data_7119047
loop_
_publ_author_name
'Zi-Yi Chen'
'Dennis Y. S. Tam'
'Thomas C. W. Mak'

_publ_section_title
;
 Ethynide-stabilized high-nuclearity silver(I) sulfido molecular clusters
 assembled using organic sulfide precursors
;
_journal_name_full Chem.Commun.
_journal_page_first 6119
_journal_volume 52
_journal_year 2016
_chemical_formula_moiety 'Ag45 C192 O2 S6, Ag C4 N2 O2, 2(B F4), 2(C O), 8(O)'
_chemical_formula_sum 'C198 Ag46 B2 F8 N2 O14 S6'
_chemical_formula_weight 7958.00
_chemical_name_systematic
;
 ? 
;
_space_group_crystal_system monoclinic
_space_group_IT_number 14
_space_group_name_Hall '-P 2yn'
_space_group_name_H-M_alt 'P 1 21/n 1'
_symmetry_space_group_name_Hall '-P 2yn'
_symmetry_space_group_name_H-M 'P 1 21/n 1'
_atom_sites_solution_hydrogens .
_atom_sites_solution_primary direct
_atom_sites_solution_secondary difmap
_audit_creation_date 2015-12-17
_audit_creation_method
;
Olex2 1.2
(compiled 2015.09.30 svn.r3233 for OlexSys, GUI svn.r5103)
;
_audit_update_record
;
2015-12-17 deposited with the CCDC.
2016-04-06 downloaded from the CCDC.
;
_cell_angle_alpha 90.00
_cell_angle_beta 97.808(2)
_cell_angle_gamma 90.00
_cell_formula_units_Z 2
_cell_length_a 19.8433(12)
_cell_length_b 28.2030(16)
_cell_length_c 23.1207(13)
_cell_measurement_reflns_used 9636
_cell_measurement_temperature 173(2)
_cell_measurement_theta_max 27.49
_cell_measurement_theta_min 2.56
_cell_volume 12819.3(13)
_computing_molecular_graphics 'Olex2 (Dolomanov et al., 2009)'
_computing_publication_material 'Olex2 (Dolomanov et al., 2009)'
_computing_structure_refinement 'XL (Sheldrick, 2008)'
_computing_structure_solution 'ShelXS (Sheldrick, 2008)'
_diffrn_ambient_temperature 173.0
_diffrn_measured_fraction_theta_full 0.997
_diffrn_measured_fraction_theta_max 0.997
_diffrn_measurement_device_type 'Bruker APEX-II CCD'
_diffrn_measurement_method '\f and \w scans'
_diffrn_radiation_monochromator graphite
_diffrn_radiation_type MoK\a
_diffrn_radiation_wavelength 0.71073
_diffrn_reflns_av_R_equivalents 0.0492
_diffrn_reflns_av_unetI/netI 0.0167
_diffrn_reflns_limit_h_max 23
_diffrn_reflns_limit_h_min -23
_diffrn_reflns_limit_k_max 33
_diffrn_reflns_limit_k_min -33
_diffrn_reflns_limit_l_max 27
_diffrn_reflns_limit_l_min -27
_diffrn_reflns_number 610184
_diffrn_reflns_theta_full 25.00
_diffrn_reflns_theta_max 25.00
_diffrn_reflns_theta_min 2.19
_diffrn_source 'fine-focus sealed tube'
_exptl_absorpt_coefficient_mu 3.516
_exptl_absorpt_correction_T_max 0.495
_exptl_absorpt_correction_T_min 0.362
_exptl_absorpt_correction_type multi-scan
_exptl_crystal_colour yellow
_exptl_crystal_density_diffrn 2.062
_exptl_crystal_density_method 'not measured'
_exptl_crystal_description block
_exptl_crystal_F_000 7308
_exptl_crystal_size_max 0.3
_exptl_crystal_size_mid 0.3
_exptl_crystal_size_min 0.2
_refine_diff_density_max 1.648
_refine_diff_density_min -1.343
_refine_diff_density_rms 0.174
_refine_ls_extinction_method none
_refine_ls_goodness_of_fit_ref 1.019
_refine_ls_hydrogen_treatment undef
_refine_ls_matrix_type full
_refine_ls_number_parameters 1007
_refine_ls_number_reflns 22516
_refine_ls_number_restraints 52
_refine_ls_restrained_S_all 1.022
_refine_ls_R_factor_all 0.1054
_refine_ls_R_factor_gt 0.0845
_refine_ls_shift/su_max 0.005
_refine_ls_shift/su_mean 0.000
_refine_ls_structure_factor_coef Fsqd
_refine_ls_weighting_details 'calc w=1/[\s^2^(Fo^2^)+(0.1229P)^2^+121.4380P] where P=(Fo^2^+2Fc^2^)/3'
_refine_ls_weighting_scheme calc
_refine_ls_wR_factor_gt 0.2325
_refine_ls_wR_factor_ref 0.2480
_reflns_number_gt 17738
_reflns_number_total 22516
_reflns_threshold_expression >2sigma(I)
_cod_data_source_file c6cc02631a3.cif
_cod_data_source_block 1a
_cod_database_code 7119047
_olex2_refinement_description
;
1. Restrained distances
 O8-C97
 1.6 with sigma of 0.02
 C69-C68
 1.46 with sigma of 0.02
 O5-C200
 1.6 with sigma of 0.02
 C36-C34
 2.57 with sigma of 0.04
 C36-C35
 2.57 with sigma of 0.04
 C34-C35
 2.57 with sigma of 0.04
 C71-C72
 2.57 with sigma of 0.04
 C70-C71
 2.57 with sigma of 0.04
 C70-C72
 2.57 with sigma of 0.04
 C10-C1C
 2.57 with sigma of 0.04
 C10-C1B
 2.57 with sigma of 0.04
 C1C-C1B
 2.57 with sigma of 0.04
 C54-C53
 2.57 with sigma of 0.04
 C52-C53
 2.57 with sigma of 0.04
 C52-C54
 2.57 with sigma of 0.04
 C42-C41
 2.57 with sigma of 0.04
 C41-C40
 2.57 with sigma of 0.04
 C42-C40
 2.57 with sigma of 0.04
 C98-C99
 2.57 with sigma of 0.04
 C99-C100
 2.57 with sigma of 0.04
 C98-C100
 2.57 with sigma of 0.04
 C23-C24
 2.57 with sigma of 0.04
 C24-C25
 2.57 with sigma of 0.04
 C23-C25
 2.57 with sigma of 0.04
 C84-C87 \\sim C84-C85 \\sim C86-C84
 with sigma of 0.02
 C81-C98 \\sim C81-C99 \\sim C81-C100
 with sigma of 0.02
 C30-C24 \\sim C30-C25
 with sigma of 0.02
 C69-C70 \\sim C69-C72 \\sim C71-C69
 with sigma of 0.02
 C10-C27 \\sim C27-C1C \\sim C1B-C27
 with sigma of 0.02
 C28-C15 \\sim C28-C13 \\sim C28-C14
 with sigma of 0.02
 Ag31-Ag24 \\sim Ag4-Ag12
 with sigma of 0.02
 Ag24-Ag45 \\sim Ag3-Ag12
 with sigma of 0.02
 Ag31-Ag1 \\sim Ag4-Ag1
 with sigma of 0.02
2. Restrained angles
 C72-C69-C71
 fixed at 45 with sigma of 0.02
 C72-C69-C71
 fixed at 60 with sigma of 0.02
3. Others
 1*[Sof(Ag42)]+1*[Sof(Ag22)]=1 with esd of 0
 1*[Sof(Ag52)]+1*[Sof(Ag38)]+1*[Sof(Ag11)]=1 with esd of 0
 1*[Sof(Ag19)]+1*[Sof(Ag53)]+1*[Sof(Ag37)]=1 with esd of 0
 1*[Sof(Ag15)]+1*[Sof(Ag26)]+1*[Sof(Ag48)]=1 with esd of 0
 1*[Sof(Ag48)]+1*[Sof(Ag26)]+1*[Sof(Ag15)]=1 with esd of 0
 1*[Sof(Ag39)]+1*[Sof(Ag10)]+1*[Sof(Ag51)]=1 with esd of 0
 1*[Sof(Ag25)]+1*[Sof(Ag47)]+1*[Sof(Ag16)]=1 with esd of 0
 1*[Sof(Ag29)]+1*[Sof(Ag50)]+1*[Sof(Ag7)]=1 with esd of 0
 1*[Sof(Ag30)]+1*[Sof(Ag9)]+1*[Sof(Ag49)]=1 with esd of 0
 Sof(Ag8)=1-FVAR(1)
 Sof(Ag40)=FVAR(1)
 Sof(Ag35)=1-FVAR(2)
 Sof(Ag20)=FVAR(2)
 Sof(Ag14)=1-FVAR(3)
 Sof(Ag28)=FVAR(3)
 Sof(Ag34)=1-FVAR(4)
 Sof(Ag21)=FVAR(4)
 Sof(Ag32)=1-FVAR(13)
 Sof(Ag6)=FVAR(13)
 Sof(Ag5)=1-FVAR(29)
 Sof(Ag33)=FVAR(29)
 Sof(Ag43)=1-FVAR(30)
 Sof(Ag17)=FVAR(30)
 Sof(Ag27)=1-FVAR(31)
 Sof(Ag13)=FVAR(31)
 Sof(Ag18)=1-FVAR(32)
 Sof(Ag36)=FVAR(32)
 Sof(Ag41)=1-FVAR(33)
 Sof(Ag23)=FVAR(33)
 Fixed Sof: Ag2(0.66667) Ag3(0.66667) Ag4(0.66667) Ag12(0.66667) Ag24(0.33333)
 Ag31(0.33333) Ag44(0.33333) Ag45(0.33333) C98(0.5) C99(0.5) C100(0.5)
 C101(0.5) C102(0.5) C103(0.5) Ag46(0.5) O5(0.5) O6(0.5) N1(0.5) C94(0.5)
 C95(0.5) N2(0.5) C96(0.5) C200(0.5)
4.a Fitted pentagon refined as free rotating group:
 N1(C94,C95,N2,C96)
;
_olex2_submission_special_instructions 'No special instructions were received'

loop_
_space_group_symop_id
_space_group_symop_operation_xyz
1 'x, y, z'
2 '-x+1/2, y+1/2, -z+1/2'
3 '-x, -y, -z'
4 'x-1/2, -y-1/2, z-1/2'

loop_
_atom_site_label
_atom_site_type_symbol
_atom_site_fract_x
_atom_site_fract_y
_atom_site_fract_z
_atom_site_U_iso_or_equiv
_atom_site_adp_type
_atom_site_occupancy
_atom_site_calc_flag
_atom_site_disorder_assembly
_atom_site_disorder_group
_atom_site_site_symmetry_order
_atom_site_refinement_flags_posn
_atom_site_refinement_flags_adp
_atom_site_refinement_flags_occupancy
Ag1 Ag 0.5000 0.0000 0.5000 0.0476(2) Uani 1 d . . 2 DS T P
Ag2 Ag 0.57358(18) 0.08145(10) 0.56341(13) 0.0754(8) Uani 0.67 d . 1 1 . . .
Ag3 Ag 0.43353(17) 0.08843(13) 0.44866(15) 0.0675(8) Uani 0.67 d . 1 1 D . .
Ag4 Ag 0.49118(14) -0.00016(8) 0.62956(8) 0.0791(7) Uani 0.67 d . 1 1 D . .
Ag5 Ag 0.70306(12) 0.04876(11) 0.66477(8) 0.0795(8) Uani 0.625(6) d . 1 1 . . .
Ag6 Ag 0.60787(11) -0.00870(4) 0.72385(7) 0.0647(6) Uani 0.793(8) d . 1 1 . . .
Ag7 Ag 0.69957(18) -0.07065(18) 0.64897(15) 0.0810(12) Uani 0.596(9) d . 1 1 . . .
Ag8 Ag 0.42470(13) 0.06469(13) 0.70051(12) 0.0709(9) Uani 0.622(8) d . 1 1 . . .
Ag9 Ag 0.3432(13) -0.0094(4) 0.6736(5) 0.073(3) Uani 0.46(4) d . 1 1 . . .
Ag10 Ag 0.57863(11) 0.09886(9) 0.69531(14) 0.0777(8) Uani 0.540(4) d . 1 1 . . .
Ag11 Ag 0.4688(6) 0.15600(14) 0.63018(15) 0.0785(19) Uani 0.441(15) d . 1 1 . . .
Ag12 Ag 0.35517(15) 0.00422(18) 0.5253(2) 0.0793(12) Uani 0.67 d . 1 1 D . .
Ag13 Ag 0.35596(11) -0.16154(9) 0.5315(4) 0.0883(14) Uani 0.612(13) d . 1 1 . . .
Ag14 Ag 0.2857(3) -0.07976(17) 0.57166(11) 0.0544(10) Uani 0.64(3) d . 1 1 . . .
Ag15 Ag 0.27189(18) -0.10028(13) 0.44162(13) 0.0622(7) Uani 0.475(3) d . 1 1 . . .
Ag16 Ag 0.23402(9) 0.00821(9) 0.42857(9) 0.0549(6) Uani 0.635(7) d . 1 1 . . .
Ag17 Ag 0.2751(4) 0.1088(2) 0.46770(14) 0.0901(15) Uani 0.549(18) d . 1 1 . . .
Ag18 Ag 0.4222(3) 0.11570(16) 0.3122(4) 0.0931(19) Uani 0.558(17) d . 1 1 . . .
Ag19 Ag 0.59332(18) 0.11087(16) 0.33592(17) 0.0790(10) Uani 0.469(4) d . 1 1 . . .
Ag20 Ag 0.50366(18) 0.16883(6) 0.39525(7) 0.0578(8) Uani 0.618(9) d . 1 1 . . .
Ag21 Ag 0.4989(3) 0.19822(11) 0.5022(3) 0.1027(13) Uani 0.582(10) d . 1 1 . . .
Ag22 Ag 0.29289(13) 0.07158(9) 0.59524(9) 0.0655(6) Uani 0.536(4) d . 1 1 . . .
Ag23 Ag 0.37710(11) 0.16365(8) 0.5247(3) 0.0626(10) Uani 0.572(15) d . 1 1 . . .
Ag24 Ag 0.3567(4) 0.0023(3) 0.5141(5) 0.083(3) Uani 0.33 d . 2 1 D . .
Ag25 Ag 0.2425(3) 0.00973(16) 0.3958(4) 0.0902(17) Uani 0.252(4) d . 2 1 . . .
Ag26 Ag 0.2492(4) -0.0912(8) 0.4536(3) 0.084(3) Uani 0.38(2) d . 2 1 . . .
Ag27 Ag 0.35898(15) -0.16147(11) 0.4997(4) 0.0606(14) Uani 0.388(13) d . 2 1 . . .
Ag28 Ag 0.3052(9) -0.0968(9) 0.5805(6) 0.093(4) Uani 0.36(3) d . 2 1 . . .
Ag29 Ag 0.6855(3) -0.0960(3) 0.6348(3) 0.0582(11) Uani 0.290(4) d . 2 1 . . .
Ag30 Ag 0.3147(5) -0.0110(4) 0.6569(5) 0.083(3) Uani 0.341(4) d . 2 1 . . .
Ag31 Ag 0.4807(3) -0.0207(2) 0.6318(2) 0.119(2) Uani 0.33 d . 2 1 D . .
Ag32 Ag 0.6483(8) -0.00895(16) 0.7114(3) 0.091(3) Uani 0.207(8) d . 2 1 . . .
Ag33 Ag 0.68899(13) 0.0807(2) 0.65778(11) 0.0724(14) Uani 0.375(6) d . 2 1 . . .
Ag34 Ag 0.5291(3) 0.19051(19) 0.5276(2) 0.0697(17) Uani 0.418(10) d . 2 1 . . .
Ag35 Ag 0.5427(5) 0.16475(12) 0.38783(16) 0.0891(18) Uani 0.382(9) d . 2 1 . . .
Ag36 Ag 0.4388(4) 0.1093(2) 0.2958(2) 0.111(2) Uani 0.442(17) d . 2 1 . . .
Ag37 Ag 0.5719(9) 0.0851(6) 0.3140(7) 0.062(3) Uani 0.38(4) d . 2 1 . . .
Ag38 Ag 0.5104(11) 0.1616(5) 0.6213(6) 0.055(3) Uani 0.323(15) d . 2 1 . . .
Ag39 Ag 0.5581(3) 0.0784(3) 0.71516(17) 0.119(2) Uani 0.345(4) d . 2 1 . . .
Ag40 Ag 0.4023(2) 0.0893(2) 0.68227(18) 0.0772(15) Uani 0.378(8) d . 2 1 . . .
Ag41 Ag 0.37591(18) 0.16024(12) 0.5556(6) 0.0845(19) Uani 0.428(15) d . 2 1 . . .
Ag42 Ag 0.31884(17) 0.09097(12) 0.61083(12) 0.0758(8) Uani 0.464(4) d . 2 1 . . .
Ag43 Ag 0.2639(2) 0.0890(5) 0.4734(3) 0.1184(19) Uani 0.451(18) d . 2 1 . . .
Ag44 Ag 0.5825(4) 0.0911(2) 0.5477(3) 0.114(2) Uani 0.33 d . 2 1 . . .
Ag45 Ag 0.4429(4) 0.0968(3) 0.4562(4) 0.097(3) Uani 0.33 d . 2 1 D . .
Ag47 Ag 0.2636(8) -0.0198(5) 0.4294(3) 0.073(5) Uani 0.113(6) d . 3 1 . . .
Ag48 Ag 0.2388(11) -0.1150(14) 0.4567(7) 0.081(6) Uani 0.15(2) d . 3 1 . . .
Ag49 Ag 0.3253(9) -0.0028(8) 0.6664(9) 0.060(3) Uani 0.20(4) d . 3 1 . . .
Ag50 Ag 0.6602(16) -0.0880(8) 0.6486(4) 0.076(7) Uani 0.115(10) d . 3 1 . . .
Ag51 Ag 0.5460(3) 0.06180(19) 0.6476(3) 0.047(2) Uani 0.115(3) d . 3 1 . . .
Ag52 Ag 0.5059(12) 0.1519(8) 0.6262(9) 0.058(4) Uani 0.236(4) d . 3 1 . . .
Ag53 Ag 0.5668(17) 0.0914(12) 0.325(2) 0.057(7) Uani 0.15(4) d . 3 1 . . .
S0AA S 0.56742(10) 0.07426(8) 0.44352(9) 0.0426(5) Uani 1 d . . 1 . . .
S19 S 0.61169(12) -0.00555(8) 0.58909(11) 0.0519(5) Uani 1 d . . 1 . . .
S20 S 0.43845(11) 0.07126(8) 0.56711(10) 0.0475(5) Uani 1 d . . 1 . . .
O7 O 0.7391(3) -0.0076(2) 0.6894(2) 0.0430(13) Uani 1 d . . 1 . . .
C1 C 0.6904(5) 0.0810(4) 0.3264(5) 0.060(2) Uiso 1 d . . 1 . . .
C1B C 0.4086(12) 0.1998(12) 0.1768(15) 0.243(15) Uiso 1 d . . 1 D . .
C1C C 0.488(2) 0.2639(11) 0.225(2) 0.35(3) Uiso 1 d . . 1 D . .
C2 C 0.7173(6) 0.1119(4) 0.3014(5) 0.068(3) Uiso 1 d . . 1 . . .
C3 C 0.7296(11) 0.1434(8) 0.2045(9) 0.134(6) Uiso 1 d . . 1 . . .
C4 C 0.7279(12) 0.1966(9) 0.2919(11) 0.155(8) Uiso 1 d . . 1 . . .
C5 C 0.8283(10) 0.1430(7) 0.2833(9) 0.131(6) Uiso 1 d . . 1 . . .
C6 C 0.5166(6) 0.1579(4) 0.2987(5) 0.065(3) Uiso 1 d . . 1 . . .
C7 C 0.4992(6) 0.1824(4) 0.2542(5) 0.073(3) Uiso 1 d . . 1 . . .
C10 C 0.5330(12) 0.2056(10) 0.1638(11) 0.188(10) Uiso 1 d . . 1 D . .
C11 C 0.5730(6) 0.2200(4) 0.4518(5) 0.071(3) Uiso 1 d . . 1 . . .
C12 C 0.5906(6) 0.2592(4) 0.4349(5) 0.076(3) Uiso 1 d . . 1 . . .
C13 C 0.5461(11) 0.3357(8) 0.3930(10) 0.149(7) Uiso 1 d . . 1 D . .
C14 C 0.6511(13) 0.3331(9) 0.4684(10) 0.169(9) Uiso 1 d . . 1 D . .
C15 C 0.6634(16) 0.2943(12) 0.3713(14) 0.230(14) Uiso 1 d . . 1 D . .
C16 C 0.3914(6) 0.1552(4) 0.4204(5) 0.063(3) Uiso 1 d . . 1 . . .
C17 C 0.3619(5) 0.1914(3) 0.4056(4) 0.055(2) Uiso 1 d . . 1 . . .
C18 C 0.2789(9) 0.2228(7) 0.3305(8) 0.116(5) Uiso 1 d . . 1 . . .
C19 C 0.3780(10) 0.2746(7) 0.3823(9) 0.131(6) Uiso 1 d . . 1 . . .
C20 C 0.2808(9) 0.2495(6) 0.4361(8) 0.112(5) Uiso 1 d . . 1 . . .
C21 C 0.2084(6) 0.0814(4) 0.3894(5) 0.068(3) Uiso 1 d . . 1 . . .
C22 C 0.1557(6) 0.1019(4) 0.3752(5) 0.070(3) Uiso 1 d . . 1 . . .
C23 C 0.0725(19) 0.1350(13) 0.2926(13) 0.246(16) Uiso 1 d . . 1 D . .
C24 C 0.0328(17) 0.0987(11) 0.3819(15) 0.241(15) Uiso 1 d . . 1 D . .
C25 C 0.0983(17) 0.1751(9) 0.3896(14) 0.229(14) Uiso 1 d . . 1 D . .
C26 C 0.7502(8) 0.1500(6) 0.2711(7) 0.096(4) Uiso 1 d . . 1 . . .
C27 C 0.4793(8) 0.2129(6) 0.2042(7) 0.099(4) Uiso 1 d . . 1 D . .
C28 C 0.6107(8) 0.3051(6) 0.4155(7) 0.112(5) Uiso 1 d . . 1 D . .
C29 C 0.3255(6) 0.2337(5) 0.3881(6) 0.077(3) Uiso 1 d . . 1 . . .
C30 C 0.0913(8) 0.1258(6) 0.3609(7) 0.105(5) Uiso 1 d . . 1 D . .
C31 C 0.2700(7) 0.1423(5) 0.5456(6) 0.083(3) Uiso 1 d . . 1 . . .
C32 C 0.2341(7) 0.1661(5) 0.5710(6) 0.085(3) Uiso 1 d . . 1 . . .
C33 C 0.1880(11) 0.1975(8) 0.5996(9) 0.132(6) Uiso 1 d . . 1 . . .
C34 C 0.1104(17) 0.1848(13) 0.5704(15) 0.252(16) Uiso 1 d . . 1 D . .
C35 C 0.2048(13) 0.2483(9) 0.5907(11) 0.167(9) Uiso 1 d . . 1 D . .
C36 C 0.191(2) 0.1811(15) 0.6633(17) 0.31(2) Uiso 1 d . . 1 D . .
C37 C 0.2057(6) -0.0612(4) 0.3766(5) 0.072(3) Uiso 1 d . . 1 . . .
C38 C 0.1543(6) -0.0665(4) 0.3415(5) 0.076(3) Uiso 1 d . . 1 . . .
C39 C 0.0910(11) -0.0722(8) 0.2997(10) 0.137(7) Uiso 1 d . . 1 . . .
C40 C 0.0476(18) -0.0235(10) 0.2971(15) 0.226(14) Uiso 1 d . . 1 D . .
C41 C 0.1013(15) -0.0931(10) 0.2472(13) 0.198(11) Uiso 1 d . . 1 D . .
C42 C 0.0395(16) -0.1068(10) 0.3327(13) 0.205(12) Uiso 1 d . . 1 D . .
C43 C 0.2534(5) -0.0004(3) 0.5332(4) 0.057(2) Uiso 1 d . . 1 . . .
C44 C 0.1954(5) -0.0022(3) 0.5451(4) 0.052(2) Uiso 1 d . . 1 . . .
C45 C 0.1275(6) -0.0065(4) 0.5588(5) 0.071(3) Uiso 1 d . . 1 . . .
C46 C 0.0994(10) 0.0436(7) 0.5645(8) 0.121(6) Uiso 1 d . . 1 . . .
C47 C 0.1292(11) -0.0341(8) 0.6200(9) 0.133(6) Uiso 1 d . . 1 . . .
C48 C 0.0837(8) -0.0344(6) 0.5103(7) 0.103(4) Uiso 1 d . . 1 . . .
C49 C 0.2485(6) -0.1453(4) 0.5198(5) 0.065(3) Uiso 1 d . . 1 . . .
C50 C 0.1978(5) -0.1707(4) 0.5158(4) 0.058(2) Uiso 1 d . . 1 . . .
C51 C 0.1376(6) -0.2004(4) 0.5100(5) 0.072(3) Uiso 1 d . . 1 . . .
C52 C 0.0910(13) -0.1879(9) 0.4510(10) 0.168(9) Uiso 1 d . . 1 D . .
C53 C 0.1541(18) -0.2528(11) 0.5061(15) 0.246(16) Uiso 1 d . . 1 D . .
C54 C 0.0904(16) -0.1888(11) 0.5570(12) 0.205(12) Uiso 1 d . . 1 D . .
C55 C 0.3066(5) 0.0634(4) 0.6942(4) 0.056(2) Uiso 1 d . . 1 . . .
C56 C 0.2707(5) 0.0590(4) 0.7328(5) 0.063(3) Uiso 1 d . . 1 . . .
C57 C 0.2245(6) 0.0524(5) 0.7780(6) 0.077(3) Uiso 1 d . . 1 . . .
C58 C 0.1542(10) 0.0732(7) 0.7541(8) 0.119(5) Uiso 1 d . . 1 . . .
C59 C 0.2204(10) -0.0004(6) 0.7949(9) 0.117(5) Uiso 1 d . . 1 . . .
C60 C 0.2514(10) 0.0805(7) 0.8298(8) 0.119(5) Uiso 1 d . . 1 . . .
C61 C 0.4868(6) -0.0100(4) 0.7197(5) 0.065(3) Uiso 1 d . . 1 . . .
C62 C 0.4809(5) -0.0165(4) 0.7694(4) 0.057(2) Uiso 1 d . . 1 . . .
C63 C 0.4740(6) -0.0271(5) 0.8295(6) 0.077(3) Uiso 1 d . . 1 . . .
C64 C 0.4190(10) -0.0648(7) 0.8300(8) 0.122(6) Uiso 1 d . . 1 . . .
C65 C 0.4530(14) 0.0188(9) 0.8563(12) 0.165(9) Uiso 1 d . . 1 . . .
C66 C 0.5429(11) -0.0458(8) 0.8597(10) 0.139(7) Uiso 1 d . . 1 . . .
C67 C 0.6625(6) -0.0835(4) 0.7332(5) 0.069(3) Uiso 1 d . . 1 . . .
C68 C 0.7064(7) -0.0801(5) 0.7753(6) 0.082(3) Uiso 1 d . . 1 D . .
C69 C 0.7639(10) -0.0727(8) 0.8200(9) 0.164(9) Uiso 1 d . . 1 D . .
C70 C 0.7388(16) -0.0448(11) 0.8716(13) 0.215(13) Uiso 1 d . . 1 D . .
C71 C 0.8066(18) -0.1187(9) 0.8298(16) 0.239(15) Uiso 1 d . . 1 D . .
C72 C 0.8136(16) -0.0363(10) 0.7938(13) 0.213(12) Uiso 1 d . . 1 D . .
C73 C 0.6247(5) 0.1434(4) 0.6013(4) 0.059(2) Uiso 1 d . . 1 . . .
C74 C 0.6510(5) 0.1768(3) 0.6241(4) 0.052(2) Uiso 1 d . . 1 . . .
C75 C 0.6844(7) 0.2177(5) 0.6525(6) 0.087(4) Uiso 1 d . . 1 . . .
C76 C 0.7562(11) 0.1988(7) 0.6852(9) 0.133(6) Uiso 1 d . . 1 . . .
C77 C 0.6398(9) 0.2390(6) 0.6962(7) 0.108(5) Uiso 1 d . . 1 . . .
C78 C 0.6871(11) 0.2575(8) 0.6008(10) 0.141(7) Uiso 1 d . . 1 . . .
C79 C 0.4474(5) 0.2171(4) 0.5753(5) 0.064(3) Uiso 1 d . . 1 . . .
C80 C 0.4453(5) 0.2602(4) 0.5860(5) 0.062(2) Uiso 1 d . . 1 . . .
C81 C 0.4427(6) 0.3107(4) 0.5975(5) 0.074(3) Uiso 1 d . . 1 D . .
C82 C 0.4885(6) 0.1347(4) 0.7196(5) 0.066(3) Uiso 1 d . . 1 . . .
C83 C 0.4621(7) 0.1581(5) 0.7529(6) 0.086(4) Uiso 1 d . . 1 . . .
C84 C 0.4280(11) 0.1860(8) 0.7893(10) 0.141(7) Uiso 1 d . . 1 D . .
C85 C 0.4210(17) 0.1551(11) 0.8441(13) 0.210(12) Uiso 1 d . . 1 D . .
C86 C 0.4767(13) 0.2291(9) 0.8028(12) 0.172(9) Uiso 1 d . . 1 D . .
C87 C 0.3625(16) 0.2044(12) 0.7496(15) 0.231(14) Uiso 1 d . . 1 D . .
C88 C 0.6663(6) 0.0597(4) 0.7477(5) 0.068(3) Uiso 1 d . . 1 . . .
C89 C 0.6773(5) 0.0780(4) 0.7925(5) 0.061(2) Uiso 1 d . . 1 . . .
C90 C 0.6281(14) 0.0843(10) 0.8846(12) 0.176(10) Uiso 1 d . . 1 . . .
C91 C 0.7543(12) 0.1012(8) 0.8779(10) 0.143(7) Uiso 1 d . . 1 . . .
C92 C 0.6614(11) 0.1587(8) 0.8379(10) 0.141(7) Uiso 1 d . . 1 . . .
C93 C 0.6836(8) 0.1031(6) 0.8490(7) 0.099(4) Uiso 1 d . . 1 . . .
C98 C 0.3775(14) 0.3324(16) 0.5619(16) 0.155(16) Uiso 0.50 d . 1 1 D . .
C99 C 0.448(2) 0.3175(15) 0.6647(9) 0.134(13) Uiso 0.50 d . 1 1 D . .
C100 C 0.5065(14) 0.3341(14) 0.5752(16) 0.128(12) Uiso 0.50 d . 1 1 D . .
C101 C 0.391(2) 0.3216(14) 0.6383(18) 0.127(12) Uiso 0.50 d . 2 1 . . .
C102 C 0.513(3) 0.3272(18) 0.635(2) 0.157(16) Uiso 0.50 d . 2 1 . . .
C103 C 0.444(2) 0.3373(15) 0.5447(18) 0.134(13) Uiso 0.50 d . 2 1 . . .
Ag46 Ag 0.53235(14) 0.06190(11) 1.00236(9) 0.1087(8) Uani 0.50 d . . 1 . . .
O5 O 0.4049(13) 0.0795(9) 0.9890(11) 0.129(8) Uiso 0.50 d . . 1 D . .
O6 O 0.528(2) 0.1390(18) 0.975(2) 0.238(18) Uiso 0.50 d . . 1 . . .
N1 N 0.6390(7) 0.0537(7) 1.0238(9) 0.100(7) Uiso 0.50 d . . 1 . . .
C94 C 0.6742(10) 0.0104(6) 1.0186(10) 0.112(10) Uiso 0.50 d . . 1 G . .
C95 C 0.7446(9) 0.0187(6) 1.0364(10) 0.091(8) Uiso 0.50 d . . 1 G . .
N2 N 0.7528(8) 0.0671(7) 1.0527(9) 0.113(8) Uiso 0.50 d . . 1 G . .
C96 C 0.6876(10) 0.0887(5) 1.0450(9) 0.089(7) Uiso 0.50 d . . 1 G . .
C200 C 0.3480(19) 0.1185(13) 0.989(2) 0.145(14) Uiso 0.50 d . . 1 D . .
F1 F 0.4539(8) 0.4561(6) 0.7034(7) 0.199(6) Uiso 1 d . . 1 . . .
F2 F 0.4471(5) 0.5179(4) 0.6455(5) 0.126(3) Uiso 1 d . . 1 . . .
F3 F 0.5152(7) 0.4559(5) 0.6309(6) 0.168(5) Uiso 1 d . . 1 . . .
F4 F 0.4024(7) 0.4504(5) 0.6168(6) 0.164(4) Uiso 1 d . . 1 . . .
B1 B 0.4550(10) 0.4698(7) 0.6480(9) 0.101(5) Uiso 1 d . . 1 . . .
O8 O 0.4111(13) 0.4999(8) 0.4431(11) 0.226(9) Uiso 1 d . . 1 D . .
C97 C 0.4317(15) 0.4460(9) 0.4480(13) 0.191(11) Uiso 1 d . . 1 D . .
O1 O 0.1551(9) 0.0376(6) 0.9643(8) 0.179(6) Uiso 1 d . . 1 . . .
O3 O 0.0169(15) 0.2844(12) 0.4982(12) 0.291(13) Uiso 1 d . . 1 . . .
O4 O 0.0956(15) 0.3085(10) 0.4706(13) 0.282(12) Uiso 1 d . . 1 . . .
O2 O 0.0790(13) 0.3359(9) 0.5471(12) 0.260(11) Uiso 1 d . . 1 . . .

loop_
_atom_site_aniso_label
_atom_site_aniso_U_11
_atom_site_aniso_U_22
_atom_site_aniso_U_33
_atom_site_aniso_U_23
_atom_site_aniso_U_13
_atom_site_aniso_U_12
Ag1 0.0332(4) 0.0511(5) 0.0601(6) 0.0153(4) 0.0118(4) 0.0020(4)
Ag2 0.1069(15) 0.0530(8) 0.0695(17) -0.0192(9) 0.0234(12) -0.0384(9)
Ag3 0.0779(14) 0.0395(9) 0.0906(16) 0.0108(10) 0.0311(15) 0.0130(9)
Ag4 0.1028(15) 0.0952(15) 0.0409(9) 0.0131(10) 0.0159(9) -0.0206(11)
Ag5 0.0939(12) 0.0806(18) 0.0746(10) 0.0074(9) 0.0502(9) 0.0002(11)
Ag6 0.0592(11) 0.0665(7) 0.0692(8) 0.0015(5) 0.0116(6) -0.0112(5)
Ag7 0.0800(17) 0.089(2) 0.0840(14) 0.0136(16) 0.0470(11) 0.0010(15)
Ag8 0.0528(10) 0.0954(17) 0.0670(12) -0.0099(11) 0.0177(8) 0.0003(11)
Ag9 0.112(7) 0.054(2) 0.059(3) 0.0026(17) 0.033(4) -0.001(4)
Ag10 0.0605(11) 0.0795(14) 0.0886(19) -0.0313(12) -0.0058(10) 0.0094(9)
Ag11 0.090(5) 0.0811(17) 0.0609(14) 0.0240(12) -0.0037(18) 0.001(2)
Ag12 0.0263(11) 0.129(3) 0.0841(16) 0.0087(13) 0.0132(13) -0.0075(12)
Ag13 0.0587(10) 0.1055(15) 0.099(4) -0.0123(14) 0.0050(12) 0.0217(9)
Ag14 0.0514(15) 0.0634(16) 0.0492(9) -0.0004(11) 0.0092(7) -0.0055(9)
Ag15 0.072(2) 0.0658(15) 0.0473(13) 0.0068(10) 0.0021(12) -0.0234(15)
Ag16 0.0501(8) 0.0609(13) 0.0544(10) 0.0068(7) 0.0093(6) -0.0032(7)
Ag17 0.120(3) 0.069(2) 0.073(2) -0.0179(12) -0.0174(13) 0.0291(17)
Ag18 0.0626(18) 0.077(2) 0.133(3) 0.0430(17) -0.008(2) -0.0173(13)
Ag19 0.0589(16) 0.105(3) 0.0711(16) 0.0039(19) 0.0023(14) 0.0304(15)
Ag20 0.0563(16) 0.0588(9) 0.0589(8) 0.0059(6) 0.0097(7) -0.0029(7)
Ag21 0.119(3) 0.0944(15) 0.105(2) 0.0423(13) 0.054(2) 0.0461(14)
Ag22 0.0654(13) 0.0737(13) 0.0585(11) 0.0006(9) 0.0130(9) 0.0041(9)
Ag23 0.0672(10) 0.0609(10) 0.059(2) 0.0009(10) 0.0052(9) 0.0106(8)
Ag24 0.064(4) 0.081(3) 0.119(6) 0.007(3) 0.063(3) 0.008(2)
Ag25 0.098(3) 0.056(2) 0.117(5) -0.002(3) 0.020(3) -0.005(2)
Ag26 0.053(3) 0.130(8) 0.071(3) 0.039(3) 0.0160(17) -0.002(3)
Ag27 0.0634(14) 0.0653(15) 0.054(3) -0.0034(13) 0.0116(13) -0.0055(11)
Ag28 0.083(4) 0.126(8) 0.072(3) -0.048(4) 0.013(4) -0.021(6)
Ag29 0.046(2) 0.066(3) 0.062(3) 0.006(2) 0.009(2) -0.0062(19)
Ag30 0.051(4) 0.070(4) 0.136(7) -0.033(3) 0.036(4) -0.016(2)
Ag31 0.072(2) 0.172(6) 0.109(4) -0.101(4) 0.000(2) 0.008(3)
Ag32 0.126(9) 0.043(2) 0.109(4) -0.001(2) 0.034(4) -0.003(3)
Ag33 0.0589(14) 0.100(4) 0.0575(14) 0.0102(14) 0.0039(10) 0.0081(14)
Ag34 0.077(2) 0.066(2) 0.071(2) -0.0192(15) 0.0264(18) -0.0144(15)
Ag35 0.094(5) 0.105(2) 0.0641(16) -0.0267(15) -0.0054(19) 0.0026(19)
Ag36 0.066(2) 0.190(6) 0.079(2) -0.034(3) 0.0132(16) -0.035(2)
Ag37 0.063(5) 0.067(3) 0.057(3) -0.001(3) 0.007(3) -0.004(3)
Ag38 0.069(5) 0.036(4) 0.056(3) 0.000(3) -0.004(3) 0.000(3)
Ag39 0.130(4) 0.167(5) 0.059(2) 0.012(2) 0.014(2) 0.088(4)
Ag40 0.0486(18) 0.092(3) 0.0876(19) 0.0009(19) -0.0022(15) -0.0187(18)
Ag41 0.0682(15) 0.0854(18) 0.093(6) 0.0047(19) -0.0131(18) -0.0195(13)
Ag42 0.0803(17) 0.0874(19) 0.0604(14) 0.0190(12) 0.0117(12) 0.0052(14)
Ag43 0.065(2) 0.102(5) 0.186(5) -0.022(3) 0.0087(19) 0.008(2)
Ag44 0.134(5) 0.127(5) 0.066(3) -0.051(3) -0.037(3) 0.056(4)
Ag45 0.101(4) 0.057(4) 0.115(4) 0.014(3) -0.047(3) 0.025(3)
Ag47 0.103(9) 0.077(9) 0.037(4) -0.008(4) 0.006(4) -0.036(8)
Ag48 0.070(6) 0.110(14) 0.061(5) 0.030(6) 0.000(4) -0.016(7)
Ag49 0.040(7) 0.044(5) 0.090(9) 0.005(5) -0.010(6) -0.009(4)
Ag50 0.114(14) 0.091(9) 0.027(4) -0.010(4) 0.022(5) -0.058(9)
Ag51 0.049(3) 0.037(3) 0.060(4) 0.003(2) 0.031(3) 0.004(2)
Ag52 0.054(7) 0.042(8) 0.079(5) 0.000(4) 0.012(4) 0.001(5)
Ag53 0.046(7) 0.054(9) 0.076(16) 0.020(11) 0.033(10) 0.019(7)
S0AA 0.0391(10) 0.0489(11) 0.0394(10) 0.0003(9) 0.0042(8) 0.0022(8)
S19 0.0512(13) 0.0541(13) 0.0524(13) 0.0107(10) 0.0143(10) -0.0067(10)
S20 0.0473(12) 0.0476(12) 0.0479(12) -0.0025(9) 0.0073(9) -0.0007(9)
O7 0.046(3) 0.048(3) 0.033(3) -0.006(2) 0.000(2) -0.002(2)
Ag46 0.1099(17) 0.163(2) 0.0562(11) -0.0052(13) 0.0222(11) 0.0012(16)

loop_
_atom_type_symbol
_atom_type_description
_atom_type_scat_dispersion_real
_atom_type_scat_dispersion_imag
_atom_type_scat_source
Ag Ag -0.8971 1.1015 'International Tables Vol C Tables 4.2.6.8 and 6.1.1.4'
B B 0.0013 0.0007 'International Tables Vol C Tables 4.2.6.8 and 6.1.1.4'
C C 0.0033 0.0016 'International Tables Vol C Tables 4.2.6.8 and 6.1.1.4'
F F 0.0171 0.0103 'International Tables Vol C Tables 4.2.6.8 and 6.1.1.4'
N N 0.0061 0.0033 'International Tables Vol C Tables 4.2.6.8 and 6.1.1.4'
O O 0.0106 0.0060 'International Tables Vol C Tables 4.2.6.8 and 6.1.1.4'
S S 0.1246 0.1234 'International Tables Vol C Tables 4.2.6.8 and 6.1.1.4'

loop_
_geom_angle_atom_site_label_1
_geom_angle_atom_site_label_2
_geom_angle_atom_site_label_3
_geom_angle
_geom_angle_site_symmetry_1
_geom_angle_site_symmetry_3
Ag2 Ag1 Ag2 180.0 3_656 .
Ag3 Ag1 Ag2 106.61(11) . 3_656
Ag3 Ag1 Ag2 73.39(11) 3_656 3_656
Ag3 Ag1 Ag2 106.61(11) 3_656 .
Ag3 Ag1 Ag2 73.39(11) . .
Ag3 Ag1 Ag3 179.998(1) . 3_656
Ag24 Ag1 Ag2 110.3(2) . .
Ag24 Ag1 Ag2 69.7(2) 3_656 .
Ag24 Ag1 Ag2 110.3(2) 3_656 3_656
Ag24 Ag1 Ag2 69.7(2) . 3_656
Ag24 Ag1 Ag3 111.07(18) 3_656 .
Ag24 Ag1 Ag3 111.07(19) . 3_656
Ag24 Ag1 Ag3 68.93(18) . .
Ag24 Ag1 Ag3 68.93(18) 3_656 3_656
Ag24 Ag1 Ag24 180.0 . 3_656
Ag24 Ag1 S20 124.3(2) . 3_656
Ag24 Ag1 S20 55.7(2) . .
Ag24 Ag1 S20 55.7(2) 3_656 3_656
Ag24 Ag1 S20 124.3(2) 3_656 .
S0AA Ag1 Ag2 124.00(6) 3_656 .
S0AA Ag1 Ag2 56.00(6) 3_656 3_656
S0AA Ag1 Ag2 124.00(6) . 3_656
S0AA Ag1 Ag2 56.00(6) . .
S0AA Ag1 Ag3 125.26(7) 3_656 .
S0AA Ag1 Ag3 54.74(7) . .
S0AA Ag1 Ag3 54.74(7) 3_656 3_656
S0AA Ag1 Ag3 125.26(7) . 3_656
S0AA Ag1 Ag24 56.33(17) 3_656 .
S0AA Ag1 Ag24 123.67(17) 3_656 3_656
S0AA Ag1 Ag24 56.33(17) . 3_656
S0AA Ag1 Ag24 123.67(17) . .
S0AA Ag1 S0AA 180.0 3_656 .
S0AA Ag1 S20 90.34(6) 3_656 .
S0AA Ag1 S20 89.66(6) 3_656 3_656
S0AA Ag1 S20 90.34(6) . 3_656
S0AA Ag1 S20 89.66(6) . .
S19 Ag1 Ag2 53.29(8) . .
S19 Ag1 Ag2 53.29(8) 3_656 3_656
S19 Ag1 Ag2 126.71(8) 3_656 .
S19 Ag1 Ag2 126.71(8) . 3_656
S19 Ag1 Ag3 126.67(10) . .
S19 Ag1 Ag3 53.33(10) . 3_656
S19 Ag1 Ag3 126.67(10) 3_656 3_656
S19 Ag1 Ag3 53.33(10) 3_656 .
S19 Ag1 Ag24 127.1(2) 3_656 3_656
S19 Ag1 Ag24 127.1(2) . .
S19 Ag1 Ag24 52.9(2) . 3_656
S19 Ag1 Ag24 52.9(2) 3_656 .
S19 Ag1 S0AA 90.24(6) . .
S19 Ag1 S0AA 89.76(6) . 3_656
S19 Ag1 S0AA 89.76(6) 3_656 .
S19 Ag1 S0AA 90.24(6) 3_656 3_656
S19 Ag1 S19 180.0 3_656 .
S19 Ag1 S20 90.34(7) 3_656 .
S19 Ag1 S20 89.66(7) . .
S19 Ag1 S20 89.66(7) 3_656 3_656
S19 Ag1 S20 90.34(7) . 3_656
S20 Ag1 Ag2 125.38(8) . 3_656
S20 Ag1 Ag2 54.62(8) 3_656 3_656
S20 Ag1 Ag2 125.38(8) 3_656 .
S20 Ag1 Ag2 54.62(8) . .
S20 Ag1 Ag3 124.00(8) . 3_656
S20 Ag1 Ag3 56.00(8) . .
S20 Ag1 Ag3 56.00(8) 3_656 3_656
S20 Ag1 Ag3 124.00(8) 3_656 .
S20 Ag1 S20 179.998(1) 3_656 .
Ag1 Ag2 Ag4 57.00(5) . .
Ag1 Ag2 Ag5 113.97(11) . .
Ag1 Ag2 Ag10 123.74(8) . .
Ag1 Ag2 Ag15 121.79(13) . 3_656
Ag4 Ag2 Ag5 82.31(9) . .
Ag10 Ag2 Ag4 66.74(8) . .
Ag10 Ag2 Ag5 55.54(7) . .
Ag10 Ag2 Ag15 96.29(11) . 3_656
Ag15 Ag2 Ag4 133.01(14) 3_656 .
Ag15 Ag2 Ag5 54.03(9) 3_656 .
S0AA Ag2 Ag1 60.07(7) . .
S0AA Ag2 Ag4 117.01(10) . .
S0AA Ag2 Ag5 127.16(13) . .
S0AA Ag2 Ag10 174.98(13) . .
S0AA Ag2 Ag15 83.42(10) . 3_656
S19 Ag2 Ag1 59.86(8) . .
S19 Ag2 Ag4 52.32(8) . .
S19 Ag2 Ag5 54.11(10) . .
S19 Ag2 Ag10 87.43(11) . .
S19 Ag2 Ag15 85.01(14) . 3_656
S19 Ag2 S0AA 97.53(12) . .
S19 Ag2 S20 98.65(9) . .
S20 Ag2 Ag1 61.03(7) . .
S20 Ag2 Ag4 50.17(8) . .
S20 Ag2 Ag5 127.92(10) . .
S20 Ag2 Ag10 83.38(10) . .
S20 Ag2 Ag15 176.30(14) . 3_656
S20 Ag2 S0AA 96.59(12) . .
C73 Ag2 Ag1 174.7(3) . .
C73 Ag2 Ag4 127.7(3) . .
C73 Ag2 Ag5 70.4(3) . .
C73 Ag2 Ag10 61.0(3) . .
C73 Ag2 Ag15 57.7(3) . 3_656
C73 Ag2 S0AA 115.0(3) . .
C73 Ag2 S19 124.4(3) . .
C73 Ag2 S20 119.2(3) . .
Ag1 Ag3 Ag7 114.66(15) . 3_656
Ag1 Ag3 Ag17 118.11(15) . .
Ag1 Ag3 Ag18 123.75(18) . .
Ag1 Ag3 Ag20 125.96(12) . .
Ag1 Ag3 Ag23 121.73(16) . .
Ag7 Ag3 Ag17 54.64(9) 3_656 .
Ag18 Ag3 Ag7 54.49(11) . 3_656
Ag18 Ag3 Ag17 98.55(18) . .
Ag20 Ag3 Ag7 101.96(12) . 3_656
Ag20 Ag3 Ag17 115.31(18) . .
Ag20 Ag3 Ag18 52.71(8) . .
Ag20 Ag3 Ag23 86.51(14) . .
Ag23 Ag3 Ag7 100.27(13) . 3_656
Ag23 Ag3 Ag17 50.99(12) . .
Ag23 Ag3 Ag18 114.4(2) . .
S0AA Ag3 Ag1 60.75(8) . .
S0AA Ag3 Ag7 130.75(13) . 3_656
S0AA Ag3 Ag17 174.60(17) . .
S0AA Ag3 Ag18 86.03(15) . .
S0AA Ag3 Ag20 65.29(11) . .
S0AA Ag3 Ag23 124.43(17) . .
S0AA Ag3 S20 96.59(13) . .
S19 Ag3 Ag1 59.94(9) 3_656 .
S19 Ag3 Ag7 54.80(13) 3_656 3_656
S19 Ag3 Ag17 84.80(16) 3_656 .
S19 Ag3 Ag18 84.91(15) 3_656 .
S19 Ag3 Ag20 133.94(13) 3_656 .
S19 Ag3 Ag23 132.54(12) 3_656 .
S19 Ag3 S0AA 98.52(13) 3_656 .
S19 Ag3 S20 97.95(12) 3_656 .
S20 Ag3 Ag1 60.48(8) . .
S20 Ag3 Ag7 124.89(12) . 3_656
S20 Ag3 Ag17 78.68(10) . .
S20 Ag3 Ag18 175.8(2) . .
S20 Ag3 Ag20 125.51(16) . .
S20 Ag3 Ag23 61.32(14) . .
C16 Ag3 Ag1 173.8(4) . .
C16 Ag3 Ag7 71.2(3) . 3_656
C16 Ag3 Ag17 62.8(3) . .
C16 Ag3 Ag18 61.0(3) . .
C16 Ag3 Ag20 52.5(3) . .
C16 Ag3 Ag23 53.4(3) . .
C16 Ag3 S0AA 117.7(3) . .
C16 Ag3 S19 126.0(3) . 3_656
C16 Ag3 S20 114.7(3) . .
Ag1 Ag4 Ag2 56.18(6) . .
Ag1 Ag4 Ag9 119.2(3) . .
Ag1 Ag4 Ag12 55.92(9) . .
Ag2 Ag4 Ag12 92.41(11) . .
Ag6 Ag4 Ag1 125.70(11) . .
Ag6 Ag4 Ag2 90.62(9) . .
Ag6 Ag4 Ag9 114.3(3) . .
Ag6 Ag4 Ag12 176.91(11) . .
Ag8 Ag4 Ag1 130.78(12) . .
Ag8 Ag4 Ag2 96.56(10) . .
Ag8 Ag4 Ag6 90.30(10) . .
Ag8 Ag4 Ag9 51.05(16) . .
Ag8 Ag4 Ag12 89.99(14) . .
Ag9 Ag4 Ag2 136.4(3) . .
Ag9 Ag4 Ag12 63.7(4) . .
S0AA Ag4 Ag1 59.01(6) 3_656 .
S0AA Ag4 Ag2 115.13(9) 3_656 .
S0AA Ag4 Ag6 126.44(10) 3_656 .
S0AA Ag4 Ag8 128.49(11) 3_656 .
S0AA Ag4 Ag9 79.2(2) 3_656 .
S0AA Ag4 Ag12 51.44(11) 3_656 .
S19 Ag4 Ag1 58.76(7) . .
S19 Ag4 Ag2 50.27(9) . .
S19 Ag4 Ag6 66.96(10) . .
S19 Ag4 Ag8 136.82(10) . .
S19 Ag4 Ag9 171.87(19) . .
S19 Ag4 Ag12 114.67(12) . .
S19 Ag4 S0AA 93.61(10) . 3_656
S20 Ag4 Ag1 61.59(6) . .
S20 Ag4 Ag2 52.80(9) . .
S20 Ag4 Ag6 133.06(10) . .
S20 Ag4 Ag8 69.31(12) . .
S20 Ag4 Ag9 85.7(3) . .
S20 Ag4 Ag12 49.79(10) . .
S20 Ag4 S0AA 97.92(10) . 3_656
S20 Ag4 S19 99.19(9) . .
C61 Ag4 Ag1 172.5(3) . .
C61 Ag4 Ag2 129.4(3) . .
C61 Ag4 Ag6 53.0(3) . .
C61 Ag4 Ag8 56.0(3) . .
C61 Ag4 Ag9 61.3(5) . .
C61 Ag4 Ag12 125.0(3) . .
C61 Ag4 S0AA 114.9(3) . 3_656
C61 Ag4 S19 119.5(3) . .
C61 Ag4 S20 125.4(3) . .
Ag6 Ag5 Ag2 89.81(7) . .
Ag6 Ag5 Ag10 63.48(8) . .
Ag6 Ag5 Ag16 112.45(10) . 3_656
Ag10 Ag5 Ag2 57.42(10) . .
Ag10 Ag5 Ag16 146.16(10) . 3_656
Ag15 Ag5 Ag2 58.96(9) 3_656 .
Ag15 Ag5 Ag6 147.46(11) 3_656 .
Ag15 Ag5 Ag10 101.56(15) 3_656 .
Ag15 Ag5 Ag16 62.90(9) 3_656 3_656
Ag16 Ag5 Ag2 89.93(8) 3_656 .
S19 Ag5 Ag2 49.13(8) . .
S19 Ag5 Ag6 65.74(6) . .
S19 Ag5 Ag10 85.48(9) . .
S19 Ag5 Ag15 85.22(9) . 3_656
S19 Ag5 Ag16 64.36(7) . 3_656
O7 Ag5 Ag2 134.0(2) . .
O7 Ag5 Ag6 67.8(2) . .
O7 Ag5 Ag10 130.0(2) . .
O7 Ag5 Ag15 126.3(2) . 3_656
O7 Ag5 Ag16 65.26(19) . 3_656
O7 Ag5 S19 84.9(2) . .
O7 Ag5 C37 87.9(4) . 3_656
O7 Ag5 C88 90.8(4) . .
C37 Ag5 Ag2 104.5(3) 3_656 .
C37 Ag5 Ag6 155.2(4) 3_656 .
C37 Ag5 Ag10 141.4(3) 3_656 .
C37 Ag5 Ag15 46.7(3) 3_656 3_656
C37 Ag5 Ag16 48.7(3) 3_656 3_656
C37 Ag5 S19 108.6(3) 3_656 .
C88 Ag5 Ag2 105.1(3) . .
C88 Ag5 Ag6 49.9(3) . .
C88 Ag5 Ag10 48.6(3) . .
C88 Ag5 Ag15 141.4(3) . 3_656
C88 Ag5 Ag16 155.6(3) . 3_656
C88 Ag5 S19 111.4(3) . .
C88 Ag5 C37 139.7(5) . 3_656
Ag4 Ag6 Ag7 95.24(10) . .
Ag4 Ag6 Ag10 70.36(6) . .
Ag4 Ag6 Ag18 77.50(8) . 3_656
Ag5 Ag6 Ag4 95.73(8) . .
Ag5 Ag6 Ag7 66.63(11) . .
Ag5 Ag6 Ag10 59.05(9) . .
Ag5 Ag6 Ag18 120.6(2) . 3_656
Ag10 Ag6 Ag7 121.10(11) . .
Ag10 Ag6 Ag18 147.38(9) . 3_656
Ag18 Ag6 Ag7 55.7(2) 3_656 .
C61 Ag6 Ag4 45.0(3) . .
C61 Ag6 Ag5 133.7(3) . .
C61 Ag6 Ag7 127.8(3) . .
C61 Ag6 Ag10 81.4(3) . .
C61 Ag6 Ag18 79.8(3) . 3_656
C67 Ag6 Ag4 116.2(3) . .
C67 Ag6 Ag5 102.5(3) . .
C67 Ag6 Ag7 43.6(3) . .
C67 Ag6 Ag10 161.5(3) . .
C67 Ag6 Ag18 40.8(3) . 3_656
C67 Ag6 C61 115.8(4) . .
C88 Ag6 Ag4 115.4(3) . .
C88 Ag6 Ag5 46.6(3) . .
C88 Ag6 Ag7 106.6(3) . .
C88 Ag6 Ag10 46.1(3) . .
C88 Ag6 Ag18 160.4(3) . 3_656
C88 Ag6 C61 119.8(4) . .
C88 Ag6 C67 121.4(4) . .
Ag6 Ag7 Ag3 89.53(9) . 3_656
Ag16 Ag7 Ag3 93.30(9) 3_656 3_656
Ag16 Ag7 Ag6 109.71(16) 3_656 .
Ag16 Ag7 Ag17 61.67(18) 3_656 3_656
Ag16 Ag7 Ag18 152.51(13) 3_656 3_656
Ag17 Ag7 Ag3 62.89(16) 3_656 3_656
Ag17 Ag7 Ag6 149.05(12) 3_656 .
Ag18 Ag7 Ag3 61.97(16) 3_656 3_656
Ag18 Ag7 Ag6 61.61(19) 3_656 .
Ag18 Ag7 Ag17 111.1(3) 3_656 3_656
S19 Ag7 Ag3 50.38(10) . 3_656
S19 Ag7 Ag6 62.76(8) . .
S19 Ag7 Ag16 66.62(9) . 3_656
S19 Ag7 Ag17 87.67(12) . 3_656
S19 Ag7 Ag18 87.24(11) . 3_656
O7 Ag7 Ag3 130.63(19) . 3_656
O7 Ag7 Ag6 60.25(19) . .
O7 Ag7 Ag16 66.2(2) . 3_656
O7 Ag7 Ag17 126.9(3) . 3_656
O7 Ag7 Ag18 119.6(3) . 3_656
O7 Ag7 S19 80.4(2) . .
O7 Ag7 C21 90.9(4) . 3_656
O7 Ag7 C67 84.0(4) . .
C21 Ag7 Ag3 110.1(4) 3_656 3_656
C21 Ag7 Ag6 151.1(4) 3_656 .
C21 Ag7 Ag16 50.2(3) 3_656 3_656
C21 Ag7 Ag17 47.7(3) 3_656 3_656
C21 Ag7 Ag18 146.3(4) 3_656 3_656
C21 Ag7 S19 113.5(3) 3_656 .
C21 Ag7 C67 138.0(5) 3_656 .
C67 Ag7 Ag3 104.5(3) . 3_656
C67 Ag7 Ag6 47.8(3) . .
C67 Ag7 Ag16 150.0(4) . 3_656
C67 Ag7 Ag17 148.3(4) . 3_656
C67 Ag7 Ag18 44.0(4) . 3_656
C67 Ag7 S19 106.7(3) . .
Ag4 Ag8 Ag10 70.13(7) . .
Ag4 Ag8 Ag11 92.47(19) . .
Ag4 Ag8 Ag22 89.76(8) . .
Ag9 Ag8 Ag4 71.4(3) . .
Ag9 Ag8 Ag10 140.8(4) . .
Ag9 Ag8 Ag11 134.9(4) . .
Ag9 Ag8 Ag22 58.9(5) . .
Ag10 Ag8 Ag11 54.5(2) . .
Ag10 Ag8 Ag22 127.62(12) . .
Ag11 Ag8 Ag22 79.91(19) . .
C55 Ag8 Ag4 119.2(3) . .
C55 Ag8 Ag9 53.1(5) . .
C55 Ag8 Ag10 162.5(3) . .
C55 Ag8 Ag11 108.6(4) . .
C55 Ag8 Ag22 43.2(3) . .
C55 Ag8 C61 118.4(4) . .
C55 Ag8 C82 122.3(4) . .
C61 Ag8 Ag4 45.8(3) . .
C61 Ag8 Ag9 69.0(6) . .
C61 Ag8 Ag10 78.9(3) . .
C61 Ag8 Ag11 127.8(4) . .
C61 Ag8 Ag22 120.6(3) . .
C82 Ag8 Ag4 111.2(3) . .
C82 Ag8 Ag9 174.6(6) . .
C82 Ag8 Ag10 42.9(3) . .
C82 Ag8 Ag11 41.4(3) . .
C82 Ag8 Ag22 115.9(3) . .
C82 Ag8 C61 116.3(4) . .
Ag8 Ag9 Ag4 57.6(4) . .
Ag8 Ag9 Ag14 144.1(2) . .
Ag8 Ag9 Ag19 119.6(9) . 3_656
Ag8 Ag9 Ag22 71.6(3) . .
Ag14 Ag9 Ag4 93.8(2) . .
Ag19 Ag9 Ag4 70.3(4) 3_656 .
Ag19 Ag9 Ag14 59.1(2) 3_656 .
Ag22 Ag9 Ag4 89.43(19) . .
Ag22 Ag9 Ag14 88.3(5) . .
Ag22 Ag9 Ag19 138.9(3) . 3_656
C1 Ag9 Ag4 111.9(7) 3_656 .
C1 Ag9 Ag8 157.8(12) 3_656 .
C1 Ag9 Ag14 47.5(4) 3_656 .
C1 Ag9 Ag19 42.7(4) 3_656 3_656
C1 Ag9 Ag22 130.1(10) 3_656 .
C1 Ag9 C55 139.1(10) 3_656 .
C55 Ag9 Ag4 108.9(5) . .
C55 Ag9 Ag8 55.8(3) . .
C55 Ag9 Ag14 129.3(10) . .
C55 Ag9 Ag19 171.3(9) . 3_656
C55 Ag9 Ag22 48.9(4) . .
Ag2 Ag10 Ag6 91.97(9) . .
Ag2 Ag10 Ag8 94.93(9) . .
Ag5 Ag10 Ag2 67.05(10) . .
Ag5 Ag10 Ag6 57.47(8) . .
Ag5 Ag10 Ag8 132.88(10) . .
Ag6 Ag10 Ag8 81.50(11) . .
Ag11 Ag10 Ag2 70.09(18) . .
Ag11 Ag10 Ag5 135.1(2) . .
Ag11 Ag10 Ag6 137.42(13) . .
Ag11 Ag10 Ag8 62.9(2) . .
C82 Ag10 Ag2 114.2(3) . .
C82 Ag10 Ag5 178.7(3) . .
C82 Ag10 Ag6 121.7(3) . .
C82 Ag10 Ag8 47.0(3) . .
C82 Ag10 Ag11 46.2(3) . .
C82 Ag10 C88 132.9(4) . .
C88 Ag10 Ag2 111.8(3) . .
C88 Ag10 Ag5 45.8(3) . .
C88 Ag10 Ag6 46.5(3) . .
C88 Ag10 Ag8 119.8(3) . .
C88 Ag10 Ag11 176.1(3) . .
Ag8 Ag11 Ag21 146.00(17) . .
Ag10 Ag11 Ag8 62.60(11) . .
Ag10 Ag11 Ag21 116.1(4) . .
Ag23 Ag11 Ag8 107.9(3) . .
Ag23 Ag11 Ag10 145.1(3) . .
Ag23 Ag11 Ag21 51.68(17) . .
S20 Ag11 Ag8 62.06(10) . .
S20 Ag11 Ag10 83.8(2) . .
S20 Ag11 Ag21 83.95(17) . .
S20 Ag11 Ag23 63.56(10) . .
C79 Ag11 Ag8 153.2(6) . .
C79 Ag11 Ag10 144.2(6) . .
C79 Ag11 Ag21 39.7(3) . .
C79 Ag11 Ag23 51.8(3) . .
C79 Ag11 S20 111.3(3) . .
C82 Ag11 Ag8 46.8(3) . .
C82 Ag11 Ag10 47.8(3) . .
C82 Ag11 Ag21 158.7(6) . .
C82 Ag11 Ag23 149.6(6) . .
C82 Ag11 S20 105.1(3) . .
C82 Ag11 C79 142.4(5) . .
Ag1 Ag12 Ag4 56.27(6) . .
Ag1 Ag12 Ag16 122.39(19) . .
Ag14 Ag12 Ag1 122.2(2) . .
Ag14 Ag12 Ag4 94.47(15) . .
Ag14 Ag12 Ag16 86.36(13) . .
Ag16 Ag12 Ag4 178.65(19) . .
Ag22 Ag12 Ag1 128.96(16) . .
Ag22 Ag12 Ag4 89.19(15) . .
Ag22 Ag12 Ag14 93.84(18) . .
Ag22 Ag12 Ag16 91.81(13) . .
S0AA Ag12 Ag1 60.17(9) 3_656 .
S0AA Ag12 Ag4 54.19(8) 3_656 .
S0AA Ag12 Ag14 62.46(16) 3_656 .
S0AA Ag12 Ag16 125.50(19) 3_656 .
S0AA Ag12 Ag22 130.9(2) 3_656 .
S0AA Ag12 S19 93.66(18) 3_656 3_656
S19 Ag12 Ag1 57.75(11) 3_656 .
S19 Ag12 Ag4 114.00(13) 3_656 .
S19 Ag12 Ag14 121.5(2) 3_656 .
S19 Ag12 Ag16 64.65(12) 3_656 .
S19 Ag12 Ag22 133.82(18) 3_656 .
S20 Ag12 Ag1 61.80(8) . .
S20 Ag12 Ag4 49.89(8) . .
S20 Ag12 Ag14 137.4(2) . .
S20 Ag12 Ag16 129.80(18) . .
S20 Ag12 Ag22 67.20(15) . .
S20 Ag12 S0AA 100.62(12) . 3_656
S20 Ag12 S19 96.97(15) . 3_656
C43 Ag12 Ag1 171.5(4) . .
C43 Ag12 Ag4 129.5(4) . .
C43 Ag12 Ag14 54.3(3) . .
C43 Ag12 Ag16 51.8(3) . .
C43 Ag12 Ag22 59.4(3) . .
C43 Ag12 S0AA 116.7(3) . 3_656
C43 Ag12 S19 116.2(3) . 3_656
C43 Ag12 S20 126.4(4) . .
Ag14 Ag13 Ag15 61.52(11) . .
Ag14 Ag13 Ag20 108.4(2) . 3_656
Ag14 Ag13 Ag21 143.73(14) . 3_656
Ag15 Ag13 Ag20 142.50(17) . 3_656
Ag15 Ag13 Ag21 116.2(3) . 3_656
Ag20 Ag13 Ag21 48.91(15) 3_656 3_656
S0AA Ag13 Ag14 61.75(9) 3_656 .
S0AA Ag13 Ag15 82.97(14) 3_656 .
S0AA Ag13 Ag20 62.34(8) 3_656 3_656
S0AA Ag13 Ag21 81.99(13) 3_656 3_656
C11 Ag13 Ag14 150.8(5) 3_656 .
C11 Ag13 Ag15 147.2(5) 3_656 .
C11 Ag13 Ag20 48.0(3) 3_656 3_656
C11 Ag13 Ag21 39.3(3) 3_656 3_656
C11 Ag13 S0AA 107.4(3) 3_656 3_656
C49 Ag13 Ag14 50.6(3) . .
C49 Ag13 Ag15 49.5(3) . .
C49 Ag13 Ag20 153.0(5) . 3_656
C49 Ag13 Ag21 158.1(5) . 3_656
C49 Ag13 S0AA 109.0(3) . 3_656
C49 Ag13 C11 142.1(5) . 3_656
Ag12 Ag14 Ag9 68.68(17) . .
Ag12 Ag14 Ag15 77.39(13) . .
Ag12 Ag14 Ag19 96.77(15) . 3_656
Ag13 Ag14 Ag9 126.3(5) . .
Ag13 Ag14 Ag12 104.3(2) . .
Ag13 Ag14 Ag15 61.06(19) . .
Ag13 Ag14 Ag19 68.8(2) . 3_656
Ag15 Ag14 Ag9 146.06(16) . .
Ag15 Ag14 Ag19 125.6(2) . 3_656
Ag19 Ag14 Ag9 60.0(4) 3_656 .
C1 Ag14 Ag9 42.1(3) 3_656 .
C1 Ag14 Ag12 109.3(3) 3_656 .
C1 Ag14 Ag13 105.6(4) 3_656 .
C1 Ag14 Ag15 166.5(4) 3_656 .
C1 Ag14 Ag19 43.4(3) 3_656 3_656
C1 Ag14 C43 112.7(4) 3_656 .
C43 Ag14 Ag9 75.5(4) . .
C43 Ag14 Ag12 42.7(3) . .
C43 Ag14 Ag13 135.9(3) . .
C43 Ag14 Ag15 80.3(3) . .
C43 Ag14 Ag19 130.0(3) . 3_656
C49 Ag14 Ag9 163.6(4) . .
C49 Ag14 Ag12 125.7(3) . .
C49 Ag14 Ag13 47.3(3) . .
C49 Ag14 Ag15 49.0(3) . .
C49 Ag14 Ag19 107.3(4) . 3_656
C49 Ag14 C1 121.7(4) . 3_656
C49 Ag14 C43 120.0(4) . .
Ag2 Ag15 Ag16 93.08(11) 3_656 .
Ag5 Ag15 Ag2 67.01(10) 3_656 3_656
Ag5 Ag15 Ag13 135.49(18) 3_656 .
Ag5 Ag15 Ag14 136.65(14) 3_656 .
Ag5 Ag15 Ag16 60.57(10) 3_656 .
Ag13 Ag15 Ag2 70.77(13) . 3_656
Ag13 Ag15 Ag14 57.42(19) . .
Ag13 Ag15 Ag16 136.20(14) . .
Ag14 Ag15 Ag2 92.72(13) . 3_656
Ag14 Ag15 Ag16 84.15(14) . .
C37 Ag15 Ag2 113.2(3) . 3_656
C37 Ag15 Ag5 47.6(3) . 3_656
C37 Ag15 Ag13 175.3(4) . .
C37 Ag15 Ag14 123.8(4) . .
C37 Ag15 Ag16 47.5(3) . .
C37 Ag15 C49 131.2(5) . .
C37 Ag15 C73 113.4(4) . 3_656
C49 Ag15 Ag2 115.1(3) . 3_656
C49 Ag15 Ag5 175.4(3) . 3_656
C49 Ag15 Ag13 45.4(3) . .
C49 Ag15 Ag14 47.9(3) . .
C49 Ag15 Ag16 122.6(3) . .
C49 Ag15 C73 106.6(4) . 3_656
C73 Ag15 Ag2 42.4(2) 3_656 3_656
C73 Ag15 Ag5 72.1(2) 3_656 3_656
C73 Ag15 Ag13 67.5(3) 3_656 .
C73 Ag15 Ag14 118.7(3) 3_656 .
C73 Ag15 Ag16 125.9(3) 3_656 .
Ag5 Ag16 Ag15 56.53(9) 3_656 .
Ag7 Ag16 Ag5 68.23(12) 3_656 3_656
Ag7 Ag16 Ag12 95.45(13) 3_656 .
Ag7 Ag16 Ag15 121.13(12) 3_656 .
Ag7 Ag16 Ag17 60.14(17) 3_656 .
Ag12 Ag16 Ag5 98.05(13) . 3_656
Ag12 Ag16 Ag15 74.97(12) . .
Ag17 Ag16 Ag5 124.99(15) . 3_656
Ag17 Ag16 Ag12 70.46(12) . .
Ag17 Ag16 Ag15 145.26(11) . .
C21 Ag16 Ag5 106.4(3) . 3_656
C21 Ag16 Ag7 46.6(3) . 3_656
C21 Ag16 Ag12 115.8(3) . .
C21 Ag16 Ag15 162.2(3) . .
C21 Ag16 Ag17 46.7(3) . .
C21 Ag16 C37 122.1(4) . .
C21 Ag16 C43 119.0(4) . .
C37 Ag16 Ag5 45.0(3) . 3_656
C37 Ag16 Ag7 106.6(3) . 3_656
C37 Ag16 Ag12 117.3(3) . .
C37 Ag16 Ag15 43.2(3) . .
C37 Ag16 Ag17 166.1(3) . .
C37 Ag16 C43 115.4(4) . .
C43 Ag16 Ag5 128.7(3) . 3_656
C43 Ag16 Ag7 130.3(3) . 3_656
C43 Ag16 Ag12 42.2(3) . .
C43 Ag16 Ag15 78.6(2) . .
C43 Ag16 Ag17 78.2(3) . .
Ag7 Ag17 Ag3 62.47(14) 3_656 .
Ag7 Ag17 Ag16 58.19(13) 3_656 .
Ag7 Ag17 Ag22 136.00(17) 3_656 .
Ag16 Ag17 Ag3 91.13(12) . .
Ag16 Ag17 Ag22 87.6(2) . .
Ag22 Ag17 Ag3 94.64(12) . .
Ag23 Ag17 Ag3 60.32(18) . .
Ag23 Ag17 Ag7 115.5(3) . 3_656
Ag23 Ag17 Ag16 144.80(14) . .
Ag23 Ag17 Ag22 75.69(16) . .
C21 Ag17 Ag3 107.7(3) . .
C21 Ag17 Ag7 45.7(3) . 3_656
C21 Ag17 Ag16 48.2(3) . .
C21 Ag17 Ag22 129.2(5) . .
C21 Ag17 Ag23 154.7(5) . .
C31 Ag17 Ag3 111.1(5) . .
C31 Ag17 Ag7 170.8(6) . 3_656
C31 Ag17 Ag16 130.3(5) . .
C31 Ag17 Ag22 48.3(4) . .
C31 Ag17 Ag23 55.8(4) . .
C31 Ag17 C21 141.1(6) . .
Ag3 Ag18 Ag19 84.05(13) . .
Ag6 Ag18 Ag3 90.91(11) 3_656 .
Ag6 Ag18 Ag19 98.9(2) 3_656 .
Ag7 Ag18 Ag3 63.5(2) 3_656 .
Ag7 Ag18 Ag6 62.66(12) 3_656 3_656
Ag7 Ag18 Ag19 140.89(14) 3_656 .
Ag20 Ag18 Ag3 59.69(18) . .
Ag20 Ag18 Ag6 140.18(11) . 3_656
Ag20 Ag18 Ag7 116.3(4) . 3_656
Ag20 Ag18 Ag19 55.22(13) . .
C6 Ag18 Ag3 108.0(3) . .
C6 Ag18 Ag6 126.2(5) . 3_656
C6 Ag18 Ag7 169.1(5) . 3_656
C6 Ag18 Ag19 38.1(3) . .
C6 Ag18 Ag20 53.1(3) . .
C67 Ag18 Ag3 109.6(4) 3_656 .
C67 Ag18 Ag6 48.4(3) 3_656 3_656
C67 Ag18 Ag7 47.8(4) 3_656 3_656
C67 Ag18 Ag19 142.9(6) 3_656 .
C67 Ag18 Ag20 161.0(6) 3_656 .
C67 Ag18 C6 141.9(6) 3_656 .
Ag9 Ag19 Ag18 115.4(4) 3_656 .
Ag14 Ag19 Ag9 60.9(4) 3_656 3_656
Ag14 Ag19 Ag18 142.1(2) 3_656 .
Ag20 Ag19 Ag9 145.5(2) . 3_656
Ag20 Ag19 Ag14 107.46(15) . 3_656
Ag20 Ag19 Ag18 51.94(18) . .
S0AA Ag19 Ag9 81.42(16) . 3_656
S0AA Ag19 Ag14 60.33(10) . 3_656
S0AA Ag19 Ag18 81.78(18) . .
S0AA Ag19 Ag20 65.74(11) . .
C1 Ag19 Ag9 42.3(4) . 3_656
C1 Ag19 Ag14 48.6(3) . 3_656
C1 Ag19 Ag18 154.2(4) . .
C1 Ag19 Ag20 152.9(3) . .
C1 Ag19 S0AA 102.8(3) . .
C1 Ag19 C2 26.0(4) . .
C2 Ag19 Ag9 66.3(4) . 3_656
C2 Ag19 Ag14 63.6(3) . 3_656
C2 Ag19 Ag18 153.4(3) . .
C2 Ag19 Ag20 141.3(3) . .
C2 Ag19 S0AA 123.6(3) . .
C6 Ag19 Ag9 144.6(5) . 3_656
C6 Ag19 Ag14 154.4(4) . 3_656
C6 Ag19 Ag18 41.7(3) . .
C6 Ag19 Ag20 51.9(3) . .
C6 Ag19 S0AA 112.6(3) . .
C6 Ag19 C1 144.5(5) . .
C6 Ag19 C2 120.7(4) . .
Ag3 Ag20 Ag13 99.14(15) . 3_656
Ag18 Ag20 Ag3 67.60(16) . .
Ag18 Ag20 Ag13 138.3(2) . 3_656
Ag18 Ag20 Ag19 72.8(2) . .
Ag19 Ag20 Ag3 96.73(13) . .
Ag19 Ag20 Ag13 69.69(16) . 3_656
Ag21 Ag20 Ag3 76.91(13) . .
Ag21 Ag20 Ag13 69.3(2) . 3_656
Ag21 Ag20 Ag18 137.0(3) . .
Ag21 Ag20 Ag19 136.78(18) . .
C6 Ag20 Ag3 114.5(3) . .
C6 Ag20 Ag13 108.3(3) . 3_656
C6 Ag20 Ag18 52.3(3) . .
C6 Ag20 Ag19 46.2(3) . .
C6 Ag20 Ag21 168.5(3) . .
C6 Ag20 C16 116.2(4) . .
C11 Ag20 Ag3 121.2(3) . .
C11 Ag20 Ag13 45.0(3) . 3_656
C11 Ag20 Ag18 171.1(3) . .
C11 Ag20 Ag19 105.5(3) . .
C11 Ag20 Ag21 49.8(3) . .
C11 Ag20 C6 120.2(4) . .
C11 Ag20 C16 117.9(4) . .
C16 Ag20 Ag3 44.5(3) . .
C16 Ag20 Ag13 131.1(3) . 3_656
C16 Ag20 Ag18 67.0(3) . .
C16 Ag20 Ag19 132.3(3) . .
C16 Ag20 Ag21 70.7(3) . .
Ag13 Ag21 Ag11 111.8(3) 3_656 .
Ag20 Ag21 Ag11 139.60(16) . .
Ag20 Ag21 Ag13 61.78(16) . 3_656
Ag20 Ag21 Ag23 102.4(3) . .
Ag23 Ag21 Ag11 55.2(2) . .
Ag23 Ag21 Ag13 140.37(13) . 3_656
C11 Ag21 Ag11 145.9(5) . .
C11 Ag21 Ag13 41.1(4) . 3_656
C11 Ag21 Ag20 56.6(3) . .
C11 Ag21 Ag23 157.4(5) . .
C11 Ag21 C79 143.9(5) . .
C79 Ag21 Ag11 39.5(3) . .
C79 Ag21 Ag13 142.6(5) . 3_656
C79 Ag21 Ag20 154.0(5) . .
C79 Ag21 Ag23 53.9(3) . .
Ag9 Ag22 Ag8 49.5(4) . .
Ag9 Ag22 Ag17 144.72(17) . .
Ag12 Ag22 Ag8 91.00(10) . .
Ag12 Ag22 Ag9 72.77(18) . .
Ag12 Ag22 Ag17 72.06(12) . .
Ag17 Ag22 Ag8 133.72(18) . .
C31 Ag22 Ag8 119.6(4) . .
C31 Ag22 Ag9 169.0(5) . .
C31 Ag22 Ag12 111.1(4) . .
C31 Ag22 Ag17 41.3(3) . .
C31 Ag22 C43 112.5(4) . .
C43 Ag22 Ag8 121.1(2) . .
C43 Ag22 Ag9 77.6(3) . .
C43 Ag22 Ag12 44.0(2) . .
C43 Ag22 Ag17 75.4(3) . .
C55 Ag22 Ag8 44.4(3) . .
C55 Ag22 Ag9 48.1(3) . .
C55 Ag22 Ag12 119.7(3) . .
C55 Ag22 Ag17 166.0(3) . .
C55 Ag22 C31 125.0(4) . .
C55 Ag22 C43 118.1(4) . .
Ag11 Ag23 Ag3 101.4(2) . .
Ag17 Ag23 Ag3 68.69(14) . .
Ag17 Ag23 Ag11 135.5(2) . .
Ag21 Ag23 Ag3 74.63(14) . .
Ag21 Ag23 Ag11 73.2(3) . .
Ag21 Ag23 Ag17 136.7(3) . .
C16 Ag23 Ag3 43.6(3) . .
C16 Ag23 Ag11 133.0(4) . .
C16 Ag23 Ag17 69.7(3) . .
C16 Ag23 Ag21 68.0(3) . .
C31 Ag23 Ag3 110.9(4) . .
C31 Ag23 Ag11 107.4(5) . .
C31 Ag23 Ag17 46.9(4) . .
C31 Ag23 Ag21 174.0(4) . .
C31 Ag23 C16 114.0(5) . .
C79 Ag23 Ag3 120.6(3) . .
C79 Ag23 Ag11 48.0(3) . .
C79 Ag23 Ag17 170.5(3) . .
C79 Ag23 Ag21 50.2(3) . .
C79 Ag23 C16 115.0(4) . .
C79 Ag23 C31 125.5(5) . .
Ag1 Ag24 Ag25 118.6(4) . .
Ag1 Ag24 Ag43 121.9(3) . .
Ag1 Ag24 Ag44 60.9(2) . 3_656
Ag43 Ag24 Ag25 52.7(2) . .
Ag43 Ag24 Ag44 136.7(4) . 3_656
Ag44 Ag24 Ag25 86.7(3) 3_656 .
S0AA Ag24 Ag1 61.54(19) 3_656 .
S0AA Ag24 Ag25 128.8(4) 3_656 .
S0AA Ag24 Ag43 175.8(4) 3_656 .
S0AA Ag24 Ag44 46.4(2) 3_656 3_656
S19 Ag24 Ag1 61.8(2) 3_656 .
S19 Ag24 Ag25 56.8(3) 3_656 .
S19 Ag24 Ag43 84.2(3) 3_656 .
S19 Ag24 Ag44 58.2(3) 3_656 3_656
S19 Ag24 S0AA 99.8(4) 3_656 3_656
S19 Ag24 S20 100.9(3) 3_656 .
S20 Ag24 Ag1 62.17(18) . .
S20 Ag24 Ag25 128.8(3) . .
S20 Ag24 Ag43 82.4(3) . .
S20 Ag24 Ag44 122.4(3) . 3_656
S20 Ag24 S0AA 97.9(3) . 3_656
C43 Ag24 Ag1 173.8(5) . .
C43 Ag24 Ag25 66.9(4) . .
C43 Ag24 Ag43 63.4(4) . .
C43 Ag24 Ag44 118.3(4) . 3_656
C43 Ag24 S0AA 113.0(4) . 3_656
C43 Ag24 S19 123.6(5) . 3_656
C43 Ag24 S20 117.4(5) . .
Ag26 Ag25 Ag24 66.9(3) . .
Ag26 Ag25 Ag33 56.58(19) . 3_656
Ag29 Ag25 Ag24 87.2(2) 3_656 .
Ag29 Ag25 Ag26 148.7(3) 3_656 .
Ag29 Ag25 Ag33 108.5(3) 3_656 3_656
Ag33 Ag25 Ag24 89.5(2) 3_656 .
Ag43 Ag25 Ag24 60.3(3) . .
Ag43 Ag25 Ag26 116.6(4) . .
Ag43 Ag25 Ag29 58.1(3) . 3_656
Ag43 Ag25 Ag33 145.7(2) . 3_656
Ag43 Ag25 S19 83.94(18) . 3_656
S19 Ag25 Ag24 48.1(2) 3_656 .
S19 Ag25 Ag26 85.8(2) 3_656 .
S19 Ag25 Ag29 63.30(15) 3_656 3_656
S19 Ag25 Ag33 62.77(14) 3_656 3_656
O7 Ag25 Ag24 126.8(4) 3_656 .
O7 Ag25 Ag26 112.2(3) 3_656 .
O7 Ag25 Ag29 68.9(3) 3_656 3_656
O7 Ag25 Ag33 57.8(2) 3_656 3_656
O7 Ag25 Ag43 126.5(4) 3_656 .
O7 Ag25 S19 78.9(3) 3_656 3_656
O7 Ag25 C21 93.4(5) 3_656 .
O7 Ag25 C37 82.8(4) 3_656 .
C21 Ag25 Ag24 107.0(4) . .
C21 Ag25 Ag26 152.1(5) . .
C21 Ag25 Ag29 50.4(3) . 3_656
C21 Ag25 Ag33 150.8(5) . 3_656
C21 Ag25 Ag43 47.2(4) . .
C21 Ag25 S19 110.7(4) . 3_656
C21 Ag25 C37 140.4(5) . .
C37 Ag25 Ag24 106.6(4) . .
C37 Ag25 Ag26 40.5(4) . .
C37 Ag25 Ag29 151.2(5) . 3_656
C37 Ag25 Ag33 48.2(3) . 3_656
C37 Ag25 Ag43 150.6(6) . .
C37 Ag25 S19 107.2(4) . 3_656
Ag25 Ag26 Ag44 88.9(4) . 3_656
Ag27 Ag26 Ag25 136.8(4) . .
Ag27 Ag26 Ag44 48.11(17) . 3_656
Ag28 Ag26 Ag25 116.9(8) . .
Ag28 Ag26 Ag27 57.8(5) . .
Ag28 Ag26 Ag33 134.6(3) . 3_656
Ag28 Ag26 Ag44 76.8(3) . 3_656
Ag33 Ag26 Ag25 63.0(3) 3_656 .
Ag33 Ag26 Ag27 90.5(3) 3_656 .
Ag33 Ag26 Ag44 57.95(18) 3_656 3_656
C37 Ag26 Ag25 43.0(5) . .
C37 Ag26 Ag27 140.6(5) . .
C37 Ag26 Ag28 158.0(11) . .
C37 Ag26 Ag33 52.5(4) . 3_656
C37 Ag26 Ag44 107.2(5) . 3_656
C37 Ag26 C49 149.6(10) . .
C49 Ag26 Ag25 159.5(7) . .
C49 Ag26 Ag27 50.4(4) . .
C49 Ag26 Ag28 46.1(5) . .
C49 Ag26 Ag33 135.7(7) . 3_656
C49 Ag26 Ag44 96.2(4) . 3_656
Ag26 Ag27 Ag35 132.1(4) . 3_656
Ag28 Ag27 Ag26 60.5(6) . .
Ag28 Ag27 Ag35 73.7(5) . 3_656
Ag34 Ag27 Ag26 137.6(4) 3_656 .
Ag34 Ag27 Ag28 140.7(3) 3_656 .
Ag34 Ag27 Ag35 73.7(2) 3_656 3_656
Ag34 Ag27 Ag44 71.7(2) 3_656 3_656
Ag44 Ag27 Ag26 72.2(4) 3_656 .
Ag44 Ag27 Ag28 90.9(4) 3_656 .
Ag44 Ag27 Ag35 96.4(2) 3_656 3_656
C11 Ag27 Ag26 168.0(5) 3_656 .
C11 Ag27 Ag28 112.1(7) 3_656 .
C11 Ag27 Ag34 54.3(3) 3_656 3_656
C11 Ag27 Ag35 45.6(3) 3_656 3_656
C11 Ag27 Ag44 118.7(3) 3_656 3_656
C11 Ag27 C49 122.7(5) 3_656 .
C11 Ag27 C73 117.6(5) 3_656 3_656
C49 Ag27 Ag26 45.3(4) . .
C49 Ag27 Ag28 47.0(4) . .
C49 Ag27 Ag34 171.5(3) . 3_656
C49 Ag27 Ag35 110.2(4) . 3_656
C49 Ag27 Ag44 114.6(3) . 3_656
C49 Ag27 C73 113.3(4) . 3_656
C73 Ag27 Ag26 73.2(3) 3_656 .
C73 Ag27 Ag28 125.9(6) 3_656 .
C73 Ag27 Ag34 66.1(3) 3_656 3_656
C73 Ag27 Ag35 132.0(3) 3_656 3_656
C73 Ag27 Ag44 47.1(3) 3_656 3_656
Ag26 Ag28 Ag37 151.3(4) . 3_656
Ag27 Ag28 Ag26 61.6(3) . .
Ag27 Ag28 Ag30 152.4(3) . .
Ag27 Ag28 Ag37 104.1(9) . 3_656
Ag30 Ag28 Ag26 121.4(11) . .
Ag30 Ag28 Ag37 59.3(4) . 3_656
S0AA Ag28 Ag26 91.1(4) 3_656 .
S0AA Ag28 Ag27 65.5(3) 3_656 .
S0AA Ag28 Ag30 86.9(3) 3_656 .
S0AA Ag28 Ag37 60.3(5) 3_656 3_656
C1 Ag28 Ag26 155.9(13) 3_656 .
C1 Ag28 Ag27 142.0(14) 3_656 .
C1 Ag28 Ag30 42.5(4) 3_656 .
C1 Ag28 Ag37 46.3(6) 3_656 3_656
C1 Ag28 S0AA 103.8(5) 3_656 3_656
C49 Ag28 Ag26 46.1(6) . .
C49 Ag28 Ag27 52.5(4) . .
C49 Ag28 Ag30 151.9(11) . .
C49 Ag28 Ag37 146.0(14) . 3_656
C49 Ag28 S0AA 115.3(4) . 3_656
C49 Ag28 C1 135.7(7) . 3_656
Ag25 Ag29 Ag32 69.7(3) 3_656 .
Ag25 Ag29 Ag36 131.2(3) 3_656 3_656
Ag25 Ag29 Ag45 103.0(3) 3_656 3_656
Ag36 Ag29 Ag32 63.2(3) 3_656 .
Ag43 Ag29 Ag25 59.2(4) 3_656 3_656
Ag43 Ag29 Ag32 125.2(5) 3_656 .
Ag43 Ag29 Ag36 149.1(2) 3_656 3_656
Ag43 Ag29 Ag45 75.9(2) 3_656 3_656
Ag45 Ag29 Ag32 98.8(3) 3_656 .
Ag45 Ag29 Ag36 73.4(2) 3_656 3_656
C16 Ag29 Ag25 135.3(4) 3_656 3_656
C16 Ag29 Ag32 129.2(4) 3_656 .
C16 Ag29 Ag36 73.4(4) 3_656 3_656
C16 Ag29 Ag43 82.0(4) 3_656 3_656
C16 Ag29 Ag45 41.6(3) 3_656 3_656
C21 Ag29 Ag25 45.8(4) 3_656 3_656
C21 Ag29 Ag32 106.8(5) 3_656 .
C21 Ag29 Ag36 163.5(4) 3_656 3_656
C21 Ag29 Ag43 47.2(4) 3_656 3_656
C21 Ag29 Ag45 122.5(5) 3_656 3_656
C21 Ag29 C16 121.0(5) 3_656 3_656
C21 Ag29 C67 120.2(5) 3_656 .
C67 Ag29 Ag25 105.4(4) . 3_656
C67 Ag29 Ag32 43.2(3) . .
C67 Ag29 Ag36 43.3(3) . 3_656
C67 Ag29 Ag43 164.2(5) . 3_656
C67 Ag29 Ag45 113.8(4) . 3_656
C67 Ag29 C16 113.7(6) . 3_656
Ag28 Ag30 Ag37 64.2(7) . 3_656
Ag28 Ag30 Ag40 141.5(4) . .
Ag28 Ag30 Ag42 123.8(6) . .
Ag37 Ag30 Ag40 101.0(4) 3_656 .
Ag42 Ag30 Ag37 131.2(4) . 3_656
Ag42 Ag30 Ag40 39.45(19) . .
C1 Ag30 Ag28 47.1(6) 3_656 .
C1 Ag30 Ag37 49.3(5) 3_656 3_656
C1 Ag30 Ag40 146.8(6) 3_656 .
C1 Ag30 Ag42 170.9(6) 3_656 .
C1 Ag30 C55 145.0(7) 3_656 .
C55 Ag30 Ag28 165.1(8) . .
C55 Ag30 Ag37 128.9(6) . 3_656
C55 Ag30 Ag40 38.2(3) . .
C55 Ag30 Ag42 43.7(3) . .
Ag1 Ag31 Ag36 120.86(19) . 3_656
Ag37 Ag31 Ag1 136.4(4) 3_656 .
Ag37 Ag31 Ag36 53.4(4) 3_656 3_656
Ag37 Ag31 S19 136.0(5) 3_656 .
S0AA Ag31 Ag1 60.54(13) 3_656 .
S0AA Ag31 Ag36 90.5(2) 3_656 3_656
S0AA Ag31 Ag37 75.9(4) 3_656 3_656
S0AA Ag31 S19 97.50(18) 3_656 .
S19 Ag31 Ag1 54.74(12) . .
S19 Ag31 Ag36 83.72(19) . 3_656
C61 Ag31 Ag1 158.3(4) . .
C61 Ag31 Ag36 69.3(4) . 3_656
C61 Ag31 Ag37 65.3(6) . 3_656
C61 Ag31 S0AA 141.1(5) . 3_656
C61 Ag31 S19 112.2(4) . .
Ag29 Ag32 Ag36 57.9(2) . 3_656
Ag33 Ag32 Ag29 109.2(4) . .
Ag33 Ag32 Ag36 151.1(3) . 3_656
Ag33 Ag32 Ag39 61.29(19) . .
Ag39 Ag32 Ag29 145.3(3) . .
Ag39 Ag32 Ag36 112.8(5) . 3_656
S19 Ag32 Ag29 61.0(2) . .
S19 Ag32 Ag33 66.54(18) . .
S19 Ag32 Ag36 85.2(2) . 3_656
S19 Ag32 Ag39 85.9(2) . .
O7 Ag32 Ag29 64.8(3) . .
O7 Ag32 Ag33 63.8(3) . .
O7 Ag32 Ag36 120.2(3) . 3_656
O7 Ag32 Ag39 124.1(4) . .
O7 Ag32 S19 81.9(4) . .
O7 Ag32 C67 89.1(6) . .
O7 Ag32 C68 79.2(5) . .
O7 Ag32 C88 88.5(6) . .
C67 Ag32 Ag29 49.3(4) . .
C67 Ag32 Ag33 152.3(7) . .
C67 Ag32 Ag36 40.0(4) . 3_656
C67 Ag32 Ag39 146.3(7) . .
C67 Ag32 S19 105.9(4) . .
C67 Ag32 C68 26.8(4) . .
C68 Ag32 Ag29 67.0(4) . .
C68 Ag32 Ag33 138.7(6) . .
C68 Ag32 Ag36 64.3(3) . 3_656
C68 Ag32 Ag39 143.5(5) . .
C68 Ag32 S19 128.0(4) . .
C88 Ag32 Ag29 152.7(7) . .
C88 Ag32 Ag33 49.3(4) . .
C88 Ag32 Ag36 149.2(7) . 3_656
C88 Ag32 Ag39 47.1(4) . .
C88 Ag32 S19 111.8(4) . .
C88 Ag32 C67 141.5(6) . .
C88 Ag32 C68 115.6(5) . .
Ag26 Ag33 Ag25 60.4(4) 3_656 3_656
Ag26 Ag33 Ag39 146.82(17) 3_656 .
Ag26 Ag33 Ag44 66.39(19) 3_656 .
Ag32 Ag33 Ag25 68.8(3) . 3_656
Ag32 Ag33 Ag26 127.1(5) . 3_656
Ag32 Ag33 Ag39 60.6(3) . .
Ag32 Ag33 Ag44 103.3(3) . .
Ag39 Ag33 Ag25 125.1(2) . 3_656
Ag39 Ag33 Ag44 80.47(17) . .
Ag44 Ag33 Ag25 92.0(2) . 3_656
C37 Ag33 Ag25 42.0(3) 3_656 3_656
C37 Ag33 Ag26 42.7(3) 3_656 3_656
C37 Ag33 Ag32 103.9(4) 3_656 .
C37 Ag33 Ag39 164.5(4) 3_656 .
C37 Ag33 Ag44 106.1(3) 3_656 .
C37 Ag33 C73 113.8(4) 3_656 .
C73 Ag33 Ag25 125.7(3) . 3_656
C73 Ag33 Ag26 73.6(4) . 3_656
C73 Ag33 Ag32 133.1(4) . .
C73 Ag33 Ag39 80.5(3) . .
C73 Ag33 Ag44 41.0(3) . .
C88 Ag33 Ag25 107.1(4) . 3_656
C88 Ag33 Ag26 164.7(4) . 3_656
C88 Ag33 Ag32 45.3(3) . .
C88 Ag33 Ag39 46.6(3) . .
C88 Ag33 Ag44 125.5(3) . .
C88 Ag33 C37 122.4(4) . 3_656
C88 Ag33 C73 121.5(4) . .
Ag27 Ag34 Ag35 60.1(2) 3_656 .
Ag27 Ag34 Ag41 145.9(2) 3_656 .
Ag27 Ag34 Ag44 55.5(2) 3_656 .
Ag38 Ag34 Ag27 111.5(6) . 3_656
Ag38 Ag34 Ag35 147.2(4) . .
Ag38 Ag34 Ag41 58.3(5) . .
Ag38 Ag34 Ag44 68.7(5) . .
Ag41 Ag34 Ag35 109.2(3) . .
Ag44 Ag34 Ag35 82.79(17) . .
Ag44 Ag34 Ag41 92.48(19) . .
C11 Ag34 Ag27 58.1(3) . 3_656
C11 Ag34 Ag35 39.7(3) . .
C11 Ag34 Ag38 165.5(6) . .
C11 Ag34 Ag41 136.1(5) . .
C11 Ag34 Ag44 107.6(4) . .
C79 Ag34 Ag27 164.4(4) . 3_656
C79 Ag34 Ag35 135.5(4) . .
C79 Ag34 Ag38 56.6(6) . .
C79 Ag34 Ag41 40.0(3) . .
C79 Ag34 Ag44 120.4(4) . .
C79 Ag34 C11 131.2(6) . .
Ag27 Ag35 Ag34 46.24(17) 3_656 .
Ag27 Ag35 Ag36 147.67(18) 3_656 .
Ag27 Ag35 Ag45 86.0(2) 3_656 .
Ag36 Ag35 Ag34 128.5(3) . .
Ag36 Ag35 Ag45 70.0(2) . .
Ag37 Ag35 Ag27 108.8(3) . 3_656
Ag37 Ag35 Ag34 140.9(3) . .
Ag37 Ag35 Ag36 52.5(3) . .
Ag37 Ag35 Ag45 90.8(4) . .
Ag45 Ag35 Ag34 62.2(2) . .
S0AA Ag35 Ag27 62.45(10) . 3_656
S0AA Ag35 Ag34 77.99(16) . .
S0AA Ag35 Ag36 85.30(16) . .
S0AA Ag35 Ag37 62.9(3) . .
S0AA Ag35 Ag45 49.27(16) . .
C6 Ag35 Ag27 153.9(6) . 3_656
C6 Ag35 Ag34 159.8(5) . .
C6 Ag35 Ag36 39.8(3) . .
C6 Ag35 Ag37 52.3(4) . .
C6 Ag35 Ag45 109.7(4) . .
C6 Ag35 S0AA 111.6(3) . .
C6 Ag35 C11 138.9(5) . .
C11 Ag35 Ag27 49.7(3) . 3_656
C11 Ag35 Ag34 40.7(3) . .
C11 Ag35 Ag36 154.8(5) . .
C11 Ag35 Ag37 152.6(6) . .
C11 Ag35 Ag45 102.6(4) . .
C11 Ag35 S0AA 108.5(3) . .
Ag29 Ag36 Ag31 90.6(2) 3_656 3_656
Ag29 Ag36 Ag32 58.9(3) 3_656 3_656
Ag29 Ag36 Ag35 101.6(3) 3_656 .
Ag31 Ag36 Ag32 65.9(2) 3_656 3_656
Ag35 Ag36 Ag31 78.86(17) . 3_656
Ag35 Ag36 Ag32 138.1(2) . 3_656
Ag37 Ag36 Ag29 135.1(4) . 3_656
Ag37 Ag36 Ag31 48.3(3) . 3_656
Ag37 Ag36 Ag32 106.6(4) . 3_656
Ag37 Ag36 Ag35 59.1(4) . .
C6 Ag36 Ag29 134.4(4) . 3_656
C6 Ag36 Ag31 100.3(4) . 3_656
C6 Ag36 Ag32 162.9(5) . 3_656
C6 Ag36 Ag35 39.9(3) . .
C6 Ag36 Ag37 56.7(5) . .
C6 Ag36 C7 27.5(4) . .
C6 Ag36 C67 153.8(6) . 3_656
C7 Ag36 Ag29 135.1(4) . 3_656
C7 Ag36 Ag31 124.4(4) . 3_656
C7 Ag36 Ag32 155.9(4) . 3_656
C7 Ag36 Ag35 64.6(3) . .
C7 Ag36 Ag37 76.7(4) . .
C67 Ag36 Ag29 49.9(4) 3_656 3_656
C67 Ag36 Ag31 105.6(4) 3_656 3_656
C67 Ag36 Ag32 40.3(4) 3_656 3_656
C67 Ag36 Ag35 150.4(5) 3_656 .
C67 Ag36 Ag37 144.4(5) 3_656 .
C67 Ag36 C7 127.0(5) 3_656 .
Ag30 Ag37 Ag28 56.5(5) 3_656 3_656
Ag31 Ag37 Ag28 91.1(5) 3_656 3_656
Ag31 Ag37 Ag30 74.9(4) 3_656 3_656
Ag31 Ag37 Ag35 97.8(7) 3_656 .
Ag31 Ag37 Ag36 78.3(5) 3_656 .
Ag35 Ag37 Ag28 70.7(6) . 3_656
Ag35 Ag37 Ag30 126.2(5) . 3_656
Ag36 Ag37 Ag28 135.6(8) . 3_656
Ag36 Ag37 Ag30 151.0(5) . 3_656
Ag36 Ag37 Ag35 68.3(5) . .
C1 Ag37 Ag28 42.7(4) . 3_656
C1 Ag37 Ag30 40.9(4) . 3_656
C1 Ag37 Ag31 112.5(6) . 3_656
C1 Ag37 Ag35 104.0(6) . .
C1 Ag37 Ag36 168.1(7) . .
C1 Ag37 C61 114.6(9) . 3_656
C6 Ag37 Ag28 108.5(8) . 3_656
C6 Ag37 Ag30 161.1(7) . 3_656
C6 Ag37 Ag31 119.6(9) . 3_656
C6 Ag37 Ag35 44.5(5) . .
C6 Ag37 Ag36 47.6(5) . .
C6 Ag37 C1 120.5(7) . .
C6 Ag37 C61 120.7(7) . 3_656
C61 Ag37 Ag28 126.6(7) 3_656 3_656
C61 Ag37 Ag30 77.7(6) 3_656 3_656
C61 Ag37 Ag31 48.2(4) 3_656 3_656
C61 Ag37 Ag35 135.6(8) 3_656 .
C61 Ag37 Ag36 76.1(5) 3_656 .
Ag34 Ag38 Ag39 141.7(8) . .
Ag34 Ag38 Ag41 76.9(5) . .
Ag34 Ag38 Ag44 65.1(5) . .
Ag34 Ag38 C73 68.6(7) . .
Ag34 Ag38 C82 177.6(9) . .
Ag41 Ag38 Ag39 120.5(7) . .
Ag41 Ag38 Ag44 99.5(5) . .
Ag44 Ag38 Ag39 77.8(4) . .
C73 Ag38 Ag39 77.3(5) . .
C73 Ag38 Ag41 135.8(7) . .
C73 Ag38 Ag44 41.0(4) . .
C73 Ag38 C82 113.1(7) . .
C79 Ag38 Ag34 57.6(5) . .
C79 Ag38 Ag39 159.6(11) . .
C79 Ag38 Ag41 47.7(5) . .
C79 Ag38 Ag44 118.0(7) . .
C79 Ag38 C73 123.0(9) . .
C79 Ag38 C82 120.2(10) . .
C82 Ag38 Ag39 40.7(3) . .
C82 Ag38 Ag41 102.3(9) . .
C82 Ag38 Ag44 117.3(6) . .
Ag32 Ag39 Ag33 58.1(3) . .
Ag32 Ag39 Ag38 133.0(4) . .
Ag32 Ag39 Ag40 130.0(4) . .
Ag33 Ag39 Ag38 83.3(5) . .
Ag33 Ag39 Ag40 139.98(16) . .
Ag40 Ag39 Ag38 64.8(4) . .
C82 Ag39 Ag32 174.8(6) . .
C82 Ag39 Ag33 126.9(5) . .
C82 Ag39 Ag38 50.0(5) . .
C82 Ag39 Ag40 45.7(3) . .
C82 Ag39 C88 139.6(6) . .
C88 Ag39 Ag32 44.0(4) . .
C88 Ag39 Ag33 47.3(3) . .
C88 Ag39 Ag38 125.0(6) . .
C88 Ag39 Ag40 170.2(5) . .
Ag39 Ag40 Ag30 116.0(3) . .
Ag42 Ag40 Ag30 63.8(2) . .
Ag42 Ag40 Ag39 145.12(16) . .
Ag42 Ag40 S20 64.12(12) . .
Ag42 Ag40 C82 138.7(4) . .
Ag42 Ag40 C83 132.1(5) . .
S20 Ag40 Ag30 82.9(2) . .
S20 Ag40 Ag39 81.06(13) . .
C55 Ag40 Ag30 42.6(3) . .
C55 Ag40 Ag39 145.9(4) . .
C55 Ag40 Ag42 59.7(3) . .
C55 Ag40 S20 113.8(3) . .
C55 Ag40 C82 144.9(4) . .
C55 Ag40 C83 120.2(4) . .
C82 Ag40 Ag30 156.4(5) . .
C82 Ag40 Ag39 43.1(3) . .
C82 Ag40 S20 100.7(3) . .
C82 Ag40 C83 25.5(4) . .
C83 Ag40 Ag30 153.1(4) . .
C83 Ag40 Ag39 65.2(3) . .
C83 Ag40 S20 122.5(3) . .
Ag34 Ag41 Ag45 62.6(2) . .
Ag38 Ag41 Ag34 44.8(4) . .
Ag38 Ag41 Ag45 86.7(4) . .
Ag42 Ag41 Ag34 138.1(2) . .
Ag42 Ag41 Ag38 100.3(5) . .
Ag42 Ag41 Ag45 99.9(2) . .
Ag42 Ag41 S20 60.60(15) . .
S20 Ag41 Ag34 80.94(18) . .
S20 Ag41 Ag38 66.1(3) . .
S20 Ag41 Ag45 50.92(19) . .
C31 Ag41 Ag34 162.6(7) . .
C31 Ag41 Ag38 152.0(8) . .
C31 Ag41 Ag42 53.5(4) . .
C31 Ag41 Ag45 106.1(5) . .
C31 Ag41 S20 102.4(4) . .
C31 Ag41 C79 143.9(5) . .
C79 Ag41 Ag34 41.4(3) . .
C79 Ag41 Ag38 48.8(4) . .
C79 Ag41 Ag42 139.1(6) . .
C79 Ag41 Ag45 103.5(5) . .
C79 Ag41 S20 112.2(3) . .
Ag30 Ag42 Ag43 107.7(3) . .
Ag40 Ag42 Ag30 76.7(3) . .
Ag40 Ag42 Ag41 92.9(2) . .
Ag40 Ag42 Ag43 150.55(16) . .
Ag40 Ag42 S20 70.72(13) . .
Ag40 Ag42 C31 138.4(4) . .
Ag41 Ag42 Ag30 152.2(3) . .
Ag41 Ag42 Ag43 69.4(3) . .
Ag41 Ag42 S20 61.98(14) . .
S20 Ag42 Ag30 90.2(2) . .
S20 Ag42 Ag43 80.06(12) . .
C31 Ag42 Ag30 144.9(4) . .
C31 Ag42 Ag41 51.0(4) . .
C31 Ag42 Ag43 44.0(4) . .
C31 Ag42 S20 101.5(4) . .
C55 Ag42 Ag30 48.0(3) . .
C55 Ag42 Ag40 58.1(3) . .
C55 Ag42 Ag41 144.2(4) . .
C55 Ag42 Ag43 145.6(4) . .
C55 Ag42 S20 118.0(3) . .
C55 Ag42 C31 139.8(5) . .
Ag24 Ag43 Ag42 67.0(3) . .
Ag25 Ag43 Ag24 67.0(3) . .
Ag25 Ag43 Ag42 129.4(5) . .
Ag29 Ag43 Ag24 93.2(3) 3_656 .
Ag29 Ag43 Ag25 62.6(3) 3_656 .
Ag29 Ag43 Ag42 139.4(2) 3_656 .
C21 Ag43 Ag24 114.3(5) . .
C21 Ag43 Ag25 47.9(4) . .
C21 Ag43 Ag29 52.9(4) . 3_656
C21 Ag43 Ag42 167.3(5) . .
C21 Ag43 C31 136.3(7) . .
C31 Ag43 Ag24 109.3(5) . .
C31 Ag43 Ag25 168.8(6) . .
C31 Ag43 Ag29 128.5(7) . 3_656
C31 Ag43 Ag42 43.5(4) . .
Ag1 Ag44 Ag24 53.37(18) . 3_656
Ag1 Ag44 Ag26 117.9(4) . 3_656
Ag1 Ag44 Ag45 57.23(18) . .
Ag24 Ag44 Ag26 64.7(4) 3_656 3_656
Ag27 Ag44 Ag1 135.1(3) 3_656 .
Ag27 Ag44 Ag24 102.4(3) 3_656 3_656
Ag27 Ag44 Ag26 59.7(4) 3_656 3_656
Ag27 Ag44 Ag33 97.2(3) 3_656 .
Ag27 Ag44 Ag34 52.82(17) 3_656 .
Ag27 Ag44 Ag38 90.5(4) 3_656 .
Ag27 Ag44 Ag45 94.4(3) 3_656 .
Ag27 Ag44 S19 140.0(3) 3_656 .
Ag33 Ag44 Ag1 118.2(2) . .
Ag33 Ag44 Ag24 91.8(3) . 3_656
Ag33 Ag44 Ag26 55.66(17) . 3_656
Ag33 Ag44 Ag45 165.0(3) . .
Ag34 Ag44 Ag1 123.2(2) . .
Ag34 Ag44 Ag24 144.8(3) . 3_656
Ag34 Ag44 Ag26 109.2(4) . 3_656
Ag34 Ag44 Ag33 113.7(3) . .
Ag34 Ag44 Ag38 46.1(3) . .
Ag34 Ag44 Ag45 66.6(2) . .
Ag38 Ag44 Ag1 117.2(4) . .
Ag38 Ag44 Ag24 167.1(5) . 3_656
Ag38 Ag44 Ag26 122.8(5) . 3_656
Ag38 Ag44 Ag33 85.6(3) . .
Ag38 Ag44 Ag45 84.8(4) . .
Ag45 Ag44 Ag24 95.0(3) . 3_656
Ag45 Ag44 Ag26 139.3(3) . 3_656
S0AA Ag44 Ag1 60.53(15) . .
S0AA Ag44 Ag24 54.5(2) . 3_656
S0AA Ag44 Ag26 88.9(3) . 3_656
S0AA Ag44 Ag27 74.6(3) . 3_656
S0AA Ag44 Ag33 140.8(3) . .
S0AA Ag44 Ag34 92.0(2) . .
S0AA Ag44 Ag38 131.8(4) . .
S0AA Ag44 Ag45 52.2(2) . .
S0AA Ag44 S19 97.7(2) . .
S19 Ag44 Ag1 54.99(14) . .
S19 Ag44 Ag24 47.9(2) . 3_656
S19 Ag44 Ag26 81.4(4) . 3_656
S19 Ag44 Ag33 63.84(18) . .
S19 Ag44 Ag34 165.8(3) . .
S19 Ag44 Ag38 120.4(4) . .
S19 Ag44 Ag45 111.9(3) . .
C73 Ag44 Ag1 162.3(5) . .
C73 Ag44 Ag24 134.3(4) . 3_656
C73 Ag44 Ag26 71.1(5) . 3_656
C73 Ag44 Ag27 62.4(4) . 3_656
C73 Ag44 Ag33 52.3(3) . .
C73 Ag44 Ag34 61.7(4) . .
C73 Ag44 Ag38 51.7(5) . .
C73 Ag44 Ag45 127.2(4) . .
C73 Ag44 S0AA 137.0(5) . .
C73 Ag44 S19 115.5(4) . .
Ag1 Ag45 Ag29 116.9(3) . 3_656
Ag1 Ag45 Ag35 117.0(3) . .
Ag1 Ag45 Ag41 114.5(3) . .
Ag1 Ag45 Ag44 59.94(17) . .
Ag29 Ag45 Ag35 99.8(3) 3_656 .
Ag29 Ag45 Ag41 96.0(2) 3_656 .
Ag29 Ag45 Ag44 175.9(4) 3_656 .
Ag35 Ag45 Ag41 109.9(3) . .
Ag44 Ag45 Ag35 80.1(3) . .
Ag44 Ag45 Ag41 87.9(3) . .
S0AA Ag45 Ag1 60.52(15) . .
S0AA Ag45 Ag29 129.1(4) . 3_656
S0AA Ag45 Ag35 56.6(2) . .
S0AA Ag45 Ag41 133.1(3) . .
S0AA Ag45 Ag44 47.51(18) . .
S0AA Ag45 S19 93.2(3) . 3_656
S0AA Ag45 S20 101.4(2) . .
S19 Ag45 Ag1 55.90(15) 3_656 .
S19 Ag45 Ag29 61.1(2) 3_656 3_656
S19 Ag45 Ag35 123.6(3) 3_656 .
S19 Ag45 Ag41 123.8(3) 3_656 .
S19 Ag45 Ag44 115.5(2) 3_656 .
S20 Ag45 Ag1 60.27(14) . .
S20 Ag45 Ag29 121.4(4) . 3_656
S20 Ag45 Ag35 135.6(3) . .
S20 Ag45 Ag41 54.2(2) . .
S20 Ag45 Ag44 60.0(2) . .
S20 Ag45 S19 92.7(2) . 3_656
C16 Ag45 Ag1 170.6(5) . .
C16 Ag45 Ag29 53.8(4) . 3_656
C16 Ag45 Ag35 68.9(4) . .
C16 Ag45 Ag41 67.9(4) . .
C16 Ag45 Ag44 129.5(5) . .
C16 Ag45 S0AA 125.3(5) . .
C16 Ag45 S19 114.9(5) . 3_656
C16 Ag45 S20 121.6(5) . .
S19 Ag47 Ag48 119.1(8) 3_656 .
C37 Ag47 Ag48 57.5(5) . .
C37 Ag47 S19 122.8(7) . 3_656
C37 Ag47 C43 128.0(6) . .
C43 Ag47 Ag48 87.3(4) . .
C43 Ag47 S19 107.1(4) . 3_656
C37 Ag48 Ag47 42.8(8) . .
C49 Ag48 Ag47 132.6(13) . .
C49 Ag48 C37 166.7(10) . .
C49 Ag48 C50 31.2(9) . .
C50 Ag48 Ag47 150.5(8) . .
C50 Ag48 C37 143.4(11) . .
C1 Ag49 Ag53 48.8(8) 3_656 3_656
C1 Ag49 C56 122.2(9) 3_656 .
C55 Ag49 Ag53 146.1(12) . 3_656
C55 Ag49 C1 148.4(11) . 3_656
C55 Ag49 C56 26.2(4) . .
C56 Ag49 Ag53 141.4(11) . 3_656
C16 Ag50 S19 102.9(7) 3_656 .
C67 Ag50 S19 113.4(12) . .
C67 Ag50 C16 128.0(7) . 3_656
Ag52 Ag51 S19 135.1(5) . .
S20 Ag51 Ag52 65.5(5) . .
S20 Ag51 S19 96.5(2) . .
Ag51 Ag52 S20 56.6(5) . .
C73 Ag52 Ag51 71.8(6) . .
C73 Ag52 S20 101.8(8) . .
C79 Ag52 Ag51 158.0(10) . .
C79 Ag52 S20 102.1(8) . .
C79 Ag52 C73 111.5(10) . .
C82 Ag52 Ag51 72.9(7) . .
C82 Ag52 S20 99.3(9) . .
C82 Ag52 C73 117.6(9) . .
C82 Ag52 C79 120.1(10) . .
S0AA Ag53 Ag49 83.9(8) . 3_656
C1 Ag53 Ag49 43.0(6) . 3_656
C1 Ag53 S0AA 95.5(13) . .
C1 Ag53 C61 104.2(13) . 3_656
C6 Ag53 Ag49 160.9(14) . 3_656
C6 Ag53 S0AA 111.6(16) . .
C6 Ag53 C1 121.5(14) . .
C6 Ag53 C61 119.2(19) . 3_656
C61 Ag53 Ag49 65.9(8) 3_656 3_656
C61 Ag53 S0AA 100.5(9) 3_656 .
Ag2 S0AA Ag4 127.59(9) . 3_656
Ag2 S0AA Ag19 150.88(13) . .
Ag2 S0AA Ag35 111.47(13) . .
Ag2 S0AA Ag53 165.6(8) . .
Ag3 S0AA Ag2 81.67(12) . .
Ag3 S0AA Ag4 79.01(12) . 3_656
Ag3 S0AA Ag12 128.90(13) . 3_656
Ag3 S0AA Ag19 106.50(11) . .
Ag3 S0AA Ag24 126.6(2) . 3_656
Ag3 S0AA Ag28 156.2(7) . 3_656
Ag3 S0AA Ag35 77.3(2) . .
Ag3 S0AA Ag53 98.3(6) . .
Ag4 S0AA Ag35 110.90(10) 3_656 .
Ag12 S0AA Ag2 81.29(15) 3_656 .
Ag12 S0AA Ag4 74.37(12) 3_656 3_656
Ag12 S0AA Ag19 111.56(15) 3_656 .
Ag12 S0AA Ag24 5.7(4) 3_656 3_656
Ag12 S0AA Ag28 74.9(7) 3_656 3_656
Ag12 S0AA Ag35 153.3(2) 3_656 .
Ag12 S0AA Ag53 109.1(6) 3_656 .
Ag19 S0AA Ag4 81.52(11) . 3_656
Ag19 S0AA Ag35 46.81(17) . .
Ag24 S0AA Ag2 75.6(3) 3_656 .
Ag24 S0AA Ag4 78.0(2) 3_656 3_656
Ag24 S0AA Ag19 116.7(3) 3_656 .
Ag24 S0AA Ag35 156.1(3) 3_656 .
Ag24 S0AA Ag53 114.7(6) 3_656 .
Ag28 S0AA Ag2 105.7(3) 3_656 .
Ag28 S0AA Ag4 111.4(2) 3_656 3_656
Ag28 S0AA Ag19 56.5(5) 3_656 .
Ag28 S0AA Ag24 77.1(7) 3_656 3_656
Ag28 S0AA Ag35 79.0(7) 3_656 .
Ag28 S0AA Ag53 68.9(8) 3_656 .
Ag31 S0AA Ag2 137.02(19) 3_656 .
Ag31 S0AA Ag3 80.15(17) 3_656 .
Ag31 S0AA Ag4 9.76(18) 3_656 3_656
Ag31 S0AA Ag12 80.5(2) 3_656 3_656
Ag31 S0AA Ag19 72.0(2) 3_656 .
Ag31 S0AA Ag24 84.7(3) 3_656 3_656
Ag31 S0AA Ag28 106.6(2) 3_656 3_656
Ag31 S0AA Ag35 101.95(19) 3_656 .
Ag31 S0AA Ag44 145.4(3) 3_656 .
Ag31 S0AA Ag45 86.9(3) 3_656 .
Ag31 S0AA Ag53 56.4(9) 3_656 .
Ag44 S0AA Ag2 8.4(2) . .
Ag44 S0AA Ag3 85.3(2) . .
Ag44 S0AA Ag4 136.0(2) . 3_656
Ag44 S0AA Ag12 84.7(2) . 3_656
Ag44 S0AA Ag19 142.5(2) . .
Ag44 S0AA Ag24 79.2(3) . 3_656
Ag44 S0AA Ag28 99.4(3) . 3_656
Ag44 S0AA Ag35 105.1(2) . .
Ag44 S0AA Ag45 80.3(3) . .
Ag44 S0AA Ag53 157.7(9) . .
Ag45 S0AA Ag2 77.4(2) . .
Ag45 S0AA Ag3 6.9(3) . .
Ag45 S0AA Ag4 85.9(2) . 3_656
Ag45 S0AA Ag12 132.5(2) . 3_656
Ag45 S0AA Ag19 107.51(18) . .
Ag45 S0AA Ag24 129.5(2) . 3_656
Ag45 S0AA Ag28 151.9(7) . 3_656
Ag45 S0AA Ag35 74.1(3) . .
Ag45 S0AA Ag53 101.0(6) . .
Ag53 S0AA Ag4 66.1(9) . 3_656
Ag53 S0AA Ag19 16.0(9) . .
Ag53 S0AA Ag35 55.0(7) . .
Ag1 S19 Ag32 143.5(3) . .
Ag2 S19 Ag1 66.85(9) . .
Ag2 S19 Ag4 77.42(10) . .
Ag2 S19 Ag5 76.76(12) . .
Ag2 S19 Ag7 151.58(18) . .
Ag2 S19 Ag12 82.59(13) . 3_656
Ag2 S19 Ag32 106.66(16) . .
Ag2 S19 Ag47 87.6(4) . 3_656
Ag2 S19 Ag50 163.7(3) . .
Ag2 S19 Ag51 47.44(14) . .
Ag3 S19 Ag1 66.73(10) 3_656 .
Ag3 S19 Ag2 133.56(14) 3_656 .
Ag3 S19 Ag4 83.42(10) 3_656 .
Ag3 S19 Ag5 149.65(15) 3_656 .
Ag3 S19 Ag7 74.82(16) 3_656 .
Ag3 S19 Ag12 79.12(13) 3_656 3_656
Ag3 S19 Ag32 109.54(17) 3_656 .
Ag3 S19 Ag47 118.1(3) 3_656 3_656
Ag3 S19 Ag50 60.1(3) 3_656 .
Ag3 S19 Ag51 128.03(16) 3_656 .
Ag4 S19 Ag1 66.59(7) . .
Ag4 S19 Ag5 106.43(10) . .
Ag4 S19 Ag7 113.14(10) . .
Ag4 S19 Ag12 131.27(12) . 3_656
Ag4 S19 Ag32 76.9(3) . .
Ag4 S19 Ag50 98.0(6) . .
Ag4 S19 Ag51 44.65(13) . .
Ag5 S19 Ag1 143.62(12) . .
Ag5 S19 Ag12 111.50(11) . 3_656
Ag5 S19 Ag32 48.4(2) . .
Ag5 S19 Ag50 89.8(3) . .
Ag7 S19 Ag1 141.40(16) . .
Ag7 S19 Ag5 74.92(16) . .
Ag7 S19 Ag12 105.51(13) . 3_656
Ag7 S19 Ag32 54.4(2) . .
Ag7 S19 Ag50 19.0(4) . .
Ag12 S19 Ag1 64.70(8) 3_656 .
Ag12 S19 Ag32 151.8(3) 3_656 .
Ag24 S19 Ag1 65.35(19) 3_656 .
Ag24 S19 Ag2 81.6(2) 3_656 .
Ag24 S19 Ag3 80.6(2) 3_656 3_656
Ag24 S19 Ag4 131.9(2) 3_656 .
Ag24 S19 Ag5 110.2(2) 3_656 .
Ag24 S19 Ag7 105.9(2) 3_656 .
Ag24 S19 Ag12 1.5(3) 3_656 3_656
Ag24 S19 Ag32 151.1(4) 3_656 .
Ag24 S19 Ag47 59.3(2) 3_656 3_656
Ag24 S19 Ag50 112.2(5) 3_656 .
Ag24 S19 Ag51 128.8(2) 3_656 .
Ag47 S19 Ag1 121.6(2) 3_656 .
Ag47 S19 Ag4 158.4(3) 3_656 .
Ag47 S19 Ag5 54.31(19) 3_656 .
Ag47 S19 Ag7 73.9(4) 3_656 .
Ag47 S19 Ag12 60.33(17) 3_656 3_656
Ag47 S19 Ag32 92.9(4) 3_656 .
Ag47 S19 Ag50 92.1(7) 3_656 .
Ag47 S19 Ag51 113.9(4) 3_656 .
Ag50 S19 Ag1 126.0(3) . .
Ag50 S19 Ag12 111.4(5) . 3_656
Ag50 S19 Ag32 57.1(3) . .
Ag51 S19 Ag1 86.74(15) . .
Ag51 S19 Ag5 68.03(15) . .
Ag51 S19 Ag7 121.22(18) . .
Ag51 S19 Ag12 129.68(17) . 3_656
Ag51 S19 Ag32 66.9(3) . .
Ag51 S19 Ag50 118.9(5) . .
Ag2 S20 Ag3 81.50(11) . .
Ag2 S20 Ag11 77.5(3) . .
Ag2 S20 Ag24 126.5(2) . .
Ag2 S20 Ag40 112.35(12) . .
Ag2 S20 Ag41 109.28(15) . .
Ag2 S20 Ag42 153.41(14) . .
Ag2 S20 Ag52 62.2(5) . .
Ag3 S20 Ag11 109.83(14) . .
Ag3 S20 Ag40 153.99(19) . .
Ag3 S20 Ag41 78.1(3) . .
Ag3 S20 Ag52 106.4(5) . .
Ag4 S20 Ag2 77.03(10) . .
Ag4 S20 Ag3 129.71(12) . .
Ag4 S20 Ag11 109.03(14) . .
Ag4 S20 Ag24 82.4(2) . .
Ag4 S20 Ag40 75.99(17) . .
Ag4 S20 Ag41 152.1(3) . .
Ag4 S20 Ag42 104.63(11) . .
Ag4 S20 Ag45 132.39(19) . .
Ag4 S20 Ag51 46.35(13) . .
Ag4 S20 Ag52 102.7(4) . .
Ag11 S20 Ag40 55.8(2) . .
Ag11 S20 Ag52 15.3(5) . .
Ag12 S20 Ag2 130.16(15) . .
Ag12 S20 Ag3 79.93(15) . .
Ag12 S20 Ag4 80.32(12) . .
Ag12 S20 Ag11 152.3(3) . .
Ag12 S20 Ag24 5.3(3) . .
Ag12 S20 Ag40 104.15(15) . .
Ag12 S20 Ag41 111.38(14) . .
Ag12 S20 Ag42 75.44(16) . .
Ag12 S20 Ag45 86.7(3) . .
Ag12 S20 Ag51 126.64(17) . .
Ag12 S20 Ag52 167.4(5) . .
Ag24 S20 Ag3 75.0(3) . .
Ag24 S20 Ag11 155.8(4) . .
Ag24 S20 Ag40 109.5(2) . .
Ag24 S20 Ag41 111.7(2) . .
Ag24 S20 Ag42 79.6(2) . .
Ag24 S20 Ag52 171.1(5) . .
Ag41 S20 Ag11 49.4(2) . .
Ag41 S20 Ag40 76.6(3) . .
Ag41 S20 Ag52 60.6(4) . .
Ag42 S20 Ag3 114.24(11) . .
Ag42 S20 Ag11 76.9(3) . .
Ag42 S20 Ag40 45.16(13) . .
Ag42 S20 Ag41 57.4(2) . .
Ag42 S20 Ag52 92.0(5) . .
Ag45 S20 Ag2 77.25(19) . .
Ag45 S20 Ag3 6.8(3) . .
Ag45 S20 Ag11 103.6(2) . .
Ag45 S20 Ag24 81.7(3) . .
Ag45 S20 Ag40 151.4(2) . .
Ag45 S20 Ag41 74.9(3) . .
Ag45 S20 Ag42 116.03(18) . .
Ag45 S20 Ag52 99.7(5) . .
Ag51 S20 Ag2 47.66(13) . .
Ag51 S20 Ag3 129.01(15) . .
Ag51 S20 Ag11 68.1(2) . .
Ag51 S20 Ag24 128.3(2) . .
Ag51 S20 Ag40 69.38(17) . .
Ag51 S20 Ag41 117.5(2) . .
Ag51 S20 Ag42 114.45(15) . .
Ag51 S20 Ag45 124.9(2) . .
Ag51 S20 Ag52 57.9(4) . .
Ag52 S20 Ag40 65.3(5) . .
Ag5 O7 Ag7 119.7(3) . .
Ag5 O7 Ag25 80.7(3) . 3_656
Ag5 O7 Ag32 76.0(3) . .
Ag25 O7 Ag7 69.7(2) 3_656 .
Ag32 O7 Ag7 78.3(3) . .
Ag32 O7 Ag25 123.0(4) . 3_656
Ag9 C1 Ag14 90.4(5) 3_656 3_656
Ag9 C1 Ag19 95.0(8) 3_656 .
Ag9 C1 Ag28 99.4(7) 3_656 3_656
Ag9 C1 Ag37 74.7(8) 3_656 .
Ag9 C1 Ag49 10.5(6) 3_656 3_656
Ag9 C1 Ag53 78.5(11) 3_656 .
Ag14 C1 Ag53 94.5(11) 3_656 .
Ag19 C1 Ag14 88.0(4) . 3_656
Ag19 C1 Ag28 74.7(7) . 3_656
Ag19 C1 Ag37 24.1(5) . .
Ag19 C1 Ag49 104.1(7) . 3_656
Ag19 C1 Ag53 17.7(10) . .
Ag28 C1 Ag14 15.6(7) 3_656 3_656
Ag28 C1 Ag37 90.9(8) 3_656 .
Ag28 C1 Ag49 96.6(9) 3_656 3_656
Ag28 C1 Ag53 83.9(13) 3_656 .
Ag30 C1 Ag9 17.6(8) 3_656 3_656
Ag30 C1 Ag14 78.5(5) 3_656 3_656
Ag30 C1 Ag19 107.2(6) 3_656 .
Ag30 C1 Ag28 90.4(9) 3_656 3_656
Ag30 C1 Ag37 89.8(6) 3_656 .
Ag30 C1 Ag49 7.9(7) 3_656 3_656
Ag30 C1 Ag53 92.4(9) 3_656 .
Ag37 C1 Ag14 100.9(6) . 3_656
Ag37 C1 Ag53 7.5(11) . .
Ag49 C1 Ag14 85.5(6) 3_656 3_656
Ag49 C1 Ag37 84.8(7) 3_656 .
Ag49 C1 Ag53 88.2(10) 3_656 .
C2 C1 Ag9 147.4(9) . 3_656
C2 C1 Ag14 116.8(9) . 3_656
C2 C1 Ag19 103.2(8) . .
C2 C1 Ag28 111.3(10) . 3_656
C2 C1 Ag30 146.5(10) . 3_656
C2 C1 Ag37 114.1(9) . .
C2 C1 Ag49 145.2(11) . 3_656
C2 C1 Ag53 114.4(10) . .
C1 C2 Ag19 50.9(7) . .
C1 C2 C26 179.6(14) . .
C26 C2 Ag19 128.9(9) . .
Ag18 C6 Ag20 74.6(4) . .
Ag18 C6 Ag37 84.2(6) . .
Ag19 C6 Ag18 100.2(5) . .
Ag19 C6 Ag20 81.8(4) . .
Ag19 C6 Ag37 24.1(4) . .
Ag19 C6 Ag53 20.9(12) . .
Ag20 C6 Ag37 94.8(6) . .
Ag35 C6 Ag18 90.6(5) . .
Ag35 C6 Ag19 65.3(4) . .
Ag35 C6 Ag20 20.8(2) . .
Ag35 C6 Ag37 83.2(6) . .
Ag35 C6 Ag53 75.9(14) . .
Ag36 C6 Ag18 13.8(2) . .
Ag36 C6 Ag19 95.2(5) . .
Ag36 C6 Ag20 86.5(4) . .
Ag36 C6 Ag35 100.3(5) . .
Ag36 C6 Ag37 75.8(5) . .
Ag36 C6 Ag53 75.3(11) . .
Ag53 C6 Ag18 82.2(10) . .
Ag53 C6 Ag20 87.1(12) . .
Ag53 C6 Ag37 7.7(11) . .
C7 C6 Ag18 105.2(9) . .
C7 C6 Ag19 141.9(10) . .
C7 C6 Ag20 132.0(9) . .
C7 C6 Ag35 140.7(10) . .
C7 C6 Ag36 102.7(9) . .
C7 C6 Ag37 133.2(10) . .
C7 C6 Ag53 140.9(15) . .
C6 C7 Ag36 49.7(7) . .
C6 C7 C27 177.3(13) . .
C27 C7 Ag36 131.8(9) . .
Ag13 C11 Ag20 87.0(4) 3_656 .
Ag13 C11 Ag27 18.69(12) 3_656 3_656
Ag13 C11 Ag34 83.7(5) 3_656 .
Ag13 C11 Ag35 71.9(4) 3_656 .
Ag20 C11 Ag27 95.3(5) . 3_656
Ag21 C11 Ag13 99.6(5) . 3_656
Ag21 C11 Ag20 73.6(4) . .
Ag21 C11 Ag27 85.9(5) . 3_656
Ag21 C11 Ag34 21.38(14) . .
Ag21 C11 Ag35 91.0(5) . .
Ag34 C11 Ag20 86.8(4) . .
Ag34 C11 Ag27 67.5(4) . 3_656
Ag35 C11 Ag20 21.1(2) . .
Ag35 C11 Ag27 84.7(5) . 3_656
Ag35 C11 Ag34 99.6(5) . .
C12 C11 Ag13 122.0(10) . 3_656
C12 C11 Ag20 123.9(10) . .
C12 C11 Ag21 133.6(10) . .
C12 C11 Ag27 128.1(10) . 3_656
C12 C11 Ag34 137.8(10) . .
C12 C11 Ag35 119.2(10) . .
C11 C12 C28 179.5(15) . .
Ag3 C16 Ag20 83.0(4) . .
Ag3 C16 Ag23 83.0(4) . .
Ag3 C16 Ag29 75.6(4) . 3_656
Ag3 C16 Ag50 69.4(7) . 3_656
Ag20 C16 Ag23 116.8(4) . .
Ag20 C16 Ag29 120.3(5) . 3_656
Ag20 C16 Ag50 105.6(8) . 3_656
Ag23 C16 Ag29 114.8(5) . 3_656
Ag23 C16 Ag50 125.4(5) . 3_656
Ag29 C16 Ag50 14.9(6) 3_656 3_656
Ag45 C16 Ag3 9.0(4) . .
Ag45 C16 Ag20 78.4(4) . .
Ag45 C16 Ag23 78.5(4) . .
Ag45 C16 Ag29 84.6(5) . 3_656
Ag45 C16 Ag50 78.2(8) . 3_656
C17 C16 Ag3 173.9(10) . .
C17 C16 Ag20 103.1(8) . .
C17 C16 Ag23 94.5(8) . .
C17 C16 Ag29 100.5(8) . 3_656
C17 C16 Ag45 172.7(10) . .
C17 C16 Ag50 108.0(10) . 3_656
C16 C17 C29 178.7(11) . .
Ag7 C21 Ag16 83.1(4) 3_656 .
Ag7 C21 Ag17 86.6(5) 3_656 .
Ag7 C21 Ag29 20.98(19) 3_656 3_656
Ag16 C21 Ag29 95.6(5) . 3_656
Ag17 C21 Ag16 85.2(4) . .
Ag17 C21 Ag29 70.8(4) . 3_656
Ag25 C21 Ag7 67.4(4) . 3_656
Ag25 C21 Ag16 20.5(2) . .
Ag25 C21 Ag17 97.1(5) . .
Ag25 C21 Ag29 83.9(5) . 3_656
Ag43 C21 Ag7 91.5(5) . 3_656
Ag43 C21 Ag16 70.5(5) . .
Ag43 C21 Ag17 16.2(2) . .
Ag43 C21 Ag25 84.9(6) . .
Ag43 C21 Ag29 79.9(5) . 3_656
C22 C21 Ag7 135.1(10) . 3_656
C22 C21 Ag16 133.1(10) . .
C22 C21 Ag17 117.0(9) . .
C22 C21 Ag25 137.1(10) . .
C22 C21 Ag29 129.9(10) . 3_656
C22 C21 Ag43 122.0(10) . .
C21 C22 C30 177.0(14) . .
C2 C26 C3 108.0(13) . .
C2 C26 C4 108.5(14) . .
C2 C26 C5 108.3(13) . .
C3 C26 C5 106.8(15) . .
C4 C26 C3 112.2(16) . .
C4 C26 C5 112.9(16) . .
C1B C27 C1C 115(2) . .
C1B C27 C10 113.4(18) . .
C1C C27 C10 105.3(19) . .
C7 C27 C1B 109.1(19) . .
C7 C27 C1C 107(2) . .
C7 C27 C10 105.8(15) . .
C12 C28 C13 110.3(15) . .
C12 C28 C14 109.9(15) . .
C12 C28 C15 105.1(18) . .
C13 C28 C14 106.7(17) . .
C13 C28 C15 118.1(19) . .
C14 C28 C15 106.6(19) . .
C17 C29 C18 107.4(11) . .
C17 C29 C19 108.8(12) . .
C17 C29 C20 110.3(11) . .
C18 C29 C19 113.5(13) . .
C18 C29 C20 109.6(12) . .
C19 C29 C20 107.2(12) . .
C22 C30 C23 112.5(18) . .
C22 C30 C24 112.5(19) . .
C22 C30 C25 107.3(18) . .
C24 C30 C23 108.2(19) . .
C24 C30 C25 110(2) . .
C25 C30 C23 105.9(18) . .
Ag17 C31 Ag22 90.5(5) . .
Ag17 C31 Ag23 77.4(5) . .
Ag17 C31 Ag41 92.3(7) . .
Ag17 C31 Ag42 103.1(6) . .
Ag17 C31 Ag43 15.9(2) . .
Ag22 C31 Ag23 101.7(5) . .
Ag41 C31 Ag22 91.5(5) . .
Ag41 C31 Ag23 18.1(2) . .
Ag41 C31 Ag42 75.5(5) . .
Ag41 C31 Ag43 101.1(6) . .
Ag42 C31 Ag22 20.24(14) . .
Ag42 C31 Ag23 89.1(5) . .
Ag42 C31 Ag43 92.4(6) . .
Ag43 C31 Ag22 77.1(5) . .
Ag43 C31 Ag23 88.7(5) . .
C32 C31 Ag17 142.9(12) . .
C32 C31 Ag22 109.4(11) . .
C32 C31 Ag23 125.7(11) . .
C32 C31 Ag41 117.3(12) . .
C32 C31 Ag42 105.6(11) . .
C32 C31 Ag43 140.5(12) . .
C31 C32 C33 176.7(17) . .
C32 C33 C34 107(2) . .
C32 C33 C36 108(2) . .
C35 C33 C32 110.3(18) . .
C35 C33 C34 112(2) . .
C35 C33 C36 116(2) . .
C36 C33 C34 104(2) . .
Ag5 C37 Ag16 86.3(4) 3_656 .
Ag5 C37 Ag33 23.36(15) 3_656 3_656
Ag5 C37 Ag48 106.3(8) 3_656 .
Ag15 C37 Ag5 85.7(4) . 3_656
Ag15 C37 Ag16 89.4(4) . .
Ag15 C37 Ag33 68.8(4) . 3_656
Ag15 C37 Ag48 21.5(7) . .
Ag16 C37 Ag33 101.8(5) . 3_656
Ag16 C37 Ag48 96.4(8) . .
Ag25 C37 Ag5 70.4(4) . 3_656
Ag25 C37 Ag15 100.0(5) . .
Ag25 C37 Ag16 20.1(2) . .
Ag25 C37 Ag33 89.7(5) . 3_656
Ag25 C37 Ag48 112.1(10) . .
Ag26 C37 Ag5 99.8(6) . 3_656
Ag26 C37 Ag15 16.6(2) . .
Ag26 C37 Ag16 81.7(7) . .
Ag26 C37 Ag25 96.5(8) . .
Ag26 C37 Ag33 84.9(5) . 3_656
Ag26 C37 Ag48 15.7(5) . .
Ag33 C37 Ag48 87.2(6) 3_656 .
Ag47 C37 Ag5 74.0(5) . 3_656
Ag47 C37 Ag15 67.6(6) . .
Ag47 C37 Ag16 24.6(6) . .
Ag47 C37 Ag25 32.8(6) . .
Ag47 C37 Ag26 64.0(8) . .
Ag47 C37 Ag33 83.1(7) . 3_656
Ag47 C37 Ag48 79.7(10) . .
C38 C37 Ag5 113.2(10) . 3_656
C38 C37 Ag15 140.6(10) . .
C38 C37 Ag16 124.6(10) . .
C38 C37 Ag25 118.6(10) . .
C38 C37 Ag26 137.7(11) . .
C38 C37 Ag33 115.9(10) . 3_656
C38 C37 Ag47 149.0(12) . .
C38 C37 Ag48 123.2(13) . .
C37 C38 C39 178.6(16) . .
C38 C39 C40 109(2) . .
C38 C39 C42 106.4(18) . .
C40 C39 C42 99.1(18) . .
C41 C39 C38 114(2) . .
C41 C39 C40 118(2) . .
C41 C39 C42 109(2) . .
Ag12 C43 Ag14 83.0(4) . .
Ag12 C43 Ag16 86.0(4) . .
Ag12 C43 Ag22 76.6(4) . .
Ag12 C43 Ag24 6.8(4) . .
Ag12 C43 Ag47 73.8(5) . .
Ag14 C43 Ag22 118.4(4) . .
Ag14 C43 Ag47 95.6(5) . .
Ag16 C43 Ag14 116.9(4) . .
Ag16 C43 Ag22 118.7(4) . .
Ag16 C43 Ag47 23.0(4) . .
Ag24 C43 Ag14 84.1(4) . .
Ag24 C43 Ag16 79.5(4) . .
Ag24 C43 Ag22 81.9(4) . .
Ag24 C43 Ag47 66.9(5) . .
Ag47 C43 Ag22 131.1(5) . .
C44 C43 Ag12 172.0(9) . .
C44 C43 Ag14 95.0(7) . .
C44 C43 Ag16 101.8(7) . .
C44 C43 Ag22 97.7(7) . .
C44 C43 Ag24 178.7(10) . .
C44 C43 Ag47 114.2(8) . .
C43 C44 C45 177.5(10) . .
C44 C45 C46 107.8(11) . .
C44 C45 C47 109.2(11) . .
C44 C45 C48 109.8(11) . .
C46 C45 C47 109.5(13) . .
C46 C45 C48 111.0(12) . .
C48 C45 C47 109.6(12) . .
Ag13 C49 Ag14 82.1(4) . .
Ag13 C49 Ag15 85.1(4) . .
Ag13 C49 Ag26 97.9(5) . .
Ag13 C49 Ag27 18.44(13) . .
Ag13 C49 Ag28 68.7(7) . .
Ag14 C49 Ag15 83.1(4) . .
Ag14 C49 Ag27 91.0(4) . .
Ag15 C49 Ag27 70.1(4) . .
Ag26 C49 Ag14 76.5(6) . .
Ag26 C49 Ag15 15.4(2) . .
Ag26 C49 Ag27 84.3(4) . .
Ag28 C49 Ag14 16.2(7) . .
Ag28 C49 Ag15 91.1(7) . .
Ag28 C49 Ag26 87.8(9) . .
Ag28 C49 Ag27 80.5(6) . .
Ag48 C49 Ag13 102.2(9) . .
Ag48 C49 Ag14 92.0(13) . .
Ag48 C49 Ag15 18.3(10) . .
Ag48 C49 Ag26 15.6(9) . .
Ag48 C49 Ag27 85.9(8) . .
Ag48 C49 Ag28 103.3(15) . .
C50 C49 Ag13 132.1(9) . .
C50 C49 Ag14 135.9(9) . .
C50 C49 Ag15 120.8(8) . .
C50 C49 Ag26 116.2(9) . .
C50 C49 Ag27 130.5(9) . .
C50 C49 Ag28 140.0(9) . .
C50 C49 Ag48 103.6(14) . .
C49 C50 Ag48 45.2(7) . .
C49 C50 C51 178.9(12) . .
C51 C50 Ag48 133.8(9) . .
C50 C51 C52 109.2(13) . .
C50 C51 C53 112.8(17) . .
C50 C51 C54 112.2(15) . .
C53 C51 C52 105.8(17) . .
C53 C51 C54 113.5(18) . .
C54 C51 C52 102.5(15) . .
Ag9 C55 Ag8 71.1(6) . .
Ag9 C55 Ag22 82.9(5) . .
Ag9 C55 Ag30 16.2(7) . .
Ag22 C55 Ag8 92.4(4) . .
Ag22 C55 Ag30 73.6(4) . .
Ag30 C55 Ag8 85.1(4) . .
Ag40 C55 Ag8 22.63(17) . .
Ag40 C55 Ag9 88.0(6) . .
Ag40 C55 Ag22 79.5(4) . .
Ag40 C55 Ag30 99.1(5) . .
Ag40 C55 Ag42 62.2(3) . .
Ag42 C55 Ag8 79.2(4) . .
Ag42 C55 Ag9 93.5(4) . .
Ag42 C55 Ag22 20.60(12) . .
Ag42 C55 Ag30 88.3(5) . .
Ag49 C55 Ag8 78.9(6) . .
Ag49 C55 Ag9 9.4(6) . .
Ag49 C55 Ag22 77.0(7) . .
Ag49 C55 Ag30 6.9(7) . .
Ag49 C55 Ag40 94.0(7) . .
Ag49 C55 Ag42 90.0(7) . .
C56 C55 Ag8 129.7(8) . .
C56 C55 Ag9 107.3(8) . .
C56 C55 Ag22 137.9(9) . .
C56 C55 Ag30 105.1(8) . .
C56 C55 Ag40 139.8(9) . .
C56 C55 Ag42 148.3(9) . .
C56 C55 Ag49 106.7(10) . .
C55 C56 Ag49 47.1(8) . .
C55 C56 C57 177.4(12) . .
C57 C56 Ag49 131.5(9) . .
C56 C57 C58 108.3(11) . .
C56 C57 C59 110.8(12) . .
C58 C57 C59 112.3(13) . .
C60 C57 C56 108.2(12) . .
C60 C57 C58 107.3(13) . .
C60 C57 C59 109.8(13) . .
Ag4 C61 Ag6 82.0(4) . .
Ag4 C61 Ag8 78.2(4) . .
Ag4 C61 Ag37 83.3(5) . 3_656
Ag4 C61 Ag53 78.3(9) . 3_656
Ag6 C61 Ag8 118.1(4) . .
Ag6 C61 Ag37 116.7(7) . 3_656
Ag6 C61 Ag53 111.9(7) . 3_656
Ag8 C61 Ag37 118.2(6) . 3_656
Ag8 C61 Ag53 120.2(8) . 3_656
Ag31 C61 Ag4 17.0(2) . .
Ag31 C61 Ag6 88.0(4) . .
Ag31 C61 Ag8 89.2(4) . .
Ag31 C61 Ag37 66.5(5) . 3_656
Ag31 C61 Ag53 61.4(9) . 3_656
Ag37 C61 Ag53 6.3(7) 3_656 3_656
C62 C61 Ag4 176.5(10) . .
C62 C61 Ag6 101.2(8) . .
C62 C61 Ag8 101.2(8) . .
C62 C61 Ag31 160.4(10) . .
C62 C61 Ag37 93.9(9) . 3_656
C62 C61 Ag53 99.1(11) . 3_656
C61 C62 C63 176.9(12) . .
C62 C63 C64 108.3(12) . .
C62 C63 C65 106.4(14) . .
C62 C63 C66 108.3(12) . .
C64 C63 C66 110.4(14) . .
C65 C63 C64 110.7(15) . .
C65 C63 C66 112.5(15) . .
Ag6 C67 Ag29 100.8(5) . .
Ag7 C67 Ag6 88.7(4) . .
Ag7 C67 Ag29 19.88(17) . .
Ag18 C67 Ag6 90.8(5) 3_656 .
Ag18 C67 Ag7 88.2(5) 3_656 .
Ag18 C67 Ag29 72.5(5) 3_656 .
Ag18 C67 Ag32 103.7(6) 3_656 .
Ag18 C67 Ag36 15.2(2) 3_656 3_656
Ag32 C67 Ag6 22.1(4) . .
Ag32 C67 Ag7 71.6(5) . .
Ag32 C67 Ag29 87.6(5) . .
Ag36 C67 Ag6 82.9(4) 3_656 .
Ag36 C67 Ag7 100.9(5) 3_656 .
Ag36 C67 Ag29 86.8(5) 3_656 .
Ag36 C67 Ag32 99.7(6) 3_656 .
Ag50 C67 Ag6 91.0(10) . .
Ag50 C67 Ag7 24.7(5) . .
Ag50 C67 Ag18 63.6(8) . 3_656
Ag50 C67 Ag29 13.1(10) . .
Ag50 C67 Ag32 81.1(8) . .
Ag50 C67 Ag36 76.8(8) . 3_656
C68 C67 Ag6 105.8(9) . .
C68 C67 Ag7 113.9(10) . .
C68 C67 Ag18 152.1(11) . 3_656
C68 C67 Ag29 124.1(10) . .
C68 C67 Ag32 99.6(10) . .
C68 C67 Ag36 144.1(11) . 3_656
C68 C67 Ag50 136.2(14) . .
C67 C68 Ag32 53.6(8) . .
C67 C68 C69 172.2(16) . .
C69 C68 Ag32 121.9(12) . .
C68 C69 C70 108.4(19) . .
C68 C69 C71 110(2) . .
C68 C69 C72 106.8(19) . .
C70 C69 C72 104.1(18) . .
C71 C69 C70 122(2) . .
C71 C69 C72 103.9(18) . .
Ag2 C73 Ag15 79.8(3) . 3_656
Ag2 C73 Ag27 84.1(4) . 3_656
Ag2 C73 Ag33 79.3(4) . .
Ag2 C73 Ag38 81.3(5) . .
Ag2 C73 Ag52 76.5(6) . .
Ag27 C73 Ag15 62.4(3) 3_656 3_656
Ag27 C73 Ag52 116.6(6) 3_656 .
Ag33 C73 Ag15 60.1(2) . 3_656
Ag33 C73 Ag27 122.0(4) . 3_656
Ag33 C73 Ag52 112.6(6) . .
Ag38 C73 Ag15 160.9(6) . 3_656
Ag38 C73 Ag27 112.6(5) . 3_656
Ag38 C73 Ag33 118.9(5) . .
Ag38 C73 Ag52 7.0(8) . .
Ag44 C73 Ag2 13.5(3) . .
Ag44 C73 Ag15 73.6(4) . 3_656
Ag44 C73 Ag27 70.5(4) . 3_656
Ag44 C73 Ag33 86.8(4) . .
Ag44 C73 Ag38 87.3(5) . .
Ag44 C73 Ag52 83.6(6) . .
Ag52 C73 Ag15 156.2(7) . 3_656
C74 C73 Ag2 177.0(9) . .
C74 C73 Ag15 102.4(8) . 3_656
C74 C73 Ag27 98.8(8) . 3_656
C74 C73 Ag33 100.0(8) . .
C74 C73 Ag38 96.6(8) . .
C74 C73 Ag44 169.3(10) . .
C74 C73 Ag52 101.2(9) . .
C73 C74 C75 179.2(12) . .
C74 C75 C76 105.7(12) . .
C74 C75 C77 109.7(12) . .
C74 C75 C78 105.9(12) . .
C76 C75 C78 116.9(14) . .
C77 C75 C76 111.7(13) . .
C77 C75 C78 106.7(13) . .
Ag11 C79 Ag21 100.9(5) . .
Ag11 C79 Ag23 80.2(4) . .
Ag11 C79 Ag34 85.6(5) . .
Ag11 C79 Ag38 23.7(5) . .
Ag11 C79 Ag41 66.3(5) . .
Ag11 C79 Ag52 18.3(6) . .
Ag21 C79 Ag23 75.8(4) . .
Ag21 C79 Ag34 21.32(13) . .
Ag21 C79 Ag38 84.5(7) . .
Ag21 C79 Ag52 86.9(7) . .
Ag23 C79 Ag52 88.1(7) . .
Ag34 C79 Ag23 87.6(4) . .
Ag34 C79 Ag52 69.3(7) . .
Ag38 C79 Ag23 92.6(6) . .
Ag38 C79 Ag34 65.9(7) . .
Ag38 C79 Ag52 5.8(10) . .
Ag41 C79 Ag21 91.1(6) . .
Ag41 C79 Ag23 18.6(2) . .
Ag41 C79 Ag34 98.5(5) . .
Ag41 C79 Ag38 83.5(6) . .
Ag41 C79 Ag52 78.1(7) . .
C80 C79 Ag11 132.6(9) . .
C80 C79 Ag21 115.5(9) . .
C80 C79 Ag23 135.8(9) . .
C80 C79 Ag34 118.6(9) . .
C80 C79 Ag38 129.5(10) . .
C80 C79 Ag41 137.1(9) . .
C80 C79 Ag52 132.9(10) . .
C79 C80 C81 179.0(12) . .
C80 C81 C98 110(2) . .
C80 C81 C99 107.6(18) . .
C80 C81 C100 107.6(17) . .
C80 C81 C101 110.8(18) . .
C80 C81 C102 109(2) . .
C98 C81 C100 108.1(18) . .
C98 C81 C102 140(3) . .
C99 C81 C98 114.5(19) . .
C99 C81 C100 109.3(18) . .
C99 C81 C102 60(2) . .
C100 C81 C102 51(2) . .
C101 C81 C98 71(2) . .
C101 C81 C99 46.1(18) . .
C101 C81 C100 139(2) . .
C101 C81 C102 103(2) . .
C103 C81 C80 110.6(19) . .
C103 C81 C98 57(2) . .
C103 C81 C99 141(2) . .
C103 C81 C100 53(2) . .
C103 C81 C101 121(2) . .
C103 C81 C102 101(3) . .
Ag8 C82 Ag38 103.9(6) . .
Ag10 C82 Ag8 90.0(4) . .
Ag10 C82 Ag38 69.9(6) . .
Ag10 C82 Ag40 104.2(5) . .
Ag10 C82 Ag52 67.8(6) . .
Ag11 C82 Ag8 91.7(5) . .
Ag11 C82 Ag10 86.0(5) . .
Ag11 C82 Ag38 20.5(4) . .
Ag11 C82 Ag40 75.8(5) . .
Ag11 C82 Ag52 19.5(7) . .
Ag39 C82 Ag8 72.5(4) . .
Ag39 C82 Ag10 23.3(2) . .
Ag39 C82 Ag11 101.4(6) . .
Ag39 C82 Ag38 89.3(6) . .
Ag39 C82 Ag40 91.2(5) . .
Ag39 C82 Ag52 85.9(7) . .
Ag40 C82 Ag8 22.39(16) . .
Ag40 C82 Ag38 92.3(6) . .
Ag40 C82 Ag52 87.8(7) . .
Ag52 C82 Ag8 98.4(7) . .
Ag52 C82 Ag38 5.7(8) . .
C83 C82 Ag8 108.3(10) . .
C83 C82 Ag10 150.3(11) . .
C83 C82 Ag11 115.6(10) . .
C83 C82 Ag38 124.7(11) . .
C83 C82 Ag39 142.8(11) . .
C83 C82 Ag40 100.9(10) . .
C83 C82 Ag52 129.2(12) . .
C82 C83 Ag40 53.6(8) . .
C82 C83 C84 176.6(17) . .
C84 C83 Ag40 124.1(12) . .
C83 C84 C85 106.2(19) . .
C83 C84 C86 102.9(18) . .
C83 C84 C87 105(2) . .
C85 C84 C87 120(2) . .
C86 C84 C85 113(2) . .
C86 C84 C87 107(2) . .
Ag5 C88 Ag6 83.5(4) . .
Ag5 C88 Ag10 85.6(4) . .
Ag5 C88 Ag33 24.67(15) . .
Ag5 C88 Ag39 99.2(5) . .
Ag10 C88 Ag6 87.4(4) . .
Ag32 C88 Ag5 65.0(5) . .
Ag32 C88 Ag6 23.0(4) . .
Ag32 C88 Ag10 99.1(5) . .
Ag32 C88 Ag33 85.4(5) . .
Ag32 C88 Ag39 88.9(6) . .
Ag33 C88 Ag6 99.1(5) . .
Ag33 C88 Ag10 67.4(3) . .
Ag39 C88 Ag6 71.7(4) . .
Ag39 C88 Ag10 22.31(19) . .
Ag39 C88 Ag33 86.1(4) . .
C89 C88 Ag5 144.6(10) . .
C89 C88 Ag6 128.7(10) . .
C89 C88 Ag10 107.6(9) . .
C89 C88 Ag32 140.0(10) . .
C89 C88 Ag33 132.2(10) . .
C89 C88 Ag39 104.7(9) . .
C88 C89 C93 173.6(13) . .
C89 C93 C90 108.9(15) . .
C89 C93 C92 109.3(13) . .
C90 C93 C92 102.4(16) . .
C91 C93 C89 110.1(14) . .
C91 C93 C90 116.6(18) . .
C91 C93 C92 109.1(16) . .
O6 Ag46 O5 77.1(14) . .
N1 Ag46 O5 172.0(8) . .
N1 Ag46 O6 100.0(14) . .
C200 O5 Ag46 146(2) . .
C94 N1 Ag46 124.2(12) . .
C94 N1 C96 108.0 . .
C96 N1 Ag46 127.8(12) . .
C95 C94 N1 108.0 . .
N2 C95 C94 108.0 . .
C95 N2 C96 108.0 . .
N2 C96 N1 108.0 . .
F1 B1 F2 108.1(17) . .
F1 B1 F3 108.8(17) . .
F3 B1 F2 111.9(16) . .
F4 B1 F1 106.9(18) . .
F4 B1 F2 108.3(16) . .
F4 B1 F3 112.6(17) . .

loop_
_geom_bond_atom_site_label_1
_geom_bond_atom_site_label_2
_geom_bond_distance
_geom_bond_site_symmetry_2
Ag1 Ag2 2.996(3) .
Ag1 Ag2 2.996(3) 3_656
Ag1 Ag3 2.991(3) 3_656
Ag1 Ag3 2.991(3) .
Ag1 Ag24 2.907(9) .
Ag1 Ag24 2.907(9) 3_656
Ag1 S0AA 2.891(2) .
Ag1 S0AA 2.891(2) 3_656
Ag1 S19 2.818(3) .
Ag1 S19 2.818(3) 3_656
Ag1 S20 2.907(2) 3_656
Ag1 S20 2.907(2) .
Ag2 Ag4 3.315(3) .
Ag2 Ag5 3.363(5) .
Ag2 Ag10 3.077(4) .
Ag2 Ag15 3.130(5) 3_656
Ag2 S0AA 2.765(4) .
Ag2 S19 2.612(4) .
Ag2 S20 2.710(4) .
Ag2 C73 2.146(11) .
Ag3 Ag7 3.271(6) 3_656
Ag3 Ag17 3.284(7) .
Ag3 Ag18 3.225(9) .
Ag3 Ag20 3.012(4) .
Ag3 Ag23 3.062(5) .
Ag3 S0AA 2.705(4) .
Ag3 S19 2.611(5) 3_656
Ag3 S20 2.770(4) .
Ag3 C16 2.128(11) .
Ag4 Ag6 2.967(3) .
Ag4 Ag8 2.892(4) .
Ag4 Ag9 3.246(19) .
Ag4 Ag12 3.367(4) .
Ag4 S0AA 2.836(3) 3_656
Ag4 S19 2.688(4) .
Ag4 S20 2.613(3) .
Ag4 C61 2.117(11) .
Ag5 Ag6 2.960(3) .
Ag5 Ag10 3.011(4) .
Ag5 Ag15 2.956(4) 3_656
Ag5 Ag16 3.087(3) 3_656
Ag5 S19 2.799(3) .
Ag5 O7 1.802(7) .
Ag5 C37 2.188(12) 3_656
Ag5 C88 2.164(12) .
Ag6 Ag7 3.197(4) .
Ag6 Ag10 3.141(3) .
Ag6 Ag18 3.166(6) 3_656
Ag6 C61 2.392(12) .
Ag6 C67 2.368(12) .
Ag6 C88 2.280(12) .
Ag7 Ag3 3.272(6) 3_656
Ag7 Ag16 2.948(4) 3_656
Ag7 Ag17 3.009(5) 3_656
Ag7 Ag18 2.974(8) 3_656
Ag7 S19 2.770(3) .
Ag7 O7 2.111(8) .
Ag7 C21 2.159(12) 3_656
Ag7 C67 2.203(12) .
Ag8 Ag9 2.664(14) .
Ag8 Ag10 3.221(3) .
Ag8 Ag11 3.229(6) .
Ag8 Ag22 3.328(4) .
Ag8 C55 2.329(10) .
Ag8 C61 2.451(12) .
Ag8 C82 2.356(11) .
Ag9 Ag14 3.172(13) .
Ag9 Ag19 3.145(16) 3_656
Ag9 Ag22 3.002(18) .
Ag9 C1 2.127(14) 3_656
Ag9 C55 2.253(17) .
Ag10 Ag11 2.954(9) .
Ag10 C82 2.194(12) .
Ag10 C88 2.266(12) .
Ag11 Ag21 3.319(7) .
Ag11 Ag23 2.846(8) .
Ag11 S20 2.822(4) .
Ag11 C79 2.148(11) .
Ag11 C82 2.138(12) .
Ag12 Ag14 3.010(5) .
Ag12 Ag16 3.055(4) .
Ag12 Ag22 2.879(6) .
Ag12 S0AA 2.734(5) 3_656
Ag12 S19 2.812(6) 3_656
Ag12 S20 2.609(5) .
Ag12 C43 2.057(11) .
Ag13 Ag14 2.912(7) .
Ag13 Ag15 3.024(7) .
Ag13 Ag20 3.064(5) 3_656
Ag13 Ag21 3.253(5) 3_656
Ag13 S0AA 2.910(3) 3_656
Ag13 C11 2.170(12) 3_656
Ag13 C49 2.161(11) .
Ag14 Ag15 3.037(4) .
Ag14 Ag19 3.116(6) 3_656
Ag14 C1 2.340(11) 3_656
Ag14 C43 2.462(11) .
Ag14 C49 2.271(12) .
Ag15 Ag2 3.130(5) 3_656
Ag15 Ag5 2.956(4) 3_656
Ag15 Ag16 3.155(5) .
Ag15 C37 2.159(13) .
Ag15 C49 2.307(11) .
Ag15 C73 2.689(11) 3_656
Ag16 Ag5 3.087(3) 3_656
Ag16 Ag7 2.948(4) 3_656
Ag16 Ag17 3.054(8) .
Ag16 C21 2.283(12) .
Ag16 C37 2.325(12) .
Ag16 C43 2.409(10) .
Ag17 Ag7 3.009(5) 3_656
Ag17 Ag22 3.104(5) .
Ag17 Ag23 2.739(8) .
Ag17 C21 2.230(13) .
Ag17 C31 2.049(14) .
Ag18 Ag6 3.166(6) 3_656
Ag18 Ag7 2.974(8) 3_656
Ag18 Ag19 3.368(7) .
Ag18 Ag20 2.775(6) .
Ag18 C6 2.277(12) .
Ag18 C67 2.068(12) 3_656
Ag19 Ag9 3.145(16) 3_656
Ag19 Ag14 3.116(6) 3_656
Ag19 Ag20 2.895(5) .
Ag19 S0AA 2.805(5) .
Ag19 C1 2.141(11) .
Ag19 C2 2.687(12) .
Ag19 C6 2.112(11) .
Ag20 Ag13 3.064(5) 3_656
Ag20 Ag21 2.621(6) .
Ag20 C6 2.303(11) .
Ag20 C11 2.280(12) .
Ag20 C16 2.408(11) .
Ag21 Ag13 3.253(5) 3_656
Ag21 Ag23 2.721(6) .
Ag21 C11 2.088(12) .
Ag21 C79 2.158(11) .
Ag22 C31 2.316(14) .
Ag22 C43 2.547(10) .
Ag22 C55 2.280(10) .
Ag23 C16 2.478(12) .
Ag23 C31 2.321(14) .
Ag23 C79 2.269(11) .
Ag24 Ag25 3.313(12) .
Ag24 Ag43 3.127(14) .
Ag24 Ag44 3.303(13) 3_656
Ag24 S0AA 2.737(9) 3_656
Ag24 S19 2.550(11) 3_656
Ag24 S20 2.715(9) .
Ag24 C43 2.156(14) .
Ag25 Ag26 3.14(2) .
Ag25 Ag29 2.957(13) 3_656
Ag25 Ag33 3.217(8) 3_656
Ag25 Ag43 2.861(12) .
Ag25 S19 2.869(6) 3_656
Ag25 O7 2.053(11) 3_656
Ag25 C21 2.131(12) .
Ag25 C37 2.155(13) .
Ag26 Ag27 3.031(13) .
Ag26 Ag28 2.999(19) .
Ag26 Ag33 3.013(8) 3_656
Ag26 Ag44 3.344(10) 3_656
Ag26 C37 2.052(15) .
Ag26 C49 2.163(19) .
Ag27 Ag28 2.916(16) .
Ag27 Ag34 2.527(7) 3_656
Ag27 Ag35 3.032(8) 3_656
Ag27 Ag44 2.614(9) 3_656
Ag27 C11 2.322(12) 3_656
Ag27 C49 2.346(12) .
Ag27 C73 2.456(13) 3_656
Ag28 Ag30 2.985(18) .
Ag28 Ag37 3.22(2) 3_656
Ag28 S0AA 2.737(8) 3_656
Ag28 C1 2.187(13) 3_656
Ag28 C49 2.163(12) .
Ag29 Ag25 2.957(13) 3_656
Ag29 Ag32 3.172(9) .
Ag29 Ag36 3.141(12) 3_656
Ag29 Ag43 2.827(12) 3_656
Ag29 Ag45 3.077(9) 3_656
Ag29 C16 2.493(13) 3_656
Ag29 C21 2.290(15) 3_656
Ag29 C67 2.406(14) .
Ag30 Ag37 3.08(2) 3_656
Ag30 Ag40 3.331(11) .
Ag30 Ag42 3.072(12) .
Ag30 C1 2.017(15) 3_656
Ag30 C55 2.285(15) .
Ag31 Ag36 3.297(9) 3_656
Ag31 Ag37 2.514(15) 3_656
Ag31 S0AA 2.402(5) 3_656
Ag31 S19 2.935(6) .
Ag31 C61 2.043(12) .
Ag32 Ag33 2.976(9) .
Ag32 Ag36 3.308(11) 3_656
Ag32 Ag39 3.054(10) .
Ag32 S19 2.823(7) .
Ag32 O7 1.936(17) .
Ag32 C67 2.171(12) .
Ag32 C68 2.660(15) .
Ag32 C88 2.122(13) .
Ag33 Ag25 3.217(8) 3_656
Ag33 Ag26 3.013(8) 3_656
Ag33 Ag39 3.074(7) .
Ag33 Ag44 3.093(7) .
Ag33 C37 2.399(12) 3_656
Ag33 C73 2.450(11) .
Ag33 C88 2.265(12) .
Ag34 Ag27 2.527(7) 3_656
Ag34 Ag35 3.358(6) .
Ag34 Ag38 2.392(18) .
Ag34 Ag41 3.305(8) .
Ag34 Ag44 3.011(10) .
Ag34 C11 2.221(13) .
Ag34 C79 2.212(11) .
Ag35 Ag27 3.032(8) 3_656
Ag35 Ag36 3.168(7) .
Ag35 Ag37 2.93(2) .
Ag35 Ag45 3.308(11) .
Ag35 S0AA 2.871(4) .
Ag35 C6 2.065(11) .
Ag35 C11 2.177(12) .
Ag36 Ag29 3.141(12) 3_656
Ag36 Ag31 3.297(9) 3_656
Ag36 Ag32 3.308(11) 3_656
Ag36 Ag37 2.704(19) .
Ag36 C6 2.059(12) .
Ag36 C7 2.632(14) .
Ag36 C67 2.158(13) 3_656
Ag37 Ag28 3.22(2) 3_656
Ag37 Ag30 3.08(2) 3_656
Ag37 Ag31 2.514(15) 3_656
Ag37 C1 2.33(2) .
Ag37 C6 2.33(2) .
Ag37 C61 2.491(18) 3_656
Ag38 Ag39 3.248(15) .
Ag38 Ag41 2.886(19) .
Ag38 Ag44 3.09(2) .
Ag38 C73 2.43(3) .
Ag38 C79 2.187(19) .
Ag38 C82 2.49(2) .
Ag39 Ag40 3.097(8) .
Ag39 C82 2.117(12) .
Ag39 C88 2.239(13) .
Ag40 Ag42 2.175(6) .
Ag40 S20 2.895(4) .
Ag40 C55 2.088(10) .
Ag40 C82 2.217(12) .
Ag40 C83 2.704(14) .
Ag41 Ag42 2.669(10) .
Ag41 Ag45 3.328(14) .
Ag41 S20 2.796(4) .
Ag41 C31 2.142(14) .
Ag41 C79 2.149(11) .
Ag42 Ag43 3.217(7) .
Ag42 S20 2.760(3) .
Ag42 C31 2.217(14) .
Ag42 C55 2.123(10) .
Ag43 Ag29 2.827(12) 3_656
Ag43 C21 2.109(13) .
Ag43 C31 2.239(16) .
Ag44 Ag24 3.303(13) 3_656
Ag44 Ag26 3.344(10) 3_656
Ag44 Ag27 2.614(9) 3_656
Ag44 Ag45 3.252(10) .
Ag44 S0AA 2.433(7) .
Ag44 S19 2.921(7) .
Ag44 C73 2.031(12) .
Ag45 Ag29 3.077(9) 3_656
Ag45 S0AA 2.606(8) .
Ag45 S19 2.931(10) 3_656
Ag45 S20 2.676(8) .
Ag45 C16 2.054(13) .
Ag47 Ag48 2.82(5) .
Ag47 S19 2.666(12) 3_656
Ag47 C37 1.947(14) .
Ag47 C43 2.496(13) .
Ag48 C37 2.42(3) .
Ag48 C49 1.68(3) .
Ag48 C50 2.30(4) .
Ag49 Ag53 3.28(3) 3_656
Ag49 C1 2.24(2) 3_656
Ag49 C55 2.03(2) .
Ag49 C56 2.65(2) .
Ag50 S19 2.80(2) .
Ag50 C16 2.597(16) 3_656
Ag50 C67 1.955(16) .
Ag51 Ag52 2.69(2) .
Ag51 S19 2.760(6) .
Ag51 S20 2.648(7) .
Ag52 S20 2.89(2) .
Ag52 C73 2.51(3) .
Ag52 C79 2.40(2) .
Ag52 C82 2.28(3) .
Ag53 Ag49 3.28(3) 3_656
Ag53 S0AA 2.78(4) .
Ag53 C1 2.47(3) .
Ag53 C6 2.17(3) .
Ag53 C61 2.68(5) 3_656
S0AA Ag4 2.836(3) 3_656
S0AA Ag12 2.734(5) 3_656
S0AA Ag24 2.737(9) 3_656
S0AA Ag28 2.737(8) 3_656
S0AA Ag31 2.403(5) 3_656
S19 Ag3 2.611(5) 3_656
S19 Ag12 2.812(6) 3_656
S19 Ag24 2.550(11) 3_656
S19 Ag47 2.666(12) 3_656
O7 Ag25 2.053(11) 3_656
C1 Ag9 2.127(14) 3_656
C1 Ag14 2.340(11) 3_656
C1 Ag28 2.187(13) 3_656
C1 Ag30 2.017(15) 3_656
C1 Ag49 2.24(2) 3_656
C1 C2 1.208(15) .
C1B C27 1.506(17) .
C1C C27 1.521(18) .
C2 C26 1.483(19) .
C3 C26 1.55(2) .
C4 C26 1.49(3) .
C5 C26 1.55(2) .
C6 C7 1.247(16) .
C7 C27 1.452(19) .
C10 C27 1.523(17) .
C11 Ag13 2.170(12) 3_656
C11 Ag27 2.322(12) 3_656
C11 C12 1.239(16) .
C12 C28 1.44(2) .
C13 C28 1.573(19) .
C14 C28 1.580(19) .
C15 C28 1.59(2) .
C16 Ag29 2.493(13) 3_656
C16 Ag50 2.597(16) 3_656
C16 C17 1.202(14) .
C17 C29 1.426(16) .
C18 C29 1.55(2) .
C19 C29 1.57(2) .
C20 C29 1.58(2) .
C21 Ag7 2.158(12) 3_656
C21 Ag29 2.290(15) 3_656
C21 C22 1.201(15) .
C22 C30 1.44(2) .
C23 C30 1.60(3) .
C24 C30 1.52(2) .
C25 C30 1.54(2) .
C31 C32 1.190(17) .
C32 C33 1.49(2) .
C33 C34 1.64(3) .
C33 C35 1.49(3) .
C33 C36 1.54(4) .
C37 Ag5 2.188(12) 3_656
C37 Ag33 2.399(12) 3_656
C37 C38 1.224(16) .
C38 C39 1.48(2) .
C39 C40 1.62(3) .
C39 C41 1.39(3) .
C39 C42 1.67(3) .
C43 C44 1.219(14) .
C44 C45 1.430(16) .
C45 C46 1.53(2) .
C45 C47 1.61(2) .
C45 C48 1.538(19) .
C49 C50 1.227(14) .
C50 C51 1.451(15) .
C51 C52 1.58(3) .
C51 C53 1.52(3) .
C51 C54 1.56(3) .
C55 C56 1.220(14) .
C56 C57 1.494(16) .
C57 C58 1.54(2) .
C57 C59 1.55(2) .
C57 C60 1.47(2) .
C61 Ag37 2.491(18) 3_656
C61 Ag53 2.68(5) 3_656
C61 C62 1.184(14) .
C62 C63 1.445(16) .
C63 C64 1.53(2) .
C63 C65 1.52(3) .
C63 C66 1.54(2) .
C67 Ag18 2.068(12) 3_656
C67 Ag36 2.158(13) 3_656
C67 C68 1.218(16) .
C68 C69 1.446(17) .
C69 C70 1.565(17) .
C69 C71 1.551(18) .
C69 C72 1.599(18) .
C73 Ag15 2.689(11) 3_656
C73 Ag27 2.456(13) 3_656
C73 C74 1.169(13) .
C74 C75 1.443(17) .
C75 C76 1.61(2) .
C75 C77 1.55(2) .
C75 C78 1.65(3) .
C79 C80 1.243(15) .
C80 C81 1.451(16) .
C81 C98 1.560(19) .
C81 C99 1.556(18) .
C81 C100 1.574(18) .
C81 C101 1.51(4) .
C81 C102 1.60(5) .
C81 C103 1.43(4) .
C82 C83 1.186(17) .
C83 C84 1.39(2) .
C84 C85 1.56(2) .
C84 C86 1.56(2) .
C84 C87 1.57(2) .
C88 C89 1.151(15) .
C89 C93 1.477(19) .
C90 C93 1.55(3) .
C91 C93 1.47(3) .
C92 C93 1.64(3) .
Ag46 O5 2.56(3) .
Ag46 O6 2.26(5) .
Ag46 N1 2.120(14) .
O5 C200 1.577(19) .
N1 C94 1.4200 .
N1 C96 1.4200 .
C94 C95 1.4200 .
C95 N2 1.4200 .
N2 C96 1.4200 .
F1 B1 1.34(2) .
F2 B1 1.37(2) .
F3 B1 1.37(2) .
F4 B1 1.31(2) .
O8 C97 1.576(17) .

loop_
_geom_torsion_atom_site_label_1
_geom_torsion_atom_site_label_2
_geom_torsion_atom_site_label_3
_geom_torsion_atom_site_label_4
_geom_torsion
_geom_torsion_site_symmetry_1
_geom_torsion_site_symmetry_2
_geom_torsion_site_symmetry_3
_geom_torsion_site_symmetry_4
Ag1 Ag2 Ag4 Ag6 134.05(10) . . . .
Ag1 Ag2 Ag4 Ag8 -135.59(11) . . . .
Ag1 Ag2 Ag4 Ag9 -98.5(4) . . . .
Ag1 Ag2 Ag4 Ag12 -45.32(11) . . . .
Ag1 Ag2 Ag4 S0AA 2.66(11) . . . 3_656
Ag1 Ag2 Ag4 S19 75.23(9) . . . .
Ag1 Ag2 Ag4 S20 -77.85(9) . . . .
Ag1 Ag2 Ag4 C61 173.7(4) . . . .
Ag1 Ag2 Ag5 Ag6 -57.45(10) . . . .
Ag1 Ag2 Ag5 Ag10 -115.60(11) . . . .
Ag1 Ag2 Ag5 Ag15 112.93(13) . . . 3_656
Ag1 Ag2 Ag5 Ag16 55.00(10) . . . 3_656
Ag1 Ag2 Ag5 S19 -0.17(8) . . . .
Ag1 Ag2 Ag5 O7 0.7(3) . . . .
Ag1 Ag2 Ag5 C37 102.0(3) . . . 3_656
Ag1 Ag2 Ag5 C88 -105.6(3) . . . .
Ag1 Ag2 Ag10 Ag5 97.71(16) . . . .
Ag1 Ag2 Ag10 Ag6 44.50(16) . . . .
Ag1 Ag2 Ag10 Ag8 -37.14(18) . . . .
Ag1 Ag2 Ag10 Ag11 -96.0(2) . . . .
Ag1 Ag2 Ag10 C82 -81.8(4) . . . .
Ag1 Ag2 Ag10 C88 87.7(4) . . . .
Ag1 Ag2 S0AA Ag3 65.63(9) . . . .
Ag1 Ag2 S0AA Ag4 -3.52(14) . . . 3_656
Ag1 Ag2 S0AA Ag12 -66.01(9) . . . 3_656
Ag1 Ag2 S0AA Ag19 174.7(2) . . . .
Ag1 Ag2 S0AA Ag24 -65.67(18) . . . 3_656
Ag1 Ag2 S0AA Ag28 -137.6(6) . . . 3_656
Ag1 Ag2 S0AA Ag31 -0.1(3) . . . 3_656
Ag1 Ag2 S0AA Ag35 138.3(2) . . . .
Ag1 Ag2 S0AA Ag44 -179.6(16) . . . .
Ag1 Ag2 S0AA Ag45 71.20(19) . . . .
Ag1 Ag2 S0AA Ag53 157(3) . . . .
Ag1 Ag2 S19 Ag3 -1.66(14) . . . 3_656
Ag1 Ag2 S19 Ag4 -69.68(7) . . . .
Ag1 Ag2 S19 Ag5 179.82(8) . . . .
Ag1 Ag2 S19 Ag7 174.6(3) . . . .
Ag1 Ag2 S19 Ag12 65.60(8) . . . 3_656
Ag1 Ag2 S19 Ag24 66.7(2) . . . 3_656
Ag1 Ag2 S19 Ag32 -141.7(3) . . . .
Ag1 Ag2 S19 Ag47 125.98(17) . . . 3_656
Ag1 Ag2 S19 Ag50 -145(2) . . . .
Ag1 Ag2 S19 Ag51 -107.98(19) . . . .
Ag1 Ag2 S20 Ag3 -64.63(9) . . . .
Ag1 Ag2 S20 Ag4 69.58(7) . . . .
Ag1 Ag2 S20 Ag11 -177.24(9) . . . .
Ag1 Ag2 S20 Ag12 4.43(18) . . . .
Ag1 Ag2 S20 Ag24 -0.5(3) . . . .
Ag1 Ag2 S20 Ag40 138.28(18) . . . .
Ag1 Ag2 S20 Ag41 -138.7(3) . . . .
Ag1 Ag2 S20 Ag42 166.4(3) . . . .
Ag1 Ag2 S20 Ag45 -70.01(19) . . . .
Ag1 Ag2 S20 Ag51 111.13(18) . . . .
Ag1 Ag2 S20 Ag52 -178.3(5) . . . .
Ag1 Ag2 C73 Ag15 -87(3) . . . 3_656
Ag1 Ag2 C73 Ag27 -24(4) . . . 3_656
Ag1 Ag2 C73 Ag33 -148(3) . . . .
Ag1 Ag2 C73 Ag38 90(3) . . . .
Ag1 Ag2 C73 Ag44 -25(3) . . . .
Ag1 Ag2 C73 Ag52 96(3) . . . .
Ag1 Ag2 C73 C74 136(17) . . . .
Ag1 Ag3 Ag17 Ag7 -101.59(19) . . . 3_656
Ag1 Ag3 Ag17 Ag16 -48.82(16) . . . .
Ag1 Ag3 Ag17 Ag22 38.9(2) . . . .
Ag1 Ag3 Ag17 Ag23 109.5(2) . . . .
Ag1 Ag3 Ag17 C21 -94.9(4) . . . .
Ag1 Ag3 Ag17 C31 85.7(5) . . . .
Ag1 Ag3 Ag18 Ag6 39.4(2) . . . 3_656
Ag1 Ag3 Ag18 Ag7 98.0(2) . . . 3_656
Ag1 Ag3 Ag18 Ag19 -59.38(18) . . . .
Ag1 Ag3 Ag18 Ag20 -112.27(19) . . . .
Ag1 Ag3 Ag18 C6 -89.4(4) . . . .
Ag1 Ag3 Ag18 C67 85.1(5) . . . 3_656
Ag1 Ag3 Ag20 Ag13 -30.6(2) . . . 3_656
Ag1 Ag3 Ag20 Ag18 108.1(3) . . . .
Ag1 Ag3 Ag20 Ag19 39.78(18) . . . .
Ag1 Ag3 Ag20 Ag21 -96.8(2) . . . .
Ag1 Ag3 Ag20 C6 84.4(4) . . . .
Ag1 Ag3 Ag20 C11 -73.0(4) . . . .
Ag1 Ag3 Ag20 C16 -172.5(4) . . . .
Ag1 Ag3 Ag23 Ag11 32.4(2) . . . .
Ag1 Ag3 Ag23 Ag17 -102.2(2) . . . .
Ag1 Ag3 Ag23 Ag21 101.2(2) . . . .
Ag1 Ag3 Ag23 C16 175.3(4) . . . .
Ag1 Ag3 Ag23 C31 -81.4(4) . . . .
Ag1 Ag3 Ag23 C79 80.1(4) . . . .
Ag1 Ag3 S0AA Ag2 -65.02(7) . . . .
Ag1 Ag3 S0AA Ag4 66.01(6) . . . 3_656
Ag1 Ag3 S0AA Ag12 6.6(2) . . . 3_656
Ag1 Ag3 S0AA Ag19 143.64(13) . . . .
Ag1 Ag3 S0AA Ag24 0.1(3) . . . 3_656
Ag1 Ag3 S0AA Ag28 -175.2(4) . . . 3_656
Ag1 Ag3 S0AA Ag31 75.87(18) . . . 3_656
Ag1 Ag3 S0AA Ag35 -179.37(10) . . . .
Ag1 Ag3 S0AA Ag44 -72.69(18) . . . .
Ag1 Ag3 S0AA Ag45 -116.9(18) . . . .
Ag1 Ag3 S0AA Ag53 129.5(8) . . . .
Ag1 Ag3 S20 Ag2 65.51(8) . . . .
Ag1 Ag3 S20 Ag4 0.29(15) . . . .
Ag1 Ag3 S20 Ag11 138.9(3) . . . .
Ag1 Ag3 S20 Ag12 -68.03(11) . . . .
Ag1 Ag3 S20 Ag24 -66.0(2) . . . .
Ag1 Ag3 S20 Ag40 -169.7(3) . . . .
Ag1 Ag3 S20 Ag41 177.39(11) . . . .
Ag1 Ag3 S20 Ag42 -136.93(13) . . . .
Ag1 Ag3 S20 Ag45 116.2(18) . . . .
Ag1 Ag3 S20 Ag51 61.5(2) . . . .
Ag1 Ag3 S20 Ag52 123.2(5) . . . .
Ag1 Ag3 C16 Ag20 78(3) . . . .
Ag1 Ag3 C16 Ag23 -40(3) . . . .
Ag1 Ag3 C16 Ag29 -158(3) . . . 3_656
Ag1 Ag3 C16 Ag45 19(3) . . . .
Ag1 Ag3 C16 Ag50 -172(3) . . . 3_656
Ag1 Ag3 C16 C17 -106(9) . . . .
Ag1 Ag4 Ag6 Ag5 37.32(11) . . . .
Ag1 Ag4 Ag6 Ag7 -29.65(12) . . . .
Ag1 Ag4 Ag6 Ag10 91.54(10) . . . .
Ag1 Ag4 Ag6 Ag18 -82.8(2) . . . 3_656
Ag1 Ag4 Ag6 C61 -170.8(4) . . . .
Ag1 Ag4 Ag6 C67 -69.7(3) . . . .
Ag1 Ag4 Ag6 C88 81.5(3) . . . .
Ag1 Ag4 Ag8 Ag9 97.5(5) . . . .
Ag1 Ag4 Ag8 Ag10 -90.15(13) . . . .
Ag1 Ag4 Ag8 Ag11 -39.4(2) . . . .
Ag1 Ag4 Ag8 Ag22 40.44(13) . . . .
Ag1 Ag4 Ag8 C55 73.6(3) . . . .
Ag1 Ag4 Ag8 C61 176.0(4) . . . .
Ag1 Ag4 Ag8 C82 -77.4(3) . . . .
Ag1 Ag4 Ag9 Ag8 -120.7(3) . . . .
Ag1 Ag4 Ag9 Ag14 36.1(5) . . . .
Ag1 Ag4 Ag9 Ag19 91.3(3) . . . 3_656
Ag1 Ag4 Ag9 Ag22 -52.2(2) . . . .
Ag1 Ag4 Ag9 C1 81.4(8) . . . 3_656
Ag1 Ag4 Ag9 C55 -97.9(6) . . . .
Ag1 Ag4 Ag12 Ag14 126.25(19) . . . .
Ag1 Ag4 Ag12 Ag16 -2(8) . . . .
Ag1 Ag4 Ag12 Ag22 -139.96(15) . . . .
Ag1 Ag4 Ag12 S0AA 75.18(11) . . . 3_656
Ag1 Ag4 Ag12 S19 -1.22(11) . . . 3_656
Ag1 Ag4 Ag12 S20 -79.61(11) . . . .
Ag1 Ag4 Ag12 C43 172.3(5) . . . .
Ag1 Ag4 S19 Ag2 69.99(8) . . . .
Ag1 Ag4 S19 Ag3 -67.45(9) . . . 3_656
Ag1 Ag4 S19 Ag5 141.90(11) . . . .
Ag1 Ag4 S19 Ag7 -137.82(18) . . . .
Ag1 Ag4 S19 Ag12 1.81(17) . . . 3_656
Ag1 Ag4 S19 Ag24 3.6(3) . . . 3_656
Ag1 Ag4 S19 Ag32 -179.31(12) . . . .
Ag1 Ag4 S19 Ag47 117.1(8) . . . 3_656
Ag1 Ag4 S19 Ag50 -125.9(2) . . . .
Ag1 Ag4 S19 Ag51 110.50(19) . . . .
Ag1 Ag4 S20 Ag2 -67.43(8) . . . .
Ag1 Ag4 S20 Ag3 -0.28(14) . . . .
Ag1 Ag4 S20 Ag11 -139.1(3) . . . .
Ag1 Ag4 S20 Ag12 67.86(13) . . . .
Ag1 Ag4 S20 Ag24 62.9(2) . . . .
Ag1 Ag4 S20 Ag40 175.20(8) . . . .
Ag1 Ag4 S20 Ag41 -174.2(3) . . . .
Ag1 Ag4 S20 Ag42 139.92(12) . . . .
Ag1 Ag4 S20 Ag45 -8.6(3) . . . .
Ag1 Ag4 S20 Ag51 -110.08(17) . . . .
Ag1 Ag4 S20 Ag52 -124.6(5) . . . .
Ag1 Ag4 C61 Ag6 83(3) . . . .
Ag1 Ag4 C61 Ag8 -156(2) . . . .
Ag1 Ag4 C61 Ag31 -27(2) . . . .
Ag1 Ag4 C61 Ag37 -36(3) . . . 3_656
Ag1 Ag4 C61 Ag53 -32(3) . . . 3_656
Ag1 Ag4 C61 C62 -75(17) . . . .
Ag1 Ag12 Ag14 Ag9 97.8(5) . . . .
Ag1 Ag12 Ag14 Ag13 -26.1(3) . . . .
Ag1 Ag12 Ag14 Ag15 -81.4(2) . . . .
Ag1 Ag12 Ag14 Ag19 43.7(2) . . . 3_656
Ag1 Ag12 Ag14 C1 86.4(4) . . . 3_656
Ag1 Ag12 Ag14 C43 -170.7(5) . . . .
Ag1 Ag12 Ag14 C49 -73.3(5) . . . .
Ag1 Ag12 Ag16 Ag5 30.8(2) . . . 3_656
Ag1 Ag12 Ag16 Ag7 -38.0(2) . . . 3_656
Ag1 Ag12 Ag16 Ag15 82.82(19) . . . .
Ag1 Ag12 Ag16 Ag17 -93.6(2) . . . .
Ag1 Ag12 Ag16 C21 -81.9(4) . . . .
Ag1 Ag12 Ag16 C37 73.8(4) . . . .
Ag1 Ag12 Ag16 C43 172.4(4) . . . .
Ag1 Ag12 Ag22 Ag8 -45.3(2) . . . .
Ag1 Ag12 Ag22 Ag9 -92.0(5) . . . .
Ag1 Ag12 Ag22 Ag17 90.8(3) . . . .
Ag1 Ag12 Ag22 C31 77.2(4) . . . .
Ag1 Ag12 Ag22 C43 178.1(4) . . . .
Ag1 Ag12 Ag22 C55 -80.9(4) . . . .
Ag1 Ag12 S20 Ag2 -4.37(17) . . . .
Ag1 Ag12 S20 Ag3 65.37(9) . . . .
Ag1 Ag12 S20 Ag4 -68.14(8) . . . .
Ag1 Ag12 S20 Ag11 179.1(3) . . . .
Ag1 Ag12 S20 Ag24 44(3) . . . .
Ag1 Ag12 S20 Ag40 -140.91(18) . . . .
Ag1 Ag12 S20 Ag41 138.2(3) . . . .
Ag1 Ag12 S20 Ag42 -176.15(11) . . . .
Ag1 Ag12 S20 Ag45 65.87(17) . . . .
Ag1 Ag12 S20 Ag51 -66.3(2) . . . .
Ag1 Ag12 S20 Ag52 -173(2) . . . .
Ag1 Ag12 C43 Ag14 68(2) . . . .
Ag1 Ag12 C43 Ag16 -49(3) . . . .
Ag1 Ag12 C43 Ag22 -170(2) . . . .
Ag1 Ag12 C43 Ag24 -31(3) . . . .
Ag1 Ag12 C43 Ag47 -30(3) . . . .
Ag1 Ag12 C43 C44 145(5) . . . .
Ag1 Ag24 Ag25 Ag26 106.6(4) . . . .
Ag1 Ag24 Ag25 Ag29 -55.5(3) . . . 3_656
Ag1 Ag24 Ag25 Ag33 53.1(3) . . . 3_656
Ag1 Ag24 Ag25 Ag43 -110.0(4) . . . .
Ag1 Ag24 Ag25 S19 0.42(19) . . . 3_656
Ag1 Ag24 Ag25 O7 5.4(5) . . . 3_656
Ag1 Ag24 Ag25 C21 -102.4(5) . . . .
Ag1 Ag24 Ag25 C37 98.8(5) . . . .
Ag1 Ag24 Ag43 Ag25 103.5(5) . . . .
Ag1 Ag24 Ag43 Ag29 45.1(5) . . . 3_656
Ag1 Ag24 Ag43 Ag42 -98.3(4) . . . .
Ag1 Ag24 Ag43 C21 95.5(6) . . . .
Ag1 Ag24 Ag43 C31 -87.8(6) . . . .
Ag1 Ag24 S20 Ag2 0.5(3) . . . .
Ag1 Ag24 S20 Ag3 67.65(13) . . . .
Ag1 Ag24 S20 Ag4 -67.06(12) . . . .
Ag1 Ag24 S20 Ag11 172.7(5) . . . .
Ag1 Ag24 S20 Ag12 -134(3) . . . .
Ag1 Ag24 S20 Ag40 -139.2(2) . . . .
Ag1 Ag24 S20 Ag41 137.9(3) . . . .
Ag1 Ag24 S20 Ag42 -173.55(16) . . . .
Ag1 Ag24 S20 Ag45 67.91(19) . . . .
Ag1 Ag24 S20 Ag51 -60.6(3) . . . .
Ag1 Ag24 S20 Ag52 168(3) . . . .
Ag1 Ag24 C43 Ag12 46(4) . . . .
Ag1 Ag24 C43 Ag14 -35(5) . . . .
Ag1 Ag24 C43 Ag16 -154(5) . . . .
Ag1 Ag24 C43 Ag22 85(5) . . . .
Ag1 Ag24 C43 Ag47 -133(5) . . . .
Ag1 Ag24 C43 C44 17(44) . . . .
Ag1 Ag31 C61 Ag4 8.8(8) . . . .
Ag1 Ag31 C61 Ag6 -60.1(12) . . . .
Ag1 Ag31 C61 Ag8 58.0(12) . . . .
Ag1 Ag31 C61 Ag37 179.5(11) . . . 3_656
Ag1 Ag31 C61 Ag53 -176.4(12) . . . 3_656
Ag1 Ag31 C61 C62 -179(2) . . . .
Ag1 Ag44 Ag45 Ag29 -41(5) . . . 3_656
Ag1 Ag44 Ag45 Ag35 -129.4(2) . . . .
Ag1 Ag44 Ag45 Ag41 120.0(2) . . . .
Ag1 Ag44 Ag45 S0AA -76.06(19) . . . .
Ag1 Ag44 Ag45 S19 -6.7(2) . . . 3_656
Ag1 Ag44 Ag45 S20 70.88(16) . . . .
Ag1 Ag44 Ag45 C16 178.8(7) . . . .
Ag1 Ag44 S0AA Ag2 0.4(15) . . . .
Ag1 Ag44 S0AA Ag3 64.73(10) . . . .
Ag1 Ag44 S0AA Ag4 -4.1(2) . . . 3_656
Ag1 Ag44 S0AA Ag12 -65.09(10) . . . 3_656
Ag1 Ag44 S0AA Ag19 175.8(2) . . . .
Ag1 Ag44 S0AA Ag24 -63.98(19) . . . 3_656
Ag1 Ag44 S0AA Ag28 -138.8(6) . . . 3_656
Ag1 Ag44 S0AA Ag31 -0.2(4) . . . 3_656
Ag1 Ag44 S0AA Ag35 140.2(2) . . . .
Ag1 Ag44 S0AA Ag45 69.62(19) . . . .
Ag1 Ag44 S0AA Ag53 165.1(16) . . . .
Ag1 Ag44 C73 Ag2 7.0(9) . . . .
Ag1 Ag44 C73 Ag15 122.7(13) . . . 3_656
Ag1 Ag44 C73 Ag27 -171.5(13) . . . 3_656
Ag1 Ag44 C73 Ag33 62.9(14) . . . .
Ag1 Ag44 C73 Ag38 -56.3(15) . . . .
Ag1 Ag44 C73 Ag52 -50.3(15) . . . .
Ag1 Ag44 C73 C74 -168(4) . . . .
Ag1 Ag45 S0AA Ag2 -66.71(9) . . . .
Ag1 Ag45 S0AA Ag3 60.4(17) . . . .
Ag1 Ag45 S0AA Ag4 63.27(10) . . . 3_656
Ag1 Ag45 S0AA Ag12 -1.2(3) . . . 3_656
Ag1 Ag45 S0AA Ag19 143.04(13) . . . .
Ag1 Ag45 S0AA Ag24 -7.6(4) . . . 3_656
Ag1 Ag45 S0AA Ag28 -166.6(6) . . . 3_656
Ag1 Ag45 S0AA Ag31 73.0(2) . . . 3_656
Ag1 Ag45 S0AA Ag35 176.35(16) . . . .
Ag1 Ag45 S0AA Ag44 -74.8(2) . . . .
Ag1 Ag45 S0AA Ag53 127.9(9) . . . .
Ag1 Ag45 S20 Ag2 67.31(10) . . . .
Ag1 Ag45 S20 Ag3 -61.0(17) . . . .
Ag1 Ag45 S20 Ag4 8.5(3) . . . .
Ag1 Ag45 S20 Ag11 140.9(3) . . . .
Ag1 Ag45 S20 Ag12 -65.17(13) . . . .
Ag1 Ag45 S20 Ag24 -63.2(2) . . . .
Ag1 Ag45 S20 Ag40 -179.1(4) . . . .
Ag1 Ag45 S20 Ag41 -178.37(16) . . . .
Ag1 Ag45 S20 Ag42 -137.21(15) . . . .
Ag1 Ag45 S20 Ag51 68.3(2) . . . .
Ag1 Ag45 S20 Ag52 125.8(5) . . . .
Ag1 Ag45 C16 Ag3 -12(2) . . . .
Ag1 Ag45 C16 Ag20 -132(3) . . . .
Ag1 Ag45 C16 Ag23 107(3) . . . .
Ag1 Ag45 C16 Ag29 -10(3) . . . 3_656
Ag1 Ag45 C16 Ag50 -23(3) . . . 3_656
Ag1 Ag45 C16 C17 125(7) . . . .
Ag2 Ag1 Ag2 Ag4 -55(7) 3_656 . . .
Ag2 Ag1 Ag2 Ag5 8(7) 3_656 . . .
Ag2 Ag1 Ag2 Ag10 -56(7) 3_656 . . .
Ag2 Ag1 Ag2 Ag15 69(7) 3_656 . . 3_656
Ag2 Ag1 Ag2 S0AA 128(7) 3_656 . . .
Ag2 Ag1 Ag2 S19 7(7) 3_656 . . .
Ag2 Ag1 Ag2 S20 -114(7) 3_656 . . .
Ag2 Ag1 Ag2 C73 152(10) 3_656 . . .
Ag2 Ag1 Ag3 Ag7 4.23(11) 3_656 . . 3_656
Ag2 Ag1 Ag3 Ag7 -175.77(11) . . . 3_656
Ag2 Ag1 Ag3 Ag17 -114.23(16) . . . .
Ag2 Ag1 Ag3 Ag17 65.77(16) 3_656 . . .
Ag2 Ag1 Ag3 Ag18 121.75(17) . . . .
Ag2 Ag1 Ag3 Ag18 -58.25(17) 3_656 . . .
Ag2 Ag1 Ag3 Ag20 -123.71(16) 3_656 . . .
Ag2 Ag1 Ag3 Ag20 56.29(16) . . . .
Ag2 Ag1 Ag3 Ag23 125.19(14) 3_656 . . .
Ag2 Ag1 Ag3 Ag23 -54.81(14) . . . .
Ag2 Ag1 Ag3 S0AA -120.25(9) 3_656 . . .
Ag2 Ag1 Ag3 S0AA 59.76(9) . . . .
Ag2 Ag1 Ag3 S19 1.09(9) 3_656 . . 3_656
Ag2 Ag1 Ag3 S19 -178.91(9) . . . 3_656
Ag2 Ag1 Ag3 S20 -58.16(9) . . . .
Ag2 Ag1 Ag3 S20 121.84(9) 3_656 . . .
Ag2 Ag1 Ag3 C16 -17(3) . . . .
Ag2 Ag1 Ag3 C16 163(3) 3_656 . . .
Ag2 Ag1 Ag4 Ag2 180.0 3_656 . . .
Ag2 Ag1 Ag4 Ag6 -62.26(11) . . . .
Ag2 Ag1 Ag4 Ag6 117.74(11) 3_656 . . .
Ag2 Ag1 Ag4 Ag8 66.66(12) . . . .
Ag2 Ag1 Ag4 Ag8 -113.34(12) 3_656 . . .
Ag2 Ag1 Ag4 Ag9 -51.3(3) 3_656 . . .
Ag2 Ag1 Ag4 Ag9 128.7(3) . . . .
Ag2 Ag1 Ag4 Ag12 -59.06(14) 3_656 . . .
Ag2 Ag1 Ag4 Ag12 120.94(14) . . . .
Ag2 Ag1 Ag4 S0AA 2.80(11) 3_656 . . 3_656
Ag2 Ag1 Ag4 S0AA -177.20(11) . . . 3_656
Ag2 Ag1 Ag4 S19 119.57(10) 3_656 . . .
Ag2 Ag1 Ag4 S19 -60.43(10) . . . .
Ag2 Ag1 Ag4 S20 62.29(10) . . . .
Ag2 Ag1 Ag4 S20 -117.71(10) 3_656 . . .
Ag2 Ag1 Ag4 C61 40(3) 3_656 . . .
Ag2 Ag1 Ag4 C61 -140(3) . . . .
Ag2 Ag1 Ag12 Ag4 124.55(9) 3_656 . . .
Ag2 Ag1 Ag12 Ag4 -55.45(9) . . . .
Ag2 Ag1 Ag12 Ag14 52.63(18) 3_656 . . .
Ag2 Ag1 Ag12 Ag14 -127.36(18) . . . .
Ag2 Ag1 Ag12 Ag16 124.50(18) . . . .
Ag2 Ag1 Ag12 Ag16 -55.51(18) 3_656 . . .
Ag2 Ag1 Ag12 Ag22 0.4(2) . . . .
Ag2 Ag1 Ag12 Ag22 -179.6(2) 3_656 . . .
Ag2 Ag1 Ag12 S0AA -120.10(10) . . . 3_656
Ag2 Ag1 Ag12 S0AA 59.90(10) 3_656 . . 3_656
Ag2 Ag1 Ag12 S19 123.23(10) . . . 3_656
Ag2 Ag1 Ag12 S19 -56.77(10) 3_656 . . 3_656
Ag2 Ag1 Ag12 S20 3.16(13) . . . .
Ag2 Ag1 Ag12 S20 -176.85(13) 3_656 . . .
Ag2 Ag1 Ag12 C43 -11(2) 3_656 . . .
Ag2 Ag1 Ag12 C43 169(2) . . . .
Ag2 Ag1 Ag24 Ag25 120.9(3) . . . .
Ag2 Ag1 Ag24 Ag25 -59.1(3) 3_656 . . .
Ag2 Ag1 Ag24 Ag43 -120.8(5) 3_656 . . .
Ag2 Ag1 Ag24 Ag43 59.2(5) . . . .
Ag2 Ag1 Ag24 Ag44 -171.39(18) . . . 3_656
Ag2 Ag1 Ag24 Ag44 8.60(18) 3_656 . . 3_656
Ag2 Ag1 Ag24 S0AA -118.03(14) . . . 3_656
Ag2 Ag1 Ag24 S0AA 61.97(14) 3_656 . . 3_656
Ag2 Ag1 Ag24 S19 -58.71(16) 3_656 . . 3_656
Ag2 Ag1 Ag24 S19 121.29(16) . . . 3_656
Ag2 Ag1 Ag24 S20 -0.4(2) . . . .
Ag2 Ag1 Ag24 S20 179.6(2) 3_656 . . .
Ag2 Ag1 Ag24 C43 -88(5) . . . .
Ag2 Ag1 Ag24 C43 92(5) 3_656 . . .
Ag2 Ag1 Ag31 Ag36 -108.9(2) . . . 3_656
Ag2 Ag1 Ag31 Ag36 71.1(2) 3_656 . . 3_656
Ag2 Ag1 Ag31 Ag37 -176.6(7) . . . 3_656
Ag2 Ag1 Ag31 Ag37 3.4(7) 3_656 . . 3_656
Ag2 Ag1 Ag31 S0AA 0.07(15) 3_656 . . 3_656
Ag2 Ag1 Ag31 S0AA -179.93(15) . . . 3_656
Ag2 Ag1 Ag31 S19 -54.27(11) . . . .
Ag2 Ag1 Ag31 S19 125.73(11) 3_656 . . .
Ag2 Ag1 Ag31 C61 4.0(11) . . . .
Ag2 Ag1 Ag31 C61 -176.0(11) 3_656 . . .
Ag2 Ag1 Ag44 Ag24 114.6(12) . . . 3_656
Ag2 Ag1 Ag44 Ag24 -65.4(12) 3_656 . . 3_656
Ag2 Ag1 Ag44 Ag26 -70.7(13) 3_656 . . 3_656
Ag2 Ag1 Ag44 Ag26 109.3(13) . . . 3_656
Ag2 Ag1 Ag44 Ag27 -176.9(15) . . . 3_656
Ag2 Ag1 Ag44 Ag27 3.1(15) 3_656 . . 3_656
Ag2 Ag1 Ag44 Ag33 -134.6(11) 3_656 . . .
Ag2 Ag1 Ag44 Ag33 45.4(11) . . . .
Ag2 Ag1 Ag44 Ag34 -108.4(13) . . . .
Ag2 Ag1 Ag44 Ag34 71.6(13) 3_656 . . .
Ag2 Ag1 Ag44 Ag38 -54.9(12) . . . .
Ag2 Ag1 Ag44 Ag38 125.1(12) 3_656 . . .
Ag2 Ag1 Ag44 Ag45 62.0(13) 3_656 . . .
Ag2 Ag1 Ag44 Ag45 -118.0(13) . . . .
Ag2 Ag1 Ag44 S0AA 0.3(13) 3_656 . . .
Ag2 Ag1 Ag44 S0AA -179.7(13) . . . .
Ag2 Ag1 Ag44 S19 -125.4(12) 3_656 . . .
Ag2 Ag1 Ag44 S19 54.6(12) . . . .
Ag2 Ag1 Ag44 C73 -7.6(10) . . . .
Ag2 Ag1 Ag44 C73 172.4(10) 3_656 . . .
Ag2 Ag1 Ag45 Ag29 5.5(4) 3_656 . . 3_656
Ag2 Ag1 Ag45 Ag29 -174.5(4) . . . 3_656
Ag2 Ag1 Ag45 Ag35 67.2(3) . . . .
Ag2 Ag1 Ag45 Ag35 -112.8(3) 3_656 . . .
Ag2 Ag1 Ag45 Ag41 -63.4(2) . . . .
Ag2 Ag1 Ag45 Ag41 116.6(2) 3_656 . . .
Ag2 Ag1 Ag45 Ag44 8.50(19) . . . .
Ag2 Ag1 Ag45 Ag44 -171.50(19) 3_656 . . .
Ag2 Ag1 Ag45 S0AA 63.81(15) . . . .
Ag2 Ag1 Ag45 S0AA -116.19(15) 3_656 . . .
Ag2 Ag1 Ag45 S19 1.17(18) 3_656 . . 3_656
Ag2 Ag1 Ag45 S19 -178.83(18) . . . 3_656
Ag2 Ag1 Ag45 S20 -61.95(14) . . . .
Ag2 Ag1 Ag45 S20 118.05(14) 3_656 . . .
Ag2 Ag1 Ag45 C16 -166(3) . . . .
Ag2 Ag1 Ag45 C16 14(3) 3_656 . . .
Ag2 Ag1 S19 Ag2 180.0 3_656 . . .
Ag2 Ag1 S19 Ag3 178.69(11) . . . 3_656
Ag2 Ag1 S19 Ag3 -1.31(11) 3_656 . . 3_656
Ag2 Ag1 S19 Ag4 -94.19(10) 3_656 . . .
Ag2 Ag1 S19 Ag4 85.81(10) . . . .
Ag2 Ag1 S19 Ag5 -0.29(13) . . . .
Ag2 Ag1 S19 Ag5 179.71(13) 3_656 . . .
Ag2 Ag1 S19 Ag7 4.10(19) 3_656 . . .
Ag2 Ag1 S19 Ag7 -175.91(19) . . . .
Ag2 Ag1 S19 Ag12 -92.69(14) . . . 3_656
Ag2 Ag1 S19 Ag12 87.31(14) 3_656 . . 3_656
Ag2 Ag1 S19 Ag24 -91.2(2) . . . 3_656
Ag2 Ag1 S19 Ag24 88.8(2) 3_656 . . 3_656
Ag2 Ag1 S19 Ag32 -93.1(2) 3_656 . . .
Ag2 Ag1 S19 Ag32 86.9(2) . . . .
Ag2 Ag1 S19 Ag47 -71.6(4) . . . 3_656
Ag2 Ag1 S19 Ag47 108.4(4) 3_656 . . 3_656
Ag2 Ag1 S19 Ag50 -11.6(7) 3_656 . . .
Ag2 Ag1 S19 Ag50 168.4(7) . . . .
Ag2 Ag1 S19 Ag51 -135.44(13) 3_656 . . .
Ag2 Ag1 S19 Ag51 44.56(13) . . . .
Ag2 Ag4 Ag6 Ag5 -10.02(10) . . . .
Ag2 Ag4 Ag6 Ag7 -76.99(12) . . . .
Ag2 Ag4 Ag6 Ag10 44.21(10) . . . .
Ag2 Ag4 Ag6 Ag18 -130.2(2) . . . 3_656
Ag2 Ag4 Ag6 C61 141.9(4) . . . .
Ag2 Ag4 Ag6 C67 -117.0(3) . . . .
Ag2 Ag4 Ag6 C88 34.2(3) . . . .
Ag2 Ag4 Ag8 Ag9 147.7(5) . . . .
Ag2 Ag4 Ag8 Ag10 -39.99(11) . . . .
Ag2 Ag4 Ag8 Ag11 10.71(18) . . . .
Ag2 Ag4 Ag8 Ag22 90.60(10) . . . .
Ag2 Ag4 Ag8 C55 123.7(3) . . . .
Ag2 Ag4 Ag8 C61 -133.8(4) . . . .
Ag2 Ag4 Ag8 C82 -27.3(3) . . . .
Ag2 Ag4 Ag9 Ag8 -50.5(6) . . . .
Ag2 Ag4 Ag9 Ag14 106.3(3) . . . .
Ag2 Ag4 Ag9 Ag19 161.52(16) . . . 3_656
Ag2 Ag4 Ag9 Ag22 18.0(5) . . . .
Ag2 Ag4 Ag9 C1 151.7(5) . . . 3_656
Ag2 Ag4 Ag9 C55 -27.7(9) . . . .
Ag2 Ag4 Ag12 Ag1 45.49(9) . . . .
Ag2 Ag4 Ag12 Ag14 171.74(17) . . . .
Ag2 Ag4 Ag12 Ag16 43(8) . . . .
Ag2 Ag4 Ag12 Ag22 -94.47(13) . . . .
Ag2 Ag4 Ag12 S0AA 120.68(12) . . . 3_656
Ag2 Ag4 Ag12 S19 44.27(18) . . . 3_656
Ag2 Ag4 Ag12 S20 -34.11(12) . . . .
Ag2 Ag4 Ag12 C43 -142.3(4) . . . .
Ag2 Ag4 S19 Ag1 -69.99(8) . . . .
Ag2 Ag4 S19 Ag3 -137.44(13) . . . 3_656
Ag2 Ag4 S19 Ag5 71.92(12) . . . .
Ag2 Ag4 S19 Ag7 152.2(2) . . . .
Ag2 Ag4 S19 Ag12 -68.17(18) . . . 3_656
Ag2 Ag4 S19 Ag24 -66.4(3) . . . 3_656
Ag2 Ag4 S19 Ag32 110.70(14) . . . .
Ag2 Ag4 S19 Ag47 47.1(8) . . . 3_656
Ag2 Ag4 S19 Ag50 164.1(3) . . . .
Ag2 Ag4 S19 Ag51 40.5(2) . . . .
Ag2 Ag4 S20 Ag3 67.14(16) . . . .
Ag2 Ag4 S20 Ag11 -71.7(3) . . . .
Ag2 Ag4 S20 Ag12 135.29(16) . . . .
Ag2 Ag4 S20 Ag24 130.3(3) . . . .
Ag2 Ag4 S20 Ag40 -117.37(10) . . . .
Ag2 Ag4 S20 Ag41 -106.8(3) . . . .
Ag2 Ag4 S20 Ag42 -152.65(15) . . . .
Ag2 Ag4 S20 Ag45 58.9(3) . . . .
Ag2 Ag4 S20 Ag51 -42.65(17) . . . .
Ag2 Ag4 S20 Ag52 -57.2(5) . . . .
Ag2 Ag4 C61 Ag6 -53.0(4) . . . .
Ag2 Ag4 C61 Ag8 68.0(4) . . . .
Ag2 Ag4 C61 Ag31 -162.7(9) . . . .
Ag2 Ag4 C61 Ag37 -171.3(5) . . . 3_656
Ag2 Ag4 C61 Ag53 -167.4(6) . . . 3_656
Ag2 Ag4 C61 C62 149(16) . . . .
Ag2 Ag5 Ag6 Ag4 9.87(10) . . . .
Ag2 Ag5 Ag6 Ag7 103.12(10) . . . .
Ag2 Ag5 Ag6 Ag10 -53.12(9) . . . .
Ag2 Ag5 Ag6 Ag18 88.72(12) . . . 3_656
Ag2 Ag5 Ag6 C61 -17.5(4) . . . .
Ag2 Ag5 Ag6 C67 128.4(3) . . . .
Ag2 Ag5 Ag6 C88 -110.0(4) . . . .
Ag2 Ag5 Ag10 Ag6 108.32(7) . . . .
Ag2 Ag5 Ag10 Ag8 74.58(16) . . . .
Ag2 Ag5 Ag10 Ag11 -18.34(19) . . . .
Ag2 Ag5 Ag10 C82 159(14) . . . .
Ag2 Ag5 Ag10 C88 167.1(4) . . . .
Ag2 Ag5 S19 Ag1 0.27(13) . . . .
Ag2 Ag5 S19 Ag3 -177.9(3) . . . 3_656
Ag2 Ag5 S19 Ag4 -72.38(11) . . . .
Ag2 Ag5 S19 Ag7 177.44(11) . . . .
Ag2 Ag5 S19 Ag12 76.40(14) . . . 3_656
Ag2 Ag5 S19 Ag24 75.8(2) . . . 3_656
Ag2 Ag5 S19 Ag32 -127.1(3) . . . .
Ag2 Ag5 S19 Ag47 96.7(5) . . . 3_656
Ag2 Ag5 S19 Ag50 -170.6(6) . . . .
Ag2 Ag5 S19 Ag51 -49.13(14) . . . .
Ag2 Ag5 O7 Ag7 2.2(5) . . . .
Ag2 Ag5 O7 Ag25 62.4(3) . . . 3_656
Ag2 Ag5 O7 Ag32 -65.2(3) . . . .
Ag2 Ag5 C88 Ag6 76.6(3) . . . .
Ag2 Ag5 C88 Ag10 -11.3(4) . . . .
Ag2 Ag5 C88 Ag32 90.9(4) . . . .
Ag2 Ag5 C88 Ag33 -52.3(3) . . . .
Ag2 Ag5 C88 Ag39 6.5(5) . . . .
Ag2 Ag5 C88 C89 -125.7(17) . . . .
Ag2 Ag10 Ag11 Ag8 106.75(8) . . . .
Ag2 Ag10 Ag11 Ag21 -35.05(16) . . . .
Ag2 Ag10 Ag11 Ag23 24.7(6) . . . .
Ag2 Ag10 Ag11 S20 45.08(16) . . . .
Ag2 Ag10 Ag11 C79 -73.3(7) . . . .
Ag2 Ag10 Ag11 C82 162.0(4) . . . .
Ag2 Ag10 C82 Ag8 73.1(4) . . . .
Ag2 Ag10 C82 Ag11 -18.6(4) . . . .
Ag2 Ag10 C82 Ag38 -31.6(5) . . . .
Ag2 Ag10 C82 Ag39 113.2(5) . . . .
Ag2 Ag10 C82 Ag40 55.6(5) . . . .
Ag2 Ag10 C82 Ag52 -25.9(7) . . . .
Ag2 Ag10 C82 C83 -157(2) . . . .
Ag2 Ag10 C88 Ag5 12.8(4) . . . .
Ag2 Ag10 C88 Ag6 -70.8(3) . . . .
Ag2 Ag10 C88 Ag32 -51.0(6) . . . .
Ag2 Ag10 C88 Ag33 30.1(3) . . . .
Ag2 Ag10 C88 Ag39 -114.7(5) . . . .
Ag2 Ag10 C88 C89 159.2(8) . . . .
Ag2 Ag15 Ag16 Ag5 61.35(9) 3_656 . . 3_656
Ag2 Ag15 Ag16 Ag7 38.09(16) 3_656 . . 3_656
Ag2 Ag15 Ag16 Ag12 -49.21(13) 3_656 . . .
Ag2 Ag15 Ag16 Ag17 -43.3(3) 3_656 . . .
Ag2 Ag15 Ag16 C21 80.2(10) 3_656 . . .
Ag2 Ag15 Ag16 C37 119.1(4) 3_656 . . .
Ag2 Ag15 Ag16 C43 -92.4(3) 3_656 . . .
Ag2 Ag15 C37 Ag5 14.6(4) 3_656 . . 3_656
Ag2 Ag15 C37 Ag16 -71.7(4) 3_656 . . .
Ag2 Ag15 C37 Ag25 -54.6(5) 3_656 . . .
Ag2 Ag15 C37 Ag26 -134(2) 3_656 . . .
Ag2 Ag15 C37 Ag33 31.2(3) 3_656 . . 3_656
Ag2 Ag15 C37 Ag47 -59.9(5) 3_656 . . .
Ag2 Ag15 C37 Ag48 178.8(16) 3_656 . . .
Ag2 Ag15 C37 C38 136.6(15) 3_656 . . .
Ag2 Ag15 C49 Ag13 -13.3(4) 3_656 . . .
Ag2 Ag15 C49 Ag14 69.4(4) 3_656 . . .
Ag2 Ag15 C49 Ag26 132.8(16) 3_656 . . .
Ag2 Ag15 C49 Ag27 -24.2(4) 3_656 . . .
Ag2 Ag15 C49 Ag28 55.2(8) 3_656 . . .
Ag2 Ag15 C49 Ag48 -172(3) 3_656 . . .
Ag2 Ag15 C49 C50 -150.3(9) 3_656 . . .
Ag2 C73 C74 C75 102(88) . . . .
Ag3 Ag1 Ag2 Ag4 118.85(9) . . . .
Ag3 Ag1 Ag2 Ag4 -61.14(9) 3_656 . . .
Ag3 Ag1 Ag2 Ag5 1.25(11) 3_656 . . .
Ag3 Ag1 Ag2 Ag5 -178.75(11) . . . .
Ag3 Ag1 Ag2 Ag10 -62.15(16) 3_656 . . .
Ag3 Ag1 Ag2 Ag10 117.85(16) . . . .
Ag3 Ag1 Ag2 Ag15 62.52(13) 3_656 . . 3_656
Ag3 Ag1 Ag2 Ag15 -117.48(13) . . . 3_656
Ag3 Ag1 Ag2 S0AA -58.30(8) . . . .
Ag3 Ag1 Ag2 S0AA 121.70(8) 3_656 . . .
Ag3 Ag1 Ag2 S19 -178.90(9) . . . .
Ag3 Ag1 Ag2 S19 1.10(9) 3_656 . . .
Ag3 Ag1 Ag2 S20 -120.26(8) 3_656 . . .
Ag3 Ag1 Ag2 S20 59.74(8) . . . .
Ag3 Ag1 Ag2 C73 146(3) 3_656 . . .
Ag3 Ag1 Ag2 C73 -34(3) . . . .
Ag3 Ag1 Ag3 Ag7 -2(10) 3_656 . . 3_656
Ag3 Ag1 Ag3 Ag17 59(10) 3_656 . . .
Ag3 Ag1 Ag3 Ag18 -65(10) 3_656 . . .
Ag3 Ag1 Ag3 Ag20 -130(10) 3_656 . . .
Ag3 Ag1 Ag3 Ag23 119(10) 3_656 . . .
Ag3 Ag1 Ag3 S0AA -127(10) 3_656 . . .
Ag3 Ag1 Ag3 S19 -5(10) 3_656 . . 3_656
Ag3 Ag1 Ag3 S20 115(10) 3_656 . . .
Ag3 Ag1 Ag3 C16 156(12) 3_656 . . .
Ag3 Ag1 Ag4 Ag2 -62.08(12) . . . .
Ag3 Ag1 Ag4 Ag2 117.92(12) 3_656 . . .
Ag3 Ag1 Ag4 Ag6 55.66(11) 3_656 . . .
Ag3 Ag1 Ag4 Ag6 -124.34(11) . . . .
Ag3 Ag1 Ag4 Ag8 4.58(14) . . . .
Ag3 Ag1 Ag4 Ag8 -175.42(14) 3_656 . . .
Ag3 Ag1 Ag4 Ag9 66.6(3) . . . .
Ag3 Ag1 Ag4 Ag9 -113.4(3) 3_656 . . .
Ag3 Ag1 Ag4 Ag12 58.86(12) . . . .
Ag3 Ag1 Ag4 Ag12 -121.13(12) 3_656 . . .
Ag3 Ag1 Ag4 S0AA 120.73(10) . . . 3_656
Ag3 Ag1 Ag4 S0AA -59.27(10) 3_656 . . 3_656
Ag3 Ag1 Ag4 S19 -122.51(10) . . . .
Ag3 Ag1 Ag4 S19 57.50(10) 3_656 . . .
Ag3 Ag1 Ag4 S20 0.21(11) . . . .
Ag3 Ag1 Ag4 S20 -179.78(11) 3_656 . . .
Ag3 Ag1 Ag4 C61 -22(3) 3_656 . . .
Ag3 Ag1 Ag4 C61 158(3) . . . .
Ag3 Ag1 Ag12 Ag4 59.71(12) 3_656 . . .
Ag3 Ag1 Ag12 Ag4 -120.29(12) . . . .
Ag3 Ag1 Ag12 Ag14 167.8(2) . . . .
Ag3 Ag1 Ag12 Ag14 -12.2(2) 3_656 . . .
Ag3 Ag1 Ag12 Ag16 -120.35(19) 3_656 . . .
Ag3 Ag1 Ag12 Ag16 59.65(19) . . . .
Ag3 Ag1 Ag12 Ag22 -64.5(2) . . . .
Ag3 Ag1 Ag12 Ag22 115.5(2) 3_656 . . .
Ag3 Ag1 Ag12 S0AA -4.94(15) 3_656 . . 3_656
Ag3 Ag1 Ag12 S0AA 175.05(15) . . . 3_656
Ag3 Ag1 Ag12 S19 -121.61(11) 3_656 . . 3_656
Ag3 Ag1 Ag12 S19 58.39(11) . . . 3_656
Ag3 Ag1 Ag12 S20 -61.69(12) . . . .
Ag3 Ag1 Ag12 S20 118.31(12) 3_656 . . .
Ag3 Ag1 Ag12 C43 -75(2) 3_656 . . .
Ag3 Ag1 Ag12 C43 105(2) . . . .
Ag3 Ag1 Ag24 Ag25 58.9(3) . . . .
Ag3 Ag1 Ag24 Ag25 -121.1(3) 3_656 . . .
Ag3 Ag1 Ag24 Ag43 -2.8(3) . . . .
Ag3 Ag1 Ag24 Ag43 177.2(3) 3_656 . . .
Ag3 Ag1 Ag24 Ag44 126.6(2) . . . 3_656
Ag3 Ag1 Ag24 Ag44 -53.4(2) 3_656 . . 3_656
Ag3 Ag1 Ag24 S0AA 0.0(2) 3_656 . . 3_656
Ag3 Ag1 Ag24 S0AA 180.0(2) . . . 3_656
Ag3 Ag1 Ag24 S19 59.27(15) . . . 3_656
Ag3 Ag1 Ag24 S19 -120.73(15) 3_656 . . 3_656
Ag3 Ag1 Ag24 S20 117.56(15) 3_656 . . .
Ag3 Ag1 Ag24 S20 -62.44(15) . . . .
Ag3 Ag1 Ag24 C43 30(5) 3_656 . . .
Ag3 Ag1 Ag24 C43 -150(5) . . . .
Ag3 Ag1 Ag31 Ag36 6.46(19) 3_656 . . 3_656
Ag3 Ag1 Ag31 Ag36 -173.54(19) . . . 3_656
Ag3 Ag1 Ag31 Ag37 118.7(7) . . . 3_656
Ag3 Ag1 Ag31 Ag37 -61.3(7) 3_656 . . 3_656
Ag3 Ag1 Ag31 S0AA 115.44(14) . . . 3_656
Ag3 Ag1 Ag31 S0AA -64.56(14) 3_656 . . 3_656
Ag3 Ag1 Ag31 S19 61.10(12) 3_656 . . .
Ag3 Ag1 Ag31 S19 -118.90(12) . . . .
Ag3 Ag1 Ag31 C61 119.4(11) 3_656 . . .
Ag3 Ag1 Ag31 C61 -60.6(11) . . . .
Ag3 Ag1 Ag44 Ag24 -126.6(2) . . . 3_656
Ag3 Ag1 Ag44 Ag24 53.4(2) 3_656 . . 3_656
Ag3 Ag1 Ag44 Ag26 -132.0(3) . . . 3_656
Ag3 Ag1 Ag44 Ag26 48.0(3) 3_656 . . 3_656
Ag3 Ag1 Ag44 Ag27 121.9(3) 3_656 . . 3_656
Ag3 Ag1 Ag44 Ag27 -58.1(3) . . . 3_656
Ag3 Ag1 Ag44 Ag33 164.2(3) . . . .
Ag3 Ag1 Ag44 Ag33 -15.8(3) 3_656 . . .
Ag3 Ag1 Ag44 Ag34 10.4(2) . . . .
Ag3 Ag1 Ag44 Ag34 -169.6(2) 3_656 . . .
Ag3 Ag1 Ag44 Ag38 63.9(3) . . . .
Ag3 Ag1 Ag44 Ag38 -116.1(3) 3_656 . . .
Ag3 Ag1 Ag44 Ag45 -179.2(2) 3_656 . . .
Ag3 Ag1 Ag44 Ag45 0.8(2) . . . .
Ag3 Ag1 Ag44 S0AA 119.11(12) 3_656 . . .
Ag3 Ag1 Ag44 S0AA -60.89(12) . . . .
Ag3 Ag1 Ag44 S19 -6.63(16) 3_656 . . .
Ag3 Ag1 Ag44 S19 173.37(16) . . . .
Ag3 Ag1 Ag44 C73 111.1(14) . . . .
Ag3 Ag1 Ag44 C73 -68.9(14) 3_656 . . .
Ag3 Ag1 Ag45 Ag29 4.0(16) . . . 3_656
Ag3 Ag1 Ag45 Ag29 -176.0(16) 3_656 . . 3_656
Ag3 Ag1 Ag45 Ag35 -114(2) . . . .
Ag3 Ag1 Ag45 Ag35 66(2) 3_656 . . .
Ag3 Ag1 Ag45 Ag41 -64.9(19) 3_656 . . .
Ag3 Ag1 Ag45 Ag41 115.1(19) . . . .
Ag3 Ag1 Ag45 Ag44 -173.0(19) . . . .
Ag3 Ag1 Ag45 Ag44 7.0(19) 3_656 . . .
Ag3 Ag1 Ag45 S0AA 62.3(19) 3_656 . . .
Ag3 Ag1 Ag45 S0AA -117.7(19) . . . .
Ag3 Ag1 Ag45 S19 -0.3(17) . . . 3_656
Ag3 Ag1 Ag45 S19 179.7(17) 3_656 . . 3_656
Ag3 Ag1 Ag45 S20 -63.4(19) 3_656 . . .
Ag3 Ag1 Ag45 S20 116.6(19) . . . .
Ag3 Ag1 Ag45 C16 -167(2) 3_656 . . .
Ag3 Ag1 Ag45 C16 13(2) . . . .
Ag3 Ag1 S19 Ag2 -178.69(11) 3_656 . . .
Ag3 Ag1 S19 Ag2 1.31(11) . . . .
Ag3 Ag1 S19 Ag3 180.0 . . . 3_656
Ag3 Ag1 S19 Ag4 87.12(9) . . . .
Ag3 Ag1 S19 Ag4 -92.88(9) 3_656 . . .
Ag3 Ag1 S19 Ag5 1.02(19) . . . .
Ag3 Ag1 S19 Ag5 -178.98(19) 3_656 . . .
Ag3 Ag1 S19 Ag7 5.40(13) 3_656 . . .
Ag3 Ag1 S19 Ag7 -174.60(13) . . . .
Ag3 Ag1 S19 Ag12 88.62(13) 3_656 . . 3_656
Ag3 Ag1 S19 Ag12 -91.38(13) . . . 3_656
Ag3 Ag1 S19 Ag24 -89.9(2) . . . 3_656
Ag3 Ag1 S19 Ag24 90.1(2) 3_656 . . 3_656
Ag3 Ag1 S19 Ag32 -91.8(2) 3_656 . . .
Ag3 Ag1 S19 Ag32 88.2(2) . . . .
Ag3 Ag1 S19 Ag47 -70.3(4) . . . 3_656
Ag3 Ag1 S19 Ag47 109.7(4) 3_656 . . 3_656
Ag3 Ag1 S19 Ag50 169.8(7) . . . .
Ag3 Ag1 S19 Ag50 -10.2(7) 3_656 . . .
Ag3 Ag1 S19 Ag51 45.87(14) . . . .
Ag3 Ag1 S19 Ag51 -134.13(14) 3_656 . . .
Ag3 Ag7 S19 Ag1 -5.14(13) 3_656 . . .
Ag3 Ag7 S19 Ag2 -177.2(3) 3_656 . . .
Ag3 Ag7 S19 Ag4 75.81(12) 3_656 . . .
Ag3 Ag7 S19 Ag5 177.55(10) 3_656 . . .
Ag3 Ag7 S19 Ag12 -73.84(12) 3_656 . . 3_656
Ag3 Ag7 S19 Ag24 -75.3(2) 3_656 . . 3_656
Ag3 Ag7 S19 Ag32 128.3(3) 3_656 . . .
Ag3 Ag7 S19 Ag47 -125.9(2) 3_656 . . 3_656
Ag3 Ag7 S19 Ag50 36.9(13) 3_656 . . .
Ag3 Ag7 S19 Ag51 125.60(19) 3_656 . . .
Ag3 Ag7 O7 Ag5 -7.1(5) 3_656 . . .
Ag3 Ag7 O7 Ag25 -72.9(3) 3_656 . . 3_656
Ag3 Ag7 O7 Ag32 59.1(3) 3_656 . . .
Ag3 Ag7 C67 Ag6 -75.8(3) 3_656 . . .
Ag3 Ag7 C67 Ag18 15.1(4) 3_656 . . 3_656
Ag3 Ag7 C67 Ag29 52.3(4) 3_656 . . .
Ag3 Ag7 C67 Ag32 -90.0(4) 3_656 . . .
Ag3 Ag7 C67 Ag36 6.7(5) 3_656 . . 3_656
Ag3 Ag7 C67 Ag50 20(2) 3_656 . . .
Ag3 Ag7 C67 C68 177.5(10) 3_656 . . .
Ag3 Ag17 Ag22 Ag8 27.4(3) . . . .
Ag3 Ag17 Ag22 Ag9 -50.8(8) . . . .
Ag3 Ag17 Ag22 Ag12 -46.11(14) . . . .
Ag3 Ag17 Ag22 C31 114.4(6) . . . .
Ag3 Ag17 Ag22 C43 -91.9(3) . . . .
Ag3 Ag17 Ag22 C55 102.7(12) . . . .
Ag3 Ag17 Ag23 Ag11 -84.6(4) . . . .
Ag3 Ag17 Ag23 Ag21 34.0(2) . . . .
Ag3 Ag17 Ag23 C16 46.8(3) . . . .
Ag3 Ag17 Ag23 C31 -152.8(5) . . . .
Ag3 Ag17 Ag23 C79 168(3) . . . .
Ag3 Ag17 C21 Ag7 -8.4(4) . . . 3_656
Ag3 Ag17 C21 Ag16 75.0(4) . . . .
Ag3 Ag17 C21 Ag25 58.4(5) . . . .
Ag3 Ag17 C21 Ag29 -22.6(4) . . . 3_656
Ag3 Ag17 C21 Ag43 99.4(9) . . . .
Ag3 Ag17 C21 C22 -148.4(10) . . . .
Ag3 Ag17 C31 Ag22 -76.8(5) . . . .
Ag3 Ag17 C31 Ag23 25.2(5) . . . .
Ag3 Ag17 C31 Ag41 14.8(6) . . . .
Ag3 Ag17 C31 Ag42 -60.8(6) . . . .
Ag3 Ag17 C31 Ag43 -109.5(9) . . . .
Ag3 Ag17 C31 C32 159.1(19) . . . .
Ag3 Ag18 Ag19 Ag9 84.9(3) . . . 3_656
Ag3 Ag18 Ag19 Ag14 10.4(4) . . . 3_656
Ag3 Ag18 Ag19 Ag20 -56.95(18) . . . .
Ag3 Ag18 Ag19 S0AA 8.58(14) . . . .
Ag3 Ag18 Ag19 C1 111.1(8) . . . .
Ag3 Ag18 Ag19 C2 172.4(7) . . . .
Ag3 Ag18 Ag19 C6 -129.6(6) . . . .
Ag3 Ag18 Ag20 Ag13 78.2(4) . . . 3_656
Ag3 Ag18 Ag20 Ag19 105.06(13) . . . .
Ag3 Ag18 Ag20 Ag21 -36.8(2) . . . .
Ag3 Ag18 Ag20 C6 152.5(4) . . . .
Ag3 Ag18 Ag20 C11 -174(3) . . . .
Ag3 Ag18 Ag20 C16 -48.5(3) . . . .
Ag3 Ag18 C6 Ag19 53.7(5) . . . .
Ag3 Ag18 C6 Ag20 -24.8(4) . . . .
Ag3 Ag18 C6 Ag35 -11.3(5) . . . .
Ag3 Ag18 C6 Ag36 123.6(9) . . . .
Ag3 Ag18 C6 Ag37 71.8(6) . . . .
Ag3 Ag18 C6 Ag53 64.3(14) . . . .
Ag3 Ag18 C6 C7 -155.0(8) . . . .
Ag3 Ag20 Ag21 Ag11 14.0(5) . . . .
Ag3 Ag20 Ag21 Ag13 105.20(13) . . . 3_656
Ag3 Ag20 Ag21 Ag23 -35.80(14) . . . .
Ag3 Ag20 Ag21 C11 153.1(4) . . . .
Ag3 Ag20 Ag21 C79 -58.0(7) . . . .
Ag3 Ag20 C6 Ag18 28.0(4) . . . .
Ag3 Ag20 C6 Ag19 -75.0(4) . . . .
Ag3 Ag20 C6 Ag35 -111.1(4) . . . .
Ag3 Ag20 C6 Ag36 20.8(5) . . . .
Ag3 Ag20 C6 Ag37 -54.6(5) . . . .
Ag3 Ag20 C6 Ag53 -54.7(11) . . . .
Ag3 Ag20 C6 C7 124.8(12) . . . .
Ag3 Ag20 C11 Ag13 70.0(5) . . . 3_656
Ag3 Ag20 C11 Ag21 -31.0(5) . . . .
Ag3 Ag20 C11 Ag27 53.2(5) . . . 3_656
Ag3 Ag20 C11 Ag34 -13.9(5) . . . .
Ag3 Ag20 C11 Ag35 113.4(4) . . . .
Ag3 Ag20 C11 C12 -162.8(10) . . . .
Ag3 Ag20 C16 Ag23 78.4(5) . . . .
Ag3 Ag20 C16 Ag29 -68.8(5) . . . 3_656
Ag3 Ag20 C16 Ag45 7.8(4) . . . .
Ag3 Ag20 C16 Ag50 -66.2(6) . . . 3_656
Ag3 Ag20 C16 C17 -179.5(10) . . . .
Ag3 Ag23 C16 Ag20 -78.4(5) . . . .
Ag3 Ag23 C16 Ag29 70.6(4) . . . 3_656
Ag3 Ag23 C16 Ag45 -7.9(3) . . . .
Ag3 Ag23 C16 Ag50 58.5(10) . . . 3_656
Ag3 Ag23 C16 C17 174.4(9) . . . .
Ag3 Ag23 C31 Ag17 -27.1(5) . . . .
Ag3 Ag23 C31 Ag22 60.7(5) . . . .
Ag3 Ag23 C31 Ag41 117.5(6) . . . .
Ag3 Ag23 C31 Ag42 76.6(4) . . . .
Ag3 Ag23 C31 Ag43 -15.8(6) . . . .
Ag3 Ag23 C31 C32 -174.8(13) . . . .
Ag3 Ag23 C79 Ag11 -77.2(5) . . . .
Ag3 Ag23 C79 Ag21 26.8(4) . . . .
Ag3 Ag23 C79 Ag34 8.8(5) . . . .
Ag3 Ag23 C79 Ag38 -56.9(7) . . . .
Ag3 Ag23 C79 Ag41 -117.3(6) . . . .
Ag3 Ag23 C79 Ag52 -60.6(7) . . . .
Ag3 Ag23 C79 C80 138.9(12) . . . .
Ag3 C16 C17 C29 -17(58) . . . .
Ag4 Ag2 Ag5 Ag6 -8.86(9) . . . .
Ag4 Ag2 Ag5 Ag10 -67.01(9) . . . .
Ag4 Ag2 Ag5 Ag15 161.52(12) . . . 3_656
Ag4 Ag2 Ag5 Ag16 103.58(9) . . . 3_656
Ag4 Ag2 Ag5 S19 48.42(8) . . . .
Ag4 Ag2 Ag5 O7 49.2(3) . . . .
Ag4 Ag2 Ag5 C37 150.6(3) . . . 3_656
Ag4 Ag2 Ag5 C88 -57.0(3) . . . .
Ag4 Ag2 Ag10 Ag5 96.79(10) . . . .
Ag4 Ag2 Ag10 Ag6 43.59(9) . . . .
Ag4 Ag2 Ag10 Ag8 -38.05(11) . . . .
Ag4 Ag2 Ag10 Ag11 -96.87(19) . . . .
Ag4 Ag2 Ag10 C82 -82.7(3) . . . .
Ag4 Ag2 Ag10 C88 86.8(3) . . . .
Ag4 Ag2 S0AA Ag3 62.95(16) . . . .
Ag4 Ag2 S0AA Ag4 -6.2(2) . . . 3_656
Ag4 Ag2 S0AA Ag12 -68.69(16) . . . 3_656
Ag4 Ag2 S0AA Ag19 172.0(2) . . . .
Ag4 Ag2 S0AA Ag24 -68.4(2) . . . 3_656
Ag4 Ag2 S0AA Ag28 -140.2(6) . . . 3_656
Ag4 Ag2 S0AA Ag31 -2.8(3) . . . 3_656
Ag4 Ag2 S0AA Ag35 135.7(2) . . . .
Ag4 Ag2 S0AA Ag44 177.7(17) . . . .
Ag4 Ag2 S0AA Ag45 68.5(2) . . . .
Ag4 Ag2 S0AA Ag53 154(3) . . . .
Ag4 Ag2 S19 Ag1 69.68(7) . . . .
Ag4 Ag2 S19 Ag3 68.02(15) . . . 3_656
Ag4 Ag2 S19 Ag5 -110.50(9) . . . .
Ag4 Ag2 S19 Ag7 -115.7(3) . . . .
Ag4 Ag2 S19 Ag12 135.28(11) . . . 3_656
Ag4 Ag2 S19 Ag24 136.4(2) . . . 3_656
Ag4 Ag2 S19 Ag32 -72.0(3) . . . .
Ag4 Ag2 S19 Ag47 -164.34(18) . . . 3_656
Ag4 Ag2 S19 Ag50 -75(2) . . . .
Ag4 Ag2 S19 Ag51 -38.30(19) . . . .
Ag4 Ag2 S20 Ag3 -134.21(12) . . . .
Ag4 Ag2 S20 Ag11 113.18(10) . . . .
Ag4 Ag2 S20 Ag12 -65.15(18) . . . .
Ag4 Ag2 S20 Ag24 -70.1(3) . . . .
Ag4 Ag2 S20 Ag40 68.70(18) . . . .
Ag4 Ag2 S20 Ag41 151.7(3) . . . .
Ag4 Ag2 S20 Ag42 96.8(3) . . . .
Ag4 Ag2 S20 Ag45 -139.6(2) . . . .
Ag4 Ag2 S20 Ag51 41.55(17) . . . .
Ag4 Ag2 S20 Ag52 112.1(5) . . . .
Ag4 Ag2 C73 Ag15 122.1(3) . . . 3_656
Ag4 Ag2 C73 Ag27 -174.9(2) . . . 3_656
Ag4 Ag2 C73 Ag33 60.9(4) . . . .
Ag4 Ag2 C73 Ag38 -60.9(5) . . . .
Ag4 Ag2 C73 Ag44 -176.4(14) . . . .
Ag4 Ag2 C73 Ag52 -55.7(6) . . . .
Ag4 Ag2 C73 C74 -15(18) . . . .
Ag4 Ag6 Ag7 Ag3 -13.01(10) . . . 3_656
Ag4 Ag6 Ag7 Ag16 80.33(15) . . . 3_656
Ag4 Ag6 Ag7 Ag17 12.8(5) . . . 3_656
Ag4 Ag6 Ag7 Ag18 -71.01(12) . . . 3_656
Ag4 Ag6 Ag7 S19 31.51(11) . . . .
Ag4 Ag6 Ag7 O7 125.99(19) . . . .
Ag4 Ag6 Ag7 C21 121.2(7) . . . 3_656
Ag4 Ag6 Ag7 C67 -123.2(4) . . . .
Ag4 Ag6 Ag10 Ag2 -48.73(9) . . . .
Ag4 Ag6 Ag10 Ag5 -109.73(9) . . . .
Ag4 Ag6 Ag10 Ag8 45.96(8) . . . .
Ag4 Ag6 Ag10 Ag11 13.5(3) . . . .
Ag4 Ag6 Ag10 C82 71.5(4) . . . .
Ag4 Ag6 Ag10 C88 -167.4(4) . . . .
Ag4 Ag6 C61 Ag8 -72.0(4) . . . .
Ag4 Ag6 C61 Ag31 16.0(2) . . . .
Ag4 Ag6 C61 Ag37 78.4(6) . . . 3_656
Ag4 Ag6 C61 Ag53 74.0(9) . . . 3_656
Ag4 Ag6 C61 C62 178.6(10) . . . .
Ag4 Ag6 C67 Ag7 68.3(4) . . . .
Ag4 Ag6 C67 Ag18 -19.9(5) . . . 3_656
Ag4 Ag6 C67 Ag29 52.5(5) . . . .
Ag4 Ag6 C67 Ag32 106.6(6) . . . .
Ag4 Ag6 C67 Ag36 -32.9(4) . . . 3_656
Ag4 Ag6 C67 Ag50 43.7(8) . . . .
Ag4 Ag6 C67 C68 -177.2(8) . . . .
Ag4 Ag6 C88 Ag5 -72.7(4) . . . .
Ag4 Ag6 C88 Ag10 13.2(4) . . . .
Ag4 Ag6 C88 Ag32 -107.6(5) . . . .
Ag4 Ag6 C88 Ag33 -53.5(5) . . . .
Ag4 Ag6 C88 Ag39 29.3(4) . . . .
Ag4 Ag6 C88 C89 123.7(11) . . . .
Ag4 Ag8 Ag9 Ag14 -42.1(14) . . . .
Ag4 Ag8 Ag9 Ag19 35.0(2) . . . 3_656
Ag4 Ag8 Ag9 Ag22 -101.43(12) . . . .
Ag4 Ag8 Ag9 C1 67.4(13) . . . 3_656
Ag4 Ag8 Ag9 C55 -153.7(5) . . . .
Ag4 Ag8 Ag10 Ag2 43.65(11) . . . .
Ag4 Ag8 Ag10 Ag5 -19.34(19) . . . .
Ag4 Ag8 Ag10 Ag6 -47.60(8) . . . .
Ag4 Ag8 Ag10 Ag11 108.30(16) . . . .
Ag4 Ag8 Ag10 C82 162.5(4) . . . .
Ag4 Ag8 Ag10 C88 -75.0(4) . . . .
Ag4 Ag8 Ag11 Ag10 -63.34(12) . . . .
Ag4 Ag8 Ag11 Ag21 33.5(8) . . . .
Ag4 Ag8 Ag11 Ag23 80.1(3) . . . .
Ag4 Ag8 Ag11 S20 34.55(19) . . . .
Ag4 Ag8 Ag11 C79 116.7(9) . . . .
Ag4 Ag8 Ag11 C82 -119.9(5) . . . .
Ag4 Ag8 Ag22 Ag9 68.3(3) . . . .
Ag4 Ag8 Ag22 Ag12 2.13(12) . . . .
Ag4 Ag8 Ag22 Ag17 -63.69(19) . . . .
Ag4 Ag8 Ag22 C31 -113.0(4) . . . .
Ag4 Ag8 Ag22 C43 36.1(3) . . . .
Ag4 Ag8 Ag22 C55 135.8(4) . . . .
Ag4 Ag8 C55 Ag9 28.7(5) . . . .
Ag4 Ag8 C55 Ag22 -53.0(4) . . . .
Ag4 Ag8 C55 Ag30 20.4(5) . . . .
Ag4 Ag8 C55 Ag40 -107.8(4) . . . .
Ag4 Ag8 C55 Ag42 -68.8(4) . . . .
Ag4 Ag8 C55 Ag49 23.3(7) . . . .
Ag4 Ag8 C55 C56 125.9(10) . . . .
Ag4 Ag8 C61 Ag6 74.2(5) . . . .
Ag4 Ag8 C61 Ag31 -13.1(2) . . . .
Ag4 Ag8 C61 Ag37 -75.7(7) . . . 3_656
Ag4 Ag8 C61 Ag53 -68.9(10) . . . 3_656
Ag4 Ag8 C61 C62 -176.4(10) . . . .
Ag4 Ag8 C82 Ag10 -17.7(4) . . . .
Ag4 Ag8 C82 Ag11 68.3(5) . . . .
Ag4 Ag8 C82 Ag38 51.6(7) . . . .
Ag4 Ag8 C82 Ag39 -33.1(4) . . . .
Ag4 Ag8 C82 Ag40 112.4(3) . . . .
Ag4 Ag8 C82 Ag52 49.9(7) . . . .
Ag4 Ag8 C82 C83 -174.0(9) . . . .
Ag4 Ag9 Ag14 Ag12 -47.5(2) . . . .
Ag4 Ag9 Ag14 Ag13 45.0(4) . . . .
Ag4 Ag9 Ag14 Ag15 -46.0(11) . . . .
Ag4 Ag9 Ag14 Ag19 64.3(4) . . . 3_656
Ag4 Ag9 Ag14 C1 116.5(9) . . . 3_656
Ag4 Ag9 Ag14 C43 -91.9(4) . . . .
Ag4 Ag9 Ag14 C49 106.2(17) . . . .
Ag4 Ag9 Ag22 Ag8 -55.8(3) . . . .
Ag4 Ag9 Ag22 Ag12 50.98(14) . . . .
Ag4 Ag9 Ag22 Ag17 55.6(8) . . . .
Ag4 Ag9 Ag22 C31 -61(2) . . . .
Ag4 Ag9 Ag22 C43 96.3(3) . . . .
Ag4 Ag9 Ag22 C55 -116.1(6) . . . .
Ag4 Ag9 C55 Ag8 -23.3(5) . . . .
Ag4 Ag9 C55 Ag22 71.8(5) . . . .
Ag4 Ag9 C55 Ag30 125.5(14) . . . .
Ag4 Ag9 C55 Ag40 -7.9(6) . . . .
Ag4 Ag9 C55 Ag42 54.0(7) . . . .
Ag4 Ag9 C55 Ag49 122(4) . . . .
Ag4 Ag9 C55 C56 -150.1(8) . . . .
Ag4 Ag12 Ag14 Ag9 45.3(5) . . . .
Ag4 Ag12 Ag14 Ag13 -78.5(2) . . . .
Ag4 Ag12 Ag14 Ag15 -133.85(17) . . . .
Ag4 Ag12 Ag14 Ag19 -8.79(18) . . . 3_656
Ag4 Ag12 Ag14 C1 34.0(4) . . . 3_656
Ag4 Ag12 Ag14 C43 136.9(4) . . . .
Ag4 Ag12 Ag14 C49 -125.8(4) . . . .
Ag4 Ag12 Ag16 Ag5 33(8) . . . 3_656
Ag4 Ag12 Ag16 Ag7 -36(8) . . . 3_656
Ag4 Ag12 Ag16 Ag15 85(8) . . . .
Ag4 Ag12 Ag16 Ag17 -92(8) . . . .
Ag4 Ag12 Ag16 C21 -80(8) . . . .
Ag4 Ag12 Ag16 C37 76(8) . . . .
Ag4 Ag12 Ag16 C43 174(100) . . . .
Ag4 Ag12 Ag22 Ag8 -1.83(11) . . . .
Ag4 Ag12 Ag22 Ag9 -48.5(4) . . . .
Ag4 Ag12 Ag22 Ag17 134.3(2) . . . .
Ag4 Ag12 Ag22 C31 120.6(4) . . . .
Ag4 Ag12 Ag22 C43 -138.4(4) . . . .
Ag4 Ag12 Ag22 C55 -37.4(3) . . . .
Ag4 Ag12 S20 Ag2 63.77(17) . . . .
Ag4 Ag12 S20 Ag3 133.52(12) . . . .
Ag4 Ag12 S20 Ag11 -112.7(3) . . . .
Ag4 Ag12 S20 Ag24 112(3) . . . .
Ag4 Ag12 S20 Ag40 -72.77(18) . . . .
Ag4 Ag12 S20 Ag41 -153.6(3) . . . .
Ag4 Ag12 S20 Ag42 -108.00(11) . . . .
Ag4 Ag12 S20 Ag45 134.02(18) . . . .
Ag4 Ag12 S20 Ag51 1.86(19) . . . .
Ag4 Ag12 S20 Ag52 -105(2) . . . .
Ag4 Ag12 C43 Ag14 -62.1(4) . . . .
Ag4 Ag12 C43 Ag16 -179.8(3) . . . .
Ag4 Ag12 C43 Ag22 59.4(4) . . . .
Ag4 Ag12 C43 Ag24 -161(3) . . . .
Ag4 Ag12 C43 Ag47 -160.0(5) . . . .
Ag4 Ag12 C43 C44 14(6) . . . .
Ag4 C61 C62 C63 73(31) . . . .
Ag5 Ag2 Ag4 Ag1 -125.20(10) . . . .
Ag5 Ag2 Ag4 Ag6 8.84(9) . . . .
Ag5 Ag2 Ag4 Ag8 99.21(11) . . . .
Ag5 Ag2 Ag4 Ag9 136.3(4) . . . .
Ag5 Ag2 Ag4 Ag12 -170.52(13) . . . .
Ag5 Ag2 Ag4 S0AA -122.55(12) . . . 3_656
Ag5 Ag2 Ag4 S19 -49.97(10) . . . .
Ag5 Ag2 Ag4 S20 156.95(12) . . . .
Ag5 Ag2 Ag4 C61 48.5(4) . . . .
Ag5 Ag2 Ag10 Ag6 -53.21(7) . . . .
Ag5 Ag2 Ag10 Ag8 -134.84(12) . . . .
Ag5 Ag2 Ag10 Ag11 166.34(19) . . . .
Ag5 Ag2 Ag10 C82 -179.5(4) . . . .
Ag5 Ag2 Ag10 C88 -10.0(3) . . . .
Ag5 Ag2 S0AA Ag3 164.37(13) . . . .
Ag5 Ag2 S0AA Ag4 95.21(15) . . . 3_656
Ag5 Ag2 S0AA Ag12 32.73(14) . . . 3_656
Ag5 Ag2 S0AA Ag19 -86.6(3) . . . .
Ag5 Ag2 S0AA Ag24 33.1(2) . . . 3_656
Ag5 Ag2 S0AA Ag28 -38.8(6) . . . 3_656
Ag5 Ag2 S0AA Ag31 98.6(3) . . . 3_656
Ag5 Ag2 S0AA Ag35 -122.9(2) . . . .
Ag5 Ag2 S0AA Ag44 -80.9(16) . . . .
Ag5 Ag2 S0AA Ag45 169.9(2) . . . .
Ag5 Ag2 S0AA Ag53 -105(3) . . . .
Ag5 Ag2 S19 Ag1 -179.82(8) . . . .
Ag5 Ag2 S19 Ag3 178.52(18) . . . 3_656
Ag5 Ag2 S19 Ag4 110.50(9) . . . .
Ag5 Ag2 S19 Ag7 -5.2(2) . . . .
Ag5 Ag2 S19 Ag12 -114.22(10) . . . 3_656
Ag5 Ag2 S19 Ag24 -113.1(2) . . . 3_656
Ag5 Ag2 S19 Ag32 38.5(3) . . . .
Ag5 Ag2 S19 Ag47 -53.84(16) . . . 3_656
Ag5 Ag2 S19 Ag50 35(2) . . . .
Ag5 Ag2 S19 Ag51 72.20(19) . . . .
Ag5 Ag2 S20 Ag3 -163.68(16) . . . .
Ag5 Ag2 S20 Ag4 -29.46(14) . . . .
Ag5 Ag2 S20 Ag11 83.72(15) . . . .
Ag5 Ag2 S20 Ag12 -94.6(2) . . . .
Ag5 Ag2 S20 Ag24 -99.6(3) . . . .
Ag5 Ag2 S20 Ag40 39.2(2) . . . .
Ag5 Ag2 S20 Ag41 122.2(3) . . . .
Ag5 Ag2 S20 Ag42 67.4(3) . . . .
Ag5 Ag2 S20 Ag45 -169.1(2) . . . .
Ag5 Ag2 S20 Ag51 12.08(19) . . . .
Ag5 Ag2 S20 Ag52 82.7(5) . . . .
Ag5 Ag2 C73 Ag15 59.17(17) . . . 3_656
Ag5 Ag2 C73 Ag27 122.1(3) . . . 3_656
Ag5 Ag2 C73 Ag33 -2.09(12) . . . .
Ag5 Ag2 C73 Ag38 -123.9(4) . . . .
Ag5 Ag2 C73 Ag44 120.7(12) . . . .
Ag5 Ag2 C73 Ag52 -118.7(6) . . . .
Ag5 Ag2 C73 C74 -78(18) . . . .
Ag5 Ag6 Ag7 Ag3 -107.00(9) . . . 3_656
Ag5 Ag6 Ag7 Ag16 -13.65(12) . . . 3_656
Ag5 Ag6 Ag7 Ag17 -81.1(5) . . . 3_656
Ag5 Ag6 Ag7 Ag18 -165.00(13) . . . 3_656
Ag5 Ag6 Ag7 S19 -62.48(10) . . . .
Ag5 Ag6 Ag7 O7 32.00(19) . . . .
Ag5 Ag6 Ag7 C21 27.2(7) . . . 3_656
Ag5 Ag6 Ag7 C67 142.8(4) . . . .
Ag5 Ag6 Ag10 Ag2 61.00(9) . . . .
Ag5 Ag6 Ag10 Ag8 155.69(9) . . . .
Ag5 Ag6 Ag10 Ag11 123.2(3) . . . .
Ag5 Ag6 Ag10 C82 -178.8(4) . . . .
Ag5 Ag6 Ag10 C88 -57.7(4) . . . .
Ag5 Ag6 C61 Ag4 40.4(5) . . . .
Ag5 Ag6 C61 Ag8 -31.6(7) . . . .
Ag5 Ag6 C61 Ag31 56.4(5) . . . .
Ag5 Ag6 C61 Ag37 118.8(5) . . . 3_656
Ag5 Ag6 C61 Ag53 114.4(9) . . . 3_656
Ag5 Ag6 C61 C62 -141.0(7) . . . .
Ag5 Ag6 C67 Ag7 -34.6(4) . . . .
Ag5 Ag6 C67 Ag18 -122.8(4) . . . 3_656
Ag5 Ag6 C67 Ag29 -50.4(4) . . . .
Ag5 Ag6 C67 Ag32 3.7(5) . . . .
Ag5 Ag6 C67 Ag36 -135.8(3) . . . 3_656
Ag5 Ag6 C67 Ag50 -59.2(7) . . . .
Ag5 Ag6 C67 C68 79.9(9) . . . .
Ag5 Ag6 C88 Ag10 85.9(4) . . . .
Ag5 Ag6 C88 Ag32 -34.9(5) . . . .
Ag5 Ag6 C88 Ag33 19.19(14) . . . .
Ag5 Ag6 C88 Ag39 102.0(4) . . . .
Ag5 Ag6 C88 C89 -163.6(14) . . . .
Ag5 Ag10 Ag11 Ag8 124.7(2) . . . .
Ag5 Ag10 Ag11 Ag21 -17.1(3) . . . .
Ag5 Ag10 Ag11 Ag23 42.7(8) . . . .
Ag5 Ag10 Ag11 S20 63.0(3) . . . .
Ag5 Ag10 Ag11 C79 -55.3(6) . . . .
Ag5 Ag10 Ag11 C82 179.9(4) . . . .
Ag5 Ag10 C82 Ag8 -86(14) . . . .
Ag5 Ag10 C82 Ag11 -178(100) . . . .
Ag5 Ag10 C82 Ag38 169(14) . . . .
Ag5 Ag10 C82 Ag39 -46(14) . . . .
Ag5 Ag10 C82 Ag40 -104(14) . . . .
Ag5 Ag10 C82 Ag52 175(100) . . . .
Ag5 Ag10 C82 C83 43(15) . . . .
Ag5 Ag10 C88 Ag6 -83.6(4) . . . .
Ag5 Ag10 C88 Ag32 -63.8(5) . . . .
Ag5 Ag10 C88 Ag33 17.27(17) . . . .
Ag5 Ag10 C88 Ag39 -127.6(6) . . . .
Ag5 Ag10 C88 C89 146.4(11) . . . .
Ag5 Ag15 Ag16 Ag7 -23.27(15) 3_656 . . 3_656
Ag5 Ag15 Ag16 Ag12 -110.56(12) 3_656 . . .
Ag5 Ag15 Ag16 Ag17 -104.7(3) 3_656 . . .
Ag5 Ag15 Ag16 C21 18.8(10) 3_656 . . .
Ag5 Ag15 Ag16 C37 57.7(4) 3_656 . . .
Ag5 Ag15 Ag16 C43 -153.8(3) 3_656 . . .
Ag5 Ag15 C37 Ag16 -86.3(4) 3_656 . . .
Ag5 Ag15 C37 Ag25 -69.2(5) 3_656 . . .
Ag5 Ag15 C37 Ag26 -148(2) 3_656 . . .
Ag5 Ag15 C37 Ag33 16.62(17) 3_656 . . 3_656
Ag5 Ag15 C37 Ag47 -74.5(5) 3_656 . . .
Ag5 Ag15 C37 Ag48 164.2(16) 3_656 . . .
Ag5 Ag15 C37 C38 122.0(17) 3_656 . . .
Ag5 Ag15 C49 Ag13 103(4) 3_656 . . .
Ag5 Ag15 C49 Ag14 -174(4) 3_656 . . .
Ag5 Ag15 C49 Ag26 -110(5) 3_656 . . .
Ag5 Ag15 C49 Ag27 92(4) 3_656 . . .
Ag5 Ag15 C49 Ag28 172(4) 3_656 . . .
Ag5 Ag15 C49 Ag48 -56(5) 3_656 . . .
Ag5 Ag15 C49 C50 -34(5) 3_656 . . .
Ag5 Ag16 Ag17 Ag3 -33.69(15) 3_656 . . .
Ag5 Ag16 Ag17 Ag7 22.51(14) 3_656 . . 3_656
Ag5 Ag16 Ag17 Ag22 -128.28(15) 3_656 . . .
Ag5 Ag16 Ag17 Ag23 -67.5(5) 3_656 . . .
Ag5 Ag16 Ag17 C21 79.3(4) 3_656 . . .
Ag5 Ag16 Ag17 C31 -153.0(5) 3_656 . . .
Ag5 Ag16 C21 Ag7 -35.8(4) 3_656 . . 3_656
Ag5 Ag16 C21 Ag17 -122.9(3) 3_656 . . .
Ag5 Ag16 C21 Ag25 2.7(5) 3_656 . . .
Ag5 Ag16 C21 Ag29 -52.8(4) 3_656 . . 3_656
Ag5 Ag16 C21 Ag43 -129.9(3) 3_656 . . .
Ag5 Ag16 C21 C22 114.0(13) 3_656 . . .
Ag5 Ag16 C37 Ag15 85.7(4) 3_656 . . .
Ag5 Ag16 C37 Ag25 -36.7(5) 3_656 . . .
Ag5 Ag16 C37 Ag26 100.5(5) 3_656 . . .
Ag5 Ag16 C37 Ag33 17.54(14) 3_656 . . 3_656
Ag5 Ag16 C37 Ag47 58.7(6) 3_656 . . .
Ag5 Ag16 C37 Ag48 106.0(8) 3_656 . . .
Ag5 Ag16 C37 C38 -115.7(13) 3_656 . . .
Ag5 Ag16 C43 Ag12 51.9(4) 3_656 . . .
Ag5 Ag16 C43 Ag14 -28.2(6) 3_656 . . .
Ag5 Ag16 C43 Ag22 124.3(3) 3_656 . . .
Ag5 Ag16 C43 Ag24 49.7(5) 3_656 . . .
Ag5 Ag16 C43 Ag47 -4.6(5) 3_656 . . .
Ag5 Ag16 C43 C44 -130.1(6) 3_656 . . .
Ag5 C37 C38 C39 -138(74) 3_656 . . .
Ag5 C88 C89 C93 134(11) . . . .
Ag6 Ag4 Ag8 Ag9 -121.7(5) . . . .
Ag6 Ag4 Ag8 Ag10 50.67(9) . . . .
Ag6 Ag4 Ag8 Ag11 101.37(17) . . . .
Ag6 Ag4 Ag8 Ag22 -178.75(8) . . . .
Ag6 Ag4 Ag8 C55 -145.6(3) . . . .
Ag6 Ag4 Ag8 C61 -43.2(4) . . . .
Ag6 Ag4 Ag8 C82 63.4(3) . . . .
Ag6 Ag4 Ag9 Ag8 69.0(4) . . . .
Ag6 Ag4 Ag9 Ag14 -134.2(3) . . . .
Ag6 Ag4 Ag9 Ag19 -79.0(2) . . . 3_656
Ag6 Ag4 Ag9 Ag22 137.5(2) . . . .
Ag6 Ag4 Ag9 C1 -88.8(7) . . . 3_656
Ag6 Ag4 Ag9 C55 91.8(7) . . . .
Ag6 Ag4 Ag12 Ag1 -123(3) . . . .
Ag6 Ag4 Ag12 Ag14 4(3) . . . .
Ag6 Ag4 Ag12 Ag16 -125(7) . . . .
Ag6 Ag4 Ag12 Ag22 97(3) . . . .
Ag6 Ag4 Ag12 S0AA -47(3) . . . 3_656
Ag6 Ag4 Ag12 S19 -124(3) . . . 3_656
Ag6 Ag4 Ag12 S20 158(3) . . . .
Ag6 Ag4 Ag12 C43 50(3) . . . .
Ag6 Ag4 S19 Ag1 178.38(7) . . . .
Ag6 Ag4 S19 Ag2 -111.63(10) . . . .
Ag6 Ag4 S19 Ag3 110.93(10) . . . 3_656
Ag6 Ag4 S19 Ag5 -39.71(10) . . . .
Ag6 Ag4 S19 Ag7 40.56(16) . . . .
Ag6 Ag4 S19 Ag12 -179.80(19) . . . 3_656
Ag6 Ag4 S19 Ag24 -178.0(3) . . . 3_656
Ag6 Ag4 S19 Ag32 -0.93(11) . . . .
Ag6 Ag4 S19 Ag47 -64.5(8) . . . 3_656
Ag6 Ag4 S19 Ag50 52.5(2) . . . .
Ag6 Ag4 S19 Ag51 -71.12(19) . . . .
Ag6 Ag4 S20 Ag2 46.31(16) . . . .
Ag6 Ag4 S20 Ag3 113.45(18) . . . .
Ag6 Ag4 S20 Ag11 -25.4(3) . . . .
Ag6 Ag4 S20 Ag12 -178.40(19) . . . .
Ag6 Ag4 S20 Ag24 176.6(3) . . . .
Ag6 Ag4 S20 Ag40 -71.06(15) . . . .
Ag6 Ag4 S20 Ag41 -60.5(3) . . . .
Ag6 Ag4 S20 Ag42 -106.35(17) . . . .
Ag6 Ag4 S20 Ag45 105.2(3) . . . .
Ag6 Ag4 S20 Ag51 3.66(19) . . . .
Ag6 Ag4 S20 Ag52 -10.9(5) . . . .
Ag6 Ag4 C61 Ag8 121.0(4) . . . .
Ag6 Ag4 C61 Ag31 -109.7(8) . . . .
Ag6 Ag4 C61 Ag37 -118.3(6) . . . 3_656
Ag6 Ag4 C61 Ag53 -114.4(7) . . . 3_656
Ag6 Ag4 C61 C62 -158(17) . . . .
Ag6 Ag5 Ag10 Ag2 -108.32(7) . . . .
Ag6 Ag5 Ag10 Ag8 -33.75(16) . . . .
Ag6 Ag5 Ag10 Ag11 -126.7(2) . . . .
Ag6 Ag5 Ag10 C82 51(14) . . . .
Ag6 Ag5 Ag10 C88 58.7(4) . . . .
Ag6 Ag5 S19 Ag1 112.93(17) . . . .
Ag6 Ag5 S19 Ag2 112.65(10) . . . .
Ag6 Ag5 S19 Ag3 -65.2(2) . . . 3_656
Ag6 Ag5 S19 Ag4 40.27(10) . . . .
Ag6 Ag5 S19 Ag7 -69.90(8) . . . .
Ag6 Ag5 S19 Ag12 -170.94(14) . . . 3_656
Ag6 Ag5 S19 Ag24 -171.6(2) . . . 3_656
Ag6 Ag5 S19 Ag32 -14.4(3) . . . .
Ag6 Ag5 S19 Ag47 -150.7(5) . . . 3_656
Ag6 Ag5 S19 Ag50 -58.0(5) . . . .
Ag6 Ag5 S19 Ag51 63.53(13) . . . .
Ag6 Ag5 O7 Ag7 68.7(3) . . . .
Ag6 Ag5 O7 Ag25 128.9(2) . . . 3_656
Ag6 Ag5 O7 Ag32 1.3(2) . . . .
Ag6 Ag5 C88 Ag10 -87.9(4) . . . .
Ag6 Ag5 C88 Ag32 14.2(3) . . . .
Ag6 Ag5 C88 Ag33 -129.0(4) . . . .
Ag6 Ag5 C88 Ag39 -70.2(4) . . . .
Ag6 Ag5 C88 C89 157.7(19) . . . .
Ag6 Ag7 S19 Ag1 -119.61(16) . . . .
Ag6 Ag7 S19 Ag2 68.3(3) . . . .
Ag6 Ag7 S19 Ag3 -114.47(10) . . . 3_656
Ag6 Ag7 S19 Ag4 -38.66(14) . . . .
Ag6 Ag7 S19 Ag5 63.08(8) . . . .
Ag6 Ag7 S19 Ag12 171.69(13) . . . 3_656
Ag6 Ag7 S19 Ag24 170.2(2) . . . 3_656
Ag6 Ag7 S19 Ag32 13.9(3) . . . .
Ag6 Ag7 S19 Ag47 119.6(2) . . . 3_656
Ag6 Ag7 S19 Ag50 -77.5(13) . . . .
Ag6 Ag7 S19 Ag51 11.13(19) . . . .
Ag6 Ag7 O7 Ag5 -67.0(3) . . . .
Ag6 Ag7 O7 Ag25 -132.8(3) . . . 3_656
Ag6 Ag7 O7 Ag32 -0.7(2) . . . .
Ag6 Ag7 C67 Ag18 90.8(5) . . . 3_656
Ag6 Ag7 C67 Ag29 128.1(5) . . . .
Ag6 Ag7 C67 Ag32 -14.2(3) . . . .
Ag6 Ag7 C67 Ag36 82.5(5) . . . 3_656
Ag6 Ag7 C67 Ag50 95(2) . . . .
Ag6 Ag7 C67 C68 -106.7(11) . . . .
Ag6 Ag10 Ag11 Ag8 36.6(3) . . . .
Ag6 Ag10 Ag11 Ag21 -105.2(3) . . . .
Ag6 Ag10 Ag11 Ag23 -45.4(9) . . . .
Ag6 Ag10 Ag11 S20 -25.0(4) . . . .
Ag6 Ag10 Ag11 C79 -143.4(6) . . . .
Ag6 Ag10 Ag11 C82 91.9(5) . . . .
Ag6 Ag10 C82 Ag8 -35.6(5) . . . .
Ag6 Ag10 C82 Ag11 -127.4(3) . . . .
Ag6 Ag10 C82 Ag38 -140.4(4) . . . .
Ag6 Ag10 C82 Ag39 4.4(5) . . . .
Ag6 Ag10 C82 Ag40 -53.1(5) . . . .
Ag6 Ag10 C82 Ag52 -134.7(6) . . . .
Ag6 Ag10 C82 C83 94(2) . . . .
Ag6 Ag10 C88 Ag5 83.6(4) . . . .
Ag6 Ag10 C88 Ag32 19.8(3) . . . .
Ag6 Ag10 C88 Ag33 100.9(4) . . . .
Ag6 Ag10 C88 Ag39 -43.9(5) . . . .
Ag6 Ag10 C88 C89 -130.0(11) . . . .
Ag6 Ag18 Ag19 Ag9 -5.0(4) 3_656 . . 3_656
Ag6 Ag18 Ag19 Ag14 -79.6(4) 3_656 . . 3_656
Ag6 Ag18 Ag19 Ag20 -146.9(3) 3_656 . . .
Ag6 Ag18 Ag19 S0AA -81.41(19) 3_656 . . .
Ag6 Ag18 Ag19 C1 21.1(9) 3_656 . . .
Ag6 Ag18 Ag19 C2 82.4(7) 3_656 . . .
Ag6 Ag18 Ag19 C6 140.4(6) 3_656 . . .
Ag6 Ag18 Ag20 Ag3 -47.7(5) 3_656 . . .
Ag6 Ag18 Ag20 Ag13 30.5(8) 3_656 . . 3_656
Ag6 Ag18 Ag20 Ag19 57.3(5) 3_656 . . .
Ag6 Ag18 Ag20 Ag21 -84.6(7) 3_656 . . .
Ag6 Ag18 Ag20 C6 104.7(7) 3_656 . . .
Ag6 Ag18 Ag20 C11 138(2) 3_656 . . .
Ag6 Ag18 Ag20 C16 -96.2(6) 3_656 . . .
Ag6 Ag18 C6 Ag19 -51.3(6) 3_656 . . .
Ag6 Ag18 C6 Ag20 -129.8(3) 3_656 . . .
Ag6 Ag18 C6 Ag35 -116.4(4) 3_656 . . .
Ag6 Ag18 C6 Ag36 18.6(9) 3_656 . . .
Ag6 Ag18 C6 Ag37 -33.2(6) 3_656 . . .
Ag6 Ag18 C6 Ag53 -40.7(14) 3_656 . . .
Ag6 Ag18 C6 C7 100.0(9) 3_656 . . .
Ag6 C61 C62 C63 -85(22) . . . .
Ag6 C67 C68 Ag32 -21.7(4) . . . .
Ag6 C67 C68 C69 -78(12) . . . .
Ag6 C88 C89 C93 -74(12) . . . .
Ag7 Ag3 Ag17 Ag16 52.78(12) 3_656 . . .
Ag7 Ag3 Ag17 Ag22 140.5(3) 3_656 . . .
Ag7 Ag3 Ag17 Ag23 -148.9(3) 3_656 . . .
Ag7 Ag3 Ag17 C21 6.7(4) 3_656 . . .
Ag7 Ag3 Ag17 C31 -172.7(5) 3_656 . . .
Ag7 Ag3 Ag18 Ag6 -58.60(12) 3_656 . . 3_656
Ag7 Ag3 Ag18 Ag19 -157.4(2) 3_656 . . .
Ag7 Ag3 Ag18 Ag20 149.7(3) 3_656 . . .
Ag7 Ag3 Ag18 C6 172.6(5) 3_656 . . .
Ag7 Ag3 Ag18 C67 -13.0(4) 3_656 . . 3_656
Ag7 Ag3 Ag20 Ag13 -163.54(16) 3_656 . . 3_656
Ag7 Ag3 Ag20 Ag18 -24.8(2) 3_656 . . .
Ag7 Ag3 Ag20 Ag19 -93.12(13) 3_656 . . .
Ag7 Ag3 Ag20 Ag21 130.34(17) 3_656 . . .
Ag7 Ag3 Ag20 C6 -48.5(3) 3_656 . . .
Ag7 Ag3 Ag20 C11 154.2(4) 3_656 . . .
Ag7 Ag3 Ag20 C16 54.7(4) 3_656 . . .
Ag7 Ag3 Ag23 Ag11 160.0(2) 3_656 . . .
Ag7 Ag3 Ag23 Ag17 25.38(19) 3_656 . . .
Ag7 Ag3 Ag23 Ag21 -131.20(18) 3_656 . . .
Ag7 Ag3 Ag23 C16 -57.1(4) 3_656 . . .
Ag7 Ag3 Ag23 C31 46.3(4) 3_656 . . .
Ag7 Ag3 Ag23 C79 -152.2(4) 3_656 . . .
Ag7 Ag3 S0AA Ag2 -163.57(19) 3_656 . . .
Ag7 Ag3 S0AA Ag4 -32.54(18) 3_656 . . 3_656
Ag7 Ag3 S0AA Ag12 -91.9(2) 3_656 . . 3_656
Ag7 Ag3 S0AA Ag19 45.1(2) 3_656 . . .
Ag7 Ag3 S0AA Ag24 -98.5(3) 3_656 . . 3_656
Ag7 Ag3 S0AA Ag28 86.2(5) 3_656 . . 3_656
Ag7 Ag3 S0AA Ag31 -22.7(3) 3_656 . . 3_656
Ag7 Ag3 S0AA Ag35 82.07(18) 3_656 . . .
Ag7 Ag3 S0AA Ag44 -171.2(2) 3_656 . . .
Ag7 Ag3 S0AA Ag45 144.6(18) 3_656 . . .
Ag7 Ag3 S0AA Ag53 31.0(9) 3_656 . . .
Ag7 Ag3 S20 Ag2 166.45(18) 3_656 . . .
Ag7 Ag3 S20 Ag4 101.23(19) 3_656 . . .
Ag7 Ag3 S20 Ag11 -120.2(3) 3_656 . . .
Ag7 Ag3 S20 Ag12 32.9(2) 3_656 . . .
Ag7 Ag3 S20 Ag24 34.9(3) 3_656 . . .
Ag7 Ag3 S20 Ag40 -68.8(4) 3_656 . . .
Ag7 Ag3 S20 Ag41 -81.67(18) 3_656 . . .
Ag7 Ag3 S20 Ag42 -36.0(2) 3_656 . . .
Ag7 Ag3 S20 Ag45 -142.9(19) 3_656 . . .
Ag7 Ag3 S20 Ag51 162.4(2) 3_656 . . .
Ag7 Ag3 S20 Ag52 -135.9(5) 3_656 . . .
Ag7 Ag3 C16 Ag20 -122.5(3) 3_656 . . .
Ag7 Ag3 C16 Ag23 119.2(3) 3_656 . . .
Ag7 Ag3 C16 Ag29 1.3(2) 3_656 . . 3_656
Ag7 Ag3 C16 Ag45 178.6(19) 3_656 . . .
Ag7 Ag3 C16 Ag50 -12.9(6) 3_656 . . 3_656
Ag7 Ag3 C16 C17 53(9) 3_656 . . .
Ag7 Ag6 Ag10 Ag2 35.41(14) . . . .
Ag7 Ag6 Ag10 Ag5 -25.59(13) . . . .
Ag7 Ag6 Ag10 Ag8 130.10(13) . . . .
Ag7 Ag6 Ag10 Ag11 97.6(3) . . . .
Ag7 Ag6 Ag10 C82 155.6(4) . . . .
Ag7 Ag6 Ag10 C88 -83.2(4) . . . .
Ag7 Ag6 C61 Ag4 -52.2(4) . . . .
Ag7 Ag6 C61 Ag8 -124.2(4) . . . .
Ag7 Ag6 C61 Ag31 -36.2(5) . . . .
Ag7 Ag6 C61 Ag37 26.1(7) . . . 3_656
Ag7 Ag6 C61 Ag53 21.8(10) . . . 3_656
Ag7 Ag6 C61 C62 126.4(7) . . . .
Ag7 Ag6 C67 Ag18 -88.2(5) . . . 3_656
Ag7 Ag6 C67 Ag29 -15.81(17) . . . .
Ag7 Ag6 C67 Ag32 38.3(6) . . . .
Ag7 Ag6 C67 Ag36 -101.1(5) . . . 3_656
Ag7 Ag6 C67 Ag50 -24.6(6) . . . .
Ag7 Ag6 C67 C68 114.5(11) . . . .
Ag7 Ag6 C88 Ag5 31.6(4) . . . .
Ag7 Ag6 C88 Ag10 117.5(3) . . . .
Ag7 Ag6 C88 Ag32 -3.3(5) . . . .
Ag7 Ag6 C88 Ag33 50.8(4) . . . .
Ag7 Ag6 C88 Ag39 133.6(2) . . . .
Ag7 Ag6 C88 C89 -132.0(12) . . . .
Ag7 Ag16 Ag17 Ag3 -56.19(13) 3_656 . . .
Ag7 Ag16 Ag17 Ag22 -150.79(17) 3_656 . . .
Ag7 Ag16 Ag17 Ag23 -90.0(5) 3_656 . . .
Ag7 Ag16 Ag17 C21 56.8(4) 3_656 . . .
Ag7 Ag16 Ag17 C31 -175.5(6) 3_656 . . .
Ag7 Ag16 C21 Ag17 -87.1(4) 3_656 . . .
Ag7 Ag16 C21 Ag25 38.5(5) 3_656 . . .
Ag7 Ag16 C21 Ag29 -16.9(2) 3_656 . . 3_656
Ag7 Ag16 C21 Ag43 -94.1(4) 3_656 . . .
Ag7 Ag16 C21 C22 149.9(15) 3_656 . . .
Ag7 Ag16 C37 Ag5 32.4(4) 3_656 . . 3_656
Ag7 Ag16 C37 Ag15 118.1(3) 3_656 . . .
Ag7 Ag16 C37 Ag25 -4.3(5) 3_656 . . .
Ag7 Ag16 C37 Ag26 132.8(3) 3_656 . . .
Ag7 Ag16 C37 Ag33 49.9(4) 3_656 . . 3_656
Ag7 Ag16 C37 Ag47 91.1(6) 3_656 . . .
Ag7 Ag16 C37 Ag48 138.4(6) 3_656 . . .
Ag7 Ag16 C37 C38 -83.4(12) 3_656 . . .
Ag7 Ag16 C43 Ag12 -41.3(5) 3_656 . . .
Ag7 Ag16 C43 Ag14 -121.4(4) 3_656 . . .
Ag7 Ag16 C43 Ag22 31.0(6) 3_656 . . .
Ag7 Ag16 C43 Ag24 -43.6(5) 3_656 . . .
Ag7 Ag16 C43 Ag47 -97.8(5) 3_656 . . .
Ag7 Ag16 C43 C44 136.7(6) 3_656 . . .
Ag7 Ag17 Ag22 Ag8 81.7(5) 3_656 . . .
Ag7 Ag17 Ag22 Ag9 3.5(10) 3_656 . . .
Ag7 Ag17 Ag22 Ag12 8.2(4) 3_656 . . .
Ag7 Ag17 Ag22 C31 168.7(8) 3_656 . . .
Ag7 Ag17 Ag22 C43 -37.7(5) 3_656 . . .
Ag7 Ag17 Ag22 C55 157.0(11) 3_656 . . .
Ag7 Ag17 Ag23 Ag3 -30.53(17) 3_656 . . .
Ag7 Ag17 Ag23 Ag11 -115.2(4) 3_656 . . .
Ag7 Ag17 Ag23 Ag21 3.5(4) 3_656 . . .
Ag7 Ag17 Ag23 C16 16.3(3) 3_656 . . .
Ag7 Ag17 Ag23 C31 176.6(5) 3_656 . . .
Ag7 Ag17 Ag23 C79 137(2) 3_656 . . .
Ag7 Ag17 C21 Ag16 83.4(4) 3_656 . . .
Ag7 Ag17 C21 Ag25 66.7(4) 3_656 . . .
Ag7 Ag17 C21 Ag29 -14.2(2) 3_656 . . 3_656
Ag7 Ag17 C21 Ag43 107.7(10) 3_656 . . .
Ag7 Ag17 C21 C22 -140.0(12) 3_656 . . .
Ag7 Ag17 C31 Ag22 -121(2) 3_656 . . .
Ag7 Ag17 C31 Ag23 -19(3) 3_656 . . .
Ag7 Ag17 C31 Ag41 -30(3) 3_656 . . .
Ag7 Ag17 C31 Ag42 -105(2) 3_656 . . .
Ag7 Ag17 C31 Ag43 -154(3) 3_656 . . .
Ag7 Ag17 C31 C32 115(3) 3_656 . . .
Ag7 Ag18 Ag19 Ag9 51.9(7) 3_656 . . 3_656
Ag7 Ag18 Ag19 Ag14 -22.7(8) 3_656 . . 3_656
Ag7 Ag18 Ag19 Ag20 -90.0(6) 3_656 . . .
Ag7 Ag18 Ag19 S0AA -24.5(5) 3_656 . . .
Ag7 Ag18 Ag19 C1 78.1(11) 3_656 . . .
Ag7 Ag18 Ag19 C2 139.4(7) 3_656 . . .
Ag7 Ag18 Ag19 C6 -162.6(9) 3_656 . . .
Ag7 Ag18 Ag20 Ag3 30.24(14) 3_656 . . .
Ag7 Ag18 Ag20 Ag13 108.5(4) 3_656 . . 3_656
Ag7 Ag18 Ag20 Ag19 135.30(18) 3_656 . . .
Ag7 Ag18 Ag20 Ag21 -6.6(3) 3_656 . . .
Ag7 Ag18 Ag20 C6 -177.3(4) 3_656 . . .
Ag7 Ag18 Ag20 C11 -144(2) 3_656 . . .
Ag7 Ag18 Ag20 C16 -18.2(3) 3_656 . . .
Ag7 Ag18 C6 Ag19 91.6(17) 3_656 . . .
Ag7 Ag18 C6 Ag20 13.1(18) 3_656 . . .
Ag7 Ag18 C6 Ag35 26.6(19) 3_656 . . .
Ag7 Ag18 C6 Ag36 161.5(19) 3_656 . . .
Ag7 Ag18 C6 Ag37 109.7(17) 3_656 . . .
Ag7 Ag18 C6 Ag53 102(2) 3_656 . . .
Ag7 Ag18 C6 C7 -117.1(16) 3_656 . . .
Ag7 C21 C22 C30 -179(100) 3_656 . . .
Ag7 C67 C68 Ag32 74.0(8) . . . .
Ag7 C67 C68 C69 17(12) . . . .
Ag8 Ag4 Ag6 Ag5 -106.58(10) . . . .
Ag8 Ag4 Ag6 Ag7 -173.56(11) . . . .
Ag8 Ag4 Ag6 Ag10 -52.36(10) . . . .
Ag8 Ag4 Ag6 Ag18 133.3(2) . . . 3_656
Ag8 Ag4 Ag6 C61 45.3(4) . . . .
Ag8 Ag4 Ag6 C67 146.4(3) . . . .
Ag8 Ag4 Ag6 C88 -62.4(3) . . . .
Ag8 Ag4 Ag9 Ag14 156.8(6) . . . .
Ag8 Ag4 Ag9 Ag19 -148.0(5) . . . 3_656
Ag8 Ag4 Ag9 Ag22 68.5(2) . . . .
Ag8 Ag4 Ag9 C1 -157.9(10) . . . 3_656
Ag8 Ag4 Ag9 C55 22.8(5) . . . .
Ag8 Ag4 Ag12 Ag1 142.06(10) . . . .
Ag8 Ag4 Ag12 Ag14 -91.69(17) . . . .
Ag8 Ag4 Ag12 Ag16 140(8) . . . .
Ag8 Ag4 Ag12 Ag22 2.10(12) . . . .
Ag8 Ag4 Ag12 S0AA -142.76(12) . . . 3_656
Ag8 Ag4 Ag12 S19 140.84(17) . . . 3_656
Ag8 Ag4 Ag12 S20 62.45(13) . . . .
Ag8 Ag4 Ag12 C43 -45.7(4) . . . .
Ag8 Ag4 S19 Ag1 -118.03(18) . . . .
Ag8 Ag4 S19 Ag2 -48.0(2) . . . .
Ag8 Ag4 S19 Ag3 174.52(18) . . . 3_656
Ag8 Ag4 S19 Ag5 23.9(2) . . . .
Ag8 Ag4 S19 Ag7 104.1(2) . . . .
Ag8 Ag4 S19 Ag12 -116.2(2) . . . 3_656
Ag8 Ag4 S19 Ag24 -114.4(3) . . . 3_656
Ag8 Ag4 S19 Ag32 62.7(2) . . . .
Ag8 Ag4 S19 Ag47 -0.9(9) . . . 3_656
Ag8 Ag4 S19 Ag50 116.1(3) . . . .
Ag8 Ag4 S19 Ag51 -7.5(2) . . . .
Ag8 Ag4 S20 Ag2 116.11(9) . . . .
Ag8 Ag4 S20 Ag3 -176.75(16) . . . .
Ag8 Ag4 S20 Ag11 44.4(3) . . . .
Ag8 Ag4 S20 Ag12 -108.60(14) . . . .
Ag8 Ag4 S20 Ag24 -113.6(2) . . . .
Ag8 Ag4 S20 Ag40 -1.26(7) . . . .
Ag8 Ag4 S20 Ag41 9.3(3) . . . .
Ag8 Ag4 S20 Ag42 -36.55(12) . . . .
Ag8 Ag4 S20 Ag45 175.0(3) . . . .
Ag8 Ag4 S20 Ag51 73.46(16) . . . .
Ag8 Ag4 S20 Ag52 58.9(5) . . . .
Ag8 Ag4 C61 Ag6 -121.0(4) . . . .
Ag8 Ag4 C61 Ag31 129.3(8) . . . .
Ag8 Ag4 C61 Ag37 120.7(6) . . . 3_656
Ag8 Ag4 C61 Ag53 124.6(7) . . . 3_656
Ag8 Ag4 C61 C62 81(17) . . . .
Ag8 Ag9 Ag14 Ag12 -12.9(14) . . . .
Ag8 Ag9 Ag14 Ag13 79.6(15) . . . .
Ag8 Ag9 Ag14 Ag15 -11(2) . . . .
Ag8 Ag9 Ag14 Ag19 98.9(16) . . . 3_656
Ag8 Ag9 Ag14 C1 151(2) . . . 3_656
Ag8 Ag9 Ag14 C43 -57.3(15) . . . .
Ag8 Ag9 Ag14 C49 140.7(13) . . . .
Ag8 Ag9 Ag22 Ag12 106.8(3) . . . .
Ag8 Ag9 Ag22 Ag17 111.5(5) . . . .
Ag8 Ag9 Ag22 C31 -6(2) . . . .
Ag8 Ag9 Ag22 C43 152.2(4) . . . .
Ag8 Ag9 Ag22 C55 -60.2(4) . . . .
Ag8 Ag9 C55 Ag22 95.0(3) . . . .
Ag8 Ag9 C55 Ag30 148.8(13) . . . .
Ag8 Ag9 C55 Ag40 15.35(17) . . . .
Ag8 Ag9 C55 Ag42 77.3(4) . . . .
Ag8 Ag9 C55 Ag49 145(4) . . . .
Ag8 Ag9 C55 C56 -126.9(9) . . . .
Ag8 Ag10 Ag11 Ag21 -141.80(19) . . . .
Ag8 Ag10 Ag11 Ag23 -82.0(6) . . . .
Ag8 Ag10 Ag11 S20 -61.67(16) . . . .
Ag8 Ag10 Ag11 C79 180.0(7) . . . .
Ag8 Ag10 Ag11 C82 55.2(4) . . . .
Ag8 Ag10 C82 Ag11 -91.7(4) . . . .
Ag8 Ag10 C82 Ag38 -104.8(5) . . . .
Ag8 Ag10 C82 Ag39 40.1(6) . . . .
Ag8 Ag10 C82 Ag40 -17.50(18) . . . .
Ag8 Ag10 C82 Ag52 -99.1(7) . . . .
Ag8 Ag10 C82 C83 130(2) . . . .
Ag8 Ag10 C88 Ag5 122.5(3) . . . .
Ag8 Ag10 C88 Ag6 38.8(4) . . . .
Ag8 Ag10 C88 Ag32 58.7(6) . . . .
Ag8 Ag10 C88 Ag33 139.7(2) . . . .
Ag8 Ag10 C88 Ag39 -5.1(5) . . . .
Ag8 Ag10 C88 C89 -91.2(9) . . . .
Ag8 Ag11 Ag21 Ag13 -75.2(8) . . . 3_656
Ag8 Ag11 Ag21 Ag20 -3.6(11) . . . .
Ag8 Ag11 Ag21 Ag23 61.8(7) . . . .
Ag8 Ag11 Ag21 C11 -106.3(9) . . . .
Ag8 Ag11 Ag21 C79 135.4(10) . . . .
Ag8 Ag11 Ag23 Ag3 -78.9(3) . . . .
Ag8 Ag11 Ag23 Ag17 -7.8(6) . . . .
Ag8 Ag11 Ag23 Ag21 -148.8(3) . . . .
Ag8 Ag11 Ag23 C16 -113.6(5) . . . .
Ag8 Ag11 Ag23 C31 37.5(5) . . . .
Ag8 Ag11 Ag23 C79 160.0(6) . . . .
Ag8 Ag11 S20 Ag2 -112.93(16) . . . .
Ag8 Ag11 S20 Ag3 170.99(13) . . . .
Ag8 Ag11 S20 Ag4 -41.6(2) . . . .
Ag8 Ag11 S20 Ag12 64.3(3) . . . .
Ag8 Ag11 S20 Ag24 73.5(6) . . . .
Ag8 Ag11 S20 Ag40 15.47(11) . . . .
Ag8 Ag11 S20 Ag41 117.7(4) . . . .
Ag8 Ag11 S20 Ag42 59.63(14) . . . .
Ag8 Ag11 S20 Ag45 173.7(2) . . . .
Ag8 Ag11 S20 Ag51 -63.82(15) . . . .
Ag8 Ag11 S20 Ag52 -109.4(17) . . . .
Ag8 Ag11 C79 Ag21 -119.6(8) . . . .
Ag8 Ag11 C79 Ag23 -46.2(9) . . . .
Ag8 Ag11 C79 Ag34 -134.6(7) . . . .
Ag8 Ag11 C79 Ag38 -166.9(14) . . . .
Ag8 Ag11 C79 Ag41 -33.2(9) . . . .
Ag8 Ag11 C79 Ag52 -160.7(19) . . . .
Ag8 Ag11 C79 C80 99.9(13) . . . .
Ag8 Ag11 C82 Ag10 89.9(4) . . . .
Ag8 Ag11 C82 Ag38 127.2(11) . . . .
Ag8 Ag11 C82 Ag39 72.5(5) . . . .
Ag8 Ag11 C82 Ag40 -15.88(17) . . . .
Ag8 Ag11 C82 Ag52 110.6(17) . . . .
Ag8 Ag11 C82 C83 -111.3(12) . . . .
Ag8 Ag22 C31 Ag17 123.9(4) . . . .
Ag8 Ag22 C31 Ag23 46.7(6) . . . .
Ag8 Ag22 C31 Ag41 31.6(6) . . . .
Ag8 Ag22 C31 Ag42 -5.6(4) . . . .
Ag8 Ag22 C31 Ag43 132.6(3) . . . .
Ag8 Ag22 C31 C32 -88.1(11) . . . .
Ag8 Ag22 C43 Ag12 -53.4(4) . . . .
Ag8 Ag22 C43 Ag14 20.9(6) . . . .
Ag8 Ag22 C43 Ag16 -131.2(3) . . . .
Ag8 Ag22 C43 Ag24 -57.9(4) . . . .
Ag8 Ag22 C43 Ag47 -107.3(8) . . . .
Ag8 Ag22 C43 C44 120.9(6) . . . .
Ag8 Ag22 C55 Ag9 -70.6(6) . . . .
Ag8 Ag22 C55 Ag30 -84.2(4) . . . .
Ag8 Ag22 C55 Ag40 18.67(16) . . . .
Ag8 Ag22 C55 Ag42 49.7(4) . . . .
Ag8 Ag22 C55 Ag49 -78.0(6) . . . .
Ag8 Ag22 C55 C56 -178.7(15) . . . .
Ag8 C55 C56 Ag49 -89.3(11) . . . .
Ag8 C55 C56 C57 -148(27) . . . .
Ag8 C61 C62 C63 153(22) . . . .
Ag8 C82 C83 Ag40 -21.8(2) . . . .
Ag8 C82 C83 C84 -70(29) . . . .
Ag9 Ag4 Ag6 Ag5 -153.1(2) . . . .
Ag9 Ag4 Ag6 Ag7 139.9(2) . . . .
Ag9 Ag4 Ag6 Ag10 -98.9(2) . . . .
Ag9 Ag4 Ag6 Ag18 86.7(3) . . . 3_656
Ag9 Ag4 Ag6 C61 -1.3(4) . . . .
Ag9 Ag4 Ag6 C67 99.9(4) . . . .
Ag9 Ag4 Ag6 C88 -109.0(4) . . . .
Ag9 Ag4 Ag8 Ag10 172.4(5) . . . .
Ag9 Ag4 Ag8 Ag11 -136.9(5) . . . .
Ag9 Ag4 Ag8 Ag22 -57.1(5) . . . .
Ag9 Ag4 Ag8 C55 -23.9(5) . . . .
Ag9 Ag4 Ag8 C61 78.5(6) . . . .
Ag9 Ag4 Ag8 C82 -174.9(6) . . . .
Ag9 Ag4 Ag12 Ag1 -172.5(2) . . . .
Ag9 Ag4 Ag12 Ag14 -46.2(2) . . . .
Ag9 Ag4 Ag12 Ag16 -175(100) . . . .
Ag9 Ag4 Ag12 Ag22 47.6(2) . . . .
Ag9 Ag4 Ag12 S0AA -97.3(2) . . . 3_656
Ag9 Ag4 Ag12 S19 -173.7(3) . . . 3_656
Ag9 Ag4 Ag12 S20 107.9(2) . . . .
Ag9 Ag4 Ag12 C43 -0.2(5) . . . .
Ag9 Ag4 S19 Ag1 78(3) . . . .
Ag9 Ag4 S19 Ag2 148(3) . . . .
Ag9 Ag4 S19 Ag3 10(3) . . . 3_656
Ag9 Ag4 S19 Ag5 -141(3) . . . .
Ag9 Ag4 S19 Ag7 -60(3) . . . .
Ag9 Ag4 S19 Ag12 79(3) . . . 3_656
Ag9 Ag4 S19 Ag24 81(3) . . . 3_656
Ag9 Ag4 S19 Ag32 -102(3) . . . .
Ag9 Ag4 S19 Ag47 -165(3) . . . 3_656
Ag9 Ag4 S19 Ag50 -48(3) . . . .
Ag9 Ag4 S19 Ag51 -172(3) . . . .
Ag9 Ag4 S20 Ag2 165.9(2) . . . .
Ag9 Ag4 S20 Ag3 -126.9(3) . . . .
Ag9 Ag4 S20 Ag11 94.2(4) . . . .
Ag9 Ag4 S20 Ag12 -58.8(2) . . . .
Ag9 Ag4 S20 Ag24 -63.8(3) . . . .
Ag9 Ag4 S20 Ag40 48.6(2) . . . .
Ag9 Ag4 S20 Ag41 59.1(4) . . . .
Ag9 Ag4 S20 Ag42 13.3(2) . . . .
Ag9 Ag4 S20 Ag45 -135.2(4) . . . .
Ag9 Ag4 S20 Ag51 123.3(3) . . . .
Ag9 Ag4 S20 Ag52 108.7(5) . . . .
Ag9 Ag4 C61 Ag6 178.7(4) . . . .
Ag9 Ag4 C61 Ag8 -60.3(3) . . . .
Ag9 Ag4 C61 Ag31 69.0(8) . . . .
Ag9 Ag4 C61 Ag37 60.4(5) . . . 3_656
Ag9 Ag4 C61 Ag53 64.3(7) . . . 3_656
Ag9 Ag4 C61 C62 21(17) . . . .
Ag9 Ag8 Ag10 Ag2 55.2(6) . . . .
Ag9 Ag8 Ag10 Ag5 -7.8(7) . . . .
Ag9 Ag8 Ag10 Ag6 -36.1(6) . . . .
Ag9 Ag8 Ag10 Ag11 119.8(6) . . . .
Ag9 Ag8 Ag10 C82 174.0(8) . . . .
Ag9 Ag8 Ag10 C88 -63.5(7) . . . .
Ag9 Ag8 Ag11 Ag10 -129.3(6) . . . .
Ag9 Ag8 Ag11 Ag21 -32.4(11) . . . .
Ag9 Ag8 Ag11 Ag23 14.2(8) . . . .
Ag9 Ag8 Ag11 S20 -31.4(7) . . . .
Ag9 Ag8 Ag11 C79 50.8(12) . . . .
Ag9 Ag8 Ag11 C82 174.2(7) . . . .
Ag9 Ag8 Ag22 Ag12 -66.1(3) . . . .
Ag9 Ag8 Ag22 Ag17 -131.9(3) . . . .
Ag9 Ag8 Ag22 C31 178.8(5) . . . .
Ag9 Ag8 Ag22 C43 -32.2(4) . . . .
Ag9 Ag8 Ag22 C55 67.6(5) . . . .
Ag9 Ag8 C55 Ag22 -81.7(4) . . . .
Ag9 Ag8 C55 Ag30 -8.4(5) . . . .
Ag9 Ag8 C55 Ag40 -136.6(5) . . . .
Ag9 Ag8 C55 Ag42 -97.5(5) . . . .
Ag9 Ag8 C55 Ag49 -5.4(6) . . . .
Ag9 Ag8 C55 C56 97.2(11) . . . .
Ag9 Ag8 C61 Ag4 84.0(3) . . . .
Ag9 Ag8 C61 Ag6 158.3(6) . . . .
Ag9 Ag8 C61 Ag31 70.9(4) . . . .
Ag9 Ag8 C61 Ag37 8.3(6) . . . 3_656
Ag9 Ag8 C61 Ag53 15.2(9) . . . 3_656
Ag9 Ag8 C61 C62 -92.4(8) . . . .
Ag9 Ag8 C82 Ag10 -135(3) . . . .
Ag9 Ag8 C82 Ag11 -49(4) . . . .
Ag9 Ag8 C82 Ag38 -66(4) . . . .
Ag9 Ag8 C82 Ag39 -151(3) . . . .
Ag9 Ag8 C82 Ag40 -5(3) . . . .
Ag9 Ag8 C82 Ag52 -68(4) . . . .
Ag9 Ag8 C82 C83 68(4) . . . .
Ag9 Ag14 Ag15 Ag2 47.9(9) . . . 3_656
Ag9 Ag14 Ag15 Ag5 -10.8(10) . . . 3_656
Ag9 Ag14 Ag15 Ag13 113.0(9) . . . .
Ag9 Ag14 Ag15 Ag16 -44.9(9) . . . .
Ag9 Ag14 Ag15 C37 -72.5(10) . . . .
Ag9 Ag14 Ag15 C49 169.9(10) . . . .
Ag9 Ag14 Ag15 C73 83.2(10) . . . 3_656
Ag9 Ag14 C43 Ag12 74.1(4) . . . .
Ag9 Ag14 C43 Ag16 156.0(6) . . . .
Ag9 Ag14 C43 Ag22 3.5(5) . . . .
Ag9 Ag14 C43 Ag24 80.9(5) . . . .
Ag9 Ag14 C43 Ag47 146.9(5) . . . .
Ag9 Ag14 C43 C44 -98.1(8) . . . .
Ag9 Ag14 C49 Ag13 -73.8(19) . . . .
Ag9 Ag14 C49 Ag15 -159.8(18) . . . .
Ag9 Ag14 C49 Ag26 -173.9(18) . . . .
Ag9 Ag14 C49 Ag27 -90.0(19) . . . .
Ag9 Ag14 C49 Ag28 -40.9(18) . . . .
Ag9 Ag14 C49 Ag48 -175.8(18) . . . .
Ag9 Ag14 C49 C50 72(2) . . . .
Ag9 Ag19 Ag20 Ag3 -15.8(8) 3_656 . . .
Ag9 Ag19 Ag20 Ag13 81.5(8) 3_656 . . 3_656
Ag9 Ag19 Ag20 Ag18 -79.8(8) 3_656 . . .
Ag9 Ag19 Ag20 Ag21 62.2(8) 3_656 . . .
Ag9 Ag19 Ag20 C6 -133.6(9) 3_656 . . .
Ag9 Ag19 Ag20 C11 109.2(8) 3_656 . . .
Ag9 Ag19 Ag20 C16 -46.2(9) 3_656 . . .
Ag9 Ag19 S0AA Ag2 129.1(5) 3_656 . . .
Ag9 Ag19 S0AA Ag3 -128.1(4) 3_656 . . .
Ag9 Ag19 S0AA Ag4 -52.3(4) 3_656 . . 3_656
Ag9 Ag19 S0AA Ag12 17.1(4) 3_656 . . 3_656
Ag9 Ag19 S0AA Ag24 19.7(5) 3_656 . . 3_656
Ag9 Ag19 S0AA Ag28 70.5(7) 3_656 . . 3_656
Ag9 Ag19 S0AA Ag31 -54.6(4) 3_656 . . 3_656
Ag9 Ag19 S0AA Ag35 178.3(5) 3_656 . . .
Ag9 Ag19 S0AA Ag44 127.8(5) 3_656 . . .
Ag9 Ag19 S0AA Ag45 -135.2(5) 3_656 . . .
Ag9 Ag19 S0AA Ag53 -67(2) 3_656 . . .
Ag9 Ag19 C1 Ag14 -90.2(6) 3_656 . . 3_656
Ag9 Ag19 C1 Ag28 -98.4(8) 3_656 . . 3_656
Ag9 Ag19 C1 Ag30 -12.9(6) 3_656 . . 3_656
Ag9 Ag19 C1 Ag37 32.5(10) 3_656 . . .
Ag9 Ag19 C1 Ag49 -5.4(6) 3_656 . . 3_656
Ag9 Ag19 C1 Ag53 21(3) 3_656 . . .
Ag9 Ag19 C1 C2 152.7(11) 3_656 . . .
Ag9 Ag19 C2 C1 -19.7(8) 3_656 . . .
Ag9 Ag19 C2 C26 160.8(12) 3_656 . . .
Ag9 Ag19 C6 Ag18 62.3(8) 3_656 . . .
Ag9 Ag19 C6 Ag20 134.9(6) 3_656 . . .
Ag9 Ag19 C6 Ag35 148.2(6) 3_656 . . .
Ag9 Ag19 C6 Ag36 49.2(8) 3_656 . . .
Ag9 Ag19 C6 Ag37 13.1(13) 3_656 . . .
Ag9 Ag19 C6 Ag53 31(3) 3_656 . . .
Ag9 Ag19 C6 C7 -69.1(18) 3_656 . . .
Ag9 Ag22 C31 Ag17 129(2) . . . .
Ag9 Ag22 C31 Ag23 52(2) . . . .
Ag9 Ag22 C31 Ag41 37(2) . . . .
Ag9 Ag22 C31 Ag42 -1(2) . . . .
Ag9 Ag22 C31 Ag43 138(2) . . . .
Ag9 Ag22 C31 C32 -83(3) . . . .
Ag9 Ag22 C43 Ag12 -77.9(4) . . . .
Ag9 Ag22 C43 Ag14 -3.6(5) . . . .
Ag9 Ag22 C43 Ag16 -155.6(6) . . . .
Ag9 Ag22 C43 Ag24 -82.4(5) . . . .
Ag9 Ag22 C43 Ag47 -131.8(9) . . . .
Ag9 Ag22 C43 C44 96.4(8) . . . .
Ag9 Ag22 C55 Ag8 70.6(6) . . . .
Ag9 Ag22 C55 Ag30 -13.6(6) . . . .
Ag9 Ag22 C55 Ag40 89.3(7) . . . .
Ag9 Ag22 C55 Ag42 120.3(7) . . . .
Ag9 Ag22 C55 Ag49 -7.4(8) . . . .
Ag9 Ag22 C55 C56 -108.1(14) . . . .
Ag9 C1 C2 Ag19 122(2) 3_656 . . .
Ag9 C1 C2 C26 179(100) 3_656 . . .
Ag9 C55 C56 Ag49 -9.8(6) . . . .
Ag9 C55 C56 C57 -68(28) . . . .
Ag10 Ag2 Ag4 Ag1 179.09(12) . . . .
Ag10 Ag2 Ag4 Ag6 -46.86(9) . . . .
Ag10 Ag2 Ag4 Ag8 43.51(11) . . . .
Ag10 Ag2 Ag4 Ag9 80.6(4) . . . .
Ag10 Ag2 Ag4 Ag12 133.77(14) . . . .
Ag10 Ag2 Ag4 S0AA -178.25(13) . . . 3_656
Ag10 Ag2 Ag4 S19 -105.68(12) . . . .
Ag10 Ag2 Ag4 S20 101.25(11) . . . .
Ag10 Ag2 Ag4 C61 -7.2(4) . . . .
Ag10 Ag2 Ag5 Ag6 58.15(8) . . . .
Ag10 Ag2 Ag5 Ag15 -131.47(12) . . . 3_656
Ag10 Ag2 Ag5 Ag16 170.60(10) . . . 3_656
Ag10 Ag2 Ag5 S19 115.43(11) . . . .
Ag10 Ag2 Ag5 O7 116.2(3) . . . .
Ag10 Ag2 Ag5 C37 -142.4(3) . . . 3_656
Ag10 Ag2 Ag5 C88 10.0(3) . . . .
Ag10 Ag2 S0AA Ag3 -74.7(16) . . . .
Ag10 Ag2 S0AA Ag4 -143.9(15) . . . 3_656
Ag10 Ag2 S0AA Ag12 153.6(16) . . . 3_656
Ag10 Ag2 S0AA Ag19 34.3(18) . . . .
Ag10 Ag2 S0AA Ag24 154.0(16) . . . 3_656
Ag10 Ag2 S0AA Ag28 82.1(17) . . . 3_656
Ag10 Ag2 S0AA Ag31 -140.5(15) . . . 3_656
Ag10 Ag2 S0AA Ag35 -2.0(17) . . . .
Ag10 Ag2 S0AA Ag44 40.0(11) . . . .
Ag10 Ag2 S0AA Ag45 -69.2(16) . . . .
Ag10 Ag2 S0AA Ag53 16(3) . . . .
Ag10 Ag2 S19 Ag1 131.99(9) . . . .
Ag10 Ag2 S19 Ag3 130.33(15) . . . 3_656
Ag10 Ag2 S19 Ag4 62.31(9) . . . .
Ag10 Ag2 S19 Ag5 -48.19(8) . . . .
Ag10 Ag2 S19 Ag7 -53.4(3) . . . .
Ag10 Ag2 S19 Ag12 -162.41(11) . . . 3_656
Ag10 Ag2 S19 Ag24 -161.3(2) . . . 3_656
Ag10 Ag2 S19 Ag32 -9.7(3) . . . .
Ag10 Ag2 S19 Ag47 -102.03(17) . . . 3_656
Ag10 Ag2 S19 Ag50 -13(2) . . . .
Ag10 Ag2 S19 Ag51 24.01(18) . . . .
Ag10 Ag2 S20 Ag3 160.67(12) . . . .
Ag10 Ag2 S20 Ag4 -65.12(9) . . . .
Ag10 Ag2 S20 Ag11 48.07(9) . . . .
Ag10 Ag2 S20 Ag12 -130.27(19) . . . .
Ag10 Ag2 S20 Ag24 -135.2(3) . . . .
Ag10 Ag2 S20 Ag40 3.58(19) . . . .
Ag10 Ag2 S20 Ag41 86.6(3) . . . .
Ag10 Ag2 S20 Ag42 31.7(3) . . . .
Ag10 Ag2 S20 Ag45 155.3(2) . . . .
Ag10 Ag2 S20 Ag51 -23.57(17) . . . .
Ag10 Ag2 S20 Ag52 47.0(5) . . . .
Ag10 Ag2 C73 Ag15 119.9(3) . . . 3_656
Ag10 Ag2 C73 Ag27 -177.2(4) . . . 3_656
Ag10 Ag2 C73 Ag33 58.60(19) . . . .
Ag10 Ag2 C73 Ag38 -63.2(4) . . . .
Ag10 Ag2 C73 Ag44 -178.6(12) . . . .
Ag10 Ag2 C73 Ag52 -58.0(5) . . . .
Ag10 Ag2 C73 C74 -17(18) . . . .
Ag10 Ag5 Ag6 Ag4 62.99(9) . . . .
Ag10 Ag5 Ag6 Ag7 156.24(11) . . . .
Ag10 Ag5 Ag6 Ag18 141.84(10) . . . 3_656
Ag10 Ag5 Ag6 C61 35.6(4) . . . .
Ag10 Ag5 Ag6 C67 -178.5(3) . . . .
Ag10 Ag5 Ag6 C88 -56.9(4) . . . .
Ag10 Ag5 S19 Ag1 50.03(17) . . . .
Ag10 Ag5 S19 Ag2 49.76(11) . . . .
Ag10 Ag5 S19 Ag3 -128.1(2) . . . 3_656
Ag10 Ag5 S19 Ag4 -22.62(12) . . . .
Ag10 Ag5 S19 Ag7 -132.80(10) . . . .
Ag10 Ag5 S19 Ag12 126.16(14) . . . 3_656
Ag10 Ag5 S19 Ag24 125.5(2) . . . 3_656
Ag10 Ag5 S19 Ag32 -77.3(3) . . . .
Ag10 Ag5 S19 Ag47 146.4(5) . . . 3_656
Ag10 Ag5 S19 Ag50 -120.9(6) . . . .
Ag10 Ag5 S19 Ag51 0.63(14) . . . .
Ag10 Ag5 O7 Ag7 82.6(4) . . . .
Ag10 Ag5 O7 Ag25 142.7(2) . . . 3_656
Ag10 Ag5 O7 Ag32 15.2(3) . . . .
Ag10 Ag5 C88 Ag6 87.9(4) . . . .
Ag10 Ag5 C88 Ag32 102.2(5) . . . .
Ag10 Ag5 C88 Ag33 -41.1(3) . . . .
Ag10 Ag5 C88 Ag39 17.8(2) . . . .
Ag10 Ag5 C88 C89 -114.4(18) . . . .
Ag10 Ag6 Ag7 Ag3 -83.20(14) . . . 3_656
Ag10 Ag6 Ag7 Ag16 10.1(2) . . . 3_656
Ag10 Ag6 Ag7 Ag17 -57.3(5) . . . 3_656
Ag10 Ag6 Ag7 Ag18 -141.20(13) . . . 3_656
Ag10 Ag6 Ag7 S19 -38.68(16) . . . .
Ag10 Ag6 Ag7 O7 55.8(2) . . . .
Ag10 Ag6 Ag7 C21 51.0(7) . . . 3_656
Ag10 Ag6 Ag7 C67 166.6(4) . . . .
Ag10 Ag6 C61 Ag4 70.7(3) . . . .
Ag10 Ag6 C61 Ag8 -1.3(4) . . . .
Ag10 Ag6 C61 Ag31 86.7(4) . . . .
Ag10 Ag6 C61 Ag37 149.1(6) . . . 3_656
Ag10 Ag6 C61 Ag53 144.7(9) . . . 3_656
Ag10 Ag6 C61 C62 -110.6(8) . . . .
Ag10 Ag6 C67 Ag7 -38.6(11) . . . .
Ag10 Ag6 C67 Ag18 -126.8(8) . . . 3_656
Ag10 Ag6 C67 Ag29 -54.4(11) . . . .
Ag10 Ag6 C67 Ag32 -0.4(11) . . . .
Ag10 Ag6 C67 Ag36 -139.8(7) . . . 3_656
Ag10 Ag6 C67 Ag50 -63.2(13) . . . .
Ag10 Ag6 C67 C68 75.9(14) . . . .
Ag10 Ag6 C88 Ag5 -85.9(4) . . . .
Ag10 Ag6 C88 Ag32 -120.7(6) . . . .
Ag10 Ag6 C88 Ag33 -66.7(4) . . . .
Ag10 Ag6 C88 Ag39 16.11(14) . . . .
Ag10 Ag6 C88 C89 110.5(13) . . . .
Ag10 Ag8 Ag9 Ag4 -11.4(6) . . . .
Ag10 Ag8 Ag9 Ag14 -53.6(19) . . . .
Ag10 Ag8 Ag9 Ag19 23.6(8) . . . 3_656
Ag10 Ag8 Ag9 Ag22 -112.8(6) . . . .
Ag10 Ag8 Ag9 C1 56.0(11) . . . 3_656
Ag10 Ag8 Ag9 C55 -165.1(5) . . . .
Ag10 Ag8 Ag11 Ag21 96.8(8) . . . .
Ag10 Ag8 Ag11 Ag23 143.4(4) . . . .
Ag10 Ag8 Ag11 S20 97.9(2) . . . .
Ag10 Ag8 Ag11 C79 -180.0(9) . . . .
Ag10 Ag8 Ag11 C82 -56.6(5) . . . .
Ag10 Ag8 Ag22 Ag9 132.6(3) . . . .
Ag10 Ag8 Ag22 Ag12 66.51(17) . . . .
Ag10 Ag8 Ag22 Ag17 0.7(2) . . . .
Ag10 Ag8 Ag22 C31 -48.6(4) . . . .
Ag10 Ag8 Ag22 C43 100.4(3) . . . .
Ag10 Ag8 Ag22 C55 -159.8(4) . . . .
Ag10 Ag8 C55 Ag9 147.3(8) . . . .
Ag10 Ag8 C55 Ag22 65.6(10) . . . .
Ag10 Ag8 C55 Ag30 138.9(8) . . . .
Ag10 Ag8 C55 Ag40 10.7(9) . . . .
Ag10 Ag8 C55 Ag42 49.8(10) . . . .
Ag10 Ag8 C55 Ag49 141.9(9) . . . .
Ag10 Ag8 C55 C56 -115.5(11) . . . .
Ag10 Ag8 C61 Ag4 -73.0(3) . . . .
Ag10 Ag8 C61 Ag6 1.3(4) . . . .
Ag10 Ag8 C61 Ag31 -86.1(4) . . . .
Ag10 Ag8 C61 Ag37 -148.7(7) . . . 3_656
Ag10 Ag8 C61 Ag53 -141.8(10) . . . 3_656
Ag10 Ag8 C61 C62 110.6(8) . . . .
Ag10 Ag8 C82 Ag11 86.0(5) . . . .
Ag10 Ag8 C82 Ag38 69.3(6) . . . .
Ag10 Ag8 C82 Ag39 -15.46(15) . . . .
Ag10 Ag8 C82 Ag40 130.1(5) . . . .
Ag10 Ag8 C82 Ag52 67.5(7) . . . .
Ag10 Ag8 C82 C83 -156.3(12) . . . .
Ag10 Ag11 Ag21 Ag13 3.9(3) . . . 3_656
Ag10 Ag11 Ag21 Ag20 75.5(5) . . . .
Ag10 Ag11 Ag21 Ag23 140.91(17) . . . .
Ag10 Ag11 Ag21 C11 -27.3(7) . . . .
Ag10 Ag11 Ag21 C79 -145.5(5) . . . .
Ag10 Ag11 Ag23 Ag3 -11.4(7) . . . .
Ag10 Ag11 Ag23 Ag17 59.7(9) . . . .
Ag10 Ag11 Ag23 Ag21 -81.3(7) . . . .
Ag10 Ag11 Ag23 C16 -46.2(8) . . . .
Ag10 Ag11 Ag23 C31 105.0(8) . . . .
Ag10 Ag11 Ag23 C79 -132.5(9) . . . .
Ag10 Ag11 S20 Ag2 -50.7(2) . . . .
Ag10 Ag11 S20 Ag3 -126.82(15) . . . .
Ag10 Ag11 S20 Ag4 20.6(3) . . . .
Ag10 Ag11 S20 Ag12 126.5(4) . . . .
Ag10 Ag11 S20 Ag24 135.7(6) . . . .
Ag10 Ag11 S20 Ag40 77.67(19) . . . .
Ag10 Ag11 S20 Ag41 179.9(5) . . . .
Ag10 Ag11 S20 Ag42 121.8(2) . . . .
Ag10 Ag11 S20 Ag45 -124.1(2) . . . .
Ag10 Ag11 S20 Ag51 -1.63(17) . . . .
Ag10 Ag11 S20 Ag52 -47.2(17) . . . .
Ag10 Ag11 C79 Ag21 60.4(8) . . . .
Ag10 Ag11 C79 Ag23 133.8(6) . . . .
Ag10 Ag11 C79 Ag34 45.5(8) . . . .
Ag10 Ag11 C79 Ag38 13.1(10) . . . .
Ag10 Ag11 C79 Ag41 146.8(7) . . . .
Ag10 Ag11 C79 Ag52 19.3(16) . . . .
Ag10 Ag11 C79 C80 -80.1(15) . . . .
Ag10 Ag11 C82 Ag8 -89.9(4) . . . .
Ag10 Ag11 C82 Ag38 37.3(12) . . . .
Ag10 Ag11 C82 Ag39 -17.5(3) . . . .
Ag10 Ag11 C82 Ag40 -105.8(4) . . . .
Ag10 Ag11 C82 Ag52 20.7(17) . . . .
Ag10 Ag11 C82 C83 158.8(13) . . . .
Ag10 C82 C83 Ag40 -148(2) . . . .
Ag10 C82 C83 C84 164(27) . . . .
Ag10 C88 C89 C93 27(12) . . . .
Ag11 Ag8 Ag9 Ag4 74.3(6) . . . .
Ag11 Ag8 Ag9 Ag14 32.1(19) . . . .
Ag11 Ag8 Ag9 Ag19 109.2(8) . . . 3_656
Ag11 Ag8 Ag9 Ag22 -27.2(7) . . . .
Ag11 Ag8 Ag9 C1 141.7(11) . . . 3_656
Ag11 Ag8 Ag9 C55 -79.5(5) . . . .
Ag11 Ag8 Ag10 Ag2 -64.65(16) . . . .
Ag11 Ag8 Ag10 Ag5 -127.6(2) . . . .
Ag11 Ag8 Ag10 Ag6 -155.91(15) . . . .
Ag11 Ag8 Ag10 C82 54.2(4) . . . .
Ag11 Ag8 Ag10 C88 176.7(4) . . . .
Ag11 Ag8 Ag22 Ag9 160.8(3) . . . .
Ag11 Ag8 Ag22 Ag12 94.7(2) . . . .
Ag11 Ag8 Ag22 Ag17 28.9(2) . . . .
Ag11 Ag8 Ag22 C31 -20.4(4) . . . .
Ag11 Ag8 Ag22 C43 128.6(3) . . . .
Ag11 Ag8 Ag22 C55 -131.6(4) . . . .
Ag11 Ag8 C55 Ag9 132.7(4) . . . .
Ag11 Ag8 C55 Ag22 51.0(3) . . . .
Ag11 Ag8 C55 Ag30 124.3(4) . . . .
Ag11 Ag8 C55 Ag40 -3.9(3) . . . .
Ag11 Ag8 C55 Ag42 35.1(3) . . . .
Ag11 Ag8 C55 Ag49 127.3(6) . . . .
Ag11 Ag8 C55 C56 -130.2(10) . . . .
Ag11 Ag8 C61 Ag4 -47.2(4) . . . .
Ag11 Ag8 C61 Ag6 27.0(7) . . . .
Ag11 Ag8 C61 Ag31 -60.3(5) . . . .
Ag11 Ag8 C61 Ag37 -122.9(6) . . . 3_656
Ag11 Ag8 C61 Ag53 -116.0(9) . . . 3_656
Ag11 Ag8 C61 C62 136.4(7) . . . .
Ag11 Ag8 C82 Ag10 -86.0(5) . . . .
Ag11 Ag8 C82 Ag38 -16.7(5) . . . .
Ag11 Ag8 C82 Ag39 -101.4(6) . . . .
Ag11 Ag8 C82 Ag40 44.1(5) . . . .
Ag11 Ag8 C82 Ag52 -18.4(7) . . . .
Ag11 Ag8 C82 C83 117.7(12) . . . .
Ag11 Ag10 C82 Ag8 91.7(4) . . . .
Ag11 Ag10 C82 Ag38 -13.0(4) . . . .
Ag11 Ag10 C82 Ag39 131.8(6) . . . .
Ag11 Ag10 C82 Ag40 74.2(5) . . . .
Ag11 Ag10 C82 Ag52 -7.3(6) . . . .
Ag11 Ag10 C82 C83 -139(2) . . . .
Ag11 Ag10 C88 Ag5 -105(6) . . . .
Ag11 Ag10 C88 Ag6 171(5) . . . .
Ag11 Ag10 C88 Ag32 -169(5) . . . .
Ag11 Ag10 C88 Ag33 -88(6) . . . .
Ag11 Ag10 C88 Ag39 127(6) . . . .
Ag11 Ag10 C88 C89 41(6) . . . .
Ag11 Ag21 Ag23 Ag3 -107.35(19) . . . .
Ag11 Ag21 Ag23 Ag17 -140.0(3) . . . .
Ag11 Ag21 Ag23 C16 -153.0(3) . . . .
Ag11 Ag21 Ag23 C31 96(4) . . . .
Ag11 Ag21 Ag23 C79 48.9(4) . . . .
Ag11 Ag21 C11 Ag13 46.8(9) . . . 3_656
Ag11 Ag21 C11 Ag20 130.7(5) . . . .
Ag11 Ag21 C11 Ag27 34.0(8) . . . 3_656
Ag11 Ag21 C11 Ag34 4.4(6) . . . .
Ag11 Ag21 C11 Ag35 118.6(6) . . . .
Ag11 Ag21 C11 C12 -107.8(13) . . . .
Ag11 Ag21 C79 Ag23 -76.8(5) . . . .
Ag11 Ag21 C79 Ag34 45.1(7) . . . .
Ag11 Ag21 C79 Ag38 17.3(4) . . . .
Ag11 Ag21 C79 Ag41 -66.0(5) . . . .
Ag11 Ag21 C79 Ag52 11.9(5) . . . .
Ag11 Ag21 C79 C80 148.8(12) . . . .
Ag11 Ag23 C16 Ag3 54.1(5) . . . .
Ag11 Ag23 C16 Ag20 -24.4(7) . . . .
Ag11 Ag23 C16 Ag29 124.6(4) . . . 3_656
Ag11 Ag23 C16 Ag45 46.2(5) . . . .
Ag11 Ag23 C16 Ag50 112.5(10) . . . 3_656
Ag11 Ag23 C16 C17 -131.6(7) . . . .
Ag11 Ag23 C31 Ag17 -137.1(3) . . . .
Ag11 Ag23 C31 Ag22 -49.2(5) . . . .
Ag11 Ag23 C31 Ag41 7.6(5) . . . .
Ag11 Ag23 C31 Ag42 -33.4(5) . . . .
Ag11 Ag23 C31 Ag43 -125.8(4) . . . .
Ag11 Ag23 C31 C32 75.2(14) . . . .
Ag11 Ag23 C79 Ag21 103.9(5) . . . .
Ag11 Ag23 C79 Ag34 86.0(5) . . . .
Ag11 Ag23 C79 Ag38 20.3(5) . . . .
Ag11 Ag23 C79 Ag41 -40.2(6) . . . .
Ag11 Ag23 C79 Ag52 16.6(6) . . . .
Ag11 Ag23 C79 C80 -143.9(15) . . . .
Ag11 C79 C80 C81 167(100) . . . .
Ag11 C82 C83 Ag40 79.3(8) . . . .
Ag11 C82 C83 C84 31(29) . . . .
Ag12 Ag4 Ag6 Ag5 158(3) . . . .
Ag12 Ag4 Ag6 Ag7 91(3) . . . .
Ag12 Ag4 Ag6 Ag10 -148(3) . . . .
Ag12 Ag4 Ag6 Ag18 38(3) . . . 3_656
Ag12 Ag4 Ag6 C61 -50(3) . . . .
Ag12 Ag4 Ag6 C67 51(3) . . . .
Ag12 Ag4 Ag6 C88 -158(3) . . . .
Ag12 Ag4 Ag8 Ag9 55.2(5) . . . .
Ag12 Ag4 Ag8 Ag10 -132.41(12) . . . .
Ag12 Ag4 Ag8 Ag11 -81.71(18) . . . .
Ag12 Ag4 Ag8 Ag22 -1.82(11) . . . .
Ag12 Ag4 Ag8 C55 31.3(3) . . . .
Ag12 Ag4 Ag8 C61 133.7(4) . . . .
Ag12 Ag4 Ag8 C82 -119.7(3) . . . .
Ag12 Ag4 Ag9 Ag8 -113.6(4) . . . .
Ag12 Ag4 Ag9 Ag14 43.2(3) . . . .
Ag12 Ag4 Ag9 Ag19 98.4(2) . . . 3_656
Ag12 Ag4 Ag9 Ag22 -45.1(3) . . . .
Ag12 Ag4 Ag9 C1 88.6(7) . . . 3_656
Ag12 Ag4 Ag9 C55 -90.8(7) . . . .
Ag12 Ag4 S19 Ag1 1.25(11) . . . .
Ag12 Ag4 S19 Ag2 71.23(14) . . . .
Ag12 Ag4 S19 Ag3 -66.20(15) . . . 3_656
Ag12 Ag4 S19 Ag5 143.15(14) . . . .
Ag12 Ag4 S19 Ag7 -136.57(19) . . . .
Ag12 Ag4 S19 Ag12 3.1(3) . . . 3_656
Ag12 Ag4 S19 Ag24 4.9(3) . . . 3_656
Ag12 Ag4 S19 Ag32 -178.06(15) . . . .
Ag12 Ag4 S19 Ag47 118.4(8) . . . 3_656
Ag12 Ag4 S19 Ag50 -124.7(3) . . . .
Ag12 Ag4 S19 Ag51 111.7(2) . . . .
Ag12 Ag4 S20 Ag2 -135.29(16) . . . .
Ag12 Ag4 S20 Ag3 -68.15(19) . . . .
Ag12 Ag4 S20 Ag11 153.0(3) . . . .
Ag12 Ag4 S20 Ag24 -5.0(3) . . . .
Ag12 Ag4 S20 Ag40 107.34(15) . . . .
Ag12 Ag4 S20 Ag41 117.9(3) . . . .
Ag12 Ag4 S20 Ag42 72.05(16) . . . .
Ag12 Ag4 S20 Ag45 -76.4(3) . . . .
Ag12 Ag4 S20 Ag51 -177.9(2) . . . .
Ag12 Ag4 S20 Ag52 167.5(5) . . . .
Ag12 Ag4 C61 Ag6 177.11(15) . . . .
Ag12 Ag4 C61 Ag8 -61.9(4) . . . .
Ag12 Ag4 C61 Ag31 67.4(8) . . . .
Ag12 Ag4 C61 Ag37 58.8(6) . . . 3_656
Ag12 Ag4 C61 Ag53 62.7(7) . . . 3_656
Ag12 Ag4 C61 C62 19(17) . . . .
Ag12 Ag14 Ag15 Ag2 49.35(15) . . . 3_656
Ag12 Ag14 Ag15 Ag5 -9.4(3) . . . 3_656
Ag12 Ag14 Ag15 Ag13 114.41(17) . . . .
Ag12 Ag14 Ag15 Ag16 -43.47(13) . . . .
Ag12 Ag14 Ag15 C37 -71.1(4) . . . .
Ag12 Ag14 Ag15 C49 171.3(4) . . . .
Ag12 Ag14 Ag15 C73 84.6(3) . . . 3_656
Ag12 Ag14 C43 Ag16 81.9(5) . . . .
Ag12 Ag14 C43 Ag22 -70.6(4) . . . .
Ag12 Ag14 C43 Ag24 6.8(4) . . . .
Ag12 Ag14 C43 Ag47 72.8(4) . . . .
Ag12 Ag14 C43 C44 -172.2(9) . . . .
Ag12 Ag14 C49 Ag13 75.6(5) . . . .
Ag12 Ag14 C49 Ag15 -10.4(5) . . . .
Ag12 Ag14 C49 Ag26 -24.6(5) . . . .
Ag12 Ag14 C49 Ag27 59.4(5) . . . .
Ag12 Ag14 C49 Ag28 108.4(11) . . . .
Ag12 Ag14 C49 Ag48 -26.5(9) . . . .
Ag12 Ag14 C49 C50 -138.5(11) . . . .
Ag12 Ag16 Ag17 Ag3 52.47(13) . . . .
Ag12 Ag16 Ag17 Ag7 108.66(15) . . . 3_656
Ag12 Ag16 Ag17 Ag22 -42.13(13) . . . .
Ag12 Ag16 Ag17 Ag23 18.7(4) . . . .
Ag12 Ag16 Ag17 C21 165.5(5) . . . .
Ag12 Ag16 Ag17 C31 -66.8(6) . . . .
Ag12 Ag16 C21 Ag7 71.9(4) . . . 3_656
Ag12 Ag16 C21 Ag17 -15.2(5) . . . .
Ag12 Ag16 C21 Ag25 110.4(5) . . . .
Ag12 Ag16 C21 Ag29 55.0(5) . . . 3_656
Ag12 Ag16 C21 Ag43 -22.2(4) . . . .
Ag12 Ag16 C21 C22 -138.2(12) . . . .
Ag12 Ag16 C37 Ag5 -73.0(4) . . . 3_656
Ag12 Ag16 C37 Ag15 12.7(5) . . . .
Ag12 Ag16 C37 Ag25 -109.7(5) . . . .
Ag12 Ag16 C37 Ag26 27.5(5) . . . .
Ag12 Ag16 C37 Ag33 -55.4(5) . . . 3_656
Ag12 Ag16 C37 Ag47 -14.3(7) . . . .
Ag12 Ag16 C37 Ag48 33.1(7) . . . .
Ag12 Ag16 C37 C38 171.3(10) . . . .
Ag12 Ag16 C43 Ag14 -80.1(5) . . . .
Ag12 Ag16 C43 Ag22 72.3(4) . . . .
Ag12 Ag16 C43 Ag24 -2.2(4) . . . .
Ag12 Ag16 C43 Ag47 -56.5(6) . . . .
Ag12 Ag16 C43 C44 178.0(9) . . . .
Ag12 Ag22 C31 Ag17 19.9(6) . . . .
Ag12 Ag22 C31 Ag23 -57.3(5) . . . .
Ag12 Ag22 C31 Ag41 -72.3(5) . . . .
Ag12 Ag22 C31 Ag42 -109.5(3) . . . .
Ag12 Ag22 C31 Ag43 28.7(4) . . . .
Ag12 Ag22 C31 C32 168.0(10) . . . .
Ag12 Ag22 C43 Ag14 74.3(4) . . . .
Ag12 Ag22 C43 Ag16 -77.7(5) . . . .
Ag12 Ag22 C43 Ag24 -4.5(4) . . . .
Ag12 Ag22 C43 Ag47 -53.9(7) . . . .
Ag12 Ag22 C43 C44 174.3(9) . . . .
Ag12 Ag22 C55 Ag8 56.3(4) . . . .
Ag12 Ag22 C55 Ag9 -14.3(7) . . . .
Ag12 Ag22 C55 Ag30 -27.9(4) . . . .
Ag12 Ag22 C55 Ag40 75.0(4) . . . .
Ag12 Ag22 C55 Ag42 106.0(4) . . . .
Ag12 Ag22 C55 Ag49 -21.7(6) . . . .
Ag12 Ag22 C55 C56 -122.4(12) . . . .
Ag12 C43 C44 C45 -104(24) . . . .
Ag13 Ag14 Ag15 Ag2 -65.06(12) . . . 3_656
Ag13 Ag14 Ag15 Ag5 -123.8(3) . . . 3_656
Ag13 Ag14 Ag15 Ag16 -157.88(13) . . . .
Ag13 Ag14 Ag15 C37 174.5(4) . . . .
Ag13 Ag14 Ag15 C49 56.9(4) . . . .
Ag13 Ag14 Ag15 C73 -29.8(3) . . . 3_656
Ag13 Ag14 C43 Ag12 -53.7(5) . . . .
Ag13 Ag14 C43 Ag16 28.2(7) . . . .
Ag13 Ag14 C43 Ag22 -124.3(4) . . . .
Ag13 Ag14 C43 Ag24 -46.9(6) . . . .
Ag13 Ag14 C43 Ag47 19.2(6) . . . .
Ag13 Ag14 C43 C44 134.2(6) . . . .
Ag13 Ag14 C49 Ag15 -86.0(4) . . . .
Ag13 Ag14 C49 Ag26 -100.1(5) . . . .
Ag13 Ag14 C49 Ag27 -16.19(14) . . . .
Ag13 Ag14 C49 Ag28 32.9(10) . . . .
Ag13 Ag14 C49 Ag48 -102.1(8) . . . .
Ag13 Ag14 C49 C50 146.0(15) . . . .
Ag13 Ag15 Ag16 Ag5 126.5(3) . . . 3_656
Ag13 Ag15 Ag16 Ag7 103.2(3) . . . 3_656
Ag13 Ag15 Ag16 Ag12 15.9(2) . . . .
Ag13 Ag15 Ag16 Ag17 21.8(4) . . . .
Ag13 Ag15 Ag16 C21 145.3(10) . . . .
Ag13 Ag15 Ag16 C37 -175.8(5) . . . .
Ag13 Ag15 Ag16 C43 -27.3(3) . . . .
Ag13 Ag15 C37 Ag5 -132(4) . . . 3_656
Ag13 Ag15 C37 Ag16 142(4) . . . .
Ag13 Ag15 C37 Ag25 159(4) . . . .
Ag13 Ag15 C37 Ag26 80(5) . . . .
Ag13 Ag15 C37 Ag33 -115(5) . . . 3_656
Ag13 Ag15 C37 Ag47 154(4) . . . .
Ag13 Ag15 C37 Ag48 33(5) . . . .
Ag13 Ag15 C37 C38 -10(6) . . . .
Ag13 Ag15 C49 Ag14 82.6(4) . . . .
Ag13 Ag15 C49 Ag26 146.1(16) . . . .
Ag13 Ag15 C49 Ag27 -10.98(14) . . . .
Ag13 Ag15 C49 Ag28 68.5(8) . . . .
Ag13 Ag15 C49 Ag48 -159(3) . . . .
Ag13 Ag15 C49 C50 -137.0(11) . . . .
Ag13 Ag20 Ag21 Ag11 -91.2(5) 3_656 . . .
Ag13 Ag20 Ag21 Ag23 -141.01(15) 3_656 . . .
Ag13 Ag20 Ag21 C11 47.9(4) 3_656 . . .
Ag13 Ag20 Ag21 C79 -163.2(7) 3_656 . . .
Ag13 Ag20 C6 Ag18 137.6(2) 3_656 . . .
Ag13 Ag20 C6 Ag19 34.6(4) 3_656 . . .
Ag13 Ag20 C6 Ag35 -1.5(4) 3_656 . . .
Ag13 Ag20 C6 Ag36 130.4(3) 3_656 . . .
Ag13 Ag20 C6 Ag37 55.0(5) 3_656 . . .
Ag13 Ag20 C6 Ag53 54.9(11) 3_656 . . .
Ag13 Ag20 C6 C7 -125.6(12) 3_656 . . .
Ag13 Ag20 C11 Ag21 -100.9(5) 3_656 . . .
Ag13 Ag20 C11 Ag27 -16.76(13) 3_656 . . 3_656
Ag13 Ag20 C11 Ag34 -83.8(5) 3_656 . . .
Ag13 Ag20 C11 Ag35 43.4(4) 3_656 . . .
Ag13 Ag20 C11 C12 127.2(13) 3_656 . . .
Ag13 Ag20 C16 Ag3 -54.1(5) 3_656 . . .
Ag13 Ag20 C16 Ag23 24.3(6) 3_656 . . .
Ag13 Ag20 C16 Ag29 -122.9(4) 3_656 . . 3_656
Ag13 Ag20 C16 Ag45 -46.3(5) 3_656 . . .
Ag13 Ag20 C16 Ag50 -120.3(6) 3_656 . . 3_656
Ag13 Ag20 C16 C17 126.4(7) 3_656 . . .
Ag13 Ag21 Ag23 Ag3 -24.8(5) 3_656 . . .
Ag13 Ag21 Ag23 Ag11 82.5(5) 3_656 . . .
Ag13 Ag21 Ag23 Ag17 -57.5(6) 3_656 . . .
Ag13 Ag21 Ag23 C16 -70.5(5) 3_656 . . .
Ag13 Ag21 Ag23 C31 178(100) 3_656 . . .
Ag13 Ag21 Ag23 C79 131.5(6) 3_656 . . .
Ag13 Ag21 C11 Ag20 83.9(5) 3_656 . . .
Ag13 Ag21 C11 Ag27 -12.79(16) 3_656 . . 3_656
Ag13 Ag21 C11 Ag34 -42.4(7) 3_656 . . .
Ag13 Ag21 C11 Ag35 71.8(5) 3_656 . . .
Ag13 Ag21 C11 C12 -154.6(17) 3_656 . . .
Ag13 Ag21 C79 Ag11 -51.2(8) 3_656 . . .
Ag13 Ag21 C79 Ag23 -128.0(4) 3_656 . . .
Ag13 Ag21 C79 Ag34 -6.1(5) 3_656 . . .
Ag13 Ag21 C79 Ag38 -33.9(8) 3_656 . . .
Ag13 Ag21 C79 Ag41 -117.3(5) 3_656 . . .
Ag13 Ag21 C79 Ag52 -39.3(8) 3_656 . . .
Ag13 Ag21 C79 C80 97.6(10) 3_656 . . .
Ag13 C11 C12 C28 -137(100) 3_656 . . .
Ag13 C49 C50 Ag48 -120.8(15) . . . .
Ag13 C49 C50 C51 -110(65) . . . .
Ag14 Ag9 Ag22 Ag8 -149.7(5) . . . .
Ag14 Ag9 Ag22 Ag12 -42.9(2) . . . .
Ag14 Ag9 Ag22 Ag17 -38.2(9) . . . .
Ag14 Ag9 Ag22 C31 -155(2) . . . .
Ag14 Ag9 Ag22 C43 2.5(4) . . . .
Ag14 Ag9 Ag22 C55 150.1(8) . . . .
Ag14 Ag9 C55 Ag8 -135.1(4) . . . .
Ag14 Ag9 C55 Ag22 -40.1(5) . . . .
Ag14 Ag9 C55 Ag30 13.6(11) . . . .
Ag14 Ag9 C55 Ag40 -119.8(5) . . . .
Ag14 Ag9 C55 Ag42 -57.8(6) . . . .
Ag14 Ag9 C55 Ag49 10(4) . . . .
Ag14 Ag9 C55 C56 98.0(8) . . . .
Ag14 Ag12 Ag16 Ag5 -95.61(16) . . . 3_656
Ag14 Ag12 Ag16 Ag7 -164.34(17) . . . 3_656
Ag14 Ag12 Ag16 Ag15 -43.54(15) . . . .
Ag14 Ag12 Ag16 Ag17 140.0(2) . . . .
Ag14 Ag12 Ag16 C21 151.7(4) . . . .
Ag14 Ag12 Ag16 C37 -52.5(4) . . . .
Ag14 Ag12 Ag16 C43 46.0(4) . . . .
Ag14 Ag12 Ag22 Ag8 92.60(13) . . . .
Ag14 Ag12 Ag22 Ag9 45.9(4) . . . .
Ag14 Ag12 Ag22 Ag17 -131.3(2) . . . .
Ag14 Ag12 Ag22 C31 -144.9(4) . . . .
Ag14 Ag12 Ag22 C43 -44.0(3) . . . .
Ag14 Ag12 Ag22 C55 57.0(3) . . . .
Ag14 Ag12 S20 Ag2 103.8(3) . . . .
Ag14 Ag12 S20 Ag3 173.5(3) . . . .
Ag14 Ag12 S20 Ag4 40.0(3) . . . .
Ag14 Ag12 S20 Ag11 -72.7(4) . . . .
Ag14 Ag12 S20 Ag24 152(3) . . . .
Ag14 Ag12 S20 Ag40 -32.8(4) . . . .
Ag14 Ag12 S20 Ag41 -113.6(4) . . . .
Ag14 Ag12 S20 Ag42 -68.0(3) . . . .
Ag14 Ag12 S20 Ag45 174.0(3) . . . .
Ag14 Ag12 S20 Ag51 41.9(4) . . . .
Ag14 Ag12 S20 Ag52 -65(2) . . . .
Ag14 Ag12 C43 Ag16 -117.8(4) . . . .
Ag14 Ag12 C43 Ag22 121.5(3) . . . .
Ag14 Ag12 C43 Ag24 -99(3) . . . .
Ag14 Ag12 C43 Ag47 -97.9(5) . . . .
Ag14 Ag12 C43 C44 77(6) . . . .
Ag14 Ag13 Ag15 Ag2 106.42(11) . . . 3_656
Ag14 Ag13 Ag15 Ag5 125.5(2) . . . 3_656
Ag14 Ag13 Ag15 Ag16 32.8(2) . . . .
Ag14 Ag13 Ag15 C37 -106(5) . . . .
Ag14 Ag13 Ag15 C49 -60.9(4) . . . .
Ag14 Ag13 Ag15 C73 151.9(3) . . . 3_656
Ag14 Ag13 C49 Ag15 83.7(3) . . . .
Ag14 Ag13 C49 Ag26 75.1(6) . . . .
Ag14 Ag13 C49 Ag27 118.2(5) . . . .
Ag14 Ag13 C49 Ag28 -9.3(6) . . . .
Ag14 Ag13 C49 Ag48 90.3(13) . . . .
Ag14 Ag13 C49 C50 -148.3(13) . . . .
Ag14 Ag15 Ag16 Ag5 153.78(13) . . . 3_656
Ag14 Ag15 Ag16 Ag7 130.51(16) . . . 3_656
Ag14 Ag15 Ag16 Ag12 43.22(14) . . . .
Ag14 Ag15 Ag16 Ag17 49.1(3) . . . .
Ag14 Ag15 Ag16 C21 172.6(10) . . . .
Ag14 Ag15 Ag16 C37 -148.5(5) . . . .
Ag14 Ag15 Ag16 C43 0.0(3) . . . .
Ag14 Ag15 C37 Ag5 125.0(3) . . . 3_656
Ag14 Ag15 C37 Ag16 38.7(5) . . . .
Ag14 Ag15 C37 Ag25 55.8(6) . . . .
Ag14 Ag15 C37 Ag26 -23(2) . . . .
Ag14 Ag15 C37 Ag33 141.6(2) . . . 3_656
Ag14 Ag15 C37 Ag47 50.5(6) . . . .
Ag14 Ag15 C37 Ag48 -70.7(16) . . . .
Ag14 Ag15 C37 C38 -112.9(15) . . . .
Ag14 Ag15 C49 Ag13 -82.6(4) . . . .
Ag14 Ag15 C49 Ag26 63.5(16) . . . .
Ag14 Ag15 C49 Ag27 -93.6(4) . . . .
Ag14 Ag15 C49 Ag28 -14.1(5) . . . .
Ag14 Ag15 C49 Ag48 118(3) . . . .
Ag14 Ag15 C49 C50 140.3(11) . . . .
Ag14 Ag19 Ag20 Ag3 -79.51(17) 3_656 . . .
Ag14 Ag19 Ag20 Ag13 17.78(16) 3_656 . . 3_656
Ag14 Ag19 Ag20 Ag18 -143.54(19) 3_656 . . .
Ag14 Ag19 Ag20 Ag21 -1.5(3) 3_656 . . .
Ag14 Ag19 Ag20 C6 162.7(4) 3_656 . . .
Ag14 Ag19 Ag20 C11 45.5(4) 3_656 . . .
Ag14 Ag19 Ag20 C16 -109.9(4) 3_656 . . .
Ag14 Ag19 S0AA Ag2 67.9(3) 3_656 . . .
Ag14 Ag19 S0AA Ag3 170.64(16) 3_656 . . .
Ag14 Ag19 S0AA Ag4 -113.56(13) 3_656 . . 3_656
Ag14 Ag19 S0AA Ag12 -44.16(16) 3_656 . . 3_656
Ag14 Ag19 S0AA Ag24 -41.6(3) 3_656 . . 3_656
Ag14 Ag19 S0AA Ag28 9.2(5) 3_656 . . 3_656
Ag14 Ag19 S0AA Ag31 -115.84(18) 3_656 . . 3_656
Ag14 Ag19 S0AA Ag35 117.0(3) 3_656 . . .
Ag14 Ag19 S0AA Ag44 66.5(3) 3_656 . . .
Ag14 Ag19 S0AA Ag45 163.5(2) 3_656 . . .
Ag14 Ag19 S0AA Ag53 -128(2) 3_656 . . .
Ag14 Ag19 C1 Ag9 90.2(6) 3_656 . . 3_656
Ag14 Ag19 C1 Ag28 -8.2(5) 3_656 . . 3_656
Ag14 Ag19 C1 Ag30 77.3(6) 3_656 . . 3_656
Ag14 Ag19 C1 Ag37 122.7(9) 3_656 . . .
Ag14 Ag19 C1 Ag49 84.8(7) 3_656 . . 3_656
Ag14 Ag19 C1 Ag53 112(3) 3_656 . . .
Ag14 Ag19 C1 C2 -117.1(9) 3_656 . . .
Ag14 Ag19 C2 C1 48.3(8) 3_656 . . .
Ag14 Ag19 C2 C26 -131.3(12) 3_656 . . .
Ag14 Ag19 C6 Ag18 -113.7(8) 3_656 . . .
Ag14 Ag19 C6 Ag20 -41.1(10) 3_656 . . .
Ag14 Ag19 C6 Ag35 -27.7(10) 3_656 . . .
Ag14 Ag19 C6 Ag36 -126.8(7) 3_656 . . .
Ag14 Ag19 C6 Ag37 -162.8(16) 3_656 . . .
Ag14 Ag19 C6 Ag53 -145(3) 3_656 . . .
Ag14 Ag19 C6 C7 114.9(15) 3_656 . . .
Ag14 C1 C2 Ag19 -94.5(8) 3_656 . . .
Ag14 C1 C2 C26 -38(100) 3_656 . . .
Ag14 C43 C44 C45 -28(25) . . . .
Ag14 C49 C50 Ag48 107.5(15) . . . .
Ag14 C49 C50 C51 118(65) . . . .
Ag15 Ag2 Ag4 Ag1 -104.66(17) 3_656 . . .
Ag15 Ag2 Ag4 Ag6 29.38(17) 3_656 . . .
Ag15 Ag2 Ag4 Ag8 119.75(17) 3_656 . . .
Ag15 Ag2 Ag4 Ag9 156.9(4) 3_656 . . .
Ag15 Ag2 Ag4 Ag12 -149.98(17) 3_656 . . .
Ag15 Ag2 Ag4 S0AA -102.01(17) 3_656 . . 3_656
Ag15 Ag2 Ag4 S19 -29.44(15) 3_656 . . .
Ag15 Ag2 Ag4 S20 177.49(19) 3_656 . . .
Ag15 Ag2 Ag4 C61 69.0(5) 3_656 . . .
Ag15 Ag2 Ag5 Ag6 -170.38(12) 3_656 . . .
Ag15 Ag2 Ag5 Ag10 131.47(12) 3_656 . . .
Ag15 Ag2 Ag5 Ag16 -57.94(9) 3_656 . . 3_656
Ag15 Ag2 Ag5 S19 -113.10(13) 3_656 . . .
Ag15 Ag2 Ag5 O7 -112.3(3) 3_656 . . .
Ag15 Ag2 Ag5 C37 -10.9(3) 3_656 . . 3_656
Ag15 Ag2 Ag5 C88 141.5(3) 3_656 . . .
Ag15 Ag2 Ag10 Ag5 -37.60(11) 3_656 . . .
Ag15 Ag2 Ag10 Ag6 -90.81(11) 3_656 . . .
Ag15 Ag2 Ag10 Ag8 -172.44(13) 3_656 . . .
Ag15 Ag2 Ag10 Ag11 128.74(19) 3_656 . . .
Ag15 Ag2 Ag10 C82 142.9(3) 3_656 . . .
Ag15 Ag2 Ag10 C88 -47.6(3) 3_656 . . .
Ag15 Ag2 S0AA Ag3 -161.66(13) 3_656 . . .
Ag15 Ag2 S0AA Ag4 129.19(14) 3_656 . . 3_656
Ag15 Ag2 S0AA Ag12 66.70(12) 3_656 . . 3_656
Ag15 Ag2 S0AA Ag19 -52.6(3) 3_656 . . .
Ag15 Ag2 S0AA Ag24 67.0(2) 3_656 . . 3_656
Ag15 Ag2 S0AA Ag28 -4.9(6) 3_656 . . 3_656
Ag15 Ag2 S0AA Ag31 132.6(2) 3_656 . . 3_656
Ag15 Ag2 S0AA Ag35 -88.9(2) 3_656 . . .
Ag15 Ag2 S0AA Ag44 -46.9(15) 3_656 . . .
Ag15 Ag2 S0AA Ag45 -156.1(2) 3_656 . . .
Ag15 Ag2 S0AA Ag53 -71(3) 3_656 . . .
Ag15 Ag2 S19 Ag1 -131.47(9) 3_656 . . .
Ag15 Ag2 S19 Ag3 -133.13(16) 3_656 . . 3_656
Ag15 Ag2 S19 Ag4 158.85(11) 3_656 . . .
Ag15 Ag2 S19 Ag5 48.36(8) 3_656 . . .
Ag15 Ag2 S19 Ag7 43.2(3) 3_656 . . .
Ag15 Ag2 S19 Ag12 -65.86(10) 3_656 . . 3_656
Ag15 Ag2 S19 Ag24 -64.8(2) 3_656 . . 3_656
Ag15 Ag2 S19 Ag32 86.8(3) 3_656 . . .
Ag15 Ag2 S19 Ag47 -5.48(17) 3_656 . . 3_656
Ag15 Ag2 S19 Ag50 84(2) 3_656 . . .
Ag15 Ag2 S19 Ag51 120.6(2) 3_656 . . .
Ag15 Ag2 S20 Ag3 76(2) 3_656 . . .
Ag15 Ag2 S20 Ag4 -150(2) 3_656 . . .
Ag15 Ag2 S20 Ag11 -37(2) 3_656 . . .
Ag15 Ag2 S20 Ag12 145(2) 3_656 . . .
Ag15 Ag2 S20 Ag24 140(2) 3_656 . . .
Ag15 Ag2 S20 Ag40 -82(2) 3_656 . . .
Ag15 Ag2 S20 Ag41 1(2) 3_656 . . .
Ag15 Ag2 S20 Ag42 -53(2) 3_656 . . .
Ag15 Ag2 S20 Ag45 70(2) 3_656 . . .
Ag15 Ag2 S20 Ag51 -109(2) 3_656 . . .
Ag15 Ag2 S20 Ag52 -38(2) 3_656 . . .
Ag15 Ag2 C73 Ag27 62.9(2) 3_656 . . 3_656
Ag15 Ag2 C73 Ag33 -61.3(2) 3_656 . . .
Ag15 Ag2 C73 Ag38 177.0(5) 3_656 . . .
Ag15 Ag2 C73 Ag44 61.5(12) 3_656 . . .
Ag15 Ag2 C73 Ag52 -177.8(6) 3_656 . . .
Ag15 Ag2 C73 C74 -137(18) 3_656 . . .
Ag15 Ag5 Ag6 Ag4 -5.6(3) 3_656 . . .
Ag15 Ag5 Ag6 Ag7 87.7(2) 3_656 . . .
Ag15 Ag5 Ag6 Ag10 -68.6(2) 3_656 . . .
Ag15 Ag5 Ag6 Ag18 73.3(3) 3_656 . . 3_656
Ag15 Ag5 Ag6 C61 -33.0(5) 3_656 . . .
Ag15 Ag5 Ag6 C67 112.9(4) 3_656 . . .
Ag15 Ag5 Ag6 C88 -125.5(5) 3_656 . . .
Ag15 Ag5 Ag10 Ag2 40.94(9) 3_656 . . .
Ag15 Ag5 Ag10 Ag6 149.27(9) 3_656 . . .
Ag15 Ag5 Ag10 Ag8 115.52(18) 3_656 . . .
Ag15 Ag5 Ag10 Ag11 22.6(2) 3_656 . . .
Ag15 Ag5 Ag10 C82 -160(14) 3_656 . . .
Ag15 Ag5 Ag10 C88 -152.0(4) 3_656 . . .
Ag15 Ag5 S19 Ag1 -51.99(18) 3_656 . . .
Ag15 Ag5 S19 Ag2 -52.26(12) 3_656 . . .
Ag15 Ag5 S19 Ag3 129.9(2) 3_656 . . 3_656
Ag15 Ag5 S19 Ag4 -124.65(12) 3_656 . . .
Ag15 Ag5 S19 Ag7 125.18(11) 3_656 . . .
Ag15 Ag5 S19 Ag12 24.14(16) 3_656 . . 3_656
Ag15 Ag5 S19 Ag24 23.5(2) 3_656 . . 3_656
Ag15 Ag5 S19 Ag32 -179.4(3) 3_656 . . .
Ag15 Ag5 S19 Ag47 44.4(5) 3_656 . . 3_656
Ag15 Ag5 S19 Ag50 137.1(6) 3_656 . . .
Ag15 Ag5 S19 Ag51 -101.39(16) 3_656 . . .
Ag15 Ag5 O7 Ag7 -77.4(4) 3_656 . . .
Ag15 Ag5 O7 Ag25 -17.2(3) 3_656 . . 3_656
Ag15 Ag5 O7 Ag32 -144.8(2) 3_656 . . .
Ag15 Ag5 C88 Ag6 135.4(3) 3_656 . . .
Ag15 Ag5 C88 Ag10 47.5(6) 3_656 . . .
Ag15 Ag5 C88 Ag32 149.6(5) 3_656 . . .
Ag15 Ag5 C88 Ag33 6.4(5) 3_656 . . .
Ag15 Ag5 C88 Ag39 65.2(7) 3_656 . . .
Ag15 Ag5 C88 C89 -66.9(19) 3_656 . . .
Ag15 Ag13 Ag14 Ag9 -140.4(2) . . . .
Ag15 Ag13 Ag14 Ag12 -66.51(13) . . . .
Ag15 Ag13 Ag14 Ag19 -158.31(16) . . . 3_656
Ag15 Ag13 Ag14 C1 178.3(3) . . . 3_656
Ag15 Ag13 Ag14 C43 -32.2(4) . . . .
Ag15 Ag13 Ag14 C49 59.3(4) . . . .
Ag15 Ag13 C49 Ag14 -83.7(3) . . . .
Ag15 Ag13 C49 Ag26 -8.6(5) . . . .
Ag15 Ag13 C49 Ag27 34.5(5) . . . .
Ag15 Ag13 C49 Ag28 -93.1(7) . . . .
Ag15 Ag13 C49 Ag48 6.6(11) . . . .
Ag15 Ag13 C49 C50 127.9(13) . . . .
Ag15 Ag14 C43 Ag12 -81.9(3) . . . .
Ag15 Ag14 C43 Ag16 0.0(4) . . . .
Ag15 Ag14 C43 Ag22 -152.5(4) . . . .
Ag15 Ag14 C43 Ag24 -75.1(4) . . . .
Ag15 Ag14 C43 Ag47 -9.0(4) . . . .
Ag15 Ag14 C43 C44 105.9(7) . . . .
Ag15 Ag14 C49 Ag13 86.0(4) . . . .
Ag15 Ag14 C49 Ag26 -14.14(17) . . . .
Ag15 Ag14 C49 Ag27 69.8(3) . . . .
Ag15 Ag14 C49 Ag28 118.9(10) . . . .
Ag15 Ag14 C49 Ag48 -16.1(6) . . . .
Ag15 Ag14 C49 C50 -128.0(14) . . . .
Ag15 Ag16 Ag17 Ag3 46.4(3) . . . .
Ag15 Ag16 Ag17 Ag7 102.6(2) . . . 3_656
Ag15 Ag16 Ag17 Ag22 -48.2(3) . . . .
Ag15 Ag16 Ag17 Ag23 12.6(7) . . . .
Ag15 Ag16 Ag17 C21 159.4(4) . . . .
Ag15 Ag16 Ag17 C31 -72.9(7) . . . .
Ag15 Ag16 C21 Ag7 -52.1(11) . . . 3_656
Ag15 Ag16 C21 Ag17 -139.2(8) . . . .
Ag15 Ag16 C21 Ag25 -13.6(11) . . . .
Ag15 Ag16 C21 Ag29 -69.0(11) . . . 3_656
Ag15 Ag16 C21 Ag43 -146.2(8) . . . .
Ag15 Ag16 C21 C22 97.8(15) . . . .
Ag15 Ag16 C37 Ag5 -85.7(4) . . . 3_656
Ag15 Ag16 C37 Ag25 -122.4(6) . . . .
Ag15 Ag16 C37 Ag26 14.7(2) . . . .
Ag15 Ag16 C37 Ag33 -68.2(4) . . . 3_656
Ag15 Ag16 C37 Ag47 -27.0(6) . . . .
Ag15 Ag16 C37 Ag48 20.3(6) . . . .
Ag15 Ag16 C37 C38 158.5(14) . . . .
Ag15 Ag16 C43 Ag12 80.1(3) . . . .
Ag15 Ag16 C43 Ag14 0.0(4) . . . .
Ag15 Ag16 C43 Ag22 152.4(5) . . . .
Ag15 Ag16 C43 Ag24 77.8(3) . . . .
Ag15 Ag16 C43 Ag47 23.6(5) . . . .
Ag15 Ag16 C43 C44 -101.9(7) . . . .
Ag15 C37 C38 C39 108(74) . . . .
Ag15 C49 C50 Ag48 -6.9(7) . . . .
Ag15 C49 C50 C51 4(66) . . . .
Ag15 C73 C74 C75 -35(87) 3_656 . . .
Ag16 Ag5 Ag6 Ag4 -79.97(12) 3_656 . . .
Ag16 Ag5 Ag6 Ag7 13.28(11) 3_656 . . .
Ag16 Ag5 Ag6 Ag10 -142.96(12) 3_656 . . .
Ag16 Ag5 Ag6 Ag18 -1.12(15) 3_656 . . 3_656
Ag16 Ag5 Ag6 C61 -107.4(4) 3_656 . . .
Ag16 Ag5 Ag6 C67 38.5(3) 3_656 . . .
Ag16 Ag5 Ag6 C88 160.1(4) 3_656 . . .
Ag16 Ag5 Ag10 Ag2 -17.1(2) 3_656 . . .
Ag16 Ag5 Ag10 Ag6 91.3(2) 3_656 . . .
Ag16 Ag5 Ag10 Ag8 57.5(3) 3_656 . . .
Ag16 Ag5 Ag10 Ag11 -35.4(3) 3_656 . . .
Ag16 Ag5 Ag10 C82 142(14) 3_656 . . .
Ag16 Ag5 Ag10 C88 150.0(5) 3_656 . . .
Ag16 Ag5 S19 Ag1 -114.16(17) 3_656 . . .
Ag16 Ag5 S19 Ag2 -114.43(10) 3_656 . . .
Ag16 Ag5 S19 Ag3 67.7(2) 3_656 . . 3_656
Ag16 Ag5 S19 Ag4 173.19(11) 3_656 . . .
Ag16 Ag5 S19 Ag7 63.01(8) 3_656 . . .
Ag16 Ag5 S19 Ag12 -38.03(14) 3_656 . . 3_656
Ag16 Ag5 S19 Ag24 -38.7(2) 3_656 . . 3_656
Ag16 Ag5 S19 Ag32 118.5(3) 3_656 . . .
Ag16 Ag5 S19 Ag47 -17.8(4) 3_656 . . 3_656
Ag16 Ag5 S19 Ag50 74.9(5) 3_656 . . .
Ag16 Ag5 S19 Ag51 -163.56(15) 3_656 . . .
Ag16 Ag5 O7 Ag7 -61.2(3) 3_656 . . .
Ag16 Ag5 O7 Ag25 -1.08(17) 3_656 . . 3_656
Ag16 Ag5 O7 Ag32 -128.6(3) 3_656 . . .
Ag16 Ag5 C88 Ag6 -49.6(9) 3_656 . . .
Ag16 Ag5 C88 Ag10 -137.6(6) 3_656 . . .
Ag16 Ag5 C88 Ag32 -35.4(9) 3_656 . . .
Ag16 Ag5 C88 Ag33 -178.6(8) 3_656 . . .
Ag16 Ag5 C88 Ag39 -119.8(7) 3_656 . . .
Ag16 Ag5 C88 C89 108.0(17) 3_656 . . .
Ag16 Ag7 S19 Ag1 110.92(18) 3_656 . . .
Ag16 Ag7 S19 Ag2 -61.2(3) 3_656 . . .
Ag16 Ag7 S19 Ag3 116.06(12) 3_656 . . 3_656
Ag16 Ag7 S19 Ag4 -168.12(13) 3_656 . . .
Ag16 Ag7 S19 Ag5 -66.39(10) 3_656 . . .
Ag16 Ag7 S19 Ag12 42.22(15) 3_656 . . 3_656
Ag16 Ag7 S19 Ag24 40.7(2) 3_656 . . 3_656
Ag16 Ag7 S19 Ag32 -115.6(4) 3_656 . . .
Ag16 Ag7 S19 Ag47 -9.8(2) 3_656 . . 3_656
Ag16 Ag7 S19 Ag50 153.0(14) 3_656 . . .
Ag16 Ag7 S19 Ag51 -118.34(17) 3_656 . . .
Ag16 Ag7 O7 Ag5 65.7(3) 3_656 . . .
Ag16 Ag7 O7 Ag25 -0.15(19) 3_656 . . 3_656
Ag16 Ag7 O7 Ag32 131.9(3) 3_656 . . .
Ag16 Ag7 C67 Ag6 48.7(8) 3_656 . . .
Ag16 Ag7 C67 Ag18 139.5(5) 3_656 . . 3_656
Ag16 Ag7 C67 Ag29 176.8(8) 3_656 . . .
Ag16 Ag7 C67 Ag32 34.5(8) 3_656 . . .
Ag16 Ag7 C67 Ag36 131.1(5) 3_656 . . 3_656
Ag16 Ag7 C67 Ag50 144(2) 3_656 . . .
Ag16 Ag7 C67 C68 -58.0(13) 3_656 . . .
Ag16 Ag12 Ag14 Ag9 -135.8(5) . . . .
Ag16 Ag12 Ag14 Ag13 100.42(19) . . . .
Ag16 Ag12 Ag14 Ag15 45.09(15) . . . .
Ag16 Ag12 Ag14 Ag19 170.15(16) . . . 3_656
Ag16 Ag12 Ag14 C1 -147.1(4) . . . 3_656
Ag16 Ag12 Ag14 C43 -44.2(4) . . . .
Ag16 Ag12 Ag14 C49 53.1(5) . . . .
Ag16 Ag12 Ag22 Ag8 179.08(11) . . . .
Ag16 Ag12 Ag22 Ag9 132.4(4) . . . .
Ag16 Ag12 Ag22 Ag17 -44.79(19) . . . .
Ag16 Ag12 Ag22 C31 -58.5(4) . . . .
Ag16 Ag12 Ag22 C43 42.5(3) . . . .
Ag16 Ag12 Ag22 C55 143.5(3) . . . .
Ag16 Ag12 S20 Ag2 -114.5(2) . . . .
Ag16 Ag12 S20 Ag3 -44.8(2) . . . .
Ag16 Ag12 S20 Ag4 -178.3(3) . . . .
Ag16 Ag12 S20 Ag11 69.0(5) . . . .
Ag16 Ag12 S20 Ag24 -66(3) . . . .
Ag16 Ag12 S20 Ag40 108.9(3) . . . .
Ag16 Ag12 S20 Ag41 28.1(4) . . . .
Ag16 Ag12 S20 Ag42 73.7(2) . . . .
Ag16 Ag12 S20 Ag45 -44.3(3) . . . .
Ag16 Ag12 S20 Ag51 -176.4(2) . . . .
Ag16 Ag12 S20 Ag52 77(2) . . . .
Ag16 Ag12 C43 Ag14 117.8(4) . . . .
Ag16 Ag12 C43 Ag22 -120.8(3) . . . .
Ag16 Ag12 C43 Ag24 19(3) . . . .
Ag16 Ag12 C43 Ag47 19.9(4) . . . .
Ag16 Ag12 C43 C44 -166(6) . . . .
Ag16 Ag15 C37 Ag5 86.3(4) . . . 3_656
Ag16 Ag15 C37 Ag25 17.1(2) . . . .
Ag16 Ag15 C37 Ag26 -62(2) . . . .
Ag16 Ag15 C37 Ag33 102.9(4) . . . 3_656
Ag16 Ag15 C37 Ag47 11.8(4) . . . .
Ag16 Ag15 C37 Ag48 -109.5(16) . . . .
Ag16 Ag15 C37 C38 -151.7(18) . . . .
Ag16 Ag15 C49 Ag13 -125.0(3) . . . .
Ag16 Ag15 C49 Ag14 -42.3(4) . . . .
Ag16 Ag15 C49 Ag26 21.1(16) . . . .
Ag16 Ag15 C49 Ag27 -135.9(2) . . . .
Ag16 Ag15 C49 Ag28 -56.5(8) . . . .
Ag16 Ag15 C49 Ag48 76(3) . . . .
Ag16 Ag15 C49 C50 98.0(9) . . . .
Ag16 Ag17 Ag22 Ag8 118.3(2) . . . .
Ag16 Ag17 Ag22 Ag9 40.2(8) . . . .
Ag16 Ag17 Ag22 Ag12 44.84(11) . . . .
Ag16 Ag17 Ag22 C31 -154.7(6) . . . .
Ag16 Ag17 Ag22 C43 -1.0(3) . . . .
Ag16 Ag17 Ag22 C55 -166.3(12) . . . .
Ag16 Ag17 Ag23 Ag3 39.8(4) . . . .
Ag16 Ag17 Ag23 Ag11 -44.9(7) . . . .
Ag16 Ag17 Ag23 Ag21 73.8(6) . . . .
Ag16 Ag17 Ag23 C16 86.6(5) . . . .
Ag16 Ag17 Ag23 C31 -113.1(7) . . . .
Ag16 Ag17 Ag23 C79 -153(2) . . . .
Ag16 Ag17 C21 Ag7 -83.4(4) . . . 3_656
Ag16 Ag17 C21 Ag25 -16.7(2) . . . .
Ag16 Ag17 C21 Ag29 -97.6(4) . . . 3_656
Ag16 Ag17 C21 Ag43 24.4(10) . . . .
Ag16 Ag17 C21 C22 136.6(12) . . . .
Ag16 Ag17 C31 Ag22 34.1(7) . . . .
Ag16 Ag17 C31 Ag23 136.0(3) . . . .
Ag16 Ag17 C31 Ag41 125.6(4) . . . .
Ag16 Ag17 C31 Ag42 50.0(8) . . . .
Ag16 Ag17 C31 Ag43 1.3(8) . . . .
Ag16 Ag17 C31 C32 -90(2) . . . .
Ag16 C21 C22 C30 46(28) . . . .
Ag16 C37 C38 C39 -36(75) . . . .
Ag16 C43 C44 C45 91(25) . . . .
Ag17 Ag3 Ag18 Ag6 -92.9(2) . . . 3_656
Ag17 Ag3 Ag18 Ag7 -34.3(2) . . . 3_656
Ag17 Ag3 Ag18 Ag19 168.29(19) . . . .
Ag17 Ag3 Ag18 Ag20 115.4(2) . . . .
Ag17 Ag3 Ag18 C6 138.3(4) . . . .
Ag17 Ag3 Ag18 C67 -47.3(5) . . . 3_656
Ag17 Ag3 Ag20 Ag13 140.11(18) . . . 3_656
Ag17 Ag3 Ag20 Ag18 -81.2(2) . . . .
Ag17 Ag3 Ag20 Ag19 -149.47(15) . . . .
Ag17 Ag3 Ag20 Ag21 73.99(19) . . . .
Ag17 Ag3 Ag20 C6 -104.8(3) . . . .
Ag17 Ag3 Ag20 C11 97.8(4) . . . .
Ag17 Ag3 Ag20 C16 -1.7(4) . . . .
Ag17 Ag3 Ag23 Ag11 134.7(3) . . . .
Ag17 Ag3 Ag23 Ag21 -156.6(3) . . . .
Ag17 Ag3 Ag23 C16 -82.5(4) . . . .
Ag17 Ag3 Ag23 C31 20.9(4) . . . .
Ag17 Ag3 Ag23 C79 -177.6(5) . . . .
Ag17 Ag3 S0AA Ag2 14(2) . . . .
Ag17 Ag3 S0AA Ag4 145(2) . . . 3_656
Ag17 Ag3 S0AA Ag12 86(2) . . . 3_656
Ag17 Ag3 S0AA Ag19 -137(2) . . . .
Ag17 Ag3 S0AA Ag24 79(2) . . . 3_656
Ag17 Ag3 S0AA Ag28 -96(2) . . . 3_656
Ag17 Ag3 S0AA Ag31 155(2) . . . 3_656
Ag17 Ag3 S0AA Ag35 -100(2) . . . .
Ag17 Ag3 S0AA Ag44 7(2) . . . .
Ag17 Ag3 S0AA Ag45 -38(2) . . . .
Ag17 Ag3 S0AA Ag53 -151(2) . . . .
Ag17 Ag3 S20 Ag2 -162.77(17) . . . .
Ag17 Ag3 S20 Ag4 132.01(19) . . . .
Ag17 Ag3 S20 Ag11 -89.4(3) . . . .
Ag17 Ag3 S20 Ag12 63.70(18) . . . .
Ag17 Ag3 S20 Ag24 65.7(2) . . . .
Ag17 Ag3 S20 Ag40 -38.0(3) . . . .
Ag17 Ag3 S20 Ag41 -50.88(16) . . . .
Ag17 Ag3 S20 Ag42 -5.2(2) . . . .
Ag17 Ag3 S20 Ag45 -112.1(18) . . . .
Ag17 Ag3 S20 Ag51 -166.8(2) . . . .
Ag17 Ag3 S20 Ag52 -105.1(5) . . . .
Ag17 Ag3 C16 Ag20 178.3(4) . . . .
Ag17 Ag3 C16 Ag23 60.0(2) . . . .
Ag17 Ag3 C16 Ag29 -57.9(3) . . . 3_656
Ag17 Ag3 C16 Ag45 119.4(19) . . . .
Ag17 Ag3 C16 Ag50 -72.1(6) . . . 3_656
Ag17 Ag3 C16 C17 -6(9) . . . .
Ag17 Ag7 S19 Ag1 50.9(3) 3_656 . . .
Ag17 Ag7 S19 Ag2 -121.2(3) 3_656 . . .
Ag17 Ag7 S19 Ag3 56.1(2) 3_656 . . 3_656
Ag17 Ag7 S19 Ag4 131.9(2) 3_656 . . .
Ag17 Ag7 S19 Ag5 -126.4(2) 3_656 . . .
Ag17 Ag7 S19 Ag12 -17.8(2) 3_656 . . 3_656
Ag17 Ag7 S19 Ag24 -19.3(3) 3_656 . . 3_656
Ag17 Ag7 S19 Ag32 -175.6(4) 3_656 . . .
Ag17 Ag7 S19 Ag47 -69.8(3) 3_656 . . 3_656
Ag17 Ag7 S19 Ag50 93.0(14) 3_656 . . .
Ag17 Ag7 S19 Ag51 -178.4(2) 3_656 . . .
Ag17 Ag7 O7 Ag5 76.8(4) 3_656 . . .
Ag17 Ag7 O7 Ag25 11.0(3) 3_656 . . 3_656
Ag17 Ag7 O7 Ag32 143.0(2) 3_656 . . .
Ag17 Ag7 C67 Ag6 -137.3(4) 3_656 . . .
Ag17 Ag7 C67 Ag18 -46.4(8) 3_656 . . 3_656
Ag17 Ag7 C67 Ag29 -9.2(6) 3_656 . . .
Ag17 Ag7 C67 Ag32 -151.5(6) 3_656 . . .
Ag17 Ag7 C67 Ag36 -54.8(8) 3_656 . . 3_656
Ag17 Ag7 C67 Ag50 -42(3) 3_656 . . .
Ag17 Ag7 C67 C68 116.0(10) 3_656 . . .
Ag17 Ag16 C21 Ag7 87.1(4) . . . 3_656
Ag17 Ag16 C21 Ag25 125.6(6) . . . .
Ag17 Ag16 C21 Ag29 70.2(4) . . . 3_656
Ag17 Ag16 C21 Ag43 -7.0(2) . . . .
Ag17 Ag16 C21 C22 -123.0(15) . . . .
Ag17 Ag16 C37 Ag5 48.2(15) . . . 3_656
Ag17 Ag16 C37 Ag15 133.9(12) . . . .
Ag17 Ag16 C37 Ag25 11.6(14) . . . .
Ag17 Ag16 C37 Ag26 148.7(11) . . . .
Ag17 Ag16 C37 Ag33 65.8(15) . . . 3_656
Ag17 Ag16 C37 Ag47 106.9(14) . . . .
Ag17 Ag16 C37 Ag48 154.3(12) . . . .
Ag17 Ag16 C37 C38 -68(2) . . . .
Ag17 Ag16 C43 Ag12 -73.8(3) . . . .
Ag17 Ag16 C43 Ag14 -153.9(5) . . . .
Ag17 Ag16 C43 Ag22 -1.4(4) . . . .
Ag17 Ag16 C43 Ag24 -76.0(3) . . . .
Ag17 Ag16 C43 Ag47 -130.3(5) . . . .
Ag17 Ag16 C43 C44 104.2(7) . . . .
Ag17 Ag22 C31 Ag23 -77.2(6) . . . .
Ag17 Ag22 C31 Ag41 -92.3(7) . . . .
Ag17 Ag22 C31 Ag42 -129.4(6) . . . .
Ag17 Ag22 C31 Ag43 8.7(3) . . . .
Ag17 Ag22 C31 C32 148.1(14) . . . .
Ag17 Ag22 C43 Ag12 79.2(3) . . . .
Ag17 Ag22 C43 Ag14 153.5(5) . . . .
Ag17 Ag22 C43 Ag16 1.4(4) . . . .
Ag17 Ag22 C43 Ag24 74.7(4) . . . .
Ag17 Ag22 C43 Ag47 25.3(8) . . . .
Ag17 Ag22 C43 C44 -106.5(7) . . . .
Ag17 Ag22 C55 Ag8 -89.1(13) . . . .
Ag17 Ag22 C55 Ag9 -159.7(12) . . . .
Ag17 Ag22 C55 Ag30 -173.3(11) . . . .
Ag17 Ag22 C55 Ag40 -70.5(13) . . . .
Ag17 Ag22 C55 Ag42 -39.4(13) . . . .
Ag17 Ag22 C55 Ag49 -167.1(12) . . . .
Ag17 Ag22 C55 C56 92.2(17) . . . .
Ag17 Ag23 C16 Ag3 -80.0(3) . . . .
Ag17 Ag23 C16 Ag20 -158.5(5) . . . .
Ag17 Ag23 C16 Ag29 -9.4(3) . . . 3_656
Ag17 Ag23 C16 Ag45 -87.9(4) . . . .
Ag17 Ag23 C16 Ag50 -21.6(10) . . . 3_656
Ag17 Ag23 C16 C17 94.3(7) . . . .
Ag17 Ag23 C31 Ag22 87.8(5) . . . .
Ag17 Ag23 C31 Ag41 144.6(6) . . . .
Ag17 Ag23 C31 Ag42 103.7(5) . . . .
Ag17 Ag23 C31 Ag43 11.2(3) . . . .
Ag17 Ag23 C31 C32 -147.7(16) . . . .
Ag17 Ag23 C79 Ag11 116(3) . . . .
Ag17 Ag23 C79 Ag21 -140(2) . . . .
Ag17 Ag23 C79 Ag34 -158(2) . . . .
Ag17 Ag23 C79 Ag38 137(2) . . . .
Ag17 Ag23 C79 Ag41 76(2) . . . .
Ag17 Ag23 C79 Ag52 133(3) . . . .
Ag17 Ag23 C79 C80 -28(3) . . . .
Ag17 C21 C22 C30 -65(27) . . . .
Ag17 C31 C32 C33 -42(30) . . . .
Ag18 Ag3 Ag17 Ag7 34.23(18) . . . 3_656
Ag18 Ag3 Ag17 Ag16 87.01(16) . . . .
Ag18 Ag3 Ag17 Ag22 174.73(18) . . . .
Ag18 Ag3 Ag17 Ag23 -114.6(2) . . . .
Ag18 Ag3 Ag17 C21 41.0(4) . . . .
Ag18 Ag3 Ag17 C31 -138.5(5) . . . .
Ag18 Ag3 Ag20 Ag13 -138.7(3) . . . 3_656
Ag18 Ag3 Ag20 Ag19 -68.3(2) . . . .
Ag18 Ag3 Ag20 Ag21 155.2(3) . . . .
Ag18 Ag3 Ag20 C6 -23.7(4) . . . .
Ag18 Ag3 Ag20 C11 179.0(4) . . . .
Ag18 Ag3 Ag20 C16 79.5(4) . . . .
Ag18 Ag3 Ag23 Ag11 -144.4(2) . . . .
Ag18 Ag3 Ag23 Ag17 80.9(2) . . . .
Ag18 Ag3 Ag23 Ag21 -75.7(2) . . . .
Ag18 Ag3 Ag23 C16 -1.6(4) . . . .
Ag18 Ag3 Ag23 C31 101.8(4) . . . .
Ag18 Ag3 Ag23 C79 -96.7(4) . . . .
Ag18 Ag3 S0AA Ag2 162.36(14) . . . .
Ag18 Ag3 S0AA Ag4 -66.61(13) . . . 3_656
Ag18 Ag3 S0AA Ag12 -126.0(2) . . . 3_656
Ag18 Ag3 S0AA Ag19 11.03(18) . . . .
Ag18 Ag3 S0AA Ag24 -132.6(3) . . . 3_656
Ag18 Ag3 S0AA Ag28 52.2(5) . . . 3_656
Ag18 Ag3 S0AA Ag31 -56.8(2) . . . 3_656
Ag18 Ag3 S0AA Ag35 48.01(13) . . . .
Ag18 Ag3 S0AA Ag44 154.7(2) . . . .
Ag18 Ag3 S0AA Ag45 110.5(18) . . . .
Ag18 Ag3 S0AA Ag53 -3.1(9) . . . .
Ag18 Ag3 S20 Ag2 -113(2) . . . .
Ag18 Ag3 S20 Ag4 -179(100) . . . .
Ag18 Ag3 S20 Ag11 -40(2) . . . .
Ag18 Ag3 S20 Ag12 113(2) . . . .
Ag18 Ag3 S20 Ag24 115(2) . . . .
Ag18 Ag3 S20 Ag40 11(3) . . . .
Ag18 Ag3 S20 Ag41 -2(2) . . . .
Ag18 Ag3 S20 Ag42 44(2) . . . .
Ag18 Ag3 S20 Ag45 -63(3) . . . .
Ag18 Ag3 S20 Ag51 -117(2) . . . .
Ag18 Ag3 S20 Ag52 -56(2) . . . .
Ag18 Ag3 C16 Ag20 -63.4(2) . . . .
Ag18 Ag3 C16 Ag23 178.4(4) . . . .
Ag18 Ag3 C16 Ag29 60.5(3) . . . 3_656
Ag18 Ag3 C16 Ag45 -122.2(19) . . . .
Ag18 Ag3 C16 Ag50 46.3(6) . . . 3_656
Ag18 Ag3 C16 C17 112(9) . . . .
Ag18 Ag6 Ag7 Ag3 58.00(14) 3_656 . . 3_656
Ag18 Ag6 Ag7 Ag16 151.35(19) 3_656 . . 3_656
Ag18 Ag6 Ag7 Ag17 83.9(5) 3_656 . . 3_656
Ag18 Ag6 Ag7 S19 102.52(16) 3_656 . . .
Ag18 Ag6 Ag7 O7 -163.0(2) 3_656 . . .
Ag18 Ag6 Ag7 C21 -167.8(7) 3_656 . . 3_656
Ag18 Ag6 Ag7 C67 -52.2(4) 3_656 . . .
Ag18 Ag6 Ag10 Ag2 -38.5(4) 3_656 . . .
Ag18 Ag6 Ag10 Ag5 -99.5(4) 3_656 . . .
Ag18 Ag6 Ag10 Ag8 56.2(4) 3_656 . . .
Ag18 Ag6 Ag10 Ag11 23.7(5) 3_656 . . .
Ag18 Ag6 Ag10 C82 81.7(5) 3_656 . . .
Ag18 Ag6 Ag10 C88 -157.2(6) 3_656 . . .
Ag18 Ag6 C61 Ag4 -82.5(3) 3_656 . . .
Ag18 Ag6 C61 Ag8 -154.5(5) 3_656 . . .
Ag18 Ag6 C61 Ag31 -66.5(4) 3_656 . . .
Ag18 Ag6 C61 Ag37 -4.1(6) 3_656 . . 3_656
Ag18 Ag6 C61 Ag53 -8.5(9) 3_656 . . 3_656
Ag18 Ag6 C61 C62 96.1(8) 3_656 . . .
Ag18 Ag6 C67 Ag7 88.2(5) 3_656 . . .
Ag18 Ag6 C67 Ag29 72.4(5) 3_656 . . .
Ag18 Ag6 C67 Ag32 126.5(7) 3_656 . . .
Ag18 Ag6 C67 Ag36 -13.0(2) 3_656 . . 3_656
Ag18 Ag6 C67 Ag50 63.6(8) 3_656 . . .
Ag18 Ag6 C67 C68 -157.3(12) 3_656 . . .
Ag18 Ag6 C88 Ag5 55.6(11) 3_656 . . .
Ag18 Ag6 C88 Ag10 141.4(8) 3_656 . . .
Ag18 Ag6 C88 Ag32 20.7(11) 3_656 . . .
Ag18 Ag6 C88 Ag33 74.8(11) 3_656 . . .
Ag18 Ag6 C88 Ag39 157.6(8) 3_656 . . .
Ag18 Ag6 C88 C89 -108.0(14) 3_656 . . .
Ag18 Ag7 S19 Ag1 -60.3(3) 3_656 . . .
Ag18 Ag7 S19 Ag2 127.6(3) 3_656 . . .
Ag18 Ag7 S19 Ag3 -55.2(2) 3_656 . . 3_656
Ag18 Ag7 S19 Ag4 20.6(3) 3_656 . . .
Ag18 Ag7 S19 Ag5 122.4(2) 3_656 . . .
Ag18 Ag7 S19 Ag12 -129.0(2) 3_656 . . 3_656
Ag18 Ag7 S19 Ag24 -130.5(3) 3_656 . . 3_656
Ag18 Ag7 S19 Ag32 73.2(4) 3_656 . . .
Ag18 Ag7 S19 Ag47 178.9(3) 3_656 . . 3_656
Ag18 Ag7 S19 Ag50 -18.2(13) 3_656 . . .
Ag18 Ag7 S19 Ag51 70.4(3) 3_656 . . .
Ag18 Ag7 O7 Ag5 -84.2(3) 3_656 . . .
Ag18 Ag7 O7 Ag25 -150.0(2) 3_656 . . 3_656
Ag18 Ag7 O7 Ag32 -18.0(3) 3_656 . . .
Ag18 Ag7 C67 Ag6 -90.8(5) 3_656 . . .
Ag18 Ag7 C67 Ag29 37.2(5) 3_656 . . .
Ag18 Ag7 C67 Ag32 -105.0(6) 3_656 . . .
Ag18 Ag7 C67 Ag36 -8.4(2) 3_656 . . 3_656
Ag18 Ag7 C67 Ag50 5(2) 3_656 . . .
Ag18 Ag7 C67 C68 162.4(13) 3_656 . . .
Ag18 Ag19 Ag20 Ag3 64.03(14) . . . .
Ag18 Ag19 Ag20 Ag13 161.32(17) . . . 3_656
Ag18 Ag19 Ag20 Ag21 142.0(2) . . . .
Ag18 Ag19 Ag20 C6 -53.8(4) . . . .
Ag18 Ag19 Ag20 C11 -170.9(3) . . . .
Ag18 Ag19 Ag20 C16 33.7(4) . . . .
Ag18 Ag19 S0AA Ag2 -113.4(3) . . . .
Ag18 Ag19 S0AA Ag3 -10.64(19) . . . .
Ag18 Ag19 S0AA Ag4 65.17(16) . . . 3_656
Ag18 Ag19 S0AA Ag12 134.57(17) . . . 3_656
Ag18 Ag19 S0AA Ag24 137.1(3) . . . 3_656
Ag18 Ag19 S0AA Ag28 -172.1(6) . . . 3_656
Ag18 Ag19 S0AA Ag31 62.9(2) . . . 3_656
Ag18 Ag19 S0AA Ag35 -64.2(2) . . . .
Ag18 Ag19 S0AA Ag44 -114.8(3) . . . .
Ag18 Ag19 S0AA Ag45 -17.8(3) . . . .
Ag18 Ag19 S0AA Ag53 50(2) . . . .
Ag18 Ag19 C1 Ag9 -36.3(11) . . . 3_656
Ag18 Ag19 C1 Ag14 -126.5(7) . . . 3_656
Ag18 Ag19 C1 Ag28 -134.7(9) . . . 3_656
Ag18 Ag19 C1 Ag30 -49.2(11) . . . 3_656
Ag18 Ag19 C1 Ag37 -3.8(10) . . . .
Ag18 Ag19 C1 Ag49 -41.7(11) . . . 3_656
Ag18 Ag19 C1 Ag53 -15(3) . . . .
Ag18 Ag19 C1 C2 116.5(10) . . . .
Ag18 Ag19 C2 C1 -119.5(9) . . . .
Ag18 Ag19 C2 C26 61.0(14) . . . .
Ag18 Ag19 C6 Ag20 72.6(4) . . . .
Ag18 Ag19 C6 Ag35 86.0(5) . . . .
Ag18 Ag19 C6 Ag36 -13.0(2) . . . .
Ag18 Ag19 C6 Ag37 -49.1(13) . . . .
Ag18 Ag19 C6 Ag53 -31(3) . . . .
Ag18 Ag19 C6 C7 -131.4(18) . . . .
Ag18 Ag20 Ag21 Ag11 48.7(6) . . . .
Ag18 Ag20 Ag21 Ag13 139.9(2) . . . 3_656
Ag18 Ag20 Ag21 Ag23 -1.1(3) . . . .
Ag18 Ag20 Ag21 C11 -172.2(4) . . . .
Ag18 Ag20 Ag21 C79 -23.3(8) . . . .
Ag18 Ag20 C6 Ag19 -103.0(4) . . . .
Ag18 Ag20 C6 Ag35 -139.1(5) . . . .
Ag18 Ag20 C6 Ag36 -7.2(2) . . . .
Ag18 Ag20 C6 Ag37 -82.6(5) . . . .
Ag18 Ag20 C6 Ag53 -82.7(11) . . . .
Ag18 Ag20 C6 C7 96.8(13) . . . .
Ag18 Ag20 C11 Ag13 -116(2) . . . 3_656
Ag18 Ag20 C11 Ag21 143(2) . . . .
Ag18 Ag20 C11 Ag27 -133(2) . . . 3_656
Ag18 Ag20 C11 Ag34 160(2) . . . .
Ag18 Ag20 C11 Ag35 -73(3) . . . .
Ag18 Ag20 C11 C12 11(3) . . . .
Ag18 Ag20 C16 Ag3 80.8(3) . . . .
Ag18 Ag20 C16 Ag23 159.3(5) . . . .
Ag18 Ag20 C16 Ag29 12.1(4) . . . 3_656
Ag18 Ag20 C16 Ag45 88.7(4) . . . .
Ag18 Ag20 C16 Ag50 14.6(6) . . . 3_656
Ag18 Ag20 C16 C17 -98.7(8) . . . .
Ag18 C6 C7 Ag36 -14.0(2) . . . .
Ag18 C6 C7 C27 112(28) . . . .
Ag18 C67 C68 Ag32 -146(3) 3_656 . . .
Ag18 C67 C68 C69 157(11) 3_656 . . .
Ag19 Ag9 Ag14 Ag12 -111.8(3) 3_656 . . .
Ag19 Ag9 Ag14 Ag13 -19.4(3) 3_656 . . .
Ag19 Ag9 Ag14 Ag15 -110.3(7) 3_656 . . .
Ag19 Ag9 Ag14 C1 52.2(6) 3_656 . . 3_656
Ag19 Ag9 Ag14 C43 -156.2(3) 3_656 . . .
Ag19 Ag9 Ag14 C49 41.8(19) 3_656 . . .
Ag19 Ag9 Ag22 Ag8 -114.3(12) 3_656 . . .
Ag19 Ag9 Ag22 Ag12 -7.5(9) 3_656 . . .
Ag19 Ag9 Ag22 Ag17 -2.8(16) 3_656 . . .
Ag19 Ag9 Ag22 C31 -120.0(19) 3_656 . . .
Ag19 Ag9 Ag22 C43 37.9(10) 3_656 . . .
Ag19 Ag9 Ag22 C55 -174.5(14) 3_656 . . .
Ag19 Ag9 C55 Ag8 60(5) 3_656 . . .
Ag19 Ag9 C55 Ag22 156(4) 3_656 . . .
Ag19 Ag9 C55 Ag30 -151(5) 3_656 . . .
Ag19 Ag9 C55 Ag40 76(5) 3_656 . . .
Ag19 Ag9 C55 Ag42 138(4) 3_656 . . .
Ag19 Ag9 C55 Ag49 -154(8) 3_656 . . .
Ag19 Ag9 C55 C56 -66(5) 3_656 . . .
Ag19 Ag14 Ag15 Ag2 -39.98(19) 3_656 . . 3_656
Ag19 Ag14 Ag15 Ag5 -98.7(3) 3_656 . . 3_656
Ag19 Ag14 Ag15 Ag13 25.08(18) 3_656 . . .
Ag19 Ag14 Ag15 Ag16 -132.80(16) 3_656 . . .
Ag19 Ag14 Ag15 C37 -160.4(4) 3_656 . . .
Ag19 Ag14 Ag15 C49 82.0(4) 3_656 . . .
Ag19 Ag14 Ag15 C73 -4.7(3) 3_656 . . 3_656
Ag19 Ag14 C43 Ag12 47.0(5) 3_656 . . .
Ag19 Ag14 C43 Ag16 128.9(4) 3_656 . . .
Ag19 Ag14 C43 Ag22 -23.6(6) 3_656 . . .
Ag19 Ag14 C43 Ag24 53.8(5) 3_656 . . .
Ag19 Ag14 C43 Ag47 119.9(4) 3_656 . . .
Ag19 Ag14 C43 C44 -125.2(6) 3_656 . . .
Ag19 Ag14 C49 Ag13 -36.5(4) 3_656 . . .
Ag19 Ag14 C49 Ag15 -122.5(3) 3_656 . . .
Ag19 Ag14 C49 Ag26 -136.7(3) 3_656 . . .
Ag19 Ag14 C49 Ag27 -52.7(4) 3_656 . . .
Ag19 Ag14 C49 Ag28 -3.7(9) 3_656 . . .
Ag19 Ag14 C49 Ag48 -138.6(7) 3_656 . . .
Ag19 Ag14 C49 C50 109.4(12) 3_656 . . .
Ag19 Ag18 Ag20 Ag3 -105.06(13) . . . .
Ag19 Ag18 Ag20 Ag13 -26.8(3) . . . 3_656
Ag19 Ag18 Ag20 Ag21 -141.9(2) . . . .
Ag19 Ag18 Ag20 C6 47.4(4) . . . .
Ag19 Ag18 Ag20 C11 81(3) . . . .
Ag19 Ag18 Ag20 C16 -153.5(3) . . . .
Ag19 Ag18 C6 Ag20 -78.5(4) . . . .
Ag19 Ag18 C6 Ag35 -65.0(4) . . . .
Ag19 Ag18 C6 Ag36 69.9(10) . . . .
Ag19 Ag18 C6 Ag37 18.1(5) . . . .
Ag19 Ag18 C6 Ag53 10.6(13) . . . .
Ag19 Ag18 C6 C7 151.3(11) . . . .
Ag19 Ag20 Ag21 Ag11 -71.9(6) . . . .
Ag19 Ag20 Ag21 Ag13 19.3(2) . . . 3_656
Ag19 Ag20 Ag21 Ag23 -121.7(3) . . . .
Ag19 Ag20 Ag21 C11 67.3(4) . . . .
Ag19 Ag20 Ag21 C79 -143.9(7) . . . .
Ag19 Ag20 C6 Ag18 103.0(4) . . . .
Ag19 Ag20 C6 Ag35 -36.1(4) . . . .
Ag19 Ag20 C6 Ag36 95.8(5) . . . .
Ag19 Ag20 C6 Ag37 20.4(4) . . . .
Ag19 Ag20 C6 Ag53 20.3(10) . . . .
Ag19 Ag20 C6 C7 -160.2(14) . . . .
Ag19 Ag20 C11 Ag13 -38.1(4) . . . 3_656
Ag19 Ag20 C11 Ag21 -139.0(2) . . . .
Ag19 Ag20 C11 Ag27 -54.9(4) . . . 3_656
Ag19 Ag20 C11 Ag34 -121.9(3) . . . .
Ag19 Ag20 C11 Ag35 5.3(3) . . . .
Ag19 Ag20 C11 C12 89.1(11) . . . .
Ag19 Ag20 C16 Ag3 45.7(5) . . . .
Ag19 Ag20 C16 Ag23 124.1(4) . . . .
Ag19 Ag20 C16 Ag29 -23.1(7) . . . 3_656
Ag19 Ag20 C16 Ag45 53.5(5) . . . .
Ag19 Ag20 C16 Ag50 -20.5(8) . . . 3_656
Ag19 Ag20 C16 C17 -133.8(7) . . . .
Ag19 C1 C2 C26 57(100) . . . .
Ag19 C2 C26 C3 -87.8(15) . . . .
Ag19 C2 C26 C4 34.1(18) . . . .
Ag19 C2 C26 C5 156.9(11) . . . .
Ag19 C6 C7 Ag36 116.0(16) . . . .
Ag19 C6 C7 C27 -118(28) . . . .
Ag20 Ag3 Ag17 Ag7 86.88(19) . . . 3_656
Ag20 Ag3 Ag17 Ag16 139.66(15) . . . .
Ag20 Ag3 Ag17 Ag22 -132.62(18) . . . .
Ag20 Ag3 Ag17 Ag23 -62.0(2) . . . .
Ag20 Ag3 Ag17 C21 93.6(4) . . . .
Ag20 Ag3 Ag17 C31 -85.8(5) . . . .
Ag20 Ag3 Ag18 Ag6 151.7(3) . . . 3_656
Ag20 Ag3 Ag18 Ag7 -149.7(3) . . . 3_656
Ag20 Ag3 Ag18 Ag19 52.89(13) . . . .
Ag20 Ag3 Ag18 C6 22.9(3) . . . .
Ag20 Ag3 Ag18 C67 -162.7(5) . . . 3_656
Ag20 Ag3 Ag23 Ag11 -98.4(2) . . . .
Ag20 Ag3 Ag23 Ag17 126.91(19) . . . .
Ag20 Ag3 Ag23 Ag21 -29.67(18) . . . .
Ag20 Ag3 Ag23 C16 44.4(4) . . . .
Ag20 Ag3 Ag23 C31 147.8(4) . . . .
Ag20 Ag3 Ag23 C79 -50.7(4) . . . .
Ag20 Ag3 S0AA Ag2 111.90(10) . . . .
Ag20 Ag3 S0AA Ag4 -117.07(9) . . . 3_656
Ag20 Ag3 S0AA Ag12 -176.45(19) . . . 3_656
Ag20 Ag3 S0AA Ag19 -39.44(13) . . . .
Ag20 Ag3 S0AA Ag24 177.0(3) . . . 3_656
Ag20 Ag3 S0AA Ag28 1.7(4) . . . 3_656
Ag20 Ag3 S0AA Ag31 -107.21(19) . . . 3_656
Ag20 Ag3 S0AA Ag35 -2.46(8) . . . .
Ag20 Ag3 S0AA Ag44 104.23(19) . . . .
Ag20 Ag3 S0AA Ag45 60.0(17) . . . .
Ag20 Ag3 S0AA Ag53 -53.6(8) . . . .
Ag20 Ag3 S20 Ag2 -49.64(17) . . . .
Ag20 Ag3 S20 Ag4 -114.86(18) . . . .
Ag20 Ag3 S20 Ag11 23.7(3) . . . .
Ag20 Ag3 S20 Ag12 176.82(18) . . . .
Ag20 Ag3 S20 Ag24 178.8(3) . . . .
Ag20 Ag3 S20 Ag40 75.2(3) . . . .
Ag20 Ag3 S20 Ag41 62.24(17) . . . .
Ag20 Ag3 S20 Ag42 107.92(18) . . . .
Ag20 Ag3 S20 Ag45 1.0(17) . . . .
Ag20 Ag3 S20 Ag51 -53.7(3) . . . .
Ag20 Ag3 S20 Ag52 8.0(5) . . . .
Ag20 Ag3 C16 Ag23 -118.3(4) . . . .
Ag20 Ag3 C16 Ag29 123.8(4) . . . 3_656
Ag20 Ag3 C16 Ag45 -58.9(18) . . . .
Ag20 Ag3 C16 Ag50 109.6(6) . . . 3_656
Ag20 Ag3 C16 C17 175(9) . . . .
Ag20 Ag13 Ag14 Ag9 0.0(4) 3_656 . . .
Ag20 Ag13 Ag14 Ag12 73.9(3) 3_656 . . .
Ag20 Ag13 Ag14 Ag15 140.4(2) 3_656 . . .
Ag20 Ag13 Ag14 Ag19 -17.89(19) 3_656 . . 3_656
Ag20 Ag13 Ag14 C1 -41.2(4) 3_656 . . 3_656
Ag20 Ag13 Ag14 C43 108.2(5) 3_656 . . .
Ag20 Ag13 Ag14 C49 -160.3(5) 3_656 . . .
Ag20 Ag13 Ag15 Ag2 23.1(4) 3_656 . . 3_656
Ag20 Ag13 Ag15 Ag5 42.2(5) 3_656 . . 3_656
Ag20 Ag13 Ag15 Ag14 -83.3(4) 3_656 . . .
Ag20 Ag13 Ag15 Ag16 -50.5(6) 3_656 . . .
Ag20 Ag13 Ag15 C37 170(4) 3_656 . . .
Ag20 Ag13 Ag15 C49 -144.2(6) 3_656 . . .
Ag20 Ag13 Ag15 C73 68.6(5) 3_656 . . 3_656
Ag20 Ag13 C49 Ag14 44.7(9) 3_656 . . .
Ag20 Ag13 C49 Ag15 128.4(6) 3_656 . . .
Ag20 Ag13 C49 Ag26 119.8(8) 3_656 . . .
Ag20 Ag13 C49 Ag27 162.9(9) 3_656 . . .
Ag20 Ag13 C49 Ag28 35.4(10) 3_656 . . .
Ag20 Ag13 C49 Ag48 135.0(13) 3_656 . . .
Ag20 Ag13 C49 C50 -103.6(12) 3_656 . . .
Ag20 Ag18 Ag19 Ag9 141.9(3) . . . 3_656
Ag20 Ag18 Ag19 Ag14 67.3(3) . . . 3_656
Ag20 Ag18 Ag19 S0AA 65.53(12) . . . .
Ag20 Ag18 Ag19 C1 168.1(8) . . . .
Ag20 Ag18 Ag19 C2 -130.7(7) . . . .
Ag20 Ag18 Ag19 C6 -72.7(5) . . . .
Ag20 Ag18 C6 Ag19 78.5(4) . . . .
Ag20 Ag18 C6 Ag35 13.47(18) . . . .
Ag20 Ag18 C6 Ag36 148.4(10) . . . .
Ag20 Ag18 C6 Ag37 96.6(6) . . . .
Ag20 Ag18 C6 Ag53 89.1(14) . . . .
Ag20 Ag18 C6 C7 -130.2(10) . . . .
Ag20 Ag19 S0AA Ag2 -61.6(3) . . . .
Ag20 Ag19 S0AA Ag3 41.18(14) . . . .
Ag20 Ag19 S0AA Ag4 116.99(11) . . . 3_656
Ag20 Ag19 S0AA Ag12 -173.61(13) . . . 3_656
Ag20 Ag19 S0AA Ag24 -171.1(2) . . . 3_656
Ag20 Ag19 S0AA Ag28 -120.2(6) . . . 3_656
Ag20 Ag19 S0AA Ag31 114.70(17) . . . 3_656
Ag20 Ag19 S0AA Ag35 -12.41(18) . . . .
Ag20 Ag19 S0AA Ag44 -63.0(3) . . . .
Ag20 Ag19 S0AA Ag45 34.0(2) . . . .
Ag20 Ag19 S0AA Ag53 102(2) . . . .
Ag20 Ag19 C1 Ag9 122.8(8) . . . 3_656
Ag20 Ag19 C1 Ag14 32.6(9) . . . 3_656
Ag20 Ag19 C1 Ag28 24.4(10) . . . 3_656
Ag20 Ag19 C1 Ag30 109.9(8) . . . 3_656
Ag20 Ag19 C1 Ag37 155.3(13) . . . .
Ag20 Ag19 C1 Ag49 117.4(8) . . . 3_656
Ag20 Ag19 C1 Ag53 144(3) . . . .
Ag20 Ag19 C1 C2 -84.4(11) . . . .
Ag20 Ag19 C2 C1 133.4(8) . . . .
Ag20 Ag19 C2 C26 -46.1(13) . . . .
Ag20 Ag19 C6 Ag18 -72.6(4) . . . .
Ag20 Ag19 C6 Ag35 13.3(2) . . . .
Ag20 Ag19 C6 Ag36 -85.7(4) . . . .
Ag20 Ag19 C6 Ag37 -121.8(13) . . . .
Ag20 Ag19 C6 Ag53 -103(3) . . . .
Ag20 Ag19 C6 C7 156.0(17) . . . .
Ag20 Ag21 Ag23 Ag3 35.53(15) . . . .
Ag20 Ag21 Ag23 Ag11 142.89(19) . . . .
Ag20 Ag21 Ag23 Ag17 2.8(3) . . . .
Ag20 Ag21 Ag23 C16 -10.1(3) . . . .
Ag20 Ag21 Ag23 C31 -121(4) . . . .
Ag20 Ag21 Ag23 C79 -168.2(4) . . . .
Ag20 Ag21 C11 Ag13 -83.9(5) . . . 3_656
Ag20 Ag21 C11 Ag27 -96.7(4) . . . 3_656
Ag20 Ag21 C11 Ag34 -126.4(6) . . . .
Ag20 Ag21 C11 Ag35 -12.15(17) . . . .
Ag20 Ag21 C11 C12 121.5(15) . . . .
Ag20 Ag21 C79 Ag11 104.0(7) . . . .
Ag20 Ag21 C79 Ag23 27.2(8) . . . .
Ag20 Ag21 C79 Ag34 149.1(8) . . . .
Ag20 Ag21 C79 Ag38 121.3(7) . . . .
Ag20 Ag21 C79 Ag41 38.0(9) . . . .
Ag20 Ag21 C79 Ag52 116.0(8) . . . .
Ag20 Ag21 C79 C80 -107.2(10) . . . .
Ag20 C6 C7 Ag36 -96.8(11) . . . .
Ag20 C6 C7 C27 29(29) . . . .
Ag20 C11 C12 C28 113(100) . . . .
Ag20 C16 C17 C29 158(51) . . . .
Ag21 Ag11 Ag23 Ag3 69.89(13) . . . .
Ag21 Ag11 Ag23 Ag17 141.0(3) . . . .
Ag21 Ag11 Ag23 C16 35.2(4) . . . .
Ag21 Ag11 Ag23 C31 -173.7(4) . . . .
Ag21 Ag11 Ag23 C79 -51.2(4) . . . .
Ag21 Ag11 S20 Ag2 66.5(2) . . . .
Ag21 Ag11 S20 Ag3 -9.6(3) . . . .
Ag21 Ag11 S20 Ag4 137.82(17) . . . .
Ag21 Ag11 S20 Ag12 -116.3(4) . . . .
Ag21 Ag11 S20 Ag24 -107.1(6) . . . .
Ag21 Ag11 S20 Ag40 -165.1(4) . . . .
Ag21 Ag11 S20 Ag41 -62.9(3) . . . .
Ag21 Ag11 S20 Ag42 -121.0(2) . . . .
Ag21 Ag11 S20 Ag45 -6.9(3) . . . .
Ag21 Ag11 S20 Ag51 115.6(3) . . . .
Ag21 Ag11 S20 Ag52 70.0(16) . . . .
Ag21 Ag11 C79 Ag23 73.3(4) . . . .
Ag21 Ag11 C79 Ag34 -15.0(2) . . . .
Ag21 Ag11 C79 Ag38 -47.3(11) . . . .
Ag21 Ag11 C79 Ag41 86.3(6) . . . .
Ag21 Ag11 C79 Ag52 -41.1(16) . . . .
Ag21 Ag11 C79 C80 -140.6(15) . . . .
Ag21 Ag11 C82 Ag8 -136.3(10) . . . .
Ag21 Ag11 C82 Ag10 -46.4(13) . . . .
Ag21 Ag11 C82 Ag38 -9.1(13) . . . .
Ag21 Ag11 C82 Ag39 -63.9(13) . . . .
Ag21 Ag11 C82 Ag40 -152.2(11) . . . .
Ag21 Ag11 C82 Ag52 -25.7(16) . . . .
Ag21 Ag11 C82 C83 112.4(14) . . . .
Ag21 Ag13 Ag14 Ag9 -44.1(6) 3_656 . . .
Ag21 Ag13 Ag14 Ag12 29.7(6) 3_656 . . .
Ag21 Ag13 Ag14 Ag15 96.2(6) 3_656 . . .
Ag21 Ag13 Ag14 Ag19 -62.1(5) 3_656 . . 3_656
Ag21 Ag13 Ag14 C1 -85.4(6) 3_656 . . 3_656
Ag21 Ag13 Ag14 C43 64.0(7) 3_656 . . .
Ag21 Ag13 Ag14 C49 155.5(8) 3_656 . . .
Ag21 Ag13 Ag15 Ag2 -32.64(17) 3_656 . . 3_656
Ag21 Ag13 Ag15 Ag5 -13.5(3) 3_656 . . 3_656
Ag21 Ag13 Ag15 Ag14 -139.06(17) 3_656 . . .
Ag21 Ag13 Ag15 Ag16 -106.3(3) 3_656 . . .
Ag21 Ag13 Ag15 C37 115(5) 3_656 . . .
Ag21 Ag13 Ag15 C49 160.1(4) 3_656 . . .
Ag21 Ag13 Ag15 C73 12.8(3) 3_656 . . 3_656
Ag21 Ag13 C49 Ag14 -138.9(8) 3_656 . . .
Ag21 Ag13 C49 Ag15 -55.2(11) 3_656 . . .
Ag21 Ag13 C49 Ag26 -63.8(12) 3_656 . . .
Ag21 Ag13 C49 Ag27 -20.7(8) 3_656 . . .
Ag21 Ag13 C49 Ag28 -148.2(11) 3_656 . . .
Ag21 Ag13 C49 Ag48 -48.5(17) 3_656 . . .
Ag21 Ag13 C49 C50 72.8(17) 3_656 . . .
Ag21 Ag20 C6 Ag18 -146.3(16) . . . .
Ag21 Ag20 C6 Ag19 110.7(17) . . . .
Ag21 Ag20 C6 Ag35 74.6(17) . . . .
Ag21 Ag20 C6 Ag36 -153.5(15) . . . .
Ag21 Ag20 C6 Ag37 131.1(16) . . . .
Ag21 Ag20 C6 Ag53 131.0(19) . . . .
Ag21 Ag20 C6 C7 -50(2) . . . .
Ag21 Ag20 C11 Ag13 100.9(5) . . . 3_656
Ag21 Ag20 C11 Ag27 84.2(4) . . . 3_656
Ag21 Ag20 C11 Ag34 17.09(14) . . . .
Ag21 Ag20 C11 Ag35 144.3(5) . . . .
Ag21 Ag20 C11 C12 -131.9(13) . . . .
Ag21 Ag20 C16 Ag3 -90.8(3) . . . .
Ag21 Ag20 C16 Ag23 -12.3(3) . . . .
Ag21 Ag20 C16 Ag29 -159.6(6) . . . 3_656
Ag21 Ag20 C16 Ag45 -82.9(4) . . . .
Ag21 Ag20 C16 Ag50 -157.0(7) . . . 3_656
Ag21 Ag20 C16 C17 89.7(8) . . . .
Ag21 Ag23 C16 Ag3 90.5(3) . . . .
Ag21 Ag23 C16 Ag20 12.1(3) . . . .
Ag21 Ag23 C16 Ag29 161.1(5) . . . 3_656
Ag21 Ag23 C16 Ag45 82.6(4) . . . .
Ag21 Ag23 C16 Ag50 149.0(11) . . . 3_656
Ag21 Ag23 C16 C17 -95.1(7) . . . .
Ag21 Ag23 C31 Ag17 129(4) . . . .
Ag21 Ag23 C31 Ag22 -143(4) . . . .
Ag21 Ag23 C31 Ag41 -86(4) . . . .
Ag21 Ag23 C31 Ag42 -127(4) . . . .
Ag21 Ag23 C31 Ag43 140(4) . . . .
Ag21 Ag23 C31 C32 -19(5) . . . .
Ag21 Ag23 C79 Ag11 -103.9(5) . . . .
Ag21 Ag23 C79 Ag34 -17.98(14) . . . .
Ag21 Ag23 C79 Ag38 -83.7(7) . . . .
Ag21 Ag23 C79 Ag41 -144.1(6) . . . .
Ag21 Ag23 C79 Ag52 -87.3(7) . . . .
Ag21 Ag23 C79 C80 112.2(13) . . . .
Ag21 C11 C12 C28 13(100) . . . .
Ag21 C79 C80 C81 31(67) . . . .
Ag22 Ag8 Ag9 Ag4 101.43(12) . . . .
Ag22 Ag8 Ag9 Ag14 59.3(14) . . . .
Ag22 Ag8 Ag9 Ag19 136.4(3) . . . 3_656
Ag22 Ag8 Ag9 C1 168.9(13) . . . 3_656
Ag22 Ag8 Ag9 C55 -52.3(4) . . . .
Ag22 Ag8 Ag10 Ag2 -29.84(16) . . . .
Ag22 Ag8 Ag10 Ag5 -92.8(2) . . . .
Ag22 Ag8 Ag10 Ag6 -121.10(13) . . . .
Ag22 Ag8 Ag10 Ag11 34.81(18) . . . .
Ag22 Ag8 Ag10 C82 89.0(4) . . . .
Ag22 Ag8 Ag10 C88 -148.4(4) . . . .
Ag22 Ag8 Ag11 Ag10 -152.66(13) . . . .
Ag22 Ag8 Ag11 Ag21 -55.9(7) . . . .
Ag22 Ag8 Ag11 Ag23 -9.2(3) . . . .
Ag22 Ag8 Ag11 S20 -54.76(15) . . . .
Ag22 Ag8 Ag11 C79 27.4(8) . . . .
Ag22 Ag8 Ag11 C82 150.8(5) . . . .
Ag22 Ag8 C55 Ag9 81.7(4) . . . .
Ag22 Ag8 C55 Ag30 73.3(4) . . . .
Ag22 Ag8 C55 Ag40 -54.9(3) . . . .
Ag22 Ag8 C55 Ag42 -15.86(12) . . . .
Ag22 Ag8 C55 Ag49 76.3(7) . . . .
Ag22 Ag8 C55 C56 178.9(13) . . . .
Ag22 Ag8 C61 Ag4 54.4(4) . . . .
Ag22 Ag8 C61 Ag6 128.6(4) . . . .
Ag22 Ag8 C61 Ag31 41.3(5) . . . .
Ag22 Ag8 C61 Ag37 -21.3(8) . . . 3_656
Ag22 Ag8 C61 Ag53 -14.5(10) . . . 3_656
Ag22 Ag8 C61 C62 -122.0(7) . . . .
Ag22 Ag8 C82 Ag10 -118.3(3) . . . .
Ag22 Ag8 C82 Ag11 -32.3(6) . . . .
Ag22 Ag8 C82 Ag38 -49.0(7) . . . .
Ag22 Ag8 C82 Ag39 -133.7(2) . . . .
Ag22 Ag8 C82 Ag40 11.8(3) . . . .
Ag22 Ag8 C82 Ag52 -50.7(7) . . . .
Ag22 Ag8 C82 C83 85.4(10) . . . .
Ag22 Ag9 Ag14 Ag12 41.9(2) . . . .
Ag22 Ag9 Ag14 Ag13 134.3(4) . . . .
Ag22 Ag9 Ag14 Ag15 43.3(11) . . . .
Ag22 Ag9 Ag14 Ag19 153.7(5) . . . 3_656
Ag22 Ag9 Ag14 C1 -154.2(9) . . . 3_656
Ag22 Ag9 Ag14 C43 -2.6(4) . . . .
Ag22 Ag9 Ag14 C49 -164.5(16) . . . .
Ag22 Ag9 C55 Ag8 -95.0(3) . . . .
Ag22 Ag9 C55 Ag30 53.7(13) . . . .
Ag22 Ag9 C55 Ag40 -79.7(4) . . . .
Ag22 Ag9 C55 Ag42 -17.72(17) . . . .
Ag22 Ag9 C55 Ag49 50(4) . . . .
Ag22 Ag9 C55 C56 138.1(9) . . . .
Ag22 Ag12 Ag14 Ag9 -44.2(5) . . . .
Ag22 Ag12 Ag14 Ag13 -168.01(18) . . . .
Ag22 Ag12 Ag14 Ag15 136.66(15) . . . .
Ag22 Ag12 Ag14 Ag19 -98.27(15) . . . 3_656
Ag22 Ag12 Ag14 C1 -55.5(4) . . . 3_656
Ag22 Ag12 Ag14 C43 47.4(4) . . . .
Ag22 Ag12 Ag14 C49 144.7(4) . . . .
Ag22 Ag12 Ag16 Ag5 170.66(12) . . . 3_656
Ag22 Ag12 Ag16 Ag7 101.93(15) . . . 3_656
Ag22 Ag12 Ag16 Ag15 -137.27(14) . . . .
Ag22 Ag12 Ag16 Ag17 46.30(17) . . . .
Ag22 Ag12 Ag16 C21 58.0(4) . . . .
Ag22 Ag12 Ag16 C37 -146.3(3) . . . .
Ag22 Ag12 Ag16 C43 -47.7(4) . . . .
Ag22 Ag12 S20 Ag2 173.28(16) . . . .
Ag22 Ag12 S20 Ag3 -116.98(11) . . . .
Ag22 Ag12 S20 Ag4 109.50(11) . . . .
Ag22 Ag12 S20 Ag11 -3.2(3) . . . .
Ag22 Ag12 S20 Ag24 -138(3) . . . .
Ag22 Ag12 S20 Ag40 36.73(18) . . . .
Ag22 Ag12 S20 Ag41 -44.1(3) . . . .
Ag22 Ag12 S20 Ag42 1.50(8) . . . .
Ag22 Ag12 S20 Ag45 -116.48(18) . . . .
Ag22 Ag12 S20 Ag51 111.36(19) . . . .
Ag22 Ag12 S20 Ag52 4(2) . . . .
Ag22 Ag12 C43 Ag14 -121.5(3) . . . .
Ag22 Ag12 C43 Ag16 120.8(3) . . . .
Ag22 Ag12 C43 Ag24 140(3) . . . .
Ag22 Ag12 C43 Ag47 140.6(5) . . . .
Ag22 Ag12 C43 C44 -45(6) . . . .
Ag22 Ag17 Ag23 Ag3 103.97(12) . . . .
Ag22 Ag17 Ag23 Ag11 19.3(4) . . . .
Ag22 Ag17 Ag23 Ag21 138.0(3) . . . .
Ag22 Ag17 Ag23 C16 150.8(3) . . . .
Ag22 Ag17 Ag23 C31 -48.9(5) . . . .
Ag22 Ag17 Ag23 C79 -88(3) . . . .
Ag22 Ag17 C21 Ag7 -120.1(3) . . . 3_656
Ag22 Ag17 C21 Ag16 -36.7(5) . . . .
Ag22 Ag17 C21 Ag25 -53.4(6) . . . .
Ag22 Ag17 C21 Ag29 -134.3(3) . . . 3_656
Ag22 Ag17 C21 Ag43 -12.3(9) . . . .
Ag22 Ag17 C21 C22 99.9(10) . . . .
Ag22 Ag17 C31 Ag23 101.9(5) . . . .
Ag22 Ag17 C31 Ag41 91.5(6) . . . .
Ag22 Ag17 C31 Ag42 15.92(18) . . . .
Ag22 Ag17 C31 Ag43 -32.8(11) . . . .
Ag22 Ag17 C31 C32 -124(2) . . . .
Ag22 C31 C32 C33 -161(29) . . . .
Ag22 C43 C44 C45 -148(25) . . . .
Ag22 C55 C56 Ag49 89.0(13) . . . .
Ag22 C55 C56 C57 30(28) . . . .
Ag23 Ag3 Ag17 Ag7 148.9(3) . . . 3_656
Ag23 Ag3 Ag17 Ag16 -158.4(2) . . . .
Ag23 Ag3 Ag17 Ag22 -70.63(18) . . . .
Ag23 Ag3 Ag17 C21 155.6(5) . . . .
Ag23 Ag3 Ag17 C31 -23.9(5) . . . .
Ag23 Ag3 Ag18 Ag6 -143.79(16) . . . 3_656
Ag23 Ag3 Ag18 Ag7 -85.19(17) . . . 3_656
Ag23 Ag3 Ag18 Ag19 117.40(18) . . . .
Ag23 Ag3 Ag18 Ag20 64.5(2) . . . .
Ag23 Ag3 Ag18 C6 87.4(4) . . . .
Ag23 Ag3 Ag18 C67 -98.1(5) . . . 3_656
Ag23 Ag3 Ag20 Ag13 96.69(17) . . . 3_656
Ag23 Ag3 Ag20 Ag18 -124.6(2) . . . .
Ag23 Ag3 Ag20 Ag19 167.12(14) . . . .
Ag23 Ag3 Ag20 Ag21 30.58(18) . . . .
Ag23 Ag3 Ag20 C6 -148.3(3) . . . .
Ag23 Ag3 Ag20 C11 54.4(4) . . . .
Ag23 Ag3 Ag20 C16 -45.1(4) . . . .
Ag23 Ag3 S0AA Ag2 45.28(19) . . . .
Ag23 Ag3 S0AA Ag4 176.31(19) . . . 3_656
Ag23 Ag3 S0AA Ag12 116.9(2) . . . 3_656
Ag23 Ag3 S0AA Ag19 -106.1(2) . . . .
Ag23 Ag3 S0AA Ag24 110.4(3) . . . 3_656
Ag23 Ag3 S0AA Ag28 -64.9(5) . . . 3_656
Ag23 Ag3 S0AA Ag31 -173.8(3) . . . 3_656
Ag23 Ag3 S0AA Ag35 -69.08(19) . . . .
Ag23 Ag3 S0AA Ag44 37.6(3) . . . .
Ag23 Ag3 S0AA Ag45 -6.6(17) . . . .
Ag23 Ag3 S0AA Ag53 -120.2(9) . . . .
Ag23 Ag3 S20 Ag2 -111.24(11) . . . .
Ag23 Ag3 S20 Ag4 -176.46(15) . . . .
Ag23 Ag3 S20 Ag11 -37.9(3) . . . .
Ag23 Ag3 S20 Ag12 115.22(13) . . . .
Ag23 Ag3 S20 Ag24 117.2(2) . . . .
Ag23 Ag3 S20 Ag40 13.6(3) . . . .
Ag23 Ag3 S20 Ag41 0.64(10) . . . .
Ag23 Ag3 S20 Ag42 46.32(14) . . . .
Ag23 Ag3 S20 Ag45 -60.6(18) . . . .
Ag23 Ag3 S20 Ag51 -115.3(2) . . . .
Ag23 Ag3 S20 Ag52 -53.6(5) . . . .
Ag23 Ag3 C16 Ag20 118.3(4) . . . .
Ag23 Ag3 C16 Ag29 -117.9(4) . . . 3_656
Ag23 Ag3 C16 Ag45 59.4(18) . . . .
Ag23 Ag3 C16 Ag50 -132.1(7) . . . 3_656
Ag23 Ag3 C16 C17 -66(9) . . . .
Ag23 Ag11 Ag21 Ag13 -137.1(2) . . . 3_656
Ag23 Ag11 Ag21 Ag20 -65.4(5) . . . .
Ag23 Ag11 Ag21 C11 -168.2(7) . . . .
Ag23 Ag11 Ag21 C79 73.6(5) . . . .
Ag23 Ag11 S20 Ag2 116.4(2) . . . .
Ag23 Ag11 S20 Ag3 40.3(3) . . . .
Ag23 Ag11 S20 Ag4 -172.24(15) . . . .
Ag23 Ag11 S20 Ag12 -66.3(3) . . . .
Ag23 Ag11 S20 Ag24 -57.1(6) . . . .
Ag23 Ag11 S20 Ag40 -115.2(4) . . . .
Ag23 Ag11 S20 Ag41 -13.0(3) . . . .
Ag23 Ag11 S20 Ag42 -71.04(19) . . . .
Ag23 Ag11 S20 Ag45 43.0(3) . . . .
Ag23 Ag11 S20 Ag51 165.5(3) . . . .
Ag23 Ag11 S20 Ag52 119.9(16) . . . .
Ag23 Ag11 C79 Ag21 -73.3(4) . . . .
Ag23 Ag11 C79 Ag34 -88.3(4) . . . .
Ag23 Ag11 C79 Ag38 -120.7(10) . . . .
Ag23 Ag11 C79 Ag41 13.0(3) . . . .
Ag23 Ag11 C79 Ag52 -114.4(16) . . . .
Ag23 Ag11 C79 C80 146.1(14) . . . .
Ag23 Ag11 C82 Ag8 40.0(10) . . . .
Ag23 Ag11 C82 Ag10 129.9(8) . . . .
Ag23 Ag11 C82 Ag38 167.2(16) . . . .
Ag23 Ag11 C82 Ag39 112.4(9) . . . .
Ag23 Ag11 C82 Ag40 24.1(9) . . . .
Ag23 Ag11 C82 Ag52 151(2) . . . .
Ag23 Ag11 C82 C83 -71.3(14) . . . .
Ag23 Ag17 Ag22 Ag8 -30.39(17) . . . .
Ag23 Ag17 Ag22 Ag9 -108.5(7) . . . .
Ag23 Ag17 Ag22 Ag12 -103.87(13) . . . .
Ag23 Ag17 Ag22 C31 56.6(5) . . . .
Ag23 Ag17 Ag22 C43 -149.7(3) . . . .
Ag23 Ag17 Ag22 C55 44.9(13) . . . .
Ag23 Ag17 C21 Ag7 48.9(9) . . . 3_656
Ag23 Ag17 C21 Ag16 132.3(6) . . . .
Ag23 Ag17 C21 Ag25 115.6(7) . . . .
Ag23 Ag17 C21 Ag29 34.7(9) . . . 3_656
Ag23 Ag17 C21 Ag43 156.6(13) . . . .
Ag23 Ag17 C21 C22 -91.1(12) . . . .
Ag23 Ag17 C31 Ag22 -101.9(5) . . . .
Ag23 Ag17 C31 Ag41 -10.38(19) . . . .
Ag23 Ag17 C31 Ag42 -86.0(5) . . . .
Ag23 Ag17 C31 Ag43 -134.7(10) . . . .
Ag23 Ag17 C31 C32 134(2) . . . .
Ag23 Ag21 C11 Ag13 -107.2(8) . . . 3_656
Ag23 Ag21 C11 Ag20 -23.3(10) . . . .
Ag23 Ag21 C11 Ag27 -120.0(8) . . . 3_656
Ag23 Ag21 C11 Ag34 -149.6(10) . . . .
Ag23 Ag21 C11 Ag35 -35.4(11) . . . .
Ag23 Ag21 C11 C12 98.2(15) . . . .
Ag23 Ag21 C79 Ag11 76.8(5) . . . .
Ag23 Ag21 C79 Ag34 121.9(6) . . . .
Ag23 Ag21 C79 Ag38 94.1(6) . . . .
Ag23 Ag21 C79 Ag41 10.79(16) . . . .
Ag23 Ag21 C79 Ag52 88.8(7) . . . .
Ag23 Ag21 C79 C80 -134.4(10) . . . .
Ag23 C16 C17 C29 -83(51) . . . .
Ag23 C31 C32 C33 78(30) . . . .
Ag23 C79 C80 C81 -65(67) . . . .
Ag24 Ag1 Ag2 Ag4 59.5(2) . . . .
Ag24 Ag1 Ag2 Ag4 -120.5(2) 3_656 . . .
Ag24 Ag1 Ag2 Ag5 121.9(2) . . . .
Ag24 Ag1 Ag2 Ag5 -58.1(2) 3_656 . . .
Ag24 Ag1 Ag2 Ag10 -121.5(3) 3_656 . . .
Ag24 Ag1 Ag2 Ag10 58.5(3) . . . .
Ag24 Ag1 Ag2 Ag15 -176.8(2) . . . 3_656
Ag24 Ag1 Ag2 Ag15 3.2(2) 3_656 . . 3_656
Ag24 Ag1 Ag2 S0AA -117.6(2) . . . .
Ag24 Ag1 Ag2 S0AA 62.4(2) 3_656 . . .
Ag24 Ag1 Ag2 S19 -58.2(2) 3_656 . . .
Ag24 Ag1 Ag2 S19 121.8(2) . . . .
Ag24 Ag1 Ag2 S20 0.4(2) . . . .
Ag24 Ag1 Ag2 S20 -179.6(2) 3_656 . . .
Ag24 Ag1 Ag2 C73 -94(3) . . . .
Ag24 Ag1 Ag2 C73 86(3) 3_656 . . .
Ag24 Ag1 Ag3 Ag7 -55.6(2) . . . 3_656
Ag24 Ag1 Ag3 Ag7 124.4(2) 3_656 . . 3_656
Ag24 Ag1 Ag3 Ag17 6.0(3) . . . .
Ag24 Ag1 Ag3 Ag17 -174.0(3) 3_656 . . .
Ag24 Ag1 Ag3 Ag18 -118.1(3) . . . .
Ag24 Ag1 Ag3 Ag18 61.9(3) 3_656 . . .
Ag24 Ag1 Ag3 Ag20 -3.5(3) 3_656 . . .
Ag24 Ag1 Ag3 Ag20 176.5(3) . . . .
Ag24 Ag1 Ag3 Ag23 65.4(3) . . . .
Ag24 Ag1 Ag3 Ag23 -114.6(3) 3_656 . . .
Ag24 Ag1 Ag3 S0AA 180.0(3) . . . .
Ag24 Ag1 Ag3 S0AA 0.0(3) 3_656 . . .
Ag24 Ag1 Ag3 S19 121.3(2) 3_656 . . 3_656
Ag24 Ag1 Ag3 S19 -58.7(2) . . . 3_656
Ag24 Ag1 Ag3 S20 62.0(2) . . . .
Ag24 Ag1 Ag3 S20 -118.0(2) 3_656 . . .
Ag24 Ag1 Ag3 C16 103(3) . . . .
Ag24 Ag1 Ag3 C16 -77(3) 3_656 . . .
Ag24 Ag1 Ag4 Ag2 58.0(2) 3_656 . . .
Ag24 Ag1 Ag4 Ag2 -122.0(2) . . . .
Ag24 Ag1 Ag4 Ag6 -4.3(2) 3_656 . . .
Ag24 Ag1 Ag4 Ag6 175.7(2) . . . .
Ag24 Ag1 Ag4 Ag8 -55.4(2) . . . .
Ag24 Ag1 Ag4 Ag8 124.6(2) 3_656 . . .
Ag24 Ag1 Ag4 Ag9 6.6(3) . . . .
Ag24 Ag1 Ag4 Ag9 -173.4(3) 3_656 . . .
Ag24 Ag1 Ag4 Ag12 -1.1(3) . . . .
Ag24 Ag1 Ag4 Ag12 178.9(3) 3_656 . . .
Ag24 Ag1 Ag4 S0AA -119.24(19) 3_656 . . 3_656
Ag24 Ag1 Ag4 S0AA 60.76(19) . . . 3_656
Ag24 Ag1 Ag4 S19 -2.5(2) 3_656 . . .
Ag24 Ag1 Ag4 S19 177.5(2) . . . .
Ag24 Ag1 Ag4 S20 120.2(2) 3_656 . . .
Ag24 Ag1 Ag4 S20 -59.8(2) . . . .
Ag24 Ag1 Ag4 C61 -82(3) 3_656 . . .
Ag24 Ag1 Ag4 C61 98(3) . . . .
Ag24 Ag1 Ag12 Ag4 167(3) . . . .
Ag24 Ag1 Ag12 Ag4 -13(3) 3_656 . . .
Ag24 Ag1 Ag12 Ag14 -85(3) 3_656 . . .
Ag24 Ag1 Ag12 Ag14 95(3) . . . .
Ag24 Ag1 Ag12 Ag16 -13(3) . . . .
Ag24 Ag1 Ag12 Ag16 167(3) 3_656 . . .
Ag24 Ag1 Ag12 Ag22 -137(3) . . . .
Ag24 Ag1 Ag12 Ag22 43(3) 3_656 . . .
Ag24 Ag1 Ag12 S0AA 103(3) . . . 3_656
Ag24 Ag1 Ag12 S0AA -77(3) 3_656 . . 3_656
Ag24 Ag1 Ag12 S19 166(3) 3_656 . . 3_656
Ag24 Ag1 Ag12 S19 -14(3) . . . 3_656
Ag24 Ag1 Ag12 S20 46(3) 3_656 . . .
Ag24 Ag1 Ag12 S20 -134(3) . . . .
Ag24 Ag1 Ag12 C43 -148(3) 3_656 . . .
Ag24 Ag1 Ag12 C43 32(3) . . . .
Ag24 Ag1 Ag24 Ag25 -59(11) 3_656 . . .
Ag24 Ag1 Ag24 Ag43 -121(11) 3_656 . . .
Ag24 Ag1 Ag24 Ag44 9(11) 3_656 . . 3_656
Ag24 Ag1 Ag24 S0AA 62(11) 3_656 . . 3_656
Ag24 Ag1 Ag24 S19 -59(11) 3_656 . . 3_656
Ag24 Ag1 Ag24 S20 180(11) 3_656 . . .
Ag24 Ag1 Ag24 C43 92(13) 3_656 . . .
Ag24 Ag1 Ag31 Ag36 -46.4(3) 3_656 . . 3_656
Ag24 Ag1 Ag31 Ag36 133.6(3) . . . 3_656
Ag24 Ag1 Ag31 Ag37 -114.1(7) 3_656 . . 3_656
Ag24 Ag1 Ag31 Ag37 65.9(7) . . . 3_656
Ag24 Ag1 Ag31 S0AA -117.4(2) 3_656 . . 3_656
Ag24 Ag1 Ag31 S0AA 62.6(2) . . . 3_656
Ag24 Ag1 Ag31 S19 -171.8(2) . . . .
Ag24 Ag1 Ag31 S19 8.2(2) 3_656 . . .
Ag24 Ag1 Ag31 C61 66.6(11) 3_656 . . .
Ag24 Ag1 Ag31 C61 -113.4(11) . . . .
Ag24 Ag1 Ag44 Ag24 180.0 . . . 3_656
Ag24 Ag1 Ag44 Ag26 174.6(3) . . . 3_656
Ag24 Ag1 Ag44 Ag26 -5.4(3) 3_656 . . 3_656
Ag24 Ag1 Ag44 Ag27 68.5(4) 3_656 . . 3_656
Ag24 Ag1 Ag44 Ag27 -111.5(4) . . . 3_656
Ag24 Ag1 Ag44 Ag33 -69.3(3) 3_656 . . .
Ag24 Ag1 Ag44 Ag33 110.7(3) . . . .
Ag24 Ag1 Ag44 Ag34 -43.0(4) . . . .
Ag24 Ag1 Ag44 Ag34 137.0(4) 3_656 . . .
Ag24 Ag1 Ag44 Ag38 10.5(4) . . . .
Ag24 Ag1 Ag44 Ag38 -169.5(4) 3_656 . . .
Ag24 Ag1 Ag44 Ag45 127.4(3) 3_656 . . .
Ag24 Ag1 Ag44 Ag45 -52.6(3) . . . .
Ag24 Ag1 Ag44 S0AA 65.7(2) 3_656 . . .
Ag24 Ag1 Ag44 S0AA -114.3(2) . . . .
Ag24 Ag1 Ag44 S19 120.0(2) . . . .
Ag24 Ag1 Ag44 S19 -60.0(2) 3_656 . . .
Ag24 Ag1 Ag44 C73 57.7(14) . . . .
Ag24 Ag1 Ag44 C73 -122.3(14) 3_656 . . .
Ag24 Ag1 Ag45 Ag29 127.5(4) 3_656 . . 3_656
Ag24 Ag1 Ag45 Ag29 -52.5(4) . . . 3_656
Ag24 Ag1 Ag45 Ag35 9.2(4) 3_656 . . .
Ag24 Ag1 Ag45 Ag35 -170.8(4) . . . .
Ag24 Ag1 Ag45 Ag41 58.6(3) . . . .
Ag24 Ag1 Ag45 Ag41 -121.4(3) 3_656 . . .
Ag24 Ag1 Ag45 Ag44 130.5(3) . . . .
Ag24 Ag1 Ag45 Ag44 -49.5(3) 3_656 . . .
Ag24 Ag1 Ag45 S0AA 5.8(3) 3_656 . . .
Ag24 Ag1 Ag45 S0AA -174.2(3) . . . .
Ag24 Ag1 Ag45 S19 -56.9(3) . . . 3_656
Ag24 Ag1 Ag45 S19 123.1(3) 3_656 . . 3_656
Ag24 Ag1 Ag45 S20 -120.0(3) 3_656 . . .
Ag24 Ag1 Ag45 S20 60.0(3) . . . .
Ag24 Ag1 Ag45 C16 -44(3) . . . .
Ag24 Ag1 Ag45 C16 136(3) 3_656 . . .
Ag24 Ag1 S19 Ag2 91.2(2) 3_656 . . .
Ag24 Ag1 S19 Ag2 -88.8(2) . . . .
Ag24 Ag1 S19 Ag3 89.9(2) . . . 3_656
Ag24 Ag1 S19 Ag3 -90.1(2) 3_656 . . 3_656
Ag24 Ag1 S19 Ag4 177.0(2) 3_656 . . .
Ag24 Ag1 S19 Ag4 -3.0(2) . . . .
Ag24 Ag1 S19 Ag5 90.9(3) 3_656 . . .
Ag24 Ag1 S19 Ag5 -89.1(3) . . . .
Ag24 Ag1 S19 Ag7 95.3(3) . . . .
Ag24 Ag1 S19 Ag7 -84.7(3) 3_656 . . .
Ag24 Ag1 S19 Ag12 -1.5(3) 3_656 . . 3_656
Ag24 Ag1 S19 Ag12 178.5(3) . . . 3_656
Ag24 Ag1 S19 Ag24 180.0 . . . 3_656
Ag24 Ag1 S19 Ag32 -1.8(3) . . . .
Ag24 Ag1 S19 Ag32 178.2(3) 3_656 . . .
Ag24 Ag1 S19 Ag47 19.6(5) 3_656 . . 3_656
Ag24 Ag1 S19 Ag47 -160.4(5) . . . 3_656
Ag24 Ag1 S19 Ag50 79.7(7) . . . .
Ag24 Ag1 S19 Ag50 -100.3(7) 3_656 . . .
Ag24 Ag1 S19 Ag51 -44.2(3) . . . .
Ag24 Ag1 S19 Ag51 135.8(3) 3_656 . . .
Ag24 Ag25 Ag26 Ag27 -47.6(6) . . . .
Ag24 Ag25 Ag26 Ag28 23.0(4) . . . .
Ag24 Ag25 Ag26 Ag33 -105.7(3) . . . 3_656
Ag24 Ag25 Ag26 Ag44 -51.5(3) . . . 3_656
Ag24 Ag25 Ag26 C37 -168.5(6) . . . .
Ag24 Ag25 Ag26 C49 53.4(14) . . . .
Ag24 Ag25 Ag43 Ag29 106.7(3) . . . 3_656
Ag24 Ag25 Ag43 Ag42 -26.2(3) . . . .
Ag24 Ag25 Ag43 C21 170.1(6) . . . .
Ag24 Ag25 Ag43 C31 -73(3) . . . .
Ag24 Ag25 C21 Ag7 84.9(4) . . . 3_656
Ag24 Ag25 C21 Ag16 -53.1(5) . . . .
Ag24 Ag25 C21 Ag17 1.6(6) . . . .
Ag24 Ag25 C21 Ag29 71.4(4) . . . 3_656
Ag24 Ag25 C21 Ag43 -9.0(5) . . . .
Ag24 Ag25 C21 C22 -142.3(14) . . . .
Ag24 Ag25 C37 Ag5 -87.1(4) . . . 3_656
Ag24 Ag25 C37 Ag15 -5.3(6) . . . .
Ag24 Ag25 C37 Ag16 53.7(5) . . . .
Ag24 Ag25 C37 Ag26 11.0(6) . . . .
Ag24 Ag25 C37 Ag33 -73.7(4) . . . 3_656
Ag24 Ag25 C37 Ag47 3.8(9) . . . .
Ag24 Ag25 C37 Ag48 13.2(8) . . . .
Ag24 Ag25 C37 C38 166.6(10) . . . .
Ag24 Ag43 C21 Ag7 -57.2(6) . . . 3_656
Ag24 Ag43 C21 Ag16 24.9(5) . . . .
Ag24 Ag43 C21 Ag17 -129.2(10) . . . .
Ag24 Ag43 C21 Ag25 10.0(6) . . . .
Ag24 Ag43 C21 Ag29 -74.7(5) . . . 3_656
Ag24 Ag43 C21 C22 154.3(10) . . . .
Ag24 Ag43 C31 Ag17 118.9(9) . . . .
Ag24 Ag43 C31 Ag22 -27.4(5) . . . .
Ag24 Ag43 C31 Ag23 74.9(5) . . . .
Ag24 Ag43 C31 Ag41 61.6(7) . . . .
Ag24 Ag43 C31 Ag42 -14.1(6) . . . .
Ag24 Ag43 C31 C32 -132.4(18) . . . .
Ag24 Ag44 Ag45 Ag1 39.8(2) 3_656 . . .
Ag24 Ag44 Ag45 Ag29 -1(5) 3_656 . . 3_656
Ag24 Ag44 Ag45 Ag35 -89.6(3) 3_656 . . .
Ag24 Ag44 Ag45 Ag41 159.8(3) 3_656 . . .
Ag24 Ag44 Ag45 S0AA -36.3(2) 3_656 . . .
Ag24 Ag44 Ag45 S19 33.1(4) 3_656 . . 3_656
Ag24 Ag44 Ag45 S20 110.7(3) 3_656 . . .
Ag24 Ag44 Ag45 C16 -141.4(6) 3_656 . . .
Ag24 Ag44 S0AA Ag2 64.4(16) 3_656 . . .
Ag24 Ag44 S0AA Ag3 128.7(2) 3_656 . . .
Ag24 Ag44 S0AA Ag4 59.9(3) 3_656 . . 3_656
Ag24 Ag44 S0AA Ag12 -1.1(2) 3_656 . . 3_656
Ag24 Ag44 S0AA Ag19 -120.2(3) 3_656 . . .
Ag24 Ag44 S0AA Ag28 -74.8(7) 3_656 . . 3_656
Ag24 Ag44 S0AA Ag31 63.7(4) 3_656 . . 3_656
Ag24 Ag44 S0AA Ag35 -155.9(3) 3_656 . . .
Ag24 Ag44 S0AA Ag45 133.6(2) 3_656 . . .
Ag24 Ag44 S0AA Ag53 -130.9(16) 3_656 . . .
Ag24 Ag44 C73 Ag2 -101.4(13) 3_656 . . .
Ag24 Ag44 C73 Ag15 14.2(6) 3_656 . . 3_656
Ag24 Ag44 C73 Ag27 80.1(6) 3_656 . . 3_656
Ag24 Ag44 C73 Ag33 -45.6(7) 3_656 . . .
Ag24 Ag44 C73 Ag38 -164.8(6) 3_656 . . .
Ag24 Ag44 C73 Ag52 -158.7(7) 3_656 . . .
Ag24 Ag44 C73 C74 84(5) 3_656 . . .
Ag24 C43 C44 C45 -80(52) . . . .
Ag25 Ag24 Ag43 Ag29 -58.4(3) . . . 3_656
Ag25 Ag24 Ag43 Ag42 158.2(3) . . . .
Ag25 Ag24 Ag43 C21 -8.0(5) . . . .
Ag25 Ag24 Ag43 C31 168.7(6) . . . .
Ag25 Ag24 S20 Ag2 -105.1(4) . . . .
Ag25 Ag24 S20 Ag3 -38.0(4) . . . .
Ag25 Ag24 S20 Ag4 -172.7(5) . . . .
Ag25 Ag24 S20 Ag11 67.0(9) . . . .
Ag25 Ag24 S20 Ag12 120(3) . . . .
Ag25 Ag24 S20 Ag40 115.2(5) . . . .
Ag25 Ag24 S20 Ag41 32.3(6) . . . .
Ag25 Ag24 S20 Ag42 80.8(5) . . . .
Ag25 Ag24 S20 Ag45 -37.7(5) . . . .
Ag25 Ag24 S20 Ag51 -166.2(3) . . . .
Ag25 Ag24 S20 Ag52 62(3) . . . .
Ag25 Ag24 C43 Ag12 -162(3) . . . .
Ag25 Ag24 C43 Ag14 118.1(3) . . . .
Ag25 Ag24 C43 Ag16 -0.70(15) . . . .
Ag25 Ag24 C43 Ag22 -122.0(3) . . . .
Ag25 Ag24 C43 Ag47 19.5(4) . . . .
Ag25 Ag24 C43 C44 170(100) . . . .
Ag25 Ag26 Ag27 Ag28 96.4(8) . . . .
Ag25 Ag26 Ag27 Ag34 -38.0(10) . . . 3_656
Ag25 Ag26 Ag27 Ag35 77.3(6) . . . 3_656
Ag25 Ag26 Ag27 Ag44 -5.2(6) . . . 3_656
Ag25 Ag26 Ag27 C11 151(2) . . . 3_656
Ag25 Ag26 Ag27 C49 153.5(10) . . . .
Ag25 Ag26 Ag27 C73 -54.7(6) . . . 3_656
Ag25 Ag26 Ag28 Ag27 -130.3(4) . . . .
Ag25 Ag26 Ag28 Ag30 18.0(6) . . . .
Ag25 Ag26 Ag28 Ag37 -65(2) . . . 3_656
Ag25 Ag26 Ag28 S0AA -69.1(7) . . . 3_656
Ag25 Ag26 Ag28 C1 59.5(18) . . . 3_656
Ag25 Ag26 Ag28 C49 165.8(6) . . . .
Ag25 Ag26 C37 Ag5 71.1(5) . . . 3_656
Ag25 Ag26 C37 Ag15 103(2) . . . .
Ag25 Ag26 C37 Ag16 -13.6(2) . . . .
Ag25 Ag26 C37 Ag33 89.1(5) . . . 3_656
Ag25 Ag26 C37 Ag47 4.4(6) . . . .
Ag25 Ag26 C37 Ag48 -173(2) . . . .
Ag25 Ag26 C37 C38 -147.3(18) . . . .
Ag25 Ag26 C49 Ag13 -106.8(13) . . . .
Ag25 Ag26 C49 Ag14 -27.0(14) . . . .
Ag25 Ag26 C49 Ag15 -141(3) . . . .
Ag25 Ag26 C49 Ag27 -119.4(13) . . . .
Ag25 Ag26 C49 Ag28 -38.7(16) . . . .
Ag25 Ag26 C49 Ag48 146(3) . . . .
Ag25 Ag26 C49 C50 107.9(16) . . . .
Ag25 Ag29 Ag32 Ag33 15.7(3) 3_656 . . .
Ag25 Ag29 Ag32 Ag36 166.9(3) 3_656 . . 3_656
Ag25 Ag29 Ag32 Ag39 82.8(8) 3_656 . . .
Ag25 Ag29 Ag32 S19 63.3(2) 3_656 . . .
Ag25 Ag29 Ag32 O7 -31.4(3) 3_656 . . .
Ag25 Ag29 Ag32 C67 -143.9(6) 3_656 . . .
Ag25 Ag29 Ag32 C68 -120.0(5) 3_656 . . .
Ag25 Ag29 Ag32 C88 -18.3(10) 3_656 . . .
Ag25 Ag29 C67 Ag6 52.7(4) 3_656 . . .
Ag25 Ag29 C67 Ag7 -0.6(4) 3_656 . . .
Ag25 Ag29 C67 Ag18 140.1(3) 3_656 . . 3_656
Ag25 Ag29 C67 Ag32 35.0(5) 3_656 . . .
Ag25 Ag29 C67 Ag36 134.8(3) 3_656 . . 3_656
Ag25 Ag29 C67 Ag50 95(3) 3_656 . . .
Ag25 Ag29 C67 C68 -65.0(12) 3_656 . . .
Ag25 Ag33 Ag39 Ag32 25.5(3) 3_656 . . .
Ag25 Ag33 Ag39 Ag38 -126.5(3) 3_656 . . .
Ag25 Ag33 Ag39 Ag40 -90.4(5) 3_656 . . .
Ag25 Ag33 Ag39 C82 -152.7(5) 3_656 . . .
Ag25 Ag33 Ag39 C88 80.1(5) 3_656 . . .
Ag25 Ag33 Ag44 Ag1 49.7(3) 3_656 . . .
Ag25 Ag33 Ag44 Ag24 1.1(3) 3_656 . . 3_656
Ag25 Ag33 Ag44 Ag26 -56.3(5) 3_656 . . 3_656
Ag25 Ag33 Ag44 Ag27 -101.7(3) 3_656 . . 3_656
Ag25 Ag33 Ag44 Ag34 -154.1(3) 3_656 . . .
Ag25 Ag33 Ag44 Ag38 168.4(4) 3_656 . . .
Ag25 Ag33 Ag44 Ag45 118.1(12) 3_656 . . .
Ag25 Ag33 Ag44 S0AA -27.3(5) 3_656 . . .
Ag25 Ag33 Ag44 S19 41.33(18) 3_656 . . .
Ag25 Ag33 Ag44 C73 -148.2(4) 3_656 . . .
Ag25 Ag33 C73 Ag2 51.8(4) 3_656 . . .
Ag25 Ag33 C73 Ag15 -32.5(3) 3_656 . . 3_656
Ag25 Ag33 C73 Ag27 -24.2(6) 3_656 . . 3_656
Ag25 Ag33 C73 Ag38 125.5(5) 3_656 . . .
Ag25 Ag33 C73 Ag44 40.4(5) 3_656 . . .
Ag25 Ag33 C73 Ag52 122.1(6) 3_656 . . .
Ag25 Ag33 C73 C74 -131.2(7) 3_656 . . .
Ag25 Ag33 C88 Ag5 -0.4(3) 3_656 . . .
Ag25 Ag33 C88 Ag6 -51.8(4) 3_656 . . .
Ag25 Ag33 C88 Ag10 -135.2(2) 3_656 . . .
Ag25 Ag33 C88 Ag32 -33.4(5) 3_656 . . .
Ag25 Ag33 C88 Ag39 -122.6(3) 3_656 . . .
Ag25 Ag33 C88 C89 131.1(12) 3_656 . . .
Ag25 Ag43 C21 Ag7 -67.2(4) . . . 3_656
Ag25 Ag43 C21 Ag16 15.0(2) . . . .
Ag25 Ag43 C21 Ag17 -139.2(10) . . . .
Ag25 Ag43 C21 Ag29 -84.7(5) . . . 3_656
Ag25 Ag43 C21 C22 144.3(13) . . . .
Ag25 Ag43 C31 Ag17 -172(3) . . . .
Ag25 Ag43 C31 Ag22 41(3) . . . .
Ag25 Ag43 C31 Ag23 144(2) . . . .
Ag25 Ag43 C31 Ag41 130(2) . . . .
Ag25 Ag43 C31 Ag42 55(3) . . . .
Ag25 Ag43 C31 C32 -64(4) . . . .
Ag25 C21 C22 C30 74(27) . . . .
Ag25 C37 C38 C39 -59(75) . . . .
Ag26 Ag25 Ag43 Ag24 37.7(3) . . . .
Ag26 Ag25 Ag43 Ag29 144.5(3) . . . 3_656
Ag26 Ag25 Ag43 Ag42 11.5(4) . . . .
Ag26 Ag25 Ag43 C21 -152.1(6) . . . .
Ag26 Ag25 Ag43 C31 -35(3) . . . .
Ag26 Ag25 C21 Ag7 157.3(9) . . . 3_656
Ag26 Ag25 C21 Ag16 19.4(8) . . . .
Ag26 Ag25 C21 Ag17 74.1(11) . . . .
Ag26 Ag25 C21 Ag29 143.8(8) . . . 3_656
Ag26 Ag25 C21 Ag43 63.5(11) . . . .
Ag26 Ag25 C21 C22 -69.8(19) . . . .
Ag26 Ag25 C37 Ag5 -98.1(5) . . . 3_656
Ag26 Ag25 C37 Ag15 -16.37(18) . . . .
Ag26 Ag25 C37 Ag16 42.7(6) . . . .
Ag26 Ag25 C37 Ag33 -84.8(5) . . . 3_656
Ag26 Ag25 C37 Ag47 -7.2(9) . . . .
Ag26 Ag25 C37 Ag48 2.1(6) . . . .
Ag26 Ag25 C37 C38 155.6(14) . . . .
Ag26 Ag27 Ag28 Ag30 -104(2) . . . .
Ag26 Ag27 Ag28 Ag37 -153.2(7) . . . 3_656
Ag26 Ag27 Ag28 S0AA -105.6(6) . . . 3_656
Ag26 Ag27 Ag28 C1 173.5(8) . . . 3_656
Ag26 Ag27 Ag28 C49 54.7(7) . . . .
Ag26 Ag27 C49 Ag13 -137.2(7) . . . .
Ag26 Ag27 C49 Ag14 -76.3(6) . . . .
Ag26 Ag27 C49 Ag15 6.0(5) . . . .
Ag26 Ag27 C49 Ag28 -88.7(9) . . . .
Ag26 Ag27 C49 Ag48 15.6(9) . . . .
Ag26 Ag27 C49 C50 120.0(13) . . . .
Ag26 Ag28 Ag30 Ag37 -146.4(5) . . . 3_656
Ag26 Ag28 Ag30 Ag40 -71.9(12) . . . .
Ag26 Ag28 Ag30 Ag42 -22.5(7) . . . .
Ag26 Ag28 Ag30 C1 156.3(8) . . . 3_656
Ag26 Ag28 Ag30 C55 7(2) . . . .
Ag26 Ag28 C49 Ag13 99.4(5) . . . .
Ag26 Ag28 C49 Ag14 -45.4(10) . . . .
Ag26 Ag28 C49 Ag15 15.04(19) . . . .
Ag26 Ag28 C49 Ag27 84.6(4) . . . .
Ag26 Ag28 C49 Ag48 1.3(7) . . . .
Ag26 Ag28 C49 C50 -129.8(18) . . . .
Ag26 Ag33 Ag39 Ag32 113.9(9) 3_656 . . .
Ag26 Ag33 Ag39 Ag38 -38.1(9) 3_656 . . .
Ag26 Ag33 Ag39 Ag40 -1.9(11) 3_656 . . .
Ag26 Ag33 Ag39 C82 -64.3(10) 3_656 . . .
Ag26 Ag33 Ag39 C88 168.6(10) 3_656 . . .
Ag26 Ag33 Ag44 Ag1 106.0(5) 3_656 . . .
Ag26 Ag33 Ag44 Ag24 57.4(5) 3_656 . . 3_656
Ag26 Ag33 Ag44 Ag27 -45.4(5) 3_656 . . 3_656
Ag26 Ag33 Ag44 Ag34 -97.8(5) 3_656 . . .
Ag26 Ag33 Ag44 Ag38 -135.3(6) 3_656 . . .
Ag26 Ag33 Ag44 Ag45 174.4(13) 3_656 . . .
Ag26 Ag33 Ag44 S0AA 29.0(6) 3_656 . . .
Ag26 Ag33 Ag44 S19 97.6(5) 3_656 . . .
Ag26 Ag33 Ag44 C73 -91.9(6) 3_656 . . .
Ag26 Ag33 C73 Ag2 84.1(4) 3_656 . . .
Ag26 Ag33 C73 Ag15 -0.3(4) 3_656 . . 3_656
Ag26 Ag33 C73 Ag27 8.1(5) 3_656 . . 3_656
Ag26 Ag33 C73 Ag38 157.8(7) 3_656 . . .
Ag26 Ag33 C73 Ag44 72.7(5) 3_656 . . .
Ag26 Ag33 C73 Ag52 154.4(8) 3_656 . . .
Ag26 Ag33 C73 C74 -98.9(8) 3_656 . . .
Ag26 Ag33 C88 Ag5 -33.5(19) 3_656 . . .
Ag26 Ag33 C88 Ag6 -85(2) 3_656 . . .
Ag26 Ag33 C88 Ag10 -168.3(19) 3_656 . . .
Ag26 Ag33 C88 Ag32 -66(2) 3_656 . . .
Ag26 Ag33 C88 Ag39 -155.6(18) 3_656 . . .
Ag26 Ag33 C88 C89 98(2) 3_656 . . .
Ag26 Ag44 Ag45 Ag1 96.0(7) 3_656 . . .
Ag26 Ag44 Ag45 Ag29 55(6) 3_656 . . 3_656
Ag26 Ag44 Ag45 Ag35 -33.3(7) 3_656 . . .
Ag26 Ag44 Ag45 Ag41 -143.9(7) 3_656 . . .
Ag26 Ag44 Ag45 S0AA 20.0(7) 3_656 . . .
Ag26 Ag44 Ag45 S19 89.3(7) 3_656 . . 3_656
Ag26 Ag44 Ag45 S20 166.9(7) 3_656 . . .
Ag26 Ag44 Ag45 C16 -85.2(9) 3_656 . . .
Ag26 Ag44 S0AA Ag2 123.6(17) 3_656 . . .
Ag26 Ag44 S0AA Ag3 -172.0(4) 3_656 . . .
Ag26 Ag44 S0AA Ag4 119.2(4) 3_656 . . 3_656
Ag26 Ag44 S0AA Ag12 58.2(4) 3_656 . . 3_656
Ag26 Ag44 S0AA Ag19 -60.9(5) 3_656 . . .
Ag26 Ag44 S0AA Ag24 59.3(4) 3_656 . . 3_656
Ag26 Ag44 S0AA Ag28 -15.6(8) 3_656 . . 3_656
Ag26 Ag44 S0AA Ag31 123.0(5) 3_656 . . 3_656
Ag26 Ag44 S0AA Ag35 -96.6(4) 3_656 . . .
Ag26 Ag44 S0AA Ag45 -167.1(4) 3_656 . . .
Ag26 Ag44 S0AA Ag53 -71.7(16) 3_656 . . .
Ag26 Ag44 C73 Ag2 -116.6(12) 3_656 . . .
Ag26 Ag44 C73 Ag15 -0.9(3) 3_656 . . 3_656
Ag26 Ag44 C73 Ag27 65.0(3) 3_656 . . 3_656
Ag26 Ag44 C73 Ag33 -60.7(3) 3_656 . . .
Ag26 Ag44 C73 Ag38 -179.9(5) 3_656 . . .
Ag26 Ag44 C73 Ag52 -173.9(6) 3_656 . . .
Ag26 Ag44 C73 C74 69(5) 3_656 . . .
Ag26 C37 C38 C39 83(74) . . . .
Ag26 C49 C50 Ag48 9.8(7) . . . .
Ag26 C49 C50 C51 21(66) . . . .
Ag27 Ag26 Ag28 Ag30 148.3(4) . . . .
Ag27 Ag26 Ag28 Ag37 66(2) . . . 3_656
Ag27 Ag26 Ag28 S0AA 61.3(5) . . . 3_656
Ag27 Ag26 Ag28 C1 -170.2(18) . . . 3_656
Ag27 Ag26 Ag28 C49 -63.9(7) . . . .
Ag27 Ag26 C37 Ag5 -41.2(15) . . . 3_656
Ag27 Ag26 C37 Ag15 -9.1(9) . . . .
Ag27 Ag26 C37 Ag16 -125.9(13) . . . .
Ag27 Ag26 C37 Ag25 -112.3(13) . . . .
Ag27 Ag26 C37 Ag33 -23.2(14) . . . 3_656
Ag27 Ag26 C37 Ag47 -107.9(14) . . . .
Ag27 Ag26 C37 Ag48 75(3) . . . .
Ag27 Ag26 C37 C38 100.4(18) . . . .
Ag27 Ag26 C49 Ag13 12.54(18) . . . .
Ag27 Ag26 C49 Ag14 92.4(4) . . . .
Ag27 Ag26 C49 Ag15 -21.6(15) . . . .
Ag27 Ag26 C49 Ag28 80.6(6) . . . .
Ag27 Ag26 C49 Ag48 -95(3) . . . .
Ag27 Ag26 C49 C50 -132.8(11) . . . .
Ag27 Ag28 Ag30 Ag37 -58(2) . . . 3_656
Ag27 Ag28 Ag30 Ag40 16(3) . . . .
Ag27 Ag28 Ag30 Ag42 66(3) . . . .
Ag27 Ag28 Ag30 C1 -116(3) . . . 3_656
Ag27 Ag28 Ag30 C55 96(3) . . . .
Ag27 Ag28 C49 Ag13 14.74(19) . . . .
Ag27 Ag28 C49 Ag14 -130.0(10) . . . .
Ag27 Ag28 C49 Ag15 -69.6(4) . . . .
Ag27 Ag28 C49 Ag26 -84.6(4) . . . .
Ag27 Ag28 C49 Ag48 -83.4(8) . . . .
Ag27 Ag28 C49 C50 145.5(18) . . . .
Ag27 Ag34 Ag35 Ag36 137.1(3) 3_656 . . .
Ag27 Ag34 Ag35 Ag37 61.9(7) 3_656 . . .
Ag27 Ag34 Ag35 Ag45 113.2(2) 3_656 . . .
Ag27 Ag34 Ag35 S0AA 63.19(18) 3_656 . . .
Ag27 Ag34 Ag35 C6 -175.9(11) 3_656 . . .
Ag27 Ag34 Ag35 C11 -74.9(5) 3_656 . . .
Ag27 Ag34 Ag38 Ag39 -20.4(12) 3_656 . . .
Ag27 Ag34 Ag38 Ag41 -143.4(3) 3_656 . . .
Ag27 Ag34 Ag38 Ag44 -36.3(4) 3_656 . . .
Ag27 Ag34 Ag38 C73 8.3(5) 3_656 . . .
Ag27 Ag34 Ag38 C79 168.7(4) 3_656 . . .
Ag27 Ag34 Ag38 C82 145(23) 3_656 . . .
Ag27 Ag34 Ag41 Ag38 81.6(8) 3_656 . . .
Ag27 Ag34 Ag41 Ag42 39.3(11) 3_656 . . .
Ag27 Ag34 Ag41 Ag45 -34.0(6) 3_656 . . .
Ag27 Ag34 Ag41 S20 16.5(7) 3_656 . . .
Ag27 Ag34 Ag41 C31 -86.1(15) 3_656 . . .
Ag27 Ag34 Ag41 C79 155.9(8) 3_656 . . .
Ag27 Ag34 Ag44 Ag1 -124.5(4) 3_656 . . .
Ag27 Ag34 Ag44 Ag24 -52.5(5) 3_656 . . 3_656
Ag27 Ag34 Ag44 Ag26 20.6(3) 3_656 . . 3_656
Ag27 Ag34 Ag44 Ag33 80.7(3) 3_656 . . .
Ag27 Ag34 Ag44 Ag38 138.1(6) 3_656 . . .
Ag27 Ag34 Ag44 Ag45 -115.7(3) 3_656 . . .
Ag27 Ag34 Ag44 S0AA -68.9(3) 3_656 . . .
Ag27 Ag34 Ag44 S19 157.5(12) 3_656 . . .
Ag27 Ag34 Ag44 C73 75.4(4) 3_656 . . .
Ag27 Ag34 C11 Ag13 9.75(15) 3_656 . . 3_656
Ag27 Ag34 C11 Ag20 97.1(4) 3_656 . . .
Ag27 Ag34 C11 Ag21 147.7(6) 3_656 . . .
Ag27 Ag34 C11 Ag35 80.1(5) 3_656 . . .
Ag27 Ag34 C11 C12 -122.6(16) 3_656 . . .
Ag27 Ag34 C79 Ag11 -56.5(15) 3_656 . . .
Ag27 Ag34 C79 Ag21 167.8(17) 3_656 . . .
Ag27 Ag34 C79 Ag23 -136.8(13) 3_656 . . .
Ag27 Ag34 C79 Ag38 -42.8(15) 3_656 . . .
Ag27 Ag34 C79 Ag41 -121.7(13) 3_656 . . .
Ag27 Ag34 C79 Ag52 -48.0(16) 3_656 . . .
Ag27 Ag34 C79 C80 80.6(18) 3_656 . . .
Ag27 Ag35 Ag36 Ag29 73.1(7) 3_656 . . 3_656
Ag27 Ag35 Ag36 Ag31 -15.2(7) 3_656 . . 3_656
Ag27 Ag35 Ag36 Ag32 17.3(11) 3_656 . . 3_656
Ag27 Ag35 Ag36 Ag37 -63.0(7) 3_656 . . .
Ag27 Ag35 Ag36 C6 -136.5(9) 3_656 . . .
Ag27 Ag35 Ag36 C7 -152.3(8) 3_656 . . .
Ag27 Ag35 Ag36 C67 86.9(11) 3_656 . . 3_656
Ag27 Ag35 Ag37 Ag28 -12.7(4) 3_656 . . 3_656
Ag27 Ag35 Ag37 Ag30 -1.2(8) 3_656 . . 3_656
Ag27 Ag35 Ag37 Ag31 75.7(5) 3_656 . . 3_656
Ag27 Ag35 Ag37 Ag36 149.8(3) 3_656 . . .
Ag27 Ag35 Ag37 C1 -39.8(6) 3_656 . . .
Ag27 Ag35 Ag37 C6 -159.4(6) 3_656 . . .
Ag27 Ag35 Ag37 C61 110.4(8) 3_656 . . 3_656
Ag27 Ag35 Ag45 Ag1 -60.1(3) 3_656 . . .
Ag27 Ag35 Ag45 Ag29 172.7(3) 3_656 . . 3_656
Ag27 Ag35 Ag45 Ag41 72.6(3) 3_656 . . .
Ag27 Ag35 Ag45 Ag44 -11.4(2) 3_656 . . .
Ag27 Ag35 Ag45 S0AA -56.6(2) 3_656 . . .
Ag27 Ag35 Ag45 S19 -125.5(3) 3_656 . . 3_656
Ag27 Ag35 Ag45 S20 13.9(4) 3_656 . . .
Ag27 Ag35 Ag45 C16 128.0(4) 3_656 . . .
Ag27 Ag35 S0AA Ag2 40.9(2) 3_656 . . .
Ag27 Ag35 S0AA Ag3 116.5(2) 3_656 . . .
Ag27 Ag35 S0AA Ag4 -170.66(17) 3_656 . . 3_656
Ag27 Ag35 S0AA Ag12 -73.9(4) 3_656 . . 3_656
Ag27 Ag35 S0AA Ag19 -115.8(3) 3_656 . . .
Ag27 Ag35 S0AA Ag24 -62.4(7) 3_656 . . 3_656
Ag27 Ag35 S0AA Ag28 -61.8(2) 3_656 . . 3_656
Ag27 Ag35 S0AA Ag31 -166.6(2) 3_656 . . 3_656
Ag27 Ag35 S0AA Ag44 35.1(3) 3_656 . . .
Ag27 Ag35 S0AA Ag45 110.2(3) 3_656 . . .
Ag27 Ag35 S0AA Ag53 -133.6(9) 3_656 . . .
Ag27 Ag35 C6 Ag18 133.2(7) 3_656 . . .
Ag27 Ag35 C6 Ag19 32.3(9) 3_656 . . .
Ag27 Ag35 C6 Ag20 172.4(10) 3_656 . . .
Ag27 Ag35 C6 Ag36 123.3(7) 3_656 . . .
Ag27 Ag35 C6 Ag37 49.2(10) 3_656 . . .
Ag27 Ag35 C6 Ag53 51.5(12) 3_656 . . .
Ag27 Ag35 C6 C7 -111.4(15) 3_656 . . .
Ag27 Ag35 C11 Ag13 13.96(14) 3_656 . . 3_656
Ag27 Ag35 C11 Ag20 -119.8(4) 3_656 . . .
Ag27 Ag35 C11 Ag21 -85.8(5) 3_656 . . .
Ag27 Ag35 C11 Ag34 -66.1(4) 3_656 . . .
Ag27 Ag35 C11 C12 131.1(12) 3_656 . . .
Ag27 Ag44 Ag45 Ag1 142.7(3) 3_656 . . .
Ag27 Ag44 Ag45 Ag29 102(5) 3_656 . . 3_656
Ag27 Ag44 Ag45 Ag35 13.3(3) 3_656 . . .
Ag27 Ag44 Ag45 Ag41 -97.3(3) 3_656 . . .
Ag27 Ag44 Ag45 S0AA 66.6(3) 3_656 . . .
Ag27 Ag44 Ag45 S19 136.0(3) 3_656 . . 3_656
Ag27 Ag44 Ag45 S20 -146.4(3) 3_656 . . .
Ag27 Ag44 Ag45 C16 -38.5(7) 3_656 . . .
Ag27 Ag44 S0AA Ag2 -177.6(17) 3_656 . . .
Ag27 Ag44 S0AA Ag3 -113.24(16) 3_656 . . .
Ag27 Ag44 S0AA Ag4 177.93(18) 3_656 . . 3_656
Ag27 Ag44 S0AA Ag12 116.94(16) 3_656 . . 3_656
Ag27 Ag44 S0AA Ag19 -2.1(4) 3_656 . . .
Ag27 Ag44 S0AA Ag24 118.0(2) 3_656 . . 3_656
Ag27 Ag44 S0AA Ag28 43.2(7) 3_656 . . 3_656
Ag27 Ag44 S0AA Ag31 -178.2(3) 3_656 . . 3_656
Ag27 Ag44 S0AA Ag35 -37.8(3) 3_656 . . .
Ag27 Ag44 S0AA Ag45 -108.3(2) 3_656 . . .
Ag27 Ag44 S0AA Ag53 -12.9(16) 3_656 . . .
Ag27 Ag44 C73 Ag2 178.5(13) 3_656 . . .
Ag27 Ag44 C73 Ag15 -65.9(2) 3_656 . . 3_656
Ag27 Ag44 C73 Ag33 -125.7(4) 3_656 . . .
Ag27 Ag44 C73 Ag38 115.2(5) 3_656 . . .
Ag27 Ag44 C73 Ag52 121.2(6) 3_656 . . .
Ag27 Ag44 C73 C74 4(5) 3_656 . . .
Ag27 C11 C12 C28 -115(100) 3_656 . . .
Ag27 C49 C50 Ag48 -96.2(13) . . . .
Ag27 C49 C50 C51 -85(66) . . . .
Ag27 C73 C74 C75 -99(86) 3_656 . . .
Ag28 Ag26 Ag27 Ag34 -134.4(4) . . . 3_656
Ag28 Ag26 Ag27 Ag35 -19.1(6) . . . 3_656
Ag28 Ag26 Ag27 Ag44 -101.6(4) . . . 3_656
Ag28 Ag26 Ag27 C11 54(3) . . . 3_656
Ag28 Ag26 Ag27 C49 57.1(5) . . . .
Ag28 Ag26 Ag27 C73 -151.0(5) . . . 3_656
Ag28 Ag26 C37 Ag5 99.4(15) . . . 3_656
Ag28 Ag26 C37 Ag15 131(3) . . . .
Ag28 Ag26 C37 Ag16 14.7(17) . . . .
Ag28 Ag26 C37 Ag25 28.3(18) . . . .
Ag28 Ag26 C37 Ag33 117.4(16) . . . 3_656
Ag28 Ag26 C37 Ag47 32.6(18) . . . .
Ag28 Ag26 C37 Ag48 -144(2) . . . .
Ag28 Ag26 C37 C38 -119(2) . . . .
Ag28 Ag26 C49 Ag13 -68.1(6) . . . .
Ag28 Ag26 C49 Ag14 11.8(4) . . . .
Ag28 Ag26 C49 Ag15 -102.2(17) . . . .
Ag28 Ag26 C49 Ag27 -80.6(6) . . . .
Ag28 Ag26 C49 Ag48 -175(3) . . . .
Ag28 Ag26 C49 C50 146.6(12) . . . .
Ag28 Ag27 C49 Ag13 -48.5(8) . . . .
Ag28 Ag27 C49 Ag14 12.3(7) . . . .
Ag28 Ag27 C49 Ag15 94.6(8) . . . .
Ag28 Ag27 C49 Ag26 88.7(9) . . . .
Ag28 Ag27 C49 Ag48 104.3(15) . . . .
Ag28 Ag27 C49 C50 -151.4(15) . . . .
Ag28 Ag30 Ag40 Ag39 -58.0(12) . . . .
Ag28 Ag30 Ag40 Ag42 83.1(11) . . . .
Ag28 Ag30 Ag40 S20 18.5(11) . . . .
Ag28 Ag30 Ag40 C55 155.8(13) . . . .
Ag28 Ag30 Ag40 C82 -82.1(15) . . . .
Ag28 Ag30 Ag40 C83 -144.0(12) . . . .
Ag28 Ag30 Ag42 Ag40 -131.9(6) . . . .
Ag28 Ag30 Ag42 Ag41 -61.6(10) . . . .
Ag28 Ag30 Ag42 Ag43 17.8(6) . . . .
Ag28 Ag30 Ag42 S20 -61.8(6) . . . .
Ag28 Ag30 Ag42 C31 48.8(10) . . . .
Ag28 Ag30 Ag42 C55 169.3(8) . . . .
Ag28 Ag30 C55 Ag8 -116.2(19) . . . .
Ag28 Ag30 C55 Ag9 -146(3) . . . .
Ag28 Ag30 C55 Ag22 -22.2(19) . . . .
Ag28 Ag30 C55 Ag40 -98.4(19) . . . .
Ag28 Ag30 C55 Ag42 -37(2) . . . .
Ag28 Ag30 C55 Ag49 -141(7) . . . .
Ag28 Ag30 C55 C56 114.0(19) . . . .
Ag28 Ag37 C1 Ag9 99.5(8) 3_656 . . 3_656
Ag28 Ag37 C1 Ag14 12.1(6) 3_656 . . 3_656
Ag28 Ag37 C1 Ag19 -46.8(11) 3_656 . . .
Ag28 Ag37 C1 Ag30 90.4(9) 3_656 . . 3_656
Ag28 Ag37 C1 Ag49 96.5(9) 3_656 . . 3_656
Ag28 Ag37 C1 Ag53 -20(7) 3_656 . . .
Ag28 Ag37 C1 C2 -113.9(12) 3_656 . . .
Ag28 Ag37 C6 Ag18 -124.5(6) 3_656 . . .
Ag28 Ag37 C6 Ag19 7.1(7) 3_656 . . .
Ag28 Ag37 C6 Ag20 -50.5(7) 3_656 . . .
Ag28 Ag37 C6 Ag35 -33.1(7) 3_656 . . .
Ag28 Ag37 C6 Ag36 -135.6(7) 3_656 . . .
Ag28 Ag37 C6 Ag53 -50(10) 3_656 . . .
Ag28 Ag37 C6 C7 130.1(13) 3_656 . . .
Ag28 C1 C2 Ag19 -78.5(10) 3_656 . . .
Ag28 C1 C2 C26 -22(100) 3_656 . . .
Ag28 C49 C50 Ag48 131(2) . . . .
Ag28 C49 C50 C51 142(65) . . . .
Ag29 Ag25 Ag26 Ag27 -11.3(12) 3_656 . . .
Ag29 Ag25 Ag26 Ag28 59.4(9) 3_656 . . .
Ag29 Ag25 Ag26 Ag33 -69.3(8) 3_656 . . 3_656
Ag29 Ag25 Ag26 Ag44 -15.1(8) 3_656 . . 3_656
Ag29 Ag25 Ag26 C37 -132.1(10) 3_656 . . .
Ag29 Ag25 Ag26 C49 89.8(14) 3_656 . . .
Ag29 Ag25 Ag43 Ag24 -106.7(3) 3_656 . . .
Ag29 Ag25 Ag43 Ag42 -133.0(3) 3_656 . . .
Ag29 Ag25 Ag43 C21 63.4(5) 3_656 . . .
Ag29 Ag25 Ag43 C31 -180(3) 3_656 . . .
Ag29 Ag25 C21 Ag7 13.5(3) 3_656 . . 3_656
Ag29 Ag25 C21 Ag16 -124.4(5) 3_656 . . .
Ag29 Ag25 C21 Ag17 -69.7(4) 3_656 . . .
Ag29 Ag25 C21 Ag43 -80.3(4) 3_656 . . .
Ag29 Ag25 C21 C22 146.4(16) 3_656 . . .
Ag29 Ag25 C37 Ag5 28.8(9) 3_656 . . 3_656
Ag29 Ag25 C37 Ag15 110.6(8) 3_656 . . .
Ag29 Ag25 C37 Ag16 169.6(12) 3_656 . . .
Ag29 Ag25 C37 Ag26 126.9(7) 3_656 . . .
Ag29 Ag25 C37 Ag33 42.2(10) 3_656 . . 3_656
Ag29 Ag25 C37 Ag47 119.7(12) 3_656 . . .
Ag29 Ag25 C37 Ag48 129.1(9) 3_656 . . .
Ag29 Ag25 C37 C38 -77.5(14) 3_656 . . .
Ag29 Ag32 Ag33 Ag25 -14.5(3) . . . 3_656
Ag29 Ag32 Ag33 Ag26 2.2(5) . . . 3_656
Ag29 Ag32 Ag33 Ag39 143.3(4) . . . .
Ag29 Ag32 Ag33 Ag44 72.5(4) . . . .
Ag29 Ag32 Ag33 C37 -38.1(5) . . . 3_656
Ag29 Ag32 Ag33 C73 105.1(5) . . . .
Ag29 Ag32 Ag33 C88 -160.2(7) . . . .
Ag29 Ag32 Ag39 Ag33 -82.4(9) . . . .
Ag29 Ag32 Ag39 Ag38 -42.7(12) . . . .
Ag29 Ag32 Ag39 Ag40 48.5(10) . . . .
Ag29 Ag32 Ag39 C82 81(4) . . . .
Ag29 Ag32 Ag39 C88 -142.1(11) . . . .
Ag29 Ag32 S19 Ag1 118.0(3) . . . .
Ag29 Ag32 S19 Ag2 -168.6(2) . . . .
Ag29 Ag32 S19 Ag3 41.0(3) . . . 3_656
Ag29 Ag32 S19 Ag4 119.0(3) . . . .
Ag29 Ag32 S19 Ag5 -114.5(4) . . . .
Ag29 Ag32 S19 Ag7 -12.46(15) . . . .
Ag29 Ag32 S19 Ag12 -62.8(4) . . . 3_656
Ag29 Ag32 S19 Ag24 -65.5(6) . . . 3_656
Ag29 Ag32 S19 Ag47 -80.2(5) . . . 3_656
Ag29 Ag32 S19 Ag50 10.4(5) . . . .
Ag29 Ag32 S19 Ag51 165.0(3) . . . .
Ag29 Ag32 O7 Ag5 125.9(3) . . . .
Ag29 Ag32 O7 Ag7 0.9(2) . . . .
Ag29 Ag32 O7 Ag25 57.1(4) . . . 3_656
Ag29 Ag32 C67 Ag6 -127.2(6) . . . .
Ag29 Ag32 C67 Ag7 12.02(18) . . . .
Ag29 Ag32 C67 Ag18 -71.4(6) . . . 3_656
Ag29 Ag32 C67 Ag36 -86.3(5) . . . 3_656
Ag29 Ag32 C67 Ag50 -11.4(8) . . . .
Ag29 Ag32 C67 C68 124.2(10) . . . .
Ag29 Ag32 C68 C67 -42.9(9) . . . .
Ag29 Ag32 C68 C69 129.4(14) . . . .
Ag29 Ag32 C88 Ag5 29.7(10) . . . .
Ag29 Ag32 C88 Ag6 170.8(13) . . . .
Ag29 Ag32 C88 Ag10 110.4(9) . . . .
Ag29 Ag32 C88 Ag33 44.2(11) . . . .
Ag29 Ag32 C88 Ag39 130.4(9) . . . .
Ag29 Ag32 C88 C89 -117.8(15) . . . .
Ag29 Ag36 Ag37 Ag28 -50.4(11) 3_656 . . 3_656
Ag29 Ag36 Ag37 Ag30 52.0(19) 3_656 . . 3_656
Ag29 Ag36 Ag37 Ag31 29.0(8) 3_656 . . 3_656
Ag29 Ag36 Ag37 Ag35 -74.4(5) 3_656 . . .
Ag29 Ag36 Ag37 C1 -126(4) 3_656 . . .
Ag29 Ag36 Ag37 C6 -121.8(6) 3_656 . . .
Ag29 Ag36 Ag37 C61 78.4(7) 3_656 . . 3_656
Ag29 Ag36 C6 Ag18 -3.3(7) 3_656 . . .
Ag29 Ag36 C6 Ag19 108.5(5) 3_656 . . .
Ag29 Ag36 C6 Ag20 27.1(7) 3_656 . . .
Ag29 Ag36 C6 Ag35 42.7(8) 3_656 . . .
Ag29 Ag36 C6 Ag37 122.9(7) 3_656 . . .
Ag29 Ag36 C6 Ag53 115.0(13) 3_656 . . .
Ag29 Ag36 C6 C7 -105.3(9) 3_656 . . .
Ag29 Ag36 C7 C6 102.8(9) 3_656 . . .
Ag29 Ag36 C7 C27 -74.3(13) 3_656 . . .
Ag29 Ag43 C21 Ag7 17.50(19) 3_656 . . 3_656
Ag29 Ag43 C21 Ag16 99.7(4) 3_656 . . .
Ag29 Ag43 C21 Ag17 -54.5(10) 3_656 . . .
Ag29 Ag43 C21 Ag25 84.7(5) 3_656 . . .
Ag29 Ag43 C21 C22 -131.0(13) 3_656 . . .
Ag29 Ag43 C31 Ag17 8.1(8) 3_656 . . .
Ag29 Ag43 C31 Ag22 -138.2(4) 3_656 . . .
Ag29 Ag43 C31 Ag23 -35.9(7) 3_656 . . .
Ag29 Ag43 C31 Ag41 -49.2(8) 3_656 . . .
Ag29 Ag43 C31 Ag42 -124.9(5) 3_656 . . .
Ag29 Ag43 C31 C32 116.9(17) 3_656 . . .
Ag29 Ag45 S0AA Ag2 -168.9(4) 3_656 . . .
Ag29 Ag45 S0AA Ag3 -41.7(16) 3_656 . . .
Ag29 Ag45 S0AA Ag4 -38.9(4) 3_656 . . 3_656
Ag29 Ag45 S0AA Ag12 -103.3(4) 3_656 . . 3_656
Ag29 Ag45 S0AA Ag19 40.9(5) 3_656 . . .
Ag29 Ag45 S0AA Ag24 -109.7(5) 3_656 . . 3_656
Ag29 Ag45 S0AA Ag28 91.3(8) 3_656 . . 3_656
Ag29 Ag45 S0AA Ag31 -29.2(4) 3_656 . . 3_656
Ag29 Ag45 S0AA Ag35 74.2(4) 3_656 . . .
Ag29 Ag45 S0AA Ag44 -176.9(5) 3_656 . . .
Ag29 Ag45 S0AA Ag53 25.7(10) 3_656 . . .
Ag29 Ag45 S20 Ag2 172.5(4) 3_656 . . .
Ag29 Ag45 S20 Ag3 44.2(16) 3_656 . . .
Ag29 Ag45 S20 Ag4 113.7(3) 3_656 . . .
Ag29 Ag45 S20 Ag11 -113.9(4) 3_656 . . .
Ag29 Ag45 S20 Ag12 40.0(3) 3_656 . . .
Ag29 Ag45 S20 Ag24 42.0(4) 3_656 . . .
Ag29 Ag45 S20 Ag40 -73.9(6) 3_656 . . .
Ag29 Ag45 S20 Ag41 -73.2(3) 3_656 . . .
Ag29 Ag45 S20 Ag42 -32.0(4) 3_656 . . .
Ag29 Ag45 S20 Ag51 173.5(3) 3_656 . . .
Ag29 Ag45 S20 Ag52 -129.0(6) 3_656 . . .
Ag29 Ag45 C16 Ag3 -2.6(18) 3_656 . . .
Ag29 Ag45 C16 Ag20 -122.5(4) 3_656 . . .
Ag29 Ag45 C16 Ag23 116.7(4) 3_656 . . .
Ag29 Ag45 C16 Ag50 -13.6(4) 3_656 . . 3_656
Ag29 Ag45 C16 C17 135(8) 3_656 . . .
Ag29 C16 C17 C29 33(51) 3_656 . . .
Ag29 C21 C22 C30 -152(27) 3_656 . . .
Ag29 C67 C68 Ag32 93.6(11) . . . .
Ag29 C67 C68 C69 37(12) . . . .
Ag30 Ag28 C49 Ag13 174(2) . . . .
Ag30 Ag28 C49 Ag14 29.3(14) . . . .
Ag30 Ag28 C49 Ag15 90(2) . . . .
Ag30 Ag28 C49 Ag26 75(2) . . . .
Ag30 Ag28 C49 Ag27 159(2) . . . .
Ag30 Ag28 C49 Ag48 76(2) . . . .
Ag30 Ag28 C49 C50 -55(3) . . . .
Ag30 Ag37 C1 Ag9 9.1(5) 3_656 . . 3_656
Ag30 Ag37 C1 Ag14 -78.2(5) 3_656 . . 3_656
Ag30 Ag37 C1 Ag19 -137.2(10) 3_656 . . .
Ag30 Ag37 C1 Ag28 -90.4(9) 3_656 . . 3_656
Ag30 Ag37 C1 Ag49 6.1(7) 3_656 . . 3_656
Ag30 Ag37 C1 Ag53 -111(7) 3_656 . . .
Ag30 Ag37 C1 C2 155.7(12) 3_656 . . .
Ag30 Ag37 C6 Ag18 -159(3) 3_656 . . .
Ag30 Ag37 C6 Ag19 -27.9(18) 3_656 . . .
Ag30 Ag37 C6 Ag20 -85(3) 3_656 . . .
Ag30 Ag37 C6 Ag35 -68(3) 3_656 . . .
Ag30 Ag37 C6 Ag36 -171(3) 3_656 . . .
Ag30 Ag37 C6 Ag53 -85(10) 3_656 . . .
Ag30 Ag37 C6 C7 95(3) 3_656 . . .
Ag30 Ag40 Ag42 Ag41 -153.9(3) . . . .
Ag30 Ag40 Ag42 Ag43 -102.6(7) . . . .
Ag30 Ag40 Ag42 S20 -94.9(2) . . . .
Ag30 Ag40 Ag42 C31 179.3(6) . . . .
Ag30 Ag40 Ag42 C55 48.5(4) . . . .
Ag30 Ag40 S20 Ag2 -133.0(2) . . . .
Ag30 Ag40 S20 Ag3 108.4(4) . . . .
Ag30 Ag40 S20 Ag4 -63.7(2) . . . .
Ag30 Ag40 S20 Ag11 171.2(4) . . . .
Ag30 Ag40 S20 Ag12 12.4(3) . . . .
Ag30 Ag40 S20 Ag24 12.8(3) . . . .
Ag30 Ag40 S20 Ag41 121.4(3) . . . .
Ag30 Ag40 S20 Ag42 64.3(2) . . . .
Ag30 Ag40 S20 Ag45 122.1(5) . . . .
Ag30 Ag40 S20 Ag51 -111.9(3) . . . .
Ag30 Ag40 S20 Ag52 -175.0(5) . . . .
Ag30 Ag40 C55 Ag8 52.5(5) . . . .
Ag30 Ag40 C55 Ag9 11.9(6) . . . .
Ag30 Ag40 C55 Ag22 -71.3(4) . . . .
Ag30 Ag40 C55 Ag42 -83.1(5) . . . .
Ag30 Ag40 C55 Ag49 4.7(7) . . . .
Ag30 Ag40 C55 C56 126.8(15) . . . .
Ag30 Ag40 C82 Ag8 -0.1(8) . . . .
Ag30 Ag40 C82 Ag10 52.0(11) . . . .
Ag30 Ag40 C82 Ag11 134.1(8) . . . .
Ag30 Ag40 C82 Ag38 121.9(9) . . . .
Ag30 Ag40 C82 Ag39 32.6(11) . . . .
Ag30 Ag40 C82 Ag52 118.5(10) . . . .
Ag30 Ag40 C82 C83 -112.0(12) . . . .
Ag30 Ag40 C83 C82 124.9(12) . . . .
Ag30 Ag40 C83 C84 -58.1(19) . . . .
Ag30 Ag42 Ag43 Ag24 -39.7(3) . . . .
Ag30 Ag42 Ag43 Ag25 -13.4(4) . . . .
Ag30 Ag42 Ag43 Ag29 -106.0(8) . . . 3_656
Ag30 Ag42 Ag43 C21 59(3) . . . .
Ag30 Ag42 Ag43 C31 154.8(6) . . . .
Ag30 Ag42 S20 Ag2 -113.8(3) . . . .
Ag30 Ag42 S20 Ag3 123.7(2) . . . .
Ag30 Ag42 S20 Ag4 -23.6(2) . . . .
Ag30 Ag42 S20 Ag11 -130.2(2) . . . .
Ag30 Ag42 S20 Ag12 52.1(2) . . . .
Ag30 Ag42 S20 Ag24 55.6(3) . . . .
Ag30 Ag42 S20 Ag40 -75.8(3) . . . .
Ag30 Ag42 S20 Ag41 179.9(3) . . . .
Ag30 Ag42 S20 Ag45 130.9(3) . . . .
Ag30 Ag42 S20 Ag51 -71.9(3) . . . .
Ag30 Ag42 S20 Ag52 -127.3(5) . . . .
Ag30 Ag42 C31 Ag17 -56.8(10) . . . .
Ag30 Ag42 C31 Ag22 -4.3(6) . . . .
Ag30 Ag42 C31 Ag23 -133.6(5) . . . .
Ag30 Ag42 C31 Ag41 -145.7(6) . . . .
Ag30 Ag42 C31 Ag43 -44.9(9) . . . .
Ag30 Ag42 C31 C32 99.5(12) . . . .
Ag30 Ag42 C55 Ag8 85.4(4) . . . .
Ag30 Ag42 C55 Ag9 15.4(7) . . . .
Ag30 Ag42 C55 Ag22 -43.8(5) . . . .
Ag30 Ag42 C55 Ag40 101.3(5) . . . .
Ag30 Ag42 C55 Ag49 6.7(7) . . . .
Ag30 Ag42 C55 C56 -116.5(18) . . . .
Ag30 C1 C2 Ag19 155(2) 3_656 . . .
Ag30 C1 C2 C26 -149(100) 3_656 . . .
Ag30 C55 C56 Ag49 7.0(7) . . . .
Ag30 C55 C56 C57 -52(28) . . . .
Ag31 Ag36 Ag37 Ag28 -79.3(9) 3_656 . . 3_656
Ag31 Ag36 Ag37 Ag30 23.0(12) 3_656 . . 3_656
Ag31 Ag36 Ag37 Ag35 -103.3(5) 3_656 . . .
Ag31 Ag36 Ag37 C1 -155(5) 3_656 . . .
Ag31 Ag36 Ag37 C6 -150.8(7) 3_656 . . .
Ag31 Ag36 Ag37 C61 49.4(4) 3_656 . . 3_656
Ag31 Ag36 C6 Ag18 -104.5(9) 3_656 . . .
Ag31 Ag36 C6 Ag19 7.4(4) 3_656 . . .
Ag31 Ag36 C6 Ag20 -74.1(3) 3_656 . . .
Ag31 Ag36 C6 Ag35 -58.4(5) 3_656 . . .
Ag31 Ag36 C6 Ag37 21.8(6) 3_656 . . .
Ag31 Ag36 C6 Ag53 13.8(13) 3_656 . . .
Ag31 Ag36 C6 C7 153.6(8) 3_656 . . .
Ag31 Ag36 C7 C6 -32.1(10) 3_656 . . .
Ag31 Ag36 C7 C27 150.8(11) 3_656 . . .
Ag31 Ag37 C1 Ag9 34.2(7) 3_656 . . 3_656
Ag31 Ag37 C1 Ag14 -53.1(9) 3_656 . . 3_656
Ag31 Ag37 C1 Ag19 -112.1(14) 3_656 . . .
Ag31 Ag37 C1 Ag28 -65.3(10) 3_656 . . 3_656
Ag31 Ag37 C1 Ag30 25.1(9) 3_656 . . 3_656
Ag31 Ag37 C1 Ag49 31.2(9) 3_656 . . 3_656
Ag31 Ag37 C1 Ag53 -85(7) 3_656 . . .
Ag31 Ag37 C1 C2 -179.2(10) 3_656 . . .
Ag31 Ag37 C6 Ag18 -22.2(8) 3_656 . . .
Ag31 Ag37 C6 Ag19 109.4(16) 3_656 . . .
Ag31 Ag37 C6 Ag20 51.8(8) 3_656 . . .
Ag31 Ag37 C6 Ag35 69.2(8) 3_656 . . .
Ag31 Ag37 C6 Ag36 -33.4(7) 3_656 . . .
Ag31 Ag37 C6 Ag53 52(10) 3_656 . . .
Ag31 Ag37 C6 C7 -127.6(13) 3_656 . . .
Ag31 C61 C62 C63 32(24) . . . .
Ag32 Ag29 C67 Ag6 17.7(4) . . . .
Ag32 Ag29 C67 Ag7 -35.5(6) . . . .
Ag32 Ag29 C67 Ag18 105.1(6) . . . 3_656
Ag32 Ag29 C67 Ag36 99.8(6) . . . 3_656
Ag32 Ag29 C67 Ag50 60(3) . . . .
Ag32 Ag29 C67 C68 -99.9(13) . . . .
Ag32 Ag33 Ag39 Ag38 -152.0(3) . . . .
Ag32 Ag33 Ag39 Ag40 -115.9(5) . . . .
Ag32 Ag33 Ag39 C82 -178.2(5) . . . .
Ag32 Ag33 Ag39 C88 54.7(5) . . . .
Ag32 Ag33 Ag44 Ag1 -19.0(4) . . . .
Ag32 Ag33 Ag44 Ag24 -67.7(3) . . . 3_656
Ag32 Ag33 Ag44 Ag26 -125.0(5) . . . 3_656
Ag32 Ag33 Ag44 Ag27 -170.4(3) . . . 3_656
Ag32 Ag33 Ag44 Ag34 137.2(3) . . . .
Ag32 Ag33 Ag44 Ag38 99.7(5) . . . .
Ag32 Ag33 Ag44 Ag45 49.4(12) . . . .
Ag32 Ag33 Ag44 S0AA -96.0(5) . . . .
Ag32 Ag33 Ag44 S19 -27.4(3) . . . .
Ag32 Ag33 Ag44 C73 143.1(5) . . . .
Ag32 Ag33 C73 Ag2 -41.8(5) . . . .
Ag32 Ag33 C73 Ag15 -126.2(4) . . . 3_656
Ag32 Ag33 C73 Ag27 -117.8(5) . . . 3_656
Ag32 Ag33 C73 Ag38 31.9(8) . . . .
Ag32 Ag33 C73 Ag44 -53.2(6) . . . .
Ag32 Ag33 C73 Ag52 28.5(8) . . . .
Ag32 Ag33 C73 C74 135.2(7) . . . .
Ag32 Ag33 C88 Ag5 33.0(5) . . . .
Ag32 Ag33 C88 Ag6 -18.5(4) . . . .
Ag32 Ag33 C88 Ag10 -101.8(5) . . . .
Ag32 Ag33 C88 Ag39 -89.2(6) . . . .
Ag32 Ag33 C88 C89 164.5(16) . . . .
Ag32 Ag36 Ag37 Ag28 -112.6(8) 3_656 . . 3_656
Ag32 Ag36 Ag37 Ag30 -10.3(17) 3_656 . . 3_656
Ag32 Ag36 Ag37 Ag31 -33.3(5) 3_656 . . 3_656
Ag32 Ag36 Ag37 Ag35 -136.6(3) 3_656 . . .
Ag32 Ag36 Ag37 C1 172(4) 3_656 . . .
Ag32 Ag36 Ag37 C6 176.0(5) 3_656 . . .
Ag32 Ag36 Ag37 C61 16.2(5) 3_656 . . 3_656
Ag32 Ag36 C6 Ag18 -139.4(18) 3_656 . . .
Ag32 Ag36 C6 Ag19 -27.5(15) 3_656 . . .
Ag32 Ag36 C6 Ag20 -109.0(13) 3_656 . . .
Ag32 Ag36 C6 Ag35 -93.3(13) 3_656 . . .
Ag32 Ag36 C6 Ag37 -13.1(15) 3_656 . . .
Ag32 Ag36 C6 Ag53 -21.1(19) 3_656 . . .
Ag32 Ag36 C6 C7 118.7(13) 3_656 . . .
Ag32 Ag36 C7 C6 -140.7(12) 3_656 . . .
Ag32 Ag36 C7 C27 42.2(19) 3_656 . . .
Ag32 Ag39 Ag40 Ag30 9.9(4) . . . .
Ag32 Ag39 Ag40 Ag42 -71.0(7) . . . .
Ag32 Ag39 Ag40 S20 -67.6(3) . . . .
Ag32 Ag39 Ag40 C55 52.2(7) . . . .
Ag32 Ag39 Ag40 C82 176.1(6) . . . .
Ag32 Ag39 Ag40 C83 160.1(5) . . . .
Ag32 Ag39 C82 Ag8 -23(4) . . . .
Ag32 Ag39 C82 Ag10 -161(4) . . . .
Ag32 Ag39 C82 Ag11 -111(4) . . . .
Ag32 Ag39 C82 Ag38 -128(4) . . . .
Ag32 Ag39 C82 Ag40 -35(4) . . . .
Ag32 Ag39 C82 Ag52 -123(4) . . . .
Ag32 Ag39 C82 C83 74(5) . . . .
Ag32 Ag39 C88 Ag5 64.4(5) . . . .
Ag32 Ag39 C88 Ag6 -15.5(3) . . . .
Ag32 Ag39 C88 Ag10 117.6(6) . . . .
Ag32 Ag39 C88 Ag33 85.4(5) . . . .
Ag32 Ag39 C88 C89 -141.9(11) . . . .
Ag32 C67 C68 C69 -57(12) . . . .
Ag32 C68 C69 C70 70(2) . . . .
Ag32 C68 C69 C71 -154.2(16) . . . .
Ag32 C68 C69 C72 -42(2) . . . .
Ag32 C88 C89 C93 -103(12) . . . .
Ag33 Ag25 Ag26 Ag27 58.0(5) 3_656 . . .
Ag33 Ag25 Ag26 Ag28 128.7(4) 3_656 . . .
Ag33 Ag25 Ag26 Ag44 54.17(17) 3_656 . . 3_656
Ag33 Ag25 Ag26 C37 -62.8(5) 3_656 . . .
Ag33 Ag25 Ag26 C49 159.0(15) 3_656 . . .
Ag33 Ag25 Ag43 Ag24 -31.2(7) 3_656 . . .
Ag33 Ag25 Ag43 Ag29 75.6(7) 3_656 . . 3_656
Ag33 Ag25 Ag43 Ag42 -57.4(8) 3_656 . . .
Ag33 Ag25 Ag43 C21 138.9(8) 3_656 . . .
Ag33 Ag25 Ag43 C31 -104(2) 3_656 . . .
Ag33 Ag25 C21 Ag7 -36.9(9) 3_656 . . 3_656
Ag33 Ag25 C21 Ag16 -174.9(11) 3_656 . . .
Ag33 Ag25 C21 Ag17 -120.2(7) 3_656 . . .
Ag33 Ag25 C21 Ag29 -50.4(9) 3_656 . . 3_656
Ag33 Ag25 C21 Ag43 -130.7(7) 3_656 . . .
Ag33 Ag25 C21 C22 95.9(16) 3_656 . . .
Ag33 Ag25 C37 Ag5 -13.32(14) 3_656 . . 3_656
Ag33 Ag25 C37 Ag15 68.4(4) 3_656 . . .
Ag33 Ag25 C37 Ag16 127.4(6) 3_656 . . .
Ag33 Ag25 C37 Ag26 84.8(5) 3_656 . . .
Ag33 Ag25 C37 Ag47 77.5(9) 3_656 . . .
Ag33 Ag25 C37 Ag48 86.9(7) 3_656 . . .
Ag33 Ag25 C37 C38 -119.7(12) 3_656 . . .
Ag33 Ag26 Ag27 Ag28 145.5(6) 3_656 . . .
Ag33 Ag26 Ag27 Ag34 11.1(8) 3_656 . . 3_656
Ag33 Ag26 Ag27 Ag35 126.4(4) 3_656 . . 3_656
Ag33 Ag26 Ag27 Ag44 43.9(4) 3_656 . . 3_656
Ag33 Ag26 Ag27 C11 -160(2) 3_656 . . 3_656
Ag33 Ag26 Ag27 C49 -157.4(8) 3_656 . . .
Ag33 Ag26 Ag27 C73 -5.6(4) 3_656 . . 3_656
Ag33 Ag26 Ag28 Ag27 -52.7(10) 3_656 . . .
Ag33 Ag26 Ag28 Ag30 95.6(12) 3_656 . . .
Ag33 Ag26 Ag28 Ag37 13(3) 3_656 . . 3_656
Ag33 Ag26 Ag28 S0AA 8.6(14) 3_656 . . 3_656
Ag33 Ag26 Ag28 C1 137.1(12) 3_656 . . 3_656
Ag33 Ag26 Ag28 C49 -116.6(12) 3_656 . . .
Ag33 Ag26 C37 Ag5 -18.0(2) 3_656 . . 3_656
Ag33 Ag26 C37 Ag15 14(2) 3_656 . . .
Ag33 Ag26 C37 Ag16 -102.7(4) 3_656 . . .
Ag33 Ag26 C37 Ag25 -89.1(5) 3_656 . . .
Ag33 Ag26 C37 Ag47 -84.8(7) 3_656 . . .
Ag33 Ag26 C37 Ag48 98(2) 3_656 . . .
Ag33 Ag26 C37 C38 123.5(17) 3_656 . . .
Ag33 Ag26 C49 Ag13 46.0(10) 3_656 . . .
Ag33 Ag26 C49 Ag14 125.9(8) 3_656 . . .
Ag33 Ag26 C49 Ag15 11.9(9) 3_656 . . .
Ag33 Ag26 C49 Ag27 33.5(9) 3_656 . . .
Ag33 Ag26 C49 Ag28 114.1(10) 3_656 . . .
Ag33 Ag26 C49 Ag48 -61(3) 3_656 . . .
Ag33 Ag26 C49 C50 -99.3(11) 3_656 . . .
Ag33 Ag32 Ag39 Ag38 39.7(6) . . . .
Ag33 Ag32 Ag39 Ag40 130.9(3) . . . .
Ag33 Ag32 Ag39 C82 164(4) . . . .
Ag33 Ag32 Ag39 C88 -59.7(5) . . . .
Ag33 Ag32 S19 Ag1 -111.4(3) . . . .
Ag33 Ag32 S19 Ag2 -38.0(3) . . . .
Ag33 Ag32 S19 Ag3 171.59(15) . . . 3_656
Ag33 Ag32 S19 Ag4 -110.4(2) . . . .
Ag33 Ag32 S19 Ag5 16.14(8) . . . .
Ag33 Ag32 S19 Ag7 118.1(4) . . . .
Ag33 Ag32 S19 Ag12 67.8(4) . . . 3_656
Ag33 Ag32 S19 Ag24 65.1(5) . . . 3_656
Ag33 Ag32 S19 Ag47 50.4(4) . . . 3_656
Ag33 Ag32 S19 Ag50 141.0(7) . . . .
Ag33 Ag32 S19 Ag51 -64.40(17) . . . .
Ag33 Ag32 O7 Ag5 -3.56(11) . . . .
Ag33 Ag32 O7 Ag7 -128.6(2) . . . .
Ag33 Ag32 O7 Ag25 -72.4(3) . . . 3_656
Ag33 Ag32 C67 Ag6 -172.3(13) . . . .
Ag33 Ag32 C67 Ag7 -33.0(10) . . . .
Ag33 Ag32 C67 Ag18 -116.4(10) . . . 3_656
Ag33 Ag32 C67 Ag29 -45.0(11) . . . .
Ag33 Ag32 C67 Ag36 -131.4(8) . . . 3_656
Ag33 Ag32 C67 Ag50 -56.5(13) . . . .
Ag33 Ag32 C67 C68 79.1(13) . . . .
Ag33 Ag32 C68 C67 -136.3(10) . . . .
Ag33 Ag32 C68 C69 36.0(16) . . . .
Ag33 Ag32 C88 Ag5 -14.52(17) . . . .
Ag33 Ag32 C88 Ag6 126.7(5) . . . .
Ag33 Ag32 C88 Ag10 66.3(4) . . . .
Ag33 Ag32 C88 Ag39 86.2(4) . . . .
Ag33 Ag32 C88 C89 -162.0(18) . . . .
Ag33 Ag39 Ag40 Ag30 95.7(5) . . . .
Ag33 Ag39 Ag40 Ag42 14.8(9) . . . .
Ag33 Ag39 Ag40 S20 18.2(5) . . . .
Ag33 Ag39 Ag40 C55 138.0(6) . . . .
Ag33 Ag39 Ag40 C82 -98.2(7) . . . .
Ag33 Ag39 Ag40 C83 -114.1(6) . . . .
Ag33 Ag39 C82 Ag8 139.7(3) . . . .
Ag33 Ag39 C82 Ag10 2.2(4) . . . .
Ag33 Ag39 C82 Ag11 51.5(7) . . . .
Ag33 Ag39 C82 Ag38 34.9(7) . . . .
Ag33 Ag39 C82 Ag40 127.3(4) . . . .
Ag33 Ag39 C82 Ag52 39.6(8) . . . .
Ag33 Ag39 C82 C83 -122.9(17) . . . .
Ag33 Ag39 C88 Ag5 -20.98(18) . . . .
Ag33 Ag39 C88 Ag6 -100.9(4) . . . .
Ag33 Ag39 C88 Ag10 32.2(5) . . . .
Ag33 Ag39 C88 Ag32 -85.4(5) . . . .
Ag33 Ag39 C88 C89 132.7(11) . . . .
Ag33 Ag44 Ag45 Ag1 -76.8(12) . . . .
Ag33 Ag44 Ag45 Ag29 -117(5) . . . 3_656
Ag33 Ag44 Ag45 Ag35 153.8(11) . . . .
Ag33 Ag44 Ag45 Ag41 43.2(12) . . . .
Ag33 Ag44 Ag45 S0AA -152.9(12) . . . .
Ag33 Ag44 Ag45 S19 -83.6(12) . . . 3_656
Ag33 Ag44 Ag45 S20 -6.0(12) . . . .
Ag33 Ag44 Ag45 C16 101.9(12) . . . .
Ag33 Ag44 S0AA Ag2 100.0(17) . . . .
Ag33 Ag44 S0AA Ag3 164.4(5) . . . .
Ag33 Ag44 S0AA Ag4 95.5(5) . . . 3_656
Ag33 Ag44 S0AA Ag12 34.5(5) . . . 3_656
Ag33 Ag44 S0AA Ag19 -84.5(5) . . . .
Ag33 Ag44 S0AA Ag24 35.6(5) . . . 3_656
Ag33 Ag44 S0AA Ag28 -39.2(8) . . . 3_656
Ag33 Ag44 S0AA Ag31 99.4(6) . . . 3_656
Ag33 Ag44 S0AA Ag35 -120.2(5) . . . .
Ag33 Ag44 S0AA Ag45 169.2(5) . . . .
Ag33 Ag44 S0AA Ag53 -95.3(16) . . . .
Ag33 Ag44 C73 Ag2 -55.8(12) . . . .
Ag33 Ag44 C73 Ag15 59.8(2) . . . 3_656
Ag33 Ag44 C73 Ag27 125.7(4) . . . 3_656
Ag33 Ag44 C73 Ag38 -119.2(5) . . . .
Ag33 Ag44 C73 Ag52 -113.2(6) . . . .
Ag33 Ag44 C73 C74 129(5) . . . .
Ag33 C37 C38 C39 -164(100) 3_656 . . .
Ag33 C73 C74 C75 26(87) . . . .
Ag33 C88 C89 C93 102(12) . . . .
Ag34 Ag27 Ag28 Ag26 130.4(8) 3_656 . . .
Ag34 Ag27 Ag28 Ag30 26(3) 3_656 . . .
Ag34 Ag27 Ag28 Ag37 -22.7(12) 3_656 . . 3_656
Ag34 Ag27 Ag28 S0AA 24.9(11) 3_656 . . 3_656
Ag34 Ag27 Ag28 C1 -56.1(12) 3_656 . . 3_656
Ag34 Ag27 Ag28 C49 -174.9(6) 3_656 . . .
Ag34 Ag27 C49 Ag13 109(3) 3_656 . . .
Ag34 Ag27 C49 Ag14 170(3) 3_656 . . .
Ag34 Ag27 C49 Ag15 -108(3) 3_656 . . .
Ag34 Ag27 C49 Ag26 -114(3) 3_656 . . .
Ag34 Ag27 C49 Ag28 158(3) 3_656 . . .
Ag34 Ag27 C49 Ag48 -98(3) 3_656 . . .
Ag34 Ag27 C49 C50 6(4) 3_656 . . .
Ag34 Ag35 Ag36 Ag29 6.4(4) . . . 3_656
Ag34 Ag35 Ag36 Ag31 -82.0(3) . . . 3_656
Ag34 Ag35 Ag36 Ag32 -49.4(7) . . . 3_656
Ag34 Ag35 Ag36 Ag37 -129.7(4) . . . .
Ag34 Ag35 Ag36 C6 156.8(6) . . . .
Ag34 Ag35 Ag36 C7 141.0(4) . . . .
Ag34 Ag35 Ag36 C67 20.1(9) . . . 3_656
Ag34 Ag35 Ag37 Ag28 -54.9(7) . . . 3_656
Ag34 Ag35 Ag37 Ag30 -43.5(11) . . . 3_656
Ag34 Ag35 Ag37 Ag31 33.5(9) . . . 3_656
Ag34 Ag35 Ag37 Ag36 107.5(6) . . . .
Ag34 Ag35 Ag37 C1 -82.1(8) . . . .
Ag34 Ag35 Ag37 C6 158.4(8) . . . .
Ag34 Ag35 Ag37 C61 68.1(11) . . . 3_656
Ag34 Ag35 Ag45 Ag1 -101.8(3) . . . .
Ag34 Ag35 Ag45 Ag29 131.0(3) . . . 3_656
Ag34 Ag35 Ag45 Ag41 30.9(3) . . . .
Ag34 Ag35 Ag45 Ag44 -53.1(2) . . . .
Ag34 Ag35 Ag45 S0AA -98.3(2) . . . .
Ag34 Ag35 Ag45 S19 -167.2(3) . . . 3_656
Ag34 Ag35 Ag45 S20 -27.8(4) . . . .
Ag34 Ag35 Ag45 C16 86.3(4) . . . .
Ag34 Ag35 S0AA Ag2 -5.7(2) . . . .
Ag34 Ag35 S0AA Ag3 69.89(17) . . . .
Ag34 Ag35 S0AA Ag4 142.70(13) . . . 3_656
Ag34 Ag35 S0AA Ag12 -120.6(3) . . . 3_656
Ag34 Ag35 S0AA Ag19 -162.4(3) . . . .
Ag34 Ag35 S0AA Ag24 -109.0(7) . . . 3_656
Ag34 Ag35 S0AA Ag28 -108.40(18) . . . 3_656
Ag34 Ag35 S0AA Ag31 146.77(18) . . . 3_656
Ag34 Ag35 S0AA Ag44 -11.5(3) . . . .
Ag34 Ag35 S0AA Ag45 63.5(3) . . . .
Ag34 Ag35 S0AA Ag53 179.7(9) . . . .
Ag34 Ag35 C6 Ag18 -53.6(12) . . . .
Ag34 Ag35 C6 Ag19 -154.5(10) . . . .
Ag34 Ag35 C6 Ag20 -14.4(9) . . . .
Ag34 Ag35 C6 Ag36 -63.5(13) . . . .
Ag34 Ag35 C6 Ag37 -137.6(10) . . . .
Ag34 Ag35 C6 Ag53 -135.3(13) . . . .
Ag34 Ag35 C6 C7 62(2) . . . .
Ag34 Ag35 C11 Ag13 80.1(5) . . . 3_656
Ag34 Ag35 C11 Ag20 -53.7(5) . . . .
Ag34 Ag35 C11 Ag21 -19.70(15) . . . .
Ag34 Ag35 C11 Ag27 66.1(4) . . . 3_656
Ag34 Ag35 C11 C12 -162.8(14) . . . .
Ag34 Ag38 Ag39 Ag32 -6.6(15) . . . .
Ag34 Ag38 Ag39 Ag33 26.5(11) . . . .
Ag34 Ag38 Ag39 Ag40 -128.7(11) . . . .
Ag34 Ag38 Ag39 C82 179.1(14) . . . .
Ag34 Ag38 Ag39 C88 50.2(12) . . . .
Ag34 Ag38 Ag41 Ag42 152.8(4) . . . .
Ag34 Ag38 Ag41 Ag45 53.3(4) . . . .
Ag34 Ag38 Ag41 S20 101.6(5) . . . .
Ag34 Ag38 Ag41 C31 172.2(11) . . . .
Ag34 Ag38 Ag41 C79 -57.8(5) . . . .
Ag34 Ag38 Ag44 Ag1 -111.1(4) . . . .
Ag34 Ag38 Ag44 Ag24 -151.8(16) . . . 3_656
Ag34 Ag38 Ag44 Ag26 85.6(5) . . . 3_656
Ag34 Ag38 Ag44 Ag27 32.2(4) . . . 3_656
Ag34 Ag38 Ag44 Ag33 129.3(4) . . . .
Ag34 Ag38 Ag44 Ag45 -62.2(4) . . . .
Ag34 Ag38 Ag44 S0AA -37.5(7) . . . .
Ag34 Ag38 Ag44 S19 -174.6(3) . . . .
Ag34 Ag38 Ag44 C73 85.5(6) . . . .
Ag34 Ag38 C73 Ag2 -88.4(4) . . . .
Ag34 Ag38 C73 Ag15 -79.3(18) . . . 3_656
Ag34 Ag38 C73 Ag27 -8.6(5) . . . 3_656
Ag34 Ag38 C73 Ag33 -161.0(5) . . . .
Ag34 Ag38 C73 Ag44 -76.2(4) . . . .
Ag34 Ag38 C73 Ag52 -134(6) . . . .
Ag34 Ag38 C73 C74 93.8(8) . . . .
Ag34 Ag38 C79 Ag11 144.2(11) . . . .
Ag34 Ag38 C79 Ag21 10.7(2) . . . .
Ag34 Ag38 C79 Ag23 86.2(4) . . . .
Ag34 Ag38 C79 Ag41 102.4(5) . . . .
Ag34 Ag38 C79 Ag52 125(9) . . . .
Ag34 Ag38 C79 C80 -108.1(12) . . . .
Ag34 Ag38 C82 Ag8 122(23) . . . .
Ag34 Ag38 C82 Ag10 -153(23) . . . .
Ag34 Ag38 C82 Ag11 67(23) . . . .
Ag34 Ag38 C82 Ag39 -166(23) . . . .
Ag34 Ag38 C82 Ag40 103(23) . . . .
Ag34 Ag38 C82 Ag52 140(32) . . . .
Ag34 Ag38 C82 C83 -2(24) . . . .
Ag34 Ag41 Ag42 Ag30 -26.3(11) . . . .
Ag34 Ag41 Ag42 Ag40 40.3(6) . . . .
Ag34 Ag41 Ag42 Ag43 -115.5(6) . . . .
Ag34 Ag41 Ag42 S20 -26.1(5) . . . .
Ag34 Ag41 Ag42 C31 -162.4(9) . . . .
Ag34 Ag41 Ag42 C55 73.8(8) . . . .
Ag34 Ag41 Ag45 Ag1 102.7(3) . . . .
Ag34 Ag41 Ag45 Ag29 -134.1(3) . . . 3_656
Ag34 Ag41 Ag45 Ag35 -31.4(3) . . . .
Ag34 Ag41 Ag45 Ag44 47.3(3) . . . .
Ag34 Ag41 Ag45 S0AA 31.0(4) . . . .
Ag34 Ag41 Ag45 S19 166.8(3) . . . 3_656
Ag34 Ag41 Ag45 S20 101.1(2) . . . .
Ag34 Ag41 Ag45 C16 -87.3(4) . . . .
Ag34 Ag41 S20 Ag2 8.5(3) . . . .
Ag34 Ag41 S20 Ag3 -68.0(2) . . . .
Ag34 Ag41 S20 Ag4 107.2(4) . . . .
Ag34 Ag41 S20 Ag11 61.6(3) . . . .
Ag34 Ag41 S20 Ag12 -142.08(19) . . . .
Ag34 Ag41 S20 Ag24 -136.3(3) . . . .
Ag34 Ag41 S20 Ag40 117.8(2) . . . .
Ag34 Ag41 S20 Ag42 162.7(3) . . . .
Ag34 Ag41 S20 Ag45 -61.9(3) . . . .
Ag34 Ag41 S20 Ag51 60.0(4) . . . .
Ag34 Ag41 S20 Ag52 48.7(6) . . . .
Ag34 Ag41 C31 Ag17 34.4(16) . . . .
Ag34 Ag41 C31 Ag22 124.9(12) . . . .
Ag34 Ag41 C31 Ag23 0.0(12) . . . .
Ag34 Ag41 C31 Ag42 137.4(12) . . . .
Ag34 Ag41 C31 Ag43 47.7(16) . . . .
Ag34 Ag41 C31 C32 -122.3(14) . . . .
Ag34 Ag41 C79 Ag11 -81.4(6) . . . .
Ag34 Ag41 C79 Ag21 20.05(15) . . . .
Ag34 Ag41 C79 Ag23 54.7(6) . . . .
Ag34 Ag41 C79 Ag38 -64.3(7) . . . .
Ag34 Ag41 C79 Ag52 -66.6(7) . . . .
Ag34 Ag41 C79 C80 150.8(16) . . . .
Ag34 Ag44 Ag45 Ag1 -171.3(2) . . . .
Ag34 Ag44 Ag45 Ag29 148(5) . . . 3_656
Ag34 Ag44 Ag45 Ag35 59.36(18) . . . .
Ag34 Ag44 Ag45 Ag41 -51.2(2) . . . .
Ag34 Ag44 Ag45 S0AA 112.7(3) . . . .
Ag34 Ag44 Ag45 S19 -178.0(3) . . . 3_656
Ag34 Ag44 Ag45 S20 -100.4(2) . . . .
Ag34 Ag44 Ag45 C16 7.5(6) . . . .
Ag34 Ag44 S0AA Ag2 -127.2(17) . . . .
Ag34 Ag44 S0AA Ag3 -62.80(18) . . . .
Ag34 Ag44 S0AA Ag4 -131.6(2) . . . 3_656
Ag34 Ag44 S0AA Ag12 167.4(2) . . . 3_656
Ag34 Ag44 S0AA Ag19 48.3(4) . . . .
Ag34 Ag44 S0AA Ag24 168.5(3) . . . 3_656
Ag34 Ag44 S0AA Ag28 93.6(7) . . . 3_656
Ag34 Ag44 S0AA Ag31 -127.8(3) . . . 3_656
Ag34 Ag44 S0AA Ag35 12.6(3) . . . .
Ag34 Ag44 S0AA Ag45 -57.9(2) . . . .
Ag34 Ag44 S0AA Ag53 37.5(16) . . . .
Ag34 Ag44 C73 Ag2 118.0(12) . . . .
Ag34 Ag44 C73 Ag15 -126.4(3) . . . 3_656
Ag34 Ag44 C73 Ag27 -60.47(19) . . . 3_656
Ag34 Ag44 C73 Ag33 173.9(4) . . . .
Ag34 Ag44 C73 Ag38 54.7(4) . . . .
Ag34 Ag44 C73 Ag52 60.7(5) . . . .
Ag34 Ag44 C73 C74 -57(5) . . . .
Ag34 C11 C12 C28 -17(100) . . . .
Ag34 C79 C80 C81 54(67) . . . .
Ag35 Ag27 Ag28 Ag26 165.4(5) 3_656 . . .
Ag35 Ag27 Ag28 Ag30 61(2) 3_656 . . .
Ag35 Ag27 Ag28 Ag37 12.2(5) 3_656 . . 3_656
Ag35 Ag27 Ag28 S0AA 59.8(4) 3_656 . . 3_656
Ag35 Ag27 Ag28 C1 -21.2(6) 3_656 . . 3_656
Ag35 Ag27 Ag28 C49 -140.0(7) 3_656 . . .
Ag35 Ag27 C49 Ag13 -7.4(4) 3_656 . . .
Ag35 Ag27 C49 Ag14 53.5(4) 3_656 . . .
Ag35 Ag27 C49 Ag15 135.8(2) 3_656 . . .
Ag35 Ag27 C49 Ag26 129.8(5) 3_656 . . .
Ag35 Ag27 C49 Ag28 41.1(8) 3_656 . . .
Ag35 Ag27 C49 Ag48 145.4(12) 3_656 . . .
Ag35 Ag27 C49 C50 -110.2(11) 3_656 . . .
Ag35 Ag34 Ag38 Ag39 47.2(18) . . . .
Ag35 Ag34 Ag38 Ag41 -75.8(11) . . . .
Ag35 Ag34 Ag38 Ag44 31.4(11) . . . .
Ag35 Ag34 Ag38 C73 76.0(11) . . . .
Ag35 Ag34 Ag38 C79 -123.7(9) . . . .
Ag35 Ag34 Ag38 C82 -147(22) . . . .
Ag35 Ag34 Ag41 Ag38 146.3(5) . . . .
Ag35 Ag34 Ag41 Ag42 104.0(6) . . . .
Ag35 Ag34 Ag41 Ag45 30.7(2) . . . .
Ag35 Ag34 Ag41 S20 81.2(3) . . . .
Ag35 Ag34 Ag41 C31 -21.5(14) . . . .
Ag35 Ag34 Ag41 C79 -139.5(6) . . . .
Ag35 Ag34 Ag44 Ag1 -66.1(3) . . . .
Ag35 Ag34 Ag44 Ag24 5.9(5) . . . 3_656
Ag35 Ag34 Ag44 Ag26 79.1(3) . . . 3_656
Ag35 Ag34 Ag44 Ag27 58.4(3) . . . 3_656
Ag35 Ag34 Ag44 Ag33 139.1(3) . . . .
Ag35 Ag34 Ag44 Ag38 -163.5(5) . . . .
Ag35 Ag34 Ag44 Ag45 -57.3(2) . . . .
Ag35 Ag34 Ag44 S0AA -10.5(2) . . . .
Ag35 Ag34 Ag44 S19 -144.0(11) . . . .
Ag35 Ag34 Ag44 C73 133.8(4) . . . .
Ag35 Ag34 C11 Ag13 -70.4(5) . . . 3_656
Ag35 Ag34 C11 Ag20 16.9(2) . . . .
Ag35 Ag34 C11 Ag21 67.6(7) . . . .
Ag35 Ag34 C11 Ag27 -80.1(5) . . . 3_656
Ag35 Ag34 C11 C12 157.3(18) . . . .
Ag35 Ag34 C79 Ag11 126.3(4) . . . .
Ag35 Ag34 C79 Ag21 -9.4(5) . . . .
Ag35 Ag34 C79 Ag23 46.0(6) . . . .
Ag35 Ag34 C79 Ag38 140.0(6) . . . .
Ag35 Ag34 C79 Ag41 61.1(7) . . . .
Ag35 Ag34 C79 Ag52 134.9(7) . . . .
Ag35 Ag34 C79 C80 -96.6(10) . . . .
Ag35 Ag36 Ag37 Ag28 24.0(8) . . . 3_656
Ag35 Ag36 Ag37 Ag30 126.3(16) . . . 3_656
Ag35 Ag36 Ag37 Ag31 103.3(5) . . . 3_656
Ag35 Ag36 Ag37 C1 -52(4) . . . .
Ag35 Ag36 Ag37 C6 -47.4(4) . . . .
Ag35 Ag36 Ag37 C61 152.8(5) . . . 3_656
Ag35 Ag36 C6 Ag18 -46.0(11) . . . .
Ag35 Ag36 C6 Ag19 65.8(4) . . . .
Ag35 Ag36 C6 Ag20 -15.6(2) . . . .
Ag35 Ag36 C6 Ag37 80.2(6) . . . .
Ag35 Ag36 C6 Ag53 72.3(13) . . . .
Ag35 Ag36 C6 C7 -148.0(11) . . . .
Ag35 Ag36 C7 C6 22.1(8) . . . .
Ag35 Ag36 C7 C27 -155.0(13) . . . .
Ag35 Ag37 C1 Ag9 138.9(5) . . . 3_656
Ag35 Ag37 C1 Ag14 51.6(5) . . . 3_656
Ag35 Ag37 C1 Ag19 -7.4(6) . . . .
Ag35 Ag37 C1 Ag28 39.4(8) . . . 3_656
Ag35 Ag37 C1 Ag30 129.8(5) . . . 3_656
Ag35 Ag37 C1 Ag49 135.9(7) . . . 3_656
Ag35 Ag37 C1 Ag53 19(7) . . . .
Ag35 Ag37 C1 C2 -74.5(10) . . . .
Ag35 Ag37 C6 Ag18 -91.3(5) . . . .
Ag35 Ag37 C6 Ag19 40.2(12) . . . .
Ag35 Ag37 C6 Ag20 -17.4(2) . . . .
Ag35 Ag37 C6 Ag36 -102.5(5) . . . .
Ag35 Ag37 C6 Ag53 -17(10) . . . .
Ag35 Ag37 C6 C7 163.2(15) . . . .
Ag35 Ag45 S0AA Ag2 116.94(13) . . . .
Ag35 Ag45 S0AA Ag3 -115.9(18) . . . .
Ag35 Ag45 S0AA Ag4 -113.08(11) . . . 3_656
Ag35 Ag45 S0AA Ag12 -177.5(2) . . . 3_656
Ag35 Ag45 S0AA Ag19 -33.31(17) . . . .
Ag35 Ag45 S0AA Ag24 176.1(3) . . . 3_656
Ag35 Ag45 S0AA Ag28 17.1(7) . . . 3_656
Ag35 Ag45 S0AA Ag31 -103.4(2) . . . 3_656
Ag35 Ag45 S0AA Ag44 108.9(2) . . . .
Ag35 Ag45 S0AA Ag53 -48.4(9) . . . .
Ag35 Ag45 S20 Ag2 -32.2(4) . . . .
Ag35 Ag45 S20 Ag3 -161(2) . . . .
Ag35 Ag45 S20 Ag4 -91.0(5) . . . .
Ag35 Ag45 S20 Ag11 41.4(5) . . . .
Ag35 Ag45 S20 Ag12 -164.7(4) . . . .
Ag35 Ag45 S20 Ag24 -162.6(5) . . . .
Ag35 Ag45 S20 Ag40 81.4(6) . . . .
Ag35 Ag45 S20 Ag41 82.1(4) . . . .
Ag35 Ag45 S20 Ag42 123.3(4) . . . .
Ag35 Ag45 S20 Ag51 -31.1(5) . . . .
Ag35 Ag45 S20 Ag52 26.3(6) . . . .
Ag35 Ag45 C16 Ag3 118.0(19) . . . .
Ag35 Ag45 C16 Ag20 -1.83(11) . . . .
Ag35 Ag45 C16 Ag23 -122.6(3) . . . .
Ag35 Ag45 C16 Ag29 120.7(4) . . . 3_656
Ag35 Ag45 C16 Ag50 107.0(6) . . . 3_656
Ag35 Ag45 C16 C17 -105(8) . . . .
Ag35 C6 C7 Ag36 -124.6(17) . . . .
Ag35 C6 C7 C27 2(29) . . . .
Ag35 C11 C12 C28 137(100) . . . .
Ag36 Ag29 Ag32 Ag33 -151.1(4) 3_656 . . .
Ag36 Ag29 Ag32 Ag39 -84.1(9) 3_656 . . .
Ag36 Ag29 Ag32 S19 -103.6(3) 3_656 . . .
Ag36 Ag29 Ag32 O7 161.7(3) 3_656 . . .
Ag36 Ag29 Ag32 C67 49.2(5) 3_656 . . .
Ag36 Ag29 Ag32 C68 73.1(4) 3_656 . . .
Ag36 Ag29 Ag32 C88 174.8(10) 3_656 . . .
Ag36 Ag29 C67 Ag6 -82.1(5) 3_656 . . .
Ag36 Ag29 C67 Ag7 -135.3(6) 3_656 . . .
Ag36 Ag29 C67 Ag18 5.3(2) 3_656 . . 3_656
Ag36 Ag29 C67 Ag32 -99.8(6) 3_656 . . .
Ag36 Ag29 C67 Ag50 -40(3) 3_656 . . .
Ag36 Ag29 C67 C68 160.2(14) 3_656 . . .
Ag36 Ag31 C61 Ag4 131.1(8) 3_656 . . .
Ag36 Ag31 C61 Ag6 62.2(3) 3_656 . . .
Ag36 Ag31 C61 Ag8 -179.6(4) 3_656 . . .
Ag36 Ag31 C61 Ag37 -58.2(5) 3_656 . . 3_656
Ag36 Ag31 C61 Ag53 -54.1(7) 3_656 . . 3_656
Ag36 Ag31 C61 C62 -57(3) 3_656 . . .
Ag36 Ag32 Ag33 Ag25 -72.4(9) 3_656 . . 3_656
Ag36 Ag32 Ag33 Ag26 -55.7(12) 3_656 . . 3_656
Ag36 Ag32 Ag33 Ag39 85.4(10) 3_656 . . .
Ag36 Ag32 Ag33 Ag44 14.6(11) 3_656 . . .
Ag36 Ag32 Ag33 C37 -96.0(10) 3_656 . . 3_656
Ag36 Ag32 Ag33 C73 47.2(12) 3_656 . . .
Ag36 Ag32 Ag33 C88 141.9(13) 3_656 . . .
Ag36 Ag32 Ag39 Ag33 -148.5(3) 3_656 . . .
Ag36 Ag32 Ag39 Ag38 -108.8(7) 3_656 . . .
Ag36 Ag32 Ag39 Ag40 -17.6(4) 3_656 . . .
Ag36 Ag32 Ag39 C82 15(4) 3_656 . . .
Ag36 Ag32 Ag39 C88 151.8(6) 3_656 . . .
Ag36 Ag32 S19 Ag1 62.2(3) 3_656 . . .
Ag36 Ag32 S19 Ag2 135.6(2) 3_656 . . .
Ag36 Ag32 S19 Ag3 -14.8(4) 3_656 . . 3_656
Ag36 Ag32 S19 Ag4 63.3(3) 3_656 . . .
Ag36 Ag32 S19 Ag5 -170.2(5) 3_656 . . .
Ag36 Ag32 S19 Ag7 -68.2(2) 3_656 . . .
Ag36 Ag32 S19 Ag12 -118.5(4) 3_656 . . 3_656
Ag36 Ag32 S19 Ag24 -121.2(5) 3_656 . . 3_656
Ag36 Ag32 S19 Ag47 -136.0(5) 3_656 . . 3_656
Ag36 Ag32 S19 Ag50 -45.4(7) 3_656 . . .
Ag36 Ag32 S19 Ag51 109.2(4) 3_656 . . .
Ag36 Ag32 O7 Ag5 143.9(3) 3_656 . . .
Ag36 Ag32 O7 Ag7 18.9(3) 3_656 . . .
Ag36 Ag32 O7 Ag25 75.1(5) 3_656 . . 3_656
Ag36 Ag32 C67 Ag6 -40.9(6) 3_656 . . .
Ag36 Ag32 C67 Ag7 98.3(5) 3_656 . . .
Ag36 Ag32 C67 Ag18 14.9(3) 3_656 . . 3_656
Ag36 Ag32 C67 Ag29 86.3(5) 3_656 . . .
Ag36 Ag32 C67 Ag50 74.9(10) 3_656 . . .
Ag36 Ag32 C67 C68 -149.5(12) 3_656 . . .
Ag36 Ag32 C68 C67 21.2(8) 3_656 . . .
Ag36 Ag32 C68 C69 -166.5(14) 3_656 . . .
Ag36 Ag32 C88 Ag5 -158.9(9) 3_656 . . .
Ag36 Ag32 C88 Ag6 -17.7(7) 3_656 . . .
Ag36 Ag32 C88 Ag10 -78.2(10) 3_656 . . .
Ag36 Ag32 C88 Ag33 -144.4(8) 3_656 . . .
Ag36 Ag32 C88 Ag39 -58.2(10) 3_656 . . .
Ag36 Ag32 C88 C89 54(2) 3_656 . . .
Ag36 Ag35 Ag37 Ag28 -162.5(5) . . . 3_656
Ag36 Ag35 Ag37 Ag30 -151.0(8) . . . 3_656
Ag36 Ag35 Ag37 Ag31 -74.0(4) . . . 3_656
Ag36 Ag35 Ag37 C1 170.4(7) . . . .
Ag36 Ag35 Ag37 C6 50.8(5) . . . .
Ag36 Ag35 Ag37 C61 -39.4(7) . . . 3_656
Ag36 Ag35 Ag45 Ag1 97.9(3) . . . .
Ag36 Ag35 Ag45 Ag29 -29.3(3) . . . 3_656
Ag36 Ag35 Ag45 Ag41 -129.4(3) . . . .
Ag36 Ag35 Ag45 Ag44 146.6(3) . . . .
Ag36 Ag35 Ag45 S0AA 101.5(2) . . . .
Ag36 Ag35 Ag45 S19 32.5(3) . . . 3_656
Ag36 Ag35 Ag45 S20 171.9(4) . . . .
Ag36 Ag35 Ag45 C16 -74.0(4) . . . .
Ag36 Ag35 S0AA Ag2 -136.75(19) . . . .
Ag36 Ag35 S0AA Ag3 -61.1(2) . . . .
Ag36 Ag35 S0AA Ag4 11.7(3) . . . 3_656
Ag36 Ag35 S0AA Ag12 108.4(4) . . . 3_656
Ag36 Ag35 S0AA Ag19 66.57(18) . . . .
Ag36 Ag35 S0AA Ag24 120.0(6) . . . 3_656
Ag36 Ag35 S0AA Ag28 120.6(2) . . . 3_656
Ag36 Ag35 S0AA Ag31 15.7(3) . . . 3_656
Ag36 Ag35 S0AA Ag44 -142.6(3) . . . .
Ag36 Ag35 S0AA Ag45 -67.5(3) . . . .
Ag36 Ag35 S0AA Ag53 48.7(9) . . . .
Ag36 Ag35 C6 Ag18 9.9(2) . . . .
Ag36 Ag35 C6 Ag19 -91.0(5) . . . .
Ag36 Ag35 C6 Ag20 49.0(6) . . . .
Ag36 Ag35 C6 Ag37 -74.1(6) . . . .
Ag36 Ag35 C6 Ag53 -71.9(10) . . . .
Ag36 Ag35 C6 C7 125.3(17) . . . .
Ag36 Ag35 C11 Ag13 157.0(8) . . . 3_656
Ag36 Ag35 C11 Ag20 23.2(8) . . . .
Ag36 Ag35 C11 Ag21 57.3(11) . . . .
Ag36 Ag35 C11 Ag27 143.1(8) . . . 3_656
Ag36 Ag35 C11 Ag34 77.0(10) . . . .
Ag36 Ag35 C11 C12 -85.8(15) . . . .
Ag36 Ag37 C1 Ag9 -172(4) . . . 3_656
Ag36 Ag37 C1 Ag14 100(4) . . . 3_656
Ag36 Ag37 C1 Ag19 41(4) . . . .
Ag36 Ag37 C1 Ag28 88(4) . . . 3_656
Ag36 Ag37 C1 Ag30 179(4) . . . 3_656
Ag36 Ag37 C1 Ag49 -175(4) . . . 3_656
Ag36 Ag37 C1 Ag53 68(8) . . . .
Ag36 Ag37 C1 C2 -26(5) . . . .
Ag36 Ag37 C6 Ag18 11.2(2) . . . .
Ag36 Ag37 C6 Ag19 142.8(13) . . . .
Ag36 Ag37 C6 Ag20 85.1(4) . . . .
Ag36 Ag37 C6 Ag35 102.5(5) . . . .
Ag36 Ag37 C6 Ag53 86(10) . . . .
Ag36 Ag37 C6 C7 -94.2(13) . . . .
Ag36 C6 C7 C27 126(28) . . . .
Ag36 C7 C27 C1B 5(2) . . . .
Ag36 C7 C27 C1C 130.6(19) . . . .
Ag36 C7 C27 C10 -117.3(15) . . . .
Ag36 C67 C68 Ag32 -121.5(19) 3_656 . . .
Ag36 C67 C68 C69 -178(100) 3_656 . . .
Ag37 Ag28 Ag30 Ag40 74.5(11) 3_656 . . .
Ag37 Ag28 Ag30 Ag42 123.8(6) 3_656 . . .
Ag37 Ag28 Ag30 C1 -57.3(7) 3_656 . . 3_656
Ag37 Ag28 Ag30 C55 154(2) 3_656 . . .
Ag37 Ag28 C49 Ag13 -39.2(10) 3_656 . . .
Ag37 Ag28 C49 Ag14 176.0(15) 3_656 . . .
Ag37 Ag28 C49 Ag15 -123.6(8) 3_656 . . .
Ag37 Ag28 C49 Ag26 -138.6(8) 3_656 . . .
Ag37 Ag28 C49 Ag27 -54.0(9) 3_656 . . .
Ag37 Ag28 C49 Ag48 -137.4(10) 3_656 . . .
Ag37 Ag28 C49 C50 91.6(18) 3_656 . . .
Ag37 Ag30 Ag40 Ag39 4.1(5) 3_656 . . .
Ag37 Ag30 Ag40 Ag42 145.2(5) 3_656 . . .
Ag37 Ag30 Ag40 S20 80.6(5) 3_656 . . .
Ag37 Ag30 Ag40 C55 -142.1(7) 3_656 . . .
Ag37 Ag30 Ag40 C82 -20.0(11) 3_656 . . .
Ag37 Ag30 Ag40 C83 -81.9(10) 3_656 . . .
Ag37 Ag30 Ag42 Ag40 -48.2(6) 3_656 . . .
Ag37 Ag30 Ag42 Ag41 22.1(11) 3_656 . . .
Ag37 Ag30 Ag42 Ag43 101.5(7) 3_656 . . .
Ag37 Ag30 Ag42 S20 21.9(7) 3_656 . . .
Ag37 Ag30 Ag42 C31 132.6(8) 3_656 . . .
Ag37 Ag30 Ag42 C55 -107.0(8) 3_656 . . .
Ag37 Ag30 C55 Ag8 33.0(7) 3_656 . . .
Ag37 Ag30 C55 Ag9 3.6(10) 3_656 . . .
Ag37 Ag30 C55 Ag22 127.0(7) 3_656 . . .
Ag37 Ag30 C55 Ag40 50.9(8) 3_656 . . .
Ag37 Ag30 C55 Ag42 112.3(7) 3_656 . . .
Ag37 Ag30 C55 Ag49 8(6) 3_656 . . .
Ag37 Ag30 C55 C56 -96.8(10) 3_656 . . .
Ag37 Ag31 C61 Ag4 -170.7(9) 3_656 . . .
Ag37 Ag31 C61 Ag6 120.4(6) 3_656 . . .
Ag37 Ag31 C61 Ag8 -121.4(6) 3_656 . . .
Ag37 Ag31 C61 Ag53 4.1(10) 3_656 . . 3_656
Ag37 Ag31 C61 C62 1(3) 3_656 . . .
Ag37 Ag35 Ag36 Ag29 136.1(4) . . . 3_656
Ag37 Ag35 Ag36 Ag31 47.8(4) . . . 3_656
Ag37 Ag35 Ag36 Ag32 80.3(6) . . . 3_656
Ag37 Ag35 Ag36 C6 -73.5(6) . . . .
Ag37 Ag35 Ag36 C7 -89.3(5) . . . .
Ag37 Ag35 Ag36 C67 149.9(9) . . . 3_656
Ag37 Ag35 Ag45 Ag1 48.6(4) . . . .
Ag37 Ag35 Ag45 Ag29 -78.5(4) . . . 3_656
Ag37 Ag35 Ag45 Ag41 -178.6(3) . . . .
Ag37 Ag35 Ag45 Ag44 97.3(3) . . . .
Ag37 Ag35 Ag45 S0AA 52.2(3) . . . .
Ag37 Ag35 Ag45 S19 -16.7(4) . . . 3_656
Ag37 Ag35 Ag45 S20 122.7(5) . . . .
Ag37 Ag35 Ag45 C16 -123.3(5) . . . .
Ag37 Ag35 S0AA Ag2 173.3(4) . . . .
Ag37 Ag35 S0AA Ag3 -111.1(4) . . . .
Ag37 Ag35 S0AA Ag4 -38.2(4) . . . 3_656
Ag37 Ag35 S0AA Ag12 58.5(5) . . . 3_656
Ag37 Ag35 S0AA Ag19 16.7(4) . . . .
Ag37 Ag35 S0AA Ag24 70.1(7) . . . 3_656
Ag37 Ag35 S0AA Ag28 70.7(4) . . . 3_656
Ag37 Ag35 S0AA Ag31 -34.2(4) . . . 3_656
Ag37 Ag35 S0AA Ag44 167.5(4) . . . .
Ag37 Ag35 S0AA Ag45 -117.4(4) . . . .
Ag37 Ag35 S0AA Ag53 -1.2(12) . . . .
Ag37 Ag35 C6 Ag18 84.0(6) . . . .
Ag37 Ag35 C6 Ag19 -16.9(5) . . . .
Ag37 Ag35 C6 Ag20 123.2(6) . . . .
Ag37 Ag35 C6 Ag36 74.1(6) . . . .
Ag37 Ag35 C6 Ag53 2.3(12) . . . .
Ag37 Ag35 C6 C7 -160.6(17) . . . .
Ag37 Ag35 C11 Ag13 -30.0(11) . . . 3_656
Ag37 Ag35 C11 Ag20 -163.8(11) . . . .
Ag37 Ag35 C11 Ag21 -129.7(9) . . . .
Ag37 Ag35 C11 Ag27 -43.9(11) . . . 3_656
Ag37 Ag35 C11 Ag34 -110.0(10) . . . .
Ag37 Ag35 C11 C12 87.2(14) . . . .
Ag37 Ag36 C6 Ag18 -126.2(11) . . . .
Ag37 Ag36 C6 Ag19 -14.4(5) . . . .
Ag37 Ag36 C6 Ag20 -95.8(6) . . . .
Ag37 Ag36 C6 Ag35 -80.2(6) . . . .
Ag37 Ag36 C6 Ag53 -7.9(12) . . . .
Ag37 Ag36 C6 C7 131.8(10) . . . .
Ag37 Ag36 C7 C6 -39.8(9) . . . .
Ag37 Ag36 C7 C27 143.1(13) . . . .
Ag37 C1 C2 Ag19 22.7(6) . . . .
Ag37 C1 C2 C26 79(100) . . . .
Ag37 C6 C7 Ag36 82.3(12) . . . .
Ag37 C6 C7 C27 -152(27) . . . .
Ag37 C61 C62 C63 33(22) 3_656 . . .
Ag38 Ag34 Ag35 Ag27 -83.4(11) . . . 3_656
Ag38 Ag34 Ag35 Ag36 53.7(12) . . . .
Ag38 Ag34 Ag35 Ag37 -21.6(14) . . . .
Ag38 Ag34 Ag35 Ag45 29.8(11) . . . .
Ag38 Ag34 Ag35 S0AA -20.2(11) . . . .
Ag38 Ag34 Ag35 C6 100.7(15) . . . .
Ag38 Ag34 Ag35 C11 -158.4(12) . . . .
Ag38 Ag34 Ag41 Ag42 -42.3(7) . . . .
Ag38 Ag34 Ag41 Ag45 -115.6(5) . . . .
Ag38 Ag34 Ag41 S20 -65.1(5) . . . .
Ag38 Ag34 Ag41 C31 -167.7(14) . . . .
Ag38 Ag34 Ag41 C79 74.3(7) . . . .
Ag38 Ag34 Ag44 Ag1 97.4(6) . . . .
Ag38 Ag34 Ag44 Ag24 169.4(7) . . . 3_656
Ag38 Ag34 Ag44 Ag26 -117.5(5) . . . 3_656
Ag38 Ag34 Ag44 Ag27 -138.1(6) . . . 3_656
Ag38 Ag34 Ag44 Ag33 -57.4(5) . . . .
Ag38 Ag34 Ag44 Ag45 106.2(5) . . . .
Ag38 Ag34 Ag44 S0AA 153.0(6) . . . .
Ag38 Ag34 Ag44 S19 19.5(12) . . . .
Ag38 Ag34 Ag44 C73 -62.7(6) . . . .
Ag38 Ag34 C11 Ag13 57(2) . . . 3_656
Ag38 Ag34 C11 Ag20 144(2) . . . .
Ag38 Ag34 C11 Ag21 -165(2) . . . .
Ag38 Ag34 C11 Ag27 47(2) . . . 3_656
Ag38 Ag34 C11 Ag35 127(2) . . . .
Ag38 Ag34 C11 C12 -76(3) . . . .
Ag38 Ag34 C79 Ag11 -13.6(4) . . . .
Ag38 Ag34 C79 Ag21 -149.4(7) . . . .
Ag38 Ag34 C79 Ag23 -94.0(6) . . . .
Ag38 Ag34 C79 Ag41 -78.8(6) . . . .
Ag38 Ag34 C79 Ag52 -5.1(9) . . . .
Ag38 Ag34 C79 C80 123.4(11) . . . .
Ag38 Ag39 Ag40 Ag30 136.0(4) . . . .
Ag38 Ag39 Ag40 Ag42 55.1(6) . . . .
Ag38 Ag39 Ag40 S20 58.5(3) . . . .
Ag38 Ag39 Ag40 C55 178.3(7) . . . .
Ag38 Ag39 Ag40 C82 -57.8(5) . . . .
Ag38 Ag39 Ag40 C83 -73.8(5) . . . .
Ag38 Ag39 C82 Ag8 104.8(5) . . . .
Ag38 Ag39 C82 Ag10 -32.8(7) . . . .
Ag38 Ag39 C82 Ag11 16.6(4) . . . .
Ag38 Ag39 C82 Ag40 92.3(6) . . . .
Ag38 Ag39 C82 Ag52 4.6(9) . . . .
Ag38 Ag39 C82 C83 -158(2) . . . .
Ag38 Ag39 C88 Ag5 -53.9(7) . . . .
Ag38 Ag39 C88 Ag6 -133.8(4) . . . .
Ag38 Ag39 C88 Ag10 -0.7(5) . . . .
Ag38 Ag39 C88 Ag32 -118.3(5) . . . .
Ag38 Ag39 C88 Ag33 -32.9(6) . . . .
Ag38 Ag39 C88 C89 99.8(9) . . . .
Ag38 Ag41 Ag42 Ag30 -55.1(9) . . . .
Ag38 Ag41 Ag42 Ag40 11.4(5) . . . .
Ag38 Ag41 Ag42 Ag43 -144.4(5) . . . .
Ag38 Ag41 Ag42 S20 -54.9(4) . . . .
Ag38 Ag41 Ag42 C31 168.8(7) . . . .
Ag38 Ag41 Ag42 C55 45.0(7) . . . .
Ag38 Ag41 Ag45 Ag1 63.1(4) . . . .
Ag38 Ag41 Ag45 Ag29 -173.7(5) . . . 3_656
Ag38 Ag41 Ag45 Ag35 -70.9(4) . . . .
Ag38 Ag41 Ag45 Ag44 7.7(4) . . . .
Ag38 Ag41 Ag45 S0AA -8.5(6) . . . .
Ag38 Ag41 Ag45 S19 127.2(4) . . . 3_656
Ag38 Ag41 Ag45 S20 61.6(4) . . . .
Ag38 Ag41 Ag45 C16 -126.8(5) . . . .
Ag38 Ag41 S20 Ag2 -35.9(5) . . . .
Ag38 Ag41 S20 Ag3 -112.4(5) . . . .
Ag38 Ag41 S20 Ag4 62.8(6) . . . .
Ag38 Ag41 S20 Ag11 17.2(4) . . . .
Ag38 Ag41 S20 Ag12 173.6(5) . . . .
Ag38 Ag41 S20 Ag24 179.3(5) . . . .
Ag38 Ag41 S20 Ag40 73.4(5) . . . .
Ag38 Ag41 S20 Ag42 118.3(5) . . . .
Ag38 Ag41 S20 Ag45 -106.2(5) . . . .
Ag38 Ag41 S20 Ag51 15.6(5) . . . .
Ag38 Ag41 S20 Ag52 4.4(9) . . . .
Ag38 Ag41 C31 Ag17 -127.0(11) . . . .
Ag38 Ag41 C31 Ag22 -36.5(13) . . . .
Ag38 Ag41 C31 Ag23 -161.4(14) . . . .
Ag38 Ag41 C31 Ag42 -24.0(13) . . . .
Ag38 Ag41 C31 Ag43 -113.7(12) . . . .
Ag38 Ag41 C31 C32 76.3(17) . . . .
Ag38 Ag41 C79 Ag11 -17.0(5) . . . .
Ag38 Ag41 C79 Ag21 84.4(7) . . . .
Ag38 Ag41 C79 Ag23 119.0(7) . . . .
Ag38 Ag41 C79 Ag34 64.3(7) . . . .
Ag38 Ag41 C79 Ag52 -2.3(10) . . . .
Ag38 Ag41 C79 C80 -144.9(16) . . . .
Ag38 Ag44 Ag45 Ag1 -127.2(4) . . . .
Ag38 Ag44 Ag45 Ag29 -168(5) . . . 3_656
Ag38 Ag44 Ag45 Ag35 103.4(4) . . . .
Ag38 Ag44 Ag45 Ag41 -7.2(4) . . . .
Ag38 Ag44 Ag45 S0AA 156.7(4) . . . .
Ag38 Ag44 Ag45 S19 -134.0(4) . . . 3_656
Ag38 Ag44 Ag45 S20 -56.3(4) . . . .
Ag38 Ag44 Ag45 C16 51.6(7) . . . .
Ag38 Ag44 S0AA Ag2 -101.1(18) . . . .
Ag38 Ag44 S0AA Ag3 -36.8(6) . . . .
Ag38 Ag44 S0AA Ag4 -105.6(6) . . . 3_656
Ag38 Ag44 S0AA Ag12 -166.6(6) . . . 3_656
Ag38 Ag44 S0AA Ag19 74.3(7) . . . .
Ag38 Ag44 S0AA Ag24 -165.5(7) . . . 3_656
Ag38 Ag44 S0AA Ag28 119.7(9) . . . 3_656
Ag38 Ag44 S0AA Ag31 -101.8(7) . . . 3_656
Ag38 Ag44 S0AA Ag35 38.6(7) . . . .
Ag38 Ag44 S0AA Ag45 -31.9(6) . . . .
Ag38 Ag44 S0AA Ag53 63.6(18) . . . .
Ag38 Ag44 C73 Ag2 63.3(13) . . . .
Ag38 Ag44 C73 Ag15 179.0(5) . . . 3_656
Ag38 Ag44 C73 Ag27 -115.2(5) . . . 3_656
Ag38 Ag44 C73 Ag33 119.2(5) . . . .
Ag38 Ag44 C73 Ag52 6.0(8) . . . .
Ag38 Ag44 C73 C74 -111(5) . . . .
Ag38 C73 C74 C75 147(86) . . . .
Ag38 C79 C80 C81 136(67) . . . .
Ag38 C82 C83 Ag40 100.6(12) . . . .
Ag38 C82 C83 C84 52(29) . . . .
Ag39 Ag32 Ag33 Ag25 -157.8(2) . . . 3_656
Ag39 Ag32 Ag33 Ag26 -141.1(3) . . . 3_656
Ag39 Ag32 Ag33 Ag44 -70.9(2) . . . .
Ag39 Ag32 Ag33 C37 178.5(3) . . . 3_656
Ag39 Ag32 Ag33 C73 -38.2(4) . . . .
Ag39 Ag32 Ag33 C88 56.5(5) . . . .
Ag39 Ag32 S19 Ag1 -51.1(4) . . . .
Ag39 Ag32 S19 Ag2 22.4(4) . . . .
Ag39 Ag32 S19 Ag3 -128.0(2) . . . 3_656
Ag39 Ag32 S19 Ag4 -50.0(3) . . . .
Ag39 Ag32 S19 Ag5 76.5(2) . . . .
Ag39 Ag32 S19 Ag7 178.5(5) . . . .
Ag39 Ag32 S19 Ag12 128.2(4) . . . 3_656
Ag39 Ag32 S19 Ag24 125.5(6) . . . 3_656
Ag39 Ag32 S19 Ag47 110.7(5) . . . 3_656
Ag39 Ag32 S19 Ag50 -158.7(8) . . . .
Ag39 Ag32 S19 Ag51 -4.0(2) . . . .
Ag39 Ag32 O7 Ag5 -15.2(4) . . . .
Ag39 Ag32 O7 Ag7 -140.2(3) . . . .
Ag39 Ag32 O7 Ag25 -84.1(5) . . . 3_656
Ag39 Ag32 C67 Ag6 4.4(5) . . . .
Ag39 Ag32 C67 Ag7 143.7(7) . . . .
Ag39 Ag32 C67 Ag18 60.3(10) . . . 3_656
Ag39 Ag32 C67 Ag29 131.7(7) . . . .
Ag39 Ag32 C67 Ag36 45.3(10) . . . 3_656
Ag39 Ag32 C67 Ag50 120.2(11) . . . .
Ag39 Ag32 C67 C68 -104.2(11) . . . .
Ag39 Ag32 C68 C67 115.3(13) . . . .
Ag39 Ag32 C68 C69 -72.3(17) . . . .
Ag39 Ag32 C88 Ag5 -100.7(4) . . . .
Ag39 Ag32 C88 Ag6 40.5(5) . . . .
Ag39 Ag32 C88 Ag10 -19.92(17) . . . .
Ag39 Ag32 C88 Ag33 -86.2(4) . . . .
Ag39 Ag32 C88 C89 111.8(17) . . . .
Ag39 Ag33 Ag44 Ag1 -75.6(3) . . . .
Ag39 Ag33 Ag44 Ag24 -124.2(3) . . . 3_656
Ag39 Ag33 Ag44 Ag26 178.4(5) . . . 3_656
Ag39 Ag33 Ag44 Ag27 133.0(3) . . . 3_656
Ag39 Ag33 Ag44 Ag34 80.6(3) . . . .
Ag39 Ag33 Ag44 Ag38 43.1(4) . . . .
Ag39 Ag33 Ag44 Ag45 -7.2(12) . . . .
Ag39 Ag33 Ag44 S0AA -152.6(5) . . . .
Ag39 Ag33 Ag44 S19 -84.0(2) . . . .
Ag39 Ag33 Ag44 C73 86.5(4) . . . .
Ag39 Ag33 C73 Ag2 -75.0(3) . . . .
Ag39 Ag33 C73 Ag15 -159.3(2) . . . 3_656
Ag39 Ag33 C73 Ag27 -150.9(5) . . . 3_656
Ag39 Ag33 C73 Ag38 -1.2(6) . . . .
Ag39 Ag33 C73 Ag44 -86.3(4) . . . .
Ag39 Ag33 C73 Ag52 -4.6(6) . . . .
Ag39 Ag33 C73 C74 102.1(8) . . . .
Ag39 Ag33 C88 Ag5 122.2(5) . . . .
Ag39 Ag33 C88 Ag6 70.7(4) . . . .
Ag39 Ag33 C88 Ag10 -12.7(2) . . . .
Ag39 Ag33 C88 Ag32 89.2(6) . . . .
Ag39 Ag33 C88 C89 -106.4(14) . . . .
Ag39 Ag38 Ag41 Ag34 -142.9(9) . . . .
Ag39 Ag38 Ag41 Ag42 9.9(8) . . . .
Ag39 Ag38 Ag41 Ag45 -89.6(7) . . . .
Ag39 Ag38 Ag41 S20 -41.3(6) . . . .
Ag39 Ag38 Ag41 C31 29.3(16) . . . .
Ag39 Ag38 Ag41 C79 159.3(10) . . . .
Ag39 Ag38 Ag44 Ag1 78.9(4) . . . .
Ag39 Ag38 Ag44 Ag24 38(2) . . . 3_656
Ag39 Ag38 Ag44 Ag26 -84.4(6) . . . 3_656
Ag39 Ag38 Ag44 Ag27 -137.8(4) . . . 3_656
Ag39 Ag38 Ag44 Ag33 -40.7(3) . . . .
Ag39 Ag38 Ag44 Ag34 -170.0(7) . . . .
Ag39 Ag38 Ag44 Ag45 127.7(4) . . . .
Ag39 Ag38 Ag44 S0AA 152.5(4) . . . .
Ag39 Ag38 Ag44 S19 15.4(5) . . . .
Ag39 Ag38 Ag44 C73 -84.5(5) . . . .
Ag39 Ag38 C73 Ag2 73.7(3) . . . .
Ag39 Ag38 C73 Ag15 82.9(17) . . . 3_656
Ag39 Ag38 C73 Ag27 153.6(5) . . . 3_656
Ag39 Ag38 C73 Ag33 1.2(5) . . . .
Ag39 Ag38 C73 Ag44 86.0(4) . . . .
Ag39 Ag38 C73 Ag52 28(6) . . . .
Ag39 Ag38 C73 C74 -104.1(8) . . . .
Ag39 Ag38 C79 Ag11 -19.4(14) . . . .
Ag39 Ag38 C79 Ag21 -152.9(19) . . . .
Ag39 Ag38 C79 Ag23 -77.4(19) . . . .
Ag39 Ag38 C79 Ag34 -164(2) . . . .
Ag39 Ag38 C79 Ag41 -61(2) . . . .
Ag39 Ag38 C79 Ag52 -39(8) . . . .
Ag39 Ag38 C79 C80 88(2) . . . .
Ag39 Ag38 C82 Ag8 -71.7(5) . . . .
Ag39 Ag38 C82 Ag10 13.1(3) . . . .
Ag39 Ag38 C82 Ag11 -126.8(12) . . . .
Ag39 Ag38 C82 Ag40 -91.2(5) . . . .
Ag39 Ag38 C82 Ag52 -54(10) . . . .
Ag39 Ag38 C82 C83 163.9(15) . . . .
Ag39 Ag40 Ag42 Ag30 98.6(6) . . . .
Ag39 Ag40 Ag42 Ag41 -55.3(6) . . . .
Ag39 Ag40 Ag42 Ag43 -4.0(10) . . . .
Ag39 Ag40 Ag42 S20 3.7(5) . . . .
Ag39 Ag40 Ag42 C31 -82.1(8) . . . .
Ag39 Ag40 Ag42 C55 147.1(7) . . . .
Ag39 Ag40 S20 Ag2 -15.2(2) . . . .
Ag39 Ag40 S20 Ag3 -133.8(3) . . . .
Ag39 Ag40 S20 Ag4 54.15(19) . . . .
Ag39 Ag40 S20 Ag11 -71.0(3) . . . .
Ag39 Ag40 S20 Ag12 130.2(2) . . . .
Ag39 Ag40 S20 Ag24 130.6(3) . . . .
Ag39 Ag40 S20 Ag41 -120.79(19) . . . .
Ag39 Ag40 S20 Ag42 -177.9(3) . . . .
Ag39 Ag40 S20 Ag45 -120.0(5) . . . .
Ag39 Ag40 S20 Ag51 5.9(2) . . . .
Ag39 Ag40 S20 Ag52 -57.2(5) . . . .
Ag39 Ag40 C55 Ag8 -10.7(4) . . . .
Ag39 Ag40 C55 Ag9 -51.3(8) . . . .
Ag39 Ag40 C55 Ag22 -134.5(5) . . . .
Ag39 Ag40 C55 Ag30 -63.2(7) . . . .
Ag39 Ag40 C55 Ag42 -146.3(5) . . . .
Ag39 Ag40 C55 Ag49 -58.5(9) . . . .
Ag39 Ag40 C55 C56 63.6(16) . . . .
Ag39 Ag40 C82 Ag8 -32.6(4) . . . .
Ag39 Ag40 C82 Ag10 19.47(18) . . . .
Ag39 Ag40 C82 Ag11 101.5(5) . . . .
Ag39 Ag40 C82 Ag38 89.4(6) . . . .
Ag39 Ag40 C82 Ag52 85.9(7) . . . .
Ag39 Ag40 C82 C83 -144.6(11) . . . .
Ag39 Ag40 C83 C82 25.8(9) . . . .
Ag39 Ag40 C83 C84 -157.2(15) . . . .
Ag39 C82 C83 Ag40 -106.7(18) . . . .
Ag39 C82 C83 C84 -155(28) . . . .
Ag39 C88 C89 C93 4(12) . . . .
Ag40 Ag30 Ag42 Ag41 70.4(7) . . . .
Ag40 Ag30 Ag42 Ag43 149.75(18) . . . .
Ag40 Ag30 Ag42 S20 70.13(15) . . . .
Ag40 Ag30 Ag42 C31 -179.2(7) . . . .
Ag40 Ag30 Ag42 C55 -58.8(4) . . . .
Ag40 Ag30 C55 Ag8 -17.83(18) . . . .
Ag40 Ag30 C55 Ag9 -47.3(13) . . . .
Ag40 Ag30 C55 Ag22 76.2(4) . . . .
Ag40 Ag30 C55 Ag42 61.5(4) . . . .
Ag40 Ag30 C55 Ag49 -43(6) . . . .
Ag40 Ag30 C55 C56 -147.7(10) . . . .
Ag40 Ag39 C82 Ag8 12.45(15) . . . .
Ag40 Ag39 C82 Ag10 -125.1(6) . . . .
Ag40 Ag39 C82 Ag11 -75.7(5) . . . .
Ag40 Ag39 C82 Ag38 -92.3(6) . . . .
Ag40 Ag39 C82 Ag52 -87.7(7) . . . .
Ag40 Ag39 C82 C83 109.8(19) . . . .
Ag40 Ag39 C88 Ag5 120(2) . . . .
Ag40 Ag39 C88 Ag6 41(2) . . . .
Ag40 Ag39 C88 Ag10 174(2) . . . .
Ag40 Ag39 C88 Ag32 56(2) . . . .
Ag40 Ag39 C88 Ag33 141(2) . . . .
Ag40 Ag39 C88 C89 -86(2) . . . .
Ag40 Ag42 Ag43 Ag24 54.6(7) . . . .
Ag40 Ag42 Ag43 Ag25 80.9(8) . . . .
Ag40 Ag42 Ag43 Ag29 -11.7(13) . . . 3_656
Ag40 Ag42 Ag43 C21 153(3) . . . .
Ag40 Ag42 Ag43 C31 -110.9(8) . . . .
Ag40 Ag42 S20 Ag2 -37.9(3) . . . .
Ag40 Ag42 S20 Ag3 -160.4(2) . . . .
Ag40 Ag42 S20 Ag4 52.2(2) . . . .
Ag40 Ag42 S20 Ag11 -54.3(2) . . . .
Ag40 Ag42 S20 Ag12 127.9(2) . . . .
Ag40 Ag42 S20 Ag24 131.4(3) . . . .
Ag40 Ag42 S20 Ag41 -104.3(3) . . . .
Ag40 Ag42 S20 Ag45 -153.2(3) . . . .
Ag40 Ag42 S20 Ag51 3.9(2) . . . .
Ag40 Ag42 S20 Ag52 -51.5(5) . . . .
Ag40 Ag42 C31 Ag17 124.3(5) . . . .
Ag40 Ag42 C31 Ag22 176.8(6) . . . .
Ag40 Ag42 C31 Ag23 47.6(7) . . . .
Ag40 Ag42 C31 Ag41 35.4(7) . . . .
Ag40 Ag42 C31 Ag43 136.2(4) . . . .
Ag40 Ag42 C31 C32 -79.4(12) . . . .
Ag40 Ag42 C55 Ag8 -15.90(17) . . . .
Ag40 Ag42 C55 Ag9 -85.9(7) . . . .
Ag40 Ag42 C55 Ag22 -145.0(4) . . . .
Ag40 Ag42 C55 Ag30 -101.3(5) . . . .
Ag40 Ag42 C55 Ag49 -94.6(6) . . . .
Ag40 Ag42 C55 C56 142.2(18) . . . .
Ag40 C55 C56 Ag49 -118.0(16) . . . .
Ag40 C55 C56 C57 -177(100) . . . .
Ag40 C82 C83 C84 -48(29) . . . .
Ag40 C83 C84 C85 79(2) . . . .
Ag40 C83 C84 C86 -161.4(13) . . . .
Ag40 C83 C84 C87 -49(2) . . . .
Ag41 Ag34 Ag35 Ag27 -144.3(3) . . . 3_656
Ag41 Ag34 Ag35 Ag36 -7.1(4) . . . .
Ag41 Ag34 Ag35 Ag37 -82.4(7) . . . .
Ag41 Ag34 Ag35 Ag45 -31.0(2) . . . .
Ag41 Ag34 Ag35 S0AA -81.1(3) . . . .
Ag41 Ag34 Ag35 C6 39.9(12) . . . .
Ag41 Ag34 Ag35 C11 140.8(6) . . . .
Ag41 Ag34 Ag38 Ag39 123.0(11) . . . .
Ag41 Ag34 Ag38 Ag44 107.2(3) . . . .
Ag41 Ag34 Ag38 C73 151.8(5) . . . .
Ag41 Ag34 Ag38 C79 -47.9(4) . . . .
Ag41 Ag34 Ag38 C82 -72(23) . . . .
Ag41 Ag34 Ag44 Ag1 43.0(4) . . . .
Ag41 Ag34 Ag44 Ag24 115.0(5) . . . 3_656
Ag41 Ag34 Ag44 Ag26 -171.9(3) . . . 3_656
Ag41 Ag34 Ag44 Ag27 167.5(3) . . . 3_656
Ag41 Ag34 Ag44 Ag33 -111.9(3) . . . .
Ag41 Ag34 Ag44 Ag38 -54.4(5) . . . .
Ag41 Ag34 Ag44 Ag45 51.8(3) . . . .
Ag41 Ag34 Ag44 S0AA 98.6(3) . . . .
Ag41 Ag34 Ag44 S19 -35.0(12) . . . .
Ag41 Ag34 Ag44 C73 -117.2(4) . . . .
Ag41 Ag34 C11 Ag13 -129.8(4) . . . 3_656
Ag41 Ag34 C11 Ag20 -42.5(6) . . . .
Ag41 Ag34 C11 Ag21 8.2(6) . . . .
Ag41 Ag34 C11 Ag27 -139.5(4) . . . 3_656
Ag41 Ag34 C11 Ag35 -59.4(7) . . . .
Ag41 Ag34 C11 C12 97.9(15) . . . .
Ag41 Ag34 C79 Ag11 65.2(5) . . . .
Ag41 Ag34 C79 Ag21 -70.5(7) . . . .
Ag41 Ag34 C79 Ag23 -15.1(2) . . . .
Ag41 Ag34 C79 Ag38 78.8(6) . . . .
Ag41 Ag34 C79 Ag52 73.7(7) . . . .
Ag41 Ag34 C79 C80 -157.8(12) . . . .
Ag41 Ag38 Ag39 Ag32 102.1(9) . . . .
Ag41 Ag38 Ag39 Ag33 135.2(7) . . . .
Ag41 Ag38 Ag39 Ag40 -20.1(6) . . . .
Ag41 Ag38 Ag39 C82 -72.3(9) . . . .
Ag41 Ag38 Ag39 C88 158.9(7) . . . .
Ag41 Ag38 Ag44 Ag1 -40.4(6) . . . .
Ag41 Ag38 Ag44 Ag24 -81.1(18) . . . 3_656
Ag41 Ag38 Ag44 Ag26 156.3(5) . . . 3_656
Ag41 Ag38 Ag44 Ag27 102.8(5) . . . 3_656
Ag41 Ag38 Ag44 Ag33 -160.0(5) . . . .
Ag41 Ag38 Ag44 Ag34 70.7(4) . . . .
Ag41 Ag38 Ag44 Ag45 8.4(5) . . . .
Ag41 Ag38 Ag44 S0AA 33.2(8) . . . .
Ag41 Ag38 Ag44 S19 -103.9(5) . . . .
Ag41 Ag38 Ag44 C73 156.1(7) . . . .
Ag41 Ag38 C73 Ag2 -47.1(9) . . . .
Ag41 Ag38 C73 Ag15 -38(2) . . . 3_656
Ag41 Ag38 C73 Ag27 32.7(11) . . . 3_656
Ag41 Ag38 C73 Ag33 -119.7(8) . . . .
Ag41 Ag38 C73 Ag44 -34.9(10) . . . .
Ag41 Ag38 C73 Ag52 -93(6) . . . .
Ag41 Ag38 C73 C74 135.1(10) . . . .
Ag41 Ag38 C79 Ag11 41.8(10) . . . .
Ag41 Ag38 C79 Ag21 -91.7(5) . . . .
Ag41 Ag38 C79 Ag23 -16.2(3) . . . .
Ag41 Ag38 C79 Ag34 -102.4(5) . . . .
Ag41 Ag38 C79 Ag52 22(9) . . . .
Ag41 Ag38 C79 C80 149.5(14) . . . .
Ag41 Ag38 C82 Ag8 51.1(6) . . . .
Ag41 Ag38 C82 Ag10 135.9(5) . . . .
Ag41 Ag38 C82 Ag11 -4.0(8) . . . .
Ag41 Ag38 C82 Ag39 122.8(5) . . . .
Ag41 Ag38 C82 Ag40 31.6(6) . . . .
Ag41 Ag38 C82 Ag52 69(10) . . . .
Ag41 Ag38 C82 C83 -73.3(13) . . . .
Ag41 Ag42 Ag43 Ag24 111.0(2) . . . .
Ag41 Ag42 Ag43 Ag25 137.2(3) . . . .
Ag41 Ag42 Ag43 Ag29 44.6(7) . . . 3_656
Ag41 Ag42 Ag43 C21 -151(3) . . . .
Ag41 Ag42 Ag43 C31 -54.6(5) . . . .
Ag41 Ag42 S20 Ag2 66.3(4) . . . .
Ag41 Ag42 S20 Ag3 -56.2(3) . . . .
Ag41 Ag42 S20 Ag4 156.5(3) . . . .
Ag41 Ag42 S20 Ag11 49.9(3) . . . .
Ag41 Ag42 S20 Ag12 -127.8(3) . . . .
Ag41 Ag42 S20 Ag24 -124.3(3) . . . .
Ag41 Ag42 S20 Ag40 104.3(3) . . . .
Ag41 Ag42 S20 Ag45 -48.9(3) . . . .
Ag41 Ag42 S20 Ag51 108.2(3) . . . .
Ag41 Ag42 S20 Ag52 52.8(5) . . . .
Ag41 Ag42 C31 Ag17 88.9(7) . . . .
Ag41 Ag42 C31 Ag22 141.4(5) . . . .
Ag41 Ag42 C31 Ag23 12.1(2) . . . .
Ag41 Ag42 C31 Ag43 100.8(6) . . . .
Ag41 Ag42 C31 C32 -114.8(12) . . . .
Ag41 Ag42 C55 Ag8 -56.4(6) . . . .
Ag41 Ag42 C55 Ag9 -126.4(7) . . . .
Ag41 Ag42 C55 Ag22 174.5(6) . . . .
Ag41 Ag42 C55 Ag30 -141.8(4) . . . .
Ag41 Ag42 C55 Ag40 -40.5(6) . . . .
Ag41 Ag42 C55 Ag49 -135.1(6) . . . .
Ag41 Ag42 C55 C56 101.7(17) . . . .
Ag41 Ag45 S0AA Ag2 30.3(4) . . . .
Ag41 Ag45 S0AA Ag3 157(2) . . . .
Ag41 Ag45 S0AA Ag4 160.3(4) . . . 3_656
Ag41 Ag45 S0AA Ag12 95.9(5) . . . 3_656
Ag41 Ag45 S0AA Ag19 -119.9(4) . . . .
Ag41 Ag45 S0AA Ag24 89.5(5) . . . 3_656
Ag41 Ag45 S0AA Ag28 -69.5(8) . . . 3_656
Ag41 Ag45 S0AA Ag31 170.0(4) . . . 3_656
Ag41 Ag45 S0AA Ag35 -86.6(4) . . . .
Ag41 Ag45 S0AA Ag44 22.3(4) . . . .
Ag41 Ag45 S0AA Ag53 -135.1(9) . . . .
Ag41 Ag45 S20 Ag2 -114.32(13) . . . .
Ag41 Ag45 S20 Ag3 117.4(18) . . . .
Ag41 Ag45 S20 Ag4 -173.1(2) . . . .
Ag41 Ag45 S20 Ag11 -40.7(3) . . . .
Ag41 Ag45 S20 Ag12 113.20(14) . . . .
Ag41 Ag45 S20 Ag24 115.2(2) . . . .
Ag41 Ag45 S20 Ag40 -0.8(4) . . . .
Ag41 Ag45 S20 Ag42 41.16(19) . . . .
Ag41 Ag45 S20 Ag51 -113.3(2) . . . .
Ag41 Ag45 S20 Ag52 -55.8(5) . . . .
Ag41 Ag45 C16 Ag3 -118.6(19) . . . .
Ag41 Ag45 C16 Ag20 121.5(3) . . . .
Ag41 Ag45 C16 Ag23 0.73(12) . . . .
Ag41 Ag45 C16 Ag29 -116.0(4) . . . 3_656
Ag41 Ag45 C16 Ag50 -129.6(6) . . . 3_656
Ag41 Ag45 C16 C17 19(8) . . . .
Ag41 C31 C32 C33 97(29) . . . .
Ag41 C79 C80 C81 -92(67) . . . .
Ag42 Ag30 Ag40 Ag39 -141.0(2) . . . .
Ag42 Ag30 Ag40 S20 -64.59(15) . . . .
Ag42 Ag30 Ag40 C55 72.8(5) . . . .
Ag42 Ag30 Ag40 C82 -165.2(9) . . . .
Ag42 Ag30 Ag40 C83 132.9(10) . . . .
Ag42 Ag30 C55 Ag8 -79.3(3) . . . .
Ag42 Ag30 C55 Ag9 -108.8(13) . . . .
Ag42 Ag30 C55 Ag22 14.69(14) . . . .
Ag42 Ag30 C55 Ag40 -61.5(4) . . . .
Ag42 Ag30 C55 Ag49 -104(6) . . . .
Ag42 Ag30 C55 C56 150.9(10) . . . .
Ag42 Ag40 S20 Ag2 162.69(16) . . . .
Ag42 Ag40 S20 Ag3 44.1(3) . . . .
Ag42 Ag40 S20 Ag4 -127.97(18) . . . .
Ag42 Ag40 S20 Ag11 106.9(4) . . . .
Ag42 Ag40 S20 Ag12 -52.0(2) . . . .
Ag42 Ag40 S20 Ag24 -51.5(3) . . . .
Ag42 Ag40 S20 Ag41 57.10(17) . . . .
Ag42 Ag40 S20 Ag45 57.8(5) . . . .
Ag42 Ag40 S20 Ag51 -176.2(2) . . . .
Ag42 Ag40 S20 Ag52 120.7(5) . . . .
Ag42 Ag40 C55 Ag8 135.6(4) . . . .
Ag42 Ag40 C55 Ag9 95.0(5) . . . .
Ag42 Ag40 C55 Ag22 11.84(14) . . . .
Ag42 Ag40 C55 Ag30 83.1(5) . . . .
Ag42 Ag40 C55 Ag49 87.8(7) . . . .
Ag42 Ag40 C55 C56 -150.1(15) . . . .
Ag42 Ag40 C82 Ag8 -159.7(6) . . . .
Ag42 Ag40 C82 Ag10 -107.6(6) . . . .
Ag42 Ag40 C82 Ag11 -25.6(7) . . . .
Ag42 Ag40 C82 Ag38 -37.7(8) . . . .
Ag42 Ag40 C82 Ag39 -127.1(5) . . . .
Ag42 Ag40 C82 Ag52 -41.2(8) . . . .
Ag42 Ag40 C82 C83 88.3(10) . . . .
Ag42 Ag40 C83 C82 -117.3(9) . . . .
Ag42 Ag40 C83 C84 59.6(15) . . . .
Ag42 Ag41 Ag45 Ag1 -36.8(3) . . . .
Ag42 Ag41 Ag45 Ag29 86.4(3) . . . 3_656
Ag42 Ag41 Ag45 Ag35 -170.9(2) . . . .
Ag42 Ag41 Ag45 Ag44 -92.2(3) . . . .
Ag42 Ag41 Ag45 S0AA -108.5(3) . . . .
Ag42 Ag41 Ag45 S19 27.3(4) . . . 3_656
Ag42 Ag41 Ag45 S20 -38.4(2) . . . .
Ag42 Ag41 Ag45 C16 133.2(4) . . . .
Ag42 Ag41 S20 Ag2 -154.26(15) . . . .
Ag42 Ag41 S20 Ag3 129.27(19) . . . .
Ag42 Ag41 S20 Ag4 -55.5(3) . . . .
Ag42 Ag41 S20 Ag11 -101.1(5) . . . .
Ag42 Ag41 S20 Ag12 55.2(3) . . . .
Ag42 Ag41 S20 Ag24 60.9(4) . . . .
Ag42 Ag41 S20 Ag40 -44.95(17) . . . .
Ag42 Ag41 S20 Ag45 135.4(3) . . . .
Ag42 Ag41 S20 Ag51 -102.75(18) . . . .
Ag42 Ag41 S20 Ag52 -114.0(6) . . . .
Ag42 Ag41 C31 Ag17 -103.0(6) . . . .
Ag42 Ag41 C31 Ag22 -12.47(16) . . . .
Ag42 Ag41 C31 Ag23 -137.4(5) . . . .
Ag42 Ag41 C31 Ag43 -89.7(6) . . . .
Ag42 Ag41 C31 C32 100.3(13) . . . .
Ag42 Ag41 C79 Ag11 32.9(6) . . . .
Ag42 Ag41 C79 Ag21 134.3(5) . . . .
Ag42 Ag41 C79 Ag23 168.9(8) . . . .
Ag42 Ag41 C79 Ag34 114.2(6) . . . .
Ag42 Ag41 C79 Ag38 49.9(8) . . . .
Ag42 Ag41 C79 Ag52 47.6(8) . . . .
Ag42 Ag41 C79 C80 -95.0(13) . . . .
Ag42 Ag43 C21 Ag7 -150(3) . . . 3_656
Ag42 Ag43 C21 Ag16 -68(3) . . . .
Ag42 Ag43 C21 Ag17 138(4) . . . .
Ag42 Ag43 C21 Ag25 -83(3) . . . .
Ag42 Ag43 C21 Ag29 -168(3) . . . 3_656
Ag42 Ag43 C21 C22 61(3) . . . .
Ag42 Ag43 C31 Ag17 132.9(11) . . . .
Ag42 Ag43 C31 Ag22 -13.35(16) . . . .
Ag42 Ag43 C31 Ag23 89.0(5) . . . .
Ag42 Ag43 C31 Ag41 75.7(6) . . . .
Ag42 Ag43 C31 C32 -118(2) . . . .
Ag42 C31 C32 C33 179(100) . . . .
Ag42 C55 C56 Ag49 119.1(19) . . . .
Ag42 C55 C56 C57 60(28) . . . .
Ag43 Ag24 Ag25 Ag26 -143.5(4) . . . .
Ag43 Ag24 Ag25 Ag29 54.5(3) . . . 3_656
Ag43 Ag24 Ag25 Ag33 163.0(3) . . . 3_656
Ag43 Ag24 Ag25 S19 110.4(3) . . . 3_656
Ag43 Ag24 Ag25 O7 115.3(4) . . . 3_656
Ag43 Ag24 Ag25 C21 7.6(4) . . . .
Ag43 Ag24 Ag25 C37 -151.2(5) . . . .
Ag43 Ag24 S20 Ag2 -131.8(2) . . . .
Ag43 Ag24 S20 Ag3 -64.7(2) . . . .
Ag43 Ag24 S20 Ag4 160.6(3) . . . .
Ag43 Ag24 S20 Ag11 40.3(7) . . . .
Ag43 Ag24 S20 Ag12 93(3) . . . .
Ag43 Ag24 S20 Ag40 88.4(3) . . . .
Ag43 Ag24 S20 Ag41 5.6(4) . . . .
Ag43 Ag24 S20 Ag42 54.1(2) . . . .
Ag43 Ag24 S20 Ag45 -64.4(3) . . . .
Ag43 Ag24 S20 Ag51 167.1(2) . . . .
Ag43 Ag24 S20 Ag52 35(3) . . . .
Ag43 Ag24 C43 Ag12 -103(3) . . . .
Ag43 Ag24 C43 Ag14 176.5(4) . . . .
Ag43 Ag24 C43 Ag16 57.7(2) . . . .
Ag43 Ag24 C43 Ag22 -63.6(2) . . . .
Ag43 Ag24 C43 Ag47 77.9(5) . . . .
Ag43 Ag24 C43 C44 -132(41) . . . .
Ag43 Ag25 Ag26 Ag27 -83.0(7) . . . .
Ag43 Ag25 Ag26 Ag28 -12.3(5) . . . .
Ag43 Ag25 Ag26 Ag33 -141.0(3) . . . 3_656
Ag43 Ag25 Ag26 Ag44 -86.8(3) . . . 3_656
Ag43 Ag25 Ag26 C37 156.2(6) . . . .
Ag43 Ag25 Ag26 C49 18.1(15) . . . .
Ag43 Ag25 C21 Ag7 93.8(5) . . . 3_656
Ag43 Ag25 C21 Ag16 -44.1(6) . . . .
Ag43 Ag25 C21 Ag17 10.6(2) . . . .
Ag43 Ag25 C21 Ag29 80.3(4) . . . 3_656
Ag43 Ag25 C21 C22 -133.3(16) . . . .
Ag43 Ag25 C37 Ag5 -145.5(7) . . . 3_656
Ag43 Ag25 C37 Ag15 -63.8(10) . . . .
Ag43 Ag25 C37 Ag16 -4.8(6) . . . .
Ag43 Ag25 C37 Ag26 -47.4(11) . . . .
Ag43 Ag25 C37 Ag33 -132.2(7) . . . 3_656
Ag43 Ag25 C37 Ag47 -54.7(12) . . . .
Ag43 Ag25 C37 Ag48 -45.3(12) . . . .
Ag43 Ag25 C37 C38 108.1(12) . . . .
Ag43 Ag29 Ag32 Ag33 -6.0(5) 3_656 . . .
Ag43 Ag29 Ag32 Ag36 145.1(3) 3_656 . . 3_656
Ag43 Ag29 Ag32 Ag39 61.0(10) 3_656 . . .
Ag43 Ag29 Ag32 S19 41.5(4) 3_656 . . .
Ag43 Ag29 Ag32 O7 -53.2(4) 3_656 . . .
Ag43 Ag29 Ag32 C67 -165.6(5) 3_656 . . .
Ag43 Ag29 Ag32 C68 -141.7(4) 3_656 . . .
Ag43 Ag29 Ag32 C88 -40.0(11) 3_656 . . .
Ag43 Ag29 C67 Ag6 65.6(16) 3_656 . . .
Ag43 Ag29 C67 Ag7 12.4(14) 3_656 . . .
Ag43 Ag29 C67 Ag18 153.0(13) 3_656 . . 3_656
Ag43 Ag29 C67 Ag32 47.9(16) 3_656 . . .
Ag43 Ag29 C67 Ag36 147.7(13) 3_656 . . 3_656
Ag43 Ag29 C67 Ag50 108(3) 3_656 . . .
Ag43 Ag29 C67 C68 -52(2) 3_656 . . .
Ag43 Ag42 S20 Ag2 138.2(4) . . . .
Ag43 Ag42 S20 Ag3 15.7(3) . . . .
Ag43 Ag42 S20 Ag4 -131.6(3) . . . .
Ag43 Ag42 S20 Ag11 121.8(3) . . . .
Ag43 Ag42 S20 Ag12 -55.9(3) . . . .
Ag43 Ag42 S20 Ag24 -52.4(3) . . . .
Ag43 Ag42 S20 Ag40 176.2(3) . . . .
Ag43 Ag42 S20 Ag41 71.9(4) . . . .
Ag43 Ag42 S20 Ag45 23.0(4) . . . .
Ag43 Ag42 S20 Ag51 -179.9(3) . . . .
Ag43 Ag42 S20 Ag52 124.7(5) . . . .
Ag43 Ag42 C31 Ag17 -11.9(3) . . . .
Ag43 Ag42 C31 Ag22 40.6(5) . . . .
Ag43 Ag42 C31 Ag23 -88.7(5) . . . .
Ag43 Ag42 C31 Ag41 -100.8(6) . . . .
Ag43 Ag42 C31 C32 144.4(13) . . . .
Ag43 Ag42 C55 Ag8 139.2(5) . . . .
Ag43 Ag42 C55 Ag9 69.2(9) . . . .
Ag43 Ag42 C55 Ag22 10.1(5) . . . .
Ag43 Ag42 C55 Ag30 53.8(7) . . . .
Ag43 Ag42 C55 Ag40 155.1(5) . . . .
Ag43 Ag42 C55 Ag49 60.5(8) . . . .
Ag43 Ag42 C55 C56 -62.7(19) . . . .
Ag43 C21 C22 C30 -47(28) . . . .
Ag43 C31 C32 C33 -67(30) . . . .
Ag44 Ag24 Ag25 Ag26 52.5(2) 3_656 . . .
Ag44 Ag24 Ag25 Ag29 -109.5(3) 3_656 . . 3_656
Ag44 Ag24 Ag25 Ag33 -1.0(2) 3_656 . . 3_656
Ag44 Ag24 Ag25 Ag43 -164.0(4) 3_656 . . .
Ag44 Ag24 Ag25 S19 -53.6(2) 3_656 . . 3_656
Ag44 Ag24 Ag25 O7 -48.7(4) 3_656 . . 3_656
Ag44 Ag24 Ag25 C21 -156.5(5) 3_656 . . .
Ag44 Ag24 Ag25 C37 44.7(5) 3_656 . . .
Ag44 Ag24 Ag43 Ag25 23.6(5) 3_656 . . .
Ag44 Ag24 Ag43 Ag29 -34.8(6) 3_656 . . 3_656
Ag44 Ag24 Ag43 Ag42 -178.2(5) 3_656 . . .
Ag44 Ag24 Ag43 C21 15.6(8) 3_656 . . .
Ag44 Ag24 Ag43 C31 -167.7(5) 3_656 . . .
Ag44 Ag24 S20 Ag2 9.9(5) 3_656 . . .
Ag44 Ag24 S20 Ag3 77.0(4) 3_656 . . .
Ag44 Ag24 S20 Ag4 -57.7(4) 3_656 . . .
Ag44 Ag24 S20 Ag11 -178.0(3) 3_656 . . .
Ag44 Ag24 S20 Ag12 -125(3) 3_656 . . .
Ag44 Ag24 S20 Ag40 -129.9(4) 3_656 . . .
Ag44 Ag24 S20 Ag41 147.3(4) 3_656 . . .
Ag44 Ag24 S20 Ag42 -164.2(4) 3_656 . . .
Ag44 Ag24 S20 Ag45 77.3(4) 3_656 . . .
Ag44 Ag24 S20 Ag51 -51.2(5) 3_656 . . .
Ag44 Ag24 S20 Ag52 177(3) 3_656 . . .
Ag44 Ag24 C43 Ag12 126(3) 3_656 . . .
Ag44 Ag24 C43 Ag14 45.6(5) 3_656 . . .
Ag44 Ag24 C43 Ag16 -73.2(5) 3_656 . . .
Ag44 Ag24 C43 Ag22 165.5(4) 3_656 . . .
Ag44 Ag24 C43 Ag47 -53.0(6) 3_656 . . .
Ag44 Ag24 C43 C44 97(41) 3_656 . . .
Ag44 Ag26 Ag27 Ag28 101.6(4) 3_656 . . .
Ag44 Ag26 Ag27 Ag34 -32.8(5) 3_656 . . 3_656
Ag44 Ag26 Ag27 Ag35 82.5(4) 3_656 . . 3_656
Ag44 Ag26 Ag27 C11 156(2) 3_656 . . 3_656
Ag44 Ag26 Ag27 C49 158.7(6) 3_656 . . .
Ag44 Ag26 Ag27 C73 -49.5(3) 3_656 . . 3_656
Ag44 Ag26 Ag28 Ag27 -48.53(19) 3_656 . . .
Ag44 Ag26 Ag28 Ag30 99.8(4) 3_656 . . .
Ag44 Ag26 Ag28 Ag37 17(2) 3_656 . . 3_656
Ag44 Ag26 Ag28 S0AA 12.8(6) 3_656 . . 3_656
Ag44 Ag26 Ag28 C1 141.3(18) 3_656 . . 3_656
Ag44 Ag26 Ag28 C49 -112.4(7) 3_656 . . .
Ag44 Ag26 C37 Ag5 2.3(8) 3_656 . . 3_656
Ag44 Ag26 C37 Ag15 34.4(15) 3_656 . . .
Ag44 Ag26 C37 Ag16 -82.4(6) 3_656 . . .
Ag44 Ag26 C37 Ag25 -68.8(7) 3_656 . . .
Ag44 Ag26 C37 Ag33 20.3(6) 3_656 . . 3_656
Ag44 Ag26 C37 Ag47 -64.4(8) 3_656 . . .
Ag44 Ag26 C37 Ag48 118(2) 3_656 . . .
Ag44 Ag26 C37 C38 143.9(15) 3_656 . . .
Ag44 Ag26 C49 Ag13 -3.2(6) 3_656 . . .
Ag44 Ag26 C49 Ag14 76.6(4) 3_656 . . .
Ag44 Ag26 C49 Ag15 -37.4(12) 3_656 . . .
Ag44 Ag26 C49 Ag27 -15.8(4) 3_656 . . .
Ag44 Ag26 C49 Ag28 64.9(7) 3_656 . . .
Ag44 Ag26 C49 Ag48 -111(3) 3_656 . . .
Ag44 Ag26 C49 C50 -148.6(9) 3_656 . . .
Ag44 Ag27 Ag28 Ag26 68.9(4) 3_656 . . .
Ag44 Ag27 Ag28 Ag30 -35(2) 3_656 . . .
Ag44 Ag27 Ag28 Ag37 -84.2(6) 3_656 . . 3_656
Ag44 Ag27 Ag28 S0AA -36.7(4) 3_656 . . 3_656
Ag44 Ag27 Ag28 C1 -117.6(7) 3_656 . . 3_656
Ag44 Ag27 Ag28 C49 123.6(7) 3_656 . . .
Ag44 Ag27 C49 Ag13 -114.8(6) 3_656 . . .
Ag44 Ag27 C49 Ag14 -54.0(5) 3_656 . . .
Ag44 Ag27 C49 Ag15 28.3(4) 3_656 . . .
Ag44 Ag27 C49 Ag26 22.3(7) 3_656 . . .
Ag44 Ag27 C49 Ag28 -66.3(8) 3_656 . . .
Ag44 Ag27 C49 Ag48 37.9(13) 3_656 . . .
Ag44 Ag27 C49 C50 142.3(11) 3_656 . . .
Ag44 Ag33 Ag39 Ag32 111.2(2) . . . .
Ag44 Ag33 Ag39 Ag38 -40.8(3) . . . .
Ag44 Ag33 Ag39 Ag40 -4.6(5) . . . .
Ag44 Ag33 Ag39 C82 -67.0(5) . . . .
Ag44 Ag33 Ag39 C88 165.9(5) . . . .
Ag44 Ag33 C73 Ag2 11.4(3) . . . .
Ag44 Ag33 C73 Ag15 -73.0(4) . . . 3_656
Ag44 Ag33 C73 Ag27 -64.6(5) . . . 3_656
Ag44 Ag33 C73 Ag38 85.1(6) . . . .
Ag44 Ag33 C73 Ag52 81.7(7) . . . .
Ag44 Ag33 C73 C74 -171.6(10) . . . .
Ag44 Ag33 C88 Ag5 105.0(5) . . . .
Ag44 Ag33 C88 Ag6 53.5(6) . . . .
Ag44 Ag33 C88 Ag10 -29.9(5) . . . .
Ag44 Ag33 C88 Ag32 72.0(6) . . . .
Ag44 Ag33 C88 Ag39 -17.2(6) . . . .
Ag44 Ag33 C88 C89 -123.6(12) . . . .
Ag44 Ag34 Ag35 Ag27 -54.1(2) . . . 3_656
Ag44 Ag34 Ag35 Ag36 83.0(3) . . . .
Ag44 Ag34 Ag35 Ag37 7.7(7) . . . .
Ag44 Ag34 Ag35 Ag45 59.1(2) . . . .
Ag44 Ag34 Ag35 S0AA 9.1(2) . . . .
Ag44 Ag34 Ag35 C6 130.0(11) . . . .
Ag44 Ag34 Ag35 C11 -129.1(6) . . . .
Ag44 Ag34 Ag38 Ag39 15.9(9) . . . .
Ag44 Ag34 Ag38 Ag41 -107.2(3) . . . .
Ag44 Ag34 Ag38 C73 44.6(4) . . . .
Ag44 Ag34 Ag38 C79 -155.0(6) . . . .
Ag44 Ag34 Ag38 C82 -179(100) . . . .
Ag44 Ag34 Ag41 Ag38 63.0(5) . . . .
Ag44 Ag34 Ag41 Ag42 20.7(6) . . . .
Ag44 Ag34 Ag41 Ag45 -52.5(2) . . . .
Ag44 Ag34 Ag41 S20 -2.1(3) . . . .
Ag44 Ag34 Ag41 C31 -104.7(14) . . . .
Ag44 Ag34 Ag41 C79 137.3(6) . . . .
Ag44 Ag34 C11 Ag13 -16.4(4) . . . 3_656
Ag44 Ag34 C11 Ag20 70.9(4) . . . .
Ag44 Ag34 C11 Ag21 121.6(5) . . . .
Ag44 Ag34 C11 Ag27 -26.2(4) . . . 3_656
Ag44 Ag34 C11 Ag35 53.9(5) . . . .
Ag44 Ag34 C11 C12 -148.7(14) . . . .
Ag44 Ag34 C79 Ag11 13.5(5) . . . .
Ag44 Ag34 C79 Ag21 -122.3(5) . . . .
Ag44 Ag34 C79 Ag23 -66.9(4) . . . .
Ag44 Ag34 C79 Ag38 27.1(6) . . . .
Ag44 Ag34 C79 Ag41 -51.7(6) . . . .
Ag44 Ag34 C79 Ag52 22.0(7) . . . .
Ag44 Ag34 C79 C80 150.5(8) . . . .
Ag44 Ag38 Ag39 Ag32 8.1(8) . . . .
Ag44 Ag38 Ag39 Ag33 41.2(3) . . . .
Ag44 Ag38 Ag39 Ag40 -114.0(4) . . . .
Ag44 Ag38 Ag39 C82 -166.3(7) . . . .
Ag44 Ag38 Ag39 C88 64.9(6) . . . .
Ag44 Ag38 Ag41 Ag34 -61.5(5) . . . .
Ag44 Ag38 Ag41 Ag42 91.3(5) . . . .
Ag44 Ag38 Ag41 Ag45 -8.2(4) . . . .
Ag44 Ag38 Ag41 S20 40.1(4) . . . .
Ag44 Ag38 Ag41 C31 110.7(12) . . . .
Ag44 Ag38 Ag41 C79 -119.3(8) . . . .
Ag44 Ag38 C73 Ag2 -12.2(3) . . . .
Ag44 Ag38 C73 Ag15 -3.1(15) . . . 3_656
Ag44 Ag38 C73 Ag27 67.6(5) . . . 3_656
Ag44 Ag38 C73 Ag33 -84.8(6) . . . .
Ag44 Ag38 C73 Ag52 -58(6) . . . .
Ag44 Ag38 C73 C74 170.0(10) . . . .
Ag44 Ag38 C79 Ag11 118.5(13) . . . .
Ag44 Ag38 C79 Ag21 -15.0(8) . . . .
Ag44 Ag38 C79 Ag23 60.5(8) . . . .
Ag44 Ag38 C79 Ag34 -25.7(7) . . . .
Ag44 Ag38 C79 Ag41 76.7(8) . . . .
Ag44 Ag38 C79 Ag52 99(9) . . . .
Ag44 Ag38 C79 C80 -133.8(11) . . . .
Ag44 Ag38 C82 Ag8 -56.6(9) . . . .
Ag44 Ag38 C82 Ag10 28.3(6) . . . .
Ag44 Ag38 C82 Ag11 -111.7(14) . . . .
Ag44 Ag38 C82 Ag39 15.1(8) . . . .
Ag44 Ag38 C82 Ag40 -76.0(8) . . . .
Ag44 Ag38 C82 Ag52 -39(10) . . . .
Ag44 Ag38 C82 C83 179.0(12) . . . .
Ag44 Ag45 S0AA Ag2 8.1(2) . . . .
Ag44 Ag45 S0AA Ag3 135.2(18) . . . .
Ag44 Ag45 S0AA Ag4 138.0(2) . . . 3_656
Ag44 Ag45 S0AA Ag12 73.6(3) . . . 3_656
Ag44 Ag45 S0AA Ag19 -142.2(2) . . . .
Ag44 Ag45 S0AA Ag24 67.2(4) . . . 3_656
Ag44 Ag45 S0AA Ag28 -91.8(7) . . . 3_656
Ag44 Ag45 S0AA Ag31 147.8(3) . . . 3_656
Ag44 Ag45 S0AA Ag35 -108.9(2) . . . .
Ag44 Ag45 S0AA Ag53 -157.3(9) . . . .
Ag44 Ag45 S20 Ag2 -3.02(19) . . . .
Ag44 Ag45 S20 Ag3 -131.3(18) . . . .
Ag44 Ag45 S20 Ag4 -61.8(3) . . . .
Ag44 Ag45 S20 Ag11 70.6(3) . . . .
Ag44 Ag45 S20 Ag12 -135.5(2) . . . .
Ag44 Ag45 S20 Ag24 -133.5(3) . . . .
Ag44 Ag45 S20 Ag40 110.5(4) . . . .
Ag44 Ag45 S20 Ag41 111.30(19) . . . .
Ag44 Ag45 S20 Ag42 152.5(2) . . . .
Ag44 Ag45 S20 Ag51 -2.0(3) . . . .
Ag44 Ag45 S20 Ag52 55.5(5) . . . .
Ag44 Ag45 C16 Ag3 174(2) . . . .
Ag44 Ag45 C16 Ag20 54.3(6) . . . .
Ag44 Ag45 C16 Ag23 -66.5(6) . . . .
Ag44 Ag45 C16 Ag29 176.8(5) . . . 3_656
Ag44 Ag45 C16 Ag50 163.1(7) . . . 3_656
Ag44 Ag45 C16 C17 -49(8) . . . .
Ag44 C73 C74 C75 -102(85) . . . .
Ag45 Ag29 Ag32 Ag33 -84.9(5) 3_656 . . .
Ag45 Ag29 Ag32 Ag36 66.2(3) 3_656 . . 3_656
Ag45 Ag29 Ag32 Ag39 -17.9(10) 3_656 . . .
Ag45 Ag29 Ag32 S19 -37.4(3) 3_656 . . .
Ag45 Ag29 Ag32 O7 -132.1(4) 3_656 . . .
Ag45 Ag29 Ag32 C67 115.5(6) 3_656 . . .
Ag45 Ag29 Ag32 C68 139.4(5) 3_656 . . .
Ag45 Ag29 Ag32 C88 -118.9(10) 3_656 . . .
Ag45 Ag29 C67 Ag6 -59.4(6) 3_656 . . .
Ag45 Ag29 C67 Ag7 -112.6(6) 3_656 . . .
Ag45 Ag29 C67 Ag18 28.1(5) 3_656 . . 3_656
Ag45 Ag29 C67 Ag32 -77.1(6) 3_656 . . .
Ag45 Ag29 C67 Ag36 22.7(5) 3_656 . . 3_656
Ag45 Ag29 C67 Ag50 -17(2) 3_656 . . .
Ag45 Ag29 C67 C68 -177.0(11) 3_656 . . .
Ag45 Ag35 Ag36 Ag29 28.8(2) . . . 3_656
Ag45 Ag35 Ag36 Ag31 -59.54(19) . . . 3_656
Ag45 Ag35 Ag36 Ag32 -27.0(6) . . . 3_656
Ag45 Ag35 Ag36 Ag37 -107.3(4) . . . .
Ag45 Ag35 Ag36 C6 179.2(6) . . . .
Ag45 Ag35 Ag36 C7 163.4(4) . . . .
Ag45 Ag35 Ag36 C67 42.6(8) . . . 3_656
Ag45 Ag35 Ag37 Ag28 -98.7(4) . . . 3_656
Ag45 Ag35 Ag37 Ag30 -87.2(7) . . . 3_656
Ag45 Ag35 Ag37 Ag31 -10.3(4) . . . 3_656
Ag45 Ag35 Ag37 Ag36 63.8(3) . . . .
Ag45 Ag35 Ag37 C1 -125.8(5) . . . .
Ag45 Ag35 Ag37 C6 114.6(5) . . . .
Ag45 Ag35 Ag37 C61 24.4(8) . . . 3_656
Ag45 Ag35 S0AA Ag2 -69.2(2) . . . .
Ag45 Ag35 S0AA Ag3 6.4(3) . . . .
Ag45 Ag35 S0AA Ag4 79.2(2) . . . 3_656
Ag45 Ag35 S0AA Ag12 175.9(4) . . . 3_656
Ag45 Ag35 S0AA Ag19 134.1(3) . . . .
Ag45 Ag35 S0AA Ag24 -172.5(7) . . . 3_656
Ag45 Ag35 S0AA Ag28 -171.9(3) . . . 3_656
Ag45 Ag35 S0AA Ag31 83.3(3) . . . 3_656
Ag45 Ag35 S0AA Ag44 -75.1(3) . . . .
Ag45 Ag35 S0AA Ag53 116.2(9) . . . .
Ag45 Ag35 C6 Ag18 9.1(5) . . . .
Ag45 Ag35 C6 Ag19 -91.8(3) . . . .
Ag45 Ag35 C6 Ag20 48.2(4) . . . .
Ag45 Ag35 C6 Ag36 -0.8(6) . . . .
Ag45 Ag35 C6 Ag37 -75.0(5) . . . .
Ag45 Ag35 C6 Ag53 -72.7(9) . . . .
Ag45 Ag35 C6 C7 124.4(15) . . . .
Ag45 Ag35 C11 Ag13 87.5(4) . . . 3_656
Ag45 Ag35 C11 Ag20 -46.3(4) . . . .
Ag45 Ag35 C11 Ag21 -12.3(5) . . . .
Ag45 Ag35 C11 Ag27 73.5(4) . . . 3_656
Ag45 Ag35 C11 Ag34 7.4(5) . . . .
Ag45 Ag35 C11 C12 -155.4(10) . . . .
Ag45 Ag41 Ag42 Ag30 33.3(8) . . . .
Ag45 Ag41 Ag42 Ag40 99.9(3) . . . .
Ag45 Ag41 Ag42 Ag43 -55.9(3) . . . .
Ag45 Ag41 Ag42 S20 33.58(16) . . . .
Ag45 Ag41 Ag42 C31 -102.7(6) . . . .
Ag45 Ag41 Ag42 C55 133.4(6) . . . .
Ag45 Ag41 S20 Ag2 70.3(2) . . . .
Ag45 Ag41 S20 Ag3 -6.2(3) . . . .
Ag45 Ag41 S20 Ag4 169.1(3) . . . .
Ag45 Ag41 S20 Ag11 123.4(4) . . . .
Ag45 Ag41 S20 Ag12 -80.2(3) . . . .
Ag45 Ag41 S20 Ag24 -74.5(3) . . . .
Ag45 Ag41 S20 Ag40 179.6(2) . . . .
Ag45 Ag41 S20 Ag42 -135.4(3) . . . .
Ag45 Ag41 S20 Ag51 121.8(3) . . . .
Ag45 Ag41 S20 Ag52 110.6(6) . . . .
Ag45 Ag41 C31 Ag17 -12.4(6) . . . .
Ag45 Ag41 C31 Ag22 78.1(5) . . . .
Ag45 Ag41 C31 Ag23 -46.8(5) . . . .
Ag45 Ag41 C31 Ag42 90.6(4) . . . .
Ag45 Ag41 C31 Ag43 0.9(7) . . . .
Ag45 Ag41 C31 C32 -169.1(11) . . . .
Ag45 Ag41 C79 Ag11 -90.3(4) . . . .
Ag45 Ag41 C79 Ag21 11.1(5) . . . .
Ag45 Ag41 C79 Ag23 45.7(5) . . . .
Ag45 Ag41 C79 Ag34 -9.0(5) . . . .
Ag45 Ag41 C79 Ag38 -73.3(6) . . . .
Ag45 Ag41 C79 Ag52 -75.6(6) . . . .
Ag45 Ag41 C79 C80 141.8(13) . . . .
Ag45 Ag44 S0AA Ag2 -69.2(16) . . . .
Ag45 Ag44 S0AA Ag3 -4.9(2) . . . .
Ag45 Ag44 S0AA Ag4 -73.7(3) . . . 3_656
Ag45 Ag44 S0AA Ag12 -134.7(2) . . . 3_656
Ag45 Ag44 S0AA Ag19 106.2(3) . . . .
Ag45 Ag44 S0AA Ag24 -133.6(2) . . . 3_656
Ag45 Ag44 S0AA Ag28 151.5(7) . . . 3_656
Ag45 Ag44 S0AA Ag31 -69.9(4) . . . 3_656
Ag45 Ag44 S0AA Ag35 70.5(3) . . . .
Ag45 Ag44 S0AA Ag53 95.5(16) . . . .
Ag45 Ag44 C73 Ag2 105.2(14) . . . .
Ag45 Ag44 C73 Ag15 -139.1(5) . . . 3_656
Ag45 Ag44 C73 Ag27 -73.3(5) . . . 3_656
Ag45 Ag44 C73 Ag33 161.1(4) . . . .
Ag45 Ag44 C73 Ag38 41.9(7) . . . .
Ag45 Ag44 C73 Ag52 47.9(7) . . . .
Ag45 Ag44 C73 C74 -70(5) . . . .
Ag45 C16 C17 C29 -101(50) . . . .
Ag47 Ag48 C37 Ag5 69.8(7) . . . 3_656
Ag47 Ag48 C37 Ag15 53.5(15) . . . .
Ag47 Ag48 C37 Ag16 -18.1(5) . . . .
Ag47 Ag48 C37 Ag25 -5.1(6) . . . .
Ag47 Ag48 C37 Ag26 3(2) . . . .
Ag47 Ag48 C37 Ag33 83.4(6) . . . 3_656
Ag47 Ag48 C37 C38 -157.2(15) . . . .
Ag47 Ag48 C49 Ag13 -81.0(12) . . . .
Ag47 Ag48 C49 Ag14 1.4(13) . . . .
Ag47 Ag48 C49 Ag15 -59(3) . . . .
Ag47 Ag48 C49 Ag26 -5.6(16) . . . .
Ag47 Ag48 C49 Ag27 -89.5(12) . . . .
Ag47 Ag48 C49 Ag28 -10.3(15) . . . .
Ag47 Ag48 C49 C50 139.8(13) . . . .
Ag47 Ag48 C50 C49 -74.8(17) . . . .
Ag47 Ag48 C50 C51 105.5(18) . . . .
Ag47 C37 C38 C39 -41(75) . . . .
Ag47 C43 C44 C45 70(25) . . . .
Ag48 Ag47 C37 Ag5 -110.5(6) . . . 3_656
Ag48 Ag47 C37 Ag15 -18.5(5) . . . .
Ag48 Ag47 C37 Ag16 132.0(7) . . . .
Ag48 Ag47 C37 Ag25 171.2(10) . . . .
Ag48 Ag47 C37 Ag26 -0.8(6) . . . .
Ag48 Ag47 C37 Ag33 -88.4(6) . . . 3_656
Ag48 Ag47 C37 C38 141(2) . . . .
Ag48 Ag47 C43 Ag12 106.4(6) . . . .
Ag48 Ag47 C43 Ag14 25.3(5) . . . .
Ag48 Ag47 C43 Ag16 -133.7(8) . . . .
Ag48 Ag47 C43 Ag22 161.3(6) . . . .
Ag48 Ag47 C43 Ag24 106.5(6) . . . .
Ag48 Ag47 C43 C44 -72.8(10) . . . .
Ag48 C37 C38 C39 91(74) . . . .
Ag48 C49 C50 C51 11(66) . . . .
Ag48 C50 C51 C52 -3.9(18) . . . .
Ag48 C50 C51 C53 113.4(19) . . . .
Ag48 C50 C51 C54 -116.8(16) . . . .
Ag49 Ag53 S0AA Ag2 130(2) 3_656 . . .
Ag49 Ag53 S0AA Ag3 -140.8(6) 3_656 . . .
Ag49 Ag53 S0AA Ag4 -66.8(7) 3_656 . . 3_656
Ag49 Ag53 S0AA Ag12 -4.6(10) 3_656 . . 3_656
Ag49 Ag53 S0AA Ag19 97(2) 3_656 . . .
Ag49 Ag53 S0AA Ag24 -3.8(11) 3_656 . . 3_656
Ag49 Ag53 S0AA Ag28 60.0(8) 3_656 . . 3_656
Ag49 Ag53 S0AA Ag31 -68.6(7) 3_656 . . 3_656
Ag49 Ag53 S0AA Ag35 151.2(12) 3_656 . . .
Ag49 Ag53 S0AA Ag44 121.4(13) 3_656 . . .
Ag49 Ag53 S0AA Ag45 -147.3(6) 3_656 . . .
Ag49 Ag53 C1 Ag9 4.2(6) 3_656 . . 3_656
Ag49 Ag53 C1 Ag14 -85.3(6) 3_656 . . 3_656
Ag49 Ag53 C1 Ag19 -154(3) 3_656 . . .
Ag49 Ag53 C1 Ag28 -96.8(9) 3_656 . . 3_656
Ag49 Ag53 C1 Ag30 -6.7(7) 3_656 . . 3_656
Ag49 Ag53 C1 Ag37 63(7) 3_656 . . .
Ag49 Ag53 C1 C2 152.6(13) 3_656 . . .
Ag49 Ag53 C6 Ag18 145(7) 3_656 . . .
Ag49 Ag53 C6 Ag19 -66(5) 3_656 . . .
Ag49 Ag53 C6 Ag20 -140(7) 3_656 . . .
Ag49 Ag53 C6 Ag35 -122(7) 3_656 . . .
Ag49 Ag53 C6 Ag36 133(7) 3_656 . . .
Ag49 Ag53 C6 Ag37 41(6) 3_656 . . .
Ag49 Ag53 C6 C7 41(8) 3_656 . . .
Ag49 C1 C2 Ag19 141(2) 3_656 . . .
Ag49 C1 C2 C26 -163(100) 3_656 . . .
Ag49 C55 C56 C57 -59(28) . . . .
Ag49 C56 C57 C58 -111.0(13) . . . .
Ag49 C56 C57 C59 12.6(17) . . . .
Ag49 C56 C57 C60 133.0(12) . . . .
Ag50 C16 C17 C29 46(51) 3_656 . . .
Ag50 C67 C68 Ag32 87.1(17) . . . .
Ag50 C67 C68 C69 30(13) . . . .
Ag51 Ag52 S20 Ag2 -55.4(3) . . . .
Ag51 Ag52 S20 Ag3 -126.2(3) . . . .
Ag51 Ag52 S20 Ag4 12.4(4) . . . .
Ag51 Ag52 S20 Ag11 128.5(18) . . . .
Ag51 Ag52 S20 Ag12 115.1(19) . . . .
Ag51 Ag52 S20 Ag24 136(3) . . . .
Ag51 Ag52 S20 Ag40 80.2(4) . . . .
Ag51 Ag52 S20 Ag41 168.2(7) . . . .
Ag51 Ag52 S20 Ag42 117.9(3) . . . .
Ag51 Ag52 S20 Ag45 -125.3(3) . . . .
Ag51 Ag52 C73 Ag2 44.8(3) . . . .
Ag51 Ag52 C73 Ag15 39.5(17) . . . 3_656
Ag51 Ag52 C73 Ag27 120.9(6) . . . 3_656
Ag51 Ag52 C73 Ag33 -27.3(6) . . . .
Ag51 Ag52 C73 Ag38 178(7) . . . .
Ag51 Ag52 C73 Ag44 56.5(4) . . . .
Ag51 Ag52 C73 C74 -133.2(8) . . . .
Ag51 Ag52 C79 Ag11 82(3) . . . .
Ag51 Ag52 C79 Ag21 -58(3) . . . .
Ag51 Ag52 C79 Ag23 18(3) . . . .
Ag51 Ag52 C79 Ag34 -70(3) . . . .
Ag51 Ag52 C79 Ag38 -123(11) . . . .
Ag51 Ag52 C79 Ag41 34(3) . . . .
Ag51 Ag52 C79 C80 180(2) . . . .
Ag51 Ag52 C82 Ag8 -52.4(5) . . . .
Ag51 Ag52 C82 Ag10 34.2(3) . . . .
Ag51 Ag52 C82 Ag11 -123.4(18) . . . .
Ag51 Ag52 C82 Ag38 145(10) . . . .
Ag51 Ag52 C82 Ag39 19.2(5) . . . .
Ag51 Ag52 C82 Ag40 -72.2(5) . . . .
Ag51 Ag52 C82 C83 -174.4(14) . . . .
Ag52 Ag51 S19 Ag1 -62.0(7) . . . .
Ag52 Ag51 S19 Ag2 -0.9(7) . . . .
Ag52 Ag51 S19 Ag3 -118.9(7) . . . 3_656
Ag52 Ag51 S19 Ag4 -121.5(8) . . . .
Ag52 Ag51 S19 Ag5 91.1(7) . . . .
Ag52 Ag51 S19 Ag7 146.2(7) . . . .
Ag52 Ag51 S19 Ag12 -9.2(8) . . . 3_656
Ag52 Ag51 S19 Ag24 -7.6(8) . . . 3_656
Ag52 Ag51 S19 Ag32 143.8(8) . . . .
Ag52 Ag51 S19 Ag47 61.2(8) . . . 3_656
Ag52 Ag51 S19 Ag50 168.0(9) . . . .
Ag52 Ag51 S20 Ag2 80.1(6) . . . .
Ag52 Ag51 S20 Ag3 85.5(6) . . . .
Ag52 Ag51 S20 Ag4 -163.2(6) . . . .
Ag52 Ag51 S20 Ag11 -12.9(6) . . . .
Ag52 Ag51 S20 Ag12 -165.7(6) . . . .
Ag52 Ag51 S20 Ag24 -172.1(6) . . . .
Ag52 Ag51 S20 Ag40 -73.1(6) . . . .
Ag52 Ag51 S20 Ag41 -11.6(6) . . . .
Ag52 Ag51 S20 Ag42 -76.1(6) . . . .
Ag52 Ag51 S20 Ag45 78.7(6) . . . .
Ag52 C73 C74 C75 142(86) . . . .
Ag52 C79 C80 C81 142(66) . . . .
Ag52 C82 C83 Ag40 96.1(14) . . . .
Ag52 C82 C83 C84 48(29) . . . .
Ag53 Ag49 C55 Ag8 29.7(18) 3_656 . . .
Ag53 Ag49 C55 Ag9 -4(3) 3_656 . . .
Ag53 Ag49 C55 Ag22 124.8(19) 3_656 . . .
Ag53 Ag49 C55 Ag30 -176(8) 3_656 . . .
Ag53 Ag49 C55 Ag40 47(2) 3_656 . . .
Ag53 Ag49 C55 Ag42 108.6(19) 3_656 . . .
Ag53 Ag49 C55 C56 -99(2) 3_656 . . .
Ag53 Ag49 C56 C55 117.8(17) 3_656 . . .
Ag53 Ag49 C56 C57 -65.2(19) 3_656 . . .
Ag53 C1 C2 Ag19 14.5(13) . . . .
Ag53 C1 C2 C26 71(100) . . . .
Ag53 C6 C7 Ag36 82(2) . . . .
Ag53 C6 C7 C27 -152(27) . . . .
Ag53 C61 C62 C63 30(22) 3_656 . . .
S0AA Ag1 Ag2 Ag4 177.15(11) . . . .
S0AA Ag1 Ag2 Ag4 -2.84(11) 3_656 . . .
S0AA Ag1 Ag2 Ag5 59.55(13) 3_656 . . .
S0AA Ag1 Ag2 Ag5 -120.45(13) . . . .
S0AA Ag1 Ag2 Ag10 176.2(2) . . . .
S0AA Ag1 Ag2 Ag10 -3.8(2) 3_656 . . .
S0AA Ag1 Ag2 Ag15 120.82(11) 3_656 . . 3_656
S0AA Ag1 Ag2 Ag15 -59.18(11) . . . 3_656
S0AA Ag1 Ag2 S0AA 180.0 3_656 . . .
S0AA Ag1 Ag2 S19 -120.61(11) . . . .
S0AA Ag1 Ag2 S19 59.40(11) 3_656 . . .
S0AA Ag1 Ag2 S20 118.04(11) . . . .
S0AA Ag1 Ag2 S20 -61.96(11) 3_656 . . .
S0AA Ag1 Ag2 C73 24(3) . . . .
S0AA Ag1 Ag2 C73 -156(3) 3_656 . . .
S0AA Ag1 Ag3 Ag7 -55.52(12) 3_656 . . 3_656
S0AA Ag1 Ag3 Ag7 124.48(12) . . . 3_656
S0AA Ag1 Ag3 Ag17 -174.0(2) . . . .
S0AA Ag1 Ag3 Ag17 6.0(2) 3_656 . . .
S0AA Ag1 Ag3 Ag18 -118.01(13) 3_656 . . .
S0AA Ag1 Ag3 Ag18 61.99(13) . . . .
S0AA Ag1 Ag3 Ag20 176.54(11) 3_656 . . .
S0AA Ag1 Ag3 Ag20 -3.46(11) . . . .
S0AA Ag1 Ag3 Ag23 65.44(19) 3_656 . . .
S0AA Ag1 Ag3 Ag23 -114.56(19) . . . .
S0AA Ag1 Ag3 S0AA 180.0 3_656 . . .
S0AA Ag1 Ag3 S19 121.34(11) . . . 3_656
S0AA Ag1 Ag3 S19 -58.66(11) 3_656 . . 3_656
S0AA Ag1 Ag3 S20 -117.91(12) . . . .
S0AA Ag1 Ag3 S20 62.09(12) 3_656 . . .
S0AA Ag1 Ag3 C16 -77(3) . . . .
S0AA Ag1 Ag3 C16 103(3) 3_656 . . .
S0AA Ag1 Ag4 Ag2 177.20(11) 3_656 . . .
S0AA Ag1 Ag4 Ag2 -2.81(11) . . . .
S0AA Ag1 Ag4 Ag6 114.94(12) 3_656 . . .
S0AA Ag1 Ag4 Ag6 -65.07(12) . . . .
S0AA Ag1 Ag4 Ag8 -116.15(14) 3_656 . . .
S0AA Ag1 Ag4 Ag8 63.85(14) . . . .
S0AA Ag1 Ag4 Ag9 125.9(2) . . . .
S0AA Ag1 Ag4 Ag9 -54.1(2) 3_656 . . .
S0AA Ag1 Ag4 Ag12 -61.86(12) 3_656 . . .
S0AA Ag1 Ag4 Ag12 118.14(12) . . . .
S0AA Ag1 Ag4 S0AA 180.0 . . . 3_656
S0AA Ag1 Ag4 S19 116.77(10) 3_656 . . .
S0AA Ag1 Ag4 S19 -63.24(10) . . . .
S0AA Ag1 Ag4 S20 -120.51(10) 3_656 . . .
S0AA Ag1 Ag4 S20 59.48(10) . . . .
S0AA Ag1 Ag4 C61 -142(3) . . . .
S0AA Ag1 Ag4 C61 38(3) 3_656 . . .
S0AA Ag1 Ag12 Ag4 64.65(9) 3_656 . . .
S0AA Ag1 Ag12 Ag4 -115.35(9) . . . .
S0AA Ag1 Ag12 Ag14 172.74(13) . . . .
S0AA Ag1 Ag12 Ag14 -7.26(13) 3_656 . . .
S0AA Ag1 Ag12 Ag16 -115.4(2) 3_656 . . .
S0AA Ag1 Ag12 Ag16 64.6(2) . . . .
S0AA Ag1 Ag12 Ag22 -59.5(2) . . . .
S0AA Ag1 Ag12 Ag22 120.5(2) 3_656 . . .
S0AA Ag1 Ag12 S0AA 180.0 . . . 3_656
S0AA Ag1 Ag12 S19 63.33(14) . . . 3_656
S0AA Ag1 Ag12 S19 -116.67(14) 3_656 . . 3_656
S0AA Ag1 Ag12 S20 123.26(14) 3_656 . . .
S0AA Ag1 Ag12 S20 -56.74(14) . . . .
S0AA Ag1 Ag12 C43 110(2) . . . .
S0AA Ag1 Ag12 C43 -70(2) 3_656 . . .
S0AA Ag1 Ag24 Ag25 -121.1(4) 3_656 . . .
S0AA Ag1 Ag24 Ag25 58.9(4) . . . .
S0AA Ag1 Ag24 Ag43 177.2(5) 3_656 . . .
S0AA Ag1 Ag24 Ag43 -2.7(5) . . . .
S0AA Ag1 Ag24 Ag44 -53.37(18) 3_656 . . 3_656
S0AA Ag1 Ag24 Ag44 126.63(18) . . . 3_656
S0AA Ag1 Ag24 S0AA 180.0 . . . 3_656
S0AA Ag1 Ag24 S19 59.3(3) . . . 3_656
S0AA Ag1 Ag24 S19 -120.7(3) 3_656 . . 3_656
S0AA Ag1 Ag24 S20 117.6(3) 3_656 . . .
S0AA Ag1 Ag24 S20 -62.4(3) . . . .
S0AA Ag1 Ag24 C43 -150(5) . . . .
S0AA Ag1 Ag24 C43 30(5) 3_656 . . .
S0AA Ag1 Ag31 Ag36 -109.0(2) . . . 3_656
S0AA Ag1 Ag31 Ag36 71.0(2) 3_656 . . 3_656
S0AA Ag1 Ag31 Ag37 3.3(6) 3_656 . . 3_656
S0AA Ag1 Ag31 Ag37 -176.7(6) . . . 3_656
S0AA Ag1 Ag31 S0AA 180.0 . . . 3_656
S0AA Ag1 Ag31 S19 -54.34(17) . . . .
S0AA Ag1 Ag31 S19 125.66(17) 3_656 . . .
S0AA Ag1 Ag31 C61 -176.0(12) 3_656 . . .
S0AA Ag1 Ag31 C61 4.0(12) . . . .
S0AA Ag1 Ag44 Ag24 114.3(2) 3_656 . . 3_656
S0AA Ag1 Ag44 Ag24 -65.7(2) . . . 3_656
S0AA Ag1 Ag44 Ag26 108.9(3) 3_656 . . 3_656
S0AA Ag1 Ag44 Ag26 -71.1(3) . . . 3_656
S0AA Ag1 Ag44 Ag27 -177.2(2) 3_656 . . 3_656
S0AA Ag1 Ag44 Ag27 2.8(2) . . . 3_656
S0AA Ag1 Ag44 Ag33 -134.9(3) . . . .
S0AA Ag1 Ag44 Ag33 45.1(3) 3_656 . . .
S0AA Ag1 Ag44 Ag34 -108.7(3) 3_656 . . .
S0AA Ag1 Ag44 Ag34 71.3(3) . . . .
S0AA Ag1 Ag44 Ag38 124.8(4) . . . .
S0AA Ag1 Ag44 Ag38 -55.2(4) 3_656 . . .
S0AA Ag1 Ag44 Ag45 -118.3(2) 3_656 . . .
S0AA Ag1 Ag44 Ag45 61.7(2) . . . .
S0AA Ag1 Ag44 S0AA 180.0 3_656 . . .
S0AA Ag1 Ag44 S19 54.26(19) 3_656 . . .
S0AA Ag1 Ag44 S19 -125.74(19) . . . .
S0AA Ag1 Ag44 C73 172.0(15) . . . .
S0AA Ag1 Ag44 C73 -8.0(15) 3_656 . . .
S0AA Ag1 Ag45 Ag29 121.7(4) . . . 3_656
S0AA Ag1 Ag45 Ag29 -58.3(4) 3_656 . . 3_656
S0AA Ag1 Ag45 Ag35 3.42(15) . . . .
S0AA Ag1 Ag45 Ag35 -176.58(15) 3_656 . . .
S0AA Ag1 Ag45 Ag41 -127.2(4) . . . .
S0AA Ag1 Ag45 Ag41 52.8(4) 3_656 . . .
S0AA Ag1 Ag45 Ag44 124.70(19) 3_656 . . .
S0AA Ag1 Ag45 Ag44 -55.30(19) . . . .
S0AA Ag1 Ag45 S0AA 180.0 3_656 . . .
S0AA Ag1 Ag45 S19 117.4(2) . . . 3_656
S0AA Ag1 Ag45 S19 -62.6(2) 3_656 . . 3_656
S0AA Ag1 Ag45 S20 -125.8(2) . . . .
S0AA Ag1 Ag45 S20 54.2(2) 3_656 . . .
S0AA Ag1 Ag45 C16 130(3) . . . .
S0AA Ag1 Ag45 C16 -50(3) 3_656 . . .
S0AA Ag1 S19 Ag2 -134.47(9) 3_656 . . .
S0AA Ag1 S19 Ag2 45.53(9) . . . .
S0AA Ag1 S19 Ag3 44.22(8) 3_656 . . 3_656
S0AA Ag1 S19 Ag3 -135.78(8) . . . 3_656
S0AA Ag1 S19 Ag4 -48.66(7) 3_656 . . .
S0AA Ag1 S19 Ag4 131.34(7) . . . .
S0AA Ag1 S19 Ag5 45.24(16) . . . .
S0AA Ag1 S19 Ag5 -134.76(16) 3_656 . . .
S0AA Ag1 S19 Ag7 -130.38(15) . . . .
S0AA Ag1 S19 Ag7 49.62(15) 3_656 . . .
S0AA Ag1 S19 Ag12 132.84(12) 3_656 . . 3_656
S0AA Ag1 S19 Ag12 -47.16(12) . . . 3_656
S0AA Ag1 S19 Ag24 -45.7(2) . . . 3_656
S0AA Ag1 S19 Ag24 134.3(2) 3_656 . . 3_656
S0AA Ag1 S19 Ag32 132.5(2) . . . .
S0AA Ag1 S19 Ag32 -47.5(2) 3_656 . . .
S0AA Ag1 S19 Ag47 -26.1(4) . . . 3_656
S0AA Ag1 S19 Ag47 153.9(4) 3_656 . . 3_656
S0AA Ag1 S19 Ag50 -146.0(7) . . . .
S0AA Ag1 S19 Ag50 34.0(7) 3_656 . . .
S0AA Ag1 S19 Ag51 90.09(12) . . . .
S0AA Ag1 S19 Ag51 -89.91(12) 3_656 . . .
S0AA Ag2 Ag4 Ag1 2.77(11) . . . .
S0AA Ag2 Ag4 Ag6 136.81(14) . . . .
S0AA Ag2 Ag4 Ag8 -132.82(15) . . . .
S0AA Ag2 Ag4 Ag9 -95.7(4) . . . .
S0AA Ag2 Ag4 Ag12 -42.55(18) . . . .
S0AA Ag2 Ag4 S0AA 5.4(2) . . . 3_656
S0AA Ag2 Ag4 S19 78.00(15) . . . .
S0AA Ag2 Ag4 S20 -75.08(15) . . . .
S0AA Ag2 Ag4 C61 176.5(4) . . . .
S0AA Ag2 Ag5 Ag6 -127.07(11) . . . .
S0AA Ag2 Ag5 Ag10 174.78(13) . . . .
S0AA Ag2 Ag5 Ag15 43.31(13) . . . 3_656
S0AA Ag2 Ag5 Ag16 -14.63(13) . . . 3_656
S0AA Ag2 Ag5 S19 -69.79(13) . . . .
S0AA Ag2 Ag5 O7 -69.0(3) . . . .
S0AA Ag2 Ag5 C37 32.4(4) . . . 3_656
S0AA Ag2 Ag5 C88 -175.2(3) . . . .
S0AA Ag2 Ag10 Ag5 -124.0(16) . . . .
S0AA Ag2 Ag10 Ag6 -177.2(16) . . . .
S0AA Ag2 Ag10 Ag8 101.2(16) . . . .
S0AA Ag2 Ag10 Ag11 42.4(16) . . . .
S0AA Ag2 Ag10 C82 56.6(17) . . . .
S0AA Ag2 Ag10 C88 -133.9(16) . . . .
S0AA Ag2 S19 Ag1 -48.80(8) . . . .
S0AA Ag2 S19 Ag3 -50.46(19) . . . 3_656
S0AA Ag2 S19 Ag4 -118.48(11) . . . .
S0AA Ag2 S19 Ag5 131.02(10) . . . .
S0AA Ag2 S19 Ag7 125.8(2) . . . .
S0AA Ag2 S19 Ag12 16.80(11) . . . 3_656
S0AA Ag2 S19 Ag24 17.9(2) . . . 3_656
S0AA Ag2 S19 Ag32 169.5(3) . . . .
S0AA Ag2 S19 Ag47 77.18(18) . . . 3_656
S0AA Ag2 S19 Ag50 166(2) . . . .
S0AA Ag2 S19 Ag51 -156.8(2) . . . .
S0AA Ag2 S20 Ag3 -14.28(12) . . . .
S0AA Ag2 S20 Ag4 119.94(11) . . . .
S0AA Ag2 S20 Ag11 -126.88(11) . . . .
S0AA Ag2 S20 Ag12 54.8(2) . . . .
S0AA Ag2 S20 Ag24 49.8(3) . . . .
S0AA Ag2 S20 Ag40 -171.36(18) . . . .
S0AA Ag2 S20 Ag41 -88.4(3) . . . .
S0AA Ag2 S20 Ag42 -143.2(2) . . . .
S0AA Ag2 S20 Ag45 -19.7(2) . . . .
S0AA Ag2 S20 Ag51 161.5(2) . . . .
S0AA Ag2 S20 Ag52 -127.9(5) . . . .
S0AA Ag2 C73 Ag15 -63.6(3) . . . 3_656
S0AA Ag2 C73 Ag27 -0.7(4) . . . 3_656
S0AA Ag2 C73 Ag33 -124.9(2) . . . .
S0AA Ag2 C73 Ag38 113.4(4) . . . .
S0AA Ag2 C73 Ag44 -2.1(11) . . . .
S0AA Ag2 C73 Ag52 118.5(5) . . . .
S0AA Ag2 C73 C74 159(18) . . . .
S0AA Ag3 Ag17 Ag7 -178(100) . . . 3_656
S0AA Ag3 Ag17 Ag16 -125(2) . . . .
S0AA Ag3 Ag17 Ag22 -38(2) . . . .
S0AA Ag3 Ag17 Ag23 33(2) . . . .
S0AA Ag3 Ag17 C21 -171.3(19) . . . .
S0AA Ag3 Ag17 C31 9(2) . . . .
S0AA Ag3 Ag18 Ag6 89.98(17) . . . 3_656
S0AA Ag3 Ag18 Ag7 148.58(19) . . . 3_656
S0AA Ag3 Ag18 Ag19 -8.83(15) . . . .
S0AA Ag3 Ag18 Ag20 -61.72(17) . . . .
S0AA Ag3 Ag18 C6 -38.8(4) . . . .
S0AA Ag3 Ag18 C67 135.6(5) . . . 3_656
S0AA Ag3 Ag20 Ag13 -33.97(16) . . . 3_656
S0AA Ag3 Ag20 Ag18 104.7(2) . . . .
S0AA Ag3 Ag20 Ag19 36.45(11) . . . .
S0AA Ag3 Ag20 Ag21 -100.09(17) . . . .
S0AA Ag3 Ag20 C6 81.1(3) . . . .
S0AA Ag3 Ag20 C11 -76.3(4) . . . .
S0AA Ag3 Ag20 C16 -175.8(4) . . . .
S0AA Ag3 Ag23 Ag11 -41.8(3) . . . .
S0AA Ag3 Ag23 Ag17 -176.4(2) . . . .
S0AA Ag3 Ag23 Ag21 27.0(3) . . . .
S0AA Ag3 Ag23 C16 101.1(4) . . . .
S0AA Ag3 Ag23 C31 -155.5(4) . . . .
S0AA Ag3 Ag23 C79 5.9(5) . . . .
S0AA Ag3 S20 Ag2 14.60(12) . . . .
S0AA Ag3 S20 Ag4 -50.6(2) . . . .
S0AA Ag3 S20 Ag11 88.0(3) . . . .
S0AA Ag3 S20 Ag12 -118.94(15) . . . .
S0AA Ag3 S20 Ag24 -116.9(2) . . . .
S0AA Ag3 S20 Ag40 139.4(2) . . . .
S0AA Ag3 S20 Ag41 126.48(14) . . . .
S0AA Ag3 S20 Ag42 172.16(13) . . . .
S0AA Ag3 S20 Ag45 65.3(18) . . . .
S0AA Ag3 S20 Ag51 10.6(2) . . . .
S0AA Ag3 S20 Ag52 72.3(5) . . . .
S0AA Ag3 C16 Ag20 4.3(4) . . . .
S0AA Ag3 C16 Ag23 -113.9(3) . . . .
S0AA Ag3 C16 Ag29 128.2(3) . . . 3_656
S0AA Ag3 C16 Ag45 -54.5(18) . . . .
S0AA Ag3 C16 Ag50 114.0(6) . . . 3_656
S0AA Ag3 C16 C17 180(100) . . . .
S0AA Ag4 Ag6 Ag5 112.39(11) 3_656 . . .
S0AA Ag4 Ag6 Ag7 45.42(14) 3_656 . . .
S0AA Ag4 Ag6 Ag10 166.62(13) 3_656 . . .
S0AA Ag4 Ag6 Ag18 -7.8(2) 3_656 . . 3_656
S0AA Ag4 Ag6 C61 -95.7(4) 3_656 . . .
S0AA Ag4 Ag6 C67 5.4(4) 3_656 . . .
S0AA Ag4 Ag6 C88 156.6(3) 3_656 . . .
S0AA Ag4 Ag8 Ag9 18.0(5) 3_656 . . .
S0AA Ag4 Ag8 Ag10 -169.61(12) 3_656 . . .
S0AA Ag4 Ag8 Ag11 -118.91(18) 3_656 . . .
S0AA Ag4 Ag8 Ag22 -39.02(15) 3_656 . . .
S0AA Ag4 Ag8 C55 -5.9(4) 3_656 . . .
S0AA Ag4 Ag8 C61 96.5(4) 3_656 . . .
S0AA Ag4 Ag8 C82 -156.9(3) 3_656 . . .
S0AA Ag4 Ag9 Ag8 -165.7(4) 3_656 . . .
S0AA Ag4 Ag9 Ag14 -9.0(3) 3_656 . . .
S0AA Ag4 Ag9 Ag19 46.3(2) 3_656 . . 3_656
S0AA Ag4 Ag9 Ag22 -97.2(3) 3_656 . . .
S0AA Ag4 Ag9 C1 36.4(7) 3_656 . . 3_656
S0AA Ag4 Ag9 C55 -142.9(7) 3_656 . . .
S0AA Ag4 Ag12 Ag1 -75.18(11) 3_656 . . .
S0AA Ag4 Ag12 Ag14 51.07(14) 3_656 . . .
S0AA Ag4 Ag12 Ag16 -77(8) 3_656 . . .
S0AA Ag4 Ag12 Ag22 144.86(17) 3_656 . . .
S0AA Ag4 Ag12 S19 -76.41(18) 3_656 . . 3_656
S0AA Ag4 Ag12 S20 -154.79(18) 3_656 . . .
S0AA Ag4 Ag12 C43 97.1(4) 3_656 . . .
S0AA Ag4 S19 Ag1 50.08(6) 3_656 . . .
S0AA Ag4 S19 Ag2 120.06(10) 3_656 . . .
S0AA Ag4 S19 Ag3 -17.37(11) 3_656 . . 3_656
S0AA Ag4 S19 Ag5 -168.02(11) 3_656 . . .
S0AA Ag4 S19 Ag7 -87.74(17) 3_656 . . .
S0AA Ag4 S19 Ag12 51.89(19) 3_656 . . 3_656
S0AA Ag4 S19 Ag24 53.7(3) 3_656 . . 3_656
S0AA Ag4 S19 Ag32 -129.24(12) 3_656 . . .
S0AA Ag4 S19 Ag47 167.2(8) 3_656 . . 3_656
S0AA Ag4 S19 Ag50 -75.8(2) 3_656 . . .
S0AA Ag4 S19 Ag51 160.6(2) 3_656 . . .
S0AA Ag4 S20 Ag2 -115.64(11) 3_656 . . .
S0AA Ag4 S20 Ag3 -48.50(18) 3_656 . . .
S0AA Ag4 S20 Ag11 172.6(3) 3_656 . . .
S0AA Ag4 S20 Ag12 19.65(15) 3_656 . . .
S0AA Ag4 S20 Ag24 14.7(2) 3_656 . . .
S0AA Ag4 S20 Ag40 126.99(10) 3_656 . . .
S0AA Ag4 S20 Ag41 137.6(3) 3_656 . . .
S0AA Ag4 S20 Ag42 91.70(13) 3_656 . . .
S0AA Ag4 S20 Ag45 -56.8(3) 3_656 . . .
S0AA Ag4 S20 Ag51 -158.29(19) 3_656 . . .
S0AA Ag4 S20 Ag52 -172.8(5) 3_656 . . .
S0AA Ag4 C61 Ag6 118.0(2) 3_656 . . .
S0AA Ag4 C61 Ag8 -121.0(2) 3_656 . . .
S0AA Ag4 C61 Ag31 8.3(7) 3_656 . . .
S0AA Ag4 C61 Ag37 -0.3(6) 3_656 . . 3_656
S0AA Ag4 C61 Ag53 3.7(7) 3_656 . . 3_656
S0AA Ag4 C61 C62 -40(17) 3_656 . . .
S0AA Ag12 Ag14 Ag9 90.7(5) 3_656 . . .
S0AA Ag12 Ag14 Ag13 -33.17(19) 3_656 . . .
S0AA Ag12 Ag14 Ag15 -88.50(16) 3_656 . . .
S0AA Ag12 Ag14 Ag19 36.57(15) 3_656 . . 3_656
S0AA Ag12 Ag14 C1 79.3(4) 3_656 . . 3_656
S0AA Ag12 Ag14 C43 -177.8(4) 3_656 . . .
S0AA Ag12 Ag14 C49 -80.5(5) 3_656 . . .
S0AA Ag12 Ag16 Ag5 -43.5(2) 3_656 . . 3_656
S0AA Ag12 Ag16 Ag7 -112.3(2) 3_656 . . 3_656
S0AA Ag12 Ag16 Ag15 8.55(19) 3_656 . . .
S0AA Ag12 Ag16 Ag17 -167.9(3) 3_656 . . .
S0AA Ag12 Ag16 C21 -156.2(4) 3_656 . . .
S0AA Ag12 Ag16 C37 -0.4(4) 3_656 . . .
S0AA Ag12 Ag16 C43 98.1(4) 3_656 . . .
S0AA Ag12 Ag22 Ag8 36.3(2) 3_656 . . .
S0AA Ag12 Ag22 Ag9 -10.4(4) 3_656 . . .
S0AA Ag12 Ag22 Ag17 172.4(3) 3_656 . . .
S0AA Ag12 Ag22 C31 158.8(4) 3_656 . . .
S0AA Ag12 Ag22 C43 -100.2(4) 3_656 . . .
S0AA Ag12 Ag22 C55 0.7(4) 3_656 . . .
S0AA Ag12 S20 Ag2 43.2(3) 3_656 . . .
S0AA Ag12 S20 Ag3 112.94(17) 3_656 . . .
S0AA Ag12 S20 Ag4 -20.58(15) 3_656 . . .
S0AA Ag12 S20 Ag11 -133.3(3) 3_656 . . .
S0AA Ag12 S20 Ag24 92(3) 3_656 . . .
S0AA Ag12 S20 Ag40 -93.3(2) 3_656 . . .
S0AA Ag12 S20 Ag41 -174.2(3) 3_656 . . .
S0AA Ag12 S20 Ag42 -128.58(18) 3_656 . . .
S0AA Ag12 S20 Ag45 113.4(2) 3_656 . . .
S0AA Ag12 S20 Ag51 -18.7(3) 3_656 . . .
S0AA Ag12 S20 Ag52 -126(2) 3_656 . . .
S0AA Ag12 C43 Ag14 2.2(4) 3_656 . . .
S0AA Ag12 C43 Ag16 -115.6(3) 3_656 . . .
S0AA Ag12 C43 Ag22 123.6(3) 3_656 . . .
S0AA Ag12 C43 Ag24 -97(3) 3_656 . . .
S0AA Ag12 C43 Ag47 -95.7(5) 3_656 . . .
S0AA Ag12 C43 C44 79(6) 3_656 . . .
S0AA Ag13 Ag14 Ag9 -42.7(3) 3_656 . . .
S0AA Ag13 Ag14 Ag12 31.16(17) 3_656 . . .
S0AA Ag13 Ag14 Ag15 97.67(16) 3_656 . . .
S0AA Ag13 Ag14 Ag19 -60.63(13) 3_656 . . 3_656
S0AA Ag13 Ag14 C1 -84.0(3) 3_656 . . 3_656
S0AA Ag13 Ag14 C43 65.5(4) 3_656 . . .
S0AA Ag13 Ag14 C49 157.0(5) 3_656 . . .
S0AA Ag13 Ag15 Ag2 44.82(12) 3_656 . . 3_656
S0AA Ag13 Ag15 Ag5 63.9(3) 3_656 . . 3_656
S0AA Ag13 Ag15 Ag14 -61.59(13) 3_656 . . .
S0AA Ag13 Ag15 Ag16 -28.8(3) 3_656 . . .
S0AA Ag13 Ag15 C37 -168(5) 3_656 . . .
S0AA Ag13 Ag15 C49 -122.5(4) 3_656 . . .
S0AA Ag13 Ag15 C73 90.3(3) 3_656 . . 3_656
S0AA Ag13 C49 Ag14 -21.4(4) 3_656 . . .
S0AA Ag13 C49 Ag15 62.3(4) 3_656 . . .
S0AA Ag13 C49 Ag26 53.7(7) 3_656 . . .
S0AA Ag13 C49 Ag27 96.8(6) 3_656 . . .
S0AA Ag13 C49 Ag28 -30.7(7) 3_656 . . .
S0AA Ag13 C49 Ag48 69.0(13) 3_656 . . .
S0AA Ag13 C49 C50 -169.7(11) 3_656 . . .
S0AA Ag19 Ag20 Ag3 -34.82(11) . . . .
S0AA Ag19 Ag20 Ag13 62.48(13) . . . 3_656
S0AA Ag19 Ag20 Ag18 -98.85(14) . . . .
S0AA Ag19 Ag20 Ag21 43.2(2) . . . .
S0AA Ag19 Ag20 C6 -152.6(4) . . . .
S0AA Ag19 Ag20 C11 90.2(3) . . . .
S0AA Ag19 Ag20 C16 -65.2(4) . . . .
S0AA Ag19 C1 Ag9 61.5(5) . . . 3_656
S0AA Ag19 C1 Ag14 -28.7(3) . . . 3_656
S0AA Ag19 C1 Ag28 -37.0(6) . . . 3_656
S0AA Ag19 C1 Ag30 48.6(6) . . . 3_656
S0AA Ag19 C1 Ag37 94.0(9) . . . .
S0AA Ag19 C1 Ag49 56.1(7) . . . 3_656
S0AA Ag19 C1 Ag53 83(3) . . . .
S0AA Ag19 C1 C2 -145.8(8) . . . .
S0AA Ag19 C2 C1 41.2(9) . . . .
S0AA Ag19 C2 C26 -138.4(10) . . . .
S0AA Ag19 C6 Ag18 -45.6(5) . . . .
S0AA Ag19 C6 Ag20 27.0(4) . . . .
S0AA Ag19 C6 Ag35 40.4(4) . . . .
S0AA Ag19 C6 Ag36 -58.6(5) . . . .
S0AA Ag19 C6 Ag37 -94.7(13) . . . .
S0AA Ag19 C6 Ag53 -76(3) . . . .
S0AA Ag19 C6 C7 -177.0(14) . . . .
S0AA Ag24 Ag25 Ag26 31.5(4) 3_656 . . .
S0AA Ag24 Ag25 Ag29 -130.5(4) 3_656 . . 3_656
S0AA Ag24 Ag25 Ag33 -21.9(5) 3_656 . . 3_656
S0AA Ag24 Ag25 Ag43 175.0(5) 3_656 . . .
S0AA Ag24 Ag25 S19 -74.6(4) 3_656 . . 3_656
S0AA Ag24 Ag25 O7 -69.7(5) 3_656 . . 3_656
S0AA Ag24 Ag25 C21 -177.4(5) 3_656 . . .
S0AA Ag24 Ag25 C37 23.8(7) 3_656 . . .
S0AA Ag24 Ag43 Ag25 -112(6) 3_656 . . .
S0AA Ag24 Ag43 Ag29 -170(6) 3_656 . . 3_656
S0AA Ag24 Ag43 Ag42 46(6) 3_656 . . .
S0AA Ag24 Ag43 C21 -120(5) 3_656 . . .
S0AA Ag24 Ag43 C31 57(6) 3_656 . . .
S0AA Ag24 S20 Ag2 52.4(4) 3_656 . . .
S0AA Ag24 S20 Ag3 119.5(3) 3_656 . . .
S0AA Ag24 S20 Ag4 -15.2(3) 3_656 . . .
S0AA Ag24 S20 Ag11 -135.5(4) 3_656 . . .
S0AA Ag24 S20 Ag12 -82(3) 3_656 . . .
S0AA Ag24 S20 Ag40 -87.3(3) 3_656 . . .
S0AA Ag24 S20 Ag41 -170.2(4) 3_656 . . .
S0AA Ag24 S20 Ag42 -121.7(3) 3_656 . . .
S0AA Ag24 S20 Ag45 119.8(3) 3_656 . . .
S0AA Ag24 S20 Ag51 -8.7(5) 3_656 . . .
S0AA Ag24 S20 Ag52 -141(3) 3_656 . . .
S0AA Ag24 C43 Ag12 74(3) 3_656 . . .
S0AA Ag24 C43 Ag14 -5.9(5) 3_656 . . .
S0AA Ag24 C43 Ag16 -124.7(4) 3_656 . . .
S0AA Ag24 C43 Ag22 114.0(4) 3_656 . . .
S0AA Ag24 C43 Ag47 -104.5(6) 3_656 . . .
S0AA Ag24 C43 C44 46(41) 3_656 . . .
S0AA Ag28 Ag30 Ag37 -57.0(6) 3_656 . . 3_656
S0AA Ag28 Ag30 Ag40 17.5(14) 3_656 . . .
S0AA Ag28 Ag30 Ag42 66.8(9) 3_656 . . .
S0AA Ag28 Ag30 C1 -114.3(10) 3_656 . . 3_656
S0AA Ag28 Ag30 C55 97(2) 3_656 . . .
S0AA Ag28 C49 Ag13 34.6(10) 3_656 . . .
S0AA Ag28 C49 Ag14 -110.1(19) 3_656 . . .
S0AA Ag28 C49 Ag15 -49.7(12) 3_656 . . .
S0AA Ag28 C49 Ag26 -64.7(12) 3_656 . . .
S0AA Ag28 C49 Ag27 19.9(11) 3_656 . . .
S0AA Ag28 C49 Ag48 -63.5(14) 3_656 . . .
S0AA Ag28 C49 C50 165.4(13) 3_656 . . .
S0AA Ag31 C61 Ag4 -165.7(12) 3_656 . . .
S0AA Ag31 C61 Ag6 125.4(5) 3_656 . . .
S0AA Ag31 C61 Ag8 -116.4(6) 3_656 . . .
S0AA Ag31 C61 Ag37 5.0(8) 3_656 . . 3_656
S0AA Ag31 C61 Ag53 9.1(9) 3_656 . . 3_656
S0AA Ag31 C61 C62 6(3) 3_656 . . .
S0AA Ag35 Ag36 Ag29 77.0(3) . . . 3_656
S0AA Ag35 Ag36 Ag31 -11.4(2) . . . 3_656
S0AA Ag35 Ag36 Ag32 21.2(6) . . . 3_656
S0AA Ag35 Ag36 Ag37 -59.1(4) . . . .
S0AA Ag35 Ag36 C6 -132.7(6) . . . .
S0AA Ag35 Ag36 C7 -148.4(4) . . . .
S0AA Ag35 Ag36 C67 90.7(8) . . . 3_656
S0AA Ag35 Ag37 Ag28 -56.4(3) . . . 3_656
S0AA Ag35 Ag37 Ag30 -45.0(6) . . . 3_656
S0AA Ag35 Ag37 Ag31 32.0(3) . . . 3_656
S0AA Ag35 Ag37 Ag36 106.1(4) . . . .
S0AA Ag35 Ag37 C1 -83.5(5) . . . .
S0AA Ag35 Ag37 C6 156.9(6) . . . .
S0AA Ag35 Ag37 C61 66.7(7) . . . 3_656
S0AA Ag35 Ag45 Ag1 -3.57(16) . . . .
S0AA Ag35 Ag45 Ag29 -130.7(3) . . . 3_656
S0AA Ag35 Ag45 Ag41 129.2(3) . . . .
S0AA Ag35 Ag45 Ag44 45.11(16) . . . .
S0AA Ag35 Ag45 S19 -69.0(3) . . . 3_656
S0AA Ag35 Ag45 S20 70.5(3) . . . .
S0AA Ag35 Ag45 C16 -175.5(5) . . . .
S0AA Ag35 C6 Ag18 62.0(5) . . . .
S0AA Ag35 C6 Ag19 -39.0(4) . . . .
S0AA Ag35 C6 Ag20 101.1(6) . . . .
S0AA Ag35 C6 Ag36 52.1(6) . . . .
S0AA Ag35 C6 Ag37 -22.1(6) . . . .
S0AA Ag35 C6 Ag53 -19.8(10) . . . .
S0AA Ag35 C6 C7 177.3(14) . . . .
S0AA Ag35 C11 Ag13 36.5(4) . . . 3_656
S0AA Ag35 C11 Ag20 -97.3(5) . . . .
S0AA Ag35 C11 Ag21 -63.2(5) . . . .
S0AA Ag35 C11 Ag27 22.6(5) . . . 3_656
S0AA Ag35 C11 Ag34 -43.5(6) . . . .
S0AA Ag35 C11 C12 153.7(10) . . . .
S0AA Ag44 Ag45 Ag1 76.06(19) . . . .
S0AA Ag44 Ag45 Ag29 35(5) . . . 3_656
S0AA Ag44 Ag45 Ag35 -53.31(19) . . . .
S0AA Ag44 Ag45 Ag41 -163.9(3) . . . .
S0AA Ag44 Ag45 S19 69.3(3) . . . 3_656
S0AA Ag44 Ag45 S20 146.9(3) . . . .
S0AA Ag44 Ag45 C16 -105.1(6) . . . .
S0AA Ag44 C73 Ag2 176.8(17) . . . .
S0AA Ag44 C73 Ag15 -67.5(6) . . . 3_656
S0AA Ag44 C73 Ag27 -1.7(6) . . . 3_656
S0AA Ag44 C73 Ag33 -127.3(5) . . . .
S0AA Ag44 C73 Ag38 113.5(6) . . . .
S0AA Ag44 C73 Ag52 119.5(7) . . . .
S0AA Ag44 C73 C74 2(5) . . . .
S0AA Ag45 S20 Ag2 21.2(2) . . . .
S0AA Ag45 S20 Ag3 -107.1(19) . . . .
S0AA Ag45 S20 Ag4 -37.6(4) . . . .
S0AA Ag45 S20 Ag11 94.8(4) . . . .
S0AA Ag45 S20 Ag12 -111.3(3) . . . .
S0AA Ag45 S20 Ag24 -109.3(3) . . . .
S0AA Ag45 S20 Ag40 134.8(3) . . . .
S0AA Ag45 S20 Ag41 135.5(3) . . . .
S0AA Ag45 S20 Ag42 176.69(19) . . . .
S0AA Ag45 S20 Ag51 22.2(4) . . . .
S0AA Ag45 S20 Ag52 79.7(5) . . . .
S0AA Ag45 C16 Ag3 113(2) . . . .
S0AA Ag45 C16 Ag20 -6.5(6) . . . .
S0AA Ag45 C16 Ag23 -127.3(5) . . . .
S0AA Ag45 C16 Ag29 116.0(6) . . . 3_656
S0AA Ag45 C16 Ag50 102.4(7) . . . 3_656
S0AA Ag45 C16 C17 -109(8) . . . .
S0AA Ag53 C1 Ag9 79.0(9) . . . 3_656
S0AA Ag53 C1 Ag14 -10.4(10) . . . 3_656
S0AA Ag53 C1 Ag19 -79(3) . . . .
S0AA Ag53 C1 Ag28 -21.9(11) . . . 3_656
S0AA Ag53 C1 Ag30 68.2(11) . . . 3_656
S0AA Ag53 C1 Ag37 138(8) . . . .
S0AA Ag53 C1 Ag49 74.9(11) . . . 3_656
S0AA Ag53 C1 C2 -132.6(10) . . . .
S0AA Ag53 C6 Ag18 -72.2(13) . . . .
S0AA Ag53 C6 Ag19 77(4) . . . .
S0AA Ag53 C6 Ag20 2.7(13) . . . .
S0AA Ag53 C6 Ag35 20.5(12) . . . .
S0AA Ag53 C6 Ag36 -84.4(12) . . . .
S0AA Ag53 C6 Ag37 -177(11) . . . .
S0AA Ag53 C6 C7 -176.7(14) . . . .
S19 Ag1 Ag2 Ag4 117.76(9) 3_656 . . .
S19 Ag1 Ag2 Ag4 -62.24(9) . . . .
S19 Ag1 Ag2 Ag5 -179.84(7) 3_656 . . .
S19 Ag1 Ag2 Ag5 0.16(7) . . . .
S19 Ag1 Ag2 Ag10 116.76(14) 3_656 . . .
S19 Ag1 Ag2 Ag10 -63.24(14) . . . .
S19 Ag1 Ag2 Ag15 -118.57(14) 3_656 . . 3_656
S19 Ag1 Ag2 Ag15 61.43(14) . . . 3_656
S19 Ag1 Ag2 S0AA 120.61(11) . . . .
S19 Ag1 Ag2 S0AA -59.39(11) 3_656 . . .
S19 Ag1 Ag2 S19 180.0 3_656 . . .
S19 Ag1 Ag2 S20 -121.36(10) . . . .
S19 Ag1 Ag2 S20 58.65(10) 3_656 . . .
S19 Ag1 Ag2 C73 145(3) . . . .
S19 Ag1 Ag2 C73 -35(3) 3_656 . . .
S19 Ag1 Ag3 Ag7 -176.86(8) . . . 3_656
S19 Ag1 Ag3 Ag7 3.14(8) 3_656 . . 3_656
S19 Ag1 Ag3 Ag17 64.67(15) 3_656 . . .
S19 Ag1 Ag3 Ag17 -115.33(15) . . . .
S19 Ag1 Ag3 Ag18 120.65(16) . . . .
S19 Ag1 Ag3 Ag18 -59.35(16) 3_656 . . .
S19 Ag1 Ag3 Ag20 55.20(18) . . . .
S19 Ag1 Ag3 Ag20 -124.80(18) 3_656 . . .
S19 Ag1 Ag3 Ag23 124.10(16) 3_656 . . .
S19 Ag1 Ag3 Ag23 -55.90(16) . . . .
S19 Ag1 Ag3 S0AA -121.34(11) 3_656 . . .
S19 Ag1 Ag3 S0AA 58.66(11) . . . .
S19 Ag1 Ag3 S19 180.0 . . . 3_656
S19 Ag1 Ag3 S20 -59.25(10) . . . .
S19 Ag1 Ag3 S20 120.75(10) 3_656 . . .
S19 Ag1 Ag3 C16 -18(3) . . . .
S19 Ag1 Ag3 C16 162(3) 3_656 . . .
S19 Ag1 Ag4 Ag2 -119.57(10) 3_656 . . .
S19 Ag1 Ag4 Ag2 60.43(10) . . . .
S19 Ag1 Ag4 Ag6 -1.83(8) . . . .
S19 Ag1 Ag4 Ag6 178.17(8) 3_656 . . .
S19 Ag1 Ag4 Ag8 127.09(13) . . . .
S19 Ag1 Ag4 Ag8 -52.91(13) 3_656 . . .
S19 Ag1 Ag4 Ag9 9.1(3) 3_656 . . .
S19 Ag1 Ag4 Ag9 -170.9(3) . . . .
S19 Ag1 Ag4 Ag12 -178.63(13) . . . .
S19 Ag1 Ag4 Ag12 1.37(13) 3_656 . . .
S19 Ag1 Ag4 S0AA 63.23(10) 3_656 . . 3_656
S19 Ag1 Ag4 S0AA -116.77(10) . . . 3_656
S19 Ag1 Ag4 S19 180.0 3_656 . . .
S19 Ag1 Ag4 S20 -57.28(10) 3_656 . . .
S19 Ag1 Ag4 S20 122.72(10) . . . .
S19 Ag1 Ag4 C61 101(3) 3_656 . . .
S19 Ag1 Ag4 C61 -79(3) . . . .
S19 Ag1 Ag12 Ag4 -178.68(12) 3_656 . . .
S19 Ag1 Ag12 Ag4 1.33(12) . . . .
S19 Ag1 Ag12 Ag14 109.4(2) 3_656 . . .
S19 Ag1 Ag12 Ag14 -70.6(2) . . . .
S19 Ag1 Ag12 Ag16 1.26(14) 3_656 . . .
S19 Ag1 Ag12 Ag16 -178.73(14) . . . .
S19 Ag1 Ag12 Ag22 57.1(2) . . . .
S19 Ag1 Ag12 Ag22 -122.9(2) 3_656 . . .
S19 Ag1 Ag12 S0AA -63.33(14) . . . 3_656
S19 Ag1 Ag12 S0AA 116.67(14) 3_656 . . 3_656
S19 Ag1 Ag12 S19 180.0 . . . 3_656
S19 Ag1 Ag12 S20 -120.07(13) 3_656 . . .
S19 Ag1 Ag12 S20 59.93(13) . . . .
S19 Ag1 Ag12 C43 46(2) 3_656 . . .
S19 Ag1 Ag12 C43 -134(2) . . . .
S19 Ag1 Ag24 Ag25 179.60(18) . . . .
S19 Ag1 Ag24 Ag25 -0.40(18) 3_656 . . .
S19 Ag1 Ag24 Ag43 -62.1(4) 3_656 . . .
S19 Ag1 Ag24 Ag43 117.9(4) . . . .
S19 Ag1 Ag24 Ag44 67.3(2) 3_656 . . 3_656
S19 Ag1 Ag24 Ag44 -112.7(2) . . . 3_656
S19 Ag1 Ag24 S0AA -59.3(3) . . . 3_656
S19 Ag1 Ag24 S0AA 120.7(3) 3_656 . . 3_656
S19 Ag1 Ag24 S19 180.0 . . . 3_656
S19 Ag1 Ag24 S20 58.3(2) . . . .
S19 Ag1 Ag24 S20 -121.7(2) 3_656 . . .
S19 Ag1 Ag24 C43 -29(5) . . . .
S19 Ag1 Ag24 C43 151(5) 3_656 . . .
S19 Ag1 Ag31 Ag36 -54.64(19) . . . 3_656
S19 Ag1 Ag31 Ag36 125.35(19) 3_656 . . 3_656
S19 Ag1 Ag31 Ag37 57.6(7) 3_656 . . 3_656
S19 Ag1 Ag31 Ag37 -122.4(7) . . . 3_656
S19 Ag1 Ag31 S0AA -125.66(17) . . . 3_656
S19 Ag1 Ag31 S0AA 54.33(17) 3_656 . . 3_656
S19 Ag1 Ag31 S19 180.0 3_656 . . .
S19 Ag1 Ag31 C61 58.3(11) . . . .
S19 Ag1 Ag31 C61 -121.7(11) 3_656 . . .
S19 Ag1 Ag44 Ag24 60.0(2) . . . 3_656
S19 Ag1 Ag44 Ag24 -120.0(2) 3_656 . . 3_656
S19 Ag1 Ag44 Ag26 54.7(3) . . . 3_656
S19 Ag1 Ag44 Ag26 -125.3(3) 3_656 . . 3_656
S19 Ag1 Ag44 Ag27 -51.5(4) 3_656 . . 3_656
S19 Ag1 Ag44 Ag27 128.5(4) . . . 3_656
S19 Ag1 Ag44 Ag33 -9.21(17) . . . .
S19 Ag1 Ag44 Ag33 170.80(17) 3_656 . . .
S19 Ag1 Ag44 Ag34 17.0(4) 3_656 . . .
S19 Ag1 Ag44 Ag34 -163.0(4) . . . .
S19 Ag1 Ag44 Ag38 70.5(4) 3_656 . . .
S19 Ag1 Ag44 Ag38 -109.5(4) . . . .
S19 Ag1 Ag44 Ag45 -172.6(2) . . . .
S19 Ag1 Ag44 Ag45 7.4(2) 3_656 . . .
S19 Ag1 Ag44 S0AA 125.74(19) . . . .
S19 Ag1 Ag44 S0AA -54.25(19) 3_656 . . .
S19 Ag1 Ag44 S19 180.0 3_656 . . .
S19 Ag1 Ag44 C73 117.8(14) 3_656 . . .
S19 Ag1 Ag44 C73 -62.2(14) . . . .
S19 Ag1 Ag45 Ag29 4.3(3) 3_656 . . 3_656
S19 Ag1 Ag45 Ag29 -175.7(3) . . . 3_656
S19 Ag1 Ag45 Ag35 66.1(3) . . . .
S19 Ag1 Ag45 Ag35 -113.9(3) 3_656 . . .
S19 Ag1 Ag45 Ag41 115.4(3) 3_656 . . .
S19 Ag1 Ag45 Ag41 -64.6(3) . . . .
S19 Ag1 Ag45 Ag44 -172.7(2) 3_656 . . .
S19 Ag1 Ag45 Ag44 7.3(2) . . . .
S19 Ag1 Ag45 S0AA 62.6(2) . . . .
S19 Ag1 Ag45 S0AA -117.4(2) 3_656 . . .
S19 Ag1 Ag45 S19 180.0 . . . 3_656
S19 Ag1 Ag45 S20 116.87(19) 3_656 . . .
S19 Ag1 Ag45 S20 -63.13(19) . . . .
S19 Ag1 Ag45 C16 13(3) 3_656 . . .
S19 Ag1 Ag45 C16 -167(3) . . . .
S19 Ag1 S19 Ag2 169(13) 3_656 . . .
S19 Ag1 S19 Ag3 -13(13) 3_656 . . 3_656
S19 Ag1 S19 Ag4 -105(13) 3_656 . . .
S19 Ag1 S19 Ag5 168(13) 3_656 . . .
S19 Ag1 S19 Ag7 -7(13) 3_656 . . .
S19 Ag1 S19 Ag12 76(13) 3_656 . . 3_656
S19 Ag1 S19 Ag24 77(13) 3_656 . . 3_656
S19 Ag1 S19 Ag32 -104(13) 3_656 . . .
S19 Ag1 S19 Ag47 97(14) 3_656 . . 3_656
S19 Ag1 S19 Ag50 -23(14) 3_656 . . .
S19 Ag1 S19 Ag51 -147(13) 3_656 . . .
S19 Ag2 Ag4 Ag1 -75.23(9) . . . .
S19 Ag2 Ag4 Ag6 58.82(11) . . . .
S19 Ag2 Ag4 Ag8 149.19(13) . . . .
S19 Ag2 Ag4 Ag9 -173.7(4) . . . .
S19 Ag2 Ag4 Ag12 -120.55(14) . . . .
S19 Ag2 Ag4 S0AA -72.57(14) . . . 3_656
S19 Ag2 Ag4 S20 -153.08(13) . . . .
S19 Ag2 Ag4 C61 98.5(4) . . . .
S19 Ag2 Ag5 Ag6 -57.28(9) . . . .
S19 Ag2 Ag5 Ag10 -115.43(11) . . . .
S19 Ag2 Ag5 Ag15 113.10(13) . . . 3_656
S19 Ag2 Ag5 Ag16 55.16(9) . . . 3_656
S19 Ag2 Ag5 O7 0.8(3) . . . .
S19 Ag2 Ag5 C37 102.2(3) . . . 3_656
S19 Ag2 Ag5 C88 -105.4(3) . . . .
S19 Ag2 Ag10 Ag5 47.09(10) . . . .
S19 Ag2 Ag10 Ag6 -6.12(10) . . . .
S19 Ag2 Ag10 Ag8 -87.76(12) . . . .
S19 Ag2 Ag10 Ag11 -146.57(19) . . . .
S19 Ag2 Ag10 C82 -132.4(3) . . . .
S19 Ag2 Ag10 C88 37.1(3) . . . .
S19 Ag2 S0AA Ag3 114.29(12) . . . .
S19 Ag2 S0AA Ag4 45.14(18) . . . 3_656
S19 Ag2 S0AA Ag12 -17.35(12) . . . 3_656
S19 Ag2 S0AA Ag19 -136.6(2) . . . .
S19 Ag2 S0AA Ag24 -17.0(2) . . . 3_656
S19 Ag2 S0AA Ag28 -88.9(6) . . . 3_656
S19 Ag2 S0AA Ag31 48.5(3) . . . 3_656
S19 Ag2 S0AA Ag35 -173.0(2) . . . .
S19 Ag2 S0AA Ag44 -130.9(16) . . . .
S19 Ag2 S0AA Ag45 119.9(2) . . . .
S19 Ag2 S0AA Ag53 -155(3) . . . .
S19 Ag2 S20 Ag3 -112.96(13) . . . .
S19 Ag2 S20 Ag4 21.25(11) . . . .
S19 Ag2 S20 Ag11 134.43(12) . . . .
S19 Ag2 S20 Ag12 -43.9(2) . . . .
S19 Ag2 S20 Ag24 -48.9(3) . . . .
S19 Ag2 S20 Ag40 90.0(2) . . . .
S19 Ag2 S20 Ag41 172.9(3) . . . .
S19 Ag2 S20 Ag42 118.1(3) . . . .
S19 Ag2 S20 Ag45 -118.3(2) . . . .
S19 Ag2 S20 Ag51 62.80(18) . . . .
S19 Ag2 S20 Ag52 133.4(5) . . . .
S19 Ag2 C73 Ag15 56.1(4) . . . 3_656
S19 Ag2 C73 Ag27 119.1(3) . . . 3_656
S19 Ag2 C73 Ag33 -5.1(4) . . . .
S19 Ag2 C73 Ag38 -126.9(4) . . . .
S19 Ag2 C73 Ag44 117.6(13) . . . .
S19 Ag2 C73 Ag52 -121.7(6) . . . .
S19 Ag2 C73 C74 -81(18) . . . .
S19 Ag3 Ag17 Ag7 -49.82(15) 3_656 . . 3_656
S19 Ag3 Ag17 Ag16 2.96(12) 3_656 . . .
S19 Ag3 Ag17 Ag22 90.68(17) 3_656 . . .
S19 Ag3 Ag17 Ag23 161.3(2) 3_656 . . .
S19 Ag3 Ag17 C21 -43.1(4) 3_656 . . .
S19 Ag3 Ag17 C31 137.5(5) 3_656 . . .
S19 Ag3 Ag18 Ag6 -8.95(15) 3_656 . . 3_656
S19 Ag3 Ag18 Ag7 49.65(15) 3_656 . . 3_656
S19 Ag3 Ag18 Ag19 -107.76(15) 3_656 . . .
S19 Ag3 Ag18 Ag20 -160.64(19) 3_656 . . .
S19 Ag3 Ag18 C6 -137.8(4) 3_656 . . .
S19 Ag3 Ag18 C67 36.7(5) 3_656 . . 3_656
S19 Ag3 Ag20 Ag13 -111.4(2) 3_656 . . 3_656
S19 Ag3 Ag20 Ag18 27.3(3) 3_656 . . .
S19 Ag3 Ag20 Ag19 -41.0(2) 3_656 . . .
S19 Ag3 Ag20 Ag21 -177.5(2) 3_656 . . .
S19 Ag3 Ag20 C6 3.6(4) 3_656 . . .
S19 Ag3 Ag20 C11 -153.7(4) 3_656 . . .
S19 Ag3 Ag20 C16 106.8(4) 3_656 . . .
S19 Ag3 Ag23 Ag11 109.0(3) 3_656 . . .
S19 Ag3 Ag23 Ag17 -25.7(3) 3_656 . . .
S19 Ag3 Ag23 Ag21 177.8(2) 3_656 . . .
S19 Ag3 Ag23 C16 -108.1(4) 3_656 . . .
S19 Ag3 Ag23 C31 -4.8(5) 3_656 . . .
S19 Ag3 Ag23 C79 156.7(4) 3_656 . . .
S19 Ag3 S0AA Ag2 -113.39(12) 3_656 . . .
S19 Ag3 S0AA Ag4 17.64(10) 3_656 . . 3_656
S19 Ag3 S0AA Ag12 -41.7(2) 3_656 . . 3_656
S19 Ag3 S0AA Ag19 95.27(15) 3_656 . . .
S19 Ag3 S0AA Ag24 -48.3(3) 3_656 . . 3_656
S19 Ag3 S0AA Ag28 136.4(4) 3_656 . . 3_656
S19 Ag3 S0AA Ag31 27.5(2) 3_656 . . 3_656
S19 Ag3 S0AA Ag35 132.25(13) 3_656 . . .
S19 Ag3 S0AA Ag44 -121.1(2) 3_656 . . .
S19 Ag3 S0AA Ag45 -165.3(18) 3_656 . . .
S19 Ag3 S0AA Ag53 81.1(8) 3_656 . . .
S19 Ag3 S20 Ag2 114.19(12) 3_656 . . .
S19 Ag3 S20 Ag4 48.97(19) 3_656 . . .
S19 Ag3 S20 Ag11 -172.4(3) 3_656 . . .
S19 Ag3 S20 Ag12 -19.34(14) 3_656 . . .
S19 Ag3 S20 Ag24 -17.3(2) 3_656 . . .
S19 Ag3 S20 Ag40 -121.0(3) 3_656 . . .
S19 Ag3 S20 Ag41 -133.92(13) 3_656 . . .
S19 Ag3 S20 Ag42 -88.24(15) 3_656 . . .
S19 Ag3 S20 Ag45 164.9(18) 3_656 . . .
S19 Ag3 S20 Ag51 110.2(2) 3_656 . . .
S19 Ag3 S20 Ag52 171.9(5) 3_656 . . .
S19 Ag3 C16 Ag20 -121.6(3) 3_656 . . .
S19 Ag3 C16 Ag23 120.1(3) 3_656 . . .
S19 Ag3 C16 Ag29 2.2(5) 3_656 . . 3_656
S19 Ag3 C16 Ag45 179.5(19) 3_656 . . .
S19 Ag3 C16 Ag50 -12.0(7) 3_656 . . 3_656
S19 Ag3 C16 C17 54(9) 3_656 . . .
S19 Ag4 Ag6 Ag5 35.62(9) . . . .
S19 Ag4 Ag6 Ag7 -31.35(11) . . . .
S19 Ag4 Ag6 Ag10 89.84(9) . . . .
S19 Ag4 Ag6 Ag18 -84.5(2) . . . 3_656
S19 Ag4 Ag6 C61 -172.5(4) . . . .
S19 Ag4 Ag6 C67 -71.4(3) . . . .
S19 Ag4 Ag6 C88 79.8(3) . . . .
S19 Ag4 Ag8 Ag9 -177.2(5) . . . .
S19 Ag4 Ag8 Ag10 -4.84(19) . . . .
S19 Ag4 Ag8 Ag11 45.9(2) . . . .
S19 Ag4 Ag8 Ag22 125.75(15) . . . .
S19 Ag4 Ag8 C55 158.9(3) . . . .
S19 Ag4 Ag8 C61 -98.7(4) . . . .
S19 Ag4 Ag8 C82 7.9(4) . . . .
S19 Ag4 Ag9 Ag8 166(2) . . . .
S19 Ag4 Ag9 Ag14 -37(3) . . . .
S19 Ag4 Ag9 Ag19 18(3) . . . 3_656
S19 Ag4 Ag9 Ag22 -125(2) . . . .
S19 Ag4 Ag9 C1 8(3) . . . 3_656
S19 Ag4 Ag9 C55 -171(2) . . . .
S19 Ag4 Ag12 Ag1 -1.29(12) . . . .
S19 Ag4 Ag12 Ag14 124.96(16) . . . .
S19 Ag4 Ag12 Ag16 -3(8) . . . .
S19 Ag4 Ag12 Ag22 -141.25(12) . . . .
S19 Ag4 Ag12 S0AA 73.89(13) . . . 3_656
S19 Ag4 Ag12 S19 -2.5(2) . . . 3_656
S19 Ag4 Ag12 S20 -80.90(14) . . . .
S19 Ag4 Ag12 C43 171.0(4) . . . .
S19 Ag4 S20 Ag2 -20.66(11) . . . .
S19 Ag4 S20 Ag3 46.49(18) . . . .
S19 Ag4 S20 Ag11 -92.4(3) . . . .
S19 Ag4 S20 Ag12 114.64(15) . . . .
S19 Ag4 S20 Ag24 109.6(2) . . . .
S19 Ag4 S20 Ag40 -138.02(10) . . . .
S19 Ag4 S20 Ag41 -127.4(3) . . . .
S19 Ag4 S20 Ag42 -173.31(12) . . . .
S19 Ag4 S20 Ag45 38.2(3) . . . .
S19 Ag4 S20 Ag51 -63.30(17) . . . .
S19 Ag4 S20 Ag52 -77.8(5) . . . .
S19 Ag4 C61 Ag6 7.9(4) . . . .
S19 Ag4 C61 Ag8 129.0(2) . . . .
S19 Ag4 C61 Ag31 -101.7(8) . . . .
S19 Ag4 C61 Ag37 -110.3(5) . . . 3_656
S19 Ag4 C61 Ag53 -106.4(6) . . . 3_656
S19 Ag4 C61 C62 -150(17) . . . .
S19 Ag5 Ag6 Ag4 -34.38(9) . . . .
S19 Ag5 Ag6 Ag7 58.87(10) . . . .
S19 Ag5 Ag6 Ag10 -97.37(10) . . . .
S19 Ag5 Ag6 Ag18 44.47(12) . . . 3_656
S19 Ag5 Ag6 C61 -61.8(4) . . . .
S19 Ag5 Ag6 C67 84.1(3) . . . .
S19 Ag5 Ag6 C88 -154.3(4) . . . .
S19 Ag5 Ag10 Ag2 -43.24(8) . . . .
S19 Ag5 Ag10 Ag6 65.09(7) . . . .
S19 Ag5 Ag10 Ag8 31.34(19) . . . .
S19 Ag5 Ag10 Ag11 -61.6(2) . . . .
S19 Ag5 Ag10 C82 116(14) . . . .
S19 Ag5 Ag10 C88 123.8(4) . . . .
S19 Ag5 O7 Ag7 2.9(3) . . . .
S19 Ag5 O7 Ag25 63.0(2) . . . 3_656
S19 Ag5 O7 Ag32 -64.5(2) . . . .
S19 Ag5 C88 Ag6 25.1(4) . . . .
S19 Ag5 C88 Ag10 -62.8(4) . . . .
S19 Ag5 C88 Ag32 39.4(5) . . . .
S19 Ag5 C88 Ag33 -103.9(3) . . . .
S19 Ag5 C88 Ag39 -45.0(5) . . . .
S19 Ag5 C88 C89 -177.2(16) . . . .
S19 Ag7 O7 Ag5 -2.9(3) . . . .
S19 Ag7 O7 Ag25 -68.7(2) . . . 3_656
S19 Ag7 O7 Ag32 63.3(2) . . . .
S19 Ag7 C67 Ag6 -23.4(4) . . . .
S19 Ag7 C67 Ag18 67.5(4) . . . 3_656
S19 Ag7 C67 Ag29 104.7(5) . . . .
S19 Ag7 C67 Ag32 -37.6(5) . . . .
S19 Ag7 C67 Ag36 59.1(5) . . . 3_656
S19 Ag7 C67 Ag50 72(2) . . . .
S19 Ag7 C67 C68 -130.1(10) . . . .
S19 Ag12 Ag14 Ag9 167.1(5) 3_656 . . .
S19 Ag12 Ag14 Ag13 43.2(3) 3_656 . . .
S19 Ag12 Ag14 Ag15 -12.1(2) 3_656 . . .
S19 Ag12 Ag14 Ag19 112.97(16) 3_656 . . 3_656
S19 Ag12 Ag14 C1 155.7(3) 3_656 . . 3_656
S19 Ag12 Ag14 C43 -101.4(4) 3_656 . . .
S19 Ag12 Ag14 C49 -4.0(5) 3_656 . . .
S19 Ag12 Ag16 Ag5 31.93(11) 3_656 . . 3_656
S19 Ag12 Ag16 Ag7 -36.80(13) 3_656 . . 3_656
S19 Ag12 Ag16 Ag15 84.00(12) 3_656 . . .
S19 Ag12 Ag16 Ag17 -92.43(17) 3_656 . . .
S19 Ag12 Ag16 C21 -80.7(3) 3_656 . . .
S19 Ag12 Ag16 C37 75.0(4) 3_656 . . .
S19 Ag12 Ag16 C43 173.6(4) 3_656 . . .
S19 Ag12 Ag22 Ag8 -125.21(17) 3_656 . . .
S19 Ag12 Ag22 Ag9 -171.9(5) 3_656 . . .
S19 Ag12 Ag22 Ag17 10.9(2) 3_656 . . .
S19 Ag12 Ag22 C31 -2.7(4) 3_656 . . .
S19 Ag12 Ag22 C43 98.2(4) 3_656 . . .
S19 Ag12 Ag22 C55 -160.8(3) 3_656 . . .
S19 Ag12 S20 Ag2 -51.9(2) 3_656 . . .
S19 Ag12 S20 Ag3 17.87(12) 3_656 . . .
S19 Ag12 S20 Ag4 -115.64(14) 3_656 . . .
S19 Ag12 S20 Ag11 131.6(3) 3_656 . . .
S19 Ag12 S20 Ag24 -4(3) 3_656 . . .
S19 Ag12 S20 Ag40 171.59(19) 3_656 . . .
S19 Ag12 S20 Ag41 90.7(3) 3_656 . . .
S19 Ag12 S20 Ag42 136.35(14) 3_656 . . .
S19 Ag12 S20 Ag45 18.37(19) 3_656 . . .
S19 Ag12 S20 Ag51 -113.8(2) 3_656 . . .
S19 Ag12 S20 Ag52 139(2) 3_656 . . .
S19 Ag12 C43 Ag14 111.3(3) 3_656 . . .
S19 Ag12 C43 Ag16 -6.5(4) 3_656 . . .
S19 Ag12 C43 Ag22 -127.3(3) 3_656 . . .
S19 Ag12 C43 Ag24 12(3) 3_656 . . .
S19 Ag12 C43 Ag47 13.4(5) 3_656 . . .
S19 Ag12 C43 C44 -172(6) 3_656 . . .
S19 Ag24 Ag25 Ag26 106.1(3) 3_656 . . .
S19 Ag24 Ag25 Ag29 -55.9(2) 3_656 . . 3_656
S19 Ag24 Ag25 Ag33 52.7(2) 3_656 . . 3_656
S19 Ag24 Ag25 Ag43 -110.4(3) 3_656 . . .
S19 Ag24 Ag25 O7 4.9(4) 3_656 . . 3_656
S19 Ag24 Ag25 C21 -102.8(5) 3_656 . . .
S19 Ag24 Ag25 C37 98.4(5) 3_656 . . .
S19 Ag24 Ag43 Ag25 52.0(3) 3_656 . . .
S19 Ag24 Ag43 Ag29 -6.4(3) 3_656 . . 3_656
S19 Ag24 Ag43 Ag42 -149.7(3) 3_656 . . .
S19 Ag24 Ag43 C21 44.0(5) 3_656 . . .
S19 Ag24 Ag43 C31 -139.3(5) 3_656 . . .
S19 Ag24 S20 Ag2 -49.2(4) 3_656 . . .
S19 Ag24 S20 Ag3 17.9(2) 3_656 . . .
S19 Ag24 S20 Ag4 -116.8(3) 3_656 . . .
S19 Ag24 S20 Ag11 122.9(5) 3_656 . . .
S19 Ag24 S20 Ag12 176(3) 3_656 . . .
S19 Ag24 S20 Ag40 171.0(2) 3_656 . . .
S19 Ag24 S20 Ag41 88.2(4) 3_656 . . .
S19 Ag24 S20 Ag42 136.7(3) 3_656 . . .
S19 Ag24 S20 Ag45 18.2(3) 3_656 . . .
S19 Ag24 S20 Ag51 -110.3(3) 3_656 . . .
S19 Ag24 S20 Ag52 118(3) 3_656 . . .
S19 Ag24 C43 Ag12 -165(3) 3_656 . . .
S19 Ag24 C43 Ag14 114.4(5) 3_656 . . .
S19 Ag24 C43 Ag16 -4.4(5) 3_656 . . .
S19 Ag24 C43 Ag22 -125.7(5) 3_656 . . .
S19 Ag24 C43 Ag47 15.8(6) 3_656 . . .
S19 Ag24 C43 C44 166(100) 3_656 . . .
S19 Ag25 Ag26 Ag27 -1.9(7) 3_656 . . .
S19 Ag25 Ag26 Ag28 68.8(4) 3_656 . . .
S19 Ag25 Ag26 Ag33 -59.9(2) 3_656 . . 3_656
S19 Ag25 Ag26 Ag44 -5.7(3) 3_656 . . 3_656
S19 Ag25 Ag26 C37 -122.7(6) 3_656 . . .
S19 Ag25 Ag26 C49 99.2(14) 3_656 . . .
S19 Ag25 Ag43 Ag24 -44.5(2) 3_656 . . .
S19 Ag25 Ag43 Ag29 62.22(18) 3_656 . . 3_656
S19 Ag25 Ag43 Ag42 -70.8(3) 3_656 . . .
S19 Ag25 Ag43 C21 125.6(5) 3_656 . . .
S19 Ag25 Ag43 C31 -117(3) 3_656 . . .
S19 Ag25 C21 Ag7 34.0(4) 3_656 . . 3_656
S19 Ag25 C21 Ag16 -103.9(6) 3_656 . . .
S19 Ag25 C21 Ag17 -49.2(6) 3_656 . . .
S19 Ag25 C21 Ag29 20.5(5) 3_656 . . 3_656
S19 Ag25 C21 Ag43 -59.8(5) 3_656 . . .
S19 Ag25 C21 C22 166.9(13) 3_656 . . .
S19 Ag25 C37 Ag5 -36.7(4) 3_656 . . 3_656
S19 Ag25 C37 Ag15 45.1(6) 3_656 . . .
S19 Ag25 C37 Ag16 104.1(6) 3_656 . . .
S19 Ag25 C37 Ag26 61.4(6) 3_656 . . .
S19 Ag25 C37 Ag33 -23.4(5) 3_656 . . 3_656
S19 Ag25 C37 Ag47 54.2(9) 3_656 . . .
S19 Ag25 C37 Ag48 63.5(8) 3_656 . . .
S19 Ag25 C37 C38 -143.0(10) 3_656 . . .
S19 Ag31 C61 Ag4 57.4(7) . . . .
S19 Ag31 C61 Ag6 -11.5(4) . . . .
S19 Ag31 C61 Ag8 106.7(3) . . . .
S19 Ag31 C61 Ag37 -131.9(6) . . . 3_656
S19 Ag31 C61 Ag53 -127.8(7) . . . 3_656
S19 Ag31 C61 C62 -130(3) . . . .
S19 Ag32 Ag33 Ag25 -59.2(2) . . . 3_656
S19 Ag32 Ag33 Ag26 -42.5(4) . . . 3_656
S19 Ag32 Ag33 Ag39 98.6(3) . . . .
S19 Ag32 Ag33 Ag44 27.8(3) . . . .
S19 Ag32 Ag33 C37 -82.8(4) . . . 3_656
S19 Ag32 Ag33 C73 60.4(5) . . . .
S19 Ag32 Ag33 C88 155.1(6) . . . .
S19 Ag32 Ag39 Ag33 -65.4(2) . . . .
S19 Ag32 Ag39 Ag38 -25.7(7) . . . .
S19 Ag32 Ag39 Ag40 65.5(4) . . . .
S19 Ag32 Ag39 C82 98(4) . . . .
S19 Ag32 Ag39 C88 -125.1(6) . . . .
S19 Ag32 O7 Ag5 64.22(16) . . . .
S19 Ag32 O7 Ag7 -60.78(15) . . . .
S19 Ag32 O7 Ag25 -4.6(4) . . . 3_656
S19 Ag32 C67 Ag6 -102.7(8) . . . .
S19 Ag32 C67 Ag7 36.6(5) . . . .
S19 Ag32 C67 Ag18 -46.8(8) . . . 3_656
S19 Ag32 C67 Ag29 24.5(6) . . . .
S19 Ag32 C67 Ag36 -61.8(7) . . . 3_656
S19 Ag32 C67 Ag50 13.1(10) . . . .
S19 Ag32 C67 C68 148.7(9) . . . .
S19 Ag32 C68 C67 -39.3(11) . . . .
S19 Ag32 C68 C69 133.0(13) . . . .
S19 Ag32 C88 Ag5 -39.1(5) . . . .
S19 Ag32 C88 Ag6 102.1(8) . . . .
S19 Ag32 C88 Ag10 41.7(7) . . . .
S19 Ag32 C88 Ag33 -24.6(6) . . . .
S19 Ag32 C88 Ag39 61.6(6) . . . .
S19 Ag32 C88 C89 173.4(14) . . . .
S19 Ag44 Ag45 Ag1 -6.6(2) . . . .
S19 Ag44 Ag45 Ag29 -47(6) . . . 3_656
S19 Ag44 Ag45 Ag35 -135.9(3) . . . .
S19 Ag44 Ag45 Ag41 113.5(3) . . . .
S19 Ag44 Ag45 S0AA -82.6(3) . . . .
S19 Ag44 Ag45 S19 -13.3(4) . . . 3_656
S19 Ag44 Ag45 S20 64.3(3) . . . .
S19 Ag44 Ag45 C16 172.2(5) . . . .
S19 Ag44 S0AA Ag2 42.5(15) . . . .
S19 Ag44 S0AA Ag3 106.9(2) . . . .
S19 Ag44 S0AA Ag4 38.0(4) . . . 3_656
S19 Ag44 S0AA Ag12 -22.95(19) . . . 3_656
S19 Ag44 S0AA Ag19 -142.0(2) . . . .
S19 Ag44 S0AA Ag24 -21.9(2) . . . 3_656
S19 Ag44 S0AA Ag28 -96.7(7) . . . 3_656
S19 Ag44 S0AA Ag31 41.9(5) . . . 3_656
S19 Ag44 S0AA Ag35 -177.7(2) . . . .
S19 Ag44 S0AA Ag45 111.8(3) . . . .
S19 Ag44 S0AA Ag53 -152.8(16) . . . .
S19 Ag44 C73 Ag2 -46.4(10) . . . .
S19 Ag44 C73 Ag15 69.3(3) . . . 3_656
S19 Ag44 C73 Ag27 135.1(4) . . . 3_656
S19 Ag44 C73 Ag33 9.5(4) . . . .
S19 Ag44 C73 Ag38 -109.7(5) . . . .
S19 Ag44 C73 Ag52 -103.7(6) . . . .
S19 Ag44 C73 C74 139(5) . . . .
S19 Ag45 S0AA Ag2 -114.14(18) 3_656 . . .
S19 Ag45 S0AA Ag3 13.0(16) 3_656 . . .
S19 Ag45 S0AA Ag4 15.83(16) 3_656 . . 3_656
S19 Ag45 S0AA Ag12 -48.6(4) 3_656 . . 3_656
S19 Ag45 S0AA Ag19 95.60(19) 3_656 . . .
S19 Ag45 S0AA Ag24 -55.0(4) 3_656 . . 3_656
S19 Ag45 S0AA Ag28 146.0(6) 3_656 . . 3_656
S19 Ag45 S0AA Ag31 25.6(2) 3_656 . . 3_656
S19 Ag45 S0AA Ag35 128.9(2) 3_656 . . .
S19 Ag45 S0AA Ag44 -122.2(3) 3_656 . . .
S19 Ag45 S0AA Ag53 80.5(9) 3_656 . . .
S19 Ag45 S20 Ag2 115.00(19) 3_656 . . .
S19 Ag45 S20 Ag3 -13.3(16) 3_656 . . .
S19 Ag45 S20 Ag4 56.2(3) 3_656 . . .
S19 Ag45 S20 Ag11 -171.4(3) 3_656 . . .
S19 Ag45 S20 Ag12 -17.48(19) 3_656 . . .
S19 Ag45 S20 Ag24 -15.5(2) 3_656 . . .
S19 Ag45 S20 Ag40 -131.4(4) 3_656 . . .
S19 Ag45 S20 Ag41 -130.7(2) 3_656 . . .
S19 Ag45 S20 Ag42 -89.5(2) 3_656 . . .
S19 Ag45 S20 Ag51 116.0(2) 3_656 . . .
S19 Ag45 S20 Ag52 173.5(5) 3_656 . . .
S19 Ag45 C16 Ag3 -0.4(15) 3_656 . . .
S19 Ag45 C16 Ag20 -120.2(4) 3_656 . . .
S19 Ag45 C16 Ag23 118.9(4) 3_656 . . .
S19 Ag45 C16 Ag29 2.3(5) 3_656 . . 3_656
S19 Ag45 C16 Ag50 -11.4(7) 3_656 . . 3_656
S19 Ag45 C16 C17 137(8) 3_656 . . .
S19 Ag47 Ag48 C37 -112.4(7) 3_656 . . .
S19 Ag47 Ag48 C49 85.2(14) 3_656 . . .
S19 Ag47 Ag48 C50 128.1(13) 3_656 . . .
S19 Ag47 C37 Ag5 -4.5(8) 3_656 . . 3_656
S19 Ag47 C37 Ag15 87.4(9) 3_656 . . .
S19 Ag47 C37 Ag16 -122.0(10) 3_656 . . .
S19 Ag47 C37 Ag25 -82.9(7) 3_656 . . .
S19 Ag47 C37 Ag26 105.1(10) 3_656 . . .
S19 Ag47 C37 Ag33 17.5(9) 3_656 . . 3_656
S19 Ag47 C37 Ag48 105.9(10) 3_656 . . .
S19 Ag47 C37 C38 -113(2) 3_656 . . .
S19 Ag47 C43 Ag12 -13.2(5) 3_656 . . .
S19 Ag47 C43 Ag14 -94.3(6) 3_656 . . .
S19 Ag47 C43 Ag16 106.7(6) 3_656 . . .
S19 Ag47 C43 Ag22 41.7(11) 3_656 . . .
S19 Ag47 C43 Ag24 -13.1(5) 3_656 . . .
S19 Ag47 C43 C44 167.6(8) 3_656 . . .
S19 Ag50 C67 Ag6 5.9(10) . . . .
S19 Ag50 C67 Ag7 -78.6(16) . . . .
S19 Ag50 C67 Ag18 96.3(13) . . . 3_656
S19 Ag50 C67 Ag29 -133(3) . . . .
S19 Ag50 C67 Ag32 -13.8(9) . . . .
S19 Ag50 C67 Ag36 88.3(10) . . . 3_656
S19 Ag50 C67 C68 -108(2) . . . .
S19 Ag51 Ag52 S20 73.8(7) . . . .
S19 Ag51 Ag52 C73 -44.6(8) . . . .
S19 Ag51 Ag52 C79 58(3) . . . .
S19 Ag51 Ag52 C82 -172.3(5) . . . .
S19 Ag51 S20 Ag2 -56.89(14) . . . .
S19 Ag51 S20 Ag3 -51.5(2) . . . .
S19 Ag51 S20 Ag4 59.83(15) . . . .
S19 Ag51 S20 Ag11 -149.8(3) . . . .
S19 Ag51 S20 Ag12 57.3(3) . . . .
S19 Ag51 S20 Ag24 50.9(4) . . . .
S19 Ag51 S20 Ag40 149.9(2) . . . .
S19 Ag51 S20 Ag41 -148.5(3) . . . .
S19 Ag51 S20 Ag42 146.95(14) . . . .
S19 Ag51 S20 Ag45 -58.2(3) . . . .
S19 Ag51 S20 Ag52 -137.0(6) . . . .
S20 Ag1 Ag2 Ag4 -120.89(9) 3_656 . . .
S20 Ag1 Ag2 Ag4 59.11(9) . . . .
S20 Ag1 Ag2 Ag5 121.51(11) . . . .
S20 Ag1 Ag2 Ag5 -58.49(11) 3_656 . . .
S20 Ag1 Ag2 Ag10 -121.89(14) 3_656 . . .
S20 Ag1 Ag2 Ag10 58.11(14) . . . .
S20 Ag1 Ag2 Ag15 -177.22(17) . . . 3_656
S20 Ag1 Ag2 Ag15 2.78(17) 3_656 . . 3_656
S20 Ag1 Ag2 S0AA -118.04(11) . . . .
S20 Ag1 Ag2 S0AA 61.96(11) 3_656 . . .
S20 Ag1 Ag2 S19 -58.64(10) 3_656 . . .
S20 Ag1 Ag2 S19 121.36(10) . . . .
S20 Ag1 Ag2 S20 180.0 3_656 . . .
S20 Ag1 Ag2 C73 -94(3) . . . .
S20 Ag1 Ag2 C73 86(3) 3_656 . . .
S20 Ag1 Ag3 Ag7 -117.61(11) . . . 3_656
S20 Ag1 Ag3 Ag7 62.39(11) 3_656 . . 3_656
S20 Ag1 Ag3 Ag17 123.93(13) 3_656 . . .
S20 Ag1 Ag3 Ag17 -56.07(13) . . . .
S20 Ag1 Ag3 Ag18 -0.1(2) 3_656 . . .
S20 Ag1 Ag3 Ag18 179.9(2) . . . .
S20 Ag1 Ag3 Ag20 114.5(2) . . . .
S20 Ag1 Ag3 Ag20 -65.5(2) 3_656 . . .
S20 Ag1 Ag3 Ag23 -176.65(10) 3_656 . . .
S20 Ag1 Ag3 Ag23 3.35(10) . . . .
S20 Ag1 Ag3 S0AA -62.09(12) 3_656 . . .
S20 Ag1 Ag3 S0AA 117.91(12) . . . .
S20 Ag1 Ag3 S19 59.25(10) 3_656 . . 3_656
S20 Ag1 Ag3 S19 -120.75(10) . . . 3_656
S20 Ag1 Ag3 S20 180.002(1) 3_656 . . .
S20 Ag1 Ag3 C16 -139(3) 3_656 . . .
S20 Ag1 Ag3 C16 41(3) . . . .
S20 Ag1 Ag4 Ag2 -62.29(10) . . . .
S20 Ag1 Ag4 Ag2 117.71(10) 3_656 . . .
S20 Ag1 Ag4 Ag6 -124.55(11) . . . .
S20 Ag1 Ag4 Ag6 55.45(11) 3_656 . . .
S20 Ag1 Ag4 Ag8 -175.63(9) 3_656 . . .
S20 Ag1 Ag4 Ag8 4.37(9) . . . .
S20 Ag1 Ag4 Ag9 -113.6(3) 3_656 . . .
S20 Ag1 Ag4 Ag9 66.4(3) . . . .
S20 Ag1 Ag4 Ag12 58.65(12) . . . .
S20 Ag1 Ag4 Ag12 -121.35(12) 3_656 . . .
S20 Ag1 Ag4 S0AA 120.51(10) . . . 3_656
S20 Ag1 Ag4 S0AA -59.49(10) 3_656 . . 3_656
S20 Ag1 Ag4 S19 -122.72(10) . . . .
S20 Ag1 Ag4 S19 57.28(10) 3_656 . . .
S20 Ag1 Ag4 S20 180.0 3_656 . . .
S20 Ag1 Ag4 C61 158(3) . . . .
S20 Ag1 Ag4 C61 -22(3) 3_656 . . .
S20 Ag1 Ag12 Ag4 -58.60(10) . . . .
S20 Ag1 Ag12 Ag4 121.40(10) 3_656 . . .
S20 Ag1 Ag12 Ag14 49.5(2) 3_656 . . .
S20 Ag1 Ag12 Ag14 -130.5(2) . . . .
S20 Ag1 Ag12 Ag16 -58.7(2) 3_656 . . .
S20 Ag1 Ag12 Ag16 121.3(2) . . . .
S20 Ag1 Ag12 Ag22 -2.79(14) . . . .
S20 Ag1 Ag12 Ag22 177.21(14) 3_656 . . .
S20 Ag1 Ag12 S0AA -123.26(14) . . . 3_656
S20 Ag1 Ag12 S0AA 56.74(14) 3_656 . . 3_656
S20 Ag1 Ag12 S19 120.07(13) . . . 3_656
S20 Ag1 Ag12 S19 -59.93(13) 3_656 . . 3_656
S20 Ag1 Ag12 S20 180.0 3_656 . . .
S20 Ag1 Ag12 C43 166(2) . . . .
S20 Ag1 Ag12 C43 -14(2) 3_656 . . .
S20 Ag1 Ag24 Ag25 -58.7(4) 3_656 . . .
S20 Ag1 Ag24 Ag25 121.3(4) . . . .
S20 Ag1 Ag24 Ag43 59.6(3) . . . .
S20 Ag1 Ag24 Ag43 -120.4(3) 3_656 . . .
S20 Ag1 Ag24 Ag44 9.0(3) 3_656 . . 3_656
S20 Ag1 Ag24 Ag44 -171.0(3) . . . 3_656
S20 Ag1 Ag24 S0AA 62.4(3) 3_656 . . 3_656
S20 Ag1 Ag24 S0AA -117.6(3) . . . 3_656
S20 Ag1 Ag24 S19 121.7(2) . . . 3_656
S20 Ag1 Ag24 S19 -58.3(2) 3_656 . . 3_656
S20 Ag1 Ag24 S20 180.0 3_656 . . .
S20 Ag1 Ag24 C43 -87(5) . . . .
S20 Ag1 Ag24 C43 93(5) 3_656 . . .
S20 Ag1 Ag31 Ag36 15.0(3) 3_656 . . 3_656
S20 Ag1 Ag31 Ag36 -165.0(3) . . . 3_656
S20 Ag1 Ag31 Ag37 127.3(7) . . . 3_656
S20 Ag1 Ag31 Ag37 -52.7(7) 3_656 . . 3_656
S20 Ag1 Ag31 S0AA 123.97(16) . . . 3_656
S20 Ag1 Ag31 S0AA -56.03(16) 3_656 . . 3_656
S20 Ag1 Ag31 S19 69.63(12) 3_656 . . .
S20 Ag1 Ag31 S19 -110.37(12) . . . .
S20 Ag1 Ag31 C61 127.9(11) 3_656 . . .
S20 Ag1 Ag31 C61 -52.1(11) . . . .
S20 Ag1 Ag44 Ag24 171.3(3) . . . 3_656
S20 Ag1 Ag44 Ag24 -8.7(3) 3_656 . . 3_656
S20 Ag1 Ag44 Ag26 -14.1(3) 3_656 . . 3_656
S20 Ag1 Ag44 Ag26 165.9(3) . . . 3_656
S20 Ag1 Ag44 Ag27 -120.2(4) . . . 3_656
S20 Ag1 Ag44 Ag27 59.8(4) 3_656 . . 3_656
S20 Ag1 Ag44 Ag33 102.1(3) . . . .
S20 Ag1 Ag44 Ag33 -77.9(3) 3_656 . . .
S20 Ag1 Ag44 Ag34 128.3(2) 3_656 . . .
S20 Ag1 Ag44 Ag34 -51.7(2) . . . .
S20 Ag1 Ag44 Ag38 -178.2(3) 3_656 . . .
S20 Ag1 Ag44 Ag38 1.8(3) . . . .
S20 Ag1 Ag44 Ag45 -61.3(2) . . . .
S20 Ag1 Ag44 Ag45 118.7(2) 3_656 . . .
S20 Ag1 Ag44 S0AA 57.02(18) 3_656 . . .
S20 Ag1 Ag44 S0AA -122.98(18) . . . .
S20 Ag1 Ag44 S19 111.27(16) . . . .
S20 Ag1 Ag44 S19 -68.73(16) 3_656 . . .
S20 Ag1 Ag44 C73 -131.0(14) 3_656 . . .
S20 Ag1 Ag44 C73 49.0(14) . . . .
S20 Ag1 Ag45 Ag29 -112.5(4) . . . 3_656
S20 Ag1 Ag45 Ag29 67.5(4) 3_656 . . 3_656
S20 Ag1 Ag45 Ag35 -50.8(4) 3_656 . . .
S20 Ag1 Ag45 Ag35 129.2(4) . . . .
S20 Ag1 Ag45 Ag41 -1.45(14) . . . .
S20 Ag1 Ag45 Ag41 178.55(14) 3_656 . . .
S20 Ag1 Ag45 Ag44 -109.5(2) 3_656 . . .
S20 Ag1 Ag45 Ag44 70.5(2) . . . .
S20 Ag1 Ag45 S0AA -54.2(2) 3_656 . . .
S20 Ag1 Ag45 S0AA 125.8(2) . . . .
S20 Ag1 Ag45 S19 63.13(19) 3_656 . . 3_656
S20 Ag1 Ag45 S19 -116.87(19) . . . 3_656
S20 Ag1 Ag45 S20 180.002(2) 3_656 . . .
S20 Ag1 Ag45 C16 -104(3) . . . .
S20 Ag1 Ag45 C16 76(3) 3_656 . . .
S20 Ag1 S19 Ag2 -44.13(9) . . . .
S20 Ag1 S19 Ag2 135.87(9) 3_656 . . .
S20 Ag1 S19 Ag3 -45.44(8) 3_656 . . 3_656
S20 Ag1 S19 Ag3 134.56(8) . . . 3_656
S20 Ag1 S19 Ag4 -138.32(8) 3_656 . . .
S20 Ag1 S19 Ag4 41.68(8) . . . .
S20 Ag1 S19 Ag5 135.58(16) 3_656 . . .
S20 Ag1 S19 Ag5 -44.42(16) . . . .
S20 Ag1 S19 Ag7 -40.04(15) 3_656 . . .
S20 Ag1 S19 Ag7 139.97(15) . . . .
S20 Ag1 S19 Ag12 43.18(12) 3_656 . . 3_656
S20 Ag1 S19 Ag12 -136.82(12) . . . 3_656
S20 Ag1 S19 Ag24 -135.4(2) . . . 3_656
S20 Ag1 S19 Ag24 44.6(2) 3_656 . . 3_656
S20 Ag1 S19 Ag32 42.8(2) . . . .
S20 Ag1 S19 Ag32 -137.2(2) 3_656 . . .
S20 Ag1 S19 Ag47 -115.7(4) . . . 3_656
S20 Ag1 S19 Ag47 64.3(4) 3_656 . . 3_656
S20 Ag1 S19 Ag50 -55.7(7) 3_656 . . .
S20 Ag1 S19 Ag50 124.3(7) . . . .
S20 Ag1 S19 Ag51 -179.57(12) 3_656 . . .
S20 Ag1 S19 Ag51 0.43(12) . . . .
S20 Ag2 Ag4 Ag1 77.85(9) . . . .
S20 Ag2 Ag4 Ag6 -148.11(12) . . . .
S20 Ag2 Ag4 Ag8 -57.74(11) . . . .
S20 Ag2 Ag4 Ag9 -20.6(4) . . . .
S20 Ag2 Ag4 Ag12 32.53(12) . . . .
S20 Ag2 Ag4 S0AA 80.50(13) . . . 3_656
S20 Ag2 Ag4 S19 153.08(14) . . . .
S20 Ag2 Ag4 C61 -108.5(4) . . . .
S20 Ag2 Ag5 Ag6 13.55(16) . . . .
S20 Ag2 Ag5 Ag10 -44.60(15) . . . .
S20 Ag2 Ag5 Ag15 -176.07(18) . . . 3_656
S20 Ag2 Ag5 Ag16 125.99(14) . . . 3_656
S20 Ag2 Ag5 S19 70.83(13) . . . .
S20 Ag2 Ag5 O7 71.6(3) . . . .
S20 Ag2 Ag5 C37 173.0(4) . . . 3_656
S20 Ag2 Ag5 C88 -34.6(4) . . . .
S20 Ag2 Ag10 Ag5 146.11(10) . . . .
S20 Ag2 Ag10 Ag6 92.90(10) . . . .
S20 Ag2 Ag10 Ag8 11.26(12) . . . .
S20 Ag2 Ag10 Ag11 -47.55(18) . . . .
S20 Ag2 Ag10 C82 -33.4(3) . . . .
S20 Ag2 Ag10 C88 136.1(3) . . . .
S20 Ag2 S0AA Ag3 14.62(12) . . . .
S20 Ag2 S0AA Ag4 -54.54(18) . . . 3_656
S20 Ag2 S0AA Ag12 -117.02(12) . . . 3_656
S20 Ag2 S0AA Ag19 123.7(2) . . . .
S20 Ag2 S0AA Ag24 -116.7(2) . . . 3_656
S20 Ag2 S0AA Ag28 171.4(6) . . . 3_656
S20 Ag2 S0AA Ag31 -51.1(3) . . . 3_656
S20 Ag2 S0AA Ag35 87.3(2) . . . .
S20 Ag2 S0AA Ag44 129.4(16) . . . .
S20 Ag2 S0AA Ag45 20.2(2) . . . .
S20 Ag2 S0AA Ag53 106(3) . . . .
S20 Ag2 S19 Ag1 49.08(8) . . . .
S20 Ag2 S19 Ag3 47.42(19) . . . 3_656
S20 Ag2 S19 Ag4 -20.59(10) . . . .
S20 Ag2 S19 Ag5 -131.09(10) . . . .
S20 Ag2 S19 Ag7 -136.3(2) . . . .
S20 Ag2 S19 Ag12 114.69(12) . . . 3_656
S20 Ag2 S19 Ag24 115.8(2) . . . 3_656
S20 Ag2 S19 Ag32 -92.6(3) . . . .
S20 Ag2 S19 Ag47 175.07(18) . . . 3_656
S20 Ag2 S19 Ag50 -96(2) . . . .
S20 Ag2 S19 Ag51 -58.90(19) . . . .
S20 Ag2 C73 Ag15 -177.58(16) . . . 3_656
S20 Ag2 C73 Ag27 -114.6(3) . . . 3_656
S20 Ag2 C73 Ag33 121.2(2) . . . .
S20 Ag2 C73 Ag38 -0.6(5) . . . .
S20 Ag2 C73 Ag44 -116.1(13) . . . .
S20 Ag2 C73 Ag52 4.6(6) . . . .
S20 Ag2 C73 C74 45(18) . . . .
S20 Ag3 Ag17 Ag7 -149.02(18) . . . 3_656
S20 Ag3 Ag17 Ag16 -96.24(14) . . . .
S20 Ag3 Ag17 Ag22 -8.52(15) . . . .
S20 Ag3 Ag17 Ag23 62.12(18) . . . .
S20 Ag3 Ag17 C21 -142.3(4) . . . .
S20 Ag3 Ag17 C31 38.3(5) . . . .
S20 Ag3 Ag18 Ag6 -142(2) . . . 3_656
S20 Ag3 Ag18 Ag7 -83(2) . . . 3_656
S20 Ag3 Ag18 Ag19 119(2) . . . .
S20 Ag3 Ag18 Ag20 67(2) . . . .
S20 Ag3 Ag18 C6 89(2) . . . .
S20 Ag3 Ag18 C67 -96(2) . . . 3_656
S20 Ag3 Ag20 Ag13 46.1(2) . . . 3_656
S20 Ag3 Ag20 Ag18 -175.2(2) . . . .
S20 Ag3 Ag20 Ag19 116.48(15) . . . .
S20 Ag3 Ag20 Ag21 -20.1(2) . . . .
S20 Ag3 Ag20 C6 161.1(3) . . . .
S20 Ag3 Ag20 C11 3.7(4) . . . .
S20 Ag3 Ag20 C16 -95.8(4) . . . .
S20 Ag3 Ag23 Ag11 35.7(2) . . . .
S20 Ag3 Ag23 Ag17 -98.92(18) . . . .
S20 Ag3 Ag23 Ag21 104.49(19) . . . .
S20 Ag3 Ag23 C16 178.6(4) . . . .
S20 Ag3 Ag23 C31 -78.0(4) . . . .
S20 Ag3 Ag23 C79 83.4(4) . . . .
S20 Ag3 S0AA Ag2 -14.30(12) . . . .
S20 Ag3 S0AA Ag4 116.73(12) . . . 3_656
S20 Ag3 S0AA Ag12 57.4(2) . . . 3_656
S20 Ag3 S0AA Ag19 -165.63(14) . . . .
S20 Ag3 S0AA Ag24 50.8(3) . . . 3_656
S20 Ag3 S0AA Ag28 -124.5(4) . . . 3_656
S20 Ag3 S0AA Ag31 126.6(2) . . . 3_656
S20 Ag3 S0AA Ag35 -128.65(14) . . . .
S20 Ag3 S0AA Ag44 -22.0(2) . . . .
S20 Ag3 S0AA Ag45 -66.2(17) . . . .
S20 Ag3 S0AA Ag53 -179.8(8) . . . .
S20 Ag3 C16 Ag20 116.9(3) . . . .
S20 Ag3 C16 Ag23 -1.4(4) . . . .
S20 Ag3 C16 Ag29 -119.2(3) . . . 3_656
S20 Ag3 C16 Ag45 58.0(18) . . . .
S20 Ag3 C16 Ag50 -133.5(6) . . . 3_656
S20 Ag3 C16 C17 -68(9) . . . .
S20 Ag4 Ag6 Ag5 -45.18(17) . . . .
S20 Ag4 Ag6 Ag7 -112.16(16) . . . .
S20 Ag4 Ag6 Ag10 9.04(16) . . . .
S20 Ag4 Ag6 Ag18 -165.3(2) . . . 3_656
S20 Ag4 Ag6 C61 106.7(4) . . . .
S20 Ag4 Ag6 C67 -152.2(3) . . . .
S20 Ag4 Ag6 C88 -1.0(4) . . . .
S20 Ag4 Ag8 Ag9 101.6(5) . . . .
S20 Ag4 Ag8 Ag10 -86.04(10) . . . .
S20 Ag4 Ag8 Ag11 -35.34(17) . . . .
S20 Ag4 Ag8 Ag22 44.55(9) . . . .
S20 Ag4 Ag8 C55 77.7(3) . . . .
S20 Ag4 Ag8 C61 -179.9(4) . . . .
S20 Ag4 Ag8 C82 -73.3(3) . . . .
S20 Ag4 Ag9 Ag8 -66.8(3) . . . .
S20 Ag4 Ag9 Ag14 90.0(4) . . . .
S20 Ag4 Ag9 Ag19 145.2(3) . . . 3_656
S20 Ag4 Ag9 Ag22 1.7(2) . . . .
S20 Ag4 Ag9 C1 135.3(8) . . . 3_656
S20 Ag4 Ag9 C55 -44.0(7) . . . .
S20 Ag4 Ag12 Ag1 79.61(11) . . . .
S20 Ag4 Ag12 Ag14 -154.1(2) . . . .
S20 Ag4 Ag12 Ag16 78(8) . . . .
S20 Ag4 Ag12 Ag22 -60.35(13) . . . .
S20 Ag4 Ag12 S0AA 154.79(18) . . . 3_656
S20 Ag4 Ag12 S19 78.38(17) . . . 3_656
S20 Ag4 Ag12 C43 -108.1(5) . . . .
S20 Ag4 S19 Ag1 -48.56(8) . . . .
S20 Ag4 S19 Ag2 21.43(11) . . . .
S20 Ag4 S19 Ag3 -116.01(12) . . . 3_656
S20 Ag4 S19 Ag5 93.35(12) . . . .
S20 Ag4 S19 Ag7 173.62(17) . . . .
S20 Ag4 S19 Ag12 -46.7(2) . . . 3_656
S20 Ag4 S19 Ag24 -44.9(3) . . . 3_656
S20 Ag4 S19 Ag32 132.13(13) . . . .
S20 Ag4 S19 Ag47 68.6(8) . . . 3_656
S20 Ag4 S19 Ag50 -174.5(2) . . . .
S20 Ag4 S19 Ag51 61.9(2) . . . .
S20 Ag4 C61 Ag6 -120.9(3) . . . .
S20 Ag4 C61 Ag8 0.1(4) . . . .
S20 Ag4 C61 Ag31 129.4(8) . . . .
S20 Ag4 C61 Ag37 120.8(5) . . . 3_656
S20 Ag4 C61 Ag53 124.7(6) . . . 3_656
S20 Ag4 C61 C62 81(17) . . . .
S20 Ag11 Ag21 Ag13 -76.2(3) . . . 3_656
S20 Ag11 Ag21 Ag20 -4.6(6) . . . .
S20 Ag11 Ag21 Ag23 60.86(18) . . . .
S20 Ag11 Ag21 C11 -107.3(7) . . . .
S20 Ag11 Ag21 C79 134.4(6) . . . .
S20 Ag11 Ag23 Ag3 -34.2(2) . . . .
S20 Ag11 Ag23 Ag17 37.0(4) . . . .
S20 Ag11 Ag23 Ag21 -104.1(2) . . . .
S20 Ag11 Ag23 C16 -68.9(4) . . . .
S20 Ag11 Ag23 C31 82.2(4) . . . .
S20 Ag11 Ag23 C79 -155.3(5) . . . .
S20 Ag11 C79 Ag21 -49.6(7) . . . .
S20 Ag11 C79 Ag23 23.7(5) . . . .
S20 Ag11 C79 Ag34 -64.6(5) . . . .
S20 Ag11 C79 Ag38 -97.0(11) . . . .
S20 Ag11 C79 Ag41 36.7(5) . . . .
S20 Ag11 C79 Ag52 -90.7(17) . . . .
S20 Ag11 C79 C80 169.8(11) . . . .
S20 Ag11 C82 Ag8 -23.2(5) . . . .
S20 Ag11 C82 Ag10 66.7(5) . . . .
S20 Ag11 C82 Ag38 104.0(12) . . . .
S20 Ag11 C82 Ag39 49.2(7) . . . .
S20 Ag11 C82 Ag40 -39.1(5) . . . .
S20 Ag11 C82 Ag52 87.4(19) . . . .
S20 Ag11 C82 C83 -134.5(11) . . . .
S20 Ag12 Ag14 Ag9 15.8(6) . . . .
S20 Ag12 Ag14 Ag13 -108.1(3) . . . .
S20 Ag12 Ag14 Ag15 -163.4(3) . . . .
S20 Ag12 Ag14 Ag19 -38.3(4) . . . 3_656
S20 Ag12 Ag14 C1 4.4(5) . . . 3_656
S20 Ag12 Ag14 C43 107.3(5) . . . .
S20 Ag12 Ag14 C49 -155.4(4) . . . .
S20 Ag12 Ag16 Ag5 109.2(3) . . . 3_656
S20 Ag12 Ag16 Ag7 40.5(3) . . . 3_656
S20 Ag12 Ag16 Ag15 161.3(3) . . . .
S20 Ag12 Ag16 Ag17 -15.1(3) . . . .
S20 Ag12 Ag16 C21 -3.5(5) . . . .
S20 Ag12 Ag16 C37 152.3(4) . . . .
S20 Ag12 Ag16 C43 -109.1(5) . . . .
S20 Ag12 Ag22 Ag8 -47.97(11) . . . .
S20 Ag12 Ag22 Ag9 -94.6(4) . . . .
S20 Ag12 Ag22 Ag17 88.2(2) . . . .
S20 Ag12 Ag22 C31 74.5(4) . . . .
S20 Ag12 Ag22 C43 175.5(4) . . . .
S20 Ag12 Ag22 C55 -83.6(3) . . . .
S20 Ag12 C43 Ag14 -126.6(3) . . . .
S20 Ag12 C43 Ag16 115.6(3) . . . .
S20 Ag12 C43 Ag22 -5.2(4) . . . .
S20 Ag12 C43 Ag24 134(3) . . . .
S20 Ag12 C43 Ag47 135.5(5) . . . .
S20 Ag12 C43 C44 -50(6) . . . .
S20 Ag24 Ag25 Ag26 -177.6(5) . . . .
S20 Ag24 Ag25 Ag29 20.4(5) . . . 3_656
S20 Ag24 Ag25 Ag33 129.0(5) . . . 3_656
S20 Ag24 Ag25 Ag43 -34.1(5) . . . .
S20 Ag24 Ag25 S19 76.3(4) . . . 3_656
S20 Ag24 Ag25 O7 81.2(6) . . . 3_656
S20 Ag24 Ag25 C21 -26.5(7) . . . .
S20 Ag24 Ag25 C37 174.7(5) . . . .
S20 Ag24 Ag43 Ag25 153.9(4) . . . .
S20 Ag24 Ag43 Ag29 95.4(3) . . . 3_656
S20 Ag24 Ag43 Ag42 -47.9(2) . . . .
S20 Ag24 Ag43 C21 145.8(5) . . . .
S20 Ag24 Ag43 C31 -37.4(5) . . . .
S20 Ag24 C43 Ag12 -38(3) . . . .
S20 Ag24 C43 Ag14 -118.7(4) . . . .
S20 Ag24 C43 Ag16 122.4(4) . . . .
S20 Ag24 C43 Ag22 1.1(5) . . . .
S20 Ag24 C43 Ag47 142.6(6) . . . .
S20 Ag24 C43 C44 -67(41) . . . .
S20 Ag40 Ag42 Ag30 94.9(2) . . . .
S20 Ag40 Ag42 Ag41 -58.9(2) . . . .
S20 Ag40 Ag42 Ag43 -7.7(7) . . . .
S20 Ag40 Ag42 C31 -85.7(6) . . . .
S20 Ag40 Ag42 C55 143.4(4) . . . .
S20 Ag40 C55 Ag8 99.8(4) . . . .
S20 Ag40 C55 Ag9 59.2(6) . . . .
S20 Ag40 C55 Ag22 -24.0(4) . . . .
S20 Ag40 C55 Ag30 47.3(6) . . . .
S20 Ag40 C55 Ag42 -35.9(3) . . . .
S20 Ag40 C55 Ag49 52.0(7) . . . .
S20 Ag40 C55 C56 174.1(12) . . . .
S20 Ag40 C82 Ag8 -97.0(4) . . . .
S20 Ag40 C82 Ag10 -44.8(5) . . . .
S20 Ag40 C82 Ag11 37.2(4) . . . .
S20 Ag40 C82 Ag38 25.0(6) . . . .
S20 Ag40 C82 Ag39 -64.3(4) . . . .
S20 Ag40 C82 Ag52 21.6(7) . . . .
S20 Ag40 C82 C83 151.1(9) . . . .
S20 Ag40 C83 C82 -34.3(11) . . . .
S20 Ag40 C83 C84 142.6(13) . . . .
S20 Ag41 Ag42 Ag30 -0.3(7) . . . .
S20 Ag41 Ag42 Ag40 66.3(2) . . . .
S20 Ag41 Ag42 Ag43 -89.5(2) . . . .
S20 Ag41 Ag42 C31 -136.3(6) . . . .
S20 Ag41 Ag42 C55 99.9(6) . . . .
S20 Ag41 Ag45 Ag1 1.56(15) . . . .
S20 Ag41 Ag45 Ag29 124.8(3) . . . 3_656
S20 Ag41 Ag45 Ag35 -132.5(3) . . . .
S20 Ag41 Ag45 Ag44 -53.86(18) . . . .
S20 Ag41 Ag45 S0AA -70.1(3) . . . .
S20 Ag41 Ag45 S19 65.7(3) . . . 3_656
S20 Ag41 Ag45 C16 171.6(5) . . . .
S20 Ag41 C31 Ag17 -64.9(6) . . . .
S20 Ag41 C31 Ag22 25.6(6) . . . .
S20 Ag41 C31 Ag23 -99.4(7) . . . .
S20 Ag41 C31 Ag42 38.0(5) . . . .
S20 Ag41 C31 Ag43 -51.6(7) . . . .
S20 Ag41 C31 C32 138.3(12) . . . .
S20 Ag41 C79 Ag11 -37.4(6) . . . .
S20 Ag41 C79 Ag21 64.1(6) . . . .
S20 Ag41 C79 Ag23 98.7(8) . . . .
S20 Ag41 C79 Ag34 44.0(7) . . . .
S20 Ag41 C79 Ag38 -20.3(8) . . . .
S20 Ag41 C79 Ag52 -22.6(8) . . . .
S20 Ag41 C79 C80 -165.2(12) . . . .
S20 Ag42 Ag43 Ag24 47.3(2) . . . .
S20 Ag42 Ag43 Ag25 73.5(3) . . . .
S20 Ag42 Ag43 Ag29 -19.0(7) . . . 3_656
S20 Ag42 Ag43 C21 146(3) . . . .
S20 Ag42 Ag43 C31 -118.3(5) . . . .
S20 Ag42 C31 Ag17 50.4(6) . . . .
S20 Ag42 C31 Ag22 102.9(3) . . . .
S20 Ag42 C31 Ag23 -26.3(4) . . . .
S20 Ag42 C31 Ag41 -38.5(5) . . . .
S20 Ag42 C31 Ag43 62.3(5) . . . .
S20 Ag42 C31 C32 -153.3(10) . . . .
S20 Ag42 C55 Ag8 23.6(4) . . . .
S20 Ag42 C55 Ag9 -46.3(7) . . . .
S20 Ag42 C55 Ag22 -105.5(4) . . . .
S20 Ag42 C55 Ag30 -61.7(5) . . . .
S20 Ag42 C55 Ag40 39.5(4) . . . .
S20 Ag42 C55 Ag49 -55.0(6) . . . .
S20 Ag42 C55 C56 -178.2(16) . . . .
S20 Ag45 S0AA Ag2 -20.7(2) . . . .
S20 Ag45 S0AA Ag3 106.4(18) . . . .
S20 Ag45 S0AA Ag4 109.2(3) . . . 3_656
S20 Ag45 S0AA Ag12 44.8(4) . . . 3_656
S20 Ag45 S0AA Ag19 -171.0(2) . . . .
S20 Ag45 S0AA Ag24 38.4(5) . . . 3_656
S20 Ag45 S0AA Ag28 -120.6(6) . . . 3_656
S20 Ag45 S0AA Ag31 119.0(3) . . . 3_656
S20 Ag45 S0AA Ag35 -137.7(3) . . . .
S20 Ag45 S0AA Ag44 -28.8(3) . . . .
S20 Ag45 S0AA Ag53 173.9(9) . . . .
S20 Ag45 C16 Ag3 -111(2) . . . .
S20 Ag45 C16 Ag20 129.5(5) . . . .
S20 Ag45 C16 Ag23 8.7(5) . . . .
S20 Ag45 C16 Ag29 -108.0(5) . . . 3_656
S20 Ag45 C16 Ag50 -121.6(7) . . . 3_656
S20 Ag45 C16 C17 27(8) . . . .
S20 Ag51 Ag52 C73 -118.4(6) . . . .
S20 Ag51 Ag52 C79 -16(3) . . . .
S20 Ag51 Ag52 C82 113.9(7) . . . .
S20 Ag51 S19 Ag1 -0.48(14) . . . .
S20 Ag51 S19 Ag2 60.69(17) . . . .
S20 Ag51 S19 Ag3 -57.3(2) . . . 3_656
S20 Ag51 S19 Ag4 -59.91(16) . . . .
S20 Ag51 S19 Ag5 152.71(19) . . . .
S20 Ag51 S19 Ag7 -152.22(17) . . . .
S20 Ag51 S19 Ag12 52.4(2) . . . 3_656
S20 Ag51 S19 Ag24 53.9(3) . . . 3_656
S20 Ag51 S19 Ag32 -154.6(3) . . . .
S20 Ag51 S19 Ag47 122.8(3) . . . 3_656
S20 Ag51 S19 Ag50 -130.4(5) . . . .
S20 Ag52 C73 Ag2 -3.8(5) . . . .
S20 Ag52 C73 Ag15 -9(2) . . . 3_656
S20 Ag52 C73 Ag27 72.3(8) . . . 3_656
S20 Ag52 C73 Ag33 -75.9(7) . . . .
S20 Ag52 C73 Ag38 129(7) . . . .
S20 Ag52 C73 Ag44 7.9(6) . . . .
S20 Ag52 C73 C74 178.2(8) . . . .
S20 Ag52 C79 Ag11 68.6(15) . . . .
S20 Ag52 C79 Ag21 -71.1(7) . . . .
S20 Ag52 C79 Ag23 4.8(7) . . . .
S20 Ag52 C79 Ag34 -83.4(6) . . . .
S20 Ag52 C79 Ag38 -137(9) . . . .
S20 Ag52 C79 Ag41 20.6(7) . . . .
S20 Ag52 C79 C80 166.3(11) . . . .
S20 Ag52 C82 Ag8 -1.8(7) . . . .
S20 Ag52 C82 Ag10 84.8(6) . . . .
S20 Ag52 C82 Ag11 -72.8(16) . . . .
S20 Ag52 C82 Ag38 -164(11) . . . .
S20 Ag52 C82 Ag39 69.8(7) . . . .
S20 Ag52 C82 Ag40 -21.5(6) . . . .
S20 Ag52 C82 C83 -123.8(14) . . . .
O7 Ag5 Ag6 Ag4 -128.9(2) . . . .
O7 Ag5 Ag6 Ag7 -35.6(2) . . . .
O7 Ag5 Ag6 Ag10 168.2(2) . . . .
O7 Ag5 Ag6 Ag18 -50.0(2) . . . 3_656
O7 Ag5 Ag6 C61 -156.3(4) . . . .
O7 Ag5 Ag6 C67 -10.4(3) . . . .
O7 Ag5 Ag6 C88 111.2(4) . . . .
O7 Ag5 Ag10 Ag2 -122.7(3) . . . .
O7 Ag5 Ag10 Ag6 -14.4(2) . . . .
O7 Ag5 Ag10 Ag8 -48.1(3) . . . .
O7 Ag5 Ag10 Ag11 -141.0(3) . . . .
O7 Ag5 Ag10 C82 37(14) . . . .
O7 Ag5 Ag10 C88 44.4(5) . . . .
O7 Ag5 S19 Ag1 -179.1(2) . . . .
O7 Ag5 S19 Ag2 -179.4(2) . . . .
O7 Ag5 S19 Ag3 2.7(3) . . . 3_656
O7 Ag5 S19 Ag4 108.2(2) . . . .
O7 Ag5 S19 Ag7 -2.0(2) . . . .
O7 Ag5 S19 Ag12 -103.0(2) . . . 3_656
O7 Ag5 S19 Ag24 -103.7(3) . . . 3_656
O7 Ag5 S19 Ag32 53.5(4) . . . .
O7 Ag5 S19 Ag47 -82.7(5) . . . 3_656
O7 Ag5 S19 Ag50 10.0(6) . . . .
O7 Ag5 S19 Ag51 131.5(2) . . . .
O7 Ag5 C88 Ag6 -59.7(3) . . . .
O7 Ag5 C88 Ag10 -147.6(3) . . . .
O7 Ag5 C88 Ag32 -45.4(4) . . . .
O7 Ag5 C88 Ag33 171.3(3) . . . .
O7 Ag5 C88 Ag39 -129.8(4) . . . .
O7 Ag5 C88 C89 98.0(17) . . . .
O7 Ag7 S19 Ag1 179.0(2) . . . .
O7 Ag7 S19 Ag2 6.9(3) . . . .
O7 Ag7 S19 Ag3 -175.85(18) . . . 3_656
O7 Ag7 S19 Ag4 -100.0(2) . . . .
O7 Ag7 S19 Ag5 1.70(17) . . . .
O7 Ag7 S19 Ag12 110.3(2) . . . 3_656
O7 Ag7 S19 Ag24 108.8(3) . . . 3_656
O7 Ag7 S19 Ag32 -47.5(4) . . . .
O7 Ag7 S19 Ag47 58.3(3) . . . 3_656
O7 Ag7 S19 Ag50 -138.9(14) . . . .
O7 Ag7 S19 Ag51 -50.3(2) . . . .
O7 Ag7 C67 Ag6 54.7(3) . . . .
O7 Ag7 C67 Ag18 145.5(4) . . . 3_656
O7 Ag7 C67 Ag29 -177.2(5) . . . .
O7 Ag7 C67 Ag32 40.5(4) . . . .
O7 Ag7 C67 Ag36 137.2(5) . . . 3_656
O7 Ag7 C67 Ag50 150(2) . . . .
O7 Ag7 C67 C68 -52.0(10) . . . .
O7 Ag25 Ag26 Ag27 74.3(7) 3_656 . . .
O7 Ag25 Ag26 Ag28 145.0(4) 3_656 . . .
O7 Ag25 Ag26 Ag33 16.3(3) 3_656 . . 3_656
O7 Ag25 Ag26 Ag44 70.5(4) 3_656 . . 3_656
O7 Ag25 Ag26 C37 -46.5(6) 3_656 . . .
O7 Ag25 Ag26 C49 175.4(13) 3_656 . . .
O7 Ag25 Ag43 Ag24 -115.9(4) 3_656 . . .
O7 Ag25 Ag43 Ag29 -9.2(4) 3_656 . . 3_656
O7 Ag25 Ag43 Ag42 -142.1(4) 3_656 . . .
O7 Ag25 Ag43 C21 54.2(6) 3_656 . . .
O7 Ag25 Ag43 C31 171(2) 3_656 . . .
O7 Ag25 C21 Ag7 -45.4(3) 3_656 . . 3_656
O7 Ag25 C21 Ag16 176.7(6) 3_656 . . .
O7 Ag25 C21 Ag17 -128.6(4) 3_656 . . .
O7 Ag25 C21 Ag29 -58.9(4) 3_656 . . 3_656
O7 Ag25 C21 Ag43 -139.2(4) 3_656 . . .
O7 Ag25 C21 C22 87.5(15) 3_656 . . .
O7 Ag25 C37 Ag5 39.3(3) 3_656 . . 3_656
O7 Ag25 C37 Ag15 121.0(5) 3_656 . . .
O7 Ag25 C37 Ag16 -179.9(6) 3_656 . . .
O7 Ag25 C37 Ag26 137.4(5) 3_656 . . .
O7 Ag25 C37 Ag33 52.6(3) 3_656 . . 3_656
O7 Ag25 C37 Ag47 130.2(10) 3_656 . . .
O7 Ag25 C37 Ag48 139.5(7) 3_656 . . .
O7 Ag25 C37 C38 -67.0(11) 3_656 . . .
O7 Ag32 Ag33 Ag25 33.2(2) . . . 3_656
O7 Ag32 Ag33 Ag26 49.9(4) . . . 3_656
O7 Ag32 Ag33 Ag39 -169.0(3) . . . .
O7 Ag32 Ag33 Ag44 120.2(3) . . . .
O7 Ag32 Ag33 C37 9.6(4) . . . 3_656
O7 Ag32 Ag33 C73 152.8(5) . . . .
O7 Ag32 Ag33 C88 -112.5(6) . . . .
O7 Ag32 Ag39 Ag33 12.0(3) . . . .
O7 Ag32 Ag39 Ag38 51.6(8) . . . .
O7 Ag32 Ag39 Ag40 142.9(4) . . . .
O7 Ag32 Ag39 C82 176(4) . . . .
O7 Ag32 Ag39 C88 -47.7(6) . . . .
O7 Ag32 S19 Ag1 -176.4(2) . . . .
O7 Ag32 S19 Ag2 -102.9(2) . . . .
O7 Ag32 S19 Ag3 106.7(3) . . . 3_656
O7 Ag32 S19 Ag4 -175.3(2) . . . .
O7 Ag32 S19 Ag5 -48.8(3) . . . .
O7 Ag32 S19 Ag7 53.2(3) . . . .
O7 Ag32 S19 Ag12 2.9(4) . . . 3_656
O7 Ag32 S19 Ag24 0.2(6) . . . 3_656
O7 Ag32 S19 Ag47 -14.6(4) . . . 3_656
O7 Ag32 S19 Ag50 76.0(7) . . . .
O7 Ag32 S19 Ag51 -129.3(3) . . . .
O7 Ag32 C67 Ag6 176.0(7) . . . .
O7 Ag32 C67 Ag7 -44.8(3) . . . .
O7 Ag32 C67 Ag18 -128.2(6) . . . 3_656
O7 Ag32 C67 Ag29 -56.8(4) . . . .
O7 Ag32 C67 Ag36 -143.1(5) . . . 3_656
O7 Ag32 C67 Ag50 -68.2(9) . . . .
O7 Ag32 C67 C68 67.4(9) . . . .
O7 Ag32 C68 C67 -110.0(10) . . . .
O7 Ag32 C68 C69 62.3(14) . . . .
O7 Ag32 C88 Ag5 41.5(3) . . . .
O7 Ag32 C88 Ag6 -177.3(6) . . . .
O7 Ag32 C88 Ag10 122.3(4) . . . .
O7 Ag32 C88 Ag33 56.1(4) . . . .
O7 Ag32 C88 Ag39 142.2(4) . . . .
O7 Ag32 C88 C89 -105.9(16) . . . .
C1 Ag9 Ag14 Ag12 -164.0(8) 3_656 . . .
C1 Ag9 Ag14 Ag13 -71.5(7) 3_656 . . .
C1 Ag9 Ag14 Ag15 -162.5(7) 3_656 . . .
C1 Ag9 Ag14 Ag19 -52.2(6) 3_656 . . 3_656
C1 Ag9 Ag14 C43 151.6(7) 3_656 . . .
C1 Ag9 Ag14 C49 -10(2) 3_656 . . .
C1 Ag9 Ag22 Ag8 -174.5(9) 3_656 . . .
C1 Ag9 Ag22 Ag12 -67.7(7) 3_656 . . .
C1 Ag9 Ag22 Ag17 -63.1(13) 3_656 . . .
C1 Ag9 Ag22 C31 180(2) 3_656 . . .
C1 Ag9 Ag22 C43 -22.3(7) 3_656 . . .
C1 Ag9 Ag22 C55 125.3(11) 3_656 . . .
C1 Ag9 C55 Ag8 157.6(15) 3_656 . . .
C1 Ag9 C55 Ag22 -107.3(15) 3_656 . . .
C1 Ag9 C55 Ag30 -53.6(19) 3_656 . . .
C1 Ag9 C55 Ag40 173.0(14) 3_656 . . .
C1 Ag9 C55 Ag42 -125.1(14) 3_656 . . .
C1 Ag9 C55 Ag49 -57(5) 3_656 . . .
C1 Ag9 C55 C56 30.8(19) 3_656 . . .
C1 Ag14 Ag15 Ag2 -71.9(13) 3_656 . . 3_656
C1 Ag14 Ag15 Ag5 -130.7(12) 3_656 . . 3_656
C1 Ag14 Ag15 Ag13 -6.9(13) 3_656 . . .
C1 Ag14 Ag15 Ag16 -164.8(13) 3_656 . . .
C1 Ag14 Ag15 C37 167.6(13) 3_656 . . .
C1 Ag14 Ag15 C49 50.0(13) 3_656 . . .
C1 Ag14 Ag15 C73 -36.7(13) 3_656 . . 3_656
C1 Ag14 C43 Ag12 94.3(4) 3_656 . . .
C1 Ag14 C43 Ag16 176.2(4) 3_656 . . .
C1 Ag14 C43 Ag22 23.7(6) 3_656 . . .
C1 Ag14 C43 Ag24 101.1(5) 3_656 . . .
C1 Ag14 C43 Ag47 167.2(4) 3_656 . . .
C1 Ag14 C43 C44 -77.9(8) 3_656 . . .
C1 Ag14 C49 Ag13 -81.9(6) 3_656 . . .
C1 Ag14 C49 Ag15 -167.9(4) 3_656 . . .
C1 Ag14 C49 Ag26 178.0(5) 3_656 . . .
C1 Ag14 C49 Ag27 -98.1(5) 3_656 . . .
C1 Ag14 C49 Ag28 -49.0(8) 3_656 . . .
C1 Ag14 C49 Ag48 176.0(8) 3_656 . . .
C1 Ag14 C49 C50 64.1(14) 3_656 . . .
C1 Ag19 Ag20 Ag3 -104.6(8) . . . .
C1 Ag19 Ag20 Ag13 -7.3(8) . . . 3_656
C1 Ag19 Ag20 Ag18 -168.6(8) . . . .
C1 Ag19 Ag20 Ag21 -26.6(9) . . . .
C1 Ag19 Ag20 C6 137.6(9) . . . .
C1 Ag19 Ag20 C11 20.4(9) . . . .
C1 Ag19 Ag20 C16 -135.0(8) . . . .
C1 Ag19 S0AA Ag2 92.4(4) . . . .
C1 Ag19 S0AA Ag3 -164.8(3) . . . .
C1 Ag19 S0AA Ag4 -89.0(3) . . . 3_656
C1 Ag19 S0AA Ag12 -19.6(4) . . . 3_656
C1 Ag19 S0AA Ag24 -17.1(4) . . . 3_656
C1 Ag19 S0AA Ag28 33.7(6) . . . 3_656
C1 Ag19 S0AA Ag31 -91.3(4) . . . 3_656
C1 Ag19 S0AA Ag35 141.6(4) . . . .
C1 Ag19 S0AA Ag44 91.0(4) . . . .
C1 Ag19 S0AA Ag45 -172.0(4) . . . .
C1 Ag19 S0AA Ag53 -104(2) . . . .
C1 Ag19 C2 C26 -179.5(16) . . . .
C1 Ag19 C6 Ag18 139.3(7) . . . .
C1 Ag19 C6 Ag20 -148.1(7) . . . .
C1 Ag19 C6 Ag35 -134.7(8) . . . .
C1 Ag19 C6 Ag36 126.2(7) . . . .
C1 Ag19 C6 Ag37 90.2(15) . . . .
C1 Ag19 C6 Ag53 108(3) . . . .
C1 Ag19 C6 C7 8(2) . . . .
C1 Ag28 Ag30 Ag37 57.3(7) 3_656 . . 3_656
C1 Ag28 Ag30 Ag40 131.8(10) 3_656 . . .
C1 Ag28 Ag30 Ag42 -178.8(7) 3_656 . . .
C1 Ag28 Ag30 C55 -149(2) 3_656 . . .
C1 Ag28 C49 Ag13 -115(2) 3_656 . . .
C1 Ag28 C49 Ag14 100.5(16) 3_656 . . .
C1 Ag28 C49 Ag15 161(2) 3_656 . . .
C1 Ag28 C49 Ag26 146(2) 3_656 . . .
C1 Ag28 C49 Ag27 -130(2) 3_656 . . .
C1 Ag28 C49 Ag48 147(2) 3_656 . . .
C1 Ag28 C49 C50 16(3) 3_656 . . .
C1 Ag30 Ag40 Ag39 27.6(11) 3_656 . . .
C1 Ag30 Ag40 Ag42 168.6(11) 3_656 . . .
C1 Ag30 Ag40 S20 104.1(10) 3_656 . . .
C1 Ag30 Ag40 C55 -118.6(12) 3_656 . . .
C1 Ag30 Ag40 C82 3.5(16) 3_656 . . .
C1 Ag30 Ag40 C83 -58.4(15) 3_656 . . .
C1 Ag30 Ag42 Ag40 -137(4) 3_656 . . .
C1 Ag30 Ag42 Ag41 -67(4) 3_656 . . .
C1 Ag30 Ag42 Ag43 13(4) 3_656 . . .
C1 Ag30 Ag42 S20 -67(4) 3_656 . . .
C1 Ag30 Ag42 C31 44(4) 3_656 . . .
C1 Ag30 Ag42 C55 164(4) 3_656 . . .
C1 Ag30 C55 Ag8 105.1(11) 3_656 . . .
C1 Ag30 C55 Ag9 75.6(18) 3_656 . . .
C1 Ag30 C55 Ag22 -160.9(11) 3_656 . . .
C1 Ag30 C55 Ag40 122.9(11) 3_656 . . .
C1 Ag30 C55 Ag42 -175.6(11) 3_656 . . .
C1 Ag30 C55 Ag49 80(6) 3_656 . . .
C1 Ag30 C55 C56 -24.7(15) 3_656 . . .
C1 Ag37 C6 Ag18 -169.8(9) . . . .
C1 Ag37 C6 Ag19 -38.3(7) . . . .
C1 Ag37 C6 Ag20 -95.9(9) . . . .
C1 Ag37 C6 Ag35 -78.5(9) . . . .
C1 Ag37 C6 Ag36 179.0(10) . . . .
C1 Ag37 C6 Ag53 -95(10) . . . .
C1 Ag37 C6 C7 84.7(15) . . . .
C1 Ag49 C55 Ag8 129.1(19) 3_656 . . .
C1 Ag49 C55 Ag9 96(5) 3_656 . . .
C1 Ag49 C55 Ag22 -135.8(19) 3_656 . . .
C1 Ag49 C55 Ag30 -76(6) 3_656 . . .
C1 Ag49 C55 Ag40 145.9(18) 3_656 . . .
C1 Ag49 C55 Ag42 -152.0(18) 3_656 . . .
C1 Ag49 C55 C56 1(2) 3_656 . . .
C1 Ag49 C56 C55 -179.5(14) 3_656 . . .
C1 Ag49 C56 C57 -2.5(16) 3_656 . . .
C1 Ag53 S0AA Ag2 89(2) . . . .
C1 Ag53 S0AA Ag3 177.7(9) . . . .
C1 Ag53 S0AA Ag4 -108.3(11) . . . 3_656
C1 Ag53 S0AA Ag12 -46.1(13) . . . 3_656
C1 Ag53 S0AA Ag19 55.6(18) . . . .
C1 Ag53 S0AA Ag24 -45.3(14) . . . 3_656
C1 Ag53 S0AA Ag28 18.5(10) . . . 3_656
C1 Ag53 S0AA Ag31 -110.0(12) . . . 3_656
C1 Ag53 S0AA Ag35 109.7(15) . . . .
C1 Ag53 S0AA Ag44 79.9(17) . . . .
C1 Ag53 S0AA Ag45 171.2(9) . . . .
C1 Ag53 C6 Ag18 176(2) . . . .
C1 Ag53 C6 Ag19 -34.1(13) . . . .
C1 Ag53 C6 Ag20 -109(2) . . . .
C1 Ag53 C6 Ag35 -91(2) . . . .
C1 Ag53 C6 Ag36 164(3) . . . .
C1 Ag53 C6 Ag37 72(9) . . . .
C1 Ag53 C6 C7 72(4) . . . .
C1 C2 C26 C3 -144(100) . . . .
C1 C2 C26 C4 -22(100) . . . .
C1 C2 C26 C5 101(100) . . . .
C2 Ag19 Ag20 Ag3 -148.9(4) . . . .
C2 Ag19 Ag20 Ag13 -51.6(4) . . . 3_656
C2 Ag19 Ag20 Ag18 147.1(5) . . . .
C2 Ag19 Ag20 Ag21 -70.8(5) . . . .
C2 Ag19 Ag20 C6 93.4(6) . . . .
C2 Ag19 Ag20 C11 -23.8(6) . . . .
C2 Ag19 Ag20 C16 -179.2(5) . . . .
C2 Ag19 S0AA Ag2 75.2(4) . . . .
C2 Ag19 S0AA Ag3 178.0(3) . . . .
C2 Ag19 S0AA Ag4 -106.2(3) . . . 3_656
C2 Ag19 S0AA Ag12 -36.8(4) . . . 3_656
C2 Ag19 S0AA Ag24 -34.3(4) . . . 3_656
C2 Ag19 S0AA Ag28 16.6(6) . . . 3_656
C2 Ag19 S0AA Ag31 -108.5(4) . . . 3_656
C2 Ag19 S0AA Ag35 124.4(4) . . . .
C2 Ag19 S0AA Ag44 73.8(5) . . . .
C2 Ag19 S0AA Ag45 170.8(4) . . . .
C2 Ag19 S0AA Ag53 -121(2) . . . .
C2 Ag19 C1 Ag9 -152.7(11) . . . 3_656
C2 Ag19 C1 Ag14 117.1(9) . . . 3_656
C2 Ag19 C1 Ag28 108.8(10) . . . 3_656
C2 Ag19 C1 Ag30 -165.6(12) . . . 3_656
C2 Ag19 C1 Ag37 -120.2(12) . . . .
C2 Ag19 C1 Ag49 -158.1(12) . . . 3_656
C2 Ag19 C1 Ag53 -131(3) . . . .
C2 Ag19 C6 Ag18 153.8(5) . . . .
C2 Ag19 C6 Ag20 -133.5(4) . . . .
C2 Ag19 C6 Ag35 -120.2(5) . . . .
C2 Ag19 C6 Ag36 140.8(4) . . . .
C2 Ag19 C6 Ag37 104.7(13) . . . .
C2 Ag19 C6 Ag53 123(3) . . . .
C2 Ag19 C6 C7 22.5(17) . . . .
C6 Ag18 Ag19 Ag9 -145.4(5) . . . 3_656
C6 Ag18 Ag19 Ag14 140.0(6) . . . 3_656
C6 Ag18 Ag19 Ag20 72.7(5) . . . .
C6 Ag18 Ag19 S0AA 138.2(5) . . . .
C6 Ag18 Ag19 C1 -119.3(9) . . . .
C6 Ag18 Ag19 C2 -58.0(9) . . . .
C6 Ag18 Ag20 Ag3 -152.5(4) . . . .
C6 Ag18 Ag20 Ag13 -74.3(5) . . . 3_656
C6 Ag18 Ag20 Ag19 -47.4(4) . . . .
C6 Ag18 Ag20 Ag21 170.7(4) . . . .
C6 Ag18 Ag20 C11 33(3) . . . .
C6 Ag18 Ag20 C16 159.0(5) . . . .
C6 Ag19 Ag20 Ag3 117.8(4) . . . .
C6 Ag19 Ag20 Ag13 -144.9(4) . . . 3_656
C6 Ag19 Ag20 Ag18 53.8(4) . . . .
C6 Ag19 Ag20 Ag21 -164.2(4) . . . .
C6 Ag19 Ag20 C11 -117.2(5) . . . .
C6 Ag19 Ag20 C16 87.4(5) . . . .
C6 Ag19 S0AA Ag2 -84.7(5) . . . .
C6 Ag19 S0AA Ag3 18.1(4) . . . .
C6 Ag19 S0AA Ag4 93.9(4) . . . 3_656
C6 Ag19 S0AA Ag12 163.3(4) . . . 3_656
C6 Ag19 S0AA Ag24 165.8(4) . . . 3_656
C6 Ag19 S0AA Ag28 -143.3(7) . . . 3_656
C6 Ag19 S0AA Ag31 91.6(4) . . . 3_656
C6 Ag19 S0AA Ag35 -35.5(4) . . . .
C6 Ag19 S0AA Ag44 -86.1(5) . . . .
C6 Ag19 S0AA Ag45 10.9(4) . . . .
C6 Ag19 S0AA Ag53 79(2) . . . .
C6 Ag19 C1 Ag9 -123.2(8) . . . 3_656
C6 Ag19 C1 Ag14 146.7(7) . . . 3_656
C6 Ag19 C1 Ag28 138.4(9) . . . 3_656
C6 Ag19 C1 Ag30 -136.0(8) . . . 3_656
C6 Ag19 C1 Ag37 -90.7(12) . . . .
C6 Ag19 C1 Ag49 -128.5(9) . . . 3_656
C6 Ag19 C1 Ag53 -102(3) . . . .
C6 Ag19 C1 C2 29.6(13) . . . .
C6 Ag19 C2 C1 -160.5(9) . . . .
C6 Ag19 C2 C26 20.0(13) . . . .
C6 Ag20 Ag21 Ag11 -171.3(16) . . . .
C6 Ag20 Ag21 Ag13 -80.1(17) . . . 3_656
C6 Ag20 Ag21 Ag23 138.9(17) . . . .
C6 Ag20 Ag21 C11 -32.2(18) . . . .
C6 Ag20 Ag21 C79 116.7(18) . . . .
C6 Ag20 C11 Ag13 -86.1(5) . . . 3_656
C6 Ag20 C11 Ag21 172.9(4) . . . .
C6 Ag20 C11 Ag27 -102.9(5) . . . 3_656
C6 Ag20 C11 Ag34 -170.0(4) . . . .
C6 Ag20 C11 Ag35 -42.7(5) . . . .
C6 Ag20 C11 C12 41.1(13) . . . .
C6 Ag20 C16 Ag3 99.2(4) . . . .
C6 Ag20 C16 Ag23 177.6(4) . . . .
C6 Ag20 C16 Ag29 30.4(7) . . . 3_656
C6 Ag20 C16 Ag45 107.0(5) . . . .
C6 Ag20 C16 Ag50 33.0(8) . . . 3_656
C6 Ag20 C16 C17 -80.3(9) . . . .
C6 Ag35 Ag36 Ag29 -150.4(6) . . . 3_656
C6 Ag35 Ag36 Ag31 121.3(6) . . . 3_656
C6 Ag35 Ag36 Ag32 153.9(8) . . . 3_656
C6 Ag35 Ag36 Ag37 73.5(6) . . . .
C6 Ag35 Ag36 C7 -15.7(6) . . . .
C6 Ag35 Ag36 C67 -136.6(10) . . . 3_656
C6 Ag35 Ag37 Ag28 146.7(7) . . . 3_656
C6 Ag35 Ag37 Ag30 158.1(9) . . . 3_656
C6 Ag35 Ag37 Ag31 -124.9(7) . . . 3_656
C6 Ag35 Ag37 Ag36 -50.8(5) . . . .
C6 Ag35 Ag37 C1 119.6(7) . . . .
C6 Ag35 Ag37 C61 -90.2(9) . . . 3_656
C6 Ag35 Ag45 Ag1 98.4(5) . . . .
C6 Ag35 Ag45 Ag29 -28.7(5) . . . 3_656
C6 Ag35 Ag45 Ag41 -128.8(4) . . . .
C6 Ag35 Ag45 Ag44 147.1(5) . . . .
C6 Ag35 Ag45 S0AA 102.0(4) . . . .
C6 Ag35 Ag45 S19 33.1(5) . . . 3_656
C6 Ag35 Ag45 S20 172.5(5) . . . .
C6 Ag35 Ag45 C16 -73.5(6) . . . .
C6 Ag35 S0AA Ag2 -167.1(5) . . . .
C6 Ag35 S0AA Ag3 -91.5(5) . . . .
C6 Ag35 S0AA Ag4 -18.7(6) . . . 3_656
C6 Ag35 S0AA Ag12 78.0(6) . . . 3_656
C6 Ag35 S0AA Ag19 36.2(4) . . . .
C6 Ag35 S0AA Ag24 89.6(8) . . . 3_656
C6 Ag35 S0AA Ag28 90.2(5) . . . 3_656
C6 Ag35 S0AA Ag31 -14.7(6) . . . 3_656
C6 Ag35 S0AA Ag44 -173.0(5) . . . .
C6 Ag35 S0AA Ag45 -97.9(5) . . . .
C6 Ag35 S0AA Ag53 18.3(10) . . . .
C6 Ag35 C11 Ag13 -131.0(10) . . . 3_656
C6 Ag35 C11 Ag20 95.2(9) . . . .
C6 Ag35 C11 Ag21 129.2(9) . . . .
C6 Ag35 C11 Ag27 -144.9(9) . . . 3_656
C6 Ag35 C11 Ag34 148.9(9) . . . .
C6 Ag35 C11 C12 -13.8(17) . . . .
C6 Ag36 Ag37 Ag28 71.4(9) . . . 3_656
C6 Ag36 Ag37 Ag30 173.7(18) . . . 3_656
C6 Ag36 Ag37 Ag31 150.8(7) . . . 3_656
C6 Ag36 Ag37 Ag35 47.4(4) . . . .
C6 Ag36 Ag37 C1 -4(4) . . . .
C6 Ag36 Ag37 C61 -159.8(7) . . . 3_656
C6 Ag36 C7 C27 -177.1(18) . . . .
C6 Ag37 C1 Ag9 -176.0(10) . . . 3_656
C6 Ag37 C1 Ag14 96.6(9) . . . 3_656
C6 Ag37 C1 Ag19 37.7(7) . . . .
C6 Ag37 C1 Ag28 84.5(11) . . . 3_656
C6 Ag37 C1 Ag30 174.9(9) . . . 3_656
C6 Ag37 C1 Ag49 -179.0(10) . . . 3_656
C6 Ag37 C1 Ag53 64(7) . . . .
C6 Ag37 C1 C2 -29.4(15) . . . .
C6 Ag53 S0AA Ag2 -38(4) . . . .
C6 Ag53 S0AA Ag3 50.6(16) . . . .
C6 Ag53 S0AA Ag4 124.6(16) . . . 3_656
C6 Ag53 S0AA Ag12 -173.1(12) . . . 3_656
C6 Ag53 S0AA Ag19 -71(2) . . . .
C6 Ag53 S0AA Ag24 -172.4(11) . . . 3_656
C6 Ag53 S0AA Ag28 -108.5(18) . . . 3_656
C6 Ag53 S0AA Ag31 122.9(17) . . . 3_656
C6 Ag53 S0AA Ag35 -17.4(10) . . . .
C6 Ag53 S0AA Ag44 -47(3) . . . .
C6 Ag53 S0AA Ag45 44.2(17) . . . .
C6 Ag53 C1 Ag9 -161(3) . . . 3_656
C6 Ag53 C1 Ag14 109(2) . . . 3_656
C6 Ag53 C1 Ag19 40.4(15) . . . .
C6 Ag53 C1 Ag28 98(2) . . . 3_656
C6 Ag53 C1 Ag30 -172(2) . . . 3_656
C6 Ag53 C1 Ag37 -103(8) . . . .
C6 Ag53 C1 Ag49 -166(2) . . . 3_656
C6 Ag53 C1 C2 -13(3) . . . .
C6 C7 C27 C1B -119(28) . . . .
C6 C7 C27 C1C 6(29) . . . .
C6 C7 C27 C10 119(28) . . . .
C7 Ag36 Ag37 Ag28 92.1(9) . . . 3_656
C7 Ag36 Ag37 Ag30 -165.5(16) . . . 3_656
C7 Ag36 Ag37 Ag31 171.5(6) . . . 3_656
C7 Ag36 Ag37 Ag35 68.1(3) . . . .
C7 Ag36 Ag37 C1 16(4) . . . .
C7 Ag36 Ag37 C6 20.7(5) . . . .
C7 Ag36 Ag37 C61 -139.1(6) . . . 3_656
C7 Ag36 C6 Ag18 102.0(12) . . . .
C7 Ag36 C6 Ag19 -146.2(11) . . . .
C7 Ag36 C6 Ag20 132.4(10) . . . .
C7 Ag36 C6 Ag35 148.0(11) . . . .
C7 Ag36 C6 Ag37 -131.8(10) . . . .
C7 Ag36 C6 Ag53 -139.7(16) . . . .
C11 Ag13 Ag14 Ag9 31.8(8) 3_656 . . .
C11 Ag13 Ag14 Ag12 105.6(8) 3_656 . . .
C11 Ag13 Ag14 Ag15 172.1(8) 3_656 . . .
C11 Ag13 Ag14 Ag19 13.8(7) 3_656 . . 3_656
C11 Ag13 Ag14 C1 -9.5(8) 3_656 . . 3_656
C11 Ag13 Ag14 C43 140.0(8) 3_656 . . .
C11 Ag13 Ag14 C49 -128.6(9) 3_656 . . .
C11 Ag13 Ag15 Ag2 -66.5(6) 3_656 . . 3_656
C11 Ag13 Ag15 Ag5 -47.4(7) 3_656 . . 3_656
C11 Ag13 Ag15 Ag14 -172.9(6) 3_656 . . .
C11 Ag13 Ag15 Ag16 -140.2(6) 3_656 . . .
C11 Ag13 Ag15 C37 81(5) 3_656 . . .
C11 Ag13 Ag15 C49 126.2(7) 3_656 . . .
C11 Ag13 Ag15 C73 -21.1(7) 3_656 . . 3_656
C11 Ag13 C49 Ag14 141.6(9) 3_656 . . .
C11 Ag13 C49 Ag15 -134.6(9) 3_656 . . .
C11 Ag13 C49 Ag26 -143.2(10) 3_656 . . .
C11 Ag13 C49 Ag27 -100.2(9) 3_656 . . .
C11 Ag13 C49 Ag28 132.3(11) 3_656 . . .
C11 Ag13 C49 Ag48 -128.0(15) 3_656 . . .
C11 Ag13 C49 C50 -6.7(18) 3_656 . . .
C11 Ag20 Ag21 Ag11 -139.1(7) . . . .
C11 Ag20 Ag21 Ag13 -47.9(4) . . . 3_656
C11 Ag20 Ag21 Ag23 171.1(4) . . . .
C11 Ag20 Ag21 C79 148.8(8) . . . .
C11 Ag20 C6 Ag18 -174.4(4) . . . .
C11 Ag20 C6 Ag19 82.6(5) . . . .
C11 Ag20 C6 Ag35 46.5(5) . . . .
C11 Ag20 C6 Ag36 178.4(4) . . . .
C11 Ag20 C6 Ag37 103.0(6) . . . .
C11 Ag20 C6 Ag53 102.9(11) . . . .
C11 Ag20 C6 C7 -77.6(13) . . . .
C11 Ag20 C16 Ag3 -107.3(4) . . . .
C11 Ag20 C16 Ag23 -28.9(7) . . . .
C11 Ag20 C16 Ag29 -176.1(5) . . . 3_656
C11 Ag20 C16 Ag45 -99.5(5) . . . .
C11 Ag20 C16 Ag50 -173.5(6) . . . 3_656
C11 Ag20 C16 C17 73.2(9) . . . .
C11 Ag21 Ag23 Ag3 55.3(9) . . . .
C11 Ag21 Ag23 Ag11 162.6(9) . . . .
C11 Ag21 Ag23 Ag17 22.6(10) . . . .
C11 Ag21 Ag23 C16 9.6(9) . . . .
C11 Ag21 Ag23 C31 -102(4) . . . .
C11 Ag21 Ag23 C79 -148.4(10) . . . .
C11 Ag21 C79 Ag11 -123.1(9) . . . .
C11 Ag21 C79 Ag23 160.0(8) . . . .
C11 Ag21 C79 Ag34 -78.0(12) . . . .
C11 Ag21 C79 Ag38 -105.9(10) . . . .
C11 Ag21 C79 Ag41 170.8(8) . . . .
C11 Ag21 C79 Ag52 -111.2(10) . . . .
C11 Ag21 C79 C80 25.7(15) . . . .
C11 Ag27 Ag28 Ag26 -169.4(5) 3_656 . . .
C11 Ag27 Ag28 Ag30 86(2) 3_656 . . .
C11 Ag27 Ag28 Ag37 37.4(6) 3_656 . . 3_656
C11 Ag27 Ag28 S0AA 85.0(5) 3_656 . . 3_656
C11 Ag27 Ag28 C1 4.0(8) 3_656 . . 3_656
C11 Ag27 Ag28 C49 -114.8(7) 3_656 . . .
C11 Ag27 C49 Ag13 42.2(5) 3_656 . . .
C11 Ag27 C49 Ag14 103.0(5) 3_656 . . .
C11 Ag27 C49 Ag15 -174.7(5) 3_656 . . .
C11 Ag27 C49 Ag26 179.3(6) 3_656 . . .
C11 Ag27 C49 Ag28 90.7(9) 3_656 . . .
C11 Ag27 C49 Ag48 -165.1(13) 3_656 . . .
C11 Ag27 C49 C50 -60.7(13) 3_656 . . .
C11 Ag34 Ag35 Ag27 74.9(5) . . . 3_656
C11 Ag34 Ag35 Ag36 -147.9(6) . . . .
C11 Ag34 Ag35 Ag37 136.8(9) . . . .
C11 Ag34 Ag35 Ag45 -171.8(6) . . . .
C11 Ag34 Ag35 S0AA 138.1(6) . . . .
C11 Ag34 Ag35 C6 -100.9(12) . . . .
C11 Ag34 Ag38 Ag39 -62(2) . . . .
C11 Ag34 Ag38 Ag41 175(2) . . . .
C11 Ag34 Ag38 Ag44 -78(2) . . . .
C11 Ag34 Ag38 C73 -34(2) . . . .
C11 Ag34 Ag38 C79 127(2) . . . .
C11 Ag34 Ag38 C82 103(24) . . . .
C11 Ag34 Ag41 Ag38 -178.1(7) . . . .
C11 Ag34 Ag41 Ag42 139.6(7) . . . .
C11 Ag34 Ag41 Ag45 66.3(5) . . . .
C11 Ag34 Ag41 S20 116.8(5) . . . .
C11 Ag34 Ag41 C31 14.2(15) . . . .
C11 Ag34 Ag41 C79 -103.8(8) . . . .
C11 Ag34 Ag44 Ag1 -97.5(4) . . . .
C11 Ag34 Ag44 Ag24 -25.5(7) . . . 3_656
C11 Ag34 Ag44 Ag26 47.7(4) . . . 3_656
C11 Ag34 Ag44 Ag27 27.1(4) . . . 3_656
C11 Ag34 Ag44 Ag33 107.7(4) . . . .
C11 Ag34 Ag44 Ag38 165.1(6) . . . .
C11 Ag34 Ag44 Ag45 -88.7(4) . . . .
C11 Ag34 Ag44 S0AA -41.9(4) . . . .
C11 Ag34 Ag44 S19 -175.4(11) . . . .
C11 Ag34 Ag44 C73 102.4(5) . . . .
C11 Ag34 C79 Ag11 -178.2(5) . . . .
C11 Ag34 C79 Ag21 46.0(8) . . . .
C11 Ag34 C79 Ag23 101.5(6) . . . .
C11 Ag34 C79 Ag38 -164.6(7) . . . .
C11 Ag34 C79 Ag41 116.6(6) . . . .
C11 Ag34 C79 Ag52 -169.7(7) . . . .
C11 Ag34 C79 C80 -41.2(12) . . . .
C11 Ag35 Ag36 Ag29 -48.0(10) . . . 3_656
C11 Ag35 Ag36 Ag31 -136.3(10) . . . 3_656
C11 Ag35 Ag36 Ag32 -103.7(10) . . . 3_656
C11 Ag35 Ag36 Ag37 175.9(10) . . . .
C11 Ag35 Ag36 C6 102.4(10) . . . .
C11 Ag35 Ag36 C7 86.7(10) . . . .
C11 Ag35 Ag36 C67 -34.2(13) . . . 3_656
C11 Ag35 Ag37 Ag28 21.3(11) . . . 3_656
C11 Ag35 Ag37 Ag30 32.7(14) . . . 3_656
C11 Ag35 Ag37 Ag31 109.7(10) . . . 3_656
C11 Ag35 Ag37 Ag36 -176.2(9) . . . .
C11 Ag35 Ag37 C1 -5.8(12) . . . .
C11 Ag35 Ag37 C6 -125.4(11) . . . .
C11 Ag35 Ag37 C61 144.4(10) . . . 3_656
C11 Ag35 Ag45 Ag1 -107.3(5) . . . .
C11 Ag35 Ag45 Ag29 125.6(4) . . . 3_656
C11 Ag35 Ag45 Ag41 25.5(5) . . . .
C11 Ag35 Ag45 Ag44 -58.6(4) . . . .
C11 Ag35 Ag45 S0AA -103.7(4) . . . .
C11 Ag35 Ag45 S19 -172.7(4) . . . 3_656
C11 Ag35 Ag45 S20 -33.2(6) . . . .
C11 Ag35 Ag45 C16 80.8(6) . . . .
C11 Ag35 S0AA Ag2 21.6(5) . . . .
C11 Ag35 S0AA Ag3 97.2(5) . . . .
C11 Ag35 S0AA Ag4 170.0(4) . . . 3_656
C11 Ag35 S0AA Ag12 -93.2(6) . . . 3_656
C11 Ag35 S0AA Ag19 -135.1(6) . . . .
C11 Ag35 S0AA Ag24 -81.6(8) . . . 3_656
C11 Ag35 S0AA Ag28 -81.1(5) . . . 3_656
C11 Ag35 S0AA Ag31 174.1(5) . . . 3_656
C11 Ag35 S0AA Ag44 15.8(6) . . . .
C11 Ag35 S0AA Ag45 90.9(5) . . . .
C11 Ag35 S0AA Ag53 -152.9(11) . . . .
C11 Ag35 C6 Ag18 -130.8(9) . . . .
C11 Ag35 C6 Ag19 128.3(10) . . . .
C11 Ag35 C6 Ag20 -91.6(9) . . . .
C11 Ag35 C6 Ag36 -140.7(9) . . . .
C11 Ag35 C6 Ag37 145.2(10) . . . .
C11 Ag35 C6 Ag53 147.5(13) . . . .
C11 Ag35 C6 C7 -15(2) . . . .
C11 C12 C28 C13 -57(100) . . . .
C11 C12 C28 C14 61(100) . . . .
C11 C12 C28 C15 175(100) . . . .
C16 Ag3 Ag17 Ag7 85.4(4) . . . 3_656
C16 Ag3 Ag17 Ag16 138.1(4) . . . .
C16 Ag3 Ag17 Ag22 -134.1(4) . . . .
C16 Ag3 Ag17 Ag23 -63.5(4) . . . .
C16 Ag3 Ag17 C21 92.1(5) . . . .
C16 Ag3 Ag17 C31 -87.4(6) . . . .
C16 Ag3 Ag18 Ag6 -145.2(4) . . . 3_656
C16 Ag3 Ag18 Ag7 -86.6(4) . . . 3_656
C16 Ag3 Ag18 Ag19 116.0(4) . . . .
C16 Ag3 Ag18 Ag20 63.1(4) . . . .
C16 Ag3 Ag18 C6 85.9(5) . . . .
C16 Ag3 Ag18 C67 -99.6(6) . . . 3_656
C16 Ag3 Ag20 Ag13 141.8(4) . . . 3_656
C16 Ag3 Ag20 Ag18 -79.5(4) . . . .
C16 Ag3 Ag20 Ag19 -147.8(4) . . . .
C16 Ag3 Ag20 Ag21 75.7(4) . . . .
C16 Ag3 Ag20 C6 -103.1(5) . . . .
C16 Ag3 Ag20 C11 99.5(5) . . . .
C16 Ag3 Ag23 Ag11 -142.9(4) . . . .
C16 Ag3 Ag23 Ag17 82.5(4) . . . .
C16 Ag3 Ag23 Ag21 -74.1(4) . . . .
C16 Ag3 Ag23 C31 103.4(6) . . . .
C16 Ag3 Ag23 C79 -95.2(5) . . . .
C16 Ag3 S0AA Ag2 108.1(4) . . . .
C16 Ag3 S0AA Ag4 -120.8(4) . . . 3_656
C16 Ag3 S0AA Ag12 179.8(4) . . . 3_656
C16 Ag3 S0AA Ag19 -43.2(4) . . . .
C16 Ag3 S0AA Ag24 173.2(5) . . . 3_656
C16 Ag3 S0AA Ag28 -2.1(6) . . . 3_656
C16 Ag3 S0AA Ag31 -111.0(4) . . . 3_656
C16 Ag3 S0AA Ag35 -6.2(4) . . . .
C16 Ag3 S0AA Ag44 100.4(4) . . . .
C16 Ag3 S0AA Ag45 56.2(17) . . . .
C16 Ag3 S0AA Ag53 -57.3(9) . . . .
C16 Ag3 S20 Ag2 -110.0(4) . . . .
C16 Ag3 S20 Ag4 -175.2(3) . . . .
C16 Ag3 S20 Ag11 -36.6(5) . . . .
C16 Ag3 S20 Ag12 116.5(4) . . . .
C16 Ag3 S20 Ag24 118.5(4) . . . .
C16 Ag3 S20 Ag40 14.8(5) . . . .
C16 Ag3 S20 Ag41 1.9(4) . . . .
C16 Ag3 S20 Ag42 47.6(4) . . . .
C16 Ag3 S20 Ag45 -59.3(18) . . . .
C16 Ag3 S20 Ag51 -114.0(4) . . . .
C16 Ag3 S20 Ag52 -52.3(6) . . . .
C16 Ag20 Ag21 Ag11 60.1(6) . . . .
C16 Ag20 Ag21 Ag13 151.2(3) . . . 3_656
C16 Ag20 Ag21 Ag23 10.2(3) . . . .
C16 Ag20 Ag21 C11 -160.8(5) . . . .
C16 Ag20 Ag21 C79 -12.0(8) . . . .
C16 Ag20 C6 Ag18 -21.5(5) . . . .
C16 Ag20 C6 Ag19 -124.5(4) . . . .
C16 Ag20 C6 Ag35 -160.7(5) . . . .
C16 Ag20 C6 Ag36 -28.8(6) . . . .
C16 Ag20 C6 Ag37 -104.1(5) . . . .
C16 Ag20 C6 Ag53 -104.2(11) . . . .
C16 Ag20 C6 C7 75.2(13) . . . .
C16 Ag20 C11 Ag13 121.5(5) . . . 3_656
C16 Ag20 C11 Ag21 20.5(5) . . . .
C16 Ag20 C11 Ag27 104.7(5) . . . 3_656
C16 Ag20 C11 Ag34 37.6(6) . . . .
C16 Ag20 C11 Ag35 164.9(5) . . . .
C16 Ag20 C11 C12 -111.3(11) . . . .
C16 Ag23 C31 Ag17 20.2(6) . . . .
C16 Ag23 C31 Ag22 108.0(5) . . . .
C16 Ag23 C31 Ag41 164.8(6) . . . .
C16 Ag23 C31 Ag42 123.9(4) . . . .
C16 Ag23 C31 Ag43 31.4(6) . . . .
C16 Ag23 C31 C32 -127.5(13) . . . .
C16 Ag23 C79 Ag11 -126.4(5) . . . .
C16 Ag23 C79 Ag21 -22.5(5) . . . .
C16 Ag23 C79 Ag34 -40.5(5) . . . .
C16 Ag23 C79 Ag38 -106.2(7) . . . .
C16 Ag23 C79 Ag41 -166.6(6) . . . .
C16 Ag23 C79 Ag52 -109.8(7) . . . .
C16 Ag23 C79 C80 89.7(13) . . . .
C16 Ag29 Ag32 Ag33 -116.8(6) 3_656 . . .
C16 Ag29 Ag32 Ag36 34.3(5) 3_656 . . 3_656
C16 Ag29 Ag32 Ag39 -49.8(12) 3_656 . . .
C16 Ag29 Ag32 S19 -69.3(5) 3_656 . . .
C16 Ag29 Ag32 O7 -164.0(6) 3_656 . . .
C16 Ag29 Ag32 C67 83.6(8) 3_656 . . .
C16 Ag29 Ag32 C68 107.5(7) 3_656 . . .
C16 Ag29 Ag32 C88 -150.8(10) 3_656 . . .
C16 Ag29 C67 Ag6 -105.0(5) 3_656 . . .
C16 Ag29 C67 Ag7 -158.3(6) 3_656 . . .
C16 Ag29 C67 Ag18 -17.6(5) 3_656 . . 3_656
C16 Ag29 C67 Ag32 -122.8(6) 3_656 . . .
C16 Ag29 C67 Ag36 -22.9(6) 3_656 . . 3_656
C16 Ag29 C67 Ag50 -63(2) 3_656 . . .
C16 Ag29 C67 C68 137.3(11) 3_656 . . .
C16 Ag45 S0AA Ag2 122.1(6) . . . .
C16 Ag45 S0AA Ag3 -111(2) . . . .
C16 Ag45 S0AA Ag4 -107.9(6) . . . 3_656
C16 Ag45 S0AA Ag12 -172.4(5) . . . 3_656
C16 Ag45 S0AA Ag19 -28.1(7) . . . .
C16 Ag45 S0AA Ag24 -178.8(6) . . . 3_656
C16 Ag45 S0AA Ag28 22.2(11) . . . 3_656
C16 Ag45 S0AA Ag31 -98.2(6) . . . 3_656
C16 Ag45 S0AA Ag35 5.2(6) . . . .
C16 Ag45 S0AA Ag44 114.0(6) . . . .
C16 Ag45 S0AA Ag53 -43.3(11) . . . .
C16 Ag45 S20 Ag2 -123.5(6) . . . .
C16 Ag45 S20 Ag3 108.2(19) . . . .
C16 Ag45 S20 Ag4 177.7(4) . . . .
C16 Ag45 S20 Ag11 -49.9(6) . . . .
C16 Ag45 S20 Ag12 104.1(6) . . . .
C16 Ag45 S20 Ag24 106.1(6) . . . .
C16 Ag45 S20 Ag40 -9.9(9) . . . .
C16 Ag45 S20 Ag41 -9.1(5) . . . .
C16 Ag45 S20 Ag42 32.0(6) . . . .
C16 Ag45 S20 Ag51 -122.4(5) . . . .
C16 Ag45 S20 Ag52 -65.0(7) . . . .
C16 Ag50 S19 Ag1 19.0(12) 3_656 . . .
C16 Ag50 S19 Ag2 158.0(12) 3_656 . . .
C16 Ag50 S19 Ag3 8.1(5) 3_656 . . 3_656
C16 Ag50 S19 Ag4 85.8(8) 3_656 . . .
C16 Ag50 S19 Ag5 -167.7(8) 3_656 . . .
C16 Ag50 S19 Ag7 -130(2) 3_656 . . .
C16 Ag50 S19 Ag12 -54.6(9) 3_656 . . 3_656
C16 Ag50 S19 Ag24 -55.9(10) 3_656 . . 3_656
C16 Ag50 S19 Ag32 154.5(12) 3_656 . . .
C16 Ag50 S19 Ag47 -113.4(8) 3_656 . . 3_656
C16 Ag50 S19 Ag51 127.7(6) 3_656 . . .
C16 Ag50 C67 Ag6 -124.4(18) 3_656 . . .
C16 Ag50 C67 Ag7 151(4) 3_656 . . .
C16 Ag50 C67 Ag18 -34.0(15) 3_656 . . 3_656
C16 Ag50 C67 Ag29 97(4) 3_656 . . .
C16 Ag50 C67 Ag32 -144(2) 3_656 . . .
C16 Ag50 C67 Ag36 -42.0(17) 3_656 . . 3_656
C16 Ag50 C67 C68 121.2(19) 3_656 . . .
C16 C17 C29 C18 -54(51) . . . .
C16 C17 C29 C19 -178(100) . . . .
C16 C17 C29 C20 65(51) . . . .
C21 Ag7 S19 Ag1 92.2(4) 3_656 . . .
C21 Ag7 S19 Ag2 -79.9(5) 3_656 . . .
C21 Ag7 S19 Ag3 97.3(4) 3_656 . . 3_656
C21 Ag7 S19 Ag4 173.1(4) 3_656 . . .
C21 Ag7 S19 Ag5 -85.1(4) 3_656 . . .
C21 Ag7 S19 Ag12 23.5(4) 3_656 . . 3_656
C21 Ag7 S19 Ag24 22.0(5) 3_656 . . 3_656
C21 Ag7 S19 Ag32 -134.4(6) 3_656 . . .
C21 Ag7 S19 Ag47 -28.6(5) 3_656 . . 3_656
C21 Ag7 S19 Ag50 134.3(16) 3_656 . . .
C21 Ag7 S19 Ag51 -137.1(4) 3_656 . . .
C21 Ag7 O7 Ag5 110.7(4) 3_656 . . .
C21 Ag7 O7 Ag25 44.9(4) 3_656 . . 3_656
C21 Ag7 O7 Ag32 176.9(4) 3_656 . . .
C21 Ag7 C67 Ag6 139.4(7) 3_656 . . .
C21 Ag7 C67 Ag18 -129.8(7) 3_656 . . 3_656
C21 Ag7 C67 Ag29 -92.5(7) 3_656 . . .
C21 Ag7 C67 Ag32 125.2(8) 3_656 . . .
C21 Ag7 C67 Ag36 -138.2(7) 3_656 . . 3_656
C21 Ag7 C67 Ag50 -125(3) 3_656 . . .
C21 Ag7 C67 C68 32.7(14) 3_656 . . .
C21 Ag16 Ag17 Ag3 -113.0(4) . . . .
C21 Ag16 Ag17 Ag7 -56.8(4) . . . 3_656
C21 Ag16 Ag17 Ag22 152.4(5) . . . .
C21 Ag16 Ag17 Ag23 -146.8(7) . . . .
C21 Ag16 Ag17 C31 127.7(7) . . . .
C21 Ag16 C37 Ag5 81.1(5) . . . 3_656
C21 Ag16 C37 Ag15 166.9(4) . . . .
C21 Ag16 C37 Ag25 44.5(7) . . . .
C21 Ag16 C37 Ag26 -178.4(4) . . . .
C21 Ag16 C37 Ag33 98.7(5) . . . 3_656
C21 Ag16 C37 Ag47 139.9(7) . . . .
C21 Ag16 C37 Ag48 -172.8(7) . . . .
C21 Ag16 C37 C38 -34.6(13) . . . .
C21 Ag16 C43 Ag12 -97.3(5) . . . .
C21 Ag16 C43 Ag14 -177.4(4) . . . .
C21 Ag16 C43 Ag22 -25.0(6) . . . .
C21 Ag16 C43 Ag24 -99.6(5) . . . .
C21 Ag16 C43 Ag47 -153.8(6) . . . .
C21 Ag16 C43 C44 80.7(8) . . . .
C21 Ag17 Ag22 Ag8 144.8(4) . . . .
C21 Ag17 Ag22 Ag9 66.6(9) . . . .
C21 Ag17 Ag22 Ag12 71.3(4) . . . .
C21 Ag17 Ag22 C31 -128.2(7) . . . .
C21 Ag17 Ag22 C43 25.5(5) . . . .
C21 Ag17 Ag22 C55 -139.9(13) . . . .
C21 Ag17 Ag23 Ag3 -67.2(8) . . . .
C21 Ag17 Ag23 Ag11 -151.9(8) . . . .
C21 Ag17 Ag23 Ag21 -33.3(9) . . . .
C21 Ag17 Ag23 C16 -20.4(8) . . . .
C21 Ag17 Ag23 C31 139.9(9) . . . .
C21 Ag17 Ag23 C79 100(3) . . . .
C21 Ag17 C31 Ag22 104.0(9) . . . .
C21 Ag17 C31 Ag23 -154.0(8) . . . .
C21 Ag17 C31 Ag41 -164.4(8) . . . .
C21 Ag17 C31 Ag42 120.0(8) . . . .
C21 Ag17 C31 Ag43 71.3(15) . . . .
C21 Ag17 C31 C32 -20(3) . . . .
C21 Ag25 Ag26 Ag27 -130.3(9) . . . .
C21 Ag25 Ag26 Ag28 -59.6(11) . . . .
C21 Ag25 Ag26 Ag33 171.7(9) . . . 3_656
C21 Ag25 Ag26 Ag44 -134.1(9) . . . 3_656
C21 Ag25 Ag26 C37 108.9(11) . . . .
C21 Ag25 Ag26 C49 -29.2(19) . . . .
C21 Ag25 Ag43 Ag24 -170.1(6) . . . .
C21 Ag25 Ag43 Ag29 -63.4(5) . . . 3_656
C21 Ag25 Ag43 Ag42 163.6(6) . . . .
C21 Ag25 Ag43 C31 117(3) . . . .
C21 Ag25 C37 Ag5 125.8(10) . . . 3_656
C21 Ag25 C37 Ag15 -152.4(9) . . . .
C21 Ag25 C37 Ag16 -93.4(11) . . . .
C21 Ag25 C37 Ag26 -136.1(9) . . . .
C21 Ag25 C37 Ag33 139.1(9) . . . 3_656
C21 Ag25 C37 Ag47 -143.3(15) . . . .
C21 Ag25 C37 Ag48 -134.0(10) . . . .
C21 Ag25 C37 C38 19.5(17) . . . .
C21 Ag29 Ag32 Ag33 43.1(5) 3_656 . . .
C21 Ag29 Ag32 Ag36 -165.8(5) 3_656 . . 3_656
C21 Ag29 Ag32 Ag39 110.1(9) 3_656 . . .
C21 Ag29 Ag32 S19 90.6(5) 3_656 . . .
C21 Ag29 Ag32 O7 -4.1(4) 3_656 . . .
C21 Ag29 Ag32 C67 -116.6(6) 3_656 . . .
C21 Ag29 Ag32 C68 -92.7(5) 3_656 . . .
C21 Ag29 Ag32 C88 9.0(11) 3_656 . . .
C21 Ag29 C67 Ag6 100.0(6) 3_656 . . .
C21 Ag29 C67 Ag7 46.8(6) 3_656 . . .
C21 Ag29 C67 Ag18 -172.5(6) 3_656 . . 3_656
C21 Ag29 C67 Ag32 82.3(7) 3_656 . . .
C21 Ag29 C67 Ag36 -177.9(5) 3_656 . . 3_656
C21 Ag29 C67 Ag50 142(3) 3_656 . . .
C21 Ag29 C67 C68 -17.6(14) 3_656 . . .
C21 Ag43 C31 Ag17 -65.5(16) . . . .
C21 Ag43 C31 Ag22 148.2(8) . . . .
C21 Ag43 C31 Ag23 -109.4(9) . . . .
C21 Ag43 C31 Ag41 -122.7(9) . . . .
C21 Ag43 C31 Ag42 161.6(8) . . . .
C21 Ag43 C31 C32 43(2) . . . .
C21 C22 C30 C23 -159(27) . . . .
C21 C22 C30 C24 -36(28) . . . .
C21 C22 C30 C25 85(27) . . . .
C31 Ag17 Ag22 Ag8 -87.0(5) . . . .
C31 Ag17 Ag22 Ag9 -165.1(9) . . . .
C31 Ag17 Ag22 Ag12 -160.5(6) . . . .
C31 Ag17 Ag22 C43 153.7(6) . . . .
C31 Ag17 Ag22 C55 -11.7(14) . . . .
C31 Ag17 Ag23 Ag3 152.8(5) . . . .
C31 Ag17 Ag23 Ag11 68.2(6) . . . .
C31 Ag17 Ag23 Ag21 -173.2(5) . . . .
C31 Ag17 Ag23 C16 -160.3(6) . . . .
C31 Ag17 Ag23 C79 -40(3) . . . .
C31 Ag17 C21 Ag7 170.8(8) . . . 3_656
C31 Ag17 C21 Ag16 -105.8(9) . . . .
C31 Ag17 C21 Ag25 -122.4(9) . . . .
C31 Ag17 C21 Ag29 156.6(9) . . . 3_656
C31 Ag17 C21 Ag43 -81.4(16) . . . .
C31 Ag17 C21 C22 30.8(16) . . . .
C31 Ag22 C43 Ag12 97.6(5) . . . .
C31 Ag22 C43 Ag14 171.9(5) . . . .
C31 Ag22 C43 Ag16 19.9(6) . . . .
C31 Ag22 C43 Ag24 93.1(5) . . . .
C31 Ag22 C43 Ag47 43.7(9) . . . .
C31 Ag22 C43 C44 -88.1(8) . . . .
C31 Ag22 C55 Ag8 -98.5(5) . . . .
C31 Ag22 C55 Ag9 -169.1(7) . . . .
C31 Ag22 C55 Ag30 177.3(5) . . . .
C31 Ag22 C55 Ag40 -79.8(6) . . . .
C31 Ag22 C55 Ag42 -48.8(5) . . . .
C31 Ag22 C55 Ag49 -176.5(7) . . . .
C31 Ag22 C55 C56 82.8(14) . . . .
C31 Ag23 C16 Ag3 -95.6(5) . . . .
C31 Ag23 C16 Ag20 -174.1(5) . . . .
C31 Ag23 C16 Ag29 -25.0(6) . . . 3_656
C31 Ag23 C16 Ag45 -103.5(5) . . . .
C31 Ag23 C16 Ag50 -37.2(12) . . . 3_656
C31 Ag23 C16 C17 78.8(8) . . . .
C31 Ag23 C79 Ag11 81.4(7) . . . .
C31 Ag23 C79 Ag21 -174.6(5) . . . .
C31 Ag23 C79 Ag34 167.4(5) . . . .
C31 Ag23 C79 Ag38 101.7(8) . . . .
C31 Ag23 C79 Ag41 41.3(6) . . . .
C31 Ag23 C79 Ag52 98.1(8) . . . .
C31 Ag23 C79 C80 -62.4(14) . . . .
C31 Ag41 Ag42 Ag30 136.1(8) . . . .
C31 Ag41 Ag42 Ag40 -157.4(5) . . . .
C31 Ag41 Ag42 Ag43 46.8(5) . . . .
C31 Ag41 Ag42 S20 136.3(6) . . . .
C31 Ag41 Ag42 C55 -123.8(7) . . . .
C31 Ag41 Ag45 Ag1 -91.5(5) . . . .
C31 Ag41 Ag45 Ag29 31.7(6) . . . 3_656
C31 Ag41 Ag45 Ag35 134.4(5) . . . .
C31 Ag41 Ag45 Ag44 -146.9(5) . . . .
C31 Ag41 Ag45 S0AA -163.2(5) . . . .
C31 Ag41 Ag45 S19 -27.4(6) . . . 3_656
C31 Ag41 Ag45 S20 -93.1(5) . . . .
C31 Ag41 Ag45 C16 78.5(6) . . . .
C31 Ag41 S20 Ag2 171.1(5) . . . .
C31 Ag41 S20 Ag3 94.6(6) . . . .
C31 Ag41 S20 Ag4 -90.2(6) . . . .
C31 Ag41 S20 Ag11 -135.8(8) . . . .
C31 Ag41 S20 Ag12 20.5(7) . . . .
C31 Ag41 S20 Ag24 26.3(7) . . . .
C31 Ag41 S20 Ag40 -79.6(6) . . . .
C31 Ag41 S20 Ag42 -34.7(5) . . . .
C31 Ag41 S20 Ag45 100.8(6) . . . .
C31 Ag41 S20 Ag51 -137.4(5) . . . .
C31 Ag41 S20 Ag52 -148.6(9) . . . .
C31 Ag41 C79 Ag11 125.3(15) . . . .
C31 Ag41 C79 Ag21 -133.3(13) . . . .
C31 Ag41 C79 Ag23 -98.7(12) . . . .
C31 Ag41 C79 Ag34 -153.4(13) . . . .
C31 Ag41 C79 Ag38 142.3(14) . . . .
C31 Ag41 C79 Ag52 140.0(15) . . . .
C31 Ag41 C79 C80 -3(2) . . . .
C31 Ag42 Ag43 Ag24 165.6(6) . . . .
C31 Ag42 Ag43 Ag25 -168.2(6) . . . .
C31 Ag42 Ag43 Ag29 99.2(10) . . . 3_656
C31 Ag42 Ag43 C21 -96(3) . . . .
C31 Ag42 S20 Ag2 99.6(5) . . . .
C31 Ag42 S20 Ag3 -23.0(4) . . . .
C31 Ag42 S20 Ag4 -170.3(4) . . . .
C31 Ag42 S20 Ag11 83.2(4) . . . .
C31 Ag42 S20 Ag12 -94.6(4) . . . .
C31 Ag42 S20 Ag24 -91.1(4) . . . .
C31 Ag42 S20 Ag40 137.5(4) . . . .
C31 Ag42 S20 Ag41 33.2(4) . . . .
C31 Ag42 S20 Ag45 -15.7(5) . . . .
C31 Ag42 S20 Ag51 141.4(4) . . . .
C31 Ag42 S20 Ag52 86.0(6) . . . .
C31 Ag42 C55 Ag8 -144.8(7) . . . .
C31 Ag42 C55 Ag9 145.2(9) . . . .
C31 Ag42 C55 Ag22 86.0(7) . . . .
C31 Ag42 C55 Ag30 129.8(7) . . . .
C31 Ag42 C55 Ag40 -128.9(7) . . . .
C31 Ag42 C55 Ag49 136.5(8) . . . .
C31 Ag42 C55 C56 13(2) . . . .
C31 Ag43 C21 Ag7 127.3(9) . . . 3_656
C31 Ag43 C21 Ag16 -150.6(9) . . . .
C31 Ag43 C21 Ag17 55.3(14) . . . .
C31 Ag43 C21 Ag25 -165.5(9) . . . .
C31 Ag43 C21 Ag29 109.8(9) . . . 3_656
C31 Ag43 C21 C22 -21.3(17) . . . .
C31 C32 C33 C34 69(30) . . . .
C31 C32 C33 C35 -52(30) . . . .
C31 C32 C33 C36 180(100) . . . .
C37 Ag5 Ag6 Ag4 -116.2(8) 3_656 . . .
C37 Ag5 Ag6 Ag7 -23.0(8) 3_656 . . .
C37 Ag5 Ag6 Ag10 -179.2(8) 3_656 . . .
C37 Ag5 Ag6 Ag18 -37.4(8) 3_656 . . 3_656
C37 Ag5 Ag6 C61 -143.6(9) 3_656 . . .
C37 Ag5 Ag6 C67 2.3(8) 3_656 . . .
C37 Ag5 Ag6 C88 123.9(9) 3_656 . . .
C37 Ag5 Ag10 Ag2 71.1(5) 3_656 . . .
C37 Ag5 Ag10 Ag6 179.5(5) 3_656 . . .
C37 Ag5 Ag10 Ag8 145.7(5) 3_656 . . .
C37 Ag5 Ag10 Ag11 52.8(6) 3_656 . . .
C37 Ag5 Ag10 C82 -129(14) 3_656 . . .
C37 Ag5 Ag10 C88 -121.8(7) 3_656 . . .
C37 Ag5 S19 Ag1 -93.1(4) 3_656 . . .
C37 Ag5 S19 Ag2 -93.4(4) 3_656 . . .
C37 Ag5 S19 Ag3 88.8(4) 3_656 . . 3_656
C37 Ag5 S19 Ag4 -165.8(4) 3_656 . . .
C37 Ag5 S19 Ag7 84.1(4) 3_656 . . .
C37 Ag5 S19 Ag12 -17.0(4) 3_656 . . 3_656
C37 Ag5 S19 Ag24 -17.6(4) 3_656 . . 3_656
C37 Ag5 S19 Ag32 139.5(5) 3_656 . . .
C37 Ag5 S19 Ag47 3.3(6) 3_656 . . 3_656
C37 Ag5 S19 Ag50 96.0(6) 3_656 . . .
C37 Ag5 S19 Ag51 -142.5(4) 3_656 . . .
C37 Ag5 O7 Ag7 -106.0(4) 3_656 . . .
C37 Ag5 O7 Ag25 -45.9(4) 3_656 . . 3_656
C37 Ag5 O7 Ag32 -173.4(4) 3_656 . . .
C37 Ag5 C88 Ag6 -147.3(6) 3_656 . . .
C37 Ag5 C88 Ag10 124.8(6) 3_656 . . .
C37 Ag5 C88 Ag32 -133.1(7) 3_656 . . .
C37 Ag5 C88 Ag33 83.7(7) 3_656 . . .
C37 Ag5 C88 Ag39 142.5(6) 3_656 . . .
C37 Ag5 C88 C89 10(2) 3_656 . . .
C37 Ag15 Ag16 Ag5 -57.7(4) . . . 3_656
C37 Ag15 Ag16 Ag7 -81.0(5) . . . 3_656
C37 Ag15 Ag16 Ag12 -168.3(5) . . . .
C37 Ag15 Ag16 Ag17 -162.4(5) . . . .
C37 Ag15 Ag16 C21 -38.9(11) . . . .
C37 Ag15 Ag16 C43 148.5(5) . . . .
C37 Ag15 C49 Ag13 175.5(5) . . . .
C37 Ag15 C49 Ag14 -101.9(6) . . . .
C37 Ag15 C49 Ag26 -38.4(17) . . . .
C37 Ag15 C49 Ag27 164.5(5) . . . .
C37 Ag15 C49 Ag28 -116.0(9) . . . .
C37 Ag15 C49 Ag48 17(3) . . . .
C37 Ag15 C49 C50 38.5(12) . . . .
C37 Ag16 Ag17 Ag3 -73.8(13) . . . .
C37 Ag16 Ag17 Ag7 -17.6(14) . . . 3_656
C37 Ag16 Ag17 Ag22 -168.3(13) . . . .
C37 Ag16 Ag17 Ag23 -107.5(13) . . . .
C37 Ag16 Ag17 C21 39.3(14) . . . .
C37 Ag16 Ag17 C31 166.9(14) . . . .
C37 Ag16 C21 Ag7 -82.6(5) . . . 3_656
C37 Ag16 C21 Ag17 -169.7(4) . . . .
C37 Ag16 C21 Ag25 -44.0(6) . . . .
C37 Ag16 C21 Ag29 -99.5(5) . . . 3_656
C37 Ag16 C21 Ag43 -176.7(4) . . . .
C37 Ag16 C21 C22 67.3(14) . . . .
C37 Ag16 C43 Ag12 103.4(4) . . . .
C37 Ag16 C43 Ag14 23.3(6) . . . .
C37 Ag16 C43 Ag22 175.8(4) . . . .
C37 Ag16 C43 Ag24 101.2(5) . . . .
C37 Ag16 C43 Ag47 46.9(6) . . . .
C37 Ag16 C43 C44 -78.6(8) . . . .
C37 Ag25 Ag26 Ag27 120.9(8) . . . .
C37 Ag25 Ag26 Ag28 -168.5(7) . . . .
C37 Ag25 Ag26 Ag33 62.8(5) . . . 3_656
C37 Ag25 Ag26 Ag44 117.0(6) . . . 3_656
C37 Ag25 Ag26 C49 -138.1(15) . . . .
C37 Ag25 Ag43 Ag24 70.1(9) . . . .
C37 Ag25 Ag43 Ag29 176.8(9) . . . 3_656
C37 Ag25 Ag43 Ag42 43.8(9) . . . .
C37 Ag25 Ag43 C21 -119.8(10) . . . .
C37 Ag25 Ag43 C31 -3(3) . . . .
C37 Ag25 C21 Ag7 -128.1(10) . . . 3_656
C37 Ag25 C21 Ag16 94.0(11) . . . .
C37 Ag25 C21 Ag17 148.7(9) . . . .
C37 Ag25 C21 Ag29 -141.6(9) . . . 3_656
C37 Ag25 C21 Ag43 138.1(10) . . . .
C37 Ag25 C21 C22 5(2) . . . .
C37 Ag26 Ag27 Ag28 163.7(16) . . . .
C37 Ag26 Ag27 Ag34 29.3(18) . . . 3_656
C37 Ag26 Ag27 Ag35 144.6(12) . . . 3_656
C37 Ag26 Ag27 Ag44 62.1(14) . . . 3_656
C37 Ag26 Ag27 C11 -142(2) . . . 3_656
C37 Ag26 Ag27 C49 -139.2(17) . . . .
C37 Ag26 Ag27 C73 12.6(13) . . . 3_656
C37 Ag26 Ag28 Ag27 -151.6(17) . . . .
C37 Ag26 Ag28 Ag30 -3.3(18) . . . .
C37 Ag26 Ag28 Ag37 -86(3) . . . 3_656
C37 Ag26 Ag28 S0AA -90.3(18) . . . 3_656
C37 Ag26 Ag28 C1 38(3) . . . 3_656
C37 Ag26 Ag28 C49 144.5(16) . . . .
C37 Ag26 C49 Ag13 137.4(14) . . . .
C37 Ag26 C49 Ag14 -142.7(15) . . . .
C37 Ag26 C49 Ag15 103(3) . . . .
C37 Ag26 C49 Ag27 124.9(15) . . . .
C37 Ag26 C49 Ag28 -154.5(15) . . . .
C37 Ag26 C49 Ag48 30(2) . . . .
C37 Ag26 C49 C50 -8(2) . . . .
C37 Ag33 Ag39 Ag32 -5.3(13) 3_656 . . .
C37 Ag33 Ag39 Ag38 -157.2(12) 3_656 . . .
C37 Ag33 Ag39 Ag40 -121.1(12) 3_656 . . .
C37 Ag33 Ag39 C82 176.5(12) 3_656 . . .
C37 Ag33 Ag39 C88 49.4(13) 3_656 . . .
C37 Ag33 Ag44 Ag1 90.0(4) 3_656 . . .
C37 Ag33 Ag44 Ag24 41.3(4) 3_656 . . 3_656
C37 Ag33 Ag44 Ag26 -16.1(6) 3_656 . . 3_656
C37 Ag33 Ag44 Ag27 -61.4(4) 3_656 . . 3_656
C37 Ag33 Ag44 Ag34 -113.9(4) 3_656 . . .
C37 Ag33 Ag44 Ag38 -151.4(5) 3_656 . . .
C37 Ag33 Ag44 Ag45 158.3(11) 3_656 . . .
C37 Ag33 Ag44 S0AA 13.0(6) 3_656 . . .
C37 Ag33 Ag44 S19 81.6(4) 3_656 . . .
C37 Ag33 Ag44 C73 -107.9(5) 3_656 . . .
C37 Ag33 C73 Ag2 98.8(4) 3_656 . . .
C37 Ag33 C73 Ag15 14.4(4) 3_656 . . 3_656
C37 Ag33 C73 Ag27 22.8(7) 3_656 . . 3_656
C37 Ag33 C73 Ag38 172.5(6) 3_656 . . .
C37 Ag33 C73 Ag44 87.4(5) 3_656 . . .
C37 Ag33 C73 Ag52 169.1(7) 3_656 . . .
C37 Ag33 C73 C74 -84.2(8) 3_656 . . .
C37 Ag33 C88 Ag5 -43.9(5) 3_656 . . .
C37 Ag33 C88 Ag6 -95.4(6) 3_656 . . .
C37 Ag33 C88 Ag10 -178.7(4) 3_656 . . .
C37 Ag33 C88 Ag32 -76.9(7) 3_656 . . .
C37 Ag33 C88 Ag39 -166.1(5) 3_656 . . .
C37 Ag33 C88 C89 87.6(14) 3_656 . . .
C37 Ag47 Ag48 C49 -162.3(15) . . . .
C37 Ag47 Ag48 C50 -119.5(15) . . . .
C37 Ag47 C43 Ag12 150.4(13) . . . .
C37 Ag47 C43 Ag14 69.4(13) . . . .
C37 Ag47 C43 Ag16 -89.7(14) . . . .
C37 Ag47 C43 Ag22 -154.6(9) . . . .
C37 Ag47 C43 Ag24 150.5(13) . . . .
C37 Ag47 C43 C44 -28.7(16) . . . .
C37 Ag48 C49 Ag13 -145(9) . . . .
C37 Ag48 C49 Ag14 -62(9) . . . .
C37 Ag48 C49 Ag15 -123(11) . . . .
C37 Ag48 C49 Ag26 -70(8) . . . .
C37 Ag48 C49 Ag27 -153(9) . . . .
C37 Ag48 C49 Ag28 -74(9) . . . .
C37 Ag48 C49 C50 76(9) . . . .
C37 Ag48 C50 C49 -158(2) . . . .
C37 Ag48 C50 C51 22(2) . . . .
C37 C38 C39 C40 36(75) . . . .
C37 C38 C39 C41 170(100) . . . .
C37 C38 C39 C42 -70(75) . . . .
C43 Ag12 Ag14 Ag9 -91.6(6) . . . .
C43 Ag12 Ag14 Ag13 144.6(4) . . . .
C43 Ag12 Ag14 Ag15 89.3(4) . . . .
C43 Ag12 Ag14 Ag19 -145.6(4) . . . 3_656
C43 Ag12 Ag14 C1 -102.9(5) . . . 3_656
C43 Ag12 Ag14 C49 97.3(6) . . . .
C43 Ag12 Ag16 Ag5 -141.6(4) . . . 3_656
C43 Ag12 Ag16 Ag7 149.6(4) . . . 3_656
C43 Ag12 Ag16 Ag15 -89.6(4) . . . .
C43 Ag12 Ag16 Ag17 94.0(4) . . . .
C43 Ag12 Ag16 C21 105.7(5) . . . .
C43 Ag12 Ag16 C37 -98.6(5) . . . .
C43 Ag12 Ag22 Ag8 136.6(3) . . . .
C43 Ag12 Ag22 Ag9 89.9(5) . . . .
C43 Ag12 Ag22 Ag17 -87.3(4) . . . .
C43 Ag12 Ag22 C31 -101.0(5) . . . .
C43 Ag12 Ag22 C55 101.0(5) . . . .
C43 Ag12 S20 Ag2 178.1(4) . . . .
C43 Ag12 S20 Ag3 -112.1(4) . . . .
C43 Ag12 S20 Ag4 114.3(4) . . . .
C43 Ag12 S20 Ag11 1.6(6) . . . .
C43 Ag12 S20 Ag24 -134(3) . . . .
C43 Ag12 S20 Ag40 41.6(5) . . . .
C43 Ag12 S20 Ag41 -39.3(6) . . . .
C43 Ag12 S20 Ag42 6.3(4) . . . .
C43 Ag12 S20 Ag45 -111.6(5) . . . .
C43 Ag12 S20 Ag51 116.2(4) . . . .
C43 Ag12 S20 Ag52 9(2) . . . .
C43 Ag14 Ag15 Ag2 92.8(3) . . . 3_656
C43 Ag14 Ag15 Ag5 34.1(4) . . . 3_656
C43 Ag14 Ag15 Ag13 157.9(3) . . . .
C43 Ag14 Ag15 Ag16 0.0(3) . . . .
C43 Ag14 Ag15 C37 -27.6(5) . . . .
C43 Ag14 Ag15 C49 -145.2(5) . . . .
C43 Ag14 Ag15 C73 128.1(4) . . . 3_656
C43 Ag14 C49 Ag13 126.5(5) . . . .
C43 Ag14 C49 Ag15 40.5(5) . . . .
C43 Ag14 C49 Ag26 26.4(5) . . . .
C43 Ag14 C49 Ag27 110.3(5) . . . .
C43 Ag14 C49 Ag28 159.4(11) . . . .
C43 Ag14 C49 Ag48 24.4(9) . . . .
C43 Ag14 C49 C50 -87.5(13) . . . .
C43 Ag16 Ag17 Ag3 95.6(3) . . . .
C43 Ag16 Ag17 Ag7 151.8(3) . . . 3_656
C43 Ag16 Ag17 Ag22 1.0(3) . . . .
C43 Ag16 Ag17 Ag23 61.9(5) . . . .
C43 Ag16 Ag17 C21 -151.3(5) . . . .
C43 Ag16 Ag17 C31 -23.7(6) . . . .
C43 Ag16 C21 Ag7 119.6(4) . . . 3_656
C43 Ag16 C21 Ag17 32.5(5) . . . .
C43 Ag16 C21 Ag25 158.1(6) . . . .
C43 Ag16 C21 Ag29 102.7(5) . . . 3_656
C43 Ag16 C21 Ag43 25.5(5) . . . .
C43 Ag16 C21 C22 -90.6(13) . . . .
C43 Ag16 C37 Ag5 -120.3(4) . . . 3_656
C43 Ag16 C37 Ag15 -34.5(5) . . . .
C43 Ag16 C37 Ag25 -156.9(6) . . . .
C43 Ag16 C37 Ag26 -19.8(6) . . . .
C43 Ag16 C37 Ag33 -102.7(5) . . . 3_656
C43 Ag16 C37 Ag47 -61.6(7) . . . .
C43 Ag16 C37 Ag48 -14.2(8) . . . .
C43 Ag16 C37 C38 124.0(11) . . . .
C43 Ag22 C31 Ag17 -27.7(6) . . . .
C43 Ag22 C31 Ag23 -104.8(5) . . . .
C43 Ag22 C31 Ag41 -119.9(5) . . . .
C43 Ag22 C31 Ag42 -157.1(4) . . . .
C43 Ag22 C31 Ag43 -18.9(5) . . . .
C43 Ag22 C31 C32 120.4(11) . . . .
C43 Ag22 C55 Ag8 107.0(4) . . . .
C43 Ag22 C55 Ag9 36.4(7) . . . .
C43 Ag22 C55 Ag30 22.8(5) . . . .
C43 Ag22 C55 Ag40 125.6(4) . . . .
C43 Ag22 C55 Ag42 156.7(4) . . . .
C43 Ag22 C55 Ag49 29.0(7) . . . .
C43 Ag22 C55 C56 -71.7(13) . . . .
C43 Ag24 Ag25 Ag26 -70.2(4) . . . .
C43 Ag24 Ag25 Ag29 127.8(4) . . . 3_656
C43 Ag24 Ag25 Ag33 -123.7(4) . . . 3_656
C43 Ag24 Ag25 Ag43 73.3(4) . . . .
C43 Ag24 Ag25 S19 -176.3(5) . . . 3_656
C43 Ag24 Ag25 O7 -171.4(4) . . . 3_656
C43 Ag24 Ag25 C21 80.8(5) . . . .
C43 Ag24 Ag25 C37 -78.0(6) . . . .
C43 Ag24 Ag43 Ag25 -80.3(4) . . . .
C43 Ag24 Ag43 Ag29 -138.7(5) . . . 3_656
C43 Ag24 Ag43 Ag42 77.9(4) . . . .
C43 Ag24 Ag43 C21 -88.3(6) . . . .
C43 Ag24 Ag43 C31 88.4(6) . . . .
C43 Ag24 S20 Ag2 173.5(4) . . . .
C43 Ag24 S20 Ag3 -119.4(5) . . . .
C43 Ag24 S20 Ag4 105.9(5) . . . .
C43 Ag24 S20 Ag11 -14.3(9) . . . .
C43 Ag24 S20 Ag12 39(3) . . . .
C43 Ag24 S20 Ag40 33.8(5) . . . .
C43 Ag24 S20 Ag41 -49.1(6) . . . .
C43 Ag24 S20 Ag42 -0.6(5) . . . .
C43 Ag24 S20 Ag45 -119.1(5) . . . .
C43 Ag24 S20 Ag51 112.4(5) . . . .
C43 Ag24 S20 Ag52 -19(3) . . . .
C43 Ag47 Ag48 C37 139.5(9) . . . .
C43 Ag47 Ag48 C49 -22.8(14) . . . .
C43 Ag47 Ag48 C50 20.0(15) . . . .
C43 Ag47 C37 Ag5 -165.9(12) . . . 3_656
C43 Ag47 C37 Ag15 -73.9(10) . . . .
C43 Ag47 C37 Ag16 76.6(13) . . . .
C43 Ag47 C37 Ag25 115.8(18) . . . .
C43 Ag47 C37 Ag26 -56.2(10) . . . .
C43 Ag47 C37 Ag33 -143.9(11) . . . 3_656
C43 Ag47 C37 Ag48 -55.4(12) . . . .
C43 Ag47 C37 C38 86(2) . . . .
C43 C44 C45 C46 -175(100) . . . .
C43 C44 C45 C47 66(25) . . . .
C43 C44 C45 C48 -54(25) . . . .
C49 Ag13 Ag14 Ag9 160.4(4) . . . .
C49 Ag13 Ag14 Ag12 -125.8(4) . . . .
C49 Ag13 Ag14 Ag15 -59.3(4) . . . .
C49 Ag13 Ag14 Ag19 142.4(4) . . . 3_656
C49 Ag13 Ag14 C1 119.1(5) . . . 3_656
C49 Ag13 Ag14 C43 -91.5(6) . . . .
C49 Ag13 Ag15 Ag2 167.3(4) . . . 3_656
C49 Ag13 Ag15 Ag5 -173.6(4) . . . 3_656
C49 Ag13 Ag15 Ag14 60.9(4) . . . .
C49 Ag13 Ag15 Ag16 93.6(4) . . . .
C49 Ag13 Ag15 C37 -45(5) . . . .
C49 Ag13 Ag15 C73 -147.3(5) . . . 3_656
C49 Ag14 Ag15 Ag2 -122.0(4) . . . 3_656
C49 Ag14 Ag15 Ag5 179.3(4) . . . 3_656
C49 Ag14 Ag15 Ag13 -56.9(4) . . . .
C49 Ag14 Ag15 Ag16 145.2(4) . . . .
C49 Ag14 Ag15 C37 117.6(6) . . . .
C49 Ag14 Ag15 C73 -86.7(5) . . . 3_656
C49 Ag14 C43 Ag12 -111.7(5) . . . .
C49 Ag14 C43 Ag16 -29.8(7) . . . .
C49 Ag14 C43 Ag22 177.7(4) . . . .
C49 Ag14 C43 Ag24 -104.9(5) . . . .
C49 Ag14 C43 Ag47 -38.8(6) . . . .
C49 Ag14 C43 C44 76.1(8) . . . .
C49 Ag15 Ag16 Ag5 -176.0(4) . . . 3_656
C49 Ag15 Ag16 Ag7 160.7(4) . . . 3_656
C49 Ag15 Ag16 Ag12 73.4(4) . . . .
C49 Ag15 Ag16 Ag17 79.3(5) . . . .
C49 Ag15 Ag16 C21 -157.2(10) . . . .
C49 Ag15 Ag16 C37 -118.3(6) . . . .
C49 Ag15 Ag16 C43 30.2(4) . . . .
C49 Ag15 C37 Ag5 -174.1(4) . . . 3_656
C49 Ag15 C37 Ag16 99.6(5) . . . .
C49 Ag15 C37 Ag25 116.8(6) . . . .
C49 Ag15 C37 Ag26 38(2) . . . .
C49 Ag15 C37 Ag33 -157.4(5) . . . 3_656
C49 Ag15 C37 Ag47 111.4(7) . . . .
C49 Ag15 C37 Ag48 -9.8(16) . . . .
C49 Ag15 C37 C38 -52.0(18) . . . .
C49 Ag26 Ag27 Ag28 -57.1(5) . . . .
C49 Ag26 Ag27 Ag34 168.5(5) . . . 3_656
C49 Ag26 Ag27 Ag35 -76.2(8) . . . 3_656
C49 Ag26 Ag27 Ag44 -158.7(6) . . . 3_656
C49 Ag26 Ag27 C11 -3(3) . . . 3_656
C49 Ag26 Ag27 C73 151.8(6) . . . 3_656
C49 Ag26 Ag28 Ag27 63.9(7) . . . .
C49 Ag26 Ag28 Ag30 -147.8(8) . . . .
C49 Ag26 Ag28 Ag37 130(2) . . . 3_656
C49 Ag26 Ag28 S0AA 125.2(10) . . . 3_656
C49 Ag26 Ag28 C1 -106.3(17) . . . 3_656
C49 Ag26 C37 Ag5 -136.4(13) . . . 3_656
C49 Ag26 C37 Ag15 -104(3) . . . .
C49 Ag26 C37 Ag16 138.9(14) . . . .
C49 Ag26 C37 Ag25 152.5(14) . . . .
C49 Ag26 C37 Ag33 -118.4(15) . . . 3_656
C49 Ag26 C37 Ag47 156.8(16) . . . .
C49 Ag26 C37 Ag48 -20.2(14) . . . .
C49 Ag26 C37 C38 5(3) . . . .
C49 Ag27 Ag28 Ag26 -54.7(7) . . . .
C49 Ag27 Ag28 Ag30 -159(3) . . . .
C49 Ag27 Ag28 Ag37 152.2(11) . . . 3_656
C49 Ag27 Ag28 S0AA -160.2(10) . . . 3_656
C49 Ag27 Ag28 C1 118.8(11) . . . 3_656
C49 Ag28 Ag30 Ag37 159(2) . . . 3_656
C49 Ag28 Ag30 Ag40 -126.5(14) . . . .
C49 Ag28 Ag30 Ag42 -77.1(18) . . . .
C49 Ag28 Ag30 C1 101.7(18) . . . 3_656
C49 Ag28 Ag30 C55 -47(3) . . . .
C49 Ag48 C37 Ag5 146(9) . . . 3_656
C49 Ag48 C37 Ag15 130(10) . . . .
C49 Ag48 C37 Ag16 58(9) . . . .
C49 Ag48 C37 Ag25 71(9) . . . .
C49 Ag48 C37 Ag26 79(8) . . . .
C49 Ag48 C37 Ag33 160(9) . . . 3_656
C49 Ag48 C37 Ag47 76(9) . . . .
C49 Ag48 C37 C38 -81(9) . . . .
C49 Ag48 C50 C51 -179.7(16) . . . .
C49 C50 C51 C52 -15(66) . . . .
C49 C50 C51 C53 103(65) . . . .
C49 C50 C51 C54 -128(65) . . . .
C50 Ag48 C37 Ag5 -156.2(15) . . . 3_656
C50 Ag48 C37 Ag15 -173(3) . . . .
C50 Ag48 C37 Ag16 115.9(17) . . . .
C50 Ag48 C37 Ag25 128.8(17) . . . .
C50 Ag48 C37 Ag26 137(3) . . . .
C50 Ag48 C37 Ag33 -142.6(17) . . . 3_656
C50 Ag48 C37 Ag47 134.0(17) . . . .
C50 Ag48 C37 C38 -23(2) . . . .
C50 Ag48 C49 Ag13 139.3(11) . . . .
C50 Ag48 C49 Ag14 -138.4(10) . . . .
C50 Ag48 C49 Ag15 161(3) . . . .
C50 Ag48 C49 Ag26 -145(3) . . . .
C50 Ag48 C49 Ag27 130.8(10) . . . .
C50 Ag48 C49 Ag28 -150.1(12) . . . .
C55 Ag8 Ag9 Ag4 153.7(5) . . . .
C55 Ag8 Ag9 Ag14 111.6(17) . . . .
C55 Ag8 Ag9 Ag19 -171.3(6) . . . 3_656
C55 Ag8 Ag9 Ag22 52.3(4) . . . .
C55 Ag8 Ag9 C1 -138.9(12) . . . 3_656
C55 Ag8 Ag10 Ag2 -81.8(9) . . . .
C55 Ag8 Ag10 Ag5 -144.8(8) . . . .
C55 Ag8 Ag10 Ag6 -173.0(9) . . . .
C55 Ag8 Ag10 Ag11 -17.1(9) . . . .
C55 Ag8 Ag10 C82 37.1(9) . . . .
C55 Ag8 Ag10 C88 159.6(9) . . . .
C55 Ag8 Ag11 Ag10 174.6(3) . . . .
C55 Ag8 Ag11 Ag21 -88.5(8) . . . .
C55 Ag8 Ag11 Ag23 -41.9(4) . . . .
C55 Ag8 Ag11 S20 -87.5(3) . . . .
C55 Ag8 Ag11 C79 -5.3(9) . . . .
C55 Ag8 Ag11 C82 118.1(5) . . . .
C55 Ag8 Ag22 Ag9 -67.6(5) . . . .
C55 Ag8 Ag22 Ag12 -133.7(4) . . . .
C55 Ag8 Ag22 Ag17 160.5(4) . . . .
C55 Ag8 Ag22 C31 111.2(5) . . . .
C55 Ag8 Ag22 C43 -99.8(5) . . . .
C55 Ag8 C61 Ag4 104.4(4) . . . .
C55 Ag8 C61 Ag6 178.6(4) . . . .
C55 Ag8 C61 Ag31 91.3(5) . . . .
C55 Ag8 C61 Ag37 28.7(8) . . . 3_656
C55 Ag8 C61 Ag53 35.5(11) . . . 3_656
C55 Ag8 C61 C62 -72.1(9) . . . .
C55 Ag8 C82 Ag10 -167.6(4) . . . .
C55 Ag8 C82 Ag11 -81.6(6) . . . .
C55 Ag8 C82 Ag38 -98.3(7) . . . .
C55 Ag8 C82 Ag39 176.9(4) . . . .
C55 Ag8 C82 Ag40 -37.5(5) . . . .
C55 Ag8 C82 Ag52 -100.1(7) . . . .
C55 Ag8 C82 C83 36.1(11) . . . .
C55 Ag9 Ag14 Ag12 70.9(5) . . . .
C55 Ag9 Ag14 Ag13 163.4(5) . . . .
C55 Ag9 Ag14 Ag15 72.4(12) . . . .
C55 Ag9 Ag14 Ag19 -177.3(7) . . . 3_656
C55 Ag9 Ag14 C1 -125.1(10) . . . 3_656
C55 Ag9 Ag14 C43 26.5(6) . . . .
C55 Ag9 Ag14 C49 -135.5(17) . . . .
C55 Ag9 Ag22 Ag8 60.2(4) . . . .
C55 Ag9 Ag22 Ag12 167.0(6) . . . .
C55 Ag9 Ag22 Ag17 171.7(5) . . . .
C55 Ag9 Ag22 C31 55(2) . . . .
C55 Ag9 Ag22 C43 -147.6(6) . . . .
C55 Ag22 C31 Ag17 176.6(4) . . . .
C55 Ag22 C31 Ag23 99.4(6) . . . .
C55 Ag22 C31 Ag41 84.3(7) . . . .
C55 Ag22 C31 Ag42 47.1(5) . . . .
C55 Ag22 C31 Ag43 -174.7(4) . . . .
C55 Ag22 C31 C32 -35.4(13) . . . .
C55 Ag22 C43 Ag12 -104.8(4) . . . .
C55 Ag22 C43 Ag14 -30.5(6) . . . .
C55 Ag22 C43 Ag16 177.5(4) . . . .
C55 Ag22 C43 Ag24 -109.3(5) . . . .
C55 Ag22 C43 Ag47 -158.7(8) . . . .
C55 Ag22 C43 C44 69.5(8) . . . .
C55 Ag30 Ag40 Ag39 146.2(5) . . . .
C55 Ag30 Ag40 Ag42 -72.8(5) . . . .
C55 Ag30 Ag40 S20 -137.4(5) . . . .
C55 Ag30 Ag40 C82 122.0(10) . . . .
C55 Ag30 Ag40 C83 60.2(11) . . . .
C55 Ag30 Ag42 Ag40 58.8(4) . . . .
C55 Ag30 Ag42 Ag41 129.2(8) . . . .
C55 Ag30 Ag42 Ag43 -151.4(4) . . . .
C55 Ag30 Ag42 S20 129.0(4) . . . .
C55 Ag30 Ag42 C31 -120.4(8) . . . .
C55 Ag40 Ag42 Ag30 -48.5(4) . . . .
C55 Ag40 Ag42 Ag41 157.6(4) . . . .
C55 Ag40 Ag42 Ag43 -151.1(7) . . . .
C55 Ag40 Ag42 S20 -143.4(4) . . . .
C55 Ag40 Ag42 C31 130.8(7) . . . .
C55 Ag40 S20 Ag2 -163.1(4) . . . .
C55 Ag40 S20 Ag3 78.3(5) . . . .
C55 Ag40 S20 Ag4 -93.8(4) . . . .
C55 Ag40 S20 Ag11 141.1(6) . . . .
C55 Ag40 S20 Ag12 -17.7(5) . . . .
C55 Ag40 S20 Ag24 -17.3(5) . . . .
C55 Ag40 S20 Ag41 91.3(4) . . . .
C55 Ag40 S20 Ag42 34.2(4) . . . .
C55 Ag40 S20 Ag45 92.1(6) . . . .
C55 Ag40 S20 Ag51 -142.0(5) . . . .
C55 Ag40 S20 Ag52 154.9(7) . . . .
C55 Ag40 C82 Ag8 93.4(9) . . . .
C55 Ag40 C82 Ag10 145.5(8) . . . .
C55 Ag40 C82 Ag11 -132.5(10) . . . .
C55 Ag40 C82 Ag38 -144.6(9) . . . .
C55 Ag40 C82 Ag39 126.0(9) . . . .
C55 Ag40 C82 Ag52 -148.1(10) . . . .
C55 Ag40 C82 C83 -18.6(15) . . . .
C55 Ag40 C83 C82 167.7(10) . . . .
C55 Ag40 C83 C84 -15.3(16) . . . .
C55 Ag42 Ag43 Ag24 -78.7(6) . . . .
C55 Ag42 Ag43 Ag25 -52.5(6) . . . .
C55 Ag42 Ag43 Ag29 -145.1(7) . . . 3_656
C55 Ag42 Ag43 C21 20(3) . . . .
C55 Ag42 Ag43 C31 115.7(8) . . . .
C55 Ag42 S20 Ag2 -72.9(5) . . . .
C55 Ag42 S20 Ag3 164.6(3) . . . .
C55 Ag42 S20 Ag4 17.3(4) . . . .
C55 Ag42 S20 Ag11 -89.3(4) . . . .
C55 Ag42 S20 Ag12 93.0(4) . . . .
C55 Ag42 S20 Ag24 96.5(4) . . . .
C55 Ag42 S20 Ag40 -34.9(4) . . . .
C55 Ag42 S20 Ag41 -139.2(5) . . . .
C55 Ag42 S20 Ag45 171.8(4) . . . .
C55 Ag42 S20 Ag51 -31.0(4) . . . .
C55 Ag42 S20 Ag52 -86.4(6) . . . .
C55 Ag42 C31 Ag17 -139.9(7) . . . .
C55 Ag42 C31 Ag22 -87.5(7) . . . .
C55 Ag42 C31 Ag23 143.3(6) . . . .
C55 Ag42 C31 Ag41 131.1(7) . . . .
C55 Ag42 C31 Ag43 -128.1(6) . . . .
C55 Ag42 C31 C32 16.4(15) . . . .
C55 Ag49 C56 C57 177.0(15) . . . .
C55 C56 C57 C58 -54(28) . . . .
C55 C56 C57 C59 69(28) . . . .
C55 C56 C57 C60 -170(100) . . . .
C56 Ag49 C55 Ag8 128.3(9) . . . .
C56 Ag49 C55 Ag9 95(4) . . . .
C56 Ag49 C55 Ag22 -136.5(9) . . . .
C56 Ag49 C55 Ag30 -77(6) . . . .
C56 Ag49 C55 Ag40 145.2(10) . . . .
C56 Ag49 C55 Ag42 -152.7(10) . . . .
C61 Ag4 Ag6 Ag5 -151.9(4) . . . .
C61 Ag4 Ag6 Ag7 141.1(4) . . . .
C61 Ag4 Ag6 Ag10 -97.7(4) . . . .
C61 Ag4 Ag6 Ag18 88.0(4) . . . 3_656
C61 Ag4 Ag6 C67 101.1(5) . . . .
C61 Ag4 Ag6 C88 -107.7(5) . . . .
C61 Ag4 Ag8 Ag9 -78.5(6) . . . .
C61 Ag4 Ag8 Ag10 93.9(4) . . . .
C61 Ag4 Ag8 Ag11 144.6(4) . . . .
C61 Ag4 Ag8 Ag22 -135.6(4) . . . .
C61 Ag4 Ag8 C55 -102.4(5) . . . .
C61 Ag4 Ag8 C82 106.6(5) . . . .
C61 Ag4 Ag9 Ag8 67.9(4) . . . .
C61 Ag4 Ag9 Ag14 -135.4(6) . . . .
C61 Ag4 Ag9 Ag19 -80.1(5) . . . 3_656
C61 Ag4 Ag9 Ag22 136.4(4) . . . .
C61 Ag4 Ag9 C1 -90.0(9) . . . 3_656
C61 Ag4 Ag9 C55 90.7(7) . . . .
C61 Ag4 Ag12 Ag1 -170.9(4) . . . .
C61 Ag4 Ag12 Ag14 -44.7(4) . . . .
C61 Ag4 Ag12 Ag16 -173(100) . . . .
C61 Ag4 Ag12 Ag22 49.1(4) . . . .
C61 Ag4 Ag12 S0AA -95.7(4) . . . 3_656
C61 Ag4 Ag12 S19 -172.1(4) . . . 3_656
C61 Ag4 Ag12 S20 109.5(4) . . . .
C61 Ag4 Ag12 C43 1.3(6) . . . .
C61 Ag4 S19 Ag1 171.5(4) . . . .
C61 Ag4 S19 Ag2 -118.5(4) . . . .
C61 Ag4 S19 Ag3 104.0(4) . . . 3_656
C61 Ag4 S19 Ag5 -46.6(4) . . . .
C61 Ag4 S19 Ag7 33.7(4) . . . .
C61 Ag4 S19 Ag12 173.3(4) . . . 3_656
C61 Ag4 S19 Ag24 175.1(4) . . . 3_656
C61 Ag4 S19 Ag32 -7.8(4) . . . .
C61 Ag4 S19 Ag47 -71.4(9) . . . 3_656
C61 Ag4 S19 Ag50 45.6(4) . . . .
C61 Ag4 S19 Ag51 -78.0(4) . . . .
C61 Ag4 S20 Ag2 116.0(4) . . . .
C61 Ag4 S20 Ag3 -176.9(4) . . . .
C61 Ag4 S20 Ag11 44.3(5) . . . .
C61 Ag4 S20 Ag12 -108.7(4) . . . .
C61 Ag4 S20 Ag24 -113.7(5) . . . .
C61 Ag4 S20 Ag40 -1.4(4) . . . .
C61 Ag4 S20 Ag41 9.2(5) . . . .
C61 Ag4 S20 Ag42 -36.7(4) . . . .
C61 Ag4 S20 Ag45 174.9(5) . . . .
C61 Ag4 S20 Ag51 73.4(4) . . . .
C61 Ag4 S20 Ag52 58.8(6) . . . .
C61 Ag6 Ag7 Ag3 21.1(4) . . . 3_656
C61 Ag6 Ag7 Ag16 114.5(4) . . . 3_656
C61 Ag6 Ag7 Ag17 47.0(6) . . . 3_656
C61 Ag6 Ag7 Ag18 -36.9(4) . . . 3_656
C61 Ag6 Ag7 S19 65.6(4) . . . .
C61 Ag6 Ag7 O7 160.1(4) . . . .
C61 Ag6 Ag7 C21 155.3(7) . . . 3_656
C61 Ag6 Ag7 C67 -89.1(5) . . . .
C61 Ag6 Ag10 Ag2 -93.8(3) . . . .
C61 Ag6 Ag10 Ag5 -154.8(3) . . . .
C61 Ag6 Ag10 Ag8 0.9(3) . . . .
C61 Ag6 Ag10 Ag11 -31.6(4) . . . .
C61 Ag6 Ag10 C82 26.4(5) . . . .
C61 Ag6 Ag10 C88 147.5(5) . . . .
C61 Ag6 C67 Ag7 118.6(4) . . . .
C61 Ag6 C67 Ag18 30.4(6) . . . 3_656
C61 Ag6 C67 Ag29 102.8(5) . . . .
C61 Ag6 C67 Ag32 156.9(6) . . . .
C61 Ag6 C67 Ag36 17.5(5) . . . 3_656
C61 Ag6 C67 Ag50 94.1(8) . . . .
C61 Ag6 C67 C68 -126.9(9) . . . .
C61 Ag6 C88 Ag5 -123.6(4) . . . .
C61 Ag6 C88 Ag10 -37.8(5) . . . .
C61 Ag6 C88 Ag32 -158.5(6) . . . .
C61 Ag6 C88 Ag33 -104.4(5) . . . .
C61 Ag6 C88 Ag39 -21.6(5) . . . .
C61 Ag6 C88 C89 72.8(13) . . . .
C61 Ag8 Ag9 Ag4 -48.8(3) . . . .
C61 Ag8 Ag9 Ag14 -90.9(15) . . . .
C61 Ag8 Ag9 Ag19 -13.8(4) . . . 3_656
C61 Ag8 Ag9 Ag22 -150.2(3) . . . .
C61 Ag8 Ag9 C1 18.7(13) . . . 3_656
C61 Ag8 Ag9 C55 157.5(5) . . . .
C61 Ag8 Ag10 Ag2 90.4(3) . . . .
C61 Ag8 Ag10 Ag5 27.4(3) . . . .
C61 Ag8 Ag10 Ag6 -0.9(3) . . . .
C61 Ag8 Ag10 Ag11 155.0(3) . . . .
C61 Ag8 Ag10 C82 -150.8(5) . . . .
C61 Ag8 Ag10 C88 -28.2(4) . . . .
C61 Ag8 Ag11 Ag10 -31.6(4) . . . .
C61 Ag8 Ag11 Ag21 65.2(9) . . . .
C61 Ag8 Ag11 Ag23 111.8(5) . . . .
C61 Ag8 Ag11 S20 66.3(4) . . . .
C61 Ag8 Ag11 C79 148.4(9) . . . .
C61 Ag8 Ag11 C82 -88.2(6) . . . .
C61 Ag8 Ag22 Ag9 32.6(4) . . . .
C61 Ag8 Ag22 Ag12 -33.5(3) . . . .
C61 Ag8 Ag22 Ag17 -99.3(4) . . . .
C61 Ag8 Ag22 C31 -148.6(5) . . . .
C61 Ag8 Ag22 C43 0.4(4) . . . .
C61 Ag8 Ag22 C55 100.2(5) . . . .
C61 Ag8 C55 Ag9 -23.9(5) . . . .
C61 Ag8 C55 Ag22 -105.6(4) . . . .
C61 Ag8 C55 Ag30 -32.3(6) . . . .
C61 Ag8 C55 Ag40 -160.5(4) . . . .
C61 Ag8 C55 Ag42 -121.5(4) . . . .
C61 Ag8 C55 Ag49 -29.4(8) . . . .
C61 Ag8 C55 C56 73.2(11) . . . .
C61 Ag8 C82 Ag10 32.3(5) . . . .
C61 Ag8 C82 Ag11 118.3(5) . . . .
C61 Ag8 C82 Ag38 101.6(7) . . . .
C61 Ag8 C82 Ag39 16.8(5) . . . .
C61 Ag8 C82 Ag40 162.4(4) . . . .
C61 Ag8 C82 Ag52 99.9(7) . . . .
C61 Ag8 C82 C83 -124.0(10) . . . .
C61 Ag37 C1 Ag9 -18.6(7) 3_656 . . 3_656
C61 Ag37 C1 Ag14 -106.0(7) 3_656 . . 3_656
C61 Ag37 C1 Ag19 -164.9(14) 3_656 . . .
C61 Ag37 C1 Ag28 -118.1(10) 3_656 . . 3_656
C61 Ag37 C1 Ag30 -27.7(8) 3_656 . . 3_656
C61 Ag37 C1 Ag49 -21.6(9) 3_656 . . 3_656
C61 Ag37 C1 Ag53 -138(7) 3_656 . . .
C61 Ag37 C1 C2 128.0(10) 3_656 . . .
C61 Ag37 C6 Ag18 34.1(9) 3_656 . . .
C61 Ag37 C6 Ag19 166(2) 3_656 . . .
C61 Ag37 C6 Ag20 108.1(9) 3_656 . . .
C61 Ag37 C6 Ag35 125.5(10) 3_656 . . .
C61 Ag37 C6 Ag36 22.9(9) 3_656 . . .
C61 Ag37 C6 Ag53 109(11) 3_656 . . .
C61 Ag37 C6 C7 -71.3(17) 3_656 . . .
C61 Ag53 S0AA Ag2 -165.6(19) 3_656 . . .
C61 Ag53 S0AA Ag3 -76.8(8) 3_656 . . .
C61 Ag53 S0AA Ag4 -2.7(5) 3_656 . . 3_656
C61 Ag53 S0AA Ag12 59.5(9) 3_656 . . 3_656
C61 Ag53 S0AA Ag19 161(3) 3_656 . . .
C61 Ag53 S0AA Ag24 60.2(10) 3_656 . . 3_656
C61 Ag53 S0AA Ag28 124.1(10) 3_656 . . 3_656
C61 Ag53 S0AA Ag31 -4.5(4) 3_656 . . 3_656
C61 Ag53 S0AA Ag35 -144.8(12) 3_656 . . .
C61 Ag53 S0AA Ag44 -174.5(9) 3_656 . . .
C61 Ag53 S0AA Ag45 -83.2(8) 3_656 . . .
C61 Ag53 C1 Ag9 -23.3(10) 3_656 . . 3_656
C61 Ag53 C1 Ag14 -112.7(11) 3_656 . . 3_656
C61 Ag53 C1 Ag19 179(4) 3_656 . . .
C61 Ag53 C1 Ag28 -124.2(13) 3_656 . . 3_656
C61 Ag53 C1 Ag30 -34.1(12) 3_656 . . 3_656
C61 Ag53 C1 Ag37 35(7) 3_656 . . .
C61 Ag53 C1 Ag49 -27.4(12) 3_656 . . 3_656
C61 Ag53 C1 C2 125.1(11) 3_656 . . .
C61 Ag53 C6 Ag18 44.3(13) 3_656 . . .
C61 Ag53 C6 Ag19 -166(4) 3_656 . . .
C61 Ag53 C6 Ag20 119.2(14) 3_656 . . .
C61 Ag53 C6 Ag35 137.0(15) 3_656 . . .
C61 Ag53 C6 Ag36 32.1(12) 3_656 . . .
C61 Ag53 C6 Ag37 -60(10) 3_656 . . .
C61 Ag53 C6 C7 -60(2) 3_656 . . .
C61 C62 C63 C64 -51(22) . . . .
C61 C62 C63 C65 -170(21) . . . .
C61 C62 C63 C66 68(22) . . . .
C67 Ag6 Ag7 Ag3 110.2(4) . . . 3_656
C67 Ag6 Ag7 Ag16 -156.5(5) . . . 3_656
C67 Ag6 Ag7 Ag17 136.0(7) . . . 3_656
C67 Ag6 Ag7 Ag18 52.2(4) . . . 3_656
C67 Ag6 Ag7 S19 154.7(5) . . . .
C67 Ag6 Ag7 O7 -110.8(5) . . . .
C67 Ag6 Ag7 C21 -115.7(8) . . . 3_656
C67 Ag6 Ag10 Ag2 65.6(9) . . . .
C67 Ag6 Ag10 Ag5 4.6(9) . . . .
C67 Ag6 Ag10 Ag8 160.3(9) . . . .
C67 Ag6 Ag10 Ag11 127.8(10) . . . .
C67 Ag6 Ag10 C82 -174.2(10) . . . .
C67 Ag6 Ag10 C88 -53.1(10) . . . .
C67 Ag6 C61 Ag4 -102.2(4) . . . .
C67 Ag6 C61 Ag8 -174.2(4) . . . .
C67 Ag6 C61 Ag31 -86.1(5) . . . .
C67 Ag6 C61 Ag37 -23.8(7) . . . 3_656
C67 Ag6 C61 Ag53 -28.2(10) . . . 3_656
C67 Ag6 C61 C62 76.5(9) . . . .
C67 Ag6 C88 Ag5 76.9(5) . . . .
C67 Ag6 C88 Ag10 162.7(4) . . . .
C67 Ag6 C88 Ag32 42.0(6) . . . .
C67 Ag6 C88 Ag33 96.0(5) . . . .
C67 Ag6 C88 Ag39 178.8(4) . . . .
C67 Ag6 C88 C89 -86.7(13) . . . .
C67 Ag7 S19 Ag1 -100.3(4) . . . .
C67 Ag7 S19 Ag2 87.6(4) . . . .
C67 Ag7 S19 Ag3 -95.2(4) . . . 3_656
C67 Ag7 S19 Ag4 -19.4(4) . . . .
C67 Ag7 S19 Ag5 82.4(4) . . . .
C67 Ag7 S19 Ag12 -169.0(4) . . . 3_656
C67 Ag7 S19 Ag24 -170.5(4) . . . 3_656
C67 Ag7 S19 Ag32 33.2(5) . . . .
C67 Ag7 S19 Ag47 138.9(5) . . . 3_656
C67 Ag7 S19 Ag50 -58.2(12) . . . .
C67 Ag7 S19 Ag51 30.4(4) . . . .
C67 Ag7 O7 Ag5 -111.1(4) . . . .
C67 Ag7 O7 Ag25 -176.9(4) . . . 3_656
C67 Ag7 O7 Ag32 -44.9(4) . . . .
C67 Ag18 Ag19 Ag9 -30.0(8) 3_656 . . 3_656
C67 Ag18 Ag19 Ag14 -104.6(8) 3_656 . . 3_656
C67 Ag18 Ag19 Ag20 -171.9(7) 3_656 . . .
C67 Ag18 Ag19 S0AA -106.4(7) 3_656 . . .
C67 Ag18 Ag19 C1 -3.8(12) 3_656 . . .
C67 Ag18 Ag19 C2 57.4(9) 3_656 . . .
C67 Ag18 Ag19 C6 115.4(9) 3_656 . . .
C67 Ag18 Ag20 Ag3 59.8(11) 3_656 . . .
C67 Ag18 Ag20 Ag13 138.0(11) 3_656 . . 3_656
C67 Ag18 Ag20 Ag19 164.8(11) 3_656 . . .
C67 Ag18 Ag20 Ag21 22.9(11) 3_656 . . .
C67 Ag18 Ag20 C6 -147.8(11) 3_656 . . .
C67 Ag18 Ag20 C11 -115(3) 3_656 . . .
C67 Ag18 Ag20 C16 11.3(11) 3_656 . . .
C67 Ag18 C6 Ag19 -117.8(8) 3_656 . . .
C67 Ag18 C6 Ag20 163.7(8) 3_656 . . .
C67 Ag18 C6 Ag35 177.1(8) 3_656 . . .
C67 Ag18 C6 Ag36 -47.9(14) 3_656 . . .
C67 Ag18 C6 Ag37 -99.7(10) 3_656 . . .
C67 Ag18 C6 Ag53 -107.2(16) 3_656 . . .
C67 Ag18 C6 C7 33.5(14) 3_656 . . .
C67 Ag29 Ag32 Ag33 159.7(7) . . . .
C67 Ag29 Ag32 Ag36 -49.2(5) . . . 3_656
C67 Ag29 Ag32 Ag39 -133.3(12) . . . .
C67 Ag29 Ag32 S19 -152.8(6) . . . .
C67 Ag29 Ag32 O7 112.5(6) . . . .
C67 Ag29 Ag32 C68 23.9(5) . . . .
C67 Ag29 Ag32 C88 125.6(12) . . . .
C67 Ag32 Ag33 Ag25 20.1(9) . . . 3_656
C67 Ag32 Ag33 Ag26 36.8(11) . . . 3_656
C67 Ag32 Ag33 Ag39 177.9(10) . . . .
C67 Ag32 Ag33 Ag44 107.1(10) . . . .
C67 Ag32 Ag33 C37 -3.5(10) . . . 3_656
C67 Ag32 Ag33 C73 139.7(10) . . . .
C67 Ag32 Ag33 C88 -125.6(12) . . . .
C67 Ag32 Ag39 Ag33 -178.3(8) . . . .
C67 Ag32 Ag39 Ag38 -138.6(9) . . . .
C67 Ag32 Ag39 Ag40 -47.3(8) . . . .
C67 Ag32 Ag39 C82 -15(4) . . . .
C67 Ag32 Ag39 C88 122.1(9) . . . .
C67 Ag32 S19 Ag1 96.9(6) . . . .
C67 Ag32 S19 Ag2 170.3(5) . . . .
C67 Ag32 S19 Ag3 19.9(7) . . . 3_656
C67 Ag32 S19 Ag4 97.9(6) . . . .
C67 Ag32 S19 Ag5 -135.6(8) . . . .
C67 Ag32 S19 Ag7 -33.6(5) . . . .
C67 Ag32 S19 Ag12 -83.9(7) . . . 3_656
C67 Ag32 S19 Ag24 -86.6(8) . . . 3_656
C67 Ag32 S19 Ag47 -101.3(7) . . . 3_656
C67 Ag32 S19 Ag50 -10.7(8) . . . .
C67 Ag32 S19 Ag51 143.9(7) . . . .
C67 Ag32 O7 Ag5 170.4(4) . . . .
C67 Ag32 O7 Ag7 45.4(4) . . . .
C67 Ag32 O7 Ag25 101.6(5) . . . 3_656
C67 Ag32 C68 C69 172.3(19) . . . .
C67 Ag32 C88 Ag5 128.2(14) . . . .
C67 Ag32 C88 Ag6 -90.6(13) . . . .
C67 Ag32 C88 Ag10 -151.0(12) . . . .
C67 Ag32 C88 Ag33 142.7(13) . . . .
C67 Ag32 C88 Ag39 -131.1(13) . . . .
C67 Ag32 C88 C89 -19(3) . . . .
C67 Ag36 Ag37 Ag28 -130.8(10) 3_656 . . 3_656
C67 Ag36 Ag37 Ag30 -28(2) 3_656 . . 3_656
C67 Ag36 Ag37 Ag31 -51.5(10) 3_656 . . 3_656
C67 Ag36 Ag37 Ag35 -154.8(8) 3_656 . . .
C67 Ag36 Ag37 C1 154(4) 3_656 . . .
C67 Ag36 Ag37 C6 157.8(9) 3_656 . . .
C67 Ag36 Ag37 C61 -2.0(10) 3_656 . . 3_656
C67 Ag36 C6 Ag18 83.7(17) 3_656 . . .
C67 Ag36 C6 Ag19 -164.4(11) 3_656 . . .
C67 Ag36 C6 Ag20 114.1(12) 3_656 . . .
C67 Ag36 C6 Ag35 129.8(12) 3_656 . . .
C67 Ag36 C6 Ag37 -150.0(13) 3_656 . . .
C67 Ag36 C6 Ag53 -158.0(17) 3_656 . . .
C67 Ag36 C6 C7 -18.2(17) 3_656 . . .
C67 Ag36 C7 C6 170.0(10) 3_656 . . .
C67 Ag36 C7 C27 -7.1(15) 3_656 . . .
C67 Ag50 S19 Ag1 -123.0(8) . . . .
C67 Ag50 S19 Ag2 16(3) . . . .
C67 Ag50 S19 Ag3 -133.8(13) . . . 3_656
C67 Ag50 S19 Ag4 -56.2(11) . . . .
C67 Ag50 S19 Ag5 50.4(10) . . . .
C67 Ag50 S19 Ag7 88.2(9) . . . .
C67 Ag50 S19 Ag12 163.5(9) . . . 3_656
C67 Ag50 S19 Ag24 162.1(9) . . . 3_656
C67 Ag50 S19 Ag32 12.5(8) . . . .
C67 Ag50 S19 Ag47 104.6(11) . . . 3_656
C67 Ag50 S19 Ag51 -14.2(13) . . . .
C67 C68 C69 C70 122(12) . . . .
C67 C68 C69 C71 -102(12) . . . .
C67 C68 C69 C72 10(13) . . . .
C68 Ag32 Ag33 Ag25 62.2(7) . . . 3_656
C68 Ag32 Ag33 Ag26 78.9(6) . . . 3_656
C68 Ag32 Ag33 Ag39 -139.9(6) . . . .
C68 Ag32 Ag33 Ag44 149.2(6) . . . .
C68 Ag32 Ag33 C37 38.6(7) . . . 3_656
C68 Ag32 Ag33 C73 -178.1(6) . . . .
C68 Ag32 Ag33 C88 -83.4(7) . . . .
C68 Ag32 Ag39 Ag33 134.4(10) . . . .
C68 Ag32 Ag39 Ag38 174.1(9) . . . .
C68 Ag32 Ag39 Ag40 -94.7(8) . . . .
C68 Ag32 Ag39 C82 -62(4) . . . .
C68 Ag32 Ag39 C88 74.7(9) . . . .
C68 Ag32 S19 Ag1 114.2(7) . . . .
C68 Ag32 S19 Ag2 -172.4(7) . . . .
C68 Ag32 S19 Ag3 37.2(8) . . . 3_656
C68 Ag32 S19 Ag4 115.2(7) . . . .
C68 Ag32 S19 Ag5 -118.3(9) . . . .
C68 Ag32 S19 Ag7 -16.3(6) . . . .
C68 Ag32 S19 Ag12 -66.6(9) . . . 3_656
C68 Ag32 S19 Ag24 -69.3(9) . . . 3_656
C68 Ag32 S19 Ag47 -84.0(8) . . . 3_656
C68 Ag32 S19 Ag50 6.6(9) . . . .
C68 Ag32 S19 Ag51 161.2(8) . . . .
C68 Ag32 O7 Ag5 -164.5(4) . . . .
C68 Ag32 O7 Ag7 70.5(3) . . . .
C68 Ag32 O7 Ag25 126.7(5) . . . 3_656
C68 Ag32 C67 Ag6 108.6(10) . . . .
C68 Ag32 C67 Ag7 -112.2(10) . . . .
C68 Ag32 C67 Ag18 164.4(13) . . . 3_656
C68 Ag32 C67 Ag29 -124.2(10) . . . .
C68 Ag32 C67 Ag36 149.5(12) . . . 3_656
C68 Ag32 C67 Ag50 -135.6(14) . . . .
C68 Ag32 C88 Ag5 118.8(8) . . . .
C68 Ag32 C88 Ag6 -100.0(7) . . . .
C68 Ag32 C88 Ag10 -160.4(6) . . . .
C68 Ag32 C88 Ag33 133.3(7) . . . .
C68 Ag32 C88 Ag39 -140.5(7) . . . .
C68 Ag32 C88 C89 -29(2) . . . .
C73 Ag2 Ag4 Ag1 177.0(4) . . . .
C73 Ag2 Ag4 Ag6 -49.0(4) . . . .
C73 Ag2 Ag4 Ag8 41.4(4) . . . .
C73 Ag2 Ag4 Ag9 78.5(6) . . . .
C73 Ag2 Ag4 Ag12 131.6(4) . . . .
C73 Ag2 Ag4 S0AA 179.6(4) . . . 3_656
C73 Ag2 Ag4 S19 -107.8(4) . . . .
C73 Ag2 Ag4 S20 99.1(4) . . . .
C73 Ag2 Ag4 C61 -9.4(6) . . . .
C73 Ag2 Ag5 Ag6 125.8(3) . . . .
C73 Ag2 Ag5 Ag10 67.7(3) . . . .
C73 Ag2 Ag5 Ag15 -63.8(3) . . . 3_656
C73 Ag2 Ag5 Ag16 -121.7(3) . . . 3_656
C73 Ag2 Ag5 S19 -176.9(3) . . . .
C73 Ag2 Ag5 O7 -176.1(4) . . . .
C73 Ag2 Ag5 C37 -74.7(4) . . . 3_656
C73 Ag2 Ag5 C88 77.7(4) . . . .
C73 Ag2 Ag10 Ag5 -85.1(3) . . . .
C73 Ag2 Ag10 Ag6 -138.4(3) . . . .
C73 Ag2 Ag10 Ag8 140.0(3) . . . .
C73 Ag2 Ag10 Ag11 81.2(4) . . . .
C73 Ag2 Ag10 C82 95.4(5) . . . .
C73 Ag2 Ag10 C88 -95.1(5) . . . .
C73 Ag2 S0AA Ag3 -112.0(4) . . . .
C73 Ag2 S0AA Ag4 178.9(3) . . . 3_656
C73 Ag2 S0AA Ag12 116.4(3) . . . 3_656
C73 Ag2 S0AA Ag19 -2.9(5) . . . .
C73 Ag2 S0AA Ag24 116.7(4) . . . 3_656
C73 Ag2 S0AA Ag28 44.8(7) . . . 3_656
C73 Ag2 S0AA Ag31 -177.7(4) . . . 3_656
C73 Ag2 S0AA Ag35 -39.3(4) . . . .
C73 Ag2 S0AA Ag44 2.8(15) . . . .
C73 Ag2 S0AA Ag45 -106.4(4) . . . .
C73 Ag2 S0AA Ag53 -21(3) . . . .
C73 Ag2 S19 Ag1 -176.3(4) . . . .
C73 Ag2 S19 Ag3 -177.9(4) . . . 3_656
C73 Ag2 S19 Ag4 114.1(4) . . . .
C73 Ag2 S19 Ag5 3.6(4) . . . .
C73 Ag2 S19 Ag7 -1.6(5) . . . .
C73 Ag2 S19 Ag12 -110.7(4) . . . 3_656
C73 Ag2 S19 Ag24 -109.6(4) . . . 3_656
C73 Ag2 S19 Ag32 42.0(5) . . . .
C73 Ag2 S19 Ag47 -50.3(4) . . . 3_656
C73 Ag2 S19 Ag50 39(2) . . . .
C73 Ag2 S19 Ag51 75.8(4) . . . .
C73 Ag2 S20 Ag3 109.3(3) . . . .
C73 Ag2 S20 Ag4 -116.5(3) . . . .
C73 Ag2 S20 Ag11 -3.3(3) . . . .
C73 Ag2 S20 Ag12 178.3(4) . . . .
C73 Ag2 S20 Ag24 173.4(4) . . . .
C73 Ag2 S20 Ag40 -47.8(4) . . . .
C73 Ag2 S20 Ag41 35.2(5) . . . .
C73 Ag2 S20 Ag42 -19.7(5) . . . .
C73 Ag2 S20 Ag45 103.9(4) . . . .
C73 Ag2 S20 Ag51 -75.0(4) . . . .
C73 Ag2 S20 Ag52 -4.4(6) . . . .
C73 Ag15 Ag16 Ag5 32.3(3) 3_656 . . 3_656
C73 Ag15 Ag16 Ag7 9.0(3) 3_656 . . 3_656
C73 Ag15 Ag16 Ag12 -78.3(3) 3_656 . . .
C73 Ag15 Ag16 Ag17 -72.4(4) 3_656 . . .
C73 Ag15 Ag16 C21 51.1(10) 3_656 . . .
C73 Ag15 Ag16 C37 90.0(5) 3_656 . . .
C73 Ag15 Ag16 C43 -121.5(4) 3_656 . . .
C73 Ag15 C37 Ag5 -31.8(5) 3_656 . . 3_656
C73 Ag15 C37 Ag16 -118.1(4) 3_656 . . .
C73 Ag15 C37 Ag25 -101.0(5) 3_656 . . .
C73 Ag15 C37 Ag26 180(2) 3_656 . . .
C73 Ag15 C37 Ag33 -15.2(4) 3_656 . . 3_656
C73 Ag15 C37 Ag47 -106.3(5) 3_656 . . .
C73 Ag15 C37 Ag48 132.4(16) 3_656 . . .
C73 Ag15 C37 C38 90.2(16) 3_656 . . .
C73 Ag15 C49 Ag13 31.4(4) 3_656 . . .
C73 Ag15 C49 Ag14 114.0(4) 3_656 . . .
C73 Ag15 C49 Ag26 177.5(16) 3_656 . . .
C73 Ag15 C49 Ag27 20.4(4) 3_656 . . .
C73 Ag15 C49 Ag28 99.9(8) 3_656 . . .
C73 Ag15 C49 Ag48 -128(3) 3_656 . . .
C73 Ag15 C49 C50 -105.6(10) 3_656 . . .
C73 Ag27 Ag28 Ag26 34.9(5) 3_656 . . .
C73 Ag27 Ag28 Ag30 -69(2) 3_656 . . .
C73 Ag27 Ag28 Ag37 -118.2(7) 3_656 . . 3_656
C73 Ag27 Ag28 S0AA -70.7(6) 3_656 . . 3_656
C73 Ag27 Ag28 C1 -151.6(8) 3_656 . . 3_656
C73 Ag27 Ag28 C49 89.6(6) 3_656 . . .
C73 Ag27 C49 Ag13 -166.7(6) 3_656 . . .
C73 Ag27 C49 Ag14 -105.8(4) 3_656 . . .
C73 Ag27 C49 Ag15 -23.5(4) 3_656 . . .
C73 Ag27 C49 Ag26 -29.5(7) 3_656 . . .
C73 Ag27 C49 Ag28 -118.2(8) 3_656 . . .
C73 Ag27 C49 Ag48 -13.9(13) 3_656 . . .
C73 Ag27 C49 C50 90.5(12) 3_656 . . .
C73 Ag33 Ag39 Ag32 152.8(3) . . . .
C73 Ag33 Ag39 Ag38 0.8(4) . . . .
C73 Ag33 Ag39 Ag40 36.9(5) . . . .
C73 Ag33 Ag39 C82 -25.4(5) . . . .
C73 Ag33 Ag39 C88 -152.6(5) . . . .
C73 Ag33 Ag44 Ag1 -162.1(5) . . . .
C73 Ag33 Ag44 Ag24 149.3(5) . . . 3_656
C73 Ag33 Ag44 Ag26 91.9(6) . . . 3_656
C73 Ag33 Ag44 Ag27 46.5(4) . . . 3_656
C73 Ag33 Ag44 Ag34 -5.9(4) . . . .
C73 Ag33 Ag44 Ag38 -43.4(5) . . . .
C73 Ag33 Ag44 Ag45 -93.7(12) . . . .
C73 Ag33 Ag44 S0AA 120.9(7) . . . .
C73 Ag33 Ag44 S19 -170.5(5) . . . .
C73 Ag33 C88 Ag5 154.4(5) . . . .
C73 Ag33 C88 Ag6 102.9(5) . . . .
C73 Ag33 C88 Ag10 19.6(5) . . . .
C73 Ag33 C88 Ag32 121.4(6) . . . .
C73 Ag33 C88 Ag39 32.2(6) . . . .
C73 Ag33 C88 C89 -74.1(14) . . . .
C73 Ag38 Ag39 Ag32 -33.9(7) . . . .
C73 Ag38 Ag39 Ag33 -0.8(4) . . . .
C73 Ag38 Ag39 Ag40 -156.1(5) . . . .
C73 Ag38 Ag39 C82 151.7(7) . . . .
C73 Ag38 Ag39 C88 22.9(7) . . . .
C73 Ag38 Ag41 Ag34 -39.2(8) . . . .
C73 Ag38 Ag41 Ag42 113.6(10) . . . .
C73 Ag38 Ag41 Ag45 14.1(9) . . . .
C73 Ag38 Ag41 S20 62.4(9) . . . .
C73 Ag38 Ag41 C31 133.1(13) . . . .
C73 Ag38 Ag41 C79 -97.0(11) . . . .
C73 Ag38 Ag44 Ag1 163.4(5) . . . .
C73 Ag38 Ag44 Ag24 122.7(19) . . . 3_656
C73 Ag38 Ag44 Ag26 0.1(6) . . . 3_656
C73 Ag38 Ag44 Ag27 -53.3(5) . . . 3_656
C73 Ag38 Ag44 Ag33 43.8(4) . . . .
C73 Ag38 Ag44 Ag34 -85.5(6) . . . .
C73 Ag38 Ag44 Ag45 -147.7(5) . . . .
C73 Ag38 Ag44 S0AA -122.9(7) . . . .
C73 Ag38 Ag44 S19 100.0(6) . . . .
C73 Ag38 C79 Ag11 166.2(15) . . . .
C73 Ag38 C79 Ag21 32.7(8) . . . .
C73 Ag38 C79 Ag23 108.1(7) . . . .
C73 Ag38 C79 Ag34 21.9(7) . . . .
C73 Ag38 C79 Ag41 124.3(8) . . . .
C73 Ag38 C79 Ag52 147(9) . . . .
C73 Ag38 C79 C80 -86.2(14) . . . .
C73 Ag38 C82 Ag8 -101.9(7) . . . .
C73 Ag38 C82 Ag10 -17.0(6) . . . .
C73 Ag38 C82 Ag11 -157.0(15) . . . .
C73 Ag38 C82 Ag39 -30.2(7) . . . .
C73 Ag38 C82 Ag40 -121.3(7) . . . .
C73 Ag38 C82 Ag52 -84(10) . . . .
C73 Ag38 C82 C83 133.7(12) . . . .
C73 Ag44 Ag45 Ag1 -159.0(6) . . . .
C73 Ag44 Ag45 Ag29 160(5) . . . 3_656
C73 Ag44 Ag45 Ag35 71.6(6) . . . .
C73 Ag44 Ag45 Ag41 -39.0(6) . . . .
C73 Ag44 Ag45 S0AA 124.9(6) . . . .
C73 Ag44 Ag45 S19 -165.7(5) . . . 3_656
C73 Ag44 Ag45 S20 -88.1(6) . . . .
C73 Ag44 Ag45 C16 19.8(9) . . . .
C73 Ag44 S0AA Ag2 -176(2) . . . .
C73 Ag44 S0AA Ag3 -111.7(6) . . . .
C73 Ag44 S0AA Ag4 179.5(5) . . . 3_656
C73 Ag44 S0AA Ag12 118.5(6) . . . 3_656
C73 Ag44 S0AA Ag19 -0.6(8) . . . .
C73 Ag44 S0AA Ag24 119.6(7) . . . 3_656
C73 Ag44 S0AA Ag28 44.7(9) . . . 3_656
C73 Ag44 S0AA Ag31 -176.7(5) . . . 3_656
C73 Ag44 S0AA Ag35 -36.3(7) . . . .
C73 Ag44 S0AA Ag45 -106.8(7) . . . .
C73 Ag44 S0AA Ag53 -11.4(18) . . . .
C73 Ag52 S20 Ag2 3.3(4) . . . .
C73 Ag52 S20 Ag3 -67.5(7) . . . .
C73 Ag52 S20 Ag4 71.1(7) . . . .
C73 Ag52 S20 Ag11 -173(2) . . . .
C73 Ag52 S20 Ag12 173.8(15) . . . .
C73 Ag52 S20 Ag24 -165(3) . . . .
C73 Ag52 S20 Ag40 138.9(8) . . . .
C73 Ag52 S20 Ag41 -133.1(9) . . . .
C73 Ag52 S20 Ag42 176.5(6) . . . .
C73 Ag52 S20 Ag45 -66.6(7) . . . .
C73 Ag52 S20 Ag51 58.7(6) . . . .
C73 Ag52 C79 Ag11 177(2) . . . .
C73 Ag52 C79 Ag21 37.0(8) . . . .
C73 Ag52 C79 Ag23 112.8(8) . . . .
C73 Ag52 C79 Ag34 24.7(7) . . . .
C73 Ag52 C79 Ag38 -29(8) . . . .
C73 Ag52 C79 Ag41 128.7(9) . . . .
C73 Ag52 C79 C80 -85.7(15) . . . .
C73 Ag52 C82 Ag8 -110.4(9) . . . .
C73 Ag52 C82 Ag10 -23.8(8) . . . .
C73 Ag52 C82 Ag11 179(2) . . . .
C73 Ag52 C82 Ag38 87(10) . . . .
C73 Ag52 C82 Ag39 -38.8(10) . . . .
C73 Ag52 C82 Ag40 -130.2(10) . . . .
C73 Ag52 C82 C83 127.6(14) . . . .
C73 C74 C75 C76 -7(87) . . . .
C73 C74 C75 C77 -127(86) . . . .
C73 C74 C75 C78 118(86) . . . .
C79 Ag11 Ag21 Ag13 149.4(6) . . . 3_656
C79 Ag11 Ag21 Ag20 -139.0(7) . . . .
C79 Ag11 Ag21 Ag23 -73.6(5) . . . .
C79 Ag11 Ag21 C11 118.3(9) . . . .
C79 Ag11 Ag23 Ag3 121.1(4) . . . .
C79 Ag11 Ag23 Ag17 -167.7(4) . . . .
C79 Ag11 Ag23 Ag21 51.2(4) . . . .
C79 Ag11 Ag23 C16 86.4(6) . . . .
C79 Ag11 Ag23 C31 -122.5(6) . . . .
C79 Ag11 S20 Ag2 95.7(6) . . . .
C79 Ag11 S20 Ag3 19.7(7) . . . .
C79 Ag11 S20 Ag4 167.1(5) . . . .
C79 Ag11 S20 Ag12 -87.0(6) . . . .
C79 Ag11 S20 Ag24 -77.8(8) . . . .
C79 Ag11 S20 Ag40 -135.8(7) . . . .
C79 Ag11 S20 Ag41 -33.6(5) . . . .
C79 Ag11 S20 Ag42 -91.7(6) . . . .
C79 Ag11 S20 Ag45 22.4(7) . . . .
C79 Ag11 S20 Ag51 144.9(7) . . . .
C79 Ag11 S20 Ag52 99.3(16) . . . .
C79 Ag11 C82 Ag8 141.9(11) . . . .
C79 Ag11 C82 Ag10 -128.2(12) . . . .
C79 Ag11 C82 Ag38 -90.9(15) . . . .
C79 Ag11 C82 Ag39 -145.6(11) . . . .
C79 Ag11 C82 Ag40 126.0(12) . . . .
C79 Ag11 C82 Ag52 -107.5(16) . . . .
C79 Ag11 C82 C83 30.6(18) . . . .
C79 Ag21 Ag23 Ag3 -156.3(4) . . . .
C79 Ag21 Ag23 Ag11 -48.9(4) . . . .
C79 Ag21 Ag23 Ag17 171.0(5) . . . .
C79 Ag21 Ag23 C16 158.0(5) . . . .
C79 Ag21 Ag23 C31 47(4) . . . .
C79 Ag21 C11 Ag13 118.7(8) . . . 3_656
C79 Ag21 C11 Ag20 -157.3(8) . . . .
C79 Ag21 C11 Ag27 105.9(9) . . . 3_656
C79 Ag21 C11 Ag34 76.3(12) . . . .
C79 Ag21 C11 Ag35 -169.5(7) . . . .
C79 Ag21 C11 C12 -35.9(19) . . . .
C79 Ag23 C16 Ag3 109.0(4) . . . .
C79 Ag23 C16 Ag20 30.6(6) . . . .
C79 Ag23 C16 Ag29 179.6(4) . . . 3_656
C79 Ag23 C16 Ag45 101.1(5) . . . .
C79 Ag23 C16 Ag50 167.5(10) . . . 3_656
C79 Ag23 C16 C17 -76.6(8) . . . .
C79 Ag23 C31 Ag17 172.5(5) . . . .
C79 Ag23 C31 Ag22 -99.6(6) . . . .
C79 Ag23 C31 Ag41 -42.8(6) . . . .
C79 Ag23 C31 Ag42 -83.8(6) . . . .
C79 Ag23 C31 Ag43 -176.2(5) . . . .
C79 Ag23 C31 C32 24.8(16) . . . .
C79 Ag34 Ag35 Ag27 179.1(5) . . . 3_656
C79 Ag34 Ag35 Ag36 -43.7(6) . . . .
C79 Ag34 Ag35 Ag37 -119.0(8) . . . .
C79 Ag34 Ag35 Ag45 -67.6(5) . . . .
C79 Ag34 Ag35 S0AA -117.7(5) . . . .
C79 Ag34 Ag35 C6 3.3(13) . . . .
C79 Ag34 Ag35 C11 104.2(8) . . . .
C79 Ag34 Ag38 Ag39 170.9(13) . . . .
C79 Ag34 Ag38 Ag41 47.9(4) . . . .
C79 Ag34 Ag38 Ag44 155.0(6) . . . .
C79 Ag34 Ag38 C73 -160.3(6) . . . .
C79 Ag34 Ag38 C82 -24(23) . . . .
C79 Ag34 Ag41 Ag38 -74.3(7) . . . .
C79 Ag34 Ag41 Ag42 -116.6(9) . . . .
C79 Ag34 Ag41 Ag45 170.2(6) . . . .
C79 Ag34 Ag41 S20 -139.4(6) . . . .
C79 Ag34 Ag41 C31 118.0(14) . . . .
C79 Ag34 Ag44 Ag1 73.3(5) . . . .
C79 Ag34 Ag44 Ag24 145.3(6) . . . 3_656
C79 Ag34 Ag44 Ag26 -141.5(4) . . . 3_656
C79 Ag34 Ag44 Ag27 -162.1(5) . . . 3_656
C79 Ag34 Ag44 Ag33 -81.5(5) . . . .
C79 Ag34 Ag44 Ag38 -24.1(6) . . . .
C79 Ag34 Ag44 Ag45 82.1(4) . . . .
C79 Ag34 Ag44 S0AA 128.9(4) . . . .
C79 Ag34 Ag44 S19 -4.6(13) . . . .
C79 Ag34 Ag44 C73 -86.8(5) . . . .
C79 Ag34 C11 Ag13 174.1(4) . . . 3_656
C79 Ag34 C11 Ag20 -98.6(6) . . . .
C79 Ag34 C11 Ag21 -47.9(8) . . . .
C79 Ag34 C11 Ag27 164.4(5) . . . 3_656
C79 Ag34 C11 Ag35 -115.5(6) . . . .
C79 Ag34 C11 C12 41.8(17) . . . .
C79 Ag38 Ag39 Ag32 150.9(17) . . . .
C79 Ag38 Ag39 Ag33 -176.1(19) . . . .
C79 Ag38 Ag39 Ag40 28.7(19) . . . .
C79 Ag38 Ag39 C82 -23.5(18) . . . .
C79 Ag38 Ag39 C88 -152.4(18) . . . .
C79 Ag38 Ag41 Ag34 57.8(5) . . . .
C79 Ag38 Ag41 Ag42 -149.4(7) . . . .
C79 Ag38 Ag41 Ag45 111.1(7) . . . .
C79 Ag38 Ag41 S20 159.4(8) . . . .
C79 Ag38 Ag41 C31 -130.0(13) . . . .
C79 Ag38 Ag44 Ag1 -87.3(9) . . . .
C79 Ag38 Ag44 Ag24 -128.0(15) . . . 3_656
C79 Ag38 Ag44 Ag26 109.4(9) . . . 3_656
C79 Ag38 Ag44 Ag27 55.9(9) . . . 3_656
C79 Ag38 Ag44 Ag33 153.1(9) . . . .
C79 Ag38 Ag44 Ag34 23.8(6) . . . .
C79 Ag38 Ag44 Ag45 -38.5(9) . . . .
C79 Ag38 Ag44 S0AA -13.7(13) . . . .
C79 Ag38 Ag44 S19 -150.8(7) . . . .
C79 Ag38 Ag44 C73 109.3(11) . . . .
C79 Ag38 C73 Ag2 -108.2(8) . . . .
C79 Ag38 C73 Ag15 -99.1(18) . . . 3_656
C79 Ag38 C73 Ag27 -28.4(10) . . . 3_656
C79 Ag38 C73 Ag33 179.2(6) . . . .
C79 Ag38 C73 Ag44 -96.0(8) . . . .
C79 Ag38 C73 Ag52 -154(7) . . . .
C79 Ag38 C73 C74 74.0(11) . . . .
C79 Ag38 C82 Ag8 99.0(8) . . . .
C79 Ag38 C82 Ag10 -176.1(9) . . . .
C79 Ag38 C82 Ag11 44.0(10) . . . .
C79 Ag38 C82 Ag39 170.8(8) . . . .
C79 Ag38 C82 Ag40 79.6(9) . . . .
C79 Ag38 C82 Ag52 117(11) . . . .
C79 Ag38 C82 C83 -25.4(17) . . . .
C79 Ag41 Ag42 Ag30 -91.0(10) . . . .
C79 Ag41 Ag42 Ag40 -24.4(6) . . . .
C79 Ag41 Ag42 Ag43 179.8(6) . . . .
C79 Ag41 Ag42 S20 -90.7(5) . . . .
C79 Ag41 Ag42 C31 133.0(8) . . . .
C79 Ag41 Ag42 C55 9.2(8) . . . .
C79 Ag41 Ag45 Ag1 109.4(5) . . . .
C79 Ag41 Ag45 Ag29 -127.4(5) . . . 3_656
C79 Ag41 Ag45 Ag35 -24.7(5) . . . .
C79 Ag41 Ag45 Ag44 53.9(5) . . . .
C79 Ag41 Ag45 S0AA 37.7(6) . . . .
C79 Ag41 Ag45 S19 173.5(4) . . . 3_656
C79 Ag41 Ag45 S20 107.8(4) . . . .
C79 Ag41 Ag45 C16 -80.6(6) . . . .
C79 Ag41 S20 Ag2 -19.3(7) . . . .
C79 Ag41 S20 Ag3 -95.8(6) . . . .
C79 Ag41 S20 Ag4 79.5(7) . . . .
C79 Ag41 S20 Ag11 33.8(5) . . . .
C79 Ag41 S20 Ag12 -169.8(5) . . . .
C79 Ag41 S20 Ag24 -164.1(6) . . . .
C79 Ag41 S20 Ag40 90.0(6) . . . .
C79 Ag41 S20 Ag42 135.0(7) . . . .
C79 Ag41 S20 Ag45 -89.6(6) . . . .
C79 Ag41 S20 Ag51 32.2(7) . . . .
C79 Ag41 S20 Ag52 21.0(7) . . . .
C79 Ag41 C31 Ag17 131.5(13) . . . .
C79 Ag41 C31 Ag22 -138.0(13) . . . .
C79 Ag41 C31 Ag23 97.1(13) . . . .
C79 Ag41 C31 Ag42 -125.5(14) . . . .
C79 Ag41 C31 Ag43 144.8(13) . . . .
C79 Ag41 C31 C32 -25(2) . . . .
C79 Ag52 S20 Ag2 118.7(9) . . . .
C79 Ag52 S20 Ag3 47.9(8) . . . .
C79 Ag52 S20 Ag4 -173.6(7) . . . .
C79 Ag52 S20 Ag11 -57.4(13) . . . .
C79 Ag52 S20 Ag12 -71(2) . . . .
C79 Ag52 S20 Ag24 -50(4) . . . .
C79 Ag52 S20 Ag40 -105.7(8) . . . .
C79 Ag52 S20 Ag41 -17.7(6) . . . .
C79 Ag52 S20 Ag42 -68.1(8) . . . .
C79 Ag52 S20 Ag45 48.7(8) . . . .
C79 Ag52 S20 Ag51 174.1(10) . . . .
C79 Ag52 C73 Ag2 -112.1(8) . . . .
C79 Ag52 C73 Ag15 -117.3(15) . . . 3_656
C79 Ag52 C73 Ag27 -35.9(11) . . . 3_656
C79 Ag52 C73 Ag33 175.8(7) . . . .
C79 Ag52 C73 Ag38 21(6) . . . .
C79 Ag52 C73 Ag44 -100.4(8) . . . .
C79 Ag52 C73 C74 70.0(11) . . . .
C79 Ag52 C82 Ag8 108.1(10) . . . .
C79 Ag52 C82 Ag10 -165.3(12) . . . .
C79 Ag52 C82 Ag11 37.1(10) . . . .
C79 Ag52 C82 Ag38 -54(10) . . . .
C79 Ag52 C82 Ag39 179.7(11) . . . .
C79 Ag52 C82 Ag40 88.4(11) . . . .
C79 Ag52 C82 C83 -14(2) . . . .
C79 C80 C81 C98 59(67) . . . .
C79 C80 C81 C99 -176(100) . . . .
C79 C80 C81 C100 -58(67) . . . .
C79 C80 C81 C101 135(67) . . . .
C79 C80 C81 C102 -113(67) . . . .
C79 C80 C81 C103 -2(67) . . . .
C82 Ag8 Ag9 Ag4 119(3) . . . .
C82 Ag8 Ag9 Ag14 77(4) . . . .
C82 Ag8 Ag9 Ag19 154(3) . . . 3_656
C82 Ag8 Ag9 Ag22 18(3) . . . .
C82 Ag8 Ag9 C1 -173(3) . . . 3_656
C82 Ag8 Ag9 C55 -34(3) . . . .
C82 Ag8 Ag10 Ag2 -118.8(4) . . . .
C82 Ag8 Ag10 Ag5 178.2(5) . . . .
C82 Ag8 Ag10 Ag6 149.9(4) . . . .
C82 Ag8 Ag10 Ag11 -54.2(4) . . . .
C82 Ag8 Ag10 C88 122.6(6) . . . .
C82 Ag8 Ag11 Ag10 56.6(5) . . . .
C82 Ag8 Ag11 Ag21 153.4(11) . . . .
C82 Ag8 Ag11 Ag23 -160.0(7) . . . .
C82 Ag8 Ag11 S20 154.5(6) . . . .
C82 Ag8 Ag11 C79 -123.4(11) . . . .
C82 Ag8 Ag22 Ag9 -178.1(4) . . . .
C82 Ag8 Ag22 Ag12 115.7(3) . . . .
C82 Ag8 Ag22 Ag17 49.9(4) . . . .
C82 Ag8 Ag22 C31 0.6(5) . . . .
C82 Ag8 Ag22 C43 149.7(4) . . . .
C82 Ag8 Ag22 C55 -110.6(5) . . . .
C82 Ag8 C55 Ag9 176.4(5) . . . .
C82 Ag8 C55 Ag22 94.7(5) . . . .
C82 Ag8 C55 Ag30 168.0(5) . . . .
C82 Ag8 C55 Ag40 39.8(5) . . . .
C82 Ag8 C55 Ag42 78.8(5) . . . .
C82 Ag8 C55 Ag49 171.0(7) . . . .
C82 Ag8 C55 C56 -86.4(11) . . . .
C82 Ag8 C61 Ag4 -94.7(4) . . . .
C82 Ag8 C61 Ag6 -20.5(7) . . . .
C82 Ag8 C61 Ag31 -107.8(5) . . . .
C82 Ag8 C61 Ag37 -170.5(7) . . . 3_656
C82 Ag8 C61 Ag53 -163.6(10) . . . 3_656
C82 Ag8 C61 C62 88.8(9) . . . .
C82 Ag10 Ag11 Ag8 -55.2(4) . . . .
C82 Ag10 Ag11 Ag21 163.0(5) . . . .
C82 Ag10 Ag11 Ag23 -137.3(9) . . . .
C82 Ag10 Ag11 S20 -116.9(5) . . . .
C82 Ag10 Ag11 C79 124.8(8) . . . .
C82 Ag10 C88 Ag5 179.8(4) . . . .
C82 Ag10 C88 Ag6 96.1(6) . . . .
C82 Ag10 C88 Ag32 116.0(7) . . . .
C82 Ag10 C88 Ag33 -163.0(5) . . . .
C82 Ag10 C88 Ag39 52.2(7) . . . .
C82 Ag10 C88 C89 -33.9(12) . . . .
C82 Ag11 Ag21 Ag13 40.6(12) . . . 3_656
C82 Ag11 Ag21 Ag20 112.2(11) . . . .
C82 Ag11 Ag21 Ag23 177.6(12) . . . .
C82 Ag11 Ag21 C11 9.5(14) . . . .
C82 Ag11 Ag21 C79 -108.8(12) . . . .
C82 Ag11 Ag23 Ag3 -108.4(9) . . . .
C82 Ag11 Ag23 Ag17 -37.3(11) . . . .
C82 Ag11 Ag23 Ag21 -178.3(9) . . . .
C82 Ag11 Ag23 C16 -143.1(10) . . . .
C82 Ag11 Ag23 C31 8.0(10) . . . .
C82 Ag11 Ag23 C79 130.5(11) . . . .
C82 Ag11 S20 Ag2 -93.9(6) . . . .
C82 Ag11 S20 Ag3 -170.0(5) . . . .
C82 Ag11 S20 Ag4 -22.6(6) . . . .
C82 Ag11 S20 Ag12 83.3(6) . . . .
C82 Ag11 S20 Ag24 92.6(7) . . . .
C82 Ag11 S20 Ag40 34.5(5) . . . .
C82 Ag11 S20 Ag41 136.7(8) . . . .
C82 Ag11 S20 Ag42 78.6(5) . . . .
C82 Ag11 S20 Ag45 -167.3(5) . . . .
C82 Ag11 S20 Ag51 -44.8(5) . . . .
C82 Ag11 S20 Ag52 -90.4(19) . . . .
C82 Ag11 C79 Ag21 145.8(11) . . . .
C82 Ag11 C79 Ag23 -140.9(12) . . . .
C82 Ag11 C79 Ag34 130.8(12) . . . .
C82 Ag11 C79 Ag38 98.4(15) . . . .
C82 Ag11 C79 Ag41 -127.9(13) . . . .
C82 Ag11 C79 Ag52 104.7(17) . . . .
C82 Ag11 C79 C80 5(2) . . . .
C82 Ag38 Ag39 Ag32 174.4(7) . . . .
C82 Ag38 Ag39 Ag33 -152.5(6) . . . .
C82 Ag38 Ag39 Ag40 52.2(5) . . . .
C82 Ag38 Ag39 C88 -128.8(7) . . . .
C82 Ag38 Ag41 Ag34 177.6(8) . . . .
C82 Ag38 Ag41 Ag42 -29.5(6) . . . .
C82 Ag38 Ag41 Ag45 -129.0(5) . . . .
C82 Ag38 Ag41 S20 -80.8(5) . . . .
C82 Ag38 Ag41 C31 -10.1(14) . . . .
C82 Ag38 Ag41 C79 119.8(8) . . . .
C82 Ag38 Ag44 Ag1 68.9(8) . . . .
C82 Ag38 Ag44 Ag24 28(2) . . . 3_656
C82 Ag38 Ag44 Ag26 -94.4(9) . . . 3_656
C82 Ag38 Ag44 Ag27 -147.9(8) . . . 3_656
C82 Ag38 Ag44 Ag33 -50.7(7) . . . .
C82 Ag38 Ag44 Ag34 179.9(11) . . . .
C82 Ag38 Ag44 Ag45 117.7(8) . . . .
C82 Ag38 Ag44 S0AA 142.5(6) . . . .
C82 Ag38 Ag44 S19 5.4(10) . . . .
C82 Ag38 Ag44 C73 -94.6(8) . . . .
C82 Ag38 C73 Ag2 93.4(6) . . . .
C82 Ag38 C73 Ag15 102.5(17) . . . 3_656
C82 Ag38 C73 Ag27 173.2(5) . . . 3_656
C82 Ag38 C73 Ag33 20.8(9) . . . .
C82 Ag38 C73 Ag44 105.6(7) . . . .
C82 Ag38 C73 Ag52 47(6) . . . .
C82 Ag38 C73 C74 -84.4(9) . . . .
C82 Ag38 C79 Ag11 -36.9(9) . . . .
C82 Ag38 C79 Ag21 -170.4(8) . . . .
C82 Ag38 C79 Ag23 -95.0(8) . . . .
C82 Ag38 C79 Ag34 178.9(9) . . . .
C82 Ag38 C79 Ag41 -78.7(9) . . . .
C82 Ag38 C79 Ag52 -56(9) . . . .
C82 Ag38 C79 C80 70.8(16) . . . .
C82 Ag39 Ag40 Ag30 -166.1(5) . . . .
C82 Ag39 Ag40 Ag42 113.0(7) . . . .
C82 Ag39 Ag40 S20 116.3(5) . . . .
C82 Ag39 Ag40 C55 -123.9(7) . . . .
C82 Ag39 Ag40 C83 -15.9(5) . . . .
C82 Ag39 C88 Ag5 -121.1(7) . . . .
C82 Ag39 C88 Ag6 159.0(7) . . . .
C82 Ag39 C88 Ag10 -67.9(10) . . . .
C82 Ag39 C88 Ag32 174.5(7) . . . .
C82 Ag39 C88 Ag33 -100.1(8) . . . .
C82 Ag39 C88 C89 32.6(13) . . . .
C82 Ag40 Ag42 Ag30 171.1(6) . . . .
C82 Ag40 Ag42 Ag41 17.2(6) . . . .
C82 Ag40 Ag42 Ag43 68.5(9) . . . .
C82 Ag40 Ag42 S20 76.1(5) . . . .
C82 Ag40 Ag42 C31 -9.6(8) . . . .
C82 Ag40 Ag42 C55 -140.4(7) . . . .
C82 Ag40 S20 Ag2 23.4(4) . . . .
C82 Ag40 S20 Ag3 -95.2(5) . . . .
C82 Ag40 S20 Ag4 92.7(4) . . . .
C82 Ag40 S20 Ag11 -32.5(4) . . . .
C82 Ag40 S20 Ag12 168.7(4) . . . .
C82 Ag40 S20 Ag24 169.2(4) . . . .
C82 Ag40 S20 Ag41 -82.2(4) . . . .
C82 Ag40 S20 Ag42 -139.3(5) . . . .
C82 Ag40 S20 Ag45 -81.5(6) . . . .
C82 Ag40 S20 Ag51 44.5(4) . . . .
C82 Ag40 S20 Ag52 -18.7(6) . . . .
C82 Ag40 C55 Ag8 -91.4(9) . . . .
C82 Ag40 C55 Ag9 -131.9(10) . . . .
C82 Ag40 C55 Ag22 144.9(9) . . . .
C82 Ag40 C55 Ag30 -143.8(9) . . . .
C82 Ag40 C55 Ag42 133.0(10) . . . .
C82 Ag40 C55 Ag49 -139.1(10) . . . .
C82 Ag40 C55 C56 -17(2) . . . .
C82 Ag40 C83 C84 177(2) . . . .
C82 Ag52 S20 Ag2 -117.6(8) . . . .
C82 Ag52 S20 Ag3 171.6(6) . . . .
C82 Ag52 S20 Ag4 -49.9(8) . . . .
C82 Ag52 S20 Ag11 66.3(16) . . . .
C82 Ag52 S20 Ag12 53(2) . . . .
C82 Ag52 S20 Ag24 74(3) . . . .
C82 Ag52 S20 Ag40 18.0(6) . . . .
C82 Ag52 S20 Ag41 106.0(9) . . . .
C82 Ag52 S20 Ag42 55.6(7) . . . .
C82 Ag52 S20 Ag45 172.4(6) . . . .
C82 Ag52 S20 Ag51 -62.2(6) . . . .
C82 Ag52 C73 Ag2 103.4(10) . . . .
C82 Ag52 C73 Ag15 98.1(17) . . . 3_656
C82 Ag52 C73 Ag27 179.5(8) . . . 3_656
C82 Ag52 C73 Ag33 31.3(12) . . . .
C82 Ag52 C73 Ag38 -124(7) . . . .
C82 Ag52 C73 Ag44 115.1(10) . . . .
C82 Ag52 C73 C74 -74.6(12) . . . .
C82 Ag52 C79 Ag11 -39.7(11) . . . .
C82 Ag52 C79 Ag21 -179.5(11) . . . .
C82 Ag52 C79 Ag23 -103.6(11) . . . .
C82 Ag52 C79 Ag34 168.3(12) . . . .
C82 Ag52 C79 Ag38 115(9) . . . .
C82 Ag52 C79 Ag41 -87.7(11) . . . .
C82 Ag52 C79 C80 57.9(19) . . . .
C82 C83 C84 C85 126(28) . . . .
C82 C83 C84 C86 -115(28) . . . .
C82 C83 C84 C87 -2(29) . . . .
C83 Ag40 Ag42 Ag30 -153.5(5) . . . .
C83 Ag40 Ag42 Ag41 52.6(5) . . . .
C83 Ag40 Ag42 Ag43 103.9(8) . . . .
C83 Ag40 Ag42 S20 111.6(4) . . . .
C83 Ag40 Ag42 C31 25.9(7) . . . .
C83 Ag40 Ag42 C55 -105.0(5) . . . .
C83 Ag40 S20 Ag2 37.7(5) . . . .
C83 Ag40 S20 Ag3 -80.9(5) . . . .
C83 Ag40 S20 Ag4 107.0(5) . . . .
C83 Ag40 S20 Ag11 -18.1(5) . . . .
C83 Ag40 S20 Ag12 -177.0(4) . . . .
C83 Ag40 S20 Ag24 -176.5(5) . . . .
C83 Ag40 S20 Ag41 -67.9(5) . . . .
C83 Ag40 S20 Ag42 -125.0(5) . . . .
C83 Ag40 S20 Ag45 -67.2(7) . . . .
C83 Ag40 S20 Ag51 58.8(5) . . . .
C83 Ag40 S20 Ag52 -4.3(6) . . . .
C83 Ag40 C55 Ag8 -100.5(5) . . . .
C83 Ag40 C55 Ag9 -141.1(7) . . . .
C83 Ag40 C55 Ag22 135.7(5) . . . .
C83 Ag40 C55 Ag30 -153.0(6) . . . .
C83 Ag40 C55 Ag42 123.9(5) . . . .
C83 Ag40 C55 Ag49 -148.3(8) . . . .
C83 Ag40 C55 C56 -26.2(16) . . . .
C83 Ag40 C82 Ag8 112.0(10) . . . .
C83 Ag40 C82 Ag10 164.1(12) . . . .
C83 Ag40 C82 Ag11 -113.9(11) . . . .
C83 Ag40 C82 Ag38 -126.0(12) . . . .
C83 Ag40 C82 Ag39 144.6(11) . . . .
C83 Ag40 C82 Ag52 -129.5(12) . . . .
C88 Ag5 Ag6 Ag4 119.9(4) . . . .
C88 Ag5 Ag6 Ag7 -146.8(4) . . . .
C88 Ag5 Ag6 Ag10 56.9(4) . . . .
C88 Ag5 Ag6 Ag18 -161.2(4) . . . 3_656
C88 Ag5 Ag6 C61 92.5(6) . . . .
C88 Ag5 Ag6 C67 -121.6(5) . . . .
C88 Ag5 Ag10 Ag2 -167.1(4) . . . .
C88 Ag5 Ag10 Ag6 -58.7(4) . . . .
C88 Ag5 Ag10 Ag8 -92.5(4) . . . .
C88 Ag5 Ag10 Ag11 174.6(5) . . . .
C88 Ag5 Ag10 C82 -8(14) . . . .
C88 Ag5 S19 Ag1 92.1(4) . . . .
C88 Ag5 S19 Ag2 91.8(4) . . . .
C88 Ag5 S19 Ag3 -86.1(4) . . . 3_656
C88 Ag5 S19 Ag4 19.4(4) . . . .
C88 Ag5 S19 Ag7 -90.8(4) . . . .
C88 Ag5 S19 Ag12 168.2(4) . . . 3_656
C88 Ag5 S19 Ag24 167.5(4) . . . 3_656
C88 Ag5 S19 Ag32 -35.3(5) . . . .
C88 Ag5 S19 Ag47 -171.5(6) . . . 3_656
C88 Ag5 S19 Ag50 -78.9(6) . . . .
C88 Ag5 S19 Ag51 42.7(4) . . . .
C88 Ag5 O7 Ag7 114.2(4) . . . .
C88 Ag5 O7 Ag25 174.4(4) . . . 3_656
C88 Ag5 O7 Ag32 46.8(4) . . . .
C88 Ag6 Ag7 Ag3 -131.5(3) . . . 3_656
C88 Ag6 Ag7 Ag16 -38.2(3) . . . 3_656
C88 Ag6 Ag7 Ag17 -105.6(6) . . . 3_656
C88 Ag6 Ag7 Ag18 170.5(3) . . . 3_656
C88 Ag6 Ag7 S19 -87.0(3) . . . .
C88 Ag6 Ag7 O7 7.5(3) . . . .
C88 Ag6 Ag7 C21 2.7(7) . . . 3_656
C88 Ag6 Ag7 C67 118.3(5) . . . .
C88 Ag6 Ag10 Ag2 118.7(4) . . . .
C88 Ag6 Ag10 Ag5 57.7(4) . . . .
C88 Ag6 Ag10 Ag8 -146.6(4) . . . .
C88 Ag6 Ag10 Ag11 -179.1(5) . . . .
C88 Ag6 Ag10 C82 -121.1(6) . . . .
C88 Ag6 C61 Ag4 97.2(5) . . . .
C88 Ag6 C61 Ag8 25.2(7) . . . .
C88 Ag6 C61 Ag31 113.2(5) . . . .
C88 Ag6 C61 Ag37 175.6(6) . . . 3_656
C88 Ag6 C61 Ag53 171.2(9) . . . 3_656
C88 Ag6 C61 C62 -84.1(9) . . . .
C88 Ag6 C67 Ag7 -81.1(5) . . . .
C88 Ag6 C67 Ag18 -169.3(5) . . . 3_656
C88 Ag6 C67 Ag29 -96.9(5) . . . .
C88 Ag6 C67 Ag32 -42.8(6) . . . .
C88 Ag6 C67 Ag36 177.8(4) . . . 3_656
C88 Ag6 C67 Ag50 -105.6(8) . . . .
C88 Ag6 C67 C68 33.4(11) . . . .
C88 Ag10 Ag11 Ag8 -134(6) . . . .
C88 Ag10 Ag11 Ag21 84(6) . . . .
C88 Ag10 Ag11 Ag23 144(5) . . . .
C88 Ag10 Ag11 S20 164(5) . . . .
C88 Ag10 Ag11 C79 46(6) . . . .
C88 Ag10 Ag11 C82 -79(6) . . . .
C88 Ag10 C82 Ag8 -93.5(6) . . . .
C88 Ag10 C82 Ag11 174.7(4) . . . .
C88 Ag10 C82 Ag38 161.7(6) . . . .
C88 Ag10 C82 Ag39 -53.5(7) . . . .
C88 Ag10 C82 Ag40 -111.0(6) . . . .
C88 Ag10 C82 Ag52 167.4(8) . . . .
C88 Ag10 C82 C83 36(2) . . . .
C88 Ag32 Ag33 Ag25 145.7(5) . . . 3_656
C88 Ag32 Ag33 Ag26 162.4(5) . . . 3_656
C88 Ag32 Ag33 Ag39 -56.5(5) . . . .
C88 Ag32 Ag33 Ag44 -127.3(5) . . . .
C88 Ag32 Ag33 C37 122.1(6) . . . 3_656
C88 Ag32 Ag33 C73 -94.7(6) . . . .
C88 Ag32 Ag39 Ag33 59.7(5) . . . .
C88 Ag32 Ag39 Ag38 99.3(8) . . . .
C88 Ag32 Ag39 Ag40 -169.4(5) . . . .
C88 Ag32 Ag39 C82 -137(4) . . . .
C88 Ag32 S19 Ag1 -91.3(7) . . . .
C88 Ag32 S19 Ag2 -17.9(8) . . . .
C88 Ag32 S19 Ag3 -168.3(6) . . . 3_656
C88 Ag32 S19 Ag4 -90.3(7) . . . .
C88 Ag32 S19 Ag5 36.3(5) . . . .
C88 Ag32 S19 Ag7 138.3(8) . . . .
C88 Ag32 S19 Ag12 88.0(7) . . . 3_656
C88 Ag32 S19 Ag24 85.2(8) . . . 3_656
C88 Ag32 S19 Ag47 70.5(8) . . . 3_656
C88 Ag32 S19 Ag50 161.1(11) . . . .
C88 Ag32 S19 Ag51 -44.3(6) . . . .
C88 Ag32 O7 Ag5 -48.1(4) . . . .
C88 Ag32 O7 Ag7 -173.1(4) . . . .
C88 Ag32 O7 Ag25 -116.9(5) . . . 3_656
C88 Ag32 C67 Ag6 89.6(13) . . . .
C88 Ag32 C67 Ag7 -131.2(14) . . . .
C88 Ag32 C67 Ag18 145.4(13) . . . 3_656
C88 Ag32 C67 Ag29 -143.2(13) . . . .
C88 Ag32 C67 Ag36 130.5(13) . . . 3_656
C88 Ag32 C67 Ag50 -154.6(16) . . . .
C88 Ag32 C67 C68 -19.0(18) . . . .
C88 Ag32 C68 C67 167.0(12) . . . .
C88 Ag32 C68 C69 -20.7(17) . . . .
C88 Ag33 Ag39 Ag32 -54.7(5) . . . .
C88 Ag33 Ag39 Ag38 153.4(5) . . . .
C88 Ag33 Ag39 Ag40 -170.5(7) . . . .
C88 Ag33 Ag39 C82 127.2(7) . . . .
C88 Ag33 Ag44 Ag1 -63.0(5) . . . .
C88 Ag33 Ag44 Ag24 -111.6(5) . . . 3_656
C88 Ag33 Ag44 Ag26 -169.0(7) . . . 3_656
C88 Ag33 Ag44 Ag27 145.6(5) . . . 3_656
C88 Ag33 Ag44 Ag34 93.2(5) . . . .
C88 Ag33 Ag44 Ag38 55.7(6) . . . .
C88 Ag33 Ag44 Ag45 5.4(14) . . . .
C88 Ag33 Ag44 S0AA -140.0(6) . . . .
C88 Ag33 Ag44 S19 -71.4(5) . . . .
C88 Ag33 Ag44 C73 99.1(6) . . . .
C88 Ag33 C73 Ag2 -98.1(5) . . . .
C88 Ag33 C73 Ag15 177.6(4) . . . 3_656
C88 Ag33 C73 Ag27 -174.0(5) . . . 3_656
C88 Ag33 C73 Ag38 -24.4(8) . . . .
C88 Ag33 C73 Ag44 -109.5(5) . . . .
C88 Ag33 C73 Ag52 -27.8(8) . . . .
C88 Ag33 C73 C74 78.9(9) . . . .
C88 Ag39 Ag40 Ag30 -39(2) . . . .
C88 Ag39 Ag40 Ag42 -120(2) . . . .
C88 Ag39 Ag40 S20 -116(2) . . . .
C88 Ag39 Ag40 C55 3(2) . . . .
C88 Ag39 Ag40 C82 127(2) . . . .
C88 Ag39 Ag40 C83 111(2) . . . .
C88 Ag39 C82 Ag8 -155.5(7) . . . .
C88 Ag39 C82 Ag10 67.0(10) . . . .
C88 Ag39 C82 Ag11 116.3(8) . . . .
C88 Ag39 C82 Ag38 99.7(9) . . . .
C88 Ag39 C82 Ag40 -168.0(6) . . . .
C88 Ag39 C82 Ag52 104.3(10) . . . .
C88 Ag39 C82 C83 -58(2) . . . .
C88 C89 C93 C90 54(12) . . . .
C88 C89 C93 C91 -177(100) . . . .
C88 C89 C93 C92 -57(12) . . . .
Ag46 N1 C94 C95 179.5(16) . . . .
Ag46 N1 C96 N2 -179.5(17) . . . .
O5 Ag46 N1 C94 142(6) . . . .
O5 Ag46 N1 C96 -39(7) . . . .
O6 Ag46 O5 C200 -26(4) . . . .
O6 Ag46 N1 C94 -150.3(18) . . . .
O6 Ag46 N1 C96 29(2) . . . .
N1 Ag46 O5 C200 44(8) . . . .
N1 C94 C95 N2 0.0 . . . .
C94 N1 C96 N2 0.0 . . . .
C94 C95 N2 C96 0.0 . . . .
C95 N2 C96 N1 0.0 . . . .
C96 N1 C94 C95 0.0 . . . .
